data_4132936
loop_
_publ_author_name
'Rizzuto, Felix J.'
'Ramsay, William J.'
'Nitschke, Jonathan R.'

_publ_section_title
;
 Otherwise Unstable Structures Self-Assemble in the Cavities of
 Cuboctahedral Coordination Cages.
;
_journal_issue 36
_journal_name_full 'Journal of the American Chemical Society'
_journal_page_first 11502
_journal_page_last 11509
_journal_paper_doi 10.1021/jacs.8b07494
_journal_volume 140
_journal_year 2018
_chemical_formula_moiety '(Cd13 Rh12 C518.6 N91.3 O50 H333.3), 24(C B11 H12), 2(C F3 S O3), 34(C2 H3 N), 38(C6 H6)'
_chemical_formula_sum 'C840.6 H951.3 B264 Cd13 F6 N125.3 O56 Rh12 S2'
_chemical_formula_weight 19433.99
_space_group_crystal_system monoclinic
_space_group_IT_number 15
_space_group_name_Hall '-C 2yc'
_space_group_name_H-M_alt 'C 1 2/c 1'
_atom_sites_solution_hydrogens mixed
_audit_creation_method SHELXL-2016/6
_cell_angle_alpha 90
_cell_angle_beta 107.03(3)
_cell_angle_gamma 90
_cell_formula_units_Z 4
_cell_length_a 52.809(11)
_cell_length_b 37.841(8)
_cell_length_c 55.765(11)
_cell_measurement_reflns_used 55254
_cell_measurement_temperature 100(2)
_cell_measurement_theta_max 26.3383961556
_cell_measurement_theta_min 1.06175036091
_cell_volume 106551(4)
_computing_cell_refinement
;
CrysAlisPro, Agilent Technologies,
Version 1.171.37.35 (release 13-08-2014 CrysAlis171 .NET)
(compiled Aug 13 2014,18:06:01)
;
_computing_data_collection
;
GDA 8.44, generic data acquisition software
;
_computing_data_reduction
;
CrysAlisPro, Agilent Technologies,
Version 1.171.37.35 (release 13-08-2014 CrysAlis171 .NET)
(compiled Aug 13 2014,18:06:01)
;
_computing_structure_refinement 'SHELXL-2016/6 (Sheldrick, 2016)'
_computing_structure_solution 'SHELXT 2014/5 (Sheldrick, 2014)'
_diffrn_ambient_temperature 100(2)
_diffrn_detector 'Photon counting pixel array'
_diffrn_measured_fraction_theta_full 0.995
_diffrn_measured_fraction_theta_max 0.995
_diffrn_measurement_device 'Fixed \c 3-circle diffractometer'
_diffrn_measurement_device_type 'Fluid Film Devices'
_diffrn_measurement_method 'shutterless scans'
_diffrn_measurement_specimen_support 'MiTeGen MicroMount'
_diffrn_radiation_monochromator 'Silicon 111'
_diffrn_radiation_source 'Diamond Light Source Beamline I19-1'
_diffrn_radiation_type Synchrotron
_diffrn_radiation_wavelength 0.6889
_diffrn_reflns_av_R_equivalents 0.0997
_diffrn_reflns_av_unetI/netI 0.0742
_diffrn_reflns_Laue_measured_fraction_full 0.995
_diffrn_reflns_Laue_measured_fraction_max 0.995
_diffrn_reflns_limit_h_max 58
_diffrn_reflns_limit_h_min -58
_diffrn_reflns_limit_k_max 42
_diffrn_reflns_limit_k_min -42
_diffrn_reflns_limit_l_max 61
_diffrn_reflns_limit_l_min -61
_diffrn_reflns_number 432597
_diffrn_reflns_point_group_measured_fraction_full 0.995
_diffrn_reflns_point_group_measured_fraction_max 0.995
_diffrn_reflns_theta_full 22.502
_diffrn_reflns_theta_max 22.502
_diffrn_reflns_theta_min 0.652
_exptl_absorpt_coefficient_mu 0.454
_exptl_absorpt_correction_T_max 1.0
_exptl_absorpt_correction_T_min 0.912323137346
_exptl_absorpt_correction_type empirical
_exptl_absorpt_process_details
;
CCP4 7.0.040: AIMLESS, version 0.5.32 : 29/03/17
Scaling & analysis of unmerged intensities, absorption correction using spherical harmonics
;
_exptl_crystal_colour 'dark orange'
_exptl_crystal_density_diffrn 1.212
_exptl_crystal_description block
_exptl_crystal_F_000 39560
_exptl_crystal_size_max 0.070
_exptl_crystal_size_mid 0.050
_exptl_crystal_size_min 0.040
_refine_diff_density_max 3.508
_refine_diff_density_min -1.258
_refine_diff_density_rms 0.178
_refine_ls_extinction_method none
_refine_ls_goodness_of_fit_ref 1.122
_refine_ls_hydrogen_treatment mixed
_refine_ls_matrix_type full
_refine_ls_number_parameters 6913
_refine_ls_number_reflns 76150
_refine_ls_number_restraints 19211
_refine_ls_restrained_S_all 1.032
_refine_ls_R_factor_all 0.1419
_refine_ls_R_factor_gt 0.1161
_refine_ls_shift/su_max 0.003
_refine_ls_shift/su_mean 0.000
_refine_ls_structure_factor_coef Fsqd
_refine_ls_weighting_details 'w=1/[\s^2^(Fo^2^)+(0.2000P)^2^+1200.0000P] where P=(Fo^2^+2Fc^2^)/3'
_refine_ls_weighting_scheme calc
_refine_ls_wR_factor_gt 0.3411
_refine_ls_wR_factor_ref 0.3745
_reflns_Friedel_coverage 0.000
_reflns_number_gt 55249
_reflns_number_total 76150
_reflns_threshold_expression 'I > 2\s(I)'
_cod_data_source_file ja8b07494_si_003.cif
_cod_data_source_block c2c_sq
_cod_original_cell_volume 106548(41)
_cod_original_sg_symbol_H-M 'C 2/c'
_cod_original_formula_sum 'C840.60 H951.30 B264 Cd13 F6 N125.30 O56 Rh12 S2'
_cod_database_code 4132936
_shelx_shelxl_version_number 2016/6
_shelx_space_group_comment
;
The symmetry employed for this shelxl refinement is uniquely defined
by the following loop, which should always be used as a source of
symmetry information in preference to the above space-group names.
They are only intended as comments.
;
_shelx_estimated_absorpt_t_min 0.969
_shelx_estimated_absorpt_t_max 0.982
_platon_squeeze_void_probe_radius 1.20

loop_
_space_group_symop_operation_xyz
'x, y, z'
'-x, y, -z+1/2'
'x+1/2, y+1/2, z'
'-x+1/2, y+1/2, -z+1/2'
'-x, -y, -z'
'x, -y, z-1/2'
'-x+1/2, -y+1/2, -z'
'x+1/2, -y+1/2, z-1/2'

loop_
_atom_site_label
_atom_site_type_symbol
_atom_site_fract_x
_atom_site_fract_y
_atom_site_fract_z
_atom_site_U_iso_or_equiv
_atom_site_adp_type
_atom_site_occupancy
_atom_site_site_symmetry_order
_atom_site_calc_flag
_atom_site_refinement_flags_posn
_atom_site_refinement_flags_adp
_atom_site_refinement_flags_occupancy
_atom_site_disorder_assembly
_atom_site_disorder_group
Rh1 Rh 0.500000 -0.01285(3) 0.250000 0.0659(3) Uani 1 2 d S T P . .
Rh2 Rh 0.500000 0.05051(3) 0.250000 0.0617(3) Uani 1 2 d S T P . .
Rh3 Rh 0.43730(2) 0.25600(2) 0.39970(2) 0.0582(2) Uani 1 1 d . . . . .
Rh4 Rh 0.45226(2) 0.25555(2) 0.36292(2) 0.0567(2) Uani 1 1 d . . . . .
Rh5 Rh 0.63955(2) 0.25819(2) 0.32995(2) 0.0574(2) Uani 1 1 d . . . . .
Rh6 Rh 0.68476(2) 0.25926(2) 0.35565(2) 0.0602(2) Uani 1 1 d . . . . .
Rh7 Rh 0.500000 0.45986(3) 0.250000 0.0624(3) Uani 1 2 d DS T P . .
O40W O 0.500000 0.4003(3) 0.250000 0.085(3) Uani 1 2 d DS T P . .
Rh8 Rh 0.500000 0.52299(3) 0.250000 0.0635(3) Uani 1 2 d S T P B .
Cd1 Cd 0.25435(2) 0.25639(2) 0.28959(2) 0.0706(2) Uani 1 1 d . . . . .
Cd2 Cd 0.61889(2) 0.25872(2) 0.50159(2) 0.0717(2) Uani 1 1 d . . . . .
Cd3 Cd 0.68002(2) 0.51954(2) 0.34476(2) 0.0759(3) Uani 1 1 d . . . . .
Cd4 Cd 0.44050(2) 0.51336(2) 0.39702(2) 0.0808(3) Uani 1 1 d . . . . .
Cd5 Cd 0.68107(2) -0.00191(2) 0.36789(2) 0.0760(3) Uani 1 1 d . . . . .
Cd6 Cd 0.58019(2) -0.00212(2) 0.11084(2) 0.0628(2) Uani 1 1 d . . . . .
Cd7A Cd 0.500000 0.24566(13) 0.250000 0.0461(13) Uani 0.81(3) 2 d DS T P A 1
O40A O 0.500000 0.3045(4) 0.250000 0.058(3) Uani 0.81(3) 2 d DS TU P A 1
Cd7B Cd 0.500000 0.2578(18) 0.250000 0.103(6) Uani 0.19(3) 2 d DS T P A 2
O40B O 0.500000 0.316(2) 0.250000 0.060(7) Uani 0.19(3) 2 d DS TU P A 2
N100 N 0.7666(2) 0.2673(3) 0.17849(19) 0.083(3) Uani 1 1 d D U . . .
N101 N 0.73233(18) 0.2148(2) 0.17931(17) 0.076(2) Uani 1 1 d D U . . .
N102 N 0.71460(18) 0.2158(2) 0.21951(17) 0.071(2) Uani 1 1 d D U . . .
C100 C 0.7837(3) 0.2922(4) 0.1783(3) 0.104(4) Uani 1 1 d D U . . .
H100 H 0.787103 0.309700 0.191070 0.125 Uiso 1 1 calc R U . . .
C101 C 0.7972(3) 0.2941(4) 0.1600(3) 0.115(4) Uani 1 1 d D U . . .
H101 H 0.809902 0.312166 0.160752 0.138 Uiso 1 1 calc R U . . .
C102 C 0.7919(3) 0.2704(5) 0.1415(3) 0.121(5) Uani 1 1 d D U . . .
H102 H 0.800009 0.272568 0.128435 0.146 Uiso 1 1 calc R U . . .
C103 C 0.7747(3) 0.2423(4) 0.1412(3) 0.105(4) Uani 1 1 d D U . . .
C104 C 0.7678(3) 0.2147(4) 0.1221(3) 0.101(4) Uani 1 1 d D U . . .
H104 H 0.776371 0.214264 0.109296 0.122 Uiso 1 1 calc R U . . .
C105 C 0.7500(3) 0.1902(4) 0.1223(2) 0.098(4) Uani 1 1 d D U . . .
H105 H 0.745215 0.173593 0.109000 0.117 Uiso 1 1 calc R U . . .
C106 C 0.7378(3) 0.1880(3) 0.1419(2) 0.087(3) Uani 1 1 d D U . . .
C107 C 0.7192(3) 0.1627(3) 0.1434(2) 0.088(3) Uani 1 1 d D U . . .
H107 H 0.714114 0.144701 0.130998 0.106 Uiso 1 1 calc R U . . .
C108 C 0.7080(3) 0.1638(3) 0.1629(2) 0.086(3) Uani 1 1 d D U . . .
H108 H 0.695136 0.146680 0.163877 0.104 Uiso 1 1 calc R U . . .
C109 C 0.7154(2) 0.1895(3) 0.1809(2) 0.079(3) Uani 1 1 d D U . . .
C110 C 0.7439(2) 0.2147(3) 0.1608(2) 0.079(3) Uani 1 1 d D U . . .
C111 C 0.7621(3) 0.2422(3) 0.1604(2) 0.085(3) Uani 1 1 d D U . . .
C112 C 0.7048(2) 0.1929(3) 0.2025(2) 0.082(3) Uani 1 1 d D U . . .
H112 H 0.690771 0.178042 0.203719 0.099 Uiso 1 1 calc R U . . .
C113 C 0.7049(2) 0.2204(3) 0.24036(19) 0.071(3) Uani 1 1 d D U . . .
C114 C 0.6779(2) 0.2184(3) 0.2379(2) 0.071(3) Uani 1 1 d D U . . .
H114 H 0.665599 0.212790 0.222173 0.085 Uiso 1 1 calc R U . . .
C115 C 0.6690(2) 0.2246(3) 0.25856(19) 0.069(3) Uani 1 1 d D U . . .
H115 H 0.650609 0.222750 0.256987 0.082 Uiso 1 1 calc R U . . .
C116 C 0.68650(18) 0.2335(3) 0.28136(18) 0.063(2) Uani 1 1 d D U . . .
C117 C 0.7138(2) 0.2347(3) 0.2842(2) 0.068(3) Uani 1 1 d D U . . .
H117 H 0.726079 0.239270 0.300168 0.082 Uiso 1 1 calc R U . . .
C118 C 0.7226(2) 0.2290(3) 0.26332(19) 0.070(3) Uani 1 1 d D U . . .
H118 H 0.740956 0.231113 0.264809 0.084 Uiso 1 1 calc R U . . .
C119 C 0.6775(2) 0.2426(3) 0.3035(2) 0.065(2) Uani 1 1 d D U . . .
N120 N 0.6848(2) -0.0648(3) 0.3715(2) 0.092(3) Uani 1 1 d D U . . .
N121 N 0.64778(19) -0.0237(2) 0.38197(18) 0.072(2) Uani 1 1 d D U . . .
N122 N 0.65281(18) 0.0457(2) 0.37492(17) 0.067(2) Uani 1 1 d D U . . .
C120 C 0.7045(3) -0.0842(4) 0.3681(3) 0.116(4) Uani 1 1 d D U . . .
H120 H 0.717938 -0.073173 0.362559 0.139 Uiso 1 1 calc R U . . .
C121 C 0.7057(4) -0.1214(4) 0.3725(4) 0.132(5) Uani 1 1 d D U . . .
H121 H 0.719629 -0.134954 0.369553 0.159 Uiso 1 1 calc R U . . .
C122 C 0.6871(3) -0.1370(4) 0.3809(3) 0.124(5) Uani 1 1 d D U . . .
H122 H 0.687761 -0.161813 0.383744 0.149 Uiso 1 1 calc R U . . .
C123 C 0.6670(3) -0.1171(3) 0.3853(3) 0.100(4) Uani 1 1 d D U . . .
C124 C 0.6464(3) -0.1321(3) 0.3939(3) 0.111(4) Uani 1 1 d D U . . .
H124 H 0.646053 -0.156934 0.396392 0.133 Uiso 1 1 calc R U . . .
C125 C 0.6276(3) -0.1118(3) 0.3986(3) 0.107(4) Uani 1 1 d D U . . .
H125 H 0.614397 -0.122434 0.404694 0.128 Uiso 1 1 calc R U . . .
C126 C 0.6271(2) -0.0743(3) 0.3947(2) 0.084(3) Uani 1 1 d D U . . .
C127 C 0.6086(3) -0.0512(3) 0.4000(3) 0.093(4) Uani 1 1 d D U . . .
H127 H 0.595006 -0.060367 0.406243 0.111 Uiso 1 1 calc R U . . .
C128 C 0.6101(2) -0.0153(3) 0.3962(3) 0.087(3) Uani 1 1 d D U . . .
H128 H 0.597611 0.000491 0.399556 0.104 Uiso 1 1 calc R U . . .
C129 C 0.6304(2) -0.0030(3) 0.3874(2) 0.073(3) Uani 1 1 d D U . . .
C130 C 0.6468(2) -0.0592(3) 0.3857(2) 0.082(3) Uani 1 1 d D U . . .
C131 C 0.6668(3) -0.0810(3) 0.3804(3) 0.088(3) Uani 1 1 d D U . . .
C132 C 0.6337(2) 0.0351(3) 0.3823(2) 0.078(3) Uani 1 1 d D U . . .
H132 H 0.621178 0.051695 0.384547 0.093 Uiso 1 1 calc R U . . .
C133 C 0.6543(2) 0.0815(2) 0.3680(2) 0.068(3) Uani 1 1 d D U . . .
C134 C 0.6317(2) 0.0999(2) 0.3554(2) 0.071(3) Uani 1 1 d D U . . .
H134 H 0.615033 0.088344 0.350557 0.086 Uiso 1 1 calc R U . . .
C135 C 0.6336(2) 0.1359(2) 0.3497(2) 0.068(3) Uani 1 1 d D U . . .
H135 H 0.618086 0.148752 0.341187 0.082 Uiso 1 1 calc R U . . .
C136 C 0.65793(18) 0.1525(2) 0.3565(2) 0.064(2) Uani 1 1 d D U . . .
C137 C 0.6805(2) 0.1329(3) 0.3678(2) 0.075(3) Uani 1 1 d D U . . .
H137 H 0.697442 0.143761 0.371454 0.090 Uiso 1 1 calc R U . . .
C138 C 0.6788(2) 0.0976(3) 0.3738(2) 0.077(3) Uani 1 1 d D U . . .
H138 H 0.694305 0.084628 0.381898 0.092 Uiso 1 1 calc R U . . .
C139 C 0.6595(2) 0.1909(2) 0.3513(2) 0.064(2) Uani 1 1 d D U . . .
N140 N 0.6002(2) 0.2415(3) 0.53343(19) 0.084(3) Uani 1 1 d D U . . .
N141 N 0.5898(2) 0.3005(2) 0.50540(16) 0.073(2) Uani 1 1 d D U . . .
N142 N 0.61167(18) 0.3005(2) 0.46783(16) 0.070(2) Uani 1 1 d D U . . .
C140 C 0.6046(3) 0.2126(3) 0.5472(2) 0.093(4) Uani 1 1 d D U . . .
H140 H 0.616301 0.195596 0.543827 0.112 Uiso 1 1 calc R U . . .
C141 C 0.5932(3) 0.2052(4) 0.5662(3) 0.103(4) Uani 1 1 d D U . . .
H141 H 0.596959 0.183491 0.575160 0.124 Uiso 1 1 calc R U . . .
C142 C 0.5768(3) 0.2294(3) 0.5719(3) 0.104(4) Uani 1 1 d D U . . .
H142 H 0.569127 0.225275 0.585100 0.125 Uiso 1 1 calc R U . . .
C143 C 0.5714(3) 0.2605(3) 0.5576(2) 0.095(3) Uani 1 1 d D U . . .
C144 C 0.5547(3) 0.2881(4) 0.5621(3) 0.106(4) Uani 1 1 d D U . . .
H144 H 0.547956 0.285906 0.576031 0.127 Uiso 1 1 calc R U . . .
C145 C 0.5482(3) 0.3167(4) 0.5477(3) 0.105(4) Uani 1 1 d D U . . .
H145 H 0.535385 0.332888 0.550011 0.127 Uiso 1 1 calc R U . . .
C146 C 0.5611(3) 0.3230(3) 0.5282(2) 0.093(3) Uani 1 1 d D U . . .
C147 C 0.5562(3) 0.3521(4) 0.5125(2) 0.100(4) Uani 1 1 d D U . . .
H147 H 0.544658 0.370090 0.514881 0.121 Uiso 1 1 calc R U . . .
C148 C 0.5679(3) 0.3555(3) 0.4930(2) 0.093(4) Uani 1 1 d D U . . .
H148 H 0.564458 0.375437 0.482244 0.111 Uiso 1 1 calc R U . . .
C149 C 0.5848(3) 0.3284(3) 0.4900(2) 0.080(3) Uani 1 1 d D U . . .
C150 C 0.5785(2) 0.2973(3) 0.5239(2) 0.080(3) Uani 1 1 d D U . . .
C151 C 0.5836(2) 0.2658(3) 0.5390(2) 0.080(3) Uani 1 1 d D U . . .
C152 C 0.5967(3) 0.3264(3) 0.4691(2) 0.089(3) Uani 1 1 d D U . . .
H152 H 0.593156 0.344410 0.456687 0.106 Uiso 1 1 calc R U . . .
C153 C 0.6201(2) 0.2954(3) 0.44579(18) 0.073(3) Uani 1 1 d D U . . .
C154 C 0.6026(2) 0.2986(3) 0.42202(18) 0.068(3) Uani 1 1 d D U . . .
H154 H 0.584727 0.305587 0.419790 0.082 Uiso 1 1 calc R U . . .
C155 C 0.6116(2) 0.2915(3) 0.4015(2) 0.070(3) Uani 1 1 d D U . . .
H155 H 0.599683 0.293755 0.385087 0.083 Uiso 1 1 calc R U . . .
C156 C 0.63756(19) 0.2812(2) 0.40442(18) 0.062(2) Uani 1 1 d D U . . .
C157 C 0.6549(2) 0.2786(3) 0.42892(18) 0.069(3) Uani 1 1 d D U . . .
H157 H 0.672859 0.272331 0.431314 0.083 Uiso 1 1 calc R U . . .
C158 C 0.6461(2) 0.2849(3) 0.4495(2) 0.069(3) Uani 1 1 d D U . . .
H158 H 0.657776 0.282216 0.465945 0.083 Uiso 1 1 calc R U . . .
C159 C 0.6467(2) 0.2736(3) 0.3824(2) 0.064(2) Uani 1 1 d D U . . .
N160 N 0.6768(3) 0.5822(3) 0.34919(19) 0.101(3) Uani 1 1 d D U . . .
N161 N 0.66554(19) 0.5437(2) 0.30617(18) 0.076(2) Uani 1 1 d D U . . .
N162 N 0.66923(18) 0.4737(2) 0.31268(17) 0.071(2) Uani 1 1 d D U . . .
O160 O 0.68529(13) 0.31228(17) 0.34824(14) 0.0635(17) Uani 1 1 d D U . . .
O161 O 0.64314(12) 0.31081(17) 0.32291(13) 0.0598(16) Uani 1 1 d D U . . .
C160 C 0.6826(4) 0.6007(3) 0.3700(3) 0.133(6) Uani 1 1 d D U . . .
H160 H 0.686917 0.588472 0.385584 0.160 Uiso 1 1 calc R U . . .
C161 C 0.6825(5) 0.6380(4) 0.3704(3) 0.154(6) Uani 1 1 d D U . . .
H161 H 0.686941 0.650487 0.385800 0.185 Uiso 1 1 calc R U . . .
C162 C 0.6759(5) 0.6560(4) 0.3477(3) 0.150(6) Uani 1 1 d D U . . .
H162 H 0.675763 0.681114 0.347449 0.180 Uiso 1 1 calc R U . . .
C163 C 0.6694(4) 0.6368(3) 0.3254(3) 0.124(5) Uani 1 1 d D U . . .
C164 C 0.6614(4) 0.6533(4) 0.3012(3) 0.132(6) Uani 1 1 d D U . . .
H164 H 0.660432 0.678376 0.300264 0.159 Uiso 1 1 calc R U . . .
C165 C 0.6554(3) 0.6344(3) 0.2798(3) 0.115(5) Uani 1 1 d D U . . .
H165 H 0.650328 0.646119 0.264066 0.138 Uiso 1 1 calc R U . . .
C166 C 0.6565(3) 0.5961(3) 0.2807(2) 0.093(4) Uani 1 1 d D U . . .
C167 C 0.6505(3) 0.5750(3) 0.2592(2) 0.091(3) Uani 1 1 d D U . . .
H167 H 0.645359 0.585458 0.242993 0.110 Uiso 1 1 calc R U . . .
C168 C 0.6523(2) 0.5382(3) 0.2618(2) 0.083(3) Uani 1 1 d D U . . .
H168 H 0.648519 0.523440 0.247389 0.100 Uiso 1 1 calc R U . . .
C169 C 0.6596(2) 0.5237(3) 0.2856(2) 0.074(3) Uani 1 1 d D U . . .
C170 C 0.6644(3) 0.5797(3) 0.3043(2) 0.085(3) Uani 1 1 d D U . . .
C171 C 0.6703(3) 0.5995(3) 0.3272(2) 0.099(4) Uani 1 1 d D U . . .
C172 C 0.6611(2) 0.4854(3) 0.2904(2) 0.074(3) Uani 1 1 d D U . . .
H172 H 0.655854 0.469372 0.276750 0.089 Uiso 1 1 calc R U . . .
C173 C 0.6679(2) 0.4366(2) 0.3175(2) 0.066(2) Uani 1 1 d D U . . .
C174 C 0.6892(2) 0.4211(3) 0.3350(2) 0.071(3) Uani 1 1 d D U . . .
H174 H 0.704182 0.434863 0.343416 0.086 Uiso 1 1 calc R U . . .
C175 C 0.68844(19) 0.3850(2) 0.3400(2) 0.067(3) Uani 1 1 d D U . . .
H175 H 0.703135 0.374178 0.351777 0.081 Uiso 1 1 calc R U . . .
C176 C 0.66624(18) 0.3646(2) 0.32785(19) 0.062(2) Uani 1 1 d D U . . .
C177 C 0.64450(19) 0.3813(2) 0.31069(19) 0.062(2) Uani 1 1 d D U . . .
H177 H 0.628936 0.368157 0.302846 0.074 Uiso 1 1 calc R U . . .
C178 C 0.6459(2) 0.4169(2) 0.3053(2) 0.067(3) Uani 1 1 d D U . . .
H178 H 0.631671 0.427823 0.293043 0.080 Uiso 1 1 calc R U . . .
C179 C 0.66490(18) 0.3264(2) 0.33345(19) 0.059(2) Uani 1 1 d D U . . .
N200 N 0.42157(18) -0.0648(2) 0.39254(16) 0.069(2) Uani 1 1 d D U . . .
N201 N 0.39907(16) -0.02605(19) 0.35105(15) 0.059(2) Uani 1 1 d D U . . .
N202 N 0.40338(17) 0.04407(19) 0.35790(15) 0.061(2) Uani 1 1 d D U . . .
C200 C 0.4316(3) -0.0837(3) 0.4127(2) 0.084(3) Uani 1 1 d D U . . .
H200 H 0.439605 -0.071762 0.428054 0.100 Uiso 1 1 calc R U . . .
C201 C 0.4312(3) -0.1207(3) 0.4129(3) 0.094(4) Uani 1 1 d D U . . .
H201 H 0.438105 -0.133445 0.428141 0.113 Uiso 1 1 calc R U . . .
C202 C 0.4207(3) -0.1378(3) 0.3911(2) 0.085(3) Uani 1 1 d D U . . .
H202 H 0.421194 -0.162883 0.390720 0.102 Uiso 1 1 calc R U . . .
C203 C 0.4092(2) -0.1193(3) 0.3689(2) 0.074(3) Uani 1 1 d D U . . .
C204 C 0.3966(3) -0.1354(3) 0.3449(2) 0.082(3) Uani 1 1 d D U . . .
H204 H 0.396483 -0.160431 0.343521 0.098 Uiso 1 1 calc R U . . .
C205 C 0.3852(2) -0.1159(3) 0.3245(2) 0.077(3) Uani 1 1 d D U . . .
H205 H 0.377136 -0.127351 0.308955 0.092 Uiso 1 1 calc R U . . .
C206 C 0.3850(2) -0.0783(2) 0.32578(19) 0.069(3) Uani 1 1 d D U . . .
C207 C 0.3733(2) -0.0561(3) 0.3055(2) 0.071(3) Uani 1 1 d D U . . .
H207 H 0.364339 -0.066131 0.289645 0.085 Uiso 1 1 calc R U . . .
C208 C 0.3747(2) -0.0196(3) 0.3083(2) 0.068(3) Uani 1 1 d D U . . .
H208 H 0.366543 -0.004566 0.294505 0.082 Uiso 1 1 calc R U . . .
C209 C 0.3879(2) -0.0057(2) 0.33118(18) 0.062(2) Uani 1 1 d D U . . .
C210 C 0.3981(2) -0.0617(2) 0.34881(18) 0.067(2) Uani 1 1 d D U . . .
C211 C 0.4099(2) -0.0822(2) 0.37061(19) 0.070(3) Uani 1 1 d D U . . .
C212 C 0.3924(2) 0.0325(2) 0.3358(2) 0.065(3) Uani 1 1 d D U . . .
H212 H 0.387106 0.048702 0.322238 0.078 Uiso 1 1 calc R U . . .
C213 C 0.4108(2) 0.0801(2) 0.36172(18) 0.062(2) Uani 1 1 d D U . . .
C214 C 0.4086(2) 0.0970(2) 0.38327(19) 0.065(2) Uani 1 1 d D U . . .
H214 H 0.402262 0.084272 0.395061 0.078 Uiso 1 1 calc R U . . .
C215 C 0.4154(2) 0.1320(2) 0.38748(19) 0.065(2) Uani 1 1 d D U . . .
H215 H 0.413122 0.143665 0.401797 0.077 Uiso 1 1 calc R U . . .
C216 C 0.4257(2) 0.1505(2) 0.37095(18) 0.063(2) Uani 1 1 d D U . . .
C217 C 0.4287(2) 0.1333(2) 0.34951(18) 0.066(3) Uani 1 1 d D U . . .
H217 H 0.436046 0.145722 0.338287 0.079 Uiso 1 1 calc R U . . .
C218 C 0.4210(2) 0.0982(2) 0.34485(19) 0.064(2) Uani 1 1 d D U . . .
H218 H 0.422612 0.086605 0.330248 0.077 Uiso 1 1 calc R U . . .
C219 C 0.4330(2) 0.1885(2) 0.3750(2) 0.063(2) Uani 1 1 d D U . . .
N220 N 0.21048(18) 0.2448(2) 0.2622(2) 0.082(3) Uani 1 1 d D U . . .
N221 N 0.24298(16) 0.2993(2) 0.25967(17) 0.073(2) Uani 1 1 d D U . . .
N222 N 0.29165(16) 0.2968(2) 0.29257(17) 0.069(2) Uani 1 1 d D U . . .
C220 C 0.1944(3) 0.2186(4) 0.2636(3) 0.111(4) Uani 1 1 d D U . . .
H220 H 0.201071 0.199877 0.275000 0.133 Uiso 1 1 calc R U . . .
C221 C 0.1675(3) 0.2175(4) 0.2486(3) 0.125(5) Uani 1 1 d D U . . .
H221 H 0.156140 0.199113 0.250650 0.150 Uiso 1 1 calc R U . . .
C222 C 0.1586(3) 0.2429(4) 0.2315(3) 0.116(5) Uani 1 1 d D U . . .
H222 H 0.140919 0.241747 0.220770 0.139 Uiso 1 1 calc R U . . .
C223 C 0.1746(2) 0.2705(3) 0.2292(2) 0.084(3) Uani 1 1 d D U . . .
C224 C 0.1662(2) 0.2986(3) 0.2114(2) 0.087(3) Uani 1 1 d D U . . .
H224 H 0.148586 0.298506 0.200494 0.105 Uiso 1 1 calc R U . . .
C225 C 0.1826(2) 0.3254(3) 0.2096(2) 0.082(3) Uani 1 1 d D U . . .
H225 H 0.176561 0.343141 0.197172 0.098 Uiso 1 1 calc R U . . .
C226 C 0.2090(2) 0.3270(3) 0.2262(2) 0.075(3) Uani 1 1 d D U . . .
C227 C 0.2269(2) 0.3541(3) 0.2261(2) 0.083(3) Uani 1 1 d D U . . .
H227 H 0.221606 0.373235 0.214644 0.100 Uiso 1 1 calc R U . . .
C228 C 0.2520(2) 0.3533(3) 0.2423(2) 0.088(3) Uani 1 1 d D U . . .
H228 H 0.264293 0.371604 0.242229 0.106 Uiso 1 1 calc R U . . .
C229 C 0.25920(19) 0.3254(3) 0.2588(2) 0.075(3) Uani 1 1 d D U . . .
C230 C 0.21784(19) 0.2995(3) 0.2437(2) 0.071(3) Uani 1 1 d D U . . .
C231 C 0.20052(19) 0.2707(3) 0.2451(2) 0.071(3) Uani 1 1 d D U . . .
C232 C 0.2864(2) 0.3204(3) 0.2758(2) 0.080(3) Uani 1 1 d D U . . .
H232 H 0.300224 0.335294 0.274018 0.096 Uiso 1 1 calc R U . . .
C233 C 0.31825(19) 0.2921(3) 0.30769(19) 0.068(3) Uani 1 1 d D U . . .
C234 C 0.33921(19) 0.2931(3) 0.2972(2) 0.071(3) Uani 1 1 d D U . . .
H234 H 0.335944 0.298339 0.279919 0.086 Uiso 1 1 calc R U . . .
C235 C 0.36490(19) 0.2863(3) 0.31211(18) 0.066(3) Uani 1 1 d D U . . .
H235 H 0.379191 0.286490 0.305000 0.079 Uiso 1 1 calc R U . . .
C236 C 0.36949(19) 0.2792(2) 0.33761(18) 0.062(2) Uani 1 1 d D U . . .
C237 C 0.34842(19) 0.2786(3) 0.3479(2) 0.067(3) Uani 1 1 d D U . . .
H237 H 0.351537 0.274084 0.365229 0.081 Uiso 1 1 calc R U . . .
C238 C 0.3230(2) 0.2848(3) 0.33272(19) 0.069(3) Uani 1 1 d D U . . .
H238 H 0.308586 0.283897 0.339707 0.083 Uiso 1 1 calc R U . . .
C239 C 0.39672(19) 0.2719(3) 0.3533(2) 0.061(2) Uani 1 1 d D U . . .
N240 N 0.4317(2) 0.5745(3) 0.3922(2) 0.100(3) Uani 1 1 d D U . . .
N241 N 0.4775(2) 0.5416(2) 0.39550(19) 0.081(3) Uani 1 1 d D U . . .
N242 N 0.47506(18) 0.4712(2) 0.39738(18) 0.069(2) Uani 1 1 d D U . . .
C240 C 0.4097(3) 0.5914(3) 0.3910(4) 0.125(5) Uani 1 1 d D U . . .
H240 H 0.394655 0.577416 0.390629 0.150 Uiso 1 1 calc R U . . .
C241 C 0.4063(3) 0.6282(3) 0.3901(4) 0.132(5) Uani 1 1 d D U . . .
H241 H 0.389661 0.638605 0.389003 0.158 Uiso 1 1 calc R U . . .
C242 C 0.4279(3) 0.6482(4) 0.3909(4) 0.127(5) Uani 1 1 d D U . . .
H242 H 0.426571 0.673242 0.390656 0.152 Uiso 1 1 calc R U . . .
C243 C 0.4520(3) 0.6321(3) 0.3922(3) 0.106(4) Uani 1 1 d D U . . .
C244 C 0.4753(3) 0.6508(3) 0.3921(3) 0.108(4) Uani 1 1 d D U . . .
H244 H 0.474467 0.675828 0.391435 0.130 Uiso 1 1 calc R U . . .
C245 C 0.4980(3) 0.6355(3) 0.3928(3) 0.100(4) Uani 1 1 d D U . . .
H245 H 0.512811 0.649333 0.392239 0.120 Uiso 1 1 calc R U . . .
C246 C 0.5001(3) 0.5970(3) 0.3946(3) 0.093(3) Uani 1 1 d D U . . .
C247 C 0.5225(3) 0.5779(3) 0.3951(3) 0.092(3) Uani 1 1 d D U . . .
H247 H 0.538022 0.590145 0.394360 0.110 Uiso 1 1 calc R U . . .
C248 C 0.5229(3) 0.5410(3) 0.3966(3) 0.093(3) Uani 1 1 d D U . . .
H248 H 0.538612 0.528008 0.397539 0.112 Uiso 1 1 calc R U . . .
C249 C 0.4997(2) 0.5239(3) 0.3968(3) 0.083(3) Uani 1 1 d D U . . .
C250 C 0.4774(2) 0.5772(3) 0.3945(2) 0.084(3) Uani 1 1 d D U . . .
C251 C 0.4531(2) 0.5949(3) 0.3933(3) 0.095(3) Uani 1 1 d D U . . .
C252 C 0.4971(2) 0.4850(3) 0.3973(2) 0.077(3) Uani 1 1 d D U . . .
H252 H 0.511752 0.470260 0.397576 0.092 Uiso 1 1 calc R U . . .
C253 C 0.4717(2) 0.4341(2) 0.3954(2) 0.072(3) Uani 1 1 d D U . . .
C254 C 0.4803(2) 0.4141(2) 0.3784(2) 0.075(3) Uani 1 1 d D U . . .
H254 H 0.489739 0.425234 0.368366 0.090 Uiso 1 1 calc R U . . .
C255 C 0.4754(2) 0.3785(2) 0.3761(2) 0.072(3) Uani 1 1 d D U . . .
H255 H 0.480971 0.365275 0.363996 0.087 Uiso 1 1 calc R U . . .
C256 C 0.4623(2) 0.3613(2) 0.39131(19) 0.062(2) Uani 1 1 d D U . . .
C257 C 0.4545(2) 0.3812(2) 0.4090(2) 0.072(3) Uani 1 1 d D U . . .
H257 H 0.446210 0.369925 0.419895 0.086 Uiso 1 1 calc R U . . .
C258 C 0.4587(2) 0.4169(2) 0.4107(2) 0.076(3) Uani 1 1 d D U . . .
H258 H 0.452614 0.430219 0.422340 0.091 Uiso 1 1 calc R U . . .
C259 C 0.4567(2) 0.3233(3) 0.3879(2) 0.067(3) Uani 1 1 d D U . . .
N260 N 0.6614(2) 0.2733(3) 0.5302(2) 0.093(3) Uani 1 1 d D U . . .
N261 N 0.64871(18) 0.2183(2) 0.49776(17) 0.074(2) Uani 1 1 d D U . . .
N262 N 0.59850(16) 0.2165(2) 0.46953(16) 0.069(2) Uani 1 1 d D U . . .
O260 O 0.47532(14) 0.24423(17) 0.41991(13) 0.0615(17) Uani 1 1 d D U . . .
O261 O 0.48886(14) 0.24173(18) 0.38518(13) 0.0649(17) Uani 1 1 d D U . . .
C260 C 0.6668(3) 0.2999(4) 0.5460(3) 0.113(4) Uani 1 1 d D U . . .
H260 H 0.653385 0.316976 0.545235 0.136 Uiso 1 1 calc R U . . .
C261 C 0.6914(3) 0.3042(5) 0.5640(3) 0.131(5) Uani 1 1 d D U . . .
H261 H 0.694270 0.322787 0.575892 0.157 Uiso 1 1 calc R U . . .
C262 C 0.7116(3) 0.2803(4) 0.5640(3) 0.124(5) Uani 1 1 d D U . . .
H262 H 0.728964 0.283494 0.574989 0.149 Uiso 1 1 calc R U . . .
C263 C 0.7059(3) 0.2516(4) 0.5475(3) 0.108(4) Uani 1 1 d D U . . .
C264 C 0.7253(3) 0.2253(5) 0.5468(3) 0.122(5) Uani 1 1 d D U . . .
H264 H 0.742522 0.226464 0.558392 0.146 Uiso 1 1 calc R U . . .
C265 C 0.7192(2) 0.1990(4) 0.5300(3) 0.105(4) Uani 1 1 d D U . . .
H265 H 0.732533 0.182484 0.529503 0.126 Uiso 1 1 calc R U . . .
C266 C 0.6931(2) 0.1948(4) 0.5125(2) 0.091(3) Uani 1 1 d D U . . .
C267 C 0.6857(2) 0.1670(4) 0.4953(2) 0.095(4) Uani 1 1 d D U . . .
H267 H 0.698110 0.149288 0.494349 0.114 Uiso 1 1 calc R U . . .
C268 C 0.6597(2) 0.1657(3) 0.4795(2) 0.087(3) Uani 1 1 d D U . . .
H268 H 0.654139 0.147042 0.467767 0.105 Uiso 1 1 calc R U . . .
C269 C 0.6418(2) 0.1924(3) 0.4813(2) 0.078(3) Uani 1 1 d D U . . .
C270 C 0.6739(2) 0.2204(3) 0.5133(2) 0.086(3) Uani 1 1 d D U . . .
C271 C 0.6800(2) 0.2494(3) 0.5305(2) 0.088(3) Uani 1 1 d D U . . .
C272 C 0.6142(2) 0.1932(3) 0.4655(2) 0.072(3) Uani 1 1 d D U . . .
H272 H 0.608034 0.176471 0.452401 0.087 Uiso 1 1 calc R U . . .
C273 C 0.57199(18) 0.2202(3) 0.45433(17) 0.061(2) Uani 1 1 d D U . . .
C274 C 0.5660(2) 0.2193(3) 0.42827(18) 0.068(3) Uani 1 1 d D U . . .
H274 H 0.579559 0.215325 0.420568 0.082 Uiso 1 1 calc R U . . .
C275 C 0.53958(19) 0.2245(3) 0.4134(2) 0.067(3) Uani 1 1 d D U . . .
H275 H 0.535308 0.223096 0.395673 0.080 Uiso 1 1 calc R U . . .
C276 C 0.51985(19) 0.2316(3) 0.42450(17) 0.064(2) Uani 1 1 d D U . . .
C277 C 0.52606(19) 0.2318(3) 0.45081(17) 0.062(2) Uani 1 1 d D U . . .
H277 H 0.512515 0.234923 0.458680 0.075 Uiso 1 1 calc R U . . .
C278 C 0.55203(18) 0.2274(3) 0.4650(2) 0.065(2) Uani 1 1 d D U . . .
H278 H 0.556348 0.229386 0.482755 0.077 Uiso 1 1 calc R U . . .
C279 C 0.49288(19) 0.2393(2) 0.40889(17) 0.059(2) Uani 1 1 d D U . . .
N300 N 0.7229(2) -0.0005(4) 0.3994(2) 0.131(5) Uani 1 1 d D U . . .
N301 N 0.7113(2) 0.0229(3) 0.3514(2) 0.101(3) Uani 1 1 d D U . . .
N302 N 0.66068(17) 0.0165(2) 0.32412(18) 0.075(2) Uani 1 1 d D U . . .
C300 C 0.7282(3) -0.0128(6) 0.4223(3) 0.158(6) Uani 1 1 d D U . . .
H300 H 0.714433 -0.023878 0.427275 0.189 Uiso 1 1 calc R U . . .
C301 C 0.7533(4) -0.0103(7) 0.4398(3) 0.184(7) Uani 1 1 d D U . . .
H301 H 0.756905 -0.020412 0.456082 0.221 Uiso 1 1 calc R U . . .
C302 C 0.7720(4) 0.0070(7) 0.4328(3) 0.179(7) Uani 1 1 d D U . . .
H302 H 0.787964 0.013478 0.445039 0.215 Uiso 1 1 calc R U . . .
C303 C 0.7685(3) 0.0158(7) 0.4077(3) 0.172(6) Uani 1 1 d D U . . .
C304 C 0.7886(4) 0.0297(8) 0.3972(4) 0.194(8) Uani 1 1 d D U . . .
H304 H 0.806459 0.030409 0.407453 0.233 Uiso 1 1 calc R U . . .
C305 C 0.7827(4) 0.0415(8) 0.3736(4) 0.187(7) Uani 1 1 d D U . . .
H305 H 0.796115 0.052553 0.368010 0.225 Uiso 1 1 calc R U . . .
C306 C 0.7566(3) 0.0378(7) 0.3567(3) 0.156(6) Uani 1 1 d D U . . .
C307 C 0.7496(3) 0.0471(6) 0.3312(3) 0.155(6) Uani 1 1 d D U . . .
H307 H 0.762919 0.054018 0.323869 0.186 Uiso 1 1 calc R U . . .
C308 C 0.7231(3) 0.0462(6) 0.3166(3) 0.144(5) Uani 1 1 d D U . . .
H308 H 0.717819 0.055041 0.299890 0.172 Uiso 1 1 calc R U . . .
C309 C 0.7052(2) 0.0320(4) 0.3274(3) 0.110(4) Uani 1 1 d D U . . .
C310 C 0.7362(3) 0.0259(5) 0.3665(3) 0.126(5) Uani 1 1 d D U . . .
C311 C 0.7421(3) 0.0152(6) 0.3919(3) 0.135(5) Uani 1 1 d D U . . .
C312 C 0.6769(2) 0.0294(4) 0.3137(3) 0.099(4) Uani 1 1 d D U . . .
H312 H 0.670730 0.037517 0.296869 0.119 Uiso 1 1 calc R U . . .
C313 C 0.63330(19) 0.0180(3) 0.3117(2) 0.070(3) Uani 1 1 d D U . . .
C314 C 0.6174(2) -0.0097(3) 0.3156(2) 0.075(3) Uani 1 1 d D U . . .
H314 H 0.624977 -0.028561 0.326671 0.090 Uiso 1 1 calc R U . . .
C315 C 0.5907(2) -0.0092(3) 0.3033(2) 0.075(3) Uani 1 1 d D U . . .
H315 H 0.579920 -0.028404 0.305283 0.090 Uiso 1 1 calc R U . . .
C316 C 0.5792(2) 0.0189(3) 0.2881(2) 0.067(3) Uani 1 1 d D U . . .
C317 C 0.5948(2) 0.0469(3) 0.2846(2) 0.071(3) Uani 1 1 d D U . . .
H317 H 0.586958 0.066241 0.274149 0.085 Uiso 1 1 calc R U . . .
C318 C 0.6218(2) 0.0464(3) 0.2965(2) 0.076(3) Uani 1 1 d D U . . .
H318 H 0.632582 0.065578 0.294374 0.091 Uiso 1 1 calc R U . . .
C319 C 0.5506(2) 0.0189(3) 0.2745(2) 0.068(3) Uani 1 1 d D U . . .
N320 N 0.60616(16) -0.0005(2) 0.08255(16) 0.064(2) Uani 1 1 d D U . . .
N321 N 0.55873(16) 0.0308(2) 0.07689(15) 0.062(2) Uani 1 1 d D U . . .
N322 N 0.53882(17) 0.0234(2) 0.11561(15) 0.064(2) Uani 1 1 d D U . . .
C320 C 0.6291(2) -0.0170(3) 0.0850(2) 0.072(3) Uani 1 1 d D U . . .
H320 H 0.637238 -0.029325 0.100166 0.087 Uiso 1 1 calc R U . . .
C321 C 0.6417(2) -0.0166(3) 0.0658(2) 0.073(3) Uani 1 1 d D U . . .
H321 H 0.657771 -0.029063 0.067881 0.087 Uiso 1 1 calc R U . . .
C322 C 0.6307(2) 0.0015(3) 0.0446(2) 0.070(3) Uani 1 1 d D U . . .
H322 H 0.639078 0.001989 0.031648 0.084 Uiso 1 1 calc R U . . .
C323 C 0.60683(19) 0.0195(3) 0.04151(18) 0.064(2) Uani 1 1 d D U . . .
C324 C 0.5934(2) 0.0389(3) 0.0192(2) 0.076(3) Uani 1 1 d D U . . .
H324 H 0.601000 0.039606 0.005726 0.092 Uiso 1 1 calc R U . . .
C325 C 0.5706(2) 0.0558(3) 0.0168(2) 0.075(3) Uani 1 1 d D U . . .
H325 H 0.562846 0.069259 0.002066 0.090 Uiso 1 1 calc R U . . .
C326 C 0.5577(2) 0.0540(3) 0.03606(19) 0.071(3) Uani 1 1 d D U . . .
C327 C 0.5340(2) 0.0712(3) 0.0350(2) 0.083(3) Uani 1 1 d D U . . .
H327 H 0.525489 0.085497 0.020905 0.099 Uiso 1 1 calc R U . . .
C328 C 0.5231(2) 0.0674(3) 0.05447(19) 0.078(3) Uani 1 1 d D U . . .
H328 H 0.506731 0.078310 0.053683 0.093 Uiso 1 1 calc R U . . .
C329 C 0.53625(19) 0.0474(3) 0.07518(18) 0.066(2) Uani 1 1 d D U . . .
C330 C 0.57029(19) 0.0346(3) 0.05807(18) 0.065(2) Uani 1 1 d D U . . .
C331 C 0.59519(18) 0.0174(2) 0.06096(17) 0.058(2) Uani 1 1 d D U . . .
C332 C 0.5263(2) 0.0429(3) 0.09739(18) 0.067(3) Uani 1 1 d D U . . .
H332 H 0.510634 0.054663 0.097967 0.080 Uiso 1 1 calc R U . . .
C333 C 0.5310(2) 0.0228(2) 0.13822(18) 0.062(2) Uani 1 1 d D U . . .
C334 C 0.5341(2) -0.0086(3) 0.15181(19) 0.068(3) Uani 1 1 d D U . . .
H334 H 0.540913 -0.029039 0.145952 0.082 Uiso 1 1 calc R U . . .
C335 C 0.5270(2) -0.0101(3) 0.17407(18) 0.065(3) Uani 1 1 d D U . . .
H335 H 0.528629 -0.031641 0.183115 0.079 Uiso 1 1 calc R U . . .
C336 C 0.5176(2) 0.0200(2) 0.18302(18) 0.065(2) Uani 1 1 d D U . . .
C337 C 0.5149(2) 0.0511(3) 0.16925(19) 0.067(3) Uani 1 1 d D U . . .
H337 H 0.508363 0.071721 0.175193 0.080 Uiso 1 1 calc R U . . .
C338 C 0.5216(2) 0.0527(3) 0.14698(18) 0.064(2) Uani 1 1 d D U . . .
H338 H 0.519652 0.074226 0.137814 0.077 Uiso 1 1 calc R U . . .
C339 C 0.5116(2) 0.0192(3) 0.20734(19) 0.066(3) Uani 1 1 d D U . . .
N340 N 0.72636(18) 0.5262(2) 0.35597(17) 0.075(2) Uani 1 1 d D U . . .
N341 N 0.69756(15) 0.4927(2) 0.38204(17) 0.068(2) Uani 1 1 d D U . . .
N342 N 0.64597(16) 0.4921(2) 0.35813(17) 0.071(2) Uani 1 1 d D U . . .
C340 C 0.7407(2) 0.5426(3) 0.3436(2) 0.084(3) Uani 1 1 d D U . . .
H340 H 0.732108 0.550208 0.327012 0.101 Uiso 1 1 calc R U . . .
C341 C 0.7675(2) 0.5492(3) 0.3536(3) 0.089(3) Uani 1 1 d D U . . .
H341 H 0.776996 0.561413 0.344041 0.107 Uiso 1 1 calc R U . . .
C342 C 0.7800(2) 0.5381(3) 0.3773(2) 0.081(3) Uani 1 1 d D U . . .
H342 H 0.798369 0.542345 0.384334 0.097 Uiso 1 1 calc R U . . .
C343 C 0.7660(2) 0.5204(3) 0.3912(2) 0.076(3) Uani 1 1 d D U . . .
C344 C 0.7772(2) 0.5064(4) 0.4157(2) 0.089(3) Uani 1 1 d D U . . .
H344 H 0.795556 0.510084 0.423381 0.107 Uiso 1 1 calc R U . . .
C345 C 0.7639(2) 0.4886(4) 0.4288(2) 0.089(3) Uani 1 1 d D U . . .
H345 H 0.772627 0.479358 0.444936 0.107 Uiso 1 1 calc R U . . .
C346 C 0.7355(2) 0.4839(3) 0.4175(2) 0.080(3) Uani 1 1 d D U . . .
C347 C 0.7192(2) 0.4668(4) 0.4295(2) 0.092(4) Uani 1 1 d D U . . .
H347 H 0.726765 0.457766 0.445992 0.111 Uiso 1 1 calc R U . . .
C348 C 0.6919(2) 0.4626(3) 0.4179(2) 0.085(3) Uani 1 1 d D U . . .
H348 H 0.680875 0.451216 0.426231 0.103 Uiso 1 1 calc R U . . .
C349 C 0.6817(2) 0.4760(3) 0.3934(2) 0.079(3) Uani 1 1 d D U . . .
C350 C 0.7236(2) 0.4961(3) 0.3931(2) 0.076(3) Uani 1 1 d D U . . .
C351 C 0.7389(2) 0.5150(3) 0.3797(2) 0.075(3) Uani 1 1 d D U . . .
C352 C 0.6538(2) 0.4745(3) 0.3783(2) 0.078(3) Uani 1 1 d D U . . .
H352 H 0.641661 0.460347 0.383641 0.094 Uiso 1 1 calc R U . . .
C353 C 0.61961(19) 0.4905(3) 0.3422(2) 0.069(3) Uani 1 1 d D U . . .
C354 C 0.6048(2) 0.4597(3) 0.3374(2) 0.072(3) Uani 1 1 d D U . . .
H354 H 0.611354 0.438609 0.346281 0.087 Uiso 1 1 calc R U . . .
C355 C 0.5804(2) 0.4601(3) 0.3197(2) 0.070(3) Uani 1 1 d D U . . .
H355 H 0.570437 0.438793 0.316176 0.084 Uiso 1 1 calc R U . . .
C356 C 0.5697(2) 0.4907(3) 0.3068(2) 0.070(3) Uani 1 1 d D U . . .
C357 C 0.5847(2) 0.5222(3) 0.3125(2) 0.073(3) Uani 1 1 d D U . . .
H357 H 0.577627 0.543854 0.304746 0.087 Uiso 1 1 calc R U . . .
C358 C 0.6092(2) 0.5214(3) 0.3293(2) 0.077(3) Uani 1 1 d D U . . .
H358 H 0.619541 0.542388 0.332352 0.092 Uiso 1 1 calc R U . . .
C359 C 0.5442(2) 0.4912(3) 0.2872(2) 0.068(3) Uani 1 1 d D U . . .
N360 N 0.4370(2) 0.5153(2) 0.43878(18) 0.078(3) Uani 1 1 d D U . . .
N361 N 0.4074(4) 0.4773(6) 0.4004(3) 0.084(5) Uani 0.637(13) 1 d D U P B 1
N362 N 0.4193(2) 0.4866(3) 0.35714(19) 0.087(3) Uani 1 1 d D U . B 1
O360 O 0.47993(14) 0.52083(17) 0.27646(15) 0.0685(18) Uani 1 1 d D U . B 1
O361 O 0.47629(14) 0.46118(18) 0.27296(14) 0.0687(18) Uani 1 1 d D U . B 1
C360 C 0.4523(3) 0.5328(3) 0.4576(2) 0.089(3) Uani 1 1 d D U . B 1
H360 H 0.467840 0.543498 0.455697 0.107 Uiso 1 1 calc R U . B 1
C361 C 0.4466(3) 0.5364(4) 0.4805(3) 0.099(4) Uani 1 1 d D U . B 1
H361 H 0.457589 0.550489 0.493557 0.119 Uiso 1 1 calc R U . B 1
C362 C 0.4248(3) 0.5192(3) 0.4839(2) 0.093(4) Uani 1 1 d D U . B 1
H362 H 0.421118 0.520584 0.499529 0.112 Uiso 1 1 calc R U . B 1
C363 C 0.4083(3) 0.4996(4) 0.4641(2) 0.097(3) Uani 1 1 d D U . B 1
C364 C 0.3887(4) 0.4758(5) 0.4681(4) 0.091(4) Uani 0.637(13) 1 d D U P B 1
H364 H 0.385715 0.474459 0.484067 0.109 Uiso 0.637(13) 1 calc R U P B 1
C365 C 0.3744(4) 0.4554(6) 0.4490(3) 0.089(4) Uani 0.637(13) 1 d D U P B 1
H365 H 0.360041 0.441810 0.451129 0.107 Uiso 0.637(13) 1 calc R U P B 1
C366 C 0.3807(4) 0.4538(6) 0.4255(3) 0.093(4) Uani 0.637(13) 1 d D U P B 1
C367 C 0.3666(4) 0.4333(6) 0.4051(3) 0.096(5) Uani 0.637(13) 1 d D U P B 1
H367 H 0.352821 0.417942 0.406316 0.115 Uiso 0.637(13) 1 calc R U P B 1
C368 C 0.3734(4) 0.4361(6) 0.3827(4) 0.096(5) Uani 0.637(13) 1 d D U P B 1
H368 H 0.364133 0.422474 0.368601 0.115 Uiso 0.637(13) 1 calc R U P B 1
C369 C 0.3935(4) 0.4586(5) 0.3809(3) 0.087(4) Uani 0.637(13) 1 d D U P B 1
C370 C 0.4014(4) 0.4751(5) 0.4226(3) 0.087(5) Uani 0.637(13) 1 d D U P B 1
C371 C 0.4157(3) 0.4988(3) 0.4417(2) 0.087(3) Uani 1 1 d D U . B 1
C372 C 0.4024(4) 0.4629(5) 0.3584(4) 0.080(4) Uani 0.637(13) 1 d D U P B 1
H372 H 0.395524 0.447642 0.344524 0.096 Uiso 0.637(13) 1 calc R U P B 1
C373 C 0.4302(3) 0.4874(3) 0.3367(2) 0.082(3) Uani 1 1 d D U . B 1
C374 C 0.4406(3) 0.5194(3) 0.3315(2) 0.084(3) Uani 1 1 d D U . B 1
H374 H 0.439245 0.540087 0.340675 0.101 Uiso 1 1 calc R U . B 1
C375 C 0.4531(3) 0.5208(3) 0.3125(2) 0.085(3) Uani 1 1 d D U . B 1
H375 H 0.458701 0.542916 0.307728 0.102 Uiso 1 1 calc R U . B 1
C376 C 0.4574(2) 0.4899(3) 0.3006(2) 0.075(3) Uani 1 1 d D U . B 1
C377 C 0.4479(2) 0.4576(3) 0.3069(2) 0.077(3) Uani 1 1 d D U . B 1
H377 H 0.450383 0.436473 0.298695 0.092 Uiso 1 1 calc R U . B 1
C378 C 0.4349(3) 0.4568(3) 0.3250(2) 0.083(3) Uani 1 1 d D U . B 1
H378 H 0.429024 0.434816 0.329607 0.100 Uiso 1 1 calc R U . B 1
C379 C 0.4722(2) 0.4909(2) 0.2818(2) 0.068(3) Uani 1 1 d D U . B 1
C37E C 0.3809(8) 0.4891(12) 0.4621(6) 0.091(4) Uani 0.363(13) 1 d D U P B 2
C67F C 0.3634(7) 0.4766(11) 0.4410(5) 0.092(5) Uani 0.363(13) 1 d D U P B 2
H67F H 0.346114 0.470303 0.441534 0.110 Uiso 0.363(13) 1 calc R U P B 2
C37G C 0.3698(6) 0.4723(10) 0.4178(5) 0.086(5) Uani 0.363(13) 1 d D U P B 2
C37H C 0.3544(6) 0.4546(10) 0.3965(5) 0.092(5) Uani 0.363(13) 1 d D U P B 2
H37H H 0.338663 0.442693 0.396934 0.111 Uiso 0.363(13) 1 calc R U P B 2
C37I C 0.3622(7) 0.4545(11) 0.3747(6) 0.093(6) Uani 0.363(13) 1 d D U P B 2
H37I H 0.351703 0.443075 0.360034 0.111 Uiso 0.363(13) 1 calc R U P B 2
C37J C 0.3856(7) 0.4713(10) 0.3747(6) 0.086(5) Uani 0.363(13) 1 d D U P B 2
C37K C 0.3944(6) 0.4860(10) 0.4171(6) 0.084(5) Uani 0.363(13) 1 d D U P B 2
H37K H 0.405868 0.496359 0.431832 0.101 Uiso 0.363(13) 1 calc R U P B 2
C37M C 0.3947(9) 0.4749(11) 0.3532(9) 0.085(4) Uani 0.363(13) 1 d . U P B 2
N37B N 0.4019(9) 0.4847(11) 0.3970(8) 0.083(6) Uani 0.363(13) 1 d . U P B 2
B1 B 0.6518(2) 0.0936(3) 0.0370(2) 0.091(3) Uani 1 1 d D U . C 1
H1 H 0.642345 0.071834 0.023788 0.109 Uiso 1 1 calc R U . C 1
B2 B 0.6394(2) 0.1358(3) 0.0327(2) 0.099(4) Uani 1 1 d D U . C 1
H2 H 0.621651 0.142289 0.016571 0.119 Uiso 1 1 calc R U . C 1
B3 B 0.6703(2) 0.1275(3) 0.0289(2) 0.090(4) Uani 1 1 d D U . C 1
H3 H 0.673557 0.128341 0.009929 0.108 Uiso 1 1 calc R U . C 1
B4 B 0.6870(2) 0.0967(3) 0.0506(2) 0.096(4) Uani 1 1 d D U . C 1
H4 H 0.701165 0.077172 0.046626 0.115 Uiso 1 1 calc R U . C 1
B5 B 0.6659(2) 0.0862(3) 0.0690(2) 0.087(3) Uani 1 1 d D U . C 1
H5 H 0.665918 0.059213 0.077316 0.105 Uiso 1 1 calc R U . C 1
B6 B 0.6365(2) 0.1109(3) 0.0581(2) 0.093(4) Uani 1 1 d D U . C 1
H6 H 0.616993 0.100891 0.059334 0.112 Uiso 1 1 calc R U . C 1
B7 B 0.6656(3) 0.1664(3) 0.0437(2) 0.104(4) Uani 1 1 d D U . C 1
H7 H 0.665288 0.193067 0.034953 0.125 Uiso 1 1 calc R U . C 1
B8 B 0.6947(2) 0.1417(3) 0.0551(2) 0.104(4) Uani 1 1 d D U . C 1
H8 H 0.714129 0.152196 0.054045 0.124 Uiso 1 1 calc R U . C 1
B9 B 0.6924(2) 0.1160(3) 0.0803(2) 0.102(4) Uani 1 1 d D U . C 1
H9 H 0.710193 0.108911 0.096244 0.122 Uiso 1 1 calc R U . C 1
B10 B 0.6616(2) 0.1249(3) 0.0850(2) 0.091(4) Uani 1 1 d D U . C 1
H10 H 0.658820 0.124012 0.104140 0.110 Uiso 1 1 calc R U . C 1
B11 B 0.6452(3) 0.1556(3) 0.0623(2) 0.106(4) Uani 1 1 d D U . C 1
H11 H 0.631169 0.175572 0.066112 0.127 Uiso 1 1 calc R U . C 1
B12 B 0.6794(3) 0.1593(3) 0.0762(2) 0.103(4) Uani 1 1 d D U . C 1
H12 H 0.688443 0.181379 0.089289 0.123 Uiso 1 1 calc R U . C 1
B20 B 0.4286(2) 0.0502(3) 0.0139(2) 0.099(4) Uani 1 1 d D U . D 1
H20 H 0.426758 0.021502 0.018035 0.118 Uiso 1 1 calc R U . D 1
B21 B 0.4024(2) 0.0739(3) -0.0038(2) 0.097(4) Uani 1 1 d D U . D 1
H21 H 0.382729 0.060691 -0.011655 0.116 Uiso 1 1 calc R U . D 1
B22 B 0.4283(2) 0.0653(3) -0.0161(2) 0.092(3) Uani 1 1 d D U . D 1
H22 H 0.426626 0.046651 -0.032154 0.111 Uiso 1 1 calc R U . D 1
B23 B 0.4576(2) 0.0681(3) 0.0083(2) 0.092(3) Uani 1 1 d D U . D 1
H23 H 0.475293 0.051500 0.008885 0.111 Uiso 1 1 calc R U . D 1
B24 B 0.4489(2) 0.0790(3) 0.0359(2) 0.089(3) Uani 1 1 d D U . D 1
H24 H 0.460854 0.069666 0.054895 0.106 Uiso 1 1 calc R U . D 1
B25 B 0.4146(2) 0.0828(3) 0.0281(2) 0.100(4) Uani 1 1 d D U . D 1
H25 H 0.403550 0.076147 0.041901 0.121 Uiso 1 1 calc R U . D 1
B26 B 0.4127(2) 0.1066(3) -0.0208(2) 0.103(4) Uani 1 1 d D U . D 1
H26 H 0.400218 0.115602 -0.039660 0.123 Uiso 1 1 calc R U . D 1
B27 B 0.4472(2) 0.1033(3) -0.0128(2) 0.094(4) Uani 1 1 d D U . D 1
H27 H 0.458162 0.110410 -0.026617 0.112 Uiso 1 1 calc R U . D 1
B28 B 0.4605(2) 0.1119(3) 0.0191(2) 0.084(3) Uani 1 1 d D U . D 1
H28 H 0.480455 0.124438 0.026924 0.101 Uiso 1 1 calc R U . D 1
B29 B 0.4341(2) 0.1214(3) 0.0313(2) 0.095(4) Uani 1 1 d D U . D 1
H29 H 0.436221 0.140434 0.047095 0.114 Uiso 1 1 calc R U . D 1
B30 B 0.4048(2) 0.1175(3) 0.0066(3) 0.106(4) Uani 1 1 d D U . D 1
H30 H 0.386903 0.133861 0.005855 0.127 Uiso 1 1 calc R U . D 1
B31 B 0.4330(2) 0.1360(3) 0.0011(2) 0.096(4) Uani 1 1 d D U . D 1
H31 H 0.434426 0.164739 -0.003142 0.116 Uiso 1 1 calc R U . D 1
B40 B 0.7467(3) 0.5670(4) 0.2687(3) 0.156(5) Uani 1 1 d D U . E 1
H40 H 0.750648 0.542376 0.280345 0.188 Uiso 1 1 calc R U . E 1
B41 B 0.7412(3) 0.5652(4) 0.2368(3) 0.159(5) Uani 1 1 d D U . E 1
H41 H 0.741345 0.539291 0.227129 0.190 Uiso 1 1 calc R U . E 1
B42 B 0.7699(3) 0.5851(4) 0.2556(3) 0.146(5) Uani 1 1 d D U . E 1
H42 H 0.789837 0.572652 0.258487 0.175 Uiso 1 1 calc R U . E 1
B43 B 0.7629(3) 0.6075(4) 0.2799(3) 0.154(5) Uani 1 1 d D U . E 1
H43 H 0.777526 0.610248 0.298879 0.185 Uiso 1 1 calc R U . E 1
B44 B 0.7283(3) 0.6018(4) 0.2755(3) 0.156(5) Uani 1 1 d D U . E 1
H44 H 0.719794 0.600720 0.291749 0.188 Uiso 1 1 calc R U . E 1
B45 B 0.7152(3) 0.5765(4) 0.2485(4) 0.156(5) Uani 1 1 d D U . E 1
H45 H 0.697827 0.558559 0.246550 0.187 Uiso 1 1 calc R U . E 1
B46 B 0.7538(3) 0.6043(4) 0.2270(3) 0.154(5) Uani 1 1 d D U . E 1
H46 H 0.762210 0.604509 0.210752 0.185 Uiso 1 1 calc R U . E 1
B47 B 0.7665(3) 0.6302(4) 0.2539(3) 0.146(5) Uani 1 1 d D U . E 1
H47 H 0.783695 0.648282 0.255593 0.175 Uiso 1 1 calc R U . E 1
B48 B 0.7408(3) 0.6412(4) 0.2663(3) 0.139(5) Uani 1 1 d D U . E 1
H48 H 0.740578 0.666581 0.276502 0.166 Uiso 1 1 calc R U . E 1
B49 B 0.7114(3) 0.6225(4) 0.2468(3) 0.151(5) Uani 1 1 d D U . E 1
H49 H 0.691568 0.635334 0.243677 0.181 Uiso 1 1 calc R U . E 1
B50 B 0.7201(3) 0.5999(4) 0.2230(3) 0.153(5) Uani 1 1 d D U . E 1
H50 H 0.705949 0.597612 0.203704 0.183 Uiso 1 1 calc R U . E 1
B51 B 0.7354(3) 0.6403(4) 0.2338(3) 0.147(5) Uani 1 1 d D U . E 1
H51 H 0.731684 0.664950 0.222241 0.176 Uiso 1 1 calc R U . E 1
B60 B 0.7750(2) 0.4290(3) 0.3608(2) 0.081(3) Uani 1 1 d D U . F 1
H60 H 0.756593 0.443491 0.361074 0.097 Uiso 1 1 calc R U . F 1
B61 B 0.7953(2) 0.4097(3) 0.3874(2) 0.081(3) Uani 1 1 d D U . F 1
H61 H 0.790413 0.411314 0.405634 0.097 Uiso 1 1 calc R U . F 1
B62 B 0.8071(2) 0.4461(3) 0.3749(2) 0.079(3) Uani 1 1 d D U . F 1
H62 H 0.810382 0.472338 0.384680 0.095 Uiso 1 1 calc R U . F 1
B63 B 0.7952(2) 0.4433(3) 0.3422(2) 0.077(3) Uani 1 1 d D U . F 1
H63 H 0.790325 0.467418 0.330067 0.093 Uiso 1 1 calc R U . F 1
B64 B 0.7762(2) 0.4039(3) 0.3346(2) 0.081(3) Uani 1 1 d D U . F 1
H64 H 0.758786 0.401742 0.317411 0.097 Uiso 1 1 calc R U . F 1
B65 B 0.7768(2) 0.3830(3) 0.3627(2) 0.083(3) Uani 1 1 d D U . F 1
H65 H 0.759852 0.366385 0.364456 0.099 Uiso 1 1 calc R U . F 1
B66 B 0.8283(2) 0.4108(3) 0.3862(2) 0.081(3) Uani 1 1 d D U . F 1
H66 H 0.845501 0.412738 0.403575 0.097 Uiso 1 1 calc R U . F 1
B67 B 0.8279(2) 0.4314(3) 0.3579(2) 0.080(3) Uani 1 1 d D U . F 1
H67 H 0.845043 0.447525 0.356242 0.096 Uiso 1 1 calc R U . F 1
B68 B 0.8093(2) 0.4057(3) 0.3329(2) 0.075(3) Uani 1 1 d D U . F 1
H68 H 0.813851 0.404611 0.314470 0.090 Uiso 1 1 calc R U . F 1
B69 B 0.7981(2) 0.3683(3) 0.3456(2) 0.079(3) Uani 1 1 d D U . F 1
H69 H 0.795396 0.342065 0.335827 0.095 Uiso 1 1 calc R U . F 1
B70 B 0.8096(2) 0.3728(3) 0.3780(2) 0.075(3) Uani 1 1 d D U . F 1
H70 H 0.814597 0.348829 0.390349 0.091 Uiso 1 1 calc R U . F 1
B71 B 0.8299(2) 0.3856(3) 0.3600(2) 0.080(3) Uani 1 1 d D U . F 1
H71 H 0.848287 0.370920 0.359794 0.096 Uiso 1 1 calc R U . F 1
B80 B 0.4969(4) 0.3998(7) 0.5182(6) 0.089(5) Uani 0.41(3) 1 d D U P G 1
H80 H 0.518775 0.404586 0.523416 0.107 Uiso 0.41(3) 1 calc R U P G 1
B81 B 0.4833(7) 0.3757(7) 0.5373(4) 0.092(5) Uani 0.41(3) 1 d D U P G 1
H81 H 0.496106 0.364293 0.555366 0.110 Uiso 0.41(3) 1 calc R U P G 1
B82 B 0.4829(5) 0.3583(6) 0.5082(5) 0.090(4) Uani 0.41(3) 1 d D U P G 1
H82 H 0.495356 0.335063 0.506405 0.107 Uiso 0.41(3) 1 calc R U P G 1
B83 B 0.4775(6) 0.3924(7) 0.4865(5) 0.089(4) Uani 0.41(3) 1 d D U P G 1
H83 H 0.486283 0.392254 0.470495 0.107 Uiso 0.41(3) 1 calc R U P G 1
B84 B 0.4741(6) 0.4319(6) 0.5026(6) 0.090(4) Uani 0.41(3) 1 d D U P G 1
H84 H 0.480522 0.458191 0.497248 0.108 Uiso 0.41(3) 1 calc R U P G 1
B85 B 0.4773(6) 0.4213(7) 0.5340(5) 0.091(4) Uani 0.41(3) 1 d D U P G 1
H85 H 0.485724 0.440509 0.549528 0.109 Uiso 0.41(3) 1 calc R U P G 1
B86 B 0.4554(7) 0.3529(5) 0.5188(7) 0.091(5) Uani 0.41(3) 1 d D U P G 1
H86 H 0.449454 0.326508 0.524475 0.110 Uiso 0.41(3) 1 calc R U P G 1
B87 B 0.4517(5) 0.3642(7) 0.4874(5) 0.093(5) Uani 0.41(3) 1 d D U P G 1
H87 H 0.442872 0.345145 0.471821 0.111 Uiso 0.41(3) 1 calc R U P G 1
B88 B 0.4460(6) 0.4095(8) 0.4836(4) 0.092(4) Uani 0.41(3) 1 d D U P G 1
H88 H 0.433655 0.421101 0.465504 0.111 Uiso 0.41(3) 1 calc R U P G 1
B89 B 0.4455(5) 0.4269(6) 0.5128(5) 0.091(4) Uani 0.41(3) 1 d D U P G 1
H89 H 0.432618 0.449799 0.514217 0.109 Uiso 0.41(3) 1 calc R U P G 1
B90 B 0.4517(7) 0.3920(7) 0.5340(6) 0.091(4) Uani 0.41(3) 1 d D U P G 1
H90 H 0.442925 0.391690 0.550068 0.109 Uiso 0.41(3) 1 calc R U P G 1
B91 B 0.4319(4) 0.3848(8) 0.5034(7) 0.092(4) Uani 0.41(3) 1 d D U P G 1
H91 H 0.410112 0.379713 0.498626 0.110 Uiso 0.41(3) 1 calc R U P G 1
B8A B 0.4446(4) 0.4310(5) 0.5095(4) 0.092(4) Uani 0.59(3) 1 d D U P G 2
H8A H 0.432813 0.455447 0.509983 0.110 Uiso 0.59(3) 1 calc R U P G 2
B8B B 0.4302(3) 0.3945(6) 0.4927(5) 0.095(4) Uani 0.59(3) 1 d D U P G 2
H8B H 0.408650 0.394480 0.481975 0.114 Uiso 0.59(3) 1 calc R U P G 2
B8C B 0.4411(5) 0.3922(5) 0.5252(5) 0.090(4) Uani 0.59(3) 1 d D U P G 2
H8C H 0.426849 0.390485 0.536578 0.108 Uiso 0.59(3) 1 calc R U P G 2
B8D B 0.4700(5) 0.4163(5) 0.5362(3) 0.090(4) Uani 0.59(3) 1 d D U P G 2
H8D H 0.475203 0.430760 0.554560 0.108 Uiso 0.59(3) 1 calc R U P G 2
B8E B 0.4777(4) 0.4333(4) 0.5094(4) 0.091(4) Uani 0.59(3) 1 d D U P G 2
H8E H 0.488167 0.459121 0.509863 0.109 Uiso 0.59(3) 1 calc R U P G 2
B8F B 0.4530(5) 0.4193(5) 0.4825(3) 0.088(4) Uani 0.59(3) 1 d D U P G 2
H8F H 0.447072 0.435574 0.464965 0.105 Uiso 0.59(3) 1 calc R U P G 2
B8G B 0.4460(4) 0.3561(4) 0.5078(5) 0.094(4) Uani 0.59(3) 1 d D U P G 2
H8G H 0.435118 0.330553 0.507093 0.113 Uiso 0.59(3) 1 calc R U P G 2
B8H B 0.4709(6) 0.3701(5) 0.5346(3) 0.089(4) Uani 0.59(3) 1 d D U P G 2
H8H H 0.476986 0.353599 0.551973 0.107 Uiso 0.59(3) 1 calc R U P G 2
B8I B 0.4939(4) 0.3953(5) 0.5251(4) 0.089(4) Uani 0.59(3) 1 d D U P G 2
H8I H 0.515337 0.395909 0.536079 0.107 Uiso 0.59(3) 1 calc R U P G 2
B8J B 0.4836(4) 0.3965(5) 0.4921(4) 0.089(4) Uani 0.59(3) 1 d D U P G 2
H8J H 0.498117 0.397694 0.480965 0.107 Uiso 0.59(3) 1 calc R U P G 2
B8K B 0.4539(4) 0.3729(6) 0.4818(3) 0.091(4) Uani 0.59(3) 1 d D U P G 2
H8K H 0.448403 0.358302 0.463495 0.109 Uiso 0.59(3) 1 calc R U P G 2
B8L B 0.4791(4) 0.3577(4) 0.5077(4) 0.088(4) Uani 0.59(3) 1 d D U P G 2
H8L H 0.490643 0.333007 0.507005 0.106 Uiso 0.59(3) 1 calc R U P G 2
B100 B 0.6672(3) -0.1257(4) 0.3028(3) 0.146(5) Uani 1 1 d D U . . .
H10A H 0.683127 -0.131330 0.320721 0.175 Uiso 1 1 calc R U . . .
B101 B 0.6347(3) -0.1229(4) 0.3020(3) 0.147(5) Uani 1 1 d D U . . .
H10B H 0.628523 -0.126773 0.319447 0.177 Uiso 1 1 calc R U . . .
B102 B 0.6449(3) -0.1582(4) 0.2871(3) 0.154(5) Uani 1 1 d D U . . .
H10C H 0.645677 -0.185863 0.294406 0.185 Uiso 1 1 calc R U . . .
B103 B 0.6685(3) -0.1435(4) 0.2736(3) 0.148(5) Uani 1 1 d D U . . .
H103 H 0.684997 -0.160824 0.271745 0.178 Uiso 1 1 calc R U . . .
B104 B 0.6726(3) -0.0975(4) 0.2804(3) 0.138(5) Uani 1 1 d D U . . .
H10D H 0.692131 -0.084081 0.283085 0.165 Uiso 1 1 calc R U . . .
B105 B 0.6515(3) -0.0848(4) 0.2978(3) 0.137(5) Uani 1 1 d D U . . .
H10E H 0.656616 -0.063007 0.311983 0.165 Uiso 1 1 calc R U . . .
B106 B 0.6146(3) -0.1378(4) 0.2726(3) 0.147(5) Uani 1 1 d D U . . .
H106 H 0.595190 -0.151370 0.270221 0.176 Uiso 1 1 calc R U . . .
B107 B 0.6359(3) -0.1496(4) 0.2552(3) 0.145(5) Uani 1 1 d D U . . .
H10F H 0.630569 -0.171093 0.240769 0.174 Uiso 1 1 calc R U . . .
B108 B 0.6533(3) -0.1123(4) 0.2509(3) 0.141(5) Uani 1 1 d D U . . .
H10G H 0.659920 -0.108779 0.233728 0.169 Uiso 1 1 calc R U . . .
B109 B 0.6425(3) -0.0762(4) 0.2653(3) 0.135(5) Uani 1 1 d D U . . .
H109 H 0.641660 -0.048646 0.257843 0.162 Uiso 1 1 calc R U . . .
B110 B 0.6191(3) -0.0924(4) 0.2789(3) 0.129(5) Uani 1 1 d D U . . .
H110 H 0.602324 -0.075529 0.280685 0.155 Uiso 1 1 calc R U . . .
B111 B 0.6196(3) -0.1087(4) 0.2497(3) 0.130(5) Uani 1 1 d D U . . .
H111 H 0.603625 -0.102753 0.231973 0.156 Uiso 1 1 calc R U . . .
B120 B 0.7104(2) 0.0410(4) 0.4731(2) 0.113(4) Uani 1 1 d D U . . .
H12A H 0.729490 0.049349 0.469862 0.135 Uiso 1 1 calc R U . . .
B121 B 0.6988(3) 0.0617(4) 0.4951(3) 0.123(4) Uani 1 1 d D U . . .
H12B H 0.710041 0.083962 0.506653 0.148 Uiso 1 1 calc R U . . .
B122 B 0.7096(3) 0.0179(4) 0.5001(2) 0.122(4) Uani 1 1 d D U . . .
H12C H 0.728161 0.010472 0.514979 0.146 Uiso 1 1 calc R U . . .
B123 B 0.7005(3) -0.0041(4) 0.4717(2) 0.106(4) Uani 1 1 d D U . . .
H123 H 0.712734 -0.026074 0.467487 0.127 Uiso 1 1 calc R U . . .
B124 B 0.6834(3) 0.0267(4) 0.4484(2) 0.102(4) Uani 1 1 d D U . . .
H12D H 0.684299 0.025505 0.428647 0.123 Uiso 1 1 calc R U . . .
B125 B 0.6821(3) 0.0671(3) 0.4631(2) 0.110(4) Uani 1 1 d D U . . .
H12E H 0.681881 0.092883 0.453160 0.132 Uiso 1 1 calc R U . . .
B126 B 0.6814(3) 0.0311(4) 0.5078(2) 0.124(4) Uani 1 1 d D U . . .
H126 H 0.680851 0.032915 0.527729 0.149 Uiso 1 1 calc R U . . .
B127 B 0.6822(3) -0.0092(4) 0.4926(2) 0.109(4) Uani 1 1 d D U . . .
H12F H 0.681970 -0.034950 0.502473 0.131 Uiso 1 1 calc R U . . .
B128 B 0.6660(3) -0.0050(3) 0.4608(2) 0.103(4) Uani 1 1 d D U . . .
H12G H 0.655236 -0.027542 0.449174 0.123 Uiso 1 1 calc R U . . .
B129 B 0.6543(2) 0.0388(3) 0.4556(2) 0.097(4) Uani 1 1 d D U . . .
H129 H 0.635567 0.045440 0.440691 0.116 Uiso 1 1 calc R U . . .
B130 B 0.6642(3) 0.0606(4) 0.4846(2) 0.114(4) Uani 1 1 d D U . . .
H130 H 0.651983 0.082438 0.489011 0.137 Uiso 1 1 calc R U . . .
B131 B 0.6540(3) 0.0169(4) 0.4833(2) 0.115(4) Uani 1 1 d D U . . .
H131 H 0.634976 0.009120 0.486881 0.138 Uiso 1 1 calc R U . . .
B140 B 0.4963(3) 0.7372(4) 0.3739(3) 0.152(5) Uani 1 1 d D U . . .
H14A H 0.493834 0.709247 0.366971 0.182 Uiso 1 1 calc R U . . .
B141 B 0.4798(3) 0.7713(4) 0.3556(3) 0.147(5) Uani 1 1 d D U . . .
H14B H 0.466234 0.766178 0.336300 0.177 Uiso 1 1 calc R U . . .
B142 B 0.5141(3) 0.7686(4) 0.3627(3) 0.150(5) Uani 1 1 d D U . . .
H14C H 0.523978 0.761615 0.348066 0.180 Uiso 1 1 calc R U . . .
B143 B 0.5272(3) 0.7536(4) 0.3931(4) 0.160(5) Uani 1 1 d D U . . .
H143 H 0.545500 0.736799 0.398938 0.192 Uiso 1 1 calc R U . . .
B144 B 0.5002(4) 0.7475(4) 0.4055(3) 0.158(5) Uani 1 1 d D U . . .
H14D H 0.500391 0.726579 0.419715 0.190 Uiso 1 1 calc R U . . .
B145 B 0.4711(3) 0.7590(4) 0.3823(3) 0.149(5) Uani 1 1 d D U . . .
H14E H 0.451747 0.745899 0.381130 0.179 Uiso 1 1 calc R U . . .
B146 B 0.4995(3) 0.8095(4) 0.3624(3) 0.152(5) Uani 1 1 d D U . . .
H146 H 0.499096 0.829954 0.347757 0.183 Uiso 1 1 calc R U . . .
B147 B 0.5284(3) 0.7985(4) 0.3861(3) 0.158(5) Uani 1 1 d D U . . .
H14F H 0.547714 0.811987 0.387575 0.190 Uiso 1 1 calc R U . . .
B148 B 0.5201(3) 0.7856(4) 0.4128(3) 0.157(5) Uani 1 1 d D U . . .
H14G H 0.533710 0.789942 0.432206 0.188 Uiso 1 1 calc R U . . .
B149 B 0.4856(3) 0.7898(4) 0.4062(3) 0.155(5) Uani 1 1 d D U . . .
H149 H 0.476143 0.797457 0.421018 0.187 Uiso 1 1 calc R U . . .
B150 B 0.4731(3) 0.8036(4) 0.3752(3) 0.158(5) Uani 1 1 d D U . . .
H150 H 0.454925 0.820446 0.369145 0.189 Uiso 1 1 calc R U . . .
B151 B 0.5032(3) 0.8207(4) 0.3939(3) 0.160(5) Uani 1 1 d D U . . .
H151 H 0.505389 0.848854 0.400418 0.192 Uiso 1 1 calc R U . . .
B160 B 0.6065(6) 0.6495(9) 0.2129(6) 0.126(6) Uani 0.41(2) 1 d D U P H 1
H16A H 0.628551 0.645990 0.218734 0.151 Uiso 0.41(2) 1 calc R U P H 1
B161 B 0.5919(7) 0.6813(9) 0.2262(6) 0.126(6) Uani 0.41(2) 1 d D U P H 1
H16B H 0.604215 0.699282 0.241045 0.151 Uiso 0.41(2) 1 calc R U P H 1
B162 B 0.5870(7) 0.6369(9) 0.2321(5) 0.125(6) Uani 0.41(2) 1 d D U P H 1
H16C H 0.596010 0.624747 0.250938 0.150 Uiso 0.41(2) 1 calc R U P H 1
B163 B 0.5843(7) 0.6128(7) 0.2051(7) 0.126(6) Uani 0.41(2) 1 d D U P H 1
H163 H 0.591402 0.584811 0.205706 0.152 Uiso 0.41(2) 1 calc R U P H 1
B164 B 0.5873(7) 0.6432(9) 0.1817(6) 0.127(6) Uani 0.41(2) 1 d D U P H 1
H16D H 0.596397 0.635497 0.166702 0.152 Uiso 0.41(2) 1 calc R U P H 1
B165 B 0.5916(7) 0.6856(8) 0.1949(6) 0.126(6) Uani 0.41(2) 1 d D U P H 1
H16E H 0.603345 0.706369 0.188550 0.152 Uiso 0.41(2) 1 calc R U P H 1
B166 B 0.5606(7) 0.6664(9) 0.2271(6) 0.126(7) Uani 0.41(2) 1 d D U P H 1
H166 H 0.551969 0.674407 0.242343 0.151 Uiso 0.41(2) 1 calc R U P H 1
B167 B 0.5561(7) 0.6242(8) 0.2134(7) 0.127(6) Uani 0.41(2) 1 d D U P H 1
H16F H 0.544006 0.603616 0.219579 0.153 Uiso 0.41(2) 1 calc R U P H 1
B168 B 0.5560(7) 0.6274(8) 0.1823(6) 0.127(6) Uani 0.41(2) 1 d D U P H 1
H16G H 0.544096 0.609108 0.167438 0.153 Uiso 0.41(2) 1 calc R U P H 1
B169 B 0.5600(8) 0.6722(8) 0.1760(5) 0.127(6) Uani 0.41(2) 1 d D U P H 1
H169 H 0.550652 0.683953 0.157020 0.153 Uiso 0.41(2) 1 calc R U P H 1
B170 B 0.5632(7) 0.6956(7) 0.2037(7) 0.128(6) Uani 0.41(2) 1 d D U P H 1
H170 H 0.556061 0.723500 0.203296 0.154 Uiso 0.41(2) 1 calc R U P H 1
B171 B 0.5409(6) 0.6605(9) 0.1958(7) 0.127(6) Uani 0.41(2) 1 d D U P H 1
H171 H 0.518915 0.664437 0.190116 0.153 Uiso 0.41(2) 1 calc R U P H 1
B16A B 0.5642(5) 0.6225(6) 0.2055(5) 0.126(6) Uani 0.59(2) 1 d D U P H 2
H16H H 0.550922 0.602939 0.210832 0.151 Uiso 0.59(2) 1 calc R U P H 2
B16B B 0.5927(5) 0.6092(5) 0.1995(5) 0.126(6) Uani 0.59(2) 1 d D U P H 2
H16I H 0.598557 0.580628 0.200776 0.151 Uiso 0.59(2) 1 calc R U P H 2
B16C B 0.5666(5) 0.6256(6) 0.1749(4) 0.127(6) Uani 0.59(2) 1 d D U P H 2
H16J H 0.554610 0.608124 0.159503 0.152 Uiso 0.59(2) 1 calc R U P H 2
B16D B 0.5515(5) 0.6599(6) 0.1861(5) 0.128(6) Uani 0.59(2) 1 d D U P H 2
H16K H 0.529823 0.665518 0.178432 0.154 Uiso 0.59(2) 1 calc R U P H 2
B16E B 0.5691(5) 0.6652(6) 0.2184(4) 0.127(6) Uani 0.59(2) 1 d D U P H 2
H16L H 0.558948 0.674491 0.232327 0.152 Uiso 0.59(2) 1 calc R U P H 2
B16F B 0.5946(5) 0.6340(6) 0.2264(4) 0.125(6) Uani 0.59(2) 1 d D U P H 2
H16M H 0.601788 0.622519 0.245705 0.150 Uiso 0.59(2) 1 calc R U P H 2
B16G B 0.5990(5) 0.6371(6) 0.1766(4) 0.128(6) Uani 0.59(2) 1 d D U P H 2
H16N H 0.608987 0.627315 0.162750 0.153 Uiso 0.59(2) 1 calc R U P H 2
B16H B 0.5737(5) 0.6687(6) 0.1690(4) 0.128(6) Uani 0.59(2) 1 d D U P H 2
H16O H 0.566797 0.680476 0.149779 0.154 Uiso 0.59(2) 1 calc R U P H 2
B16I B 0.5750(5) 0.6936(5) 0.1955(5) 0.125(6) Uani 0.59(2) 1 d D U P H 2
H16P H 0.568823 0.721972 0.194331 0.151 Uiso 0.59(2) 1 calc R U P H 2
B16J B 0.6018(5) 0.6781(6) 0.2202(4) 0.125(6) Uani 0.59(2) 1 d D U P H 2
H16Q H 0.613756 0.695999 0.235252 0.150 Uiso 0.59(2) 1 calc R U P H 2
B16K B 0.6160(5) 0.6431(6) 0.2084(5) 0.125(6) Uani 0.59(2) 1 d D U P H 2
H16R H 0.637721 0.637374 0.215739 0.150 Uiso 0.59(2) 1 calc R U P H 2
B16L B 0.6044(5) 0.6799(6) 0.1895(5) 0.125(6) Uani 0.59(2) 1 d D U P H 2
H16S H 0.618070 0.699014 0.184106 0.150 Uiso 0.59(2) 1 calc R U P H 2
B180 B 0.6534(4) 0.3900(5) 0.4750(4) 0.140(6) Uani 0.694(16) 1 d D U P I 1
H180 H 0.650201 0.369202 0.460135 0.168 Uiso 0.694(16) 1 calc R U P I 1
B181 B 0.6793(4) 0.3870(5) 0.5020(4) 0.142(6) Uani 0.694(16) 1 d D U P I 1
H181 H 0.693347 0.364146 0.505263 0.170 Uiso 0.694(16) 1 calc R U P I 1
B182 B 0.6470(4) 0.3827(5) 0.5038(4) 0.143(6) Uani 0.694(16) 1 d D U P I 1
H182 H 0.639161 0.356861 0.508378 0.171 Uiso 0.694(16) 1 calc R U P I 1
B183 B 0.6265(3) 0.4111(6) 0.4822(4) 0.142(6) Uani 0.694(16) 1 d D U P I 1
H183 H 0.605378 0.404388 0.472306 0.171 Uiso 0.694(16) 1 calc R U P I 1
B184 B 0.6468(4) 0.4346(5) 0.4673(3) 0.140(6) Uani 0.694(16) 1 d D U P I 1
H184 H 0.639166 0.443892 0.447368 0.168 Uiso 0.694(16) 1 calc R U P I 1
B185 B 0.6795(4) 0.4197(6) 0.4799(4) 0.137(6) Uani 0.694(16) 1 d D U P I 1
H185 H 0.693791 0.419233 0.468475 0.165 Uiso 0.694(16) 1 calc R U P I 1
B186 B 0.6698(4) 0.4067(6) 0.5268(3) 0.144(5) Uani 0.694(16) 1 d D U P I 1
H186 H 0.677685 0.397062 0.546551 0.173 Uiso 0.694(16) 1 calc R U P I 1
B187 B 0.6373(4) 0.4220(6) 0.5141(4) 0.145(6) Uani 0.694(16) 1 d D U P I 1
H187 H 0.623157 0.422991 0.525645 0.174 Uiso 0.694(16) 1 calc R U P I 1
B188 B 0.6368(4) 0.4539(5) 0.4918(4) 0.144(6) Uani 0.694(16) 1 d D U P I 1
H188 H 0.622261 0.476301 0.488049 0.173 Uiso 0.694(16) 1 calc R U P I 1
B189 B 0.6694(4) 0.4595(5) 0.4907(4) 0.144(6) Uani 0.694(16) 1 d D U P I 1
H189 H 0.676970 0.485713 0.486535 0.172 Uiso 0.694(16) 1 calc R U P I 1
B190 B 0.6894(3) 0.4301(6) 0.5119(4) 0.142(6) Uani 0.694(16) 1 d D U P I 1
H190 H 0.710526 0.436359 0.522043 0.171 Uiso 0.694(16) 1 calc R U P I 1
B191 B 0.6634(4) 0.4518(5) 0.5195(4) 0.143(6) Uani 0.694(16) 1 d D U P I 1
H191 H 0.666861 0.472555 0.534355 0.171 Uiso 0.694(16) 1 calc R U P I 1
B18A B 0.6666(9) 0.3945(13) 0.5406(6) 0.144(7) Uani 0.306(16) 1 d D U P I 2
H18A H 0.668934 0.383226 0.559668 0.173 Uiso 0.306(16) 1 calc R U P I 2
B18B B 0.6820(8) 0.3757(10) 0.5207(8) 0.143(6) Uani 0.306(16) 1 d D U P I 2
H18B H 0.694717 0.351612 0.526480 0.171 Uiso 0.306(16) 1 calc R U P I 2
B18C B 0.6476(8) 0.3737(10) 0.5130(7) 0.143(6) Uani 0.306(16) 1 d D U P I 2
H18C H 0.636886 0.348301 0.513576 0.172 Uiso 0.306(16) 1 calc R U P I 2
B18D B 0.6361(7) 0.4128(13) 0.5220(8) 0.145(6) Uani 0.306(16) 1 d D U P I 2
H18D H 0.617959 0.413828 0.528567 0.174 Uiso 0.306(16) 1 calc R U P I 2
B18E B 0.6642(8) 0.4400(12) 0.5351(7) 0.144(6) Uani 0.306(16) 1 d D U P I 2
H18E H 0.664805 0.459363 0.550401 0.173 Uiso 0.306(16) 1 calc R U P I 2
B18F B 0.6925(6) 0.4170(12) 0.5338(8) 0.142(7) Uani 0.306(16) 1 d D U P I 2
H18F H 0.712150 0.421030 0.548149 0.170 Uiso 0.306(16) 1 calc R U P I 2
B18G B 0.6625(9) 0.3816(10) 0.4895(7) 0.141(6) Uani 0.306(16) 1 d D U P I 2
H18G H 0.662171 0.361842 0.474504 0.170 Uiso 0.306(16) 1 calc R U P I 2
B18H B 0.6343(7) 0.4053(11) 0.4906(7) 0.143(6) Uani 0.306(16) 1 d D U P I 2
H18H H 0.614836 0.401500 0.475942 0.172 Uiso 0.306(16) 1 calc R U P I 2
B18I B 0.6440(8) 0.4465(10) 0.5040(8) 0.143(6) Uani 0.306(16) 1 d D U P I 2
H18I H 0.631073 0.470391 0.498700 0.172 Uiso 0.306(16) 1 calc R U P I 2
B18J B 0.6787(8) 0.4492(9) 0.5109(9) 0.142(6) Uani 0.306(16) 1 d D U P I 2
H18J H 0.688955 0.474833 0.509957 0.170 Uiso 0.306(16) 1 calc R U P I 2
B18K B 0.6896(7) 0.4090(12) 0.5023(9) 0.140(6) Uani 0.306(16) 1 d D U P I 2
H18K H 0.707631 0.407549 0.495552 0.168 Uiso 0.306(16) 1 calc R U P I 2
B18L B 0.6601(9) 0.4275(11) 0.4836(6) 0.142(5) Uani 0.306(16) 1 d D U P I 2
H18L H 0.658006 0.438552 0.464463 0.170 Uiso 0.306(16) 1 calc R U P I 2
B200 B 0.7525(4) 0.4115(7) 0.1743(4) 0.134(5) Uani 0.558(15) 1 d D U P J 1
H20A H 0.773029 0.402716 0.175135 0.160 Uiso 0.558(15) 1 calc R U P J 1
B201 B 0.7424(5) 0.4121(7) 0.2008(4) 0.134(5) Uani 0.558(15) 1 d D U P J 1
H20B H 0.756085 0.403668 0.219293 0.161 Uiso 0.558(15) 1 calc R U P J 1
B202 B 0.7281(5) 0.3818(5) 0.1771(5) 0.131(5) Uani 0.558(15) 1 d D U P J 1
H20C H 0.732006 0.352757 0.179461 0.157 Uiso 0.558(15) 1 calc R U P J 1
B203 B 0.7246(5) 0.4015(7) 0.1483(4) 0.131(5) Uani 0.558(15) 1 d D U P J 1
H203 H 0.726218 0.386181 0.131633 0.158 Uiso 0.558(15) 1 calc R U P J 1
B204 B 0.7365(5) 0.4456(7) 0.1542(4) 0.131(5) Uani 0.558(15) 1 d D U P J 1
H20D H 0.746063 0.459666 0.141442 0.158 Uiso 0.558(15) 1 calc R U P J 1
B205 B 0.7472(4) 0.4520(6) 0.1868(5) 0.133(5) Uani 0.558(15) 1 d D U P J 1
H20E H 0.763832 0.470530 0.195814 0.159 Uiso 0.558(15) 1 calc R U P J 1
B206 B 0.7084(5) 0.4032(6) 0.1927(4) 0.134(5) Uani 0.558(15) 1 d D U P J 1
H206 H 0.699309 0.389027 0.205754 0.160 Uiso 0.558(15) 1 calc R U P J 1
B207 B 0.6975(4) 0.3974(6) 0.1601(5) 0.132(5) Uani 0.558(15) 1 d D U P J 1
H20F H 0.680649 0.379143 0.151136 0.159 Uiso 0.558(15) 1 calc R U P J 1
B208 B 0.7022(4) 0.4363(7) 0.1454(4) 0.133(5) Uani 0.558(15) 1 d D U P J 1
H20G H 0.688841 0.444361 0.126615 0.160 Uiso 0.558(15) 1 calc R U P J 1
B209 B 0.7157(5) 0.4676(5) 0.1691(5) 0.132(5) Uani 0.558(15) 1 d D U P J 1
H209 H 0.711192 0.496436 0.166224 0.158 Uiso 0.558(15) 1 calc R U P J 1
B210 B 0.7198(5) 0.4466(6) 0.1978(4) 0.131(5) Uani 0.558(15) 1 d D U P J 1
H210 H 0.718226 0.461805 0.214563 0.157 Uiso 0.558(15) 1 calc R U P J 1
B211 B 0.6918(4) 0.4374(7) 0.1728(4) 0.133(5) Uani 0.558(15) 1 d D U P J 1
H211 H 0.671494 0.446139 0.172526 0.159 Uiso 0.558(15) 1 calc R U P J 1
B20A B 0.7009(5) 0.4081(9) 0.1512(5) 0.132(5) Uani 0.442(15) 1 d D U P J 2
H20H H 0.682856 0.405840 0.134561 0.159 Uiso 0.442(15) 1 calc R U P J 2
B20B B 0.6990(5) 0.4267(8) 0.1786(5) 0.131(5) Uani 0.442(15) 1 d D U P J 2
H20I H 0.679735 0.436855 0.180360 0.157 Uiso 0.442(15) 1 calc R U P J 2
B20C B 0.7057(5) 0.3817(7) 0.1780(6) 0.132(6) Uani 0.442(15) 1 d D U P J 2
H20J H 0.690854 0.361162 0.179361 0.158 Uiso 0.442(15) 1 calc R U P J 2
B20D B 0.7256(6) 0.3746(7) 0.1588(5) 0.134(5) Uani 0.442(15) 1 d D U P J 2
H20K H 0.724303 0.349916 0.147473 0.161 Uiso 0.442(15) 1 calc R U P J 2
B20E B 0.7321(6) 0.4168(9) 0.1477(4) 0.131(5) Uani 0.442(15) 1 d D U P J 2
H20L H 0.735098 0.420168 0.128813 0.157 Uiso 0.442(15) 1 calc R U P J 2
B20F B 0.7158(6) 0.4490(7) 0.1603(5) 0.131(5) Uani 0.442(15) 1 d D U P J 2
H20M H 0.708214 0.474081 0.150007 0.157 Uiso 0.442(15) 1 calc R U P J 2
B20G B 0.7224(6) 0.4065(8) 0.2040(4) 0.132(5) Uani 0.442(15) 1 d D U P J 2
H20N H 0.718852 0.403122 0.222686 0.159 Uiso 0.442(15) 1 calc R U P J 2
B20H B 0.7392(6) 0.3749(7) 0.1914(5) 0.133(5) Uani 0.442(15) 1 d D U P J 2
H20O H 0.747306 0.350157 0.201872 0.160 Uiso 0.442(15) 1 calc R U P J 2
B20I B 0.7558(5) 0.3960(8) 0.1728(5) 0.134(5) Uani 0.442(15) 1 d D U P J 2
H20P H 0.774776 0.385567 0.170527 0.161 Uiso 0.442(15) 1 calc R U P J 2
B20J B 0.7500(5) 0.4416(7) 0.1741(6) 0.133(5) Uani 0.442(15) 1 d D U P J 2
H20Q H 0.765279 0.461652 0.173012 0.160 Uiso 0.442(15) 1 calc R U P J 2
B20K B 0.7291(6) 0.4476(7) 0.1929(5) 0.131(5) Uani 0.442(15) 1 d D U P J 2
H20R H 0.730177 0.472060 0.204496 0.157 Uiso 0.442(15) 1 calc R U P J 2
B20L B 0.7539(5) 0.4155(8) 0.2009(5) 0.134(6) Uani 0.442(15) 1 d D U P J 2
H20S H 0.771623 0.418241 0.217749 0.161 Uiso 0.442(15) 1 calc R U P J 2
B220 B 0.6285(6) 0.5690(8) 0.4093(4) 0.162(8) Uani 0.5 1 d D U P K 1
H22A H 0.621892 0.569315 0.388260 0.194 Uiso 0.5 1 calc R U P K 1
B221 B 0.6605(5) 0.5591(8) 0.4256(6) 0.160(8) Uani 0.5 1 d D U P K 1
H22B H 0.675341 0.552389 0.415419 0.192 Uiso 0.5 1 calc R U P K 1
B222 B 0.6355(6) 0.5297(6) 0.4267(5) 0.151(8) Uani 0.5 1 d D U P K 1
H22C H 0.633266 0.503189 0.417440 0.181 Uiso 0.5 1 calc R U P K 1
B223 B 0.6078(4) 0.5536(8) 0.4274(6) 0.155(8) Uani 0.5 1 d D U P K 1
H223 H 0.587245 0.543470 0.418580 0.185 Uiso 0.5 1 calc R U P K 1
B224 B 0.6159(5) 0.5990(7) 0.4268(6) 0.169(8) Uani 0.5 1 d D U P K 1
H22D H 0.600682 0.619184 0.417638 0.203 Uiso 0.5 1 calc R U P K 1
B225 B 0.6489(6) 0.6022(7) 0.4261(6) 0.168(8) Uani 0.5 1 d D U P K 1
H22E H 0.655797 0.624758 0.416657 0.202 Uiso 0.5 1 calc R U P K 1
B226 B 0.6615(5) 0.5384(7) 0.4537(6) 0.166(8) Uani 0.5 1 d D U P K 1
H226 H 0.676924 0.518227 0.462507 0.199 Uiso 0.5 1 calc R U P K 1
B227 B 0.6287(6) 0.5356(7) 0.4548(5) 0.156(8) Uani 0.5 1 d D U P K 1
H22F H 0.622081 0.513121 0.464604 0.187 Uiso 0.5 1 calc R U P K 1
B228 B 0.6162(5) 0.5779(8) 0.4552(6) 0.162(8) Uani 0.5 1 d D U P K 1
H22G H 0.601027 0.584219 0.464985 0.194 Uiso 0.5 1 calc R U P K 1
B229 B 0.6415(6) 0.6078(7) 0.4548(6) 0.172(8) Uani 0.5 1 d D U P K 1
H229 H 0.643351 0.634074 0.464468 0.207 Uiso 0.5 1 calc R U P K 1
B230 B 0.6689(5) 0.5832(8) 0.4536(6) 0.171(8) Uani 0.5 1 d D U P K 1
H230 H 0.689544 0.593158 0.462454 0.205 Uiso 0.5 1 calc R U P K 1
B231 B 0.6493(6) 0.5683(9) 0.4720(4) 0.169(8) Uani 0.5 1 d D U P K 1
H231 H 0.656373 0.568104 0.492953 0.203 Uiso 0.5 1 calc R U P K 1
S1 S 0.50521(6) 0.34875(8) 0.19144(6) 0.0763(8) Uani 1 1 d D . . . .
O1 O 0.52552(18) 0.3534(3) 0.17992(19) 0.110(3) Uani 1 1 d D . . . .
O2 O 0.51335(19) 0.3526(2) 0.21853(15) 0.090(2) Uani 1 1 d D . . . .
O3 O 0.4886(2) 0.3185(2) 0.18280(19) 0.111(3) Uani 1 1 d D . . . .
C1 C 0.4823(2) 0.3867(3) 0.1798(2) 0.094(4) Uani 1 1 d D . . . .
F1 F 0.47361(16) 0.3857(2) 0.15485(14) 0.095(2) Uani 1 1 d D . . . .
F2 F 0.46211(19) 0.3843(3) 0.18914(17) 0.131(3) Uani 1 1 d D . . . .
F3 F 0.4944(2) 0.4163(2) 0.18753(19) 0.138(4) Uani 1 1 d D . . . .
N800 N 0.46623(17) 0.2534(2) 0.32833(16) 0.0581(19) Uani 1 1 d . U . . .
C800 C 0.4862(2) 0.2328(3) 0.32763(19) 0.057(2) Uani 1 1 d . U . . .
H800 H 0.494736 0.219130 0.342007 0.069 Uiso 1 1 calc R U . . .
C801 C 0.4949(2) 0.2305(3) 0.30678(19) 0.059(2) Uani 1 1 d . U . . .
H801 H 0.509403 0.215316 0.307226 0.070 Uiso 1 1 calc R U . . .
C802 C 0.4633(2) 0.2697(3) 0.2865(2) 0.064(3) Uani 1 1 d . U . . .
H802 H 0.454439 0.283014 0.272043 0.077 Uiso 1 1 calc R U . . .
C803 C 0.4546(2) 0.2720(3) 0.30781(19) 0.060(2) Uani 1 1 d . U . . .
H803 H 0.440256 0.287211 0.307675 0.072 Uiso 1 1 calc R U . . .
N801 N 0.48380(16) 0.2489(2) 0.28588(15) 0.0544(19) Uani 1 1 d . U . . .
N810 N 0.54481(16) 0.2501(2) 0.27588(17) 0.059(2) Uani 1 1 d . U . . .
C810 C 0.5520(2) 0.2698(3) 0.2970(2) 0.062(2) Uani 1 1 d . U . . .
H810 H 0.538582 0.281951 0.301975 0.075 Uiso 1 1 calc R U . . .
C811 C 0.57773(19) 0.2729(3) 0.31167(19) 0.056(2) Uani 1 1 d . U . . .
H811 H 0.581441 0.287209 0.326271 0.067 Uiso 1 1 calc R U . . .
C812 C 0.5647(2) 0.2332(3) 0.2702(2) 0.061(2) Uani 1 1 d . U . . .
H812 H 0.560657 0.218319 0.255869 0.073 Uiso 1 1 calc R U . . .
C813 C 0.5910(2) 0.2366(3) 0.28459(19) 0.061(2) Uani 1 1 d . U . . .
H813 H 0.604517 0.224948 0.279481 0.073 Uiso 1 1 calc R U . . .
N811 N 0.59765(16) 0.2568(2) 0.30631(15) 0.0569(19) Uani 1 1 d . U . . .
N820 N 0.500000 0.1860(3) 0.250000 0.066(3) Uani 1 2 d S TU P . .
C820 C 0.4827(2) 0.1633(3) 0.2629(2) 0.076(3) Uani 1 1 d . U . . .
H820 H 0.471872 0.174702 0.271481 0.091 Uiso 1 1 calc R U . . .
C821 C 0.4832(2) 0.1269(3) 0.2617(2) 0.069(3) Uani 1 1 d . U . . .
H821 H 0.472044 0.113470 0.268934 0.083 Uiso 1 1 calc R U . . .
N821 N 0.500000 0.1090(3) 0.250000 0.055(3) Uani 1 2 d S TU P . .
N50 N 0.4229(5) 0.2559(6) 0.4331(4) 0.073(4) Uani 0.6 1 d D U P L 1
C50 C 0.4142(6) 0.2550(8) 0.4499(5) 0.113(4) Uani 0.6 1 d D U P L 1
C51 C 0.4091(7) 0.2549(8) 0.4747(5) 0.117(5) Uani 0.6 1 d D U P L 1
H51A H 0.401950 0.277905 0.477599 0.175 Uiso 0.6 1 calc R U P L 1
H51B H 0.425624 0.250343 0.487944 0.175 Uiso 0.6 1 calc R U P L 1
H51C H 0.396184 0.236346 0.475008 0.175 Uiso 0.6 1 calc R U P L 1
N830 N 0.4213(7) 0.2586(8) 0.4329(5) 0.083(6) Uani 0.4 1 d D U P L 2
C830 C 0.4152(6) 0.2901(6) 0.4409(5) 0.096(6) Uani 0.4 1 d D U P L 2
H830 H 0.419137 0.311091 0.433254 0.115 Uiso 0.4 1 calc R U P L 2
C831 C 0.4032(6) 0.2927(7) 0.4600(5) 0.115(6) Uani 0.4 1 d D U P L 2
H831 H 0.399138 0.315374 0.465270 0.138 Uiso 0.4 1 calc R U P L 2
C832 C 0.4034(6) 0.2323(7) 0.4634(5) 0.117(6) Uani 0.4 1 d D U P L 2
H832 H 0.399458 0.211366 0.470967 0.141 Uiso 0.4 1 calc R U P L 2
C833 C 0.4155(6) 0.2297(6) 0.4440(5) 0.098(6) Uani 0.4 1 d D U P L 2
H833 H 0.419565 0.207023 0.438837 0.117 Uiso 0.4 1 calc R U P L 2
N831 N 0.3974(6) 0.2636(7) 0.4712(5) 0.118(6) Uani 0.4 1 d D U P L 2
N840 N 0.500000 0.5811(3) 0.250000 0.096(4) Uani 1 2 d DS TU P B 1
C840 C 0.4864(5) 0.5996(5) 0.2296(3) 0.112(5) Uani 0.409(3) 1 d D U P B 1
H840 H 0.476647 0.587287 0.214993 0.135 Uiso 0.409(3) 1 calc R U P B 1
C841 C 0.4864(5) 0.6367(5) 0.2296(3) 0.117(5) Uani 0.409(3) 1 d D U P B 1
H841 H 0.476692 0.649190 0.215047 0.141 Uiso 0.409(3) 1 calc R U P B 1
N841 N 0.500000 0.6547(4) 0.250000 0.128(5) Uani 1 2 d DS TU P B 1
C84A C 0.5227(2) 0.6036(10) 0.2537(6) 0.112(5) Uani 0.296(3) 1 d D U P M 2
C84B C 0.5227(2) 0.6402(10) 0.2537(6) 0.119(5) Uani 0.296(3) 1 d D U P M 2
C84C C 0.5035(7) 0.6017(10) 0.2305(3) 0.112(5) Uani 0.295(3) 1 d D U P N 3
C84D C 0.5035(7) 0.6384(10) 0.2305(3) 0.117(5) Uani 0.295(3) 1 d D U P N 3
N850 N 0.500000 -0.0711(4) 0.250000 0.113(6) Uani 1 2 d DS TU P . .
C850 C 0.52371(18) -0.0910(4) 0.2503(3) 0.165(7) Uani 1 1 d D U . . .
H850 H 0.539495 -0.078743 0.250580 0.198 Uiso 1 1 calc R U . . .
C851 C 0.52343(19) -0.1282(4) 0.2503(3) 0.228(10) Uani 1 1 d D U . . .
H851 H 0.538713 -0.141599 0.250570 0.274 Uiso 1 1 calc R U . . .
N851 N 0.500000 -0.1442(6) 0.250000 0.244(13) Uani 1 2 d DS TU P . .
N54 N 0.7289(2) 0.2630(4) 0.3763(3) 0.070(3) Uani 0.75 1 d D U P O 1
C54 C 0.7507(3) 0.2690(5) 0.3780(4) 0.087(4) Uani 0.75 1 d D U P O 1
C55 C 0.7780(3) 0.2774(6) 0.3800(4) 0.094(4) Uani 0.75 1 d D U P O 1
H55A H 0.788562 0.255631 0.382873 0.142 Uiso 0.75 1 calc R U P O 1
H55B H 0.785032 0.293578 0.394154 0.142 Uiso 0.75 1 calc R U P O 1
H55C H 0.778985 0.288635 0.364507 0.142 Uiso 0.75 1 calc R U P O 1
N860 N 0.7285(5) 0.2571(10) 0.3761(7) 0.080(7) Uani 0.25 1 d D U P O 2
C860 C 0.7431(6) 0.2837(8) 0.3882(6) 0.084(7) Uani 0.25 1 d D U P O 2
H860 H 0.734496 0.302593 0.393788 0.101 Uiso 0.25 1 calc R U P O 2
C861 C 0.7706(6) 0.2852(8) 0.3930(7) 0.096(6) Uani 0.25 1 d D U P O 2
H861 H 0.780302 0.304779 0.401732 0.115 Uiso 0.25 1 calc R U P O 2
C862 C 0.7686(6) 0.2317(9) 0.3729(7) 0.096(6) Uani 0.25 1 d D U P O 2
H862 H 0.777167 0.212752 0.367289 0.115 Uiso 0.25 1 calc R U P O 2
C863 C 0.7410(6) 0.2307(8) 0.3683(7) 0.085(6) Uani 0.25 1 d D U P O 2
H863 H 0.731093 0.211208 0.359534 0.103 Uiso 0.25 1 calc R U P O 2
N861 N 0.7831(5) 0.2586(10) 0.3851(7) 0.098(6) Uani 0.25 1 d D U P O 2
C400 C 0.1517(3) 0.2789(3) 0.1176(3) 0.145(6) Uani 1 1 d G U . . .
H400 H 0.162132 0.297483 0.114094 0.174 Uiso 1 1 calc R U . . .
C401 C 0.1493(3) 0.2472(4) 0.1045(3) 0.164(6) Uani 1 1 d G U . . .
H401 H 0.158091 0.244137 0.092068 0.196 Uiso 1 1 calc R U . . .
C402 C 0.1340(3) 0.2200(3) 0.1097(3) 0.174(7) Uani 1 1 d G U . . .
H402 H 0.132342 0.198309 0.100742 0.209 Uiso 1 1 calc R U . . .
C403 C 0.1211(3) 0.2244(3) 0.1279(3) 0.174(7) Uani 1 1 d G U . . .
H403 H 0.110634 0.205826 0.131442 0.209 Uiso 1 1 calc R U . . .
C404 C 0.1235(3) 0.2561(4) 0.1410(3) 0.164(7) Uani 1 1 d G U . . .
H404 H 0.114675 0.259172 0.153468 0.197 Uiso 1 1 calc R U . . .
C405 C 0.1388(3) 0.2833(3) 0.1359(3) 0.151(6) Uani 1 1 d G U . . .
H405 H 0.140424 0.305000 0.144795 0.181 Uiso 1 1 calc R U . . .
C410 C 0.33975(18) 0.0918(2) 0.31911(17) 0.097(4) Uani 1 1 d G U . . .
H410 H 0.342864 0.111726 0.309988 0.116 Uiso 1 1 calc R U . . .
C411 C 0.32972(19) 0.0608(3) 0.30655(13) 0.106(4) Uani 1 1 d G U . . .
H411 H 0.325988 0.059493 0.288844 0.127 Uiso 1 1 calc R U . . .
C412 C 0.32516(17) 0.0317(2) 0.31991(17) 0.091(3) Uani 1 1 d G U . . .
H412 H 0.318311 0.010462 0.311322 0.109 Uiso 1 1 calc R U . . .
C413 C 0.33063(17) 0.03357(17) 0.34582(17) 0.091(3) Uani 1 1 d G U . . .
H413 H 0.327510 0.013663 0.354943 0.109 Uiso 1 1 calc R U . . .
C414 C 0.34065(17) 0.0646(2) 0.35838(13) 0.083(3) Uani 1 1 d G U . . .
H414 H 0.344387 0.065896 0.376087 0.100 Uiso 1 1 calc R U . . .
C415 C 0.34521(16) 0.09372(16) 0.34503(17) 0.084(3) Uani 1 1 d G U . . .
H415 H 0.352064 0.114927 0.353610 0.101 Uiso 1 1 calc R U . . .
C420 C 0.5016(3) -0.0734(3) 0.4603(2) 0.132(5) Uani 1 1 d G U . . .
H420 H 0.501123 -0.085475 0.475104 0.158 Uiso 1 1 calc R U . . .
C421 C 0.4957(2) -0.0914(2) 0.4376(3) 0.134(5) Uani 1 1 d G U . . .
H421 H 0.491233 -0.115737 0.436880 0.161 Uiso 1 1 calc R U . . .
C422 C 0.4963(3) -0.0737(3) 0.4159(2) 0.135(5) Uani 1 1 d G U . . .
H422 H 0.492322 -0.085952 0.400421 0.162 Uiso 1 1 calc R U . . .
C423 C 0.5029(3) -0.0380(3) 0.4170(2) 0.128(5) Uani 1 1 d G U . . .
H423 H 0.503301 -0.025904 0.402187 0.153 Uiso 1 1 calc R U . . .
C424 C 0.5087(3) -0.0200(2) 0.4397(3) 0.135(5) Uani 1 1 d G U . . .
H424 H 0.513192 0.004359 0.440412 0.162 Uiso 1 1 calc R U . . .
C425 C 0.5081(3) -0.0377(3) 0.4614(2) 0.129(5) Uani 1 1 d G U . . .
H425 H 0.512103 -0.025426 0.476870 0.155 Uiso 1 1 calc R U . . .
C430 C 0.3630(5) 0.3691(6) 0.1210(6) 0.086(6) Uani 0.72(6) 1 d G U P P 1
H430 H 0.345970 0.364239 0.122747 0.104 Uiso 0.72(6) 1 calc R U P P 1
C431 C 0.3856(5) 0.3615(6) 0.1406(5) 0.084(6) Uani 0.72(6) 1 d G U P P 1
H431 H 0.383963 0.351366 0.155671 0.100 Uiso 0.72(6) 1 calc R U P P 1
C432 C 0.4105(5) 0.3686(6) 0.1381(5) 0.087(6) Uani 0.72(6) 1 d G U P P 1
H432 H 0.425913 0.363357 0.151439 0.105 Uiso 0.72(6) 1 calc R U P P 1
C433 C 0.4128(5) 0.3834(6) 0.1160(5) 0.088(6) Uani 0.72(6) 1 d G U P P 1
H433 H 0.429871 0.388222 0.114284 0.106 Uiso 0.72(6) 1 calc R U P P 1
C434 C 0.3903(6) 0.3910(5) 0.0964(5) 0.092(6) Uani 0.72(6) 1 d G U P P 1
H434 H 0.391879 0.401095 0.081361 0.110 Uiso 0.72(6) 1 calc R U P P 1
C435 C 0.3654(5) 0.3839(5) 0.0990(6) 0.089(6) Uani 0.72(6) 1 d G U P P 1
H435 H 0.349928 0.389103 0.085592 0.107 Uiso 0.72(6) 1 calc R U P P 1
C43A C 0.4042(11) 0.3787(17) 0.1310(10) 0.088(7) Uani 0.28(6) 1 d G U P P 2
H43A H 0.419925 0.377663 0.144731 0.105 Uiso 0.28(6) 1 calc R U P P 2
C43B C 0.3806(12) 0.3655(14) 0.1336(10) 0.084(7) Uani 0.28(6) 1 d G U P P 2
H43B H 0.380166 0.355433 0.149106 0.100 Uiso 0.28(6) 1 calc R U P P 2
C43C C 0.3576(10) 0.3671(17) 0.1136(11) 0.088(7) Uani 0.28(6) 1 d G U P P 2
H43C H 0.341460 0.358057 0.115361 0.106 Uiso 0.28(6) 1 calc R U P P 2
C43D C 0.3582(10) 0.3818(17) 0.0909(11) 0.089(7) Uani 0.28(6) 1 d G U P P 2
H43D H 0.342513 0.382912 0.077242 0.107 Uiso 0.28(6) 1 calc R U P P 2
C43E C 0.3818(13) 0.3951(13) 0.0883(11) 0.095(7) Uani 0.28(6) 1 d G U P P 2
H43E H 0.382271 0.405142 0.072866 0.114 Uiso 0.28(6) 1 calc R U P P 2
C43F C 0.4048(12) 0.3935(17) 0.1084(11) 0.087(7) Uani 0.28(6) 1 d G U P P 2
H43F H 0.420977 0.402518 0.106610 0.104 Uiso 0.28(6) 1 calc R U P P 2
C450 C 0.5439(2) 0.0211(3) 0.39232(17) 0.106(4) Uani 1 1 d G U . . .
H450 H 0.539182 0.015077 0.406983 0.127 Uiso 1 1 calc R U . . .
C451 C 0.5420(2) -0.0040(2) 0.3737(2) 0.109(4) Uani 1 1 d G U . . .
H451 H 0.536014 -0.027166 0.375594 0.130 Uiso 1 1 calc R U . . .
C452 C 0.5489(2) 0.0049(2) 0.35223(18) 0.106(4) Uani 1 1 d G U . . .
H452 H 0.547656 -0.012276 0.339483 0.128 Uiso 1 1 calc R U . . .
C453 C 0.5577(2) 0.0388(3) 0.34942(15) 0.097(4) Uani 1 1 d G U . . .
H453 H 0.562465 0.044856 0.334762 0.117 Uiso 1 1 calc R U . . .
C454 C 0.5596(2) 0.06390(19) 0.36807(18) 0.099(4) Uani 1 1 d G U . . .
H454 H 0.565634 0.087099 0.366151 0.119 Uiso 1 1 calc R U . . .
C455 C 0.5527(2) 0.0551(2) 0.38952(16) 0.102(4) Uani 1 1 d G U . . .
H455 H 0.553992 0.072210 0.402262 0.122 Uiso 1 1 calc R U . . .
C460 C 0.6175(3) 0.1156(5) 0.2472(3) 0.089(5) Uani 0.60(2) 1 d G U P Q 1
H460 H 0.601603 0.109124 0.234872 0.106 Uiso 0.60(2) 1 calc R U P Q 1
C461 C 0.6413(4) 0.0995(4) 0.2476(3) 0.099(5) Uani 0.60(2) 1 d G U P Q 1
H461 H 0.641621 0.081984 0.235546 0.119 Uiso 0.60(2) 1 calc R U P Q 1
C462 C 0.6646(3) 0.1091(5) 0.2657(4) 0.111(5) Uani 0.60(2) 1 d G U P Q 1
H462 H 0.680797 0.098040 0.266003 0.133 Uiso 0.60(2) 1 calc R U P Q 1
C463 C 0.6641(3) 0.1347(5) 0.2834(4) 0.102(5) Uani 0.60(2) 1 d G U P Q 1
H463 H 0.679956 0.141235 0.295788 0.122 Uiso 0.60(2) 1 calc R U P Q 1
C464 C 0.6403(4) 0.1508(5) 0.2830(4) 0.097(5) Uani 0.60(2) 1 d G U P Q 1
H464 H 0.639939 0.168375 0.295115 0.117 Uiso 0.60(2) 1 calc R U P Q 1
C465 C 0.6170(3) 0.1413(5) 0.2649(4) 0.091(5) Uani 0.60(2) 1 d G U P Q 1
H465 H 0.600762 0.152320 0.264658 0.110 Uiso 0.60(2) 1 calc R U P Q 1
C46A C 0.6587(7) 0.1107(8) 0.2550(5) 0.107(6) Uani 0.40(2) 1 d G U P Q 2
H46A H 0.666488 0.097588 0.244468 0.129 Uiso 0.40(2) 1 calc R U P Q 2
C46B C 0.6315(6) 0.1163(8) 0.2480(5) 0.104(6) Uani 0.40(2) 1 d G U P Q 2
H46B H 0.620685 0.106925 0.232571 0.125 Uiso 0.40(2) 1 calc R U P Q 2
C46C C 0.6202(4) 0.1355(10) 0.2634(6) 0.095(5) Uani 0.40(2) 1 d G U P Q 2
H46C H 0.601616 0.139258 0.258608 0.114 Uiso 0.40(2) 1 calc R U P Q 2
C46D C 0.6361(5) 0.1491(9) 0.2860(6) 0.094(6) Uani 0.40(2) 1 d G U P Q 2
H46D H 0.628350 0.162254 0.296541 0.112 Uiso 0.40(2) 1 calc R U P Q 2
C46E C 0.6633(5) 0.1436(7) 0.2930(5) 0.087(6) Uani 0.40(2) 1 d G U P Q 2
H46E H 0.674153 0.152918 0.308438 0.104 Uiso 0.40(2) 1 calc R U P Q 2
C46F C 0.6746(5) 0.1244(8) 0.2776(5) 0.101(6) Uani 0.40(2) 1 d G U P Q 2
H46F H 0.693223 0.120585 0.282402 0.121 Uiso 0.40(2) 1 calc R U P Q 2
C470 C 0.59181(18) 0.3702(2) 0.19834(16) 0.092(3) Uani 1 1 d G U . . .
H470 H 0.579979 0.368672 0.208263 0.110 Uiso 1 1 calc R U . . .
C471 C 0.58388(14) 0.3586(2) 0.17361(17) 0.080(3) Uani 1 1 d G U . . .
H471 H 0.566634 0.349141 0.166625 0.096 Uiso 1 1 calc R U . . .
C472 C 0.60119(18) 0.3609(2) 0.15909(14) 0.094(4) Uani 1 1 d G U . . .
H472 H 0.595774 0.352990 0.142183 0.113 Uiso 1 1 calc R U . . .
C473 C 0.62643(17) 0.3748(3) 0.1693(2) 0.108(4) Uani 1 1 d G U . . .
H473 H 0.638259 0.376368 0.159380 0.130 Uiso 1 1 calc R U . . .
C474 C 0.63436(15) 0.3864(3) 0.1940(2) 0.112(5) Uani 1 1 d G U . . .
H474 H 0.651605 0.395899 0.201018 0.135 Uiso 1 1 calc R U . . .
C475 C 0.6170(2) 0.3841(3) 0.20856(15) 0.117(5) Uani 1 1 d G U . . .
H475 H 0.622465 0.392051 0.225459 0.141 Uiso 1 1 calc R U . . .
C480 C 0.7064(2) 0.3422(3) 0.4265(2) 0.138(6) Uani 1 1 d G U . . .
H480 H 0.691282 0.327314 0.421661 0.165 Uiso 1 1 calc R U . . .
C481 C 0.7203(2) 0.3502(3) 0.40953(18) 0.147(6) Uani 1 1 d G U . . .
H481 H 0.714617 0.340696 0.393035 0.176 Uiso 1 1 calc R U . . .
C482 C 0.7424(2) 0.3719(3) 0.4167(2) 0.129(5) Uani 1 1 d G U . . .
H482 H 0.751880 0.377379 0.405038 0.155 Uiso 1 1 calc R U . . .
C483 C 0.75068(19) 0.3858(3) 0.4408(2) 0.106(4) Uani 1 1 d G U . . .
H483 H 0.765807 0.400681 0.445667 0.127 Uiso 1 1 calc R U . . .
C484 C 0.7368(2) 0.3778(3) 0.45780(17) 0.108(4) Uani 1 1 d G U . . .
H484 H 0.742473 0.387300 0.474293 0.129 Uiso 1 1 calc R U . . .
C485 C 0.7147(2) 0.3560(3) 0.4507(2) 0.110(4) Uani 1 1 d G U . . .
H485 H 0.705210 0.350617 0.462291 0.132 Uiso 1 1 calc R U . . .
C490 C 0.6859(8) 0.4489(9) 0.2430(6) 0.108(6) Uani 0.48(4) 1 d G U P R 1
H490 H 0.673706 0.448457 0.226622 0.129 Uiso 0.48(4) 1 calc R U P R 1
C491 C 0.7001(8) 0.4794(7) 0.2519(7) 0.104(6) Uani 0.48(4) 1 d G U P R 1
H491 H 0.697696 0.499903 0.241656 0.125 Uiso 0.48(4) 1 calc R U P R 1
C492 C 0.7179(7) 0.4800(7) 0.2759(8) 0.103(7) Uani 0.48(4) 1 d G U P R 1
H492 H 0.727650 0.500874 0.281976 0.123 Uiso 0.48(4) 1 calc R U P R 1
C493 C 0.7215(7) 0.4500(8) 0.2909(7) 0.103(6) Uani 0.48(4) 1 d G U P R 1
H493 H 0.733615 0.450399 0.307263 0.124 Uiso 0.48(4) 1 calc R U P R 1
C494 C 0.7072(8) 0.4194(7) 0.2820(8) 0.098(6) Uani 0.48(4) 1 d G U P R 1
H494 H 0.709625 0.398953 0.292230 0.118 Uiso 0.48(4) 1 calc R U P R 1
C495 C 0.6894(8) 0.4189(7) 0.2580(8) 0.097(6) Uani 0.48(4) 1 d G U P R 1
H495 H 0.679670 0.397981 0.251910 0.117 Uiso 0.48(4) 1 calc R U P R 1
C49A C 0.7193(6) 0.4510(8) 0.2800(7) 0.103(6) Uani 0.52(4) 1 d G U P R 2
H49A H 0.734737 0.453172 0.293949 0.123 Uiso 0.52(4) 1 calc R U P R 2
C49B C 0.7117(6) 0.4787(6) 0.2630(8) 0.105(6) Uani 0.52(4) 1 d G U P R 2
H49B H 0.721907 0.499810 0.265404 0.126 Uiso 0.52(4) 1 calc R U P R 2
C49C C 0.6892(7) 0.4755(7) 0.2426(7) 0.107(7) Uani 0.52(4) 1 d G U P R 2
H49C H 0.684007 0.494466 0.231018 0.128 Uiso 0.52(4) 1 calc R U P R 2
C49D C 0.6743(7) 0.4447(8) 0.2391(6) 0.103(6) Uani 0.52(4) 1 d G U P R 2
H49D H 0.658935 0.442485 0.225176 0.124 Uiso 0.52(4) 1 calc R U P R 2
C49E C 0.6819(7) 0.4170(7) 0.2561(8) 0.099(6) Uani 0.52(4) 1 d G U P R 2
H49E H 0.671763 0.395848 0.253720 0.118 Uiso 0.52(4) 1 calc R U P R 2
C49F C 0.7045(8) 0.4201(7) 0.2765(7) 0.099(6) Uani 0.52(4) 1 d G U P R 2
H49F H 0.709664 0.401190 0.288107 0.119 Uiso 0.52(4) 1 calc R U P R 2
C500 C 0.5607(5) -0.1217(6) 0.3588(4) 0.130(6) Uani 0.68(2) 1 d G U P S 1
H500 H 0.568732 -0.135870 0.373100 0.155 Uiso 0.68(2) 1 calc R U P S 1
C501 C 0.5738(3) -0.1155(6) 0.3410(5) 0.125(6) Uani 0.68(2) 1 d G U P S 1
H501 H 0.590800 -0.125491 0.343001 0.150 Uiso 0.68(2) 1 calc R U P S 1
C502 C 0.5620(5) -0.0948(6) 0.3201(4) 0.125(6) Uani 0.68(2) 1 d G U P S 1
H502 H 0.570945 -0.090617 0.307870 0.150 Uiso 0.68(2) 1 calc R U P S 1
C503 C 0.5371(5) -0.0803(5) 0.3171(3) 0.124(6) Uani 0.68(2) 1 d G U P S 1
H503 H 0.529020 -0.066123 0.302837 0.148 Uiso 0.68(2) 1 calc R U P S 1
C504 C 0.5240(3) -0.0864(6) 0.3350(5) 0.124(6) Uani 0.68(2) 1 d G U P S 1
H504 H 0.506952 -0.076501 0.332936 0.149 Uiso 0.68(2) 1 calc R U P S 1
C505 C 0.5358(5) -0.1072(6) 0.3558(4) 0.126(6) Uani 0.68(2) 1 d G U P S 1
H505 H 0.526807 -0.111375 0.368068 0.151 Uiso 0.68(2) 1 calc R U P S 1
C50A C 0.5461(10) -0.0850(13) 0.3116(6) 0.122(7) Uani 0.32(2) 1 d G U P S 2
H50A H 0.546525 -0.075013 0.296067 0.146 Uiso 0.32(2) 1 calc R U P S 2
C50B C 0.5234(7) -0.0824(12) 0.3192(9) 0.121(8) Uani 0.32(2) 1 d G U P S 2
H50B H 0.508248 -0.070545 0.308910 0.145 Uiso 0.32(2) 1 calc R U P S 2
C50C C 0.5229(8) -0.0971(14) 0.3419(10) 0.124(7) Uani 0.32(2) 1 d G U P S 2
H50C H 0.507321 -0.095264 0.347107 0.149 Uiso 0.32(2) 1 calc R U P S 2
C50D C 0.5450(11) -0.1144(15) 0.3570(7) 0.128(6) Uani 0.32(2) 1 d G U P S 2
H50D H 0.544671 -0.124452 0.372461 0.154 Uiso 0.32(2) 1 calc R U P S 2
C50E C 0.5678(8) -0.1171(14) 0.3493(9) 0.127(7) Uani 0.32(2) 1 d G U P S 2
H50E H 0.582948 -0.128920 0.359618 0.153 Uiso 0.32(2) 1 calc R U P S 2
C50F C 0.5683(7) -0.1024(15) 0.3266(9) 0.125(7) Uani 0.32(2) 1 d G U P S 2
H50F H 0.583876 -0.104201 0.321421 0.150 Uiso 0.32(2) 1 calc R U P S 2
C510 C 0.43577(15) 0.17953(17) 0.17469(15) 0.083(3) Uani 1 1 d G U . . .
H510 H 0.426607 0.201079 0.169420 0.099 Uiso 1 1 calc R U . . .
C511 C 0.45573(16) 0.16897(19) 0.16462(14) 0.078(3) Uani 1 1 d G U . . .
H511 H 0.460206 0.183300 0.152476 0.094 Uiso 1 1 calc R U . . .
C512 C 0.46915(14) 0.1374(2) 0.17233(15) 0.084(3) Uani 1 1 d G U . . .
H512 H 0.482787 0.130213 0.165450 0.101 Uiso 1 1 calc R U . . .
C513 C 0.46260(16) 0.11646(17) 0.19010(15) 0.082(3) Uani 1 1 d G U . . .
H513 H 0.471770 0.094904 0.195367 0.098 Uiso 1 1 calc R U . . .
C514 C 0.44264(17) 0.1270(2) 0.20016(14) 0.086(3) Uani 1 1 d G U . . .
H514 H 0.438171 0.112682 0.212310 0.104 Uiso 1 1 calc R U . . .
C515 C 0.42923(15) 0.1586(2) 0.19246(15) 0.083(3) Uani 1 1 d G U . . .
H515 H 0.415590 0.165769 0.199337 0.099 Uiso 1 1 calc R U . . .
C520 C 0.6036(2) 0.1286(3) 0.4078(2) 0.110(4) Uani 1 1 d G U . . .
H520 H 0.592487 0.109685 0.409630 0.132 Uiso 1 1 calc R U . . .
C521 C 0.6309(2) 0.1260(2) 0.41834(18) 0.113(4) Uani 1 1 d G U . . .
H521 H 0.638385 0.105394 0.427385 0.136 Uiso 1 1 calc R U . . .
C522 C 0.64721(17) 0.1536(3) 0.41565(18) 0.109(4) Uani 1 1 d G U . . .
H522 H 0.665844 0.151885 0.422863 0.130 Uiso 1 1 calc R U . . .
C523 C 0.6363(2) 0.1838(2) 0.40242(18) 0.098(4) Uani 1 1 d G U . . .
H523 H 0.647406 0.202667 0.400585 0.117 Uiso 1 1 calc R U . . .
C524 C 0.6090(2) 0.1863(2) 0.39187(17) 0.108(4) Uani 1 1 d G U . . .
H524 H 0.601509 0.206959 0.382829 0.129 Uiso 1 1 calc R U . . .
C525 C 0.59268(18) 0.1587(3) 0.39456(18) 0.116(4) Uani 1 1 d G U . . .
H525 H 0.574049 0.160468 0.387351 0.139 Uiso 1 1 calc R U . . .
C530 C 0.5676(3) 0.4906(5) 0.3729(3) 0.178(7) Uani 1 1 d G U . . .
H530 H 0.582196 0.479543 0.384655 0.214 Uiso 1 1 calc R U . . .
C531 C 0.5693(3) 0.5257(5) 0.3663(3) 0.176(7) Uani 1 1 d G U . . .
H531 H 0.585089 0.538714 0.373552 0.211 Uiso 1 1 calc R U . . .
C532 C 0.5480(4) 0.5418(4) 0.3490(3) 0.178(7) Uani 1 1 d G U . . .
H532 H 0.549139 0.565836 0.344541 0.214 Uiso 1 1 calc R U . . .
C533 C 0.5249(3) 0.5228(5) 0.3384(2) 0.160(6) Uani 1 1 d G U . . .
H533 H 0.510296 0.533788 0.326633 0.192 Uiso 1 1 calc R U . . .
C534 C 0.5232(3) 0.4876(4) 0.3450(3) 0.148(6) Uani 1 1 d G U . . .
H534 H 0.507403 0.474617 0.337736 0.178 Uiso 1 1 calc R U . . .
C535 C 0.5445(3) 0.4715(4) 0.3622(3) 0.163(7) Uani 1 1 d G U . . .
H535 H 0.543353 0.447494 0.366747 0.196 Uiso 1 1 calc R U . . .
C540 C 0.7255(5) 0.1370(8) -0.0006(4) 0.139(9) Uani 0.5 1 d G U P . .
H540 H 0.741222 0.132823 0.012722 0.167 Uiso 0.5 1 calc R U P . .
C541 C 0.7152(6) 0.1710(6) -0.0050(4) 0.141(9) Uani 0.5 1 d G U P . .
H541 H 0.723819 0.190011 0.005324 0.170 Uiso 0.5 1 calc R U P . .
C542 C 0.6922(6) 0.1771(6) -0.0244(5) 0.148(9) Uani 0.5 1 d G U P . .
H542 H 0.685123 0.200330 -0.027411 0.178 Uiso 0.5 1 calc R U P . .
C543 C 0.6795(5) 0.1493(8) -0.0395(4) 0.155(10) Uani 0.5 1 d G U P . .
H543 H 0.663828 0.153463 -0.052749 0.186 Uiso 0.5 1 calc R U P . .
C544 C 0.6899(6) 0.1153(7) -0.0351(5) 0.142(9) Uani 0.5 1 d G U P . .
H544 H 0.681230 0.096275 -0.045352 0.170 Uiso 0.5 1 calc R U P . .
C545 C 0.7129(6) 0.1092(6) -0.0156(5) 0.140(9) Uani 0.5 1 d G U P . .
H545 H 0.719926 0.085955 -0.012616 0.168 Uiso 0.5 1 calc R U P . .
C550 C 0.5957(6) -0.0677(9) 0.4571(5) 0.184(9) Uani 0.72(4) 1 d G U P T 1
H550 H 0.600124 -0.044436 0.463390 0.221 Uiso 0.72(4) 1 calc R U P T 1
C551 C 0.6148(4) -0.0941(12) 0.4626(4) 0.192(9) Uani 0.72(4) 1 d G U P T 1
H551 H 0.632335 -0.088892 0.472692 0.230 Uiso 0.72(4) 1 calc R U P T 1
C552 C 0.6084(6) -0.1281(10) 0.4534(5) 0.195(9) Uani 0.72(4) 1 d G U P T 1
H552 H 0.621475 -0.146133 0.457217 0.234 Uiso 0.72(4) 1 calc R U P T 1
C553 C 0.5828(7) -0.1357(8) 0.4387(5) 0.196(9) Uani 0.72(4) 1 d G U P T 1
H553 H 0.578404 -0.158920 0.432439 0.235 Uiso 0.72(4) 1 calc R U P T 1
C554 C 0.5637(4) -0.1093(10) 0.4332(5) 0.188(9) Uani 0.72(4) 1 d G U P T 1
H554 H 0.546193 -0.114464 0.423137 0.225 Uiso 0.72(4) 1 calc R U P T 1
C555 C 0.5701(5) -0.0753(9) 0.4424(5) 0.188(9) Uani 0.72(4) 1 d G U P T 1
H555 H 0.557053 -0.057222 0.438612 0.225 Uiso 0.72(4) 1 calc R U P T 1
C55A C 0.5690(14) -0.111(3) 0.4427(14) 0.189(10) Uani 0.28(4) 1 d G U P T 2
H55D H 0.554650 -0.127441 0.437133 0.227 Uiso 0.28(4) 1 calc R U P T 2
C55B C 0.5948(17) -0.124(2) 0.4514(16) 0.191(9) Uani 0.28(4) 1 d G U P T 2
H55E H 0.598117 -0.148537 0.451803 0.229 Uiso 0.28(4) 1 calc R U P T 2
C55C C 0.6157(11) -0.100(3) 0.4596(13) 0.191(10) Uani 0.28(4) 1 d G U P T 2
H55F H 0.633358 -0.108812 0.465565 0.229 Uiso 0.28(4) 1 calc R U P T 2
C55D C 0.6108(13) -0.064(3) 0.4591(9) 0.191(10) Uani 0.28(4) 1 d G U P T 2
H55G H 0.625133 -0.047989 0.464656 0.229 Uiso 0.28(4) 1 calc R U P T 2
C55E C 0.5850(17) -0.052(2) 0.4504(13) 0.187(10) Uani 0.28(4) 1 d G U P T 2
H55H H 0.581666 -0.026892 0.449986 0.224 Uiso 0.28(4) 1 calc R U P T 2
C55F C 0.5641(11) -0.075(3) 0.4422(14) 0.188(10) Uani 0.28(4) 1 d G U P T 2
H55I H 0.546425 -0.066617 0.436224 0.226 Uiso 0.28(4) 1 calc R U P T 2
C560 C 0.7426(6) 0.1736(7) 0.3735(5) 0.149(10) Uani 0.5 1 d G U P . .
H560 H 0.731999 0.186071 0.381809 0.178 Uiso 0.5 1 calc R U P . .
C561 C 0.7392(5) 0.1794(6) 0.3481(5) 0.142(9) Uani 0.5 1 d G U P . .
H561 H 0.726294 0.195812 0.339112 0.171 Uiso 0.5 1 calc R U P . .
C562 C 0.7547(6) 0.1611(7) 0.3359(4) 0.149(9) Uani 0.5 1 d G U P . .
H562 H 0.752368 0.165096 0.318614 0.179 Uiso 0.5 1 calc R U P . .
C563 C 0.7736(6) 0.1371(7) 0.3491(6) 0.162(10) Uani 0.5 1 d G U P . .
H563 H 0.784146 0.124638 0.340813 0.194 Uiso 0.5 1 calc R U P . .
C564 C 0.7769(5) 0.1313(7) 0.3745(6) 0.162(10) Uani 0.5 1 d G U P . .
H564 H 0.789851 0.114896 0.383510 0.194 Uiso 0.5 1 calc R U P . .
C565 C 0.7615(6) 0.1496(7) 0.3867(4) 0.157(10) Uani 0.5 1 d G U P . .
H565 H 0.763777 0.145612 0.404009 0.188 Uiso 0.5 1 calc R U P . .
C570 C 0.3849(4) 0.3436(6) 0.4355(5) 0.128(8) Uani 0.5 1 d G U P U 1
H570 H 0.402855 0.340332 0.445162 0.154 Uiso 0.5 1 calc R U P U 1
C571 C 0.3662(5) 0.3546(6) 0.4470(3) 0.122(8) Uani 0.5 1 d G U P U 1
H571 H 0.371365 0.358889 0.464520 0.147 Uiso 0.5 1 calc R U P U 1
C572 C 0.3400(5) 0.3594(5) 0.4328(5) 0.119(8) Uani 0.5 1 d G U P U 1
H572 H 0.327249 0.366911 0.440640 0.143 Uiso 0.5 1 calc R U P U 1
C573 C 0.3325(4) 0.3531(5) 0.4071(5) 0.126(8) Uani 0.5 1 d G U P U 1
H573 H 0.314623 0.356374 0.397401 0.151 Uiso 0.5 1 calc R U P U 1
C574 C 0.3512(6) 0.3421(5) 0.3956(3) 0.117(8) Uani 0.5 1 d G U P U 1
H574 H 0.346113 0.337817 0.378042 0.140 Uiso 0.5 1 calc R U P U 1
C575 C 0.3774(5) 0.3373(5) 0.4098(5) 0.119(8) Uani 0.5 1 d G U P U 1
H575 H 0.390229 0.329795 0.401922 0.143 Uiso 0.5 1 calc R U P U 1
C580 C 0.7143(4) 0.1907(9) 0.4274(4) 0.148(10) Uani 0.5 1 d G U P V 1
H580 H 0.703151 0.195616 0.411026 0.177 Uiso 0.5 1 calc R U P V 1
C581 C 0.7201(5) 0.2171(7) 0.4455(6) 0.147(9) Uani 0.5 1 d G U P V 1
H581 H 0.712791 0.240106 0.441507 0.176 Uiso 0.5 1 calc R U P V 1
C582 C 0.7364(5) 0.2100(7) 0.4695(5) 0.144(9) Uani 0.5 1 d G U P V 1
H582 H 0.740337 0.228024 0.481881 0.173 Uiso 0.5 1 calc R U P V 1
C583 C 0.7471(4) 0.1764(9) 0.4754(4) 0.143(9) Uani 0.5 1 d G U P V 1
H583 H 0.758246 0.171454 0.491775 0.171 Uiso 0.5 1 calc R U P V 1
C584 C 0.7413(5) 0.1499(7) 0.4573(6) 0.142(9) Uani 0.5 1 d G U P V 1
H584 H 0.748606 0.126964 0.461295 0.171 Uiso 0.5 1 calc R U P V 1
C585 C 0.7250(5) 0.1571(8) 0.4333(5) 0.149(10) Uani 0.5 1 d G U P V 1
H585 H 0.721059 0.139045 0.420920 0.179 Uiso 0.5 1 calc R U P V 1
C590 C 0.4384(3) 0.1512(4) 0.4969(3) 0.103(5) Uani 0.726(19) 1 d G U P W 1
H590 H 0.424467 0.143766 0.503303 0.124 Uiso 0.726(19) 1 calc R U P W 1
C591 C 0.4328(2) 0.1613(4) 0.4719(3) 0.110(5) Uani 0.726(19) 1 d G U P W 1
H591 H 0.415067 0.160640 0.461234 0.132 Uiso 0.726(19) 1 calc R U P W 1
C592 C 0.4531(3) 0.1722(4) 0.4624(2) 0.101(5) Uani 0.726(19) 1 d G U P W 1
H592 H 0.449303 0.179060 0.445361 0.121 Uiso 0.726(19) 1 calc R U P W 1
C593 C 0.4790(3) 0.1731(4) 0.4780(3) 0.097(5) Uani 0.726(19) 1 d G U P W 1
H593 H 0.492939 0.180607 0.471558 0.116 Uiso 0.726(19) 1 calc R U P W 1
C594 C 0.4846(2) 0.1631(4) 0.5030(3) 0.101(5) Uani 0.726(19) 1 d G U P W 1
H594 H 0.502339 0.163734 0.513627 0.121 Uiso 0.726(19) 1 calc R U P W 1
C595 C 0.4643(3) 0.1522(4) 0.5124(3) 0.104(5) Uani 0.726(19) 1 d G U P W 1
H595 H 0.468103 0.145313 0.529500 0.125 Uiso 0.726(19) 1 calc R U P W 1
C59A C 0.4635(9) 0.1576(12) 0.4751(7) 0.101(6) Uani 0.274(19) 1 d G U P W 2
H59A H 0.463240 0.157060 0.457970 0.121 Uiso 0.274(19) 1 calc R U P W 2
C59B C 0.4416(8) 0.1458(11) 0.4819(8) 0.103(6) Uani 0.274(19) 1 d G U P W 2
H59B H 0.426465 0.137283 0.469494 0.124 Uiso 0.274(19) 1 calc R U P W 2
C59C C 0.4420(7) 0.1466(11) 0.5069(8) 0.104(7) Uani 0.274(19) 1 d G U P W 2
H59C H 0.427091 0.138605 0.511616 0.125 Uiso 0.274(19) 1 calc R U P W 2
C59D C 0.4642(9) 0.1592(10) 0.5251(7) 0.106(7) Uani 0.274(19) 1 d G U P W 2
H59D H 0.464492 0.159703 0.542214 0.127 Uiso 0.274(19) 1 calc R U P W 2
C59E C 0.4861(7) 0.1709(8) 0.5183(8) 0.104(7) Uani 0.274(19) 1 d G U P W 2
H59E H 0.501266 0.179480 0.530691 0.125 Uiso 0.274(19) 1 calc R U P W 2
C59F C 0.4857(8) 0.1701(10) 0.4932(9) 0.099(7) Uani 0.274(19) 1 d G U P W 2
H59F H 0.500641 0.178158 0.488569 0.119 Uiso 0.274(19) 1 calc R U P W 2
C600 C 0.52102(16) 0.4504(2) 0.45300(17) 0.093(3) Uani 1 1 d G U . . .
H600 H 0.505995 0.449842 0.459081 0.111 Uiso 1 1 calc R U . . .
C601 C 0.53559(19) 0.48139(18) 0.45465(17) 0.091(3) Uani 1 1 d G U . . .
H601 H 0.530528 0.501968 0.461865 0.109 Uiso 1 1 calc R U . . .
C602 C 0.55757(18) 0.4822(2) 0.44576(19) 0.101(4) Uani 1 1 d G U . . .
H602 H 0.567534 0.503410 0.446888 0.121 Uiso 1 1 calc R U . . .
C603 C 0.56498(16) 0.4521(3) 0.43521(19) 0.106(4) Uani 1 1 d G U . . .
H603 H 0.580006 0.452724 0.429128 0.127 Uiso 1 1 calc R U . . .
C604 C 0.55041(18) 0.4212(2) 0.43355(18) 0.094(3) Uani 1 1 d G U . . .
H604 H 0.555474 0.400598 0.426343 0.113 Uiso 1 1 calc R U . . .
C605 C 0.52843(17) 0.42032(17) 0.44245(17) 0.087(3) Uani 1 1 d G U . . .
H605 H 0.518468 0.399155 0.441319 0.104 Uiso 1 1 calc R U . . .
C630 C 0.7706(9) -0.0872(12) 0.4213(7) 0.215(16) Uani 0.394(15) 1 d G U P X 1
H630 H 0.763253 -0.091429 0.403798 0.259 Uiso 0.394(15) 1 calc R U P X 1
C631 C 0.7953(9) -0.0712(11) 0.4302(8) 0.212(16) Uani 0.394(15) 1 d G U P X 1
H631 H 0.804790 -0.064494 0.418822 0.255 Uiso 0.394(15) 1 calc R U P X 1
C632 C 0.8061(7) -0.0651(12) 0.4557(9) 0.211(16) Uani 0.394(15) 1 d G U P X 1
H632 H 0.822980 -0.054170 0.461821 0.254 Uiso 0.394(15) 1 calc R U P X 1
C633 C 0.7922(8) -0.0750(15) 0.4723(7) 0.212(16) Uani 0.394(15) 1 d G U P X 1
H633 H 0.799633 -0.070780 0.489796 0.255 Uiso 0.394(15) 1 calc R U P X 1
C634 C 0.7676(8) -0.0910(13) 0.4634(9) 0.225(17) Uani 0.394(15) 1 d G U P X 1
H634 H 0.758097 -0.097714 0.474773 0.270 Uiso 0.394(15) 1 calc R U P X 1
C635 C 0.7568(7) -0.0971(10) 0.4379(10) 0.227(18) Uani 0.394(15) 1 d G U P X 1
H635 H 0.739907 -0.108039 0.431774 0.273 Uiso 0.394(15) 1 calc R U P X 1
C63A C 0.797(3) -0.104(3) 0.430(3) 0.215(17) Uani 0.106(15) 1 d G U P X 2
H63A H 0.790816 -0.112282 0.413204 0.257 Uiso 0.106(15) 1 calc R U P X 2
C63B C 0.803(3) -0.069(3) 0.435(2) 0.213(16) Uani 0.106(15) 1 d G U P X 2
H63B H 0.799978 -0.052249 0.421447 0.255 Uiso 0.106(15) 1 calc R U P X 2
C63C C 0.813(3) -0.057(3) 0.460(2) 0.212(16) Uani 0.106(15) 1 d G U P X 2
H63C H 0.816397 -0.032467 0.462874 0.254 Uiso 0.106(15) 1 calc R U P X 2
C63D C 0.817(2) -0.081(4) 0.479(2) 0.210(17) Uani 0.106(15) 1 d G U P X 2
H63D H 0.823653 -0.072716 0.496058 0.252 Uiso 0.106(15) 1 calc R U P X 2
C63E C 0.812(3) -0.116(4) 0.474(3) 0.210(18) Uani 0.106(15) 1 d G U P X 2
H63E H 0.814490 -0.132748 0.487816 0.253 Uiso 0.106(15) 1 calc R U P X 2
C63F C 0.802(3) -0.128(3) 0.450(3) 0.215(19) Uani 0.106(15) 1 d G U P X 2
H63F H 0.798072 -0.152532 0.446389 0.258 Uiso 0.106(15) 1 calc R U P X 2
C640 C 0.4111(6) 0.2668(11) 0.5381(6) 0.148(11) Uani 0.397(11) 1 d G U P Y 1
H640 H 0.428654 0.271282 0.548366 0.178 Uiso 0.397(11) 1 calc R U P Y 1
C641 C 0.3939(7) 0.2948(8) 0.5292(6) 0.143(10) Uani 0.397(11) 1 d G U P Y 1
H641 H 0.399639 0.318385 0.533324 0.171 Uiso 0.397(11) 1 calc R U P Y 1
C642 C 0.3682(7) 0.2882(8) 0.5143(6) 0.134(9) Uani 0.397(11) 1 d G U P Y 1
H642 H 0.356431 0.307335 0.508149 0.161 Uiso 0.397(11) 1 calc R U P Y 1
C643 C 0.3598(5) 0.2537(10) 0.5082(5) 0.135(9) Uani 0.397(11) 1 d G U P Y 1
H643 H 0.342238 0.249181 0.498016 0.162 Uiso 0.397(11) 1 calc R U P Y 1
C644 C 0.3770(7) 0.2257(7) 0.5172(6) 0.137(10) Uani 0.397(11) 1 d G U P Y 1
H644 H 0.371253 0.202077 0.513059 0.164 Uiso 0.397(11) 1 calc R U P Y 1
C645 C 0.4027(7) 0.2323(9) 0.5321(6) 0.144(10) Uani 0.397(11) 1 d G U P Y 1
H645 H 0.414461 0.213127 0.538234 0.173 Uiso 0.397(11) 1 calc R U P Y 1
C64A C 0.374(2) 0.266(3) 0.5468(16) 0.136(11) Uani 0.103(11) 1 d G U P Y 2
H64A H 0.380025 0.259765 0.564080 0.163 Uiso 0.103(11) 1 calc R U P Y 2
C64B C 0.355(2) 0.292(3) 0.5384(19) 0.137(12) Uani 0.103(11) 1 d G U P Y 2
H64B H 0.347465 0.303090 0.549823 0.165 Uiso 0.103(11) 1 calc R U P Y 2
C64C C 0.347(2) 0.301(3) 0.513(2) 0.136(11) Uani 0.103(11) 1 d G U P Y 2
H64C H 0.333681 0.318653 0.507353 0.164 Uiso 0.103(11) 1 calc R U P Y 2
C64D C 0.358(2) 0.285(3) 0.4964(16) 0.136(11) Uani 0.103(11) 1 d G U P Y 2
H64D H 0.352457 0.290891 0.479141 0.163 Uiso 0.103(11) 1 calc R U P Y 2
C64E C 0.377(2) 0.259(3) 0.5049(19) 0.138(10) Uani 0.103(11) 1 d G U P Y 2
H64E H 0.385017 0.247567 0.493399 0.165 Uiso 0.103(11) 1 calc R U P Y 2
C64F C 0.386(2) 0.250(3) 0.530(2) 0.138(10) Uani 0.103(11) 1 d G U P Y 2
H64F H 0.398801 0.232003 0.535868 0.166 Uiso 0.103(11) 1 calc R U P Y 2
N2 N 0.4471(2) 0.2554(3) 0.1434(2) 0.082(3) Uani 1 1 d D U . . .
C2 C 0.4577(2) 0.2776(3) 0.1361(2) 0.076(3) Uani 1 1 d D U . . .
C3 C 0.4718(3) 0.3047(3) 0.1263(2) 0.080(3) Uani 1 1 d D U . . .
H3A H 0.464200 0.327981 0.127772 0.120 Uiso 1 1 calc R U . . .
H3AB H 0.469956 0.299799 0.108615 0.120 Uiso 1 1 calc R U . . .
H3AC H 0.490563 0.304537 0.135897 0.120 Uiso 1 1 calc R U . . .
N4 N 0.7795(3) 0.2547(5) 0.3119(4) 0.165(6) Uani 1 1 d D U . . .
C4 C 0.7944(5) 0.2318(7) 0.3166(6) 0.176(6) Uani 1 1 d D U . . .
C5 C 0.8157(4) 0.2057(7) 0.3226(5) 0.192(7) Uani 1 1 d D U . . .
H5A H 0.812573 0.188429 0.334499 0.288 Uiso 1 1 calc R U . . .
H5AB H 0.832705 0.217582 0.330088 0.288 Uiso 1 1 calc R U . . .
H5AC H 0.816222 0.193548 0.307217 0.288 Uiso 1 1 calc R U . . .
N6 N 0.8289(3) 0.3230(4) 0.4347(3) 0.127(4) Uani 1 1 d D U . . .
C6 C 0.8320(4) 0.3500(4) 0.4448(3) 0.115(4) Uani 1 1 d D U . . .
C7 C 0.8340(3) 0.3850(4) 0.4560(3) 0.117(4) Uani 1 1 d D U . . .
H7A H 0.850356 0.386611 0.470012 0.176 Uiso 1 1 calc R U . . .
H7AB H 0.818738 0.389138 0.462241 0.176 Uiso 1 1 calc R U . . .
H7AC H 0.834348 0.402919 0.443413 0.176 Uiso 1 1 calc R U . . .
N8 N 0.6047(6) 0.6024(5) 0.3064(6) 0.127(7) Uani 0.5 1 d D U P Z 1
C8 C 0.5978(8) 0.6313(6) 0.3039(8) 0.132(7) Uani 0.5 1 d D U P Z 1
C9 C 0.5932(8) 0.6689(6) 0.2982(8) 0.137(8) Uani 0.5 1 d D U P Z 1
H9A H 0.599414 0.682647 0.313659 0.206 Uiso 0.5 1 calc R U P Z 1
H9AB H 0.574203 0.673021 0.290547 0.206 Uiso 0.5 1 calc R U P Z 1
H9AC H 0.602861 0.676174 0.286428 0.206 Uiso 0.5 1 calc R U P Z 1
N10 N 0.0986(6) 0.2882(7) 0.1885(5) 0.121(7) Uani 0.5 1 d D U P A 1
C10 C 0.0900(8) 0.2835(9) 0.2048(6) 0.137(8) Uani 0.5 1 d D U P A 1
C11 C 0.0783(8) 0.2804(11) 0.2257(7) 0.146(9) Uani 0.5 1 d D U P A 1
H11A H 0.069216 0.302539 0.227284 0.219 Uiso 0.5 1 calc R U P A 1
H11B H 0.092279 0.275803 0.241320 0.219 Uiso 0.5 1 calc R U P A 1
H11C H 0.065479 0.260936 0.222357 0.219 Uiso 0.5 1 calc R U P A 1
N12 N 0.3067(2) 0.3257(3) 0.2255(2) 0.096(3) Uani 1 1 d D U . . .
C12 C 0.2898(3) 0.3231(3) 0.2070(3) 0.085(3) Uani 1 1 d D U . . .
C13 C 0.2690(2) 0.3189(3) 0.1837(2) 0.089(3) Uani 1 1 d D U . . .
H13A H 0.263074 0.342178 0.176575 0.133 Uiso 1 1 calc R U . . .
H13B H 0.254134 0.306148 0.186756 0.133 Uiso 1 1 calc R U . . .
H13C H 0.275795 0.305416 0.171820 0.133 Uiso 1 1 calc R U . . .
N14 N 0.3177(4) 0.0122(5) 0.2491(4) 0.166(6) Uani 1 1 d D U . . .
C14 C 0.3028(5) -0.0075(6) 0.2533(4) 0.157(6) Uani 1 1 d D U . . .
C15 C 0.2880(5) -0.0356(6) 0.2610(4) 0.163(6) Uani 1 1 d D U . . .
H15A H 0.269351 -0.034293 0.251173 0.245 Uiso 1 1 calc R U . . .
H15B H 0.289523 -0.032824 0.278881 0.245 Uiso 1 1 calc R U . . .
H15C H 0.295308 -0.058561 0.258324 0.245 Uiso 1 1 calc R U . . .
N16 N 0.4376(2) 0.1808(3) 0.2848(2) 0.091(3) Uani 1 1 d D U . . .
C16 C 0.4191(2) 0.1873(3) 0.2910(2) 0.078(3) Uani 1 1 d D U . . .
C17 C 0.3963(2) 0.1944(3) 0.2997(2) 0.079(3) Uani 1 1 d D U . . .
H17A H 0.401209 0.211293 0.313633 0.119 Uiso 1 1 calc R U . . .
H17B H 0.390339 0.172286 0.305510 0.119 Uiso 1 1 calc R U . . .
H17C H 0.382011 0.204241 0.285980 0.119 Uiso 1 1 calc R U . . .
N18 N 0.3982(2) 0.2637(3) 0.2668(2) 0.085(3) Uani 1 1 d D U . . .
C18 C 0.3865(2) 0.2865(3) 0.2551(2) 0.081(3) Uani 1 1 d D U . . .
C19 C 0.3710(3) 0.3145(3) 0.2394(2) 0.087(3) Uani 1 1 d D U . . .
H19A H 0.376149 0.337424 0.247496 0.130 Uiso 1 1 calc R U . . .
H19B H 0.352081 0.310422 0.237227 0.130 Uiso 1 1 calc R U . . .
H19C H 0.374205 0.314317 0.222985 0.130 Uiso 1 1 calc R U . . .
N20 N 0.3557(3) 0.1854(3) 0.3313(2) 0.101(3) Uani 1 1 d D U . . .
C20 C 0.3581(3) 0.1907(3) 0.3519(3) 0.097(3) Uani 1 1 d D U . . .
C21 C 0.3606(3) 0.1971(3) 0.3785(3) 0.100(4) Uani 1 1 d D U . . .
H21A H 0.375968 0.212342 0.385750 0.150 Uiso 1 1 calc R U . . .
H21B H 0.363080 0.174500 0.387467 0.150 Uiso 1 1 calc R U . . .
H21C H 0.344559 0.208639 0.379944 0.150 Uiso 1 1 calc R U . . .
N22 N 0.4148(2) 0.0439(3) 0.2867(2) 0.097(3) Uani 1 1 d D U . . .
C22 C 0.4165(3) 0.0161(3) 0.2792(3) 0.090(3) Uani 1 1 d D U . . .
C23 C 0.4185(3) -0.0197(3) 0.2695(3) 0.093(3) Uani 1 1 d D U . . .
H23A H 0.402843 -0.024603 0.255347 0.140 Uiso 1 1 calc R U . . .
H23B H 0.419723 -0.037027 0.282808 0.140 Uiso 1 1 calc R U . . .
H23C H 0.434433 -0.021199 0.263849 0.140 Uiso 1 1 calc R U . . .
N26 N 0.5712(3) 0.3305(3) 0.2655(3) 0.106(3) Uani 1 1 d D U . . .
C26 C 0.5685(3) 0.3607(3) 0.2633(3) 0.093(3) Uani 1 1 d D U . . .
C27 C 0.5663(3) 0.3991(3) 0.2590(3) 0.092(3) Uani 1 1 d D U . . .
H27A H 0.554425 0.409133 0.267817 0.138 Uiso 1 1 calc R U . . .
H27B H 0.559148 0.403762 0.240984 0.138 Uiso 1 1 calc R U . . .
H27C H 0.583849 0.409929 0.265325 0.138 Uiso 1 1 calc R U . . .
N28 N 0.6005(2) 0.4755(3) 0.2576(2) 0.100(3) Uani 1 1 d D U . . .
C28 C 0.5932(3) 0.5044(3) 0.2545(3) 0.099(3) Uani 1 1 d D U . . .
C29 C 0.5845(3) 0.5413(3) 0.2512(3) 0.103(4) Uani 1 1 d D U . . .
H29A H 0.565613 0.542642 0.249662 0.154 Uiso 1 1 calc R U . . .
H29B H 0.587653 0.550749 0.235899 0.154 Uiso 1 1 calc R U . . .
H29C H 0.594560 0.555246 0.265657 0.154 Uiso 1 1 calc R U . . .
N30 N 0.5471(5) -0.0921(7) 0.1652(6) 0.225(8) Uani 1 1 d D U . . .
C30 C 0.5513(7) -0.1128(9) 0.1811(7) 0.223(8) Uani 1 1 d D U . . .
C31 C 0.5535(6) -0.1474(8) 0.1935(6) 0.231(9) Uani 1 1 d D U . . .
H31A H 0.568224 -0.147034 0.208982 0.347 Uiso 1 1 calc R U . . .
H31B H 0.556660 -0.165682 0.182241 0.347 Uiso 1 1 calc R U . . .
H31C H 0.536967 -0.152612 0.197442 0.347 Uiso 1 1 calc R U . . .
N32 N 0.6971(4) 0.2583(4) 0.1183(3) 0.142(5) Uani 1 1 d D U . . .
C32 C 0.6852(6) 0.2599(6) 0.0977(4) 0.162(6) Uani 1 1 d D U . . .
C33 C 0.6674(6) 0.2613(6) 0.0720(4) 0.187(7) Uani 1 1 d D U . . .
H33A H 0.675765 0.275061 0.061461 0.280 Uiso 1 1 calc R U . . .
H33B H 0.650726 0.272558 0.072028 0.280 Uiso 1 1 calc R U . . .
H33C H 0.663908 0.237274 0.065300 0.280 Uiso 1 1 calc R U . . .
N34 N 0.5385(3) 0.3266(3) 0.4332(2) 0.100(3) Uani 1 1 d D U . . .
C34 C 0.5216(3) 0.3224(3) 0.4422(3) 0.090(3) Uani 1 1 d D U . . .
C35 C 0.5017(3) 0.3173(3) 0.4552(2) 0.091(3) Uani 1 1 d D U . . .
H35A H 0.509961 0.306473 0.471594 0.136 Uiso 1 1 calc R U . . .
H35B H 0.487727 0.301679 0.445236 0.136 Uiso 1 1 calc R U . . .
H35C H 0.494023 0.340127 0.457489 0.136 Uiso 1 1 calc R U . . .
N36 N 0.5029(3) 0.1485(4) 0.3733(3) 0.130(4) Uani 1 1 d D U . . .
C36 C 0.4993(3) 0.1478(4) 0.3930(3) 0.110(4) Uani 1 1 d D U . . .
C37 C 0.4927(3) 0.1481(4) 0.4164(3) 0.111(4) Uani 1 1 d D U . . .
H37E H 0.508754 0.143689 0.430341 0.166 Uiso 1 1 calc R U . . .
H37F H 0.479614 0.129723 0.416129 0.166 Uiso 1 1 calc R U . . .
H37G H 0.485419 0.171274 0.418698 0.166 Uiso 1 1 calc R U . . .
N38 N 0.5189(3) 0.2536(3) 0.5053(3) 0.114(4) Uani 1 1 d D U . . .
C38 C 0.5004(4) 0.2536(4) 0.5121(4) 0.122(4) Uani 1 1 d D U . . .
C39 C 0.4767(4) 0.2542(5) 0.5207(4) 0.142(5) Uani 1 1 d D U . . .
H39A H 0.481516 0.247463 0.538443 0.213 Uiso 1 1 calc R U . . .
H39B H 0.463567 0.237585 0.510782 0.213 Uiso 1 1 calc R U . . .
H39C H 0.469190 0.278131 0.518717 0.213 Uiso 1 1 calc R U . . .
O100 O 0.69544(14) 0.24824(19) 0.32394(14) 0.0644(17) Uani 1 1 d . U . . .
O101 O 0.65264(14) 0.24472(17) 0.29991(13) 0.0605(16) Uani 1 1 d . U . . .
O120 O 0.68146(14) 0.20619(18) 0.36100(14) 0.0673(18) Uani 1 1 d . U . . .
O121 O 0.63827(14) 0.20561(18) 0.33774(14) 0.0639(17) Uani 1 1 d . U . . .
O140 O 0.67143(13) 0.26990(19) 0.38584(13) 0.0625(17) Uani 1 1 d . U . . .
O141 O 0.62881(13) 0.27111(18) 0.36128(13) 0.0601(16) Uani 1 1 d . U . . .
O200 O 0.42965(15) 0.20310(17) 0.39423(14) 0.0658(18) Uani 1 1 d . U . . .
O201 O 0.44194(15) 0.20336(17) 0.35882(13) 0.0633(17) Uani 1 1 d . U . . .
O220 O 0.40047(14) 0.26774(18) 0.37716(13) 0.0614(17) Uani 1 1 d . U . . .
O221 O 0.41448(14) 0.26898(17) 0.34268(13) 0.0602(16) Uani 1 1 d . U . . .
O240 O 0.44550(14) 0.30851(17) 0.40317(13) 0.0641(17) Uani 1 1 d . U . . .
O241 O 0.46158(14) 0.30759(17) 0.36977(13) 0.0618(17) Uani 1 1 d . U . . .
O300 O 0.53847(16) -0.01098(19) 0.27074(15) 0.073(2) Uani 1 1 d . U . . .
O301 O 0.53959(16) 0.04859(19) 0.26637(14) 0.0705(19) Uani 1 1 d . U . . .
O320 O 0.51141(16) -0.01034(18) 0.21781(14) 0.0678(18) Uani 1 1 d . U . . .
O321 O 0.50638(15) 0.04853(18) 0.21569(13) 0.0667(18) Uani 1 1 d . U . . .
O340 O 0.53531(14) 0.52092(19) 0.27782(15) 0.0714(19) Uani 1 1 d . U . . .
O341 O 0.53279(14) 0.46143(19) 0.28028(14) 0.0677(18) Uani 1 1 d . U . . .
H40W H 0.498(4) 0.390(3) 0.2362(14) 0.081 Uiso 0.5 1 d D U P . .
H41W H 0.489(3) 0.391(3) 0.256(3) 0.081 Uiso 0.5 1 d D U P . .
H40A H 0.494(6) 0.315(5) 0.2364(17) 0.081 Uiso 0.406(17) 1 d D U P A 1
H41A H 0.495(5) 0.316(5) 0.261(3) 0.081 Uiso 0.406(17) 1 d D U P A 1
H40B H 0.489(7) 0.330(6) 0.240(6) 0.081 Uiso 0.094(17) 1 d D U P A 2
H41B H 0.507(10) 0.329(6) 0.263(4) 0.081 Uiso 0.094(17) 1 d D U P A 2

loop_
_atom_site_aniso_label
_atom_site_aniso_U_11
_atom_site_aniso_U_22
_atom_site_aniso_U_33
_atom_site_aniso_U_23
_atom_site_aniso_U_13
_atom_site_aniso_U_12
Rh1 0.0869(9) 0.0472(6) 0.0714(8) 0.000 0.0354(6) 0.000
Rh2 0.0775(8) 0.0465(6) 0.0701(7) 0.000 0.0357(6) 0.000
Rh3 0.0702(5) 0.0473(4) 0.0630(5) -0.0033(3) 0.0287(4) -0.0030(4)
Rh4 0.0685(5) 0.0449(4) 0.0627(5) -0.0025(3) 0.0284(4) -0.0019(3)
Rh5 0.0583(5) 0.0500(4) 0.0671(5) -0.0014(3) 0.0236(4) -0.0009(3)
Rh6 0.0587(5) 0.0522(5) 0.0714(5) -0.0010(4) 0.0215(4) -0.0006(4)
Rh7 0.0647(7) 0.0516(6) 0.0740(8) 0.000 0.0253(6) 0.000
O40W 0.123(10) 0.055(6) 0.092(9) 0.000 0.055(8) 0.000
Rh8 0.0646(7) 0.0525(6) 0.0764(8) 0.000 0.0254(6) 0.000
Cd1 0.0714(5) 0.0639(5) 0.0837(6) 0.0169(4) 0.0338(4) 0.0110(4)
Cd2 0.0783(6) 0.0697(5) 0.0688(5) 0.0013(4) 0.0243(4) 0.0017(4)
Cd3 0.0729(5) 0.0588(5) 0.0905(6) 0.0117(4) 0.0153(4) -0.0101(4)
Cd4 0.1030(7) 0.0521(5) 0.1013(7) -0.0152(4) 0.0517(6) -0.0097(4)
Cd5 0.0821(6) 0.0639(5) 0.0884(6) 0.0031(4) 0.0347(5) 0.0094(4)
Cd6 0.0760(5) 0.0502(4) 0.0673(5) 0.0016(3) 0.0290(4) 0.0094(3)
Cd7A 0.0528(13) 0.0381(17) 0.0495(19) 0.000 0.0185(11) 0.000
O40A 0.076(7) 0.024(6) 0.076(7) 0.000 0.026(7) 0.000
Cd7B 0.098(8) 0.09(2) 0.135(13) 0.000 0.064(8) 0.000
O40B 0.077(11) 0.023(13) 0.080(11) 0.000 0.022(11) 0.000
N100 0.086(6) 0.084(6) 0.088(6) -0.011(5) 0.038(5) -0.021(5)
N101 0.076(6) 0.070(5) 0.088(6) -0.021(5) 0.032(5) -0.016(5)
N102 0.072(5) 0.059(5) 0.094(6) -0.019(4) 0.045(5) -0.012(4)
C100 0.108(9) 0.102(9) 0.111(9) -0.020(7) 0.044(7) -0.038(7)
C101 0.122(9) 0.118(10) 0.129(10) -0.019(8) 0.073(8) -0.061(8)
C102 0.131(10) 0.139(11) 0.119(10) -0.022(8) 0.075(8) -0.045(9)
C103 0.114(8) 0.114(9) 0.102(8) -0.019(7) 0.054(7) -0.028(7)
C104 0.111(9) 0.119(9) 0.094(8) -0.038(7) 0.061(7) -0.030(7)
C105 0.114(9) 0.097(8) 0.094(8) -0.035(7) 0.050(7) -0.025(7)
C106 0.101(8) 0.081(7) 0.087(7) -0.026(6) 0.038(6) -0.012(6)
C107 0.097(8) 0.075(7) 0.098(8) -0.023(6) 0.038(6) -0.018(6)
C108 0.089(7) 0.079(7) 0.104(8) -0.028(6) 0.048(6) -0.026(6)
C109 0.079(6) 0.071(6) 0.100(7) -0.022(6) 0.044(6) -0.016(5)
C110 0.084(7) 0.080(7) 0.080(6) -0.020(5) 0.036(5) -0.015(6)
C111 0.091(7) 0.090(7) 0.085(7) -0.025(6) 0.043(6) -0.018(6)
C112 0.086(7) 0.074(7) 0.102(8) -0.020(6) 0.051(6) -0.017(6)
C113 0.082(6) 0.053(5) 0.083(6) -0.008(5) 0.034(5) 0.000(5)
C114 0.077(6) 0.059(6) 0.082(7) -0.007(5) 0.030(5) 0.000(5)
C115 0.061(6) 0.064(6) 0.086(7) -0.007(5) 0.030(5) 0.003(5)
C116 0.064(6) 0.050(5) 0.082(6) -0.002(5) 0.034(5) 0.007(4)
C117 0.072(6) 0.059(6) 0.080(7) -0.004(5) 0.031(5) 0.003(5)
C118 0.061(6) 0.058(6) 0.097(7) -0.009(5) 0.033(5) -0.001(5)
C119 0.070(6) 0.050(5) 0.077(6) -0.002(5) 0.026(5) -0.002(5)
N120 0.110(8) 0.075(6) 0.105(7) -0.002(5) 0.051(6) 0.027(6)
N121 0.087(6) 0.057(5) 0.077(6) 0.002(4) 0.032(5) 0.003(4)
N122 0.077(6) 0.053(5) 0.076(5) -0.002(4) 0.033(4) 0.008(4)
C120 0.132(10) 0.094(9) 0.132(10) 0.003(8) 0.055(8) 0.030(8)
C121 0.166(12) 0.085(9) 0.156(11) 0.009(9) 0.062(10) 0.041(9)
C122 0.165(12) 0.074(8) 0.142(11) 0.014(8) 0.061(9) 0.030(8)
C123 0.139(9) 0.067(7) 0.105(8) 0.008(6) 0.051(7) 0.013(7)
C124 0.158(11) 0.067(7) 0.113(9) 0.017(7) 0.048(8) 0.001(8)
C125 0.141(11) 0.075(8) 0.109(9) 0.014(7) 0.044(8) -0.013(7)
C126 0.104(8) 0.067(6) 0.088(7) 0.002(6) 0.037(6) -0.011(6)
C127 0.103(8) 0.083(8) 0.094(8) 0.006(6) 0.031(7) -0.019(7)
C128 0.087(7) 0.078(7) 0.098(8) 0.002(6) 0.031(6) -0.008(6)
C129 0.080(6) 0.062(6) 0.085(7) 0.010(5) 0.036(5) 0.010(5)
C130 0.103(8) 0.064(6) 0.083(7) -0.002(5) 0.030(6) -0.003(6)
C131 0.115(8) 0.065(6) 0.094(7) 0.007(6) 0.046(6) 0.013(6)
C132 0.084(7) 0.065(6) 0.089(7) 0.001(5) 0.033(6) 0.012(6)
C133 0.075(6) 0.051(5) 0.083(6) -0.002(5) 0.034(5) 0.009(5)
C134 0.077(7) 0.055(6) 0.085(7) -0.007(5) 0.029(5) 0.000(5)
C135 0.071(6) 0.055(6) 0.084(7) -0.001(5) 0.032(5) 0.003(5)
C136 0.064(6) 0.053(5) 0.081(6) 0.002(5) 0.028(5) -0.001(4)
C137 0.067(6) 0.053(6) 0.106(8) -0.004(5) 0.026(6) 0.006(5)
C138 0.082(7) 0.056(6) 0.094(7) 0.002(5) 0.029(6) 0.012(5)
C139 0.071(6) 0.057(5) 0.067(6) -0.002(5) 0.025(5) -0.001(5)
N140 0.099(7) 0.076(6) 0.082(6) 0.001(5) 0.035(5) -0.004(5)
N141 0.095(6) 0.072(6) 0.061(5) -0.008(4) 0.036(5) -0.002(5)
N142 0.084(6) 0.063(5) 0.069(5) -0.001(4) 0.031(4) 0.001(5)
C140 0.112(9) 0.078(7) 0.098(8) 0.007(6) 0.043(7) -0.004(7)
C141 0.139(10) 0.081(8) 0.106(9) 0.012(7) 0.061(8) -0.005(7)
C142 0.137(10) 0.087(8) 0.102(8) 0.007(7) 0.056(8) -0.015(8)
C143 0.107(8) 0.094(8) 0.090(7) -0.009(6) 0.040(6) -0.008(7)
C144 0.125(10) 0.110(9) 0.098(9) -0.002(7) 0.056(8) 0.008(8)
C145 0.127(10) 0.112(9) 0.096(8) -0.010(7) 0.062(7) 0.017(8)
C146 0.116(8) 0.097(8) 0.079(7) -0.005(6) 0.048(6) 0.008(7)
C147 0.122(9) 0.097(8) 0.090(8) -0.012(7) 0.041(7) 0.025(7)
C148 0.124(9) 0.080(7) 0.080(7) -0.002(6) 0.038(7) 0.018(7)
C149 0.111(8) 0.066(6) 0.071(6) -0.005(5) 0.039(6) 0.009(6)
C150 0.088(7) 0.074(6) 0.079(7) -0.006(5) 0.027(6) 0.000(6)
C151 0.087(7) 0.083(7) 0.078(7) -0.005(6) 0.036(6) -0.014(6)
C152 0.115(9) 0.079(7) 0.077(7) 0.006(6) 0.036(6) 0.007(7)
C153 0.086(7) 0.061(6) 0.073(6) -0.006(5) 0.027(5) -0.003(5)
C154 0.069(6) 0.063(6) 0.079(7) 0.003(5) 0.029(5) 0.006(5)
C155 0.077(6) 0.052(5) 0.080(7) 0.006(5) 0.023(5) 0.001(5)
C156 0.071(6) 0.041(5) 0.077(6) 0.002(4) 0.025(5) -0.004(4)
C157 0.068(6) 0.065(6) 0.071(6) 0.002(5) 0.018(5) -0.002(5)
C158 0.070(6) 0.061(6) 0.079(7) -0.004(5) 0.023(5) -0.003(5)
C159 0.067(6) 0.048(5) 0.076(6) 0.003(5) 0.018(5) -0.002(4)
N160 0.131(8) 0.063(6) 0.093(7) 0.002(5) 0.009(6) -0.025(6)
N161 0.078(6) 0.060(5) 0.088(6) 0.011(5) 0.022(5) 0.001(4)
N162 0.066(5) 0.063(5) 0.083(6) 0.003(4) 0.022(5) -0.007(4)
O160 0.055(4) 0.052(4) 0.085(5) -0.004(3) 0.024(4) -0.007(3)
O161 0.053(4) 0.052(4) 0.077(4) 0.002(3) 0.024(3) -0.002(3)
C160 0.187(13) 0.072(8) 0.108(10) -0.003(7) -0.007(10) -0.021(9)
C161 0.225(14) 0.077(8) 0.122(11) -0.013(8) -0.006(11) -0.018(10)
C162 0.209(14) 0.072(8) 0.140(11) 0.001(8) 0.007(11) -0.006(10)
C163 0.165(11) 0.065(7) 0.116(9) 0.004(7) 0.002(9) -0.024(7)
C164 0.171(12) 0.062(7) 0.136(11) 0.021(8) 0.002(10) -0.011(8)
C165 0.140(10) 0.068(7) 0.114(9) 0.026(7) 0.002(9) -0.019(7)
C166 0.101(8) 0.064(6) 0.105(8) 0.021(6) 0.014(7) -0.010(6)
C167 0.087(7) 0.077(7) 0.112(9) 0.021(7) 0.031(7) -0.010(6)
C168 0.081(7) 0.072(7) 0.101(8) 0.015(6) 0.034(6) 0.004(6)
C169 0.073(6) 0.065(6) 0.090(7) 0.013(5) 0.033(5) -0.007(5)
C170 0.082(7) 0.060(6) 0.103(8) 0.009(6) 0.013(6) -0.018(5)
C171 0.120(8) 0.056(6) 0.105(8) 0.011(6) 0.009(7) -0.018(6)
C172 0.075(7) 0.064(6) 0.088(7) 0.006(6) 0.031(6) 0.004(5)
C173 0.073(6) 0.046(5) 0.084(6) -0.001(5) 0.029(5) 0.004(5)
C174 0.067(6) 0.055(6) 0.091(7) -0.002(5) 0.022(5) -0.002(5)
C175 0.057(6) 0.055(5) 0.090(7) 0.006(5) 0.020(5) 0.001(4)
C176 0.056(5) 0.058(5) 0.076(6) 0.001(5) 0.026(5) 0.005(4)
C177 0.062(6) 0.054(5) 0.073(6) -0.004(5) 0.026(5) 0.000(4)
C178 0.065(6) 0.059(6) 0.076(6) 0.004(5) 0.021(5) 0.000(5)
C179 0.061(6) 0.052(5) 0.069(6) -0.004(4) 0.026(5) -0.003(5)
N200 0.077(6) 0.060(5) 0.077(6) 0.006(4) 0.032(5) -0.009(4)
N201 0.068(5) 0.049(4) 0.066(5) -0.005(4) 0.028(4) -0.011(4)
N202 0.068(5) 0.050(4) 0.066(5) 0.001(4) 0.020(4) 0.001(4)
C200 0.098(8) 0.061(6) 0.089(7) 0.013(6) 0.023(6) -0.003(6)
C201 0.108(9) 0.069(7) 0.100(8) 0.011(6) 0.023(7) -0.007(6)
C202 0.106(8) 0.060(6) 0.099(8) 0.004(6) 0.043(7) -0.006(6)
C203 0.093(7) 0.051(5) 0.090(7) 0.001(5) 0.046(6) -0.011(5)
C204 0.100(8) 0.056(6) 0.101(8) -0.008(6) 0.049(6) -0.014(6)
C205 0.096(8) 0.060(6) 0.081(7) -0.014(5) 0.036(6) -0.016(5)
C206 0.082(6) 0.055(5) 0.082(6) -0.006(5) 0.042(5) -0.012(5)
C207 0.071(6) 0.067(6) 0.081(7) -0.014(5) 0.030(5) -0.011(5)
C208 0.064(6) 0.062(6) 0.082(7) -0.005(5) 0.027(5) -0.005(5)
C209 0.062(5) 0.054(5) 0.070(6) -0.002(5) 0.023(5) 0.005(4)
C210 0.072(6) 0.055(5) 0.081(6) -0.003(5) 0.033(5) -0.005(5)
C211 0.076(6) 0.057(5) 0.087(7) 0.000(5) 0.038(5) -0.006(5)
C212 0.059(6) 0.060(6) 0.074(6) -0.003(5) 0.013(5) 0.005(5)
C213 0.071(6) 0.040(5) 0.076(6) 0.002(4) 0.023(5) -0.009(4)
C214 0.075(6) 0.051(5) 0.075(6) 0.004(5) 0.030(5) -0.005(5)
C215 0.082(6) 0.051(5) 0.066(6) 0.000(4) 0.030(5) 0.001(5)
C216 0.075(6) 0.053(5) 0.065(6) -0.003(4) 0.025(5) -0.004(5)
C217 0.084(7) 0.048(5) 0.070(6) -0.002(4) 0.029(5) -0.006(5)
C218 0.080(6) 0.048(5) 0.066(6) -0.003(4) 0.025(5) 0.000(5)
C219 0.078(6) 0.049(5) 0.067(6) 0.000(5) 0.027(5) 0.002(5)
N220 0.079(6) 0.061(5) 0.109(7) 0.018(5) 0.034(5) 0.002(5)
N221 0.075(6) 0.065(5) 0.082(6) 0.017(4) 0.031(5) 0.008(4)
N222 0.068(5) 0.062(5) 0.083(6) 0.008(4) 0.032(4) 0.010(4)
C220 0.099(8) 0.079(8) 0.148(10) 0.041(8) 0.026(8) -0.007(7)
C221 0.096(9) 0.089(8) 0.161(11) 0.041(8) -0.006(8) -0.016(7)
C222 0.090(8) 0.079(8) 0.154(11) 0.035(8) -0.003(8) -0.006(7)
C223 0.085(7) 0.062(6) 0.104(8) 0.016(6) 0.026(6) 0.004(5)
C224 0.089(8) 0.068(7) 0.098(8) 0.014(6) 0.017(6) 0.006(6)
C225 0.077(7) 0.071(7) 0.099(8) 0.015(6) 0.027(6) 0.005(6)
C226 0.076(6) 0.064(6) 0.093(7) 0.009(5) 0.037(5) 0.005(5)
C227 0.093(8) 0.066(6) 0.099(8) 0.027(6) 0.042(6) 0.012(6)
C228 0.084(7) 0.070(7) 0.111(8) 0.025(6) 0.031(7) 0.007(6)
C229 0.072(6) 0.068(6) 0.099(7) 0.020(5) 0.047(5) 0.004(5)
C230 0.072(6) 0.066(6) 0.082(6) 0.004(5) 0.032(5) 0.015(5)
C231 0.070(6) 0.059(6) 0.093(7) 0.008(5) 0.039(5) 0.007(5)
C232 0.074(7) 0.073(7) 0.101(8) 0.018(6) 0.040(6) 0.006(5)
C233 0.067(6) 0.057(5) 0.084(6) 0.007(5) 0.027(5) 0.002(5)
C234 0.073(6) 0.066(6) 0.077(7) 0.007(5) 0.026(5) 0.004(5)
C235 0.064(6) 0.060(6) 0.077(6) -0.008(5) 0.027(5) -0.003(5)
C236 0.075(6) 0.044(5) 0.071(6) -0.006(4) 0.028(5) -0.001(4)
C237 0.077(6) 0.057(6) 0.076(6) -0.001(5) 0.035(5) 0.000(5)
C238 0.069(6) 0.062(6) 0.089(7) 0.002(5) 0.041(5) 0.004(5)
C239 0.072(6) 0.045(5) 0.072(6) -0.002(4) 0.028(5) -0.006(4)
N240 0.115(8) 0.057(6) 0.145(9) -0.022(6) 0.064(7) -0.009(6)
N241 0.116(7) 0.051(5) 0.088(6) -0.011(4) 0.046(5) -0.025(5)
N242 0.078(6) 0.052(5) 0.087(6) -0.003(4) 0.041(5) -0.012(4)
C240 0.132(10) 0.080(8) 0.185(12) -0.026(9) 0.078(9) -0.019(8)
C241 0.132(11) 0.071(8) 0.213(13) -0.018(9) 0.080(10) 0.000(8)
C242 0.150(11) 0.063(8) 0.173(12) -0.017(8) 0.057(10) 0.002(8)
C243 0.130(9) 0.062(7) 0.133(9) -0.014(7) 0.049(8) -0.011(7)
C244 0.148(11) 0.058(7) 0.118(9) -0.012(7) 0.037(9) -0.014(7)
C245 0.131(10) 0.063(7) 0.111(9) -0.010(6) 0.044(8) -0.025(7)
C246 0.116(8) 0.069(7) 0.102(8) -0.010(6) 0.044(7) -0.025(6)
C247 0.107(8) 0.071(7) 0.109(8) -0.002(6) 0.049(7) -0.025(6)
C248 0.103(8) 0.074(7) 0.111(8) -0.014(6) 0.045(7) -0.021(6)
C249 0.099(7) 0.063(6) 0.100(7) -0.010(6) 0.046(6) -0.018(6)
C250 0.110(8) 0.060(6) 0.090(7) -0.010(5) 0.043(6) -0.029(6)
C251 0.117(8) 0.056(6) 0.117(8) -0.018(6) 0.042(7) -0.002(6)
C252 0.081(7) 0.070(6) 0.085(7) -0.006(5) 0.033(6) -0.001(6)
C253 0.079(6) 0.048(5) 0.100(7) -0.010(5) 0.042(5) -0.006(5)
C254 0.085(7) 0.052(6) 0.100(7) -0.004(5) 0.046(6) -0.010(5)
C255 0.083(7) 0.053(5) 0.086(7) -0.007(5) 0.033(6) -0.010(5)
C256 0.066(6) 0.051(5) 0.073(6) -0.005(4) 0.027(5) -0.006(4)
C257 0.076(6) 0.056(6) 0.092(7) -0.008(5) 0.038(6) -0.002(5)
C258 0.089(7) 0.051(6) 0.098(7) -0.011(5) 0.045(6) -0.010(5)
C259 0.070(6) 0.059(5) 0.077(6) -0.002(5) 0.028(5) -0.005(5)
N260 0.081(6) 0.096(7) 0.098(7) 0.001(6) 0.021(6) -0.017(6)
N261 0.075(6) 0.077(6) 0.077(6) 0.003(5) 0.033(5) 0.000(5)
N262 0.079(6) 0.067(5) 0.064(5) 0.008(4) 0.025(4) -0.004(5)
O260 0.073(4) 0.050(4) 0.065(4) -0.004(3) 0.026(4) 0.000(3)
O261 0.075(5) 0.053(4) 0.070(5) -0.003(3) 0.027(4) 0.003(3)
C260 0.104(9) 0.108(9) 0.122(10) -0.026(8) 0.024(8) -0.018(8)
C261 0.108(10) 0.126(11) 0.138(11) -0.022(9) 0.003(9) -0.006(9)
C262 0.098(9) 0.128(11) 0.123(10) -0.010(9) -0.005(9) -0.016(8)
C263 0.088(8) 0.113(9) 0.113(9) 0.007(7) 0.015(7) -0.006(7)
C264 0.079(8) 0.141(11) 0.135(11) 0.013(9) 0.013(8) -0.001(8)
C265 0.063(7) 0.129(10) 0.122(10) 0.021(8) 0.025(7) 0.005(7)
C266 0.065(6) 0.114(8) 0.099(8) 0.009(7) 0.031(6) 0.002(6)
C267 0.075(7) 0.111(9) 0.104(9) 0.011(7) 0.035(6) 0.021(7)
C268 0.087(7) 0.089(8) 0.090(8) 0.002(6) 0.033(6) 0.013(6)
C269 0.082(7) 0.084(7) 0.077(6) 0.003(6) 0.034(5) -0.002(6)
C270 0.074(7) 0.099(8) 0.082(7) 0.022(6) 0.018(6) 0.000(6)
C271 0.071(7) 0.095(8) 0.092(7) 0.003(6) 0.015(6) -0.013(6)
C272 0.073(6) 0.070(6) 0.080(7) -0.007(5) 0.034(5) -0.003(5)
C273 0.063(6) 0.059(5) 0.061(5) 0.005(4) 0.019(4) 0.005(4)
C274 0.071(6) 0.064(6) 0.075(6) 0.004(5) 0.029(5) 0.004(5)
C275 0.078(6) 0.053(5) 0.075(6) -0.001(5) 0.032(5) 0.003(5)
C276 0.081(6) 0.042(5) 0.071(6) -0.002(4) 0.025(5) -0.001(4)
C277 0.073(6) 0.048(5) 0.070(6) 0.002(4) 0.029(5) 0.001(5)
C278 0.065(6) 0.053(5) 0.078(6) 0.003(5) 0.025(5) 0.001(5)
C279 0.079(6) 0.043(5) 0.061(6) -0.002(4) 0.030(5) -0.005(4)
N300 0.088(8) 0.208(12) 0.090(8) -0.033(8) 0.015(7) 0.018(8)
N301 0.090(7) 0.079(7) 0.141(9) 0.018(6) 0.043(7) 0.001(6)
N302 0.076(6) 0.065(5) 0.091(6) 0.009(5) 0.036(5) 0.014(4)
C300 0.121(11) 0.255(16) 0.088(9) -0.032(11) 0.017(9) 0.025(12)
C301 0.147(13) 0.283(18) 0.108(11) -0.039(12) 0.015(10) -0.013(14)
C302 0.139(13) 0.259(17) 0.123(12) -0.039(13) 0.014(11) -0.041(13)
C303 0.121(10) 0.229(14) 0.152(11) -0.036(12) 0.018(10) -0.042(11)
C304 0.123(12) 0.240(16) 0.196(15) -0.018(15) 0.011(13) -0.064(12)
C305 0.118(11) 0.224(16) 0.207(15) 0.006(14) 0.028(12) -0.051(12)
C306 0.095(9) 0.186(12) 0.183(12) 0.020(11) 0.035(9) -0.021(9)
C307 0.107(10) 0.180(13) 0.188(14) 0.038(12) 0.057(10) -0.020(10)
C308 0.114(10) 0.157(12) 0.176(13) 0.047(11) 0.066(10) 0.008(10)
C309 0.093(8) 0.108(8) 0.143(10) 0.045(8) 0.058(7) 0.006(7)
C310 0.084(8) 0.131(10) 0.160(10) 0.005(9) 0.030(8) -0.020(8)
C311 0.088(8) 0.181(12) 0.127(10) -0.042(9) 0.016(8) -0.010(9)
C312 0.085(7) 0.106(9) 0.124(9) 0.038(7) 0.058(7) 0.031(7)
C313 0.079(6) 0.064(6) 0.076(6) 0.001(5) 0.034(5) 0.008(5)
C314 0.085(7) 0.057(6) 0.085(7) 0.010(5) 0.028(6) 0.012(5)
C315 0.092(7) 0.056(6) 0.078(7) 0.006(5) 0.025(6) 0.001(5)
C316 0.079(6) 0.054(5) 0.077(6) 0.002(5) 0.036(5) 0.007(5)
C317 0.085(7) 0.056(6) 0.083(7) 0.003(5) 0.042(6) 0.008(5)
C318 0.077(7) 0.067(6) 0.091(7) 0.008(5) 0.036(6) 0.008(5)
C319 0.092(7) 0.051(5) 0.072(6) -0.002(5) 0.040(5) 0.007(5)
N320 0.075(5) 0.050(4) 0.072(5) -0.005(4) 0.031(4) 0.005(4)
N321 0.069(5) 0.053(4) 0.065(5) 0.001(4) 0.022(4) 0.003(4)
N322 0.070(5) 0.049(4) 0.079(6) -0.006(4) 0.030(4) 0.000(4)
C320 0.080(7) 0.056(6) 0.087(7) 0.001(5) 0.033(6) 0.007(5)
C321 0.064(6) 0.065(6) 0.099(8) -0.006(6) 0.039(6) 0.005(5)
C322 0.073(6) 0.064(6) 0.083(7) -0.002(5) 0.039(5) -0.003(5)
C323 0.066(6) 0.055(5) 0.075(6) -0.011(5) 0.028(5) -0.004(4)
C324 0.088(7) 0.072(7) 0.077(7) 0.008(5) 0.037(6) -0.014(6)
C325 0.083(7) 0.069(6) 0.072(6) 0.004(5) 0.020(6) 0.004(6)
C326 0.078(6) 0.065(6) 0.072(6) 0.001(5) 0.025(5) 0.005(5)
C327 0.089(7) 0.077(7) 0.075(7) 0.007(6) 0.014(6) 0.018(6)
C328 0.086(7) 0.082(7) 0.070(6) 0.001(5) 0.029(6) 0.011(6)
C329 0.066(6) 0.056(5) 0.077(6) -0.004(5) 0.026(5) 0.006(5)
C330 0.077(6) 0.050(5) 0.070(6) -0.004(4) 0.027(5) 0.000(5)
C331 0.070(6) 0.042(5) 0.065(6) -0.002(4) 0.024(5) -0.001(4)
C332 0.075(6) 0.059(6) 0.069(6) -0.002(5) 0.024(5) 0.011(5)
C333 0.070(6) 0.052(5) 0.070(6) 0.000(4) 0.031(5) 0.003(4)
C334 0.078(6) 0.056(6) 0.081(7) -0.007(5) 0.038(5) 0.003(5)
C335 0.084(7) 0.056(5) 0.064(6) 0.003(4) 0.034(5) 0.013(5)
C336 0.068(6) 0.059(5) 0.072(6) -0.005(5) 0.028(5) 0.004(5)
C337 0.077(6) 0.055(6) 0.076(6) -0.002(5) 0.033(5) 0.011(5)
C338 0.072(6) 0.059(6) 0.069(6) 0.003(5) 0.032(5) 0.000(5)
C339 0.078(6) 0.048(5) 0.078(6) -0.004(5) 0.030(5) -0.005(5)
N340 0.075(6) 0.058(5) 0.084(6) 0.002(4) 0.013(5) -0.006(4)
N341 0.055(5) 0.063(5) 0.082(6) 0.009(4) 0.016(4) -0.010(4)
N342 0.073(5) 0.047(4) 0.085(6) 0.005(4) 0.011(5) -0.011(4)
C340 0.083(7) 0.066(6) 0.103(8) 0.011(6) 0.028(6) -0.017(6)
C341 0.079(7) 0.071(7) 0.120(9) -0.005(7) 0.032(7) -0.012(6)
C342 0.073(7) 0.068(7) 0.106(8) -0.007(6) 0.032(6) -0.010(5)
C343 0.065(6) 0.063(6) 0.096(7) -0.008(5) 0.015(6) 0.002(5)
C344 0.067(7) 0.090(8) 0.109(9) -0.012(7) 0.021(6) -0.005(6)
C345 0.073(7) 0.103(8) 0.083(8) -0.008(7) 0.008(6) -0.005(6)
C346 0.082(7) 0.083(7) 0.072(6) -0.002(5) 0.016(5) -0.016(6)
C347 0.099(8) 0.082(7) 0.083(8) 0.011(6) 0.007(7) 0.004(7)
C348 0.093(8) 0.072(7) 0.090(8) 0.012(6) 0.024(6) -0.003(6)
C349 0.085(7) 0.061(6) 0.089(7) 0.002(5) 0.024(6) -0.004(5)
C350 0.079(7) 0.060(6) 0.086(7) -0.003(5) 0.021(6) -0.005(5)
C351 0.081(7) 0.054(5) 0.088(7) -0.006(5) 0.022(6) -0.004(5)
C352 0.088(7) 0.065(6) 0.080(7) 0.000(6) 0.021(6) -0.012(6)
C353 0.069(6) 0.055(5) 0.084(6) -0.002(5) 0.023(5) -0.004(5)
C354 0.071(6) 0.061(6) 0.088(7) 0.003(5) 0.028(5) -0.003(5)
C355 0.065(6) 0.061(6) 0.090(7) -0.002(5) 0.032(5) -0.007(5)
C356 0.072(6) 0.059(6) 0.084(6) -0.004(5) 0.032(5) -0.006(5)
C357 0.068(6) 0.055(6) 0.094(7) 0.006(5) 0.022(6) 0.001(5)
C358 0.069(6) 0.061(6) 0.099(8) -0.009(6) 0.023(6) -0.003(5)
C359 0.070(6) 0.056(6) 0.083(6) -0.001(5) 0.031(5) -0.008(5)
N360 0.098(7) 0.058(5) 0.088(6) -0.015(5) 0.042(5) 0.004(5)
N361 0.102(9) 0.063(9) 0.106(8) -0.020(7) 0.062(7) -0.014(7)
N362 0.101(6) 0.074(6) 0.098(6) -0.019(5) 0.048(5) -0.013(5)
O360 0.068(4) 0.053(4) 0.093(5) -0.002(4) 0.036(4) -0.002(3)
O361 0.068(4) 0.059(4) 0.085(5) 0.000(4) 0.031(4) 0.001(3)
C360 0.110(9) 0.076(7) 0.092(8) -0.004(6) 0.045(7) -0.008(7)
C361 0.131(10) 0.069(7) 0.100(8) -0.012(6) 0.036(8) -0.004(7)
C362 0.118(9) 0.075(7) 0.100(8) -0.015(6) 0.052(7) 0.007(7)
C363 0.118(7) 0.079(7) 0.112(7) -0.020(6) 0.061(6) -0.001(6)
C364 0.106(9) 0.077(9) 0.109(9) -0.018(8) 0.064(7) -0.009(8)
C365 0.105(9) 0.080(8) 0.106(8) -0.017(7) 0.067(7) -0.009(7)
C366 0.111(9) 0.075(8) 0.107(8) -0.013(7) 0.053(7) -0.008(7)
C367 0.113(10) 0.073(9) 0.113(9) -0.011(8) 0.052(8) -0.010(8)
C368 0.113(10) 0.072(9) 0.111(9) -0.017(8) 0.048(8) -0.010(8)
C369 0.104(8) 0.061(8) 0.106(8) -0.022(7) 0.047(7) -0.011(7)
C370 0.105(9) 0.066(9) 0.106(8) -0.020(7) 0.057(7) -0.007(7)
C371 0.106(7) 0.070(6) 0.103(7) -0.014(6) 0.056(6) -0.012(6)
C372 0.100(9) 0.062(8) 0.094(8) -0.023(7) 0.053(7) -0.002(7)
C373 0.094(7) 0.067(6) 0.099(7) -0.013(6) 0.053(6) -0.009(5)
C374 0.112(8) 0.058(6) 0.095(8) -0.009(6) 0.051(7) 0.008(6)
C375 0.110(8) 0.054(6) 0.095(8) -0.005(6) 0.038(7) -0.001(6)
C376 0.091(7) 0.058(6) 0.086(7) -0.003(5) 0.039(6) 0.006(5)
C377 0.099(8) 0.058(6) 0.082(7) -0.008(5) 0.041(6) -0.001(5)
C378 0.097(8) 0.062(6) 0.102(8) -0.009(6) 0.048(6) -0.017(6)
C379 0.074(6) 0.055(6) 0.077(6) -0.004(5) 0.024(5) 0.001(5)
C37E 0.108(8) 0.078(8) 0.107(8) -0.017(7) 0.065(7) -0.007(7)
C67F 0.109(9) 0.077(9) 0.108(9) -0.016(8) 0.061(8) -0.010(8)
C37G 0.105(9) 0.069(9) 0.104(9) -0.012(8) 0.062(8) -0.009(8)
C37H 0.106(11) 0.078(10) 0.109(10) -0.007(10) 0.058(9) -0.010(9)
C37I 0.107(11) 0.074(10) 0.108(10) -0.015(10) 0.050(9) -0.011(9)
C37J 0.102(9) 0.066(9) 0.104(8) -0.020(7) 0.050(7) -0.009(7)
C37K 0.102(9) 0.065(9) 0.101(9) -0.017(8) 0.056(8) -0.010(9)
C37M 0.102(8) 0.067(8) 0.099(7) -0.022(7) 0.049(7) -0.008(7)
N37B 0.102(10) 0.059(10) 0.103(9) -0.020(9) 0.054(9) -0.006(9)
B1 0.104(8) 0.080(7) 0.089(7) -0.005(6) 0.030(6) -0.007(6)
B2 0.110(8) 0.084(7) 0.097(7) -0.002(6) 0.019(7) -0.007(7)
B3 0.095(7) 0.075(7) 0.095(7) -0.007(6) 0.019(6) -0.014(6)
B4 0.104(8) 0.075(7) 0.101(8) -0.011(6) 0.017(7) 0.001(6)
B5 0.104(8) 0.068(6) 0.088(7) -0.006(6) 0.025(6) 0.003(6)
B6 0.107(8) 0.075(7) 0.093(7) -0.013(6) 0.024(7) 0.002(6)
B7 0.127(8) 0.079(7) 0.098(8) -0.005(6) 0.018(7) -0.004(7)
B8 0.114(8) 0.079(7) 0.106(8) -0.013(7) 0.013(7) -0.012(7)
B9 0.117(8) 0.076(7) 0.097(8) -0.011(6) 0.008(7) 0.006(7)
B10 0.115(8) 0.071(7) 0.086(7) -0.014(6) 0.024(6) 0.002(6)
B11 0.121(8) 0.081(7) 0.104(8) -0.010(7) 0.015(7) 0.011(7)
B12 0.124(8) 0.073(7) 0.099(8) -0.010(6) 0.015(7) -0.005(7)
B20 0.099(7) 0.082(7) 0.125(8) -0.017(7) 0.050(7) -0.002(6)
B21 0.088(7) 0.083(7) 0.127(8) -0.025(7) 0.044(7) -0.012(6)
B22 0.088(7) 0.078(7) 0.120(8) -0.022(6) 0.045(6) -0.012(6)
B23 0.093(7) 0.075(7) 0.118(8) -0.004(6) 0.045(6) 0.001(6)
B24 0.094(7) 0.070(7) 0.113(8) -0.005(6) 0.047(6) -0.002(6)
B25 0.096(7) 0.084(7) 0.131(8) -0.026(7) 0.048(7) -0.007(6)
B26 0.095(7) 0.087(7) 0.124(8) -0.019(7) 0.029(7) -0.008(7)
B27 0.090(7) 0.080(7) 0.111(8) -0.010(6) 0.031(6) -0.010(6)
B28 0.087(7) 0.070(6) 0.103(7) -0.003(6) 0.037(6) -0.011(6)
B29 0.096(7) 0.075(7) 0.118(8) -0.017(6) 0.038(7) -0.006(6)
B30 0.097(8) 0.087(7) 0.133(8) -0.020(7) 0.032(7) -0.008(7)
B31 0.094(7) 0.075(7) 0.113(8) -0.019(6) 0.020(7) 0.000(6)
B40 0.141(9) 0.107(9) 0.243(12) -0.016(9) 0.091(10) 0.001(8)
B41 0.145(10) 0.102(9) 0.244(12) -0.031(9) 0.081(10) -0.006(8)
B42 0.131(9) 0.097(9) 0.236(12) -0.025(9) 0.096(9) -0.008(8)
B43 0.136(9) 0.110(9) 0.239(12) -0.020(9) 0.088(9) 0.002(8)
B44 0.139(9) 0.116(9) 0.237(12) -0.006(9) 0.091(10) 0.009(8)
B45 0.136(9) 0.105(9) 0.249(12) -0.015(9) 0.091(10) -0.014(8)
B46 0.138(9) 0.109(9) 0.241(12) -0.027(9) 0.098(9) -0.011(8)
B47 0.137(9) 0.104(9) 0.230(12) -0.022(9) 0.105(9) -0.009(8)
B48 0.113(9) 0.104(9) 0.230(12) -0.017(9) 0.098(9) -0.007(7)
B49 0.134(9) 0.104(9) 0.236(12) -0.014(9) 0.087(9) -0.005(8)
B50 0.140(9) 0.104(9) 0.239(12) -0.021(9) 0.093(9) -0.015(8)
B51 0.143(9) 0.096(8) 0.228(12) -0.023(9) 0.098(9) -0.014(8)
B60 0.075(6) 0.076(7) 0.097(7) -0.017(6) 0.031(6) -0.007(6)
B61 0.075(6) 0.078(7) 0.092(7) -0.011(6) 0.030(6) -0.005(6)
B62 0.071(6) 0.069(6) 0.100(7) -0.020(6) 0.028(6) -0.007(5)
B63 0.074(6) 0.064(6) 0.094(7) -0.010(6) 0.026(6) -0.008(5)
B64 0.081(7) 0.074(6) 0.087(7) -0.016(6) 0.023(6) -0.013(6)
B65 0.079(7) 0.076(7) 0.096(7) -0.011(6) 0.030(6) -0.018(6)
B66 0.073(6) 0.074(6) 0.098(7) -0.008(6) 0.026(6) -0.008(6)
B67 0.080(7) 0.068(6) 0.095(7) -0.014(6) 0.032(6) -0.008(6)
B68 0.076(6) 0.067(6) 0.086(7) -0.018(5) 0.033(5) -0.010(5)
B69 0.081(7) 0.070(6) 0.091(7) -0.011(6) 0.031(6) -0.009(6)
B70 0.068(6) 0.070(6) 0.090(7) -0.010(6) 0.026(5) -0.002(5)
B71 0.078(6) 0.068(6) 0.097(7) -0.014(6) 0.031(6) -0.006(5)
B80 0.112(8) 0.068(7) 0.100(8) -0.019(7) 0.050(7) -0.009(7)
B81 0.116(9) 0.072(8) 0.099(8) -0.020(7) 0.048(8) -0.007(8)
B82 0.115(8) 0.069(7) 0.097(7) -0.020(7) 0.051(7) -0.009(7)
B83 0.114(8) 0.069(8) 0.099(8) -0.019(7) 0.055(7) -0.008(7)
B84 0.113(8) 0.067(7) 0.102(8) -0.018(7) 0.052(7) -0.007(7)
B85 0.115(8) 0.069(7) 0.101(8) -0.019(7) 0.049(7) -0.007(7)
B86 0.115(9) 0.071(7) 0.100(8) -0.015(7) 0.049(7) -0.010(7)
B87 0.116(8) 0.070(8) 0.103(8) -0.019(7) 0.050(7) -0.011(7)
B88 0.115(8) 0.072(8) 0.101(8) -0.018(7) 0.049(7) -0.010(7)
B89 0.113(8) 0.071(7) 0.101(7) -0.020(7) 0.050(7) -0.007(7)
B90 0.113(8) 0.072(7) 0.100(8) -0.018(7) 0.050(7) -0.007(7)
B91 0.112(8) 0.072(7) 0.103(8) -0.017(7) 0.049(7) -0.011(7)
B8A 0.113(7) 0.069(7) 0.103(7) -0.018(6) 0.049(6) -0.007(6)
B8B 0.115(8) 0.076(7) 0.104(8) -0.017(7) 0.046(7) -0.010(7)
B8C 0.112(8) 0.074(7) 0.099(8) -0.015(7) 0.054(7) -0.007(7)
B8D 0.114(8) 0.071(7) 0.099(8) -0.020(7) 0.052(7) -0.003(7)
B8E 0.112(8) 0.065(7) 0.103(8) -0.020(7) 0.045(7) -0.009(7)
B8F 0.113(8) 0.068(7) 0.097(7) -0.018(7) 0.054(7) -0.011(7)
B8G 0.118(8) 0.072(7) 0.102(8) -0.019(7) 0.047(7) -0.012(7)
B8H 0.115(8) 0.072(7) 0.096(7) -0.012(6) 0.055(7) -0.011(7)
B8I 0.113(8) 0.066(7) 0.099(8) -0.017(6) 0.049(7) -0.010(7)
B8J 0.113(8) 0.067(7) 0.099(7) -0.019(6) 0.052(7) -0.011(7)
B8K 0.116(8) 0.071(7) 0.099(7) -0.017(6) 0.054(7) -0.010(7)
B8L 0.115(7) 0.067(6) 0.096(7) -0.019(6) 0.051(6) -0.011(6)
B100 0.179(11) 0.139(10) 0.123(9) 0.007(8) 0.050(9) 0.046(9)
B101 0.181(11) 0.135(9) 0.127(9) 0.012(8) 0.048(9) 0.033(9)
B102 0.181(11) 0.131(9) 0.150(10) 0.020(9) 0.046(9) 0.046(9)
B103 0.180(11) 0.134(9) 0.130(9) 0.009(8) 0.044(9) 0.052(9)
B104 0.165(10) 0.127(9) 0.121(9) 0.012(8) 0.039(8) 0.050(9)
B105 0.171(10) 0.126(9) 0.120(9) 0.001(8) 0.050(8) 0.037(9)
B106 0.182(11) 0.120(9) 0.143(9) 0.007(8) 0.057(9) 0.040(9)
B107 0.178(11) 0.121(9) 0.142(9) 0.001(8) 0.055(9) 0.044(9)
B108 0.168(10) 0.121(9) 0.131(9) 0.011(8) 0.038(9) 0.056(9)
B109 0.165(10) 0.112(9) 0.123(9) 0.015(8) 0.037(8) 0.038(8)
B110 0.171(10) 0.108(9) 0.118(9) 0.009(8) 0.056(8) 0.037(8)
B111 0.170(10) 0.103(9) 0.121(9) 0.012(8) 0.049(8) 0.042(8)
B120 0.107(8) 0.138(9) 0.099(8) -0.001(7) 0.039(7) 0.010(8)
B121 0.108(8) 0.148(9) 0.112(8) -0.024(8) 0.032(7) 0.005(8)
B122 0.110(8) 0.155(9) 0.101(8) 0.002(8) 0.032(7) 0.024(8)
B123 0.107(8) 0.129(9) 0.089(7) 0.011(7) 0.040(7) 0.025(7)
B124 0.109(8) 0.116(8) 0.088(7) 0.004(7) 0.038(6) 0.013(7)
B125 0.106(8) 0.126(9) 0.104(8) -0.002(7) 0.039(7) 0.007(7)
B126 0.110(8) 0.157(10) 0.104(8) -0.004(8) 0.030(7) 0.017(8)
B127 0.104(8) 0.132(9) 0.098(8) 0.021(7) 0.039(7) 0.026(7)
B128 0.105(8) 0.116(8) 0.094(8) 0.001(7) 0.040(7) 0.016(7)
B129 0.096(8) 0.107(8) 0.092(7) 0.002(7) 0.034(6) 0.013(7)
B130 0.096(8) 0.136(9) 0.111(8) -0.017(8) 0.032(7) 0.014(8)
B131 0.110(8) 0.136(9) 0.102(8) 0.007(8) 0.034(7) 0.018(8)
B140 0.162(10) 0.121(9) 0.199(11) -0.006(9) 0.095(10) -0.026(9)
B141 0.155(10) 0.112(9) 0.198(11) -0.010(9) 0.088(9) -0.029(9)
B142 0.159(10) 0.118(9) 0.199(11) 0.004(9) 0.096(9) -0.019(9)
B143 0.169(10) 0.127(10) 0.204(12) -0.002(9) 0.088(10) -0.015(9)
B144 0.169(10) 0.129(9) 0.198(12) -0.010(9) 0.088(10) -0.036(9)
B145 0.153(10) 0.126(9) 0.197(11) -0.025(9) 0.097(9) -0.033(9)
B146 0.157(10) 0.117(9) 0.203(12) -0.004(9) 0.085(10) -0.023(9)
B147 0.160(10) 0.129(10) 0.208(12) 0.006(9) 0.088(10) -0.028(9)
B148 0.164(10) 0.129(10) 0.200(12) -0.003(9) 0.090(10) -0.035(9)
B149 0.163(10) 0.128(9) 0.203(11) -0.021(9) 0.096(10) -0.034(9)
B150 0.161(10) 0.125(9) 0.207(12) -0.018(9) 0.084(10) -0.026(9)
B151 0.167(11) 0.121(9) 0.208(12) -0.019(9) 0.081(10) -0.030(9)
B160 0.138(11) 0.099(8) 0.133(9) 0.014(8) 0.030(8) -0.001(9)
B161 0.138(11) 0.097(8) 0.136(10) 0.012(9) 0.028(9) -0.005(9)
B162 0.136(11) 0.097(8) 0.135(10) 0.012(8) 0.029(9) -0.004(9)
B163 0.138(11) 0.101(8) 0.134(9) 0.013(8) 0.029(9) -0.003(9)
B164 0.138(11) 0.101(8) 0.134(9) 0.014(8) 0.028(8) -0.001(9)
B165 0.138(11) 0.097(8) 0.136(10) 0.016(8) 0.030(9) -0.005(9)
B166 0.138(12) 0.096(9) 0.137(11) 0.010(10) 0.030(10) -0.003(10)
B167 0.138(11) 0.099(9) 0.137(10) 0.011(9) 0.028(9) -0.008(9)
B168 0.137(11) 0.101(9) 0.136(10) 0.012(9) 0.029(9) -0.004(9)
B169 0.138(11) 0.101(8) 0.135(10) 0.014(8) 0.028(9) -0.004(9)
B170 0.140(11) 0.099(9) 0.138(10) 0.014(9) 0.029(9) -0.004(10)
B171 0.137(11) 0.100(9) 0.137(10) 0.012(9) 0.028(9) -0.006(9)
B16A 0.138(11) 0.097(8) 0.135(9) 0.009(8) 0.028(8) -0.004(9)
B16B 0.140(11) 0.099(8) 0.131(10) 0.014(8) 0.027(9) -0.003(9)
B16C 0.139(11) 0.100(8) 0.134(10) 0.014(8) 0.029(9) -0.003(9)
B16D 0.139(11) 0.100(8) 0.136(10) 0.015(8) 0.026(9) -0.006(9)
B16E 0.138(10) 0.096(7) 0.137(9) 0.013(8) 0.028(8) -0.007(8)
B16F 0.136(11) 0.096(8) 0.135(9) 0.012(8) 0.030(8) -0.005(8)
B16G 0.139(11) 0.102(9) 0.134(10) 0.015(9) 0.028(9) -0.001(9)
B16H 0.141(11) 0.099(8) 0.134(10) 0.015(8) 0.024(9) -0.001(9)
B16I 0.138(11) 0.096(8) 0.136(10) 0.017(8) 0.030(9) -0.002(9)
B16J 0.136(11) 0.095(8) 0.136(9) 0.015(8) 0.029(9) -0.009(9)
B16K 0.136(11) 0.100(9) 0.132(10) 0.016(8) 0.030(9) -0.001(9)
B16L 0.137(11) 0.098(8) 0.135(10) 0.014(8) 0.031(9) 0.001(9)
B180 0.114(9) 0.145(11) 0.146(12) -0.037(10) 0.016(9) 0.020(9)
B181 0.114(9) 0.153(11) 0.146(12) -0.035(10) 0.018(9) 0.023(9)
B182 0.115(9) 0.151(11) 0.148(12) -0.036(10) 0.017(9) 0.017(8)
B183 0.115(9) 0.150(11) 0.148(12) -0.040(10) 0.017(9) 0.016(9)
B184 0.111(10) 0.146(11) 0.149(12) -0.040(10) 0.016(9) 0.018(9)
B185 0.109(9) 0.149(11) 0.146(12) -0.035(10) 0.024(9) 0.025(9)
B186 0.116(8) 0.155(11) 0.148(12) -0.036(9) 0.018(8) 0.016(8)
B187 0.116(9) 0.155(11) 0.150(12) -0.042(10) 0.017(9) 0.016(8)
B188 0.115(9) 0.151(11) 0.153(12) -0.047(10) 0.017(9) 0.020(9)
B189 0.114(9) 0.150(11) 0.152(12) -0.044(10) 0.015(9) 0.023(9)
B190 0.111(9) 0.153(11) 0.150(12) -0.040(10) 0.020(9) 0.020(9)
B191 0.114(9) 0.153(11) 0.148(12) -0.048(10) 0.017(9) 0.017(9)
B18A 0.117(11) 0.154(13) 0.147(14) -0.037(12) 0.017(11) 0.015(11)
B18B 0.116(10) 0.152(12) 0.147(13) -0.035(11) 0.018(10) 0.016(10)
B18C 0.116(10) 0.153(12) 0.147(13) -0.038(11) 0.017(10) 0.016(10)
B18D 0.116(10) 0.155(12) 0.149(13) -0.039(11) 0.016(10) 0.017(10)
B18E 0.116(10) 0.155(12) 0.148(13) -0.039(11) 0.018(10) 0.016(10)
B18F 0.114(10) 0.152(12) 0.146(13) -0.041(11) 0.018(11) 0.019(10)
B18G 0.114(10) 0.150(11) 0.147(12) -0.040(10) 0.019(9) 0.017(9)
B18H 0.114(9) 0.151(11) 0.150(12) -0.040(10) 0.015(9) 0.017(9)
B18I 0.114(9) 0.151(11) 0.149(12) -0.042(10) 0.016(9) 0.020(9)
B18J 0.115(10) 0.151(11) 0.146(12) -0.041(10) 0.019(10) 0.019(9)
B18K 0.112(10) 0.151(12) 0.145(12) -0.039(11) 0.020(10) 0.018(9)
B18L 0.114(9) 0.150(11) 0.148(12) -0.038(9) 0.017(9) 0.019(8)
B200 0.128(9) 0.148(10) 0.141(10) 0.004(9) 0.067(8) -0.001(9)
B201 0.128(10) 0.148(10) 0.142(10) 0.004(8) 0.063(8) -0.003(9)
B202 0.128(9) 0.150(10) 0.137(10) 0.005(9) 0.072(8) -0.004(9)
B203 0.128(10) 0.148(11) 0.139(10) 0.004(9) 0.071(9) -0.003(9)
B204 0.126(10) 0.148(11) 0.138(10) 0.005(9) 0.067(9) -0.002(10)
B205 0.128(10) 0.149(11) 0.139(10) 0.004(9) 0.066(9) -0.004(10)
B206 0.130(10) 0.149(11) 0.139(10) 0.002(9) 0.067(9) -0.003(10)
B207 0.131(10) 0.149(11) 0.136(10) 0.004(9) 0.070(9) -0.003(9)
B208 0.129(10) 0.150(11) 0.139(10) 0.005(9) 0.069(9) -0.002(9)
B209 0.126(10) 0.149(11) 0.138(10) 0.004(9) 0.067(9) -0.004(10)
B210 0.127(10) 0.148(11) 0.137(10) 0.002(9) 0.070(9) -0.004(10)
B211 0.130(10) 0.149(11) 0.137(10) 0.004(9) 0.067(8) -0.004(9)
B20A 0.129(10) 0.147(11) 0.140(10) 0.002(9) 0.068(9) -0.003(9)
B20B 0.128(10) 0.147(10) 0.137(10) 0.004(9) 0.069(8) -0.002(9)
B20C 0.128(10) 0.148(11) 0.139(11) 0.001(9) 0.068(9) -0.001(10)
B20D 0.129(10) 0.149(11) 0.141(10) 0.003(9) 0.066(9) 0.000(10)
B20E 0.126(10) 0.148(11) 0.138(10) 0.001(9) 0.071(9) -0.001(10)
B20F 0.126(10) 0.147(11) 0.138(10) 0.002(9) 0.067(8) -0.003(9)
B20G 0.129(10) 0.148(11) 0.138(10) 0.002(9) 0.067(9) -0.001(10)
B20H 0.129(10) 0.149(11) 0.140(10) 0.003(9) 0.069(9) -0.002(10)
B20I 0.130(10) 0.148(11) 0.142(10) 0.005(9) 0.066(9) -0.005(10)
B20J 0.128(10) 0.148(11) 0.141(10) 0.000(9) 0.065(9) -0.003(10)
B20K 0.126(10) 0.147(10) 0.137(10) 0.002(9) 0.068(9) -0.002(9)
B20L 0.128(11) 0.149(11) 0.141(10) 0.005(9) 0.065(9) -0.004(10)
B220 0.152(15) 0.165(17) 0.179(17) -0.016(14) 0.066(14) -0.024(14)
B221 0.150(15) 0.163(17) 0.182(17) -0.018(14) 0.071(14) -0.022(14)
B222 0.143(15) 0.159(17) 0.168(17) -0.016(14) 0.070(14) -0.027(14)
B223 0.140(15) 0.167(17) 0.173(17) -0.012(14) 0.071(14) -0.035(14)
B224 0.159(15) 0.169(17) 0.189(18) -0.009(15) 0.066(14) -0.017(14)
B225 0.159(15) 0.166(17) 0.188(18) -0.014(15) 0.065(14) -0.018(14)
B226 0.150(15) 0.167(17) 0.187(18) -0.018(15) 0.061(14) -0.020(14)
B227 0.140(15) 0.162(17) 0.183(17) -0.014(14) 0.072(14) -0.025(14)
B228 0.148(15) 0.168(17) 0.185(18) -0.014(15) 0.072(14) -0.022(14)
B229 0.162(16) 0.171(17) 0.192(18) -0.013(15) 0.065(14) -0.022(14)
B230 0.158(15) 0.170(17) 0.190(18) -0.016(15) 0.060(14) -0.022(14)
B231 0.154(15) 0.172(17) 0.189(18) -0.017(15) 0.061(14) -0.019(14)
S1 0.0810(19) 0.0675(18) 0.086(2) 0.0060(15) 0.0339(16) 0.0036(15)
O1 0.089(6) 0.144(9) 0.116(7) 0.037(6) 0.058(6) 0.021(6)
O2 0.109(7) 0.073(5) 0.087(6) -0.001(4) 0.029(5) 0.012(5)
O3 0.133(8) 0.075(6) 0.116(8) 0.000(5) 0.025(6) -0.024(6)
C1 0.093(10) 0.098(11) 0.088(10) -0.011(8) 0.023(8) 0.005(8)
F1 0.110(6) 0.086(5) 0.090(5) 0.001(4) 0.031(4) 0.011(4)
F2 0.117(7) 0.171(10) 0.112(6) 0.009(6) 0.046(5) 0.055(6)
F3 0.192(10) 0.065(5) 0.135(8) -0.013(5) 0.012(7) -0.001(6)
N800 0.065(5) 0.049(4) 0.062(5) 0.001(4) 0.021(4) -0.001(4)
C800 0.067(6) 0.047(5) 0.059(5) -0.001(4) 0.021(5) 0.002(4)
C801 0.065(6) 0.050(5) 0.065(6) -0.003(4) 0.026(5) -0.002(4)
C802 0.072(6) 0.052(5) 0.066(6) 0.000(5) 0.015(5) -0.003(5)
C803 0.068(6) 0.049(5) 0.064(6) -0.007(4) 0.021(5) -0.004(4)
N801 0.055(4) 0.058(4) 0.053(4) -0.010(4) 0.019(4) -0.004(4)
N810 0.050(4) 0.058(5) 0.075(5) -0.002(4) 0.028(4) -0.005(4)
C810 0.063(6) 0.059(6) 0.074(6) -0.005(5) 0.034(5) -0.005(5)
C811 0.060(5) 0.054(5) 0.065(6) -0.005(4) 0.034(5) -0.002(4)
C812 0.076(6) 0.050(5) 0.067(6) -0.006(4) 0.036(5) -0.005(5)
C813 0.069(6) 0.060(6) 0.059(6) -0.003(4) 0.029(5) -0.008(5)
N811 0.059(4) 0.052(4) 0.064(5) 0.006(4) 0.024(4) -0.004(4)
N820 0.068(7) 0.082(8) 0.058(7) 0.000 0.032(6) 0.000
C820 0.081(7) 0.063(6) 0.079(7) -0.006(5) 0.014(6) 0.001(5)
C821 0.074(6) 0.057(6) 0.080(7) 0.003(5) 0.026(5) 0.004(5)
N821 0.058(6) 0.047(6) 0.072(7) 0.000 0.035(5) 0.000
N50 0.107(9) 0.056(7) 0.074(8) -0.006(7) 0.052(7) -0.003(7)
C50 0.148(10) 0.099(8) 0.108(8) 0.002(7) 0.063(8) 0.004(8)
C51 0.155(11) 0.106(9) 0.110(9) 0.005(7) 0.071(8) 0.006(9)
N830 0.118(11) 0.067(10) 0.081(10) -0.006(9) 0.056(9) -0.002(9)
C830 0.133(12) 0.085(10) 0.091(10) -0.009(9) 0.065(10) -0.001(10)
C831 0.152(12) 0.103(11) 0.109(10) 0.001(9) 0.070(10) 0.005(10)
C832 0.157(12) 0.101(11) 0.111(10) 0.006(9) 0.065(10) -0.004(11)
C833 0.138(12) 0.077(10) 0.098(11) 0.000(10) 0.066(10) -0.006(10)
N831 0.156(13) 0.111(11) 0.112(10) 0.007(9) 0.074(10) 0.005(11)
N840 0.109(10) 0.052(7) 0.140(11) 0.000 0.060(8) 0.000
C840 0.123(11) 0.067(8) 0.157(12) 0.006(7) 0.057(10) -0.002(7)
C841 0.127(11) 0.072(8) 0.161(12) 0.004(7) 0.055(10) -0.001(7)
N841 0.136(11) 0.081(8) 0.174(12) 0.000 0.056(10) 0.000
C84A 0.122(11) 0.067(7) 0.156(12) 0.004(6) 0.057(9) -0.003(6)
C84B 0.127(11) 0.073(8) 0.164(12) 0.003(6) 0.057(10) -0.002(6)
C84C 0.122(11) 0.066(7) 0.156(12) 0.005(6) 0.056(9) -0.002(6)
C84D 0.126(11) 0.071(7) 0.162(12) 0.004(6) 0.056(9) -0.002(6)
N850 0.185(17) 0.056(8) 0.099(10) 0.000 0.044(11) 0.000
C850 0.215(17) 0.080(9) 0.185(13) -0.018(10) 0.038(13) 0.047(10)
C851 0.25(2) 0.132(14) 0.263(17) -0.022(13) 0.017(19) 0.024(13)
N851 0.27(3) 0.15(2) 0.29(2) 0.000 0.03(2) 0.000
N54 0.054(6) 0.065(7) 0.092(7) 0.006(6) 0.020(6) 0.004(5)
C54 0.061(6) 0.092(8) 0.111(8) 0.016(7) 0.028(6) 0.011(6)
C55 0.063(6) 0.101(9) 0.122(9) 0.021(8) 0.031(6) 0.011(7)
N860 0.059(10) 0.082(12) 0.099(11) 0.008(11) 0.022(10) 0.010(10)
C860 0.061(11) 0.086(12) 0.102(12) 0.012(11) 0.019(10) 0.003(10)
C861 0.068(9) 0.100(11) 0.119(11) 0.018(10) 0.024(9) 0.004(9)
C862 0.066(9) 0.102(11) 0.122(11) 0.015(10) 0.032(9) 0.012(9)
C863 0.058(10) 0.087(11) 0.111(12) 0.004(11) 0.024(10) 0.019(10)
N861 0.068(9) 0.104(11) 0.124(11) 0.020(10) 0.030(9) 0.011(10)
C400 0.139(12) 0.110(11) 0.205(15) -0.024(10) 0.081(10) -0.031(10)
C401 0.146(13) 0.128(12) 0.223(16) -0.024(12) 0.064(12) -0.017(11)
C402 0.169(15) 0.112(11) 0.225(17) -0.007(12) 0.031(13) -0.018(11)
C403 0.176(15) 0.121(12) 0.209(17) 0.006(12) 0.030(13) -0.039(12)
C404 0.177(14) 0.131(12) 0.186(15) -0.013(11) 0.055(12) -0.049(11)
C405 0.159(13) 0.121(11) 0.191(14) -0.021(11) 0.079(11) -0.038(10)
C410 0.088(8) 0.077(7) 0.134(10) 0.004(7) 0.046(7) 0.024(6)
C411 0.097(8) 0.100(9) 0.127(10) -0.012(8) 0.043(8) 0.011(7)
C412 0.083(7) 0.078(7) 0.126(9) -0.016(7) 0.054(7) -0.007(6)
C413 0.080(7) 0.068(7) 0.136(9) -0.010(7) 0.051(7) -0.010(6)
C414 0.079(7) 0.062(6) 0.110(8) -0.007(6) 0.032(6) -0.003(5)
C415 0.072(7) 0.063(6) 0.125(9) -0.004(6) 0.040(7) 0.012(5)
C420 0.125(11) 0.139(12) 0.137(11) 0.014(10) 0.049(10) -0.010(10)
C421 0.124(10) 0.129(11) 0.144(12) 0.028(10) 0.031(10) -0.018(9)
C422 0.133(11) 0.105(10) 0.162(12) 0.025(9) 0.036(10) 0.007(9)
C423 0.148(11) 0.088(9) 0.142(11) 0.022(9) 0.034(10) 0.007(9)
C424 0.161(12) 0.100(10) 0.142(12) 0.016(9) 0.043(11) 0.021(9)
C425 0.128(11) 0.124(11) 0.147(11) 0.017(10) 0.058(9) 0.006(9)
C430 0.098(12) 0.068(7) 0.106(14) -0.008(9) 0.050(11) 0.006(8)
C431 0.100(12) 0.063(8) 0.101(13) -0.008(8) 0.050(11) -0.005(8)
C432 0.100(12) 0.063(9) 0.107(13) -0.002(8) 0.045(11) -0.003(9)
C433 0.094(12) 0.073(9) 0.109(14) 0.006(9) 0.048(11) -0.006(9)
C434 0.100(13) 0.072(8) 0.111(14) 0.006(9) 0.042(11) -0.001(9)
C435 0.096(12) 0.069(7) 0.109(14) -0.006(9) 0.041(11) 0.011(8)
C43A 0.096(13) 0.069(10) 0.107(14) -0.006(10) 0.043(12) 0.001(10)
C43B 0.097(13) 0.063(9) 0.103(14) -0.007(10) 0.049(12) -0.001(10)
C43C 0.097(13) 0.067(10) 0.110(15) -0.009(11) 0.046(13) 0.004(10)
C43D 0.095(14) 0.070(10) 0.109(15) -0.007(11) 0.043(13) 0.009(10)
C43E 0.100(14) 0.074(10) 0.115(15) 0.000(11) 0.039(13) -0.003(11)
C43F 0.095(14) 0.068(11) 0.107(15) 0.003(11) 0.044(13) -0.007(11)
C450 0.106(9) 0.101(9) 0.122(10) -0.006(8) 0.051(8) 0.005(8)
C451 0.102(9) 0.084(8) 0.137(11) -0.005(8) 0.030(8) 0.000(7)
C452 0.103(9) 0.095(9) 0.121(10) -0.018(8) 0.033(8) 0.008(7)
C453 0.101(8) 0.091(8) 0.096(8) -0.006(7) 0.022(7) 0.008(7)
C454 0.106(9) 0.088(8) 0.103(9) -0.007(7) 0.030(7) 0.003(7)
C455 0.107(9) 0.090(8) 0.120(9) -0.006(7) 0.049(7) -0.005(7)
C460 0.117(11) 0.070(9) 0.102(10) 0.006(8) 0.067(9) 0.012(9)
C461 0.119(12) 0.081(10) 0.114(10) 0.001(9) 0.061(9) 0.020(9)
C462 0.130(11) 0.093(10) 0.121(12) 0.001(9) 0.054(10) 0.009(9)
C463 0.120(10) 0.085(9) 0.120(11) 0.003(8) 0.065(9) -0.005(8)
C464 0.123(10) 0.074(9) 0.111(10) -0.002(8) 0.058(9) 0.001(8)
C465 0.120(10) 0.067(9) 0.104(9) -0.002(8) 0.058(8) 0.007(8)
C46A 0.129(11) 0.092(10) 0.116(12) -0.003(10) 0.061(11) 0.010(10)
C46B 0.130(11) 0.082(10) 0.113(10) 0.002(9) 0.053(10) 0.008(10)
C46C 0.122(10) 0.073(10) 0.105(10) 0.001(9) 0.057(9) 0.003(9)
C46D 0.121(10) 0.073(9) 0.106(10) 0.004(9) 0.064(9) -0.001(9)
C46E 0.111(11) 0.076(11) 0.106(12) -0.004(10) 0.081(10) 0.001(10)
C46F 0.127(12) 0.081(12) 0.115(13) -0.007(10) 0.067(11) 0.009(11)
C470 0.094(8) 0.077(7) 0.109(9) 0.012(7) 0.036(7) 0.004(6)
C471 0.088(7) 0.057(6) 0.102(8) 0.012(6) 0.037(6) 0.013(5)
C472 0.088(8) 0.078(7) 0.121(9) 0.023(7) 0.038(7) 0.017(6)
C473 0.092(8) 0.114(9) 0.128(10) 0.041(8) 0.046(8) 0.004(7)
C474 0.093(9) 0.113(9) 0.127(10) 0.032(8) 0.026(8) -0.025(8)
C475 0.109(10) 0.111(10) 0.120(10) 0.020(8) 0.014(8) -0.008(8)
C480 0.117(10) 0.146(12) 0.139(11) 0.020(10) 0.019(10) -0.040(9)
C481 0.144(12) 0.159(12) 0.131(11) 0.003(10) 0.032(10) -0.060(10)
C482 0.136(11) 0.132(11) 0.130(10) -0.004(9) 0.057(9) -0.046(9)
C483 0.100(9) 0.093(9) 0.130(10) -0.021(8) 0.041(8) -0.014(7)
C484 0.101(9) 0.105(9) 0.118(10) -0.010(8) 0.033(8) 0.019(8)
C485 0.094(9) 0.118(10) 0.125(10) 0.028(8) 0.042(8) 0.013(8)
C490 0.116(14) 0.086(9) 0.135(13) 0.006(9) 0.059(13) 0.008(11)
C491 0.114(14) 0.081(9) 0.132(14) 0.007(10) 0.057(13) 0.004(10)
C492 0.116(13) 0.078(10) 0.129(16) 0.008(13) 0.059(14) 0.000(10)
C493 0.119(12) 0.076(9) 0.132(15) 0.010(11) 0.061(14) 0.008(9)
C494 0.110(12) 0.074(9) 0.132(14) 0.007(10) 0.068(12) 0.017(9)
C495 0.109(14) 0.074(9) 0.129(13) 0.005(9) 0.065(12) 0.017(10)
C49A 0.116(11) 0.077(8) 0.130(15) 0.008(11) 0.060(13) 0.007(8)
C49B 0.117(13) 0.080(8) 0.134(15) 0.007(11) 0.061(13) 0.000(9)
C49C 0.113(15) 0.080(10) 0.138(15) 0.008(11) 0.052(13) 0.005(11)
C49D 0.113(15) 0.082(9) 0.131(13) 0.004(9) 0.061(13) 0.009(11)
C49E 0.113(14) 0.074(9) 0.128(12) 0.007(9) 0.064(12) 0.013(10)
C49F 0.110(12) 0.072(8) 0.133(14) 0.011(10) 0.064(12) 0.018(9)
C500 0.127(12) 0.119(11) 0.146(12) 0.040(10) 0.045(11) -0.013(10)
C501 0.131(11) 0.115(10) 0.135(12) 0.037(10) 0.045(10) -0.019(9)
C502 0.132(11) 0.107(10) 0.138(11) 0.020(9) 0.041(10) -0.022(10)
C503 0.132(12) 0.103(10) 0.138(11) 0.020(9) 0.041(10) -0.015(9)
C504 0.126(11) 0.101(10) 0.145(12) 0.025(10) 0.040(10) -0.012(9)
C505 0.123(12) 0.106(10) 0.149(11) 0.037(9) 0.040(10) -0.011(10)
C50A 0.127(13) 0.100(11) 0.140(13) 0.023(11) 0.042(12) -0.015(11)
C50B 0.125(14) 0.100(12) 0.141(14) 0.023(12) 0.044(13) -0.012(12)
C50C 0.126(12) 0.104(12) 0.142(13) 0.031(11) 0.040(11) -0.015(11)
C50D 0.128(12) 0.111(11) 0.145(12) 0.035(10) 0.041(11) -0.013(10)
C50E 0.127(12) 0.113(11) 0.143(12) 0.033(10) 0.041(11) -0.016(10)
C50F 0.130(12) 0.108(12) 0.138(13) 0.026(11) 0.041(11) -0.017(11)
C510 0.084(7) 0.062(6) 0.102(8) -0.008(6) 0.026(6) 0.004(6)
C511 0.080(7) 0.069(6) 0.082(7) -0.005(5) 0.018(6) -0.004(6)
C512 0.083(7) 0.080(7) 0.087(7) -0.001(6) 0.020(6) 0.001(6)
C513 0.087(7) 0.081(7) 0.075(7) -0.007(6) 0.018(6) -0.008(6)
C514 0.093(8) 0.083(7) 0.082(7) 0.000(6) 0.025(6) -0.008(6)
C515 0.103(8) 0.064(6) 0.086(7) -0.007(6) 0.035(6) -0.009(6)
C520 0.143(11) 0.095(9) 0.094(9) -0.010(7) 0.038(8) -0.032(9)
C521 0.150(11) 0.089(8) 0.094(9) 0.004(7) 0.025(8) -0.015(9)
C522 0.145(11) 0.093(9) 0.096(8) -0.002(7) 0.048(8) -0.003(8)
C523 0.150(10) 0.076(7) 0.086(8) 0.000(6) 0.064(8) -0.001(8)
C524 0.149(11) 0.093(9) 0.095(8) -0.006(7) 0.056(8) 0.012(9)
C525 0.139(11) 0.119(10) 0.090(8) -0.027(8) 0.033(8) 0.000(9)
C530 0.146(12) 0.235(17) 0.176(14) -0.065(14) 0.082(11) -0.041(13)
C531 0.154(13) 0.223(17) 0.174(15) -0.061(14) 0.083(11) -0.055(14)
C532 0.168(14) 0.222(17) 0.171(15) -0.042(13) 0.091(12) -0.070(13)
C533 0.145(12) 0.219(16) 0.144(12) -0.056(12) 0.088(10) -0.062(12)
C534 0.120(11) 0.204(16) 0.147(13) -0.074(12) 0.078(9) -0.041(12)
C535 0.133(12) 0.213(16) 0.165(14) -0.077(12) 0.076(11) -0.028(12)
C540 0.18(2) 0.142(18) 0.104(15) -0.023(15) 0.055(15) -0.032(18)
C541 0.20(2) 0.133(17) 0.098(15) -0.012(15) 0.056(15) -0.051(18)
C542 0.21(2) 0.133(18) 0.113(17) 0.000(15) 0.058(15) -0.042(18)
C543 0.20(2) 0.144(18) 0.122(17) -0.013(16) 0.050(16) -0.045(18)
C544 0.18(2) 0.123(17) 0.124(17) -0.031(16) 0.055(15) -0.047(18)
C545 0.18(2) 0.131(17) 0.125(17) -0.016(15) 0.074(15) -0.041(17)
C550 0.153(15) 0.30(2) 0.122(11) -0.002(14) 0.074(11) -0.037(14)
C551 0.165(14) 0.30(2) 0.122(12) 0.007(14) 0.059(12) -0.033(15)
C552 0.166(15) 0.30(2) 0.134(13) 0.015(15) 0.065(12) -0.040(16)
C553 0.165(16) 0.30(2) 0.140(14) 0.013(15) 0.065(13) -0.043(15)
C554 0.151(14) 0.30(2) 0.136(13) 0.011(14) 0.074(12) -0.050(14)
C555 0.151(14) 0.30(2) 0.133(12) 0.005(14) 0.076(11) -0.040(15)
C55A 0.155(15) 0.30(2) 0.135(14) 0.010(15) 0.073(13) -0.045(15)
C55B 0.160(15) 0.30(2) 0.132(13) 0.012(14) 0.066(13) -0.041(15)
C55C 0.162(15) 0.30(2) 0.126(13) 0.006(15) 0.063(13) -0.036(16)
C55D 0.161(16) 0.30(3) 0.126(14) 0.000(16) 0.065(14) -0.037(17)
C55E 0.156(16) 0.30(3) 0.126(14) 0.000(16) 0.073(14) -0.040(16)
C55F 0.155(15) 0.30(2) 0.132(13) 0.005(15) 0.075(13) -0.041(15)
C560 0.17(2) 0.091(15) 0.18(2) 0.017(16) 0.039(19) 0.005(15)
C561 0.18(2) 0.084(15) 0.17(2) 0.029(15) 0.063(18) 0.000(14)
C562 0.20(2) 0.092(16) 0.17(2) 0.017(15) 0.070(18) 0.016(15)
C563 0.20(2) 0.107(17) 0.18(2) 0.000(17) 0.06(2) 0.030(16)
C564 0.19(2) 0.103(17) 0.18(2) -0.004(17) 0.05(2) 0.021(16)
C565 0.18(2) 0.094(16) 0.18(2) 0.001(16) 0.031(19) 0.013(15)
C570 0.144(18) 0.081(13) 0.158(18) -0.003(14) 0.040(15) -0.031(13)
C571 0.155(18) 0.086(13) 0.135(17) -0.021(13) 0.056(14) -0.023(14)
C572 0.141(17) 0.067(12) 0.159(18) -0.001(13) 0.058(15) -0.022(13)
C573 0.150(18) 0.050(11) 0.161(18) 0.008(13) 0.022(15) -0.029(12)
C574 0.175(19) 0.039(10) 0.119(16) -0.029(11) 0.016(14) -0.014(13)
C575 0.159(18) 0.065(12) 0.146(17) -0.019(13) 0.065(15) -0.001(13)
C580 0.087(15) 0.19(2) 0.148(19) 0.038(17) 0.010(15) -0.022(16)
C581 0.097(16) 0.18(2) 0.17(2) 0.056(17) 0.050(15) -0.015(16)
C582 0.118(17) 0.19(2) 0.150(19) 0.038(17) 0.072(14) -0.023(16)
C583 0.115(16) 0.19(2) 0.136(19) 0.042(17) 0.053(15) -0.009(17)
C584 0.106(16) 0.18(2) 0.143(19) 0.038(17) 0.044(15) -0.012(16)
C585 0.101(16) 0.19(2) 0.147(19) 0.010(18) 0.015(15) -0.032(16)
C590 0.118(9) 0.083(9) 0.121(13) 0.010(9) 0.055(9) -0.001(8)
C591 0.117(10) 0.086(9) 0.129(12) 0.001(9) 0.041(9) 0.003(8)
C592 0.117(10) 0.073(9) 0.117(12) 0.007(8) 0.043(9) 0.005(8)
C593 0.112(10) 0.067(8) 0.124(12) 0.012(8) 0.053(9) -0.009(8)
C594 0.111(9) 0.079(8) 0.121(12) 0.004(8) 0.047(9) -0.004(7)
C595 0.116(9) 0.085(8) 0.119(12) 0.004(8) 0.048(9) -0.004(8)
C59A 0.111(11) 0.079(10) 0.122(12) 0.003(10) 0.048(10) 0.001(9)
C59B 0.115(10) 0.080(10) 0.121(13) 0.004(10) 0.046(11) 0.000(9)
C59C 0.116(11) 0.083(10) 0.122(14) 0.007(11) 0.046(11) -0.001(10)
C59D 0.116(11) 0.087(11) 0.124(14) 0.007(11) 0.049(12) -0.002(10)
C59E 0.114(12) 0.083(12) 0.124(15) 0.008(12) 0.049(13) -0.004(11)
C59F 0.110(11) 0.078(10) 0.122(14) 0.009(11) 0.053(11) -0.005(10)
C600 0.108(9) 0.082(8) 0.095(8) -0.006(6) 0.040(7) -0.001(7)
C601 0.112(9) 0.068(7) 0.098(8) -0.014(6) 0.039(7) -0.009(6)
C602 0.120(10) 0.082(8) 0.103(9) -0.007(7) 0.035(7) -0.023(7)
C603 0.111(9) 0.095(9) 0.120(9) 0.008(8) 0.048(8) -0.007(7)
C604 0.106(9) 0.081(7) 0.106(8) -0.002(7) 0.047(7) 0.001(7)
C605 0.106(8) 0.066(7) 0.095(8) -0.005(6) 0.041(7) -0.003(6)
C630 0.13(2) 0.35(4) 0.19(3) 0.01(3) 0.07(2) 0.10(3)
C631 0.12(2) 0.35(4) 0.19(3) 0.01(3) 0.07(2) 0.10(3)
C632 0.12(2) 0.35(4) 0.19(3) 0.01(3) 0.08(2) 0.09(3)
C633 0.12(2) 0.35(4) 0.19(3) 0.01(3) 0.07(2) 0.09(3)
C634 0.14(2) 0.35(4) 0.19(3) 0.01(3) 0.06(2) 0.09(3)
C635 0.14(2) 0.35(4) 0.19(3) 0.02(3) 0.05(2) 0.10(3)
C63A 0.13(2) 0.35(4) 0.19(3) 0.01(3) 0.07(2) 0.10(3)
C63B 0.12(2) 0.35(4) 0.19(3) 0.01(3) 0.07(2) 0.10(3)
C63C 0.12(2) 0.35(4) 0.19(3) 0.01(3) 0.08(2) 0.10(3)
C63D 0.12(2) 0.35(4) 0.19(3) 0.01(3) 0.08(2) 0.10(3)
C63E 0.12(2) 0.35(4) 0.18(3) 0.01(3) 0.08(2) 0.10(3)
C63F 0.13(2) 0.35(4) 0.19(3) 0.01(3) 0.07(3) 0.10(3)
C640 0.16(2) 0.17(2) 0.141(19) -0.046(18) 0.086(18) -0.035(18)
C641 0.16(2) 0.16(2) 0.139(18) -0.046(16) 0.097(17) -0.043(17)
C642 0.15(2) 0.16(2) 0.132(18) -0.048(16) 0.108(17) -0.040(16)
C643 0.16(2) 0.16(2) 0.131(18) -0.045(16) 0.106(17) -0.042(16)
C644 0.16(2) 0.16(2) 0.130(19) -0.051(16) 0.098(17) -0.038(17)
C645 0.16(2) 0.17(2) 0.137(19) -0.044(17) 0.094(17) -0.031(17)
C64A 0.15(2) 0.16(2) 0.13(2) -0.046(18) 0.107(19) -0.041(18)
C64B 0.15(2) 0.16(2) 0.13(2) -0.05(2) 0.11(2) -0.04(2)
C64C 0.15(2) 0.16(2) 0.13(2) -0.045(19) 0.105(19) -0.043(19)
C64D 0.15(2) 0.16(2) 0.13(2) -0.046(18) 0.104(19) -0.041(18)
C64E 0.16(2) 0.16(2) 0.133(18) -0.047(16) 0.101(17) -0.039(16)
C64F 0.16(2) 0.16(2) 0.134(18) -0.047(16) 0.102(17) -0.038(16)
N2 0.086(6) 0.078(6) 0.084(6) 0.000(5) 0.030(5) 0.006(5)
C2 0.087(6) 0.071(6) 0.077(6) 0.004(5) 0.033(5) 0.012(5)
C3 0.097(7) 0.065(6) 0.083(7) 0.008(5) 0.036(6) 0.010(5)
N4 0.111(11) 0.186(17) 0.198(14) 0.038(12) 0.045(11) -0.005(9)
C4 0.117(12) 0.200(17) 0.208(14) 0.042(13) 0.044(12) 0.007(9)
C5 0.128(13) 0.216(18) 0.223(16) 0.045(14) 0.037(13) 0.018(11)
N6 0.126(8) 0.121(10) 0.150(10) 0.011(8) 0.069(8) 0.004(8)
C6 0.112(8) 0.117(9) 0.132(9) 0.001(8) 0.060(7) 0.007(8)
C7 0.113(9) 0.121(10) 0.121(10) 0.003(8) 0.040(8) 0.007(8)
N8 0.138(16) 0.060(10) 0.172(19) -0.010(12) 0.026(14) -0.014(12)
C8 0.145(16) 0.067(10) 0.172(18) -0.010(12) 0.025(14) -0.006(12)
C9 0.154(18) 0.071(12) 0.17(2) -0.008(13) 0.027(16) 0.002(13)
N10 0.146(19) 0.094(13) 0.124(19) 0.030(13) 0.040(14) -0.020(13)
C10 0.162(19) 0.107(14) 0.135(19) 0.015(14) 0.034(14) -0.022(13)
C11 0.17(2) 0.116(16) 0.14(2) 0.009(15) 0.036(16) -0.020(15)
N12 0.087(7) 0.074(6) 0.131(9) 0.004(6) 0.036(6) 0.010(5)
C12 0.078(7) 0.069(6) 0.114(8) 0.012(6) 0.040(5) 0.014(5)
C13 0.080(7) 0.073(6) 0.114(8) 0.014(6) 0.028(6) 0.022(6)
N14 0.213(17) 0.141(13) 0.147(11) -0.019(10) 0.055(11) -0.021(10)
C14 0.208(17) 0.135(13) 0.136(10) -0.018(10) 0.062(10) -0.025(10)
C15 0.211(17) 0.137(13) 0.141(11) -0.015(11) 0.052(11) -0.026(11)
N16 0.099(7) 0.090(6) 0.097(6) 0.000(5) 0.047(5) -0.006(5)
C16 0.079(6) 0.082(6) 0.084(6) -0.002(5) 0.041(5) -0.004(5)
C17 0.075(6) 0.082(7) 0.091(7) -0.002(6) 0.040(5) 0.007(5)
N18 0.075(6) 0.100(7) 0.086(6) -0.001(5) 0.032(5) 0.002(5)
C18 0.072(6) 0.092(7) 0.082(6) -0.003(5) 0.028(5) 0.004(5)
C19 0.080(7) 0.093(7) 0.084(7) 0.000(6) 0.019(6) 0.010(6)
N20 0.119(7) 0.067(6) 0.146(9) 0.012(7) 0.083(8) 0.009(5)
C20 0.109(7) 0.061(6) 0.148(9) 0.019(7) 0.078(8) 0.003(5)
C21 0.108(8) 0.069(7) 0.148(10) 0.019(7) 0.078(8) -0.001(6)
N22 0.106(7) 0.089(7) 0.096(7) 0.003(6) 0.030(6) -0.009(6)
C22 0.099(7) 0.088(7) 0.089(7) 0.002(6) 0.035(6) -0.015(6)
C23 0.103(8) 0.088(7) 0.094(7) -0.005(6) 0.036(6) -0.012(6)
N26 0.106(7) 0.091(7) 0.129(8) 0.022(7) 0.045(6) 0.004(6)
C26 0.087(6) 0.082(6) 0.119(7) 0.013(6) 0.043(6) 0.003(6)
C27 0.087(7) 0.075(7) 0.122(8) 0.004(6) 0.043(6) 0.008(6)
N28 0.082(6) 0.093(7) 0.120(8) 0.025(6) 0.022(6) -0.012(6)
C28 0.081(6) 0.096(7) 0.116(7) 0.022(7) 0.024(6) -0.013(6)
C29 0.083(7) 0.100(8) 0.123(9) 0.023(7) 0.025(7) -0.012(7)
N30 0.189(12) 0.244(17) 0.289(17) 0.025(13) 0.144(13) 0.026(13)
C30 0.194(11) 0.243(16) 0.275(16) 0.029(12) 0.133(12) 0.016(12)
C31 0.205(13) 0.250(17) 0.276(17) 0.031(14) 0.127(13) 0.008(14)
N32 0.211(16) 0.091(8) 0.135(11) -0.011(9) 0.068(12) 0.016(9)
C32 0.237(17) 0.097(8) 0.148(12) -0.002(11) 0.050(13) 0.010(10)
C33 0.262(18) 0.111(10) 0.166(13) -0.006(11) 0.030(14) 0.008(12)
N34 0.126(9) 0.078(6) 0.099(7) -0.012(5) 0.040(6) -0.007(6)
C34 0.126(9) 0.061(5) 0.088(7) -0.016(5) 0.037(6) 0.001(6)
C35 0.125(9) 0.066(6) 0.088(7) -0.016(6) 0.041(6) -0.002(6)
N36 0.134(9) 0.118(8) 0.140(10) -0.027(8) 0.044(8) -0.006(7)
C36 0.120(8) 0.094(7) 0.123(9) -0.013(8) 0.046(8) -0.008(6)
C37 0.125(9) 0.086(8) 0.119(9) 0.013(7) 0.032(8) -0.015(7)
N38 0.162(12) 0.088(7) 0.110(8) -0.017(6) 0.070(7) -0.022(7)
C38 0.164(12) 0.089(7) 0.129(9) -0.010(7) 0.072(8) -0.016(8)
C39 0.175(13) 0.109(9) 0.158(11) -0.001(8) 0.072(10) -0.011(9)
O100 0.056(4) 0.069(4) 0.071(5) -0.008(3) 0.023(4) 0.004(3)
O101 0.063(4) 0.054(4) 0.072(4) -0.008(3) 0.032(3) 0.003(3)
O120 0.061(4) 0.052(4) 0.090(5) -0.001(3) 0.025(4) -0.001(3)
O121 0.063(4) 0.051(4) 0.081(5) 0.002(3) 0.025(4) -0.006(3)
O140 0.055(4) 0.067(4) 0.067(4) 0.002(3) 0.020(3) -0.001(3)
O141 0.058(4) 0.059(4) 0.068(4) -0.004(3) 0.026(3) 0.001(3)
O200 0.085(5) 0.047(4) 0.074(5) -0.007(3) 0.036(4) -0.005(3)
O201 0.088(5) 0.044(3) 0.067(4) -0.003(3) 0.036(4) -0.004(3)
O220 0.069(4) 0.054(4) 0.067(4) -0.011(3) 0.030(3) -0.008(3)
O221 0.066(4) 0.049(4) 0.073(4) -0.006(3) 0.031(3) -0.004(3)
O240 0.079(5) 0.049(4) 0.075(4) -0.006(3) 0.038(4) 0.000(3)
O241 0.080(5) 0.047(4) 0.068(4) -0.005(3) 0.037(4) -0.004(3)
O300 0.092(5) 0.052(4) 0.085(5) 0.011(4) 0.042(4) 0.013(4)
O301 0.089(5) 0.056(4) 0.077(5) 0.005(3) 0.040(4) 0.009(4)
O320 0.089(5) 0.046(4) 0.075(5) 0.002(3) 0.034(4) 0.010(3)
O321 0.088(5) 0.054(4) 0.066(4) -0.001(3) 0.036(4) 0.001(4)
O340 0.065(4) 0.060(4) 0.083(5) -0.003(4) 0.011(4) -0.005(3)
O341 0.066(4) 0.060(4) 0.075(5) 0.003(3) 0.018(4) 0.000(3)

loop_
_atom_type_symbol
_atom_type_description
_atom_type_scat_dispersion_real
_atom_type_scat_dispersion_imag
_atom_type_scat_source
C C 0.0032 0.0016 'International Tables Vol C Tables 4.2.6.8 and 6.1.1.4'
H H 0.0000 0.0000 'International Tables Vol C Tables 4.2.6.8 and 6.1.1.4'
N N 0.0061 0.0032 'International Tables Vol C Tables 4.2.6.8 and 6.1.1.4'
Rh Rh -1.1905 0.8840 'International Tables Vol C Tables 4.2.6.8 and 6.1.1.4'
Cd Cd -0.8546 1.1557 'International Tables Vol C Tables 4.2.6.8 and 6.1.1.4'
O O 0.0106 0.0058 'International Tables Vol C Tables 4.2.6.8 and 6.1.1.4'
B B 0.0013 0.0007 'International Tables Vol C Tables 4.2.6.8 and 6.1.1.4'
S S 0.1203 0.1179 'International Tables Vol C Tables 4.2.6.8 and 6.1.1.4'
F F 0.0168 0.0099 'International Tables Vol C Tables 4.2.6.8 and 6.1.1.4'

loop_
_geom_angle_atom_site_label_1
_geom_angle_atom_site_label_2
_geom_angle_atom_site_label_3
_geom_angle
_geom_angle_site_symmetry_1
_geom_angle_site_symmetry_3
O300 Rh1 O300 176.0(4) 2_655 .
O300 Rh1 O320 89.7(3) 2_655 2_655
O300 Rh1 O320 90.1(3) . 2_655
O300 Rh1 O320 90.1(3) 2_655 .
O300 Rh1 O320 89.7(3) . .
O320 Rh1 O320 174.7(4) 2_655 .
O300 Rh1 N850 92.0(2) 2_655 .
O300 Rh1 N850 92.0(2) . .
O320 Rh1 N850 92.65(19) 2_655 .
O320 Rh1 N850 92.65(19) . .
O300 Rh1 Rh2 88.0(2) 2_655 .
O300 Rh1 Rh2 88.0(2) . .
O320 Rh1 Rh2 87.35(19) 2_655 .
O320 Rh1 Rh2 87.35(19) . .
N850 Rh1 Rh2 180.0 . .
O301 Rh2 O301 175.9(4) . 2_655
O301 Rh2 O321 89.4(3) . .
O301 Rh2 O321 90.5(3) 2_655 .
O301 Rh2 O321 90.5(3) . 2_655
O301 Rh2 O321 89.4(3) 2_655 2_655
O321 Rh2 O321 175.8(4) . 2_655
O301 Rh2 N821 92.1(2) . .
O301 Rh2 N821 92.1(2) 2_655 .
O321 Rh2 N821 92.1(2) . .
O321 Rh2 N821 92.1(2) 2_655 .
O301 Rh2 Rh1 87.9(2) . .
O301 Rh2 Rh1 87.9(2) 2_655 .
O321 Rh2 Rh1 87.9(2) . .
O321 Rh2 Rh1 87.9(2) 2_655 .
N821 Rh2 Rh1 180.0 . .
O240 Rh3 O220 89.1(3) . .
O240 Rh3 O260 90.8(3) . .
O220 Rh3 O260 175.5(3) . .
O240 Rh3 O200 176.5(3) . .
O220 Rh3 O200 90.6(3) . .
O260 Rh3 O200 89.3(3) . .
O240 Rh3 N50 92.2(6) . .
O220 Rh3 N50 91.1(8) . .
O260 Rh3 N50 93.4(7) . .
O200 Rh3 N50 91.3(6) . .
O240 Rh3 N830 90.0(8) . .
O220 Rh3 N830 88.7(9) . .
O260 Rh3 N830 95.8(9) . .
O200 Rh3 N830 93.4(8) . .
O240 Rh3 Rh4 88.50(19) . .
O220 Rh3 Rh4 88.18(19) . .
O260 Rh3 Rh4 87.34(19) . .
O200 Rh3 Rh4 88.0(2) . .
N50 Rh3 Rh4 179.0(7) . .
N830 Rh3 Rh4 176.6(9) . .
O261 Rh4 O241 90.0(3) . .
O261 Rh4 O201 89.7(3) . .
O241 Rh4 O201 175.0(3) . .
O261 Rh4 O221 176.0(3) . .
O241 Rh4 O221 90.4(3) . .
O201 Rh4 O221 89.6(3) . .
O261 Rh4 N800 91.3(3) . .
O241 Rh4 N800 94.2(3) . .
O201 Rh4 N800 90.7(3) . .
O221 Rh4 N800 92.7(3) . .
O261 Rh4 Rh3 88.4(2) . .
O241 Rh4 Rh3 87.43(19) . .
O201 Rh4 Rh3 87.63(19) . .
O221 Rh4 Rh3 87.59(19) . .
N800 Rh4 Rh3 178.3(2) . .
O121 Rh5 O141 91.0(3) . .
O121 Rh5 O161 176.7(3) . .
O141 Rh5 O161 89.8(3) . .
O121 Rh5 O101 88.4(3) . .
O141 Rh5 O101 176.5(3) . .
O161 Rh5 O101 90.7(3) . .
O121 Rh5 N811 90.8(3) . .
O141 Rh5 N811 92.0(3) . .
O161 Rh5 N811 92.4(3) . .
O101 Rh5 N811 91.4(3) . .
O121 Rh5 Rh6 88.8(2) . .
O141 Rh5 Rh6 87.8(2) . .
O161 Rh5 Rh6 88.08(18) . .
O101 Rh5 Rh6 88.7(2) . .
N811 Rh5 Rh6 179.5(2) . .
O120 Rh6 O140 90.5(3) . .
O120 Rh6 O160 175.6(3) . .
O140 Rh6 O160 90.1(3) . .
O120 Rh6 O100 89.0(3) . .
O140 Rh6 O100 176.0(3) . .
O160 Rh6 O100 90.1(3) . .
O120 Rh6 N860 90.6(10) . .
O140 Rh6 N860 98.0(9) . .
O160 Rh6 N860 93.7(10) . .
O100 Rh6 N860 85.9(9) . .
O120 Rh6 N54 96.0(4) . .
O140 Rh6 N54 96.8(5) . .
O160 Rh6 N54 88.3(4) . .
O100 Rh6 N54 87.1(5) . .
O120 Rh6 Rh5 87.6(2) . .
O140 Rh6 Rh5 88.45(19) . .
O160 Rh6 Rh5 88.06(19) . .
O100 Rh6 Rh5 87.6(2) . .
N860 Rh6 Rh5 173.3(9) . .
N54 Rh6 Rh5 173.6(4) . .
O341 Rh7 O341 176.7(4) 2_655 .
O341 Rh7 O361 90.4(3) 2_655 2_655
O341 Rh7 O361 89.5(3) . 2_655
O341 Rh7 O361 89.5(3) 2_655 .
O341 Rh7 O361 90.5(3) . .
O361 Rh7 O361 177.2(4) 2_655 .
O341 Rh7 O40W 91.7(2) 2_655 .
O341 Rh7 O40W 91.7(2) . .
O361 Rh7 O40W 91.40(19) 2_655 .
O361 Rh7 O40W 91.40(19) . .
O341 Rh7 Rh8 88.3(2) 2_655 .
O341 Rh7 Rh8 88.3(2) . .
O361 Rh7 Rh8 88.60(19) 2_655 .
O361 Rh7 Rh8 88.60(19) . .
O40W Rh7 Rh8 180.0 . .
Rh7 O40W H40W 117(8) . .
Rh7 O40W H41W 116(8) . .
H40W O40W H41W 106(3) . .
Rh7 O40W H40W 117(8) . 2_655
H40W O40W H40W 126(10) . 2_655
H41W O40W H40W 48(10) . 2_655
Rh7 O40W H41W 116(8) . 2_655
H40W O40W H41W 48(10) . 2_655
H41W O40W H41W 128(10) . 2_655
H40W O40W H41W 106(3) 2_655 2_655
O340 Rh8 O340 175.6(4) . 2_655
O340 Rh8 O360 89.8(3) . 2_655
O340 Rh8 O360 90.1(3) 2_655 2_655
O340 Rh8 O360 90.1(3) . .
O340 Rh8 O360 89.8(3) 2_655 .
O360 Rh8 O360 175.5(4) 2_655 .
O340 Rh8 N840 92.2(2) . .
O340 Rh8 N840 92.2(2) 2_655 .
O360 Rh8 N840 92.28(19) 2_655 .
O360 Rh8 N840 92.27(19) . .
O340 Rh8 Rh7 87.8(2) . .
O340 Rh8 Rh7 87.8(2) 2_655 .
O360 Rh8 Rh7 87.72(19) 2_655 .
O360 Rh8 Rh7 87.73(19) . .
N840 Rh8 Rh7 180.0 . .
N221 Cd1 N101 177.1(4) . 2_655
N221 Cd1 N100 110.0(3) . 2_655
N101 Cd1 N100 70.2(3) 2_655 2_655
N221 Cd1 N102 110.5(3) . 2_655
N101 Cd1 N102 69.2(3) 2_655 2_655
N100 Cd1 N102 139.4(3) 2_655 2_655
N221 Cd1 N220 70.6(3) . .
N101 Cd1 N220 112.3(3) 2_655 .
N100 Cd1 N220 86.3(4) 2_655 .
N102 Cd1 N220 109.7(4) 2_655 .
N221 Cd1 N222 69.0(3) . .
N101 Cd1 N222 108.2(3) 2_655 .
N100 Cd1 N222 112.2(4) 2_655 .
N102 Cd1 N222 80.2(3) 2_655 .
N220 Cd1 N222 139.2(3) . .
N261 Cd2 N141 178.4(3) . .
N261 Cd2 N140 110.0(3) . .
N141 Cd2 N140 71.1(3) . .
N261 Cd2 N142 109.2(3) . .
N141 Cd2 N142 69.9(3) . .
N140 Cd2 N142 139.9(3) . .
N261 Cd2 N262 69.6(3) . .
N141 Cd2 N262 111.5(3) . .
N140 Cd2 N262 100.4(3) . .
N142 Cd2 N262 85.5(3) . .
N261 Cd2 N260 71.1(3) . .
N141 Cd2 N260 107.8(4) . .
N140 Cd2 N260 94.5(4) . .
N142 Cd2 N260 105.7(4) . .
N262 Cd2 N260 140.6(3) . .
N341 Cd3 N161 174.4(3) . .
N341 Cd3 N340 71.9(3) . .
N161 Cd3 N340 104.2(3) . .
N341 Cd3 N342 70.0(3) . .
N161 Cd3 N342 113.6(3) . .
N340 Cd3 N342 141.8(3) . .
N341 Cd3 N160 111.9(3) . .
N161 Cd3 N160 71.5(3) . .
N340 Cd3 N160 88.1(4) . .
N342 Cd3 N160 108.5(4) . .
N341 Cd3 N162 107.5(3) . .
N161 Cd3 N162 69.3(3) . .
N340 Cd3 N162 105.8(3) . .
N342 Cd3 N162 83.3(3) . .
N160 Cd3 N162 140.5(3) . .
N241 Cd4 N361 170.9(7) . .
N241 Cd4 N37B 177.9(11) . .
N241 Cd4 N240 71.0(3) . .
N361 Cd4 N240 117.9(7) . .
N37B Cd4 N240 108.3(11) . .
N241 Cd4 N360 109.7(3) . .
N361 Cd4 N360 69.9(5) . .
N37B Cd4 N360 72.2(11) . .
N240 Cd4 N360 90.6(4) . .
N241 Cd4 N362 109.9(3) . .
N361 Cd4 N362 70.3(5) . .
N240 Cd4 N362 106.6(4) . .
N360 Cd4 N362 140.1(3) . .
N241 Cd4 N242 69.7(3) . .
N361 Cd4 N242 101.6(6) . .
N37B Cd4 N242 110.8(11) . .
N240 Cd4 N242 140.4(3) . .
N360 Cd4 N242 106.6(3) . .
N362 Cd4 N242 82.9(4) . .
N301 Cd5 N121 174.7(4) . .
N301 Cd5 N300 71.3(4) . .
N121 Cd5 N300 113.3(4) . .
N301 Cd5 N120 113.3(4) . .
N121 Cd5 N120 70.3(3) . .
N300 Cd5 N120 85.6(5) . .
N301 Cd5 N122 107.2(4) . .
N121 Cd5 N122 69.1(3) . .
N300 Cd5 N122 110.0(4) . .
N120 Cd5 N122 139.4(3) . .
N301 Cd5 N302 68.7(3) . .
N121 Cd5 N302 106.7(3) . .
N300 Cd5 N302 140.0(4) . .
N120 Cd5 N302 111.5(4) . .
N122 Cd5 N302 80.8(3) . .
N321 Cd6 N201 169.4(3) . 2_655
N321 Cd6 N320 71.1(3) . .
N201 Cd6 N320 114.6(3) 2_655 .
N321 Cd6 N200 118.8(3) . 2_655
N201 Cd6 N200 71.0(3) 2_655 2_655
N320 Cd6 N200 89.4(3) . 2_655
N321 Cd6 N202 100.9(3) . 2_655
N201 Cd6 N202 69.2(3) 2_655 2_655
N320 Cd6 N202 107.6(3) . 2_655
N200 Cd6 N202 140.2(3) 2_655 2_655
N321 Cd6 N322 68.6(3) . .
N201 Cd6 N322 104.7(3) 2_655 .
N320 Cd6 N322 139.6(3) . .
N200 Cd6 N322 112.5(3) 2_655 .
N202 Cd6 N322 77.6(3) 2_655 .
O40A Cd7A N820 180.0 . .
O40A Cd7A N810 86.0(2) . .
N820 Cd7A N810 94.0(2) . .
O40A Cd7A N810 86.0(2) . 2_655
N820 Cd7A N810 94.0(2) . 2_655
N810 Cd7A N810 172.0(5) . 2_655
O40A Cd7A N801 87.1(2) . 2_655
N820 Cd7A N801 92.9(2) . 2_655
N810 Cd7A N801 88.2(3) . 2_655
N810 Cd7A N801 91.4(3) 2_655 2_655
O40A Cd7A N801 87.1(2) . .
N820 Cd7A N801 92.9(2) . .
N810 Cd7A N801 91.4(3) . .
N810 Cd7A N801 88.2(3) 2_655 .
N801 Cd7A N801 174.1(5) 2_655 .
Cd7A O40A H40A 119(10) . .
Cd7A O40A H41A 120(10) . .
H40A O40A H41A 106(3) . .
Cd7A O40A H40A 119(10) . 2_655
H40A O40A H40A 121(10) . 2_655
H41A O40A H40A 40(10) . 2_655
Cd7A O40A H41A 120(10) . 2_655
H40A O40A H41A 40(10) . 2_655
H41A O40A H41A 119(10) . 2_655
H40A O40A H41A 106(3) 2_655 2_655
Cd7A O40A H40B 144(10) . 2_655
H40A O40A H40B 92(10) . 2_655
H41A O40A H40B 57(10) . 2_655
H40A O40A H40B 34(10) 2_655 2_655
H41A O40A H40B 72(10) 2_655 2_655
Cd7A O40A H41B 143(10) . 2_655
H40A O40A H41B 24(10) . 2_655
H41A O40A H41B 85(10) . 2_655
H40A O40A H41B 98(10) 2_655 2_655
H41A O40A H41B 44(10) 2_655 2_655
O40B Cd7B N810 97.0(16) . .
N810 Cd7B N810 166(3) . 2_655
N810 Cd7B N801 87.4(5) . 2_655
N810 Cd7B N801 90.6(5) 2_655 2_655
O40B Cd7B N801 98.0(16) . .
N810 Cd7B N801 90.6(5) . .
N810 Cd7B N801 87.4(5) 2_655 .
N801 Cd7B N801 164(3) 2_655 .
N810 Cd7B H40A 84(7) . 2_655
N810 Cd7B H40A 109(7) 2_655 2_655
N801 Cd7B H40A 111(5) 2_655 2_655
N801 Cd7B H40A 85(5) . 2_655
N810 Cd7B H41A 96(7) . 2_655
N810 Cd7B H41A 98(7) 2_655 2_655
N801 Cd7B H41A 80(4) 2_655 2_655
N801 Cd7B H41A 116(5) . 2_655
H40A Cd7B H41A 33.8(16) 2_655 2_655
Cd7B O40B H40B 126(10) . .
Cd7B O40B H41B 124(10) . .
H40B O40B H41B 106(3) . .
H40A O40B H41A 133(10) 2_655 2_655
H40A O40B H40B 50(10) 2_655 2_655
H41A O40B H40B 100(10) 2_655 2_655
H40A O40B H41B 149(10) 2_655 2_655
H41A O40B H41B 58(10) 2_655 2_655
C100 N100 C111 118.0(10) . .
C100 N100 Cd1 126.9(8) . 2_655
C111 N100 Cd1 114.7(7) . 2_655
C109 N101 C110 120.9(8) . .
C109 N101 Cd1 120.5(7) . 2_655
C110 N101 Cd1 118.3(6) . 2_655
C112 N102 C113 122.0(9) . .
C112 N102 Cd1 115.3(7) . 2_655
C113 N102 Cd1 122.0(6) . 2_655
N100 C100 C101 122.7(12) . .
N100 C100 H100 118.7 . .
C101 C100 H100 118.7 . .
C102 C101 C100 119.4(12) . .
C102 C101 H101 120.3 . .
C100 C101 H101 120.3 . .
C101 C102 C103 120.6(12) . .
C101 C102 H102 119.7 . .
C103 C102 H102 119.7 . .
C102 C103 C111 116.3(11) . .
C102 C103 C104 125.0(11) . .
C111 C103 C104 118.7(10) . .
C105 C104 C103 121.2(11) . .
C105 C104 H104 119.4 . .
C103 C104 H104 119.4 . .
C104 C105 C106 122.1(11) . .
C104 C105 H105 119.0 . .
C106 C105 H105 119.0 . .
C107 C106 C105 124.8(10) . .
C107 C106 C110 117.1(10) . .
C105 C106 C110 118.0(10) . .
C108 C107 C106 119.8(10) . .
C108 C107 H107 120.1 . .
C106 C107 H107 120.1 . .
C109 C108 C107 120.1(10) . .
C109 C108 H108 119.9 . .
C107 C108 H108 119.9 . .
N101 C109 C108 121.1(9) . .
N101 C109 C112 114.4(9) . .
C108 C109 C112 124.4(9) . .
N101 C110 C111 118.2(9) . .
N101 C110 C106 120.8(9) . .
C111 C110 C106 121.0(9) . .
N100 C111 C103 123.0(10) . .
N100 C111 C110 118.1(9) . .
C103 C111 C110 119.0(9) . .
N102 C112 C109 120.0(10) . .
N102 C112 H112 120.0 . .
C109 C112 H112 120.0 . .
C118 C113 C114 119.9(9) . .
C118 C113 N102 118.6(9) . .
C114 C113 N102 121.4(9) . .
C115 C114 C113 119.7(10) . .
C115 C114 H114 120.1 . .
C113 C114 H114 120.1 . .
C116 C115 C114 120.6(9) . .
C116 C115 H115 119.7 . .
C114 C115 H115 119.7 . .
C115 C116 C117 120.2(9) . .
C115 C116 C119 122.0(9) . .
C117 C116 C119 117.8(9) . .
C118 C117 C116 118.9(9) . .
C118 C117 H117 120.5 . .
C116 C117 H117 120.5 . .
C113 C118 C117 120.5(9) . .
C113 C118 H118 119.7 . .
C117 C118 H118 119.7 . .
O100 C119 O101 126.4(9) . .
O100 C119 C116 116.7(9) . .
O101 C119 C116 116.9(9) . .
C120 N120 C131 117.7(11) . .
C120 N120 Cd5 126.0(9) . .
C131 N120 Cd5 115.9(7) . .
C129 N121 C130 119.8(9) . .
C129 N121 Cd5 121.7(6) . .
C130 N121 Cd5 118.4(7) . .
C132 N122 C133 120.6(9) . .
C132 N122 Cd5 113.6(7) . .
C133 N122 Cd5 125.1(6) . .
N120 C120 C121 121.3(13) . .
N120 C120 H120 119.4 . .
C121 C120 H120 119.4 . .
C122 C121 C120 119.7(14) . .
C122 C121 H121 120.2 . .
C120 C121 H121 120.2 . .
C121 C122 C123 120.0(13) . .
C121 C122 H122 120.0 . .
C123 C122 H122 120.0 . .
C122 C123 C131 117.4(11) . .
C122 C123 C124 122.9(12) . .
C131 C123 C124 119.6(11) . .
C125 C124 C123 121.2(12) . .
C125 C124 H124 119.4 . .
C123 C124 H124 119.4 . .
C124 C125 C126 121.3(12) . .
C124 C125 H125 119.4 . .
C126 C125 H125 119.4 . .
C130 C126 C127 117.2(9) . .
C130 C126 C125 118.3(10) . .
C127 C126 C125 124.4(11) . .
C128 C127 C126 120.2(11) . .
C128 C127 H127 119.9 . .
C126 C127 H127 119.9 . .
C127 C128 C129 118.2(11) . .
C127 C128 H128 120.9 . .
C129 C128 H128 120.9 . .
N121 C129 C128 123.2(9) . .
N121 C129 C132 113.9(9) . .
C128 C129 C132 122.8(9) . .
N121 C130 C126 121.3(9) . .
N121 C130 C131 118.1(9) . .
C126 C130 C131 120.5(9) . .
N120 C131 C123 123.9(10) . .
N120 C131 C130 117.1(9) . .
C123 C131 C130 118.9(10) . .
N122 C132 C129 121.5(10) . .
N122 C132 H132 119.2 . .
C129 C132 H132 119.2 . .
C138 C133 C134 120.4(9) . .
C138 C133 N122 118.9(9) . .
C134 C133 N122 120.7(9) . .
C133 C134 C135 119.7(9) . .
C133 C134 H134 120.2 . .
C135 C134 H134 120.2 . .
C136 C135 C134 119.9(9) . .
C136 C135 H135 120.1 . .
C134 C135 H135 120.1 . .
C135 C136 C137 119.2(9) . .
C135 C136 C139 119.4(9) . .
C137 C136 C139 121.3(9) . .
C138 C137 C136 121.0(10) . .
C138 C137 H137 119.5 . .
C136 C137 H137 119.5 . .
C133 C138 C137 119.6(10) . .
C133 C138 H138 120.2 . .
C137 C138 H138 120.2 . .
O120 C139 O121 126.1(9) . .
O120 C139 C136 117.3(9) . .
O121 C139 C136 116.6(9) . .
C140 N140 C151 116.2(10) . .
C140 N140 Cd2 128.8(8) . .
C151 N140 Cd2 114.9(7) . .
C150 N141 C149 121.1(9) . .
C150 N141 Cd2 118.6(7) . .
C149 N141 Cd2 120.3(6) . .
C152 N142 C153 120.4(9) . .
C152 N142 Cd2 114.9(7) . .
C153 N142 Cd2 124.2(7) . .
N140 C140 C141 124.9(12) . .
N140 C140 H140 117.6 . .
C141 C140 H140 117.6 . .
C142 C141 C140 119.1(12) . .
C142 C141 H141 120.4 . .
C140 C141 H141 120.4 . .
C141 C142 C143 118.0(12) . .
C141 C142 H142 121.0 . .
C143 C142 H142 121.0 . .
C151 C143 C142 118.9(11) . .
C151 C143 C144 118.0(11) . .
C142 C143 C144 123.0(11) . .
C145 C144 C143 123.3(12) . .
C145 C144 H144 118.3 . .
C143 C144 H144 118.3 . .
C144 C145 C146 119.1(12) . .
C144 C145 H145 120.4 . .
C146 C145 H145 120.4 . .
C147 C146 C150 117.0(10) . .
C147 C146 C145 123.8(11) . .
C150 C146 C145 119.1(11) . .
C146 C147 C148 121.2(11) . .
C146 C147 H147 119.4 . .
C148 C147 H147 119.4 . .
C149 C148 C147 117.8(11) . .
C149 C148 H148 121.1 . .
C147 C148 H148 121.1 . .
N141 C149 C148 120.9(10) . .
N141 C149 C152 114.6(9) . .
C148 C149 C152 124.3(10) . .
N141 C150 C146 121.9(10) . .
N141 C150 C151 118.4(9) . .
C146 C150 C151 119.6(10) . .
N140 C151 C143 122.8(10) . .
N140 C151 C150 116.7(9) . .
C143 C151 C150 120.5(10) . .
N142 C152 C149 119.8(10) . .
N142 C152 H152 120.1 . .
C149 C152 H152 120.1 . .
C154 C153 C158 121.7(9) . .
C154 C153 N142 121.2(9) . .
C158 C153 N142 117.0(9) . .
C153 C154 C155 118.5(9) . .
C153 C154 H154 120.7 . .
C155 C154 H154 120.7 . .
C154 C155 C156 121.6(10) . .
C154 C155 H155 119.2 . .
C156 C155 H155 119.2 . .
C155 C156 C157 118.1(9) . .
C155 C156 C159 120.8(9) . .
C157 C156 C159 121.1(9) . .
C158 C157 C156 121.0(10) . .
C158 C157 H157 119.5 . .
C156 C157 H157 119.5 . .
C157 C158 C153 119.1(10) . .
C157 C158 H158 120.5 . .
C153 C158 H158 120.5 . .
O140 C159 O141 125.7(9) . .
O140 C159 C156 117.9(9) . .
O141 C159 C156 116.4(9) . .
C160 N160 C171 118.6(11) . .
C160 N160 Cd3 127.9(9) . .
C171 N160 Cd3 113.3(7) . .
C169 N161 C170 120.5(9) . .
C169 N161 Cd3 121.2(7) . .
C170 N161 Cd3 118.2(7) . .
C172 N162 C173 120.3(9) . .
C172 N162 Cd3 114.2(7) . .
C173 N162 Cd3 124.9(7) . .
C179 O160 Rh6 119.0(6) . .
C179 O161 Rh5 119.0(6) . .
N160 C160 C161 122.9(13) . .
N160 C160 H160 118.5 . .
C161 C160 H160 118.5 . .
C162 C161 C160 118.8(14) . .
C162 C161 H161 120.6 . .
C160 C161 H161 120.6 . .
C161 C162 C163 119.1(13) . .
C161 C162 H162 120.5 . .
C163 C162 H162 120.5 . .
C162 C163 C171 117.4(12) . .
C162 C163 C164 122.6(12) . .
C171 C163 C164 119.9(12) . .
C165 C164 C163 121.9(12) . .
C165 C164 H164 119.1 . .
C163 C164 H164 119.1 . .
C164 C165 C166 120.2(12) . .
C164 C165 H165 119.9 . .
C166 C165 H165 119.9 . .
C167 C166 C170 118.7(10) . .
C167 C166 C165 122.9(11) . .
C170 C166 C165 118.3(11) . .
C168 C167 C166 119.2(11) . .
C168 C167 H167 120.4 . .
C166 C167 H167 120.4 . .
C169 C168 C167 119.1(11) . .
C169 C168 H168 120.5 . .
C167 C168 H168 120.5 . .
N161 C169 C168 121.9(10) . .
N161 C169 C172 114.7(9) . .
C168 C169 C172 123.4(10) . .
N161 C170 C166 120.6(10) . .
N161 C170 C171 117.3(9) . .
C166 C170 C171 122.1(10) . .
N160 C171 C163 123.1(11) . .
N160 C171 C170 119.4(10) . .
C163 C171 C170 117.5(10) . .
N162 C172 C169 120.4(10) . .
N162 C172 H172 119.8 . .
C169 C172 H172 119.8 . .
C178 C173 C174 120.8(9) . .
C178 C173 N162 121.0(9) . .
C174 C173 N162 118.3(9) . .
C173 C174 C175 119.4(9) . .
C173 C174 H174 120.3 . .
C175 C174 H174 120.3 . .
C174 C175 C176 120.6(9) . .
C174 C175 H175 119.7 . .
C176 C175 H175 119.7 . .
C175 C176 C177 118.8(8) . .
C175 C176 C179 121.2(8) . .
C177 C176 C179 119.9(8) . .
C178 C177 C176 119.7(9) . .
C178 C177 H177 120.1 . .
C176 C177 H177 120.1 . .
C173 C178 C177 120.5(9) . .
C173 C178 H178 119.7 . .
C177 C178 H178 119.7 . .
O160 C179 O161 125.8(8) . .
O160 C179 C176 117.7(8) . .
O161 C179 C176 116.5(8) . .
C200 N200 C211 117.9(9) . .
C200 N200 Cd6 127.7(7) . 2_655
C211 N200 Cd6 114.4(6) . 2_655
C209 N201 C210 120.2(8) . .
C209 N201 Cd6 121.3(6) . 2_655
C210 N201 Cd6 118.5(6) . 2_655
C212 N202 C213 120.1(8) . .
C212 N202 Cd6 114.3(6) . 2_655
C213 N202 Cd6 123.8(6) . 2_655
N200 C200 C201 123.5(11) . .
N200 C200 H200 118.2 . .
C201 C200 H200 118.2 . .
C202 C201 C200 118.4(11) . .
C202 C201 H201 120.8 . .
C200 C201 H201 120.8 . .
C201 C202 C203 121.1(11) . .
C201 C202 H202 119.4 . .
C203 C202 H202 119.4 . .
C202 C203 C211 116.4(10) . .
C202 C203 C204 124.8(10) . .
C211 C203 C204 118.8(10) . .
C205 C204 C203 121.6(10) . .
C205 C204 H204 119.2 . .
C203 C204 H204 119.2 . .
C204 C205 C206 120.9(10) . .
C204 C205 H205 119.5 . .
C206 C205 H205 119.5 . .
C207 C206 C210 116.8(9) . .
C207 C206 C205 124.5(9) . .
C210 C206 C205 118.7(9) . .
C208 C207 C206 120.7(10) . .
C208 C207 H207 119.7 . .
C206 C207 H207 119.7 . .
C209 C208 C207 118.8(10) . .
C209 C208 H208 120.6 . .
C207 C208 H208 120.6 . .
N201 C209 C208 122.1(9) . .
N201 C209 C212 114.3(8) . .
C208 C209 C212 123.6(9) . .
N201 C210 C206 121.4(9) . .
N201 C210 C211 118.0(8) . .
C206 C210 C211 120.6(8) . .
N200 C211 C203 122.6(9) . .
N200 C211 C210 118.1(8) . .
C203 C211 C210 119.3(9) . .
N202 C212 C209 120.6(9) . .
N202 C212 H212 119.7 . .
C209 C212 H212 119.7 . .
C218 C213 C214 120.2(8) . .
C218 C213 N202 121.1(8) . .
C214 C213 N202 118.7(8) . .
C215 C214 C213 120.2(9) . .
C215 C214 H214 119.9 . .
C213 C214 H214 119.9 . .
C214 C215 C216 120.4(9) . .
C214 C215 H215 119.8 . .
C216 C215 H215 119.8 . .
C215 C216 C217 119.8(8) . .
C215 C216 C219 121.3(8) . .
C217 C216 C219 118.9(8) . .
C218 C217 C216 119.8(9) . .
C218 C217 H217 120.1 . .
C216 C217 H217 120.1 . .
C213 C218 C217 119.6(9) . .
C213 C218 H218 120.2 . .
C217 C218 H218 120.2 . .
O201 C219 O200 125.7(9) . .
O201 C219 C216 117.2(9) . .
O200 C219 C216 117.1(9) . .
C220 N220 C231 117.3(10) . .
C220 N220 Cd1 127.8(8) . .
C231 N220 Cd1 114.5(6) . .
C229 N221 C230 119.5(8) . .
C229 N221 Cd1 121.7(7) . .
C230 N221 Cd1 118.6(6) . .
C232 N222 C233 119.4(9) . .
C232 N222 Cd1 113.1(7) . .
C233 N222 Cd1 126.5(6) . .
N220 C220 C221 122.4(11) . .
N220 C220 H220 118.8 . .
C221 C220 H220 118.8 . .
C222 C221 C220 118.8(12) . .
C222 C221 H221 120.6 . .
C220 C221 H221 120.6 . .
C221 C222 C223 120.9(12) . .
C221 C222 H222 119.6 . .
C223 C222 H222 119.6 . .
C222 C223 C231 117.5(10) . .
C222 C223 C224 123.7(10) . .
C231 C223 C224 118.8(10) . .
C225 C224 C223 122.0(11) . .
C225 C224 H224 119.0 . .
C223 C224 H224 119.0 . .
C224 C225 C226 120.4(10) . .
C224 C225 H225 119.8 . .
C226 C225 H225 119.8 . .
C227 C226 C230 117.3(9) . .
C227 C226 C225 124.0(9) . .
C230 C226 C225 118.7(9) . .
C228 C227 C226 120.3(10) . .
C228 C227 H227 119.8 . .
C226 C227 H227 119.8 . .
C227 C228 C229 118.8(10) . .
C227 C228 H228 120.6 . .
C229 C228 H228 120.6 . .
N221 C229 C228 122.9(10) . .
N221 C229 C232 113.6(9) . .
C228 C229 C232 123.3(9) . .
N221 C230 C226 121.2(9) . .
N221 C230 C231 118.4(8) . .
C226 C230 C231 120.4(9) . .
N220 C231 C223 123.1(9) . .
N220 C231 C230 117.4(9) . .
C223 C231 C230 119.6(9) . .
N222 C232 C229 121.6(10) . .
N222 C232 H232 119.2 . .
C229 C232 H232 119.2 . .
C238 C233 C234 120.1(9) . .
C238 C233 N222 118.8(9) . .
C234 C233 N222 121.0(9) . .
C235 C234 C233 120.0(9) . .
C235 C234 H234 120.0 . .
C233 C234 H234 120.0 . .
C234 C235 C236 119.4(9) . .
C234 C235 H235 120.3 . .
C236 C235 H235 120.3 . .
C237 C236 C235 119.9(9) . .
C237 C236 C239 120.8(9) . .
C235 C236 C239 119.2(9) . .
C238 C237 C236 119.9(9) . .
C238 C237 H237 120.0 . .
C236 C237 H237 120.0 . .
C233 C238 C237 120.6(9) . .
C233 C238 H238 119.7 . .
C237 C238 H238 119.7 . .
O221 C239 O220 124.4(9) . .
O221 C239 C236 118.1(9) . .
O220 C239 C236 117.4(9) . .
C240 N240 C251 116.3(10) . .
C240 N240 Cd4 128.8(9) . .
C251 N240 Cd4 114.6(8) . .
C249 N241 C250 119.8(9) . .
C249 N241 Cd4 121.2(6) . .
C250 N241 Cd4 118.9(7) . .
C252 N242 C253 119.8(9) . .
C252 N242 Cd4 114.7(7) . .
C253 N242 Cd4 125.2(7) . .
N240 C240 C241 126.0(13) . .
N240 C240 H240 117.0 . .
C241 C240 H240 117.0 . .
C242 C241 C240 117.1(13) . .
C242 C241 H241 121.4 . .
C240 C241 H241 121.4 . .
C241 C242 C243 120.1(12) . .
C241 C242 H242 120.0 . .
C243 C242 H242 120.0 . .
C242 C243 C251 117.9(11) . .
C242 C243 C244 124.1(12) . .
C251 C243 C244 118.0(12) . .
C245 C244 C243 124.2(12) . .
C245 C244 H244 117.9 . .
C243 C244 H244 117.9 . .
C244 C245 C246 119.3(12) . .
C244 C245 H245 120.4 . .
C246 C245 H245 120.4 . .
C247 C246 C250 116.6(10) . .
C247 C246 C245 124.8(11) . .
C250 C246 C245 118.5(11) . .
C246 C247 C248 121.4(11) . .
C246 C247 H247 119.3 . .
C248 C247 H247 119.3 . .
C249 C248 C247 117.9(11) . .
C249 C248 H248 121.1 . .
C247 C248 H248 121.1 . .
N241 C249 C248 121.9(10) . .
N241 C249 C252 114.5(9) . .
C248 C249 C252 123.5(11) . .
N241 C250 C246 122.3(10) . .
N241 C250 C251 117.5(9) . .
C246 C250 C251 120.2(10) . .
N240 C251 C243 122.6(11) . .
N240 C251 C250 117.6(9) . .
C243 C251 C250 119.8(11) . .
N242 C252 C249 119.8(10) . .
N242 C252 H252 120.1 . .
C249 C252 H252 120.1 . .
C254 C253 C258 118.6(8) . .
C254 C253 N242 122.3(9) . .
C258 C253 N242 119.1(8) . .
C255 C254 C253 120.7(9) . .
C255 C254 H254 119.7 . .
C253 C254 H254 119.7 . .
C254 C255 C256 120.6(9) . .
C254 C255 H255 119.7 . .
C256 C255 H255 119.7 . .
C257 C256 C255 118.6(8) . .
C257 C256 C259 122.0(9) . .
C255 C256 C259 119.4(8) . .
C258 C257 C256 120.5(10) . .
C258 C257 H257 119.7 . .
C256 C257 H257 119.7 . .
C257 C258 C253 120.9(9) . .
C257 C258 H258 119.5 . .
C253 C258 H258 119.5 . .
O241 C259 O240 124.2(9) . .
O241 C259 C256 118.8(9) . .
O240 C259 C256 116.8(9) . .
C260 N260 C271 119.9(11) . .
C260 N260 Cd2 126.6(9) . .
C271 N260 Cd2 113.2(7) . .
C269 N261 C270 120.4(10) . .
C269 N261 Cd2 120.9(7) . .
C270 N261 Cd2 118.7(7) . .
C272 N262 C273 122.9(9) . .
C272 N262 Cd2 114.7(7) . .
C273 N262 Cd2 122.0(6) . .
C279 O260 Rh3 120.3(6) . .
C279 O261 Rh4 119.3(6) . .
N260 C260 C261 122.8(14) . .
N260 C260 H260 118.6 . .
C261 C260 H260 118.6 . .
C260 C261 C262 118.3(14) . .
C260 C261 H261 120.8 . .
C262 C261 H261 120.8 . .
C263 C262 C261 118.9(13) . .
C263 C262 H262 120.6 . .
C261 C262 H262 120.6 . .
C262 C263 C271 117.7(12) . .
C262 C263 C264 122.5(12) . .
C271 C263 C264 119.8(12) . .
C265 C264 C263 120.3(13) . .
C265 C264 H264 119.8 . .
C263 C264 H264 119.8 . .
C264 C265 C266 122.8(13) . .
C264 C265 H265 118.6 . .
C266 C265 H265 118.6 . .
C267 C266 C270 118.5(10) . .
C267 C266 C265 124.4(11) . .
C270 C266 C265 117.0(11) . .
C268 C267 C266 118.9(11) . .
C268 C267 H267 120.6 . .
C266 C267 H267 120.6 . .
C267 C268 C269 119.2(11) . .
C267 C268 H268 120.4 . .
C269 C268 H268 120.4 . .
N261 C269 C268 121.9(10) . .
N261 C269 C272 115.1(9) . .
C268 C269 C272 123.0(10) . .
N261 C270 C266 121.1(10) . .
N261 C270 C271 117.3(10) . .
C266 C270 C271 121.7(10) . .
N260 C271 C263 122.1(11) . .
N260 C271 C270 119.5(10) . .
C263 C271 C270 118.4(11) . .
N262 C272 C269 119.6(10) . .
N262 C272 H272 120.2 . .
C269 C272 H272 120.2 . .
C278 C273 C274 119.0(9) . .
C278 C273 N262 120.4(8) . .
C274 C273 N262 120.4(8) . .
C273 C274 C275 119.5(9) . .
C273 C274 H274 120.2 . .
C275 C274 H274 120.2 . .
C276 C275 C274 120.5(9) . .
C276 C275 H275 119.7 . .
C274 C275 H275 119.7 . .
C275 C276 C277 119.4(9) . .
C275 C276 C279 120.1(8) . .
C277 C276 C279 120.5(8) . .
C278 C277 C276 119.2(9) . .
C278 C277 H277 120.4 . .
C276 C277 H277 120.4 . .
C277 C278 C273 122.1(9) . .
C277 C278 H278 119.0 . .
C273 C278 H278 119.0 . .
O260 C279 O261 124.5(9) . .
O260 C279 C276 117.6(8) . .
O261 C279 C276 117.8(8) . .
C300 N300 C311 119.7(13) . .
C300 N300 Cd5 126.7(11) . .
C311 N300 Cd5 113.6(9) . .
C309 N301 C310 120.9(11) . .
C309 N301 Cd5 121.7(8) . .
C310 N301 Cd5 117.3(9) . .
C312 N302 C313 119.5(10) . .
C312 N302 Cd5 113.9(8) . .
C313 N302 Cd5 126.0(7) . .
N300 C300 C301 123.1(16) . .
N300 C300 H300 118.5 . .
C301 C300 H300 118.5 . .
C302 C301 C300 117.1(17) . .
C302 C301 H301 121.4 . .
C300 C301 H301 121.4 . .
C301 C302 C303 121.4(16) . .
C301 C302 H302 119.3 . .
C303 C302 H302 119.3 . .
C302 C303 C311 116.0(15) . .
C302 C303 C304 126.3(15) . .
C311 C303 C304 117.2(15) . .
C305 C304 C303 122.1(17) . .
C305 C304 H304 118.9 . .
C303 C304 H304 118.9 . .
C304 C305 C306 121.2(17) . .
C304 C305 H305 119.4 . .
C306 C305 H305 119.4 . .
C307 C306 C310 117.7(13) . .
C307 C306 C305 124.3(15) . .
C310 C306 C305 117.8(14) . .
C308 C307 C306 120.7(14) . .
C308 C307 H307 119.7 . .
C306 C307 H307 119.7 . .
C309 C308 C307 116.9(14) . .
C309 C308 H308 121.5 . .
C307 C308 H308 121.5 . .
N301 C309 C308 123.4(13) . .
N301 C309 C312 114.5(10) . .
C308 C309 C312 121.8(12) . .
N301 C310 C311 119.4(12) . .
N301 C310 C306 119.9(12) . .
C311 C310 C306 120.5(12) . .
N300 C311 C303 120.5(14) . .
N300 C311 C310 118.2(12) . .
C303 C311 C310 120.5(13) . .
N302 C312 C309 120.7(11) . .
N302 C312 H312 119.7 . .
C309 C312 H312 119.7 . .
C318 C313 C314 120.1(9) . .
C318 C313 N302 122.1(9) . .
C314 C313 N302 117.8(9) . .
C315 C314 C313 118.9(9) . .
C315 C314 H314 120.6 . .
C313 C314 H314 120.6 . .
C314 C315 C316 121.2(10) . .
C314 C315 H315 119.4 . .
C316 C315 H315 119.4 . .
C315 C316 C317 120.1(9) . .
C315 C316 C319 120.9(9) . .
C317 C316 C319 118.9(9) . .
C316 C317 C318 119.3(10) . .
C316 C317 H317 120.3 . .
C318 C317 H317 120.3 . .
C317 C318 C313 120.3(10) . .
C317 C318 H318 119.8 . .
C313 C318 H318 119.8 . .
O301 C319 O300 124.0(10) . .
O301 C319 C316 118.1(9) . .
O300 C319 C316 117.8(9) . .
C320 N320 C331 117.8(8) . .
C320 N320 Cd6 127.0(7) . .
C331 N320 Cd6 115.0(6) . .
C329 N321 C330 119.2(8) . .
C329 N321 Cd6 122.6(6) . .
C330 N321 Cd6 118.1(6) . .
C332 N322 C333 119.7(8) . .
C332 N322 Cd6 114.0(6) . .
C333 N322 Cd6 125.3(6) . .
N320 C320 C321 121.9(10) . .
N320 C320 H320 119.0 . .
C321 C320 H320 119.0 . .
C322 C321 C320 119.7(10) . .
C322 C321 H321 120.1 . .
C320 C321 H321 120.1 . .
C321 C322 C323 119.8(9) . .
C321 C322 H322 120.1 . .
C323 C322 H322 120.1 . .
C331 C323 C322 117.6(9) . .
C331 C323 C324 118.8(9) . .
C322 C323 C324 123.5(9) . .
C325 C324 C323 122.2(10) . .
C325 C324 H324 118.9 . .
C323 C324 H324 118.9 . .
C324 C325 C326 120.9(10) . .
C324 C325 H325 119.6 . .
C326 C325 H325 119.6 . .
C327 C326 C330 117.8(9) . .
C327 C326 C325 124.1(9) . .
C330 C326 C325 118.0(9) . .
C328 C327 C326 119.4(10) . .
C328 C327 H327 120.3 . .
C326 C327 H327 120.3 . .
C327 C328 C329 119.6(10) . .
C327 C328 H328 120.2 . .
C329 C328 H328 120.2 . .
N321 C329 C328 122.6(9) . .
N321 C329 C332 114.3(8) . .
C328 C329 C332 123.0(9) . .
N321 C330 C326 121.2(8) . .
N321 C330 C331 117.9(8) . .
C326 C330 C331 120.9(8) . .
N320 C331 C323 123.2(8) . .
N320 C331 C330 117.8(8) . .
C323 C331 C330 119.1(8) . .
N322 C332 C329 120.3(9) . .
N322 C332 H332 119.8 . .
C329 C332 H332 119.8 . .
C338 C333 C334 120.1(8) . .
C338 C333 N322 121.7(8) . .
C334 C333 N322 118.2(8) . .
C333 C334 C335 119.8(9) . .
C333 C334 H334 120.1 . .
C335 C334 H334 120.1 . .
C336 C335 C334 120.2(9) . .
C336 C335 H335 119.9 . .
C334 C335 H335 119.9 . .
C337 C336 C335 119.0(9) . .
C337 C336 C339 120.6(8) . .
C335 C336 C339 120.4(8) . .
C338 C337 C336 121.3(9) . .
C338 C337 H337 119.4 . .
C336 C337 H337 119.4 . .
C333 C338 C337 119.6(9) . .
C333 C338 H338 120.2 . .
C337 C338 H338 120.2 . .
O320 C339 O321 125.2(9) . .
O320 C339 C336 118.3(9) . .
O321 C339 C336 116.5(9) . .
C340 N340 C351 117.7(9) . .
C340 N340 Cd3 128.5(8) . .
C351 N340 Cd3 113.3(7) . .
C350 N341 C349 121.7(9) . .
C350 N341 Cd3 118.0(6) . .
C349 N341 Cd3 120.1(6) . .
C352 N342 C353 122.9(9) . .
C352 N342 Cd3 115.2(7) . .
C353 N342 Cd3 121.0(7) . .
N340 C340 C341 123.6(11) . .
N340 C340 H340 118.2 . .
C341 C340 H340 118.2 . .
C342 C341 C340 118.6(11) . .
C342 C341 H341 120.7 . .
C340 C341 H341 120.7 . .
C341 C342 C343 120.5(11) . .
C341 C342 H342 119.7 . .
C343 C342 H342 119.7 . .
C342 C343 C351 117.1(10) . .
C342 C343 C344 125.4(10) . .
C351 C343 C344 117.4(10) . .
C345 C344 C343 125.4(11) . .
C345 C344 H344 117.3 . .
C343 C344 H344 117.3 . .
C344 C345 C346 117.8(11) . .
C344 C345 H345 121.1 . .
C346 C345 H345 121.1 . .
C347 C346 C350 117.2(10) . .
C347 C346 C345 123.5(10) . .
C350 C346 C345 119.3(10) . .
C346 C347 C348 121.6(11) . .
C346 C347 H347 119.2 . .
C348 C347 H347 119.2 . .
C347 C348 C349 117.3(11) . .
C347 C348 H348 121.3 . .
C349 C348 H348 121.3 . .
N341 C349 C348 120.6(10) . .
N341 C349 C352 113.8(9) . .
C348 C349 C352 125.5(10) . .
N341 C350 C346 121.5(9) . .
N341 C350 C351 117.8(9) . .
C346 C350 C351 120.6(9) . .
N340 C351 C343 122.4(9) . .
N340 C351 C350 118.1(9) . .
C343 C351 C350 119.4(9) . .
N342 C352 C349 120.3(10) . .
N342 C352 H352 119.9 . .
C349 C352 H352 119.9 . .
C354 C353 C358 119.3(9) . .
C354 C353 N342 123.4(9) . .
C358 C353 N342 117.1(8) . .
C355 C354 C353 119.1(10) . .
C355 C354 H354 120.4 . .
C353 C354 H354 120.4 . .
C354 C355 C356 122.1(9) . .
C354 C355 H355 118.9 . .
C356 C355 H355 118.9 . .
C355 C356 C357 118.0(9) . .
C355 C356 C359 122.6(9) . .
C357 C356 C359 119.4(9) . .
C358 C357 C356 119.7(9) . .
C358 C357 H357 120.2 . .
C356 C357 H357 120.2 . .
C357 C358 C353 121.7(10) . .
C357 C358 H358 119.2 . .
C353 C358 H358 119.2 . .
O340 C359 O341 124.7(9) . .
O340 C359 C356 117.7(9) . .
O341 C359 C356 117.5(9) . .
C360 N360 C371 119.0(10) . .
C360 N360 Cd4 126.5(8) . .
C371 N360 Cd4 114.3(7) . .
C369 N361 C370 119.3(15) . .
C369 N361 Cd4 120.5(11) . .
C370 N361 Cd4 120.1(11) . .
C372 N362 C373 120.7(11) . .
C372 N362 Cd4 112.7(10) . .
C373 N362 Cd4 123.1(8) . .
C379 O360 Rh8 118.2(6) . .
C379 O361 Rh7 118.1(6) . .
N360 C360 C361 122.5(12) . .
N360 C360 H360 118.7 . .
C361 C360 H360 118.7 . .
C362 C361 C360 119.1(12) . .
C362 C361 H361 120.5 . .
C360 C361 H361 120.5 . .
C361 C362 C363 119.7(12) . .
C361 C362 H362 120.1 . .
C363 C362 H362 120.1 . .
C362 C363 C371 115.7(11) . .
C362 C363 C364 121.6(12) . .
C371 C363 C364 121.3(12) . .
C365 C364 C363 120.0(15) . .
C365 C364 H364 120.0 . .
C363 C364 H364 120.0 . .
C364 C365 C366 120.9(15) . .
C364 C365 H365 119.6 . .
C366 C365 H365 119.6 . .
C367 C366 C370 117.9(13) . .
C367 C366 C365 123.6(14) . .
C370 C366 C365 118.4(13) . .
C368 C367 C366 118.0(15) . .
C368 C367 H367 121.0 . .
C366 C367 H367 121.0 . .
C369 C368 C367 121.0(15) . .
C369 C368 H368 119.5 . .
C367 C368 H368 119.5 . .
N361 C369 C368 121.3(14) . .
N361 C369 C372 113.6(14) . .
C368 C369 C372 125.0(14) . .
N361 C370 C366 122.4(13) . .
N361 C370 C371 114.9(13) . .
C366 C370 C371 122.4(12) . .
N360 C371 C363 123.9(11) . .
N360 C371 C370 119.1(10) . .
C363 C371 C370 116.5(11) . .
N362 C372 C369 121.8(15) . .
N362 C372 H372 119.1 . .
C369 C372 H372 119.1 . .
C378 C373 C374 119.3(9) . .
C378 C373 N362 122.1(9) . .
C374 C373 N362 117.6(9) . .
C373 C374 C375 119.5(9) . .
C373 C374 H374 120.3 . .
C375 C374 H374 120.3 . .
C376 C375 C374 120.2(10) . .
C376 C375 H375 119.9 . .
C374 C375 H375 119.9 . .
C375 C376 C377 119.5(9) . .
C375 C376 C379 120.4(9) . .
C377 C376 C379 120.1(8) . .
C378 C377 C376 119.6(9) . .
C378 C377 H377 120.2 . .
C376 C377 H377 120.2 . .
C377 C378 C373 121.5(10) . .
C377 C378 H378 119.2 . .
C373 C378 H378 119.2 . .
O360 C379 O361 126.6(9) . .
O360 C379 C376 117.6(8) . .
O361 C379 C376 115.8(8) . .
C37E C67F C37G 123(2) . .
C37E C67F H67F 118.7 . .
C37G C67F H67F 118.7 . .
C37H C37G C37K 117.8(18) . .
C37H C37G C67F 125.7(19) . .
C37K C37G C67F 116.5(18) . .
C37I C37H C37G 119.5(19) . .
C37I C37H H37H 120.3 . .
C37G C37H H37H 120.3 . .
C37J C37I C37H 119(2) . .
C37J C37I H37I 120.3 . .
C37H C37I H37I 120.3 . .
N37B C37J C37I 119(3) . .
N37B C37J C37M 117(3) . .
C37I C37J C37M 124(3) . .
N37B C37K C37G 122(3) . .
N37B C37K H37K 119.1 . .
C37G C37K H37K 119.1 . .
C37K N37B C37J 122(4) . .
C37K N37B Cd4 118(3) . .
C37J N37B Cd4 119(3) . .
B2 B1 B6 60.6(6) . .
B2 B1 B5 108.8(7) . .
B6 B1 B5 60.7(6) . .
B2 B1 B3 60.2(6) . .
B6 B1 B3 107.7(8) . .
B5 B1 B3 106.2(7) . .
B2 B1 B4 107.7(7) . .
B6 B1 B4 108.4(7) . .
B5 B1 B4 59.9(6) . .
B3 B1 B4 58.2(6) . .
B2 B1 H1 121.1 . .
B6 B1 H1 121.1 . .
B5 B1 H1 121.8 . .
B3 B1 H1 123.1 . .
B4 B1 H1 122.3 . .
B1 B2 B3 60.9(6) . .
B1 B2 B6 60.4(6) . .
B3 B2 B6 108.1(8) . .
B1 B2 B11 108.3(8) . .
B3 B2 B11 106.4(8) . .
B6 B2 B11 60.1(6) . .
B1 B2 B7 109.4(8) . .
B3 B2 B7 59.5(6) . .
B6 B2 B7 108.5(8) . .
B11 B2 B7 59.5(6) . .
B1 B2 H2 120.6 . .
B3 B2 H2 122.3 . .
B6 B2 H2 121.4 . .
B11 B2 H2 122.5 . .
B7 B2 H2 121.4 . .
B8 B3 B4 60.9(6) . .
B8 B3 B2 109.5(8) . .
B4 B3 B2 109.9(8) . .
B8 B3 B7 60.7(6) . .
B4 B3 B7 110.6(8) . .
B2 B3 B7 61.1(6) . .
B8 B3 B1 110.1(8) . .
B4 B3 B1 62.2(6) . .
B2 B3 B1 58.9(6) . .
B7 B3 B1 109.2(8) . .
B8 B3 H3 120.6 . .
B4 B3 H3 119.7 . .
B2 B3 H3 121.3 . .
B7 B3 H3 120.5 . .
B1 B3 H3 121.0 . .
B3 B4 B8 59.5(6) . .
B3 B4 B9 107.0(7) . .
B8 B4 B9 59.7(6) . .
B3 B4 B5 106.3(8) . .
B8 B4 B5 107.3(7) . .
B9 B4 B5 60.2(6) . .
B3 B4 B1 59.6(6) . .
B8 B4 B1 106.9(7) . .
B9 B4 B1 106.9(8) . .
B5 B4 B1 58.6(6) . .
B3 B4 H4 122.6 . .
B8 B4 H4 122.1 . .
B9 B4 H4 122.0 . .
B5 B4 H4 122.5 . .
B1 B4 H4 122.7 . .
B1 B5 B6 59.5(6) . .
B1 B5 B10 107.7(7) . .
B6 B5 B10 60.2(6) . .
B1 B5 B9 108.5(7) . .
B6 B5 B9 108.1(7) . .
B10 B5 B9 59.7(6) . .
B1 B5 B4 61.5(6) . .
B6 B5 B4 108.7(7) . .
B10 B5 B4 107.5(7) . .
B9 B5 B4 59.4(6) . .
B1 B5 H5 121.3 . .
B6 B5 H5 121.6 . .
B10 B5 H5 122.2 . .
B9 B5 H5 121.9 . .
B4 B5 H5 121.3 . .
B1 B6 B2 59.1(6) . .
B1 B6 B11 107.4(8) . .
B2 B6 B11 60.2(6) . .
B1 B6 B5 59.8(6) . .
B2 B6 B5 107.0(8) . .
B11 B6 B5 107.5(8) . .
B1 B6 B10 107.9(8) . .
B2 B6 B10 107.8(8) . .
B11 B6 B10 59.8(6) . .
B5 B6 B10 60.1(6) . .
B1 B6 H6 122.1 . .
B2 B6 H6 122.2 . .
B11 B6 H6 121.9 . .
B5 B6 H6 122.1 . .
B10 B6 H6 121.6 . .
B3 B7 B11 106.5(8) . .
B3 B7 B8 59.2(6) . .
B11 B7 B8 106.8(8) . .
B3 B7 B12 106.6(8) . .
B11 B7 B12 59.9(6) . .
B8 B7 B12 59.4(6) . .
B3 B7 B2 59.4(6) . .
B11 B7 B2 59.8(6) . .
B8 B7 B2 106.9(8) . .
B12 B7 B2 107.6(8) . .
B3 B7 H7 122.8 . .
B11 B7 H7 122.3 . .
B8 B7 H7 122.6 . .
B12 B7 H7 122.1 . .
B2 B7 H7 122.0 . .
B3 B8 B12 108.3(8) . .
B3 B8 B9 107.5(8) . .
B12 B8 B9 61.0(6) . .
B3 B8 B4 59.6(6) . .
B12 B8 B4 109.6(8) . .
B9 B8 B4 60.2(6) . .
B3 B8 B7 60.1(6) . .
B12 B8 B7 60.7(6) . .
B9 B8 B7 109.3(8) . .
B4 B8 B7 109.1(8) . .
B3 B8 H8 122.4 . .
B12 B8 H8 120.7 . .
B9 B8 H8 121.3 . .
B4 B8 H8 121.1 . .
B7 B8 H8 120.8 . .
B8 B9 B4 60.0(6) . .
B8 B9 B10 107.3(8) . .
B4 B9 B10 108.6(7) . .
B8 B9 B5 107.6(7) . .
B4 B9 B5 60.4(6) . .
B10 B9 B5 60.1(6) . .
B8 B9 B12 59.5(6) . .
B4 B9 B12 108.3(7) . .
B10 B9 B12 59.9(6) . .
B5 B9 B12 108.0(8) . .
B8 B9 H9 122.3 . .
B4 B9 H9 121.2 . .
B10 B9 H9 121.7 . .
B5 B9 H9 121.7 . .
B12 B9 H9 121.8 . .
B11 B10 B9 107.7(8) . .
B11 B10 B12 59.9(6) . .
B9 B10 B12 60.4(6) . .
B11 B10 B5 107.2(7) . .
B9 B10 B5 60.2(6) . .
B12 B10 B5 108.4(7) . .
B11 B10 B6 59.7(6) . .
B9 B10 B6 108.2(7) . .
B12 B10 B6 108.3(7) . .
B5 B10 B6 59.8(6) . .
B11 B10 H10 122.3 . .
B9 B10 H10 121.5 . .
B12 B10 H10 121.3 . .
B5 B10 H10 121.9 . .
B6 B10 H10 121.7 . .
B7 B11 B6 109.2(8) . .
B7 B11 B10 108.8(8) . .
B6 B11 B10 60.6(6) . .
B7 B11 B2 60.7(6) . .
B6 B11 B2 59.7(6) . .
B10 B11 B2 108.0(8) . .
B7 B11 B12 60.5(6) . .
B6 B11 B12 109.3(8) . .
B10 B11 B12 60.3(6) . .
B2 B11 B12 108.9(8) . .
B7 B11 H11 120.9 . .
B6 B11 H11 121.0 . .
B10 B11 H11 121.5 . .
B2 B11 H11 121.7 . .
B12 B11 H11 121.0 . .
B8 B12 B11 106.9(8) . .
B8 B12 B10 107.2(7) . .
B11 B12 B10 59.8(6) . .
B8 B12 B7 59.9(6) . .
B11 B12 B7 59.6(6) . .
B10 B12 B7 107.7(7) . .
B8 B12 B9 59.5(6) . .
B11 B12 B9 107.1(7) . .
B10 B12 B9 59.7(6) . .
B7 B12 B9 107.6(7) . .
B8 B12 H12 122.3 . .
B11 B12 H12 122.4 . .
B10 B12 H12 122.0 . .
B7 B12 H12 121.8 . .
B9 B12 H12 122.2 . .
B21 B20 B25 60.7(6) . .
B21 B20 B24 107.7(8) . .
B25 B20 B24 59.6(6) . .
B21 B20 B22 60.0(6) . .
B25 B20 B22 108.5(8) . .
B24 B20 B22 107.2(7) . .
B21 B20 B23 107.0(8) . .
B25 B20 B23 108.1(7) . .
B24 B20 B23 60.4(6) . .
B22 B20 B23 58.7(6) . .
B21 B20 H20 121.8 . .
B25 B20 H20 121.2 . .
B24 B20 H20 122.0 . .
B22 B20 H20 122.2 . .
B23 B20 H20 122.3 . .
B20 B21 B22 61.9(6) . .
B20 B21 B30 109.9(8) . .
B22 B21 B30 108.8(8) . .
B20 B21 B26 111.1(8) . .
B22 B21 B26 60.6(6) . .
B30 B21 B26 60.2(6) . .
B20 B21 B25 60.9(6) . .
B22 B21 B25 110.1(8) . .
B30 B21 B25 60.5(6) . .
B26 B21 B25 109.8(8) . .
B20 B21 H21 119.6 . .
B22 B21 H21 120.7 . .
B30 B21 H21 121.4 . .
B26 B21 H21 120.5 . .
B25 B21 H21 120.6 . .
B27 B22 B21 107.4(7) . .
B27 B22 B23 60.9(6) . .
B21 B22 B23 107.4(8) . .
B27 B22 B26 60.4(6) . .
B21 B22 B26 59.8(6) . .
B23 B22 B26 109.4(7) . .
B27 B22 B20 108.9(8) . .
B21 B22 B20 58.1(6) . .
B23 B22 B20 61.1(6) . .
B26 B22 B20 107.4(7) . .
B27 B22 H22 121.2 . .
B21 B22 H22 123.1 . .
B23 B22 H22 120.7 . .
B26 B22 H22 121.4 . .
B20 B22 H22 121.9 . .
B22 B23 B28 107.2(7) . .
B22 B23 B27 59.3(6) . .
B28 B23 B27 59.5(6) . .
B22 B23 B24 107.4(7) . .
B28 B23 B24 60.2(6) . .
B27 B23 B24 107.2(7) . .
B22 B23 B20 60.2(6) . .
B28 B23 B20 107.1(7) . .
B27 B23 B20 107.0(8) . .
B24 B23 B20 59.0(6) . .
B22 B23 H23 122.0 . .
B28 B23 H23 122.0 . .
B27 B23 H23 122.4 . .
B24 B23 H23 122.1 . .
B20 B23 H23 122.4 . .
B25 B24 B20 59.9(6) . .
B25 B24 B29 60.5(6) . .
B20 B24 B29 108.0(8) . .
B25 B24 B28 108.0(7) . .
B20 B24 B28 107.6(7) . .
B29 B24 B28 59.6(6) . .
B25 B24 B23 108.5(8) . .
B20 B24 B23 60.6(6) . .
B29 B24 B23 107.4(7) . .
B28 B24 B23 59.2(6) . .
B25 B24 H24 121.3 . .
B20 B24 H24 121.7 . .
B29 B24 H24 121.9 . .
B28 B24 H24 122.3 . .
B23 B24 H24 121.8 . .
B24 B25 B21 106.6(8) . .
B24 B25 B20 60.5(6) . .
B21 B25 B20 58.4(6) . .
B24 B25 B30 108.0(8) . .
B21 B25 B30 59.7(6) . .
B20 B25 B30 107.2(8) . .
B24 B25 B29 60.5(6) . .
B21 B25 B29 106.9(8) . .
B20 B25 B29 108.5(8) . .
B30 B25 B29 59.7(6) . .
B24 B25 H25 121.6 . .
B21 B25 H25 123.2 . .
B20 B25 H25 121.9 . .
B30 B25 H25 121.9 . .
B29 B25 H25 121.5 . .
B21 B26 B30 59.9(6) . .
B21 B26 B27 106.3(8) . .
B30 B26 B27 107.2(8) . .
B21 B26 B22 59.6(6) . .
B30 B26 B22 107.8(8) . .
B27 B26 B22 59.2(6) . .
B21 B26 B31 107.3(8) . .
B30 B26 B31 60.1(6) . .
B27 B26 B31 59.5(6) . .
B22 B26 B31 107.2(8) . .
B21 B26 H26 122.4 . .
B30 B26 H26 121.7 . .
B27 B26 H26 122.8 . .
B22 B26 H26 122.1 . .
B31 B26 H26 122.1 . .
B22 B27 B28 108.1(8) . .
B22 B27 B31 109.1(8) . .
B28 B27 B31 60.6(6) . .
B22 B27 B26 60.4(6) . .
B28 B27 B26 108.8(8) . .
B31 B27 B26 60.6(6) . .
B22 B27 B23 59.8(6) . .
B28 B27 B23 60.1(6) . .
B31 B27 B23 109.1(8) . .
B26 B27 B23 108.6(8) . .
B22 B27 H27 121.6 . .
B28 B27 H27 121.5 . .
B31 B27 H27 120.7 . .
B26 B27 H27 121.2 . .
B23 B27 H27 121.5 . .
B27 B28 B23 60.3(6) . .
B27 B28 B31 59.7(6) . .
B23 B28 B31 108.6(7) . .
B27 B28 B29 107.8(7) . .
B23 B28 B29 108.9(7) . .
B31 B28 B29 59.9(6) . .
B27 B28 B24 108.2(7) . .
B23 B28 B24 60.6(6) . .
B31 B28 B24 108.0(7) . .
B29 B28 B24 60.0(6) . .
B27 B28 H28 121.9 . .
B23 B28 H28 120.9 . .
B31 B28 H28 121.8 . .
B29 B28 H28 121.6 . .
B24 B28 H28 121.6 . .
B30 B29 B31 60.1(6) . .
B30 B29 B28 107.4(8) . .
B31 B29 B28 60.0(6) . .
B30 B29 B25 59.8(6) . .
B31 B29 B25 108.2(7) . .
B28 B29 B25 107.4(7) . .
B30 B29 B24 106.8(7) . .
B31 B29 B24 108.4(7) . .
B28 B29 B24 60.4(6) . .
B25 B29 B24 59.0(6) . .
B30 B29 H29 122.3 . .
B31 B29 H29 121.2 . .
B28 B29 H29 121.9 . .
B25 B29 H29 122.1 . .
B24 B29 H29 122.1 . .
B21 B30 B26 59.9(6) . .
B21 B30 B29 107.6(8) . .
B26 B30 B29 108.9(8) . .
B21 B30 B25 59.8(6) . .
B26 B30 B25 108.9(8) . .
B29 B30 B25 60.5(6) . .
B21 B30 B31 107.7(8) . .
B26 B30 B31 60.5(6) . .
B29 B30 B31 60.1(6) . .
B25 B30 B31 108.8(8) . .
B21 B30 H30 122.4 . .
B26 B30 H30 121.0 . .
B29 B30 H30 121.5 . .
B25 B30 H30 121.1 . .
B31 B30 H30 121.5 . .
B27 B31 B30 107.0(7) . .
B27 B31 B29 107.8(8) . .
B30 B31 B29 59.9(6) . .
B27 B31 B28 59.7(6) . .
B30 B31 B28 107.2(8) . .
B29 B31 B28 60.1(6) . .
B27 B31 B26 59.9(6) . .
B30 B31 B26 59.4(6) . .
B29 B31 B26 107.8(8) . .
B28 B31 B26 107.5(7) . .
B27 B31 H31 122.1 . .
B30 B31 H31 122.4 . .
B29 B31 H31 121.6 . .
B28 B31 H31 122.1 . .
B26 B31 H31 122.0 . .
B41 B40 B42 60.4(7) . .
B41 B40 B44 108.7(9) . .
B42 B40 B44 107.5(8) . .
B41 B40 B45 60.2(7) . .
B42 B40 B45 107.7(9) . .
B44 B40 B45 60.0(7) . .
B41 B40 B43 108.3(8) . .
B42 B40 B43 58.8(6) . .
B44 B40 B43 60.9(6) . .
B45 B40 B43 108.5(8) . .
B41 B40 H40 121.1 . .
B42 B40 H40 122.5 . .
B44 B40 H40 121.4 . .
B45 B40 H40 121.6 . .
B43 B40 H40 121.6 . .
B40 B41 B45 60.8(7) . .
B40 B41 B42 60.6(7) . .
B45 B41 B42 108.2(9) . .
B40 B41 B50 108.5(9) . .
B45 B41 B50 60.6(7) . .
B42 B41 B50 105.7(8) . .
B40 B41 B46 108.8(9) . .
B45 B41 B46 108.7(8) . .
B42 B41 B46 59.0(6) . .
B50 B41 B46 59.1(6) . .
B40 B41 H41 120.6 . .
B45 B41 H41 120.8 . .
B42 B41 H41 122.8 . .
B50 B41 H41 122.6 . .
B46 B41 H41 121.8 . .
B47 B42 B43 60.8(7) . .
B47 B42 B46 61.2(7) . .
B43 B42 B46 110.8(9) . .
B47 B42 B41 109.8(9) . .
B43 B42 B41 109.5(9) . .
B46 B42 B41 61.3(7) . .
B47 B42 B40 109.8(8) . .
B43 B42 B40 61.6(7) . .
B46 B42 B40 109.5(9) . .
B41 B42 B40 59.0(7) . .
B47 B42 H42 120.5 . .
B43 B42 H42 120.1 . .
B46 B42 H42 120.0 . .
B41 B42 H42 121.3 . .
B40 B42 H42 121.2 . .
B42 B43 B47 59.2(7) . .
B42 B43 B48 106.7(9) . .
B47 B43 B48 60.0(6) . .
B42 B43 B40 59.6(6) . .
B47 B43 B40 107.0(9) . .
B48 B43 B40 106.6(8) . .
B42 B43 B44 106.5(8) . .
B47 B43 B44 107.7(8) . .
B48 B43 B44 60.1(6) . .
B40 B43 B44 58.7(6) . .
B42 B43 H43 122.7 . .
B47 B43 H43 121.9 . .
B48 B43 H43 122.2 . .
B40 B43 H43 122.7 . .
B44 B43 H43 122.3 . .
B40 B44 B45 60.0(7) . .
B40 B44 B48 106.9(8) . .
B45 B44 B48 107.3(8) . .
B40 B44 B49 107.4(8) . .
B45 B44 B49 59.8(6) . .
B48 B44 B49 59.7(6) . .
B40 B44 B43 60.4(6) . .
B45 B44 B43 108.1(8) . .
B48 B44 B43 58.7(6) . .
B49 B44 B43 107.0(8) . .
B40 B44 H44 121.9 . .
B45 B44 H44 121.6 . .
B48 B44 H44 122.7 . .
B49 B44 H44 122.2 . .
B43 B44 H44 122.0 . .
B41 B45 B44 107.7(8) . .
B41 B45 B40 59.0(7) . .
B44 B45 B40 60.0(7) . .
B41 B45 B49 108.2(8) . .
B44 B45 B49 60.8(7) . .
B40 B45 B49 108.2(8) . .
B41 B45 B50 60.0(7) . .
B44 B45 B50 107.8(8) . .
B40 B45 B50 106.6(8) . .
B49 B45 B50 59.7(6) . .
B41 B45 H45 122.0 . .
B44 B45 H45 121.5 . .
B40 B45 H45 122.5 . .
B49 B45 H45 121.2 . .
B50 B45 H45 122.4 . .
B42 B46 B50 106.8(9) . .
B42 B46 B47 58.9(7) . .
B50 B46 B47 106.5(8) . .
B42 B46 B41 59.7(7) . .
B50 B46 B41 59.8(6) . .
B47 B46 B41 106.7(9) . .
B42 B46 B51 106.0(8) . .
B50 B46 B51 59.8(6) . .
B47 B46 B51 58.9(6) . .
B41 B46 B51 107.3(8) . .
B42 B46 H46 122.8 . .
B50 B46 H46 122.2 . .
B47 B46 H46 123.0 . .
B41 B46 H46 122.0 . .
B51 B46 H46 122.6 . .
B42 B47 B51 108.6(9) . .
B42 B47 B43 60.0(7) . .
B51 B47 B43 109.4(8) . .
B42 B47 B48 107.4(8) . .
B51 B47 B48 60.4(6) . .
B43 B47 B48 60.0(6) . .
B42 B47 B46 59.9(7) . .
B51 B47 B46 61.2(7) . .
B43 B47 B46 109.2(8) . .
B48 B47 B46 109.0(8) . .
B42 B47 H47 122.2 . .
B51 B47 H47 120.7 . .
B43 B47 H47 121.0 . .
B48 B47 H47 121.8 . .
B46 B47 H47 120.8 . .
B47 B48 B43 59.9(6) . .
B47 B48 B51 59.6(6) . .
B43 B48 B51 108.7(8) . .
B47 B48 B49 107.9(8) . .
B43 B48 B49 109.4(8) . .
B51 B48 B49 60.5(7) . .
B47 B48 B44 108.5(8) . .
B43 B48 B44 61.2(6) . .
B51 B48 B44 109.0(8) . .
B49 B48 B44 60.3(6) . .
B47 B48 H48 122.1 . .
B43 B48 H48 120.8 . .
B51 B48 H48 121.4 . .
B49 B48 H48 121.3 . .
B44 B48 H48 120.9 . .
B50 B49 B45 60.3(6) . .
B50 B49 B48 106.5(8) . .
B45 B49 B48 107.3(8) . .
B50 B49 B51 59.7(6) . .
B45 B49 B51 108.4(8) . .
B48 B49 B51 59.4(6) . .
B50 B49 B44 107.2(8) . .
B45 B49 B44 59.4(6) . .
B48 B49 B44 60.0(6) . .
B51 B49 B44 107.9(8) . .
B50 B49 H49 122.4 . .
B45 B49 H49 121.7 . .
B48 B49 H49 122.6 . .
B51 B49 H49 121.6 . .
B44 B49 H49 122.0 . .
B46 B50 B49 110.1(9) . .
B46 B50 B41 61.1(7) . .
B49 B50 B41 108.1(9) . .
B46 B50 B51 61.3(6) . .
B49 B50 B51 60.7(6) . .
B41 B50 B51 109.4(9) . .
B46 B50 B45 109.4(9) . .
B49 B50 B45 60.1(7) . .
B41 B50 B45 59.4(7) . .
B51 B50 B45 108.9(9) . .
B46 B50 H50 120.0 . .
B49 B50 H50 121.2 . .
B41 B50 H50 121.6 . .
B51 B50 H50 120.7 . .
B45 B50 H50 121.6 . .
B47 B51 B48 60.0(6) . .
B47 B51 B50 106.6(8) . .
B48 B51 B50 106.9(8) . .
B47 B51 B49 108.0(8) . .
B48 B51 B49 60.1(6) . .
B50 B51 B49 59.6(6) . .
B47 B51 B46 59.9(6) . .
B48 B51 B46 107.7(8) . .
B50 B51 B46 58.9(6) . .
B49 B51 B46 107.4(8) . .
B47 B51 H51 122.0 . .
B48 B51 H51 121.9 . .
B50 B51 H51 122.9 . .
B49 B51 H51 121.7 . .
B46 B51 H51 122.1 . .
B61 B60 B65 60.9(6) . .
B61 B60 B64 108.9(7) . .
B65 B60 B64 60.1(6) . .
B61 B60 B62 59.8(6) . .
B65 B60 B62 108.0(7) . .
B64 B60 B62 107.6(7) . .
B61 B60 B63 107.7(7) . .
B65 B60 B63 108.0(7) . .
B64 B60 B63 60.3(5) . .
B62 B60 B63 59.1(5) . .
B61 B60 H60 121.2 . .
B65 B60 H60 121.3 . .
B64 B60 H60 121.4 . .
B62 B60 H60 122.3 . .
B63 B60 H60 122.1 . .
B60 B61 B62 61.6(6) . .
B60 B61 B70 107.2(7) . .
B62 B61 B70 106.1(7) . .
B60 B61 B65 60.3(6) . .
B62 B61 B65 108.9(7) . .
B70 B61 B65 59.5(6) . .
B60 B61 B66 109.3(7) . .
B62 B61 B66 59.5(6) . .
B70 B61 B66 59.0(5) . .
B65 B61 B66 108.1(7) . .
B60 B61 H61 120.7 . .
B62 B61 H61 121.7 . .
B70 B61 H61 123.4 . .
B65 B61 H61 121.3 . .
B66 B61 H61 121.7 . .
B67 B62 B66 60.6(6) . .
B67 B62 B61 108.8(7) . .
B66 B62 B61 61.0(6) . .
B67 B62 B63 60.2(6) . .
B66 B62 B63 109.0(7) . .
B61 B62 B63 107.9(7) . .
B67 B62 B60 108.3(7) . .
B66 B62 B60 108.0(7) . .
B61 B62 B60 58.6(6) . .
B63 B62 B60 60.6(5) . .
B67 B62 H62 121.2 . .
B66 B62 H62 120.9 . .
B61 B62 H62 121.9 . .
B63 B62 H62 121.3 . .
B60 B62 H62 122.2 . .
B67 B63 B62 59.6(5) . .
B67 B63 B68 59.8(5) . .
B62 B63 B68 107.7(7) . .
B67 B63 B64 107.9(7) . .
B62 B63 B64 107.9(7) . .
B68 B63 B64 60.5(5) . .
B67 B63 B60 107.6(7) . .
B62 B63 B60 60.3(5) . .
B68 B63 B60 107.8(7) . .
B64 B63 B60 59.4(5) . .
B67 B63 H63 122.0 . .
B62 B63 H63 121.8 . .
B68 B63 H63 121.7 . .
B64 B63 H63 121.7 . .
B60 B63 H63 122.0 . .
B65 B64 B60 59.6(6) . .
B65 B64 B69 60.4(6) . .
B60 B64 B69 107.6(7) . .
B65 B64 B63 107.7(7) . .
B60 B64 B63 60.4(5) . .
B69 B64 B63 107.0(7) . .
B65 B64 B68 107.8(7) . .
B60 B64 B68 107.5(7) . .
B69 B64 B68 59.5(5) . .
B63 B64 B68 59.2(5) . .
B65 B64 H64 121.7 . .
B60 B64 H64 121.8 . .
B69 B64 H64 122.1 . .
B63 B64 H64 122.2 . .
B68 B64 H64 122.2 . .
B70 B65 B60 106.4(7) . .
B70 B65 B64 107.1(7) . .
B60 B65 B64 60.4(6) . .
B70 B65 B61 59.9(5) . .
B60 B65 B61 58.8(6) . .
B64 B65 B61 107.5(7) . .
B70 B65 B69 59.6(6) . .
B60 B65 B69 108.1(7) . .
B64 B65 B69 60.2(6) . .
B61 B65 B69 108.0(7) . .
B70 B65 H65 122.7 . .
B60 B65 H65 122.3 . .
B64 B65 H65 121.8 . .
B61 B65 H65 122.1 . .
B69 B65 H65 121.4 . .
B70 B66 B62 106.7(7) . .
B70 B66 B67 106.1(7) . .
B62 B66 B67 59.7(6) . .
B70 B66 B61 59.8(5) . .
B62 B66 B61 59.5(6) . .
B67 B66 B61 107.0(7) . .
B70 B66 B71 59.8(5) . .
B62 B66 B71 107.3(7) . .
B67 B66 B71 59.1(5) . .
B61 B66 B71 107.9(7) . .
B70 B66 H66 122.6 . .
B62 B66 H66 122.3 . .
B67 B66 H66 122.9 . .
B61 B66 H66 121.9 . .
B71 B66 H66 121.9 . .
B71 B67 B62 108.8(7) . .
B71 B67 B68 60.5(6) . .
B62 B67 B68 108.6(7) . .
B71 B67 B63 108.9(7) . .
B62 B67 B63 60.2(6) . .
B68 B67 B63 60.2(5) . .
B71 B67 B66 60.9(6) . .
B62 B67 B66 59.8(6) . .
B68 B67 B66 109.2(7) . .
B63 B67 B66 108.4(7) . .
B71 B67 H67 120.9 . .
B62 B67 H67 121.6 . .
B68 B67 H67 121.1 . .
B63 B67 H67 121.4 . .
B66 B67 H67 121.3 . .
B67 B68 B63 60.0(5) . .
B67 B68 B71 59.5(5) . .
B63 B68 B71 107.8(7) . .
B67 B68 B69 107.5(7) . .
B63 B68 B69 108.1(7) . .
B71 B68 B69 60.1(5) . .
B67 B68 B64 107.9(7) . .
B63 B68 B64 60.3(5) . .
B71 B68 B64 108.0(7) . .
B69 B68 B64 59.9(5) . .
B67 B68 H68 122.1 . .
B63 B68 H68 121.6 . .
B71 B68 H68 121.9 . .
B69 B68 H68 121.8 . .
B64 B68 H68 121.6 . .
B70 B69 B68 106.6(7) . .
B70 B69 B71 59.7(5) . .
B68 B69 B71 59.8(5) . .
B70 B69 B64 106.3(7) . .
B68 B69 B64 60.6(5) . .
B71 B69 B64 108.3(7) . .
B70 B69 B65 59.3(5) . .
B68 B69 B65 107.9(7) . .
B71 B69 B65 108.0(7) . .
B64 B69 B65 59.4(6) . .
B70 B69 H69 123.1 . .
B68 B69 H69 121.9 . .
B71 B69 H69 121.4 . .
B64 B69 H69 122.0 . .
B65 B69 H69 121.9 . .
B66 B70 B65 110.8(7) . .
B66 B70 B69 110.6(7) . .
B65 B70 B69 61.2(6) . .
B66 B70 B61 61.2(6) . .
B65 B70 B61 60.6(5) . .
B69 B70 B61 109.9(7) . .
B66 B70 B71 61.2(6) . .
B65 B70 B71 110.4(7) . .
B69 B70 B71 60.7(6) . .
B61 B70 B71 110.2(7) . .
B66 B70 H70 119.9 . .
B65 B70 H70 120.2 . .
B69 B70 H70 120.4 . .
B61 B70 H70 120.7 . .
B71 B70 H70 120.4 . .
B67 B71 B70 106.2(7) . .
B67 B71 B68 60.0(5) . .
B70 B71 B68 106.7(7) . .
B67 B71 B69 107.9(7) . .
B70 B71 B69 59.6(5) . .
B68 B71 B69 60.1(5) . .
B67 B71 B66 60.1(6) . .
B70 B71 B66 59.0(5) . .
B68 B71 B66 108.1(7) . .
B69 B71 B66 107.9(7) . .
B67 B71 H71 122.1 . .
B70 B71 H71 123.2 . .
B68 B71 H71 121.8 . .
B69 B71 H71 121.6 . .
B66 B71 H71 121.7 . .
B81 B80 B85 61.1(7) . .
B81 B80 B84 109.0(9) . .
B85 B80 B84 60.2(7) . .
B81 B80 B82 60.5(7) . .
B85 B80 B82 108.7(9) . .
B84 B80 B82 107.3(9) . .
B81 B80 B83 108.0(9) . .
B85 B80 B83 108.7(9) . .
B84 B80 B83 60.4(7) . .
B82 B80 B83 58.5(7) . .
B81 B80 H80 120.9 . .
B85 B80 H80 120.8 . .
B84 B80 H80 121.5 . .
B82 B80 H80 122.3 . .
B83 B80 H80 122.0 . .
B80 B81 B90 108.0(9) . .
B80 B81 B82 61.0(7) . .
B90 B81 B82 106.5(9) . .
B80 B81 B85 60.3(7) . .
B90 B81 B85 60.1(7) . .
B82 B81 B85 108.5(9) . .
B80 B81 B86 109.1(9) . .
B90 B81 B86 59.9(7) . .
B82 B81 B86 59.3(7) . .
B85 B81 B86 108.9(9) . .
B80 B81 H81 120.9 . .
B90 B81 H81 122.5 . .
B82 B81 H81 122.1 . .
B85 B81 H81 121.1 . .
B86 B81 H81 121.3 . .
B87 B82 B83 60.6(7) . .
B87 B82 B86 60.9(7) . .
B83 B82 B86 110.1(9) . .
B87 B82 B81 108.9(9) . .
B83 B82 B81 108.9(9) . .
B86 B82 B81 60.7(7) . .
B87 B82 B80 109.2(9) . .
B83 B82 B80 61.6(7) . .
B86 B82 B80 108.2(9) . .
B81 B82 B80 58.5(7) . .
B87 B82 H82 120.8 . .
B83 B82 H82 120.2 . .
B86 B82 H82 120.7 . .
B81 B82 H82 121.9 . .
B80 B82 H82 121.7 . .
B82 B83 B87 59.6(7) . .
B82 B83 B88 107.2(9) . .
B87 B83 B88 59.8(7) . .
B82 B83 B84 107.1(9) . .
B87 B83 B84 107.6(9) . .
B88 B83 B84 60.1(7) . .
B82 B83 B80 59.9(7) . .
B87 B83 B80 107.1(9) . .
B88 B83 B80 106.7(9) . .
B84 B83 B80 58.9(7) . .
B82 B83 H83 122.1 . .
B87 B83 H83 122.0 . .
B88 B83 H83 122.1 . .
B84 B83 H83 122.2 . .
B80 B83 H83 122.6 . .
B85 B84 B80 59.6(7) . .
B85 B84 B88 107.9(9) . .
B80 B84 B88 107.4(9) . .
B85 B84 B89 60.0(7) . .
B80 B84 B89 107.0(9) . .
B88 B84 B89 59.7(7) . .
B85 B84 B83 108.4(9) . .
B80 B84 B83 60.7(7) . .
B88 B84 B83 59.0(7) . .
B89 B84 B83 107.0(8) . .
B85 B84 H84 121.5 . .
B80 B84 H84 122.0 . .
B88 B84 H84 122.2 . .
B89 B84 H84 122.4 . .
B83 B84 H84 121.8 . .
B80 B85 B90 106.3(9) . .
B80 B85 B84 60.2(7) . .
B90 B85 B84 107.3(9) . .
B80 B85 B81 58.6(7) . .
B90 B85 B81 59.6(7) . .
B84 B85 B81 107.1(9) . .
B80 B85 B89 108.0(9) . .
B90 B85 B89 59.3(7) . .
B84 B85 B89 60.5(7) . .
B81 B85 B89 107.3(9) . .
B80 B85 H85 122.4 . .
B90 B85 H85 122.7 . .
B84 B85 H85 121.6 . .
B81 B85 H85 122.6 . .
B89 B85 H85 121.6 . .
B82 B86 B90 106.9(9) . .
B82 B86 B87 59.4(7) . .
B90 B86 B87 106.5(9) . .
B82 B86 B81 60.0(7) . .
B90 B86 B81 59.6(7) . .
B87 B86 B81 107.3(9) . .
B82 B86 B91 107.0(9) . .
B90 B86 B91 59.6(7) . .
B87 B86 B91 59.3(7) . .
B81 B86 B91 107.5(9) . .
B82 B86 H86 122.2 . .
B90 B86 H86 122.6 . .
B87 B86 H86 122.6 . .
B81 B86 H86 121.8 . .
B91 B86 H86 122.2 . .
B82 B87 B91 108.2(9) . .
B82 B87 B88 107.7(9) . .
B91 B87 B88 60.9(7) . .
B82 B87 B83 59.8(7) . .
B91 B87 B83 109.3(9) . .
B88 B87 B83 60.1(7) . .
B82 B87 B86 59.7(7) . .
B91 B87 B86 60.6(7) . .
B88 B87 B86 109.0(9) . .
B83 B87 B86 108.5(9) . .
B82 B87 H87 122.3 . .
B91 B87 H87 120.8 . .
B88 B87 H87 121.3 . .
B83 B87 H87 121.3 . .
B86 B87 H87 121.3 . .
B87 B88 B83 60.0(7) . .
B87 B88 B89 107.6(9) . .
B83 B88 B89 108.9(9) . .
B87 B88 B84 108.4(9) . .
B83 B88 B84 60.9(7) . .
B89 B88 B84 60.3(7) . .
B87 B88 B91 59.5(7) . .
B83 B88 B91 108.1(9) . .
B89 B88 B91 59.9(7) . .
B84 B88 B91 108.2(9) . .
B87 B88 H88 122.0 . .
B83 B88 H88 121.1 . .
B89 B88 H88 121.6 . .
B84 B88 H88 121.1 . .
B91 B88 H88 122.0 . .
B90 B89 B91 59.8(7) . .
B90 B89 B88 107.2(9) . .
B91 B89 B88 60.2(7) . .
B90 B89 B85 60.0(7) . .
B91 B89 B85 108.4(9) . .
B88 B89 B85 107.7(9) . .
B90 B89 B84 107.0(9) . .
B91 B89 B84 108.3(9) . .
B88 B89 B84 60.0(7) . .
B85 B89 B84 59.5(7) . .
B90 B89 H89 122.4 . .
B91 B89 H89 121.3 . .
B88 B89 H89 121.9 . .
B85 B89 H89 121.7 . .
B84 B89 H89 122.1 . .
B89 B90 B81 108.9(9) . .
B89 B90 B91 60.8(7) . .
B81 B90 B91 109.1(9) . .
B89 B90 B86 109.6(9) . .
B81 B90 B86 60.6(7) . .
B91 B90 B86 60.7(7) . .
B89 B90 B85 60.7(7) . .
B81 B90 B85 60.3(7) . .
B91 B90 B85 109.8(9) . .
B86 B90 B85 109.7(9) . .
B89 B90 H90 120.9 . .
B81 B90 H90 121.4 . .
B91 B90 H90 120.8 . .
B86 B90 H90 120.6 . .
B85 B90 H90 120.7 . .
B87 B91 B90 107.2(9) . .
B87 B91 B89 107.8(9) . .
B90 B91 B89 59.5(7) . .
B87 B91 B86 60.1(7) . .
B90 B91 B86 59.7(7) . .
B89 B91 B86 107.9(9) . .
B87 B91 B88 59.6(7) . .
B90 B91 B88 106.7(9) . .
B89 B91 B88 59.9(7) . .
B86 B91 B88 107.5(9) . .
B87 B91 H91 122.0 . .
B90 B91 H91 122.6 . .
B89 B91 H91 121.8 . .
B86 B91 H91 121.7 . .
B88 B91 H91 122.3 . .
B8B B8A B8F 60.6(7) . .
B8B B8A B8C 60.1(7) . .
B8F B8A B8C 108.0(8) . .
B8B B8A B8E 108.8(9) . .
B8F B8A B8E 60.4(7) . .
B8C B8A B8E 107.1(9) . .
B8B B8A B8D 108.1(9) . .
B8F B8A B8D 109.0(9) . .
B8C B8A B8D 58.7(7) . .
B8E B8A B8D 60.7(7) . .
B8B B8A H8A 121.2 . .
B8F B8A H8A 121.0 . .
B8C B8A H8A 122.7 . .
B8E B8A H8A 121.5 . .
B8D B8A H8A 121.6 . .
B8A B8B B8C 60.8(7) . .
B8A B8B B8K 108.5(9) . .
B8C B8B B8K 106.8(9) . .
B8A B8B B8F 60.5(7) . .
B8C B8B B8F 108.5(9) . .
B8K B8B B8F 60.3(7) . .
B8A B8B B8G 109.3(9) . .
B8C B8B B8G 59.6(7) . .
B8K B8B B8G 59.7(7) . .
B8F B8B B8G 108.9(9) . .
B8A B8B H8B 120.6 . .
B8C B8B H8B 122.1 . .
B8K B8B H8B 122.3 . .
B8F B8B H8B 121.0 . .
B8G B8B H8B 121.3 . .
B8H B8C B8D 61.0(7) . .
B8H B8C B8B 109.6(9) . .
B8D B8C B8B 109.5(9) . .
B8H B8C B8G 61.1(7) . .
B8D B8C B8G 110.8(9) . .
B8B B8C B8G 60.9(7) . .
B8H B8C B8A 109.8(9) . .
B8D B8C B8A 61.5(7) . .
B8B B8C B8A 59.0(7) . .
B8G B8C B8A 109.0(9) . .
B8H B8C H8C 120.5 . .
B8D B8C H8C 119.9 . .
B8B B8C H8C 121.5 . .
B8G B8C H8C 120.3 . .
B8A B8C H8C 121.3 . .
B8C B8D B8H 59.3(7) . .
B8C B8D B8I 106.6(8) . .
B8H B8D B8I 59.5(6) . .
B8C B8D B8A 59.8(7) . .
B8H B8D B8A 107.1(8) . .
B8I B8D B8A 106.8(8) . .
B8C B8D B8E 106.6(8) . .
B8H B8D B8E 107.3(8) . .
B8I B8D B8E 60.1(7) . .
B8A B8D B8E 58.9(7) . .
B8C B8D H8D 122.6 . .
B8H B8D H8D 122.2 . .
B8I B8D H8D 122.3 . .
B8A B8D H8D 122.5 . .
B8E B8D H8D 122.3 . .
B8A B8E B8F 59.7(7) . .
B8A B8E B8I 107.3(8) . .
B8F B8E B8I 107.9(8) . .
B8A B8E B8J 107.3(8) . .
B8F B8E B8J 60.1(7) . .
B8I B8E B8J 59.7(6) . .
B8A B8E B8D 60.5(7) . .
B8F B8E B8D 108.3(8) . .
B8I B8E B8D 59.1(6) . .
B8J B8E B8D 107.1(8) . .
B8A B8E H8E 122.0 . .
B8F B8E H8E 121.5 . .
B8I B8E H8E 122.3 . .
B8J B8E H8E 122.2 . .
B8D B8E H8E 121.9 . .
B8A B8F B8B 58.9(7) . .
B8A B8F B8K 106.9(8) . .
B8B B8F B8K 59.8(7) . .
B8A B8F B8E 59.9(7) . .
B8B B8F B8E 107.1(9) . .
B8K B8F B8E 107.6(9) . .
B8A B8F B8J 107.6(8) . .
B8B B8F B8J 107.2(8) . .
B8K B8F B8J 59.5(7) . .
B8E B8F B8J 60.4(7) . .
B8A B8F H8F 122.4 . .
B8B B8F H8F 122.5 . .
B8K B8F H8F 122.2 . .
B8E B8F H8F 121.7 . .
B8J B8F H8F 121.9 . .
B8C B8G B8K 106.8(8) . .
B8C B8G B8L 106.7(8) . .
B8K B8G B8L 60.1(7) . .
B8C B8G B8H 59.0(7) . .
B8K B8G B8H 107.1(9) . .
B8L B8G B8H 59.5(7) . .
B8C B8G B8B 59.5(7) . .
B8K B8G B8B 59.8(7) . .
B8L B8G B8B 107.7(9) . .
B8H B8G B8B 106.8(8) . .
B8C B8G H8G 122.8 . .
B8K B8G H8G 122.1 . .
B8L B8G H8G 122.0 . .
B8H B8G H8G 122.6 . .
B8B B8G H8G 122.0 . .
B8C B8H B8I 107.4(9) . .
B8C B8H B8L 107.8(9) . .
B8I B8H B8L 61.0(7) . .
B8C B8H B8D 59.6(7) . .
B8I B8H B8D 60.2(7) . .
B8L B8H B8D 109.5(9) . .
B8C B8H B8G 59.8(7) . .
B8I B8H B8G 108.8(9) . .
B8L B8H B8G 60.1(7) . .
B8D B8H B8G 108.6(9) . .
B8C B8H H8H 122.5 . .
B8I B8H H8H 121.4 . .
B8L B8H H8H 120.9 . .
B8D B8H H8H 121.1 . .
B8G B8H H8H 121.4 . .
B8H B8I B8D 60.2(7) . .
B8H B8I B8J 107.6(9) . .
B8D B8I B8J 108.9(9) . .
B8H B8I B8L 59.6(7) . .
B8D B8I B8L 108.3(8) . .
B8J B8I B8L 59.8(6) . .
B8H B8I B8E 108.4(9) . .
B8D B8I B8E 60.8(7) . .
B8J B8I B8E 60.3(6) . .
B8L B8I B8E 108.2(8) . .
B8H B8I H8I 122.0 . .
B8D B8I H8I 121.0 . .
B8J B8I H8I 121.6 . .
B8L B8I H8I 122.0 . .
B8E B8I H8I 121.2 . .
B8K B8J B8L 60.0(7) . .
B8K B8J B8I 107.6(8) . .
B8L B8J B8I 60.3(7) . .
B8K B8J B8F 59.9(7) . .
B8L B8J B8F 108.3(8) . .
B8I B8J B8F 107.7(8) . .
B8K B8J B8E 107.3(8) . .
B8L B8J B8E 108.4(8) . .
B8I B8J B8E 60.1(6) . .
B8F B8J B8E 59.5(6) . .
B8K B8J H8J 122.2 . .
B8L B8J H8J 121.2 . .
B8I B8J H8J 121.8 . .
B8F B8J H8J 121.9 . .
B8E B8J H8J 121.9 . .
B8G B8K B8B 60.5(7) . .
B8G B8K B8J 108.8(9) . .
B8B B8K B8J 108.1(8) . .
B8G B8K B8L 60.2(7) . .
B8B B8K B8L 108.4(9) . .
B8J B8K B8L 60.4(7) . .
B8G B8K B8F 109.2(8) . .
B8B B8K B8F 59.9(7) . .
B8J B8K B8F 60.7(7) . .
B8L B8K B8F 109.2(9) . .
B8G B8K H8K 121.0 . .
B8B B8K H8K 121.8 . .
B8J B8K H8K 121.4 . .
B8L B8K H8K 121.3 . .
B8F B8K H8K 120.9 . .
B8H B8L B8K 107.4(9) . .
B8H B8L B8G 60.4(7) . .
B8K B8L B8G 59.7(7) . .
B8H B8L B8J 107.6(8) . .
B8K B8L B8J 59.7(7) . .
B8G B8L B8J 107.8(9) . .
B8H B8L B8I 59.4(6) . .
B8K B8L B8I 107.1(8) . .
B8G B8L B8I 107.7(8) . .
B8J B8L B8I 59.9(7) . .
B8H B8L H8L 121.9 . .
B8K B8L H8L 122.3 . .
B8G B8L H8L 121.6 . .
B8J B8L H8L 121.8 . .
B8I B8L H8L 122.2 . .
B101 B100 B104 108.6(8) . .
B101 B100 B105 60.8(7) . .
B104 B100 B105 60.3(6) . .
B101 B100 B102 60.3(7) . .
B104 B100 B102 107.5(8) . .
B105 B100 B102 108.9(9) . .
B101 B100 B103 107.8(9) . .
B104 B100 B103 60.9(6) . .
B105 B100 B103 109.3(8) . .
B102 B100 B103 58.5(6) . .
B101 B100 H10A 121.3 . .
B104 B100 H10A 121.5 . .
B105 B100 H10A 120.6 . .
B102 B100 H10A 122.3 . .
B103 B100 H10A 121.7 . .
B100 B101 B102 61.0(7) . .
B100 B101 B110 108.2(9) . .
B102 B101 B110 107.3(8) . .
B100 B101 B105 60.5(7) . .
B102 B101 B105 109.1(9) . .
B110 B101 B105 60.2(7) . .
B100 B101 B106 109.2(9) . .
B102 B101 B106 59.7(6) . .
B110 B101 B106 60.0(6) . .
B105 B101 B106 109.2(8) . .
B100 B101 H10B 120.9 . .
B102 B101 H10B 121.6 . .
B110 B101 H10B 122.2 . .
B105 B101 H10B 120.9 . .
B106 B101 H10B 121.2 . .
B103 B102 B107 60.4(7) . .
B103 B102 B101 109.0(9) . .
B107 B102 B101 108.5(8) . .
B103 B102 B106 109.6(8) . .
B107 B102 B106 60.2(6) . .
B101 B102 B106 60.9(7) . .
B103 B102 B100 61.6(7) . .
B107 B102 B100 108.9(9) . .
B101 B102 B100 58.7(7) . .
B106 B102 B100 108.3(8) . .
B103 B102 H10C 120.3 . .
B107 B102 H10C 121.4 . .
B101 B102 H10C 121.8 . .
B106 B102 H10C 121.0 . .
B100 B102 H10C 121.6 . .
B102 B103 B107 60.0(7) . .
B102 B103 B108 107.2(8) . .
B107 B103 B108 59.7(6) . .
B102 B103 B104 106.3(8) . .
B107 B103 B104 107.0(8) . .
B108 B103 B104 59.8(6) . .
B102 B103 B100 59.9(7) . .
B107 B103 B100 107.1(8) . .
B108 B103 B100 106.1(8) . .
B104 B103 B100 58.1(6) . .
B102 B103 H103 122.1 . .
B107 B103 H103 121.9 . .
B108 B103 H103 122.4 . .
B104 B103 H103 122.9 . .
B100 B103 H103 122.9 . .
B100 B104 B105 60.1(6) . .
B100 B104 B108 107.8(8) . .
B105 B104 B108 108.6(8) . .
B100 B104 B109 108.1(8) . .
B105 B104 B109 60.4(6) . .
B108 B104 B109 60.2(6) . .
B100 B104 B103 61.0(6) . .
B105 B104 B103 109.3(8) . .
B108 B104 B103 59.1(6) . .
B109 B104 B103 108.0(8) . .
B100 B104 H10D 121.5 . .
B105 B104 H10D 121.0 . .
B108 B104 H10D 122.0 . .
B109 B104 H10D 121.7 . .
B103 B104 H10D 121.4 . .
B100 B105 B104 59.5(6) . .
B100 B105 B101 58.8(7) . .
B104 B105 B101 106.4(8) . .
B100 B105 B110 106.6(8) . .
B104 B105 B110 106.9(8) . .
B101 B105 B110 59.9(6) . .
B100 B105 B109 107.6(8) . .
B104 B105 B109 60.3(6) . .
B101 B105 B109 107.2(8) . .
B110 B105 B109 59.3(6) . .
B100 B105 H10E 122.5 . .
B104 B105 H10E 122.3 . .
B101 B105 H10E 122.7 . .
B110 B105 H10E 122.4 . .
B109 B105 H10E 121.8 . .
B102 B106 B107 59.6(7) . .
B102 B106 B110 106.8(8) . .
B107 B106 B110 106.9(8) . .
B102 B106 B111 107.5(8) . .
B107 B106 B111 59.9(6) . .
B110 B106 B111 59.6(6) . .
B102 B106 B101 59.5(6) . .
B107 B106 B101 106.9(9) . .
B110 B106 B101 59.5(6) . .
B111 B106 B101 107.3(8) . .
B102 B106 H106 122.3 . .
B107 B106 H106 122.3 . .
B110 B106 H106 122.5 . .
B111 B106 H106 121.9 . .
B101 B106 H106 122.3 . .
B108 B107 B102 107.3(9) . .
B108 B107 B103 60.2(7) . .
B102 B107 B103 59.6(7) . .
B108 B107 B106 108.8(8) . .
B102 B107 B106 60.2(7) . .
B103 B107 B106 108.9(8) . .
B108 B107 B111 60.8(7) . .
B102 B107 B111 108.5(8) . .
B103 B107 B111 109.6(9) . .
B106 B107 B111 60.5(6) . .
B108 B107 H10F 121.6 . .
B102 B107 H10F 122.3 . .
B103 B107 H10F 121.1 . .
B106 B107 H10F 121.1 . .
B111 B107 H10F 120.7 . .
B107 B108 B103 60.1(7) . .
B107 B108 B104 108.5(8) . .
B103 B108 B104 61.2(6) . .
B107 B108 B111 60.1(6) . .
B103 B108 B111 109.0(8) . .
B104 B108 B111 108.2(8) . .
B107 B108 B109 108.2(8) . .
B103 B108 B109 109.5(8) . .
B104 B108 B109 60.0(6) . .
B111 B108 B109 60.0(6) . .
B107 B108 H10G 121.7 . .
B103 B108 H10G 120.6 . .
B104 B108 H10G 121.4 . .
B111 B108 H10G 121.6 . .
B109 B108 H10G 121.4 . .
B110 B109 B104 106.8(8) . .
B110 B109 B105 60.0(6) . .
B104 B109 B105 59.4(6) . .
B110 B109 B111 59.9(6) . .
B104 B109 B111 108.0(8) . .
B105 B109 B111 108.6(8) . .
B110 B109 B108 106.9(8) . .
B104 B109 B108 59.8(6) . .
B105 B109 B108 107.4(8) . .
B111 B109 B108 60.0(6) . .
B110 B109 H109 122.5 . .
B104 B109 H109 122.3 . .
B105 B109 H109 121.7 . .
B111 B109 H109 121.3 . .
B108 B109 H109 122.3 . .
B109 B110 B101 108.3(8) . .
B109 B110 B111 60.8(6) . .
B101 B110 B111 108.8(8) . .
B109 B110 B105 60.6(6) . .
B101 B110 B105 59.9(6) . .
B111 B110 B105 109.8(8) . .
B109 B110 B106 109.2(8) . .
B101 B110 B106 60.6(6) . .
B111 B110 B106 60.4(6) . .
B105 B110 B106 109.4(8) . .
B109 B110 H110 121.2 . .
B101 B110 H110 121.7 . .
B111 B110 H110 120.8 . .
B105 B110 H110 120.8 . .
B106 B110 H110 120.9 . .
B110 B111 B107 106.9(8) . .
B110 B111 B106 60.0(6) . .
B107 B111 B106 59.6(6) . .
B110 B111 B108 106.5(8) . .
B107 B111 B108 59.1(6) . .
B106 B111 B108 106.7(8) . .
B110 B111 B109 59.3(6) . .
B107 B111 B109 107.4(8) . .
B106 B111 B109 107.7(8) . .
B108 B111 B109 60.0(6) . .
B110 B111 H111 122.5 . .
B107 B111 H111 122.4 . .
B106 B111 H111 122.0 . .
B108 B111 H111 122.7 . .
B109 B111 H111 121.8 . .
B121 B120 B125 61.0(6) . .
B121 B120 B122 60.6(6) . .
B125 B120 B122 108.8(8) . .
B121 B120 B124 108.8(8) . .
B125 B120 B124 59.9(6) . .
B122 B120 B124 107.5(8) . .
B121 B120 B123 107.9(8) . .
B125 B120 B123 108.4(8) . .
B122 B120 B123 58.6(6) . .
B124 B120 B123 60.5(6) . .
B121 B120 H12A 121.0 . .
B125 B120 H12A 121.0 . .
B122 B120 H12A 122.0 . .
B124 B120 H12A 121.6 . .
B123 B120 H12A 122.1 . .
B120 B121 B130 107.9(8) . .
B120 B121 B122 60.8(6) . .
B130 B121 B122 107.0(8) . .
B120 B121 B126 109.2(8) . .
B130 B121 B126 60.0(6) . .
B122 B121 B126 59.7(6) . .
B120 B121 B125 60.3(6) . .
B130 B121 B125 59.8(6) . .
B122 B121 B125 108.4(8) . .
B126 B121 B125 108.8(8) . .
B120 B121 H12B 121.0 . .
B130 B121 H12B 122.4 . .
B122 B121 H12B 121.9 . .
B126 B121 H12B 121.1 . .
B125 B121 H12B 121.3 . .
B127 B122 B123 60.1(6) . .
B127 B122 B126 60.8(6) . .
B123 B122 B126 109.6(8) . .
B127 B122 B121 108.3(8) . .
B123 B122 B121 108.8(8) . .
B126 B122 B121 60.3(6) . .
B127 B122 B120 108.7(8) . .
B123 B122 B120 61.6(6) . .
B126 B122 B120 108.0(8) . .
B121 B122 B120 58.7(6) . .
B127 B122 H12C 121.4 . .
B123 B122 H12C 120.4 . .
B126 B122 H12C 121.0 . .
B121 B122 H12C 122.0 . .
B120 B122 H12C 121.7 . .
B127 B123 B122 59.8(6) . .
B127 B123 B128 60.1(6) . .
B122 B123 B128 108.2(8) . .
B127 B123 B120 107.1(8) . .
B122 B123 B120 59.8(6) . .
B128 B123 B120 107.4(8) . .
B127 B123 B124 107.5(8) . .
B122 B123 B124 107.2(8) . .
B128 B123 B124 60.3(6) . .
B120 B123 B124 58.9(6) . .
B127 B123 H123 122.1 . .
B122 B123 H123 121.8 . .
B128 B123 H123 121.5 . .
B120 B123 H123 122.6 . .
B124 B123 H123 122.3 . .
B125 B124 B120 59.8(6) . .
B125 B124 B129 60.5(6) . .
B120 B124 B129 107.8(8) . .
B125 B124 B128 108.5(8) . .
B120 B124 B128 107.4(8) . .
B129 B124 B128 60.0(6) . .
B125 B124 B123 108.3(8) . .
B120 B124 B123 60.5(6) . .
B129 B124 B123 107.1(7) . .
B128 B124 B123 58.7(6) . .
B125 B124 H12D 121.2 . .
B120 B124 H12D 121.8 . .
B129 B124 H12D 121.9 . .
B128 B124 H12D 122.1 . .
B123 B124 H12D 122.1 . .
B120 B125 B130 106.6(8) . .
B120 B125 B124 60.3(6) . .
B130 B125 B124 107.6(8) . .
B120 B125 B121 58.6(6) . .
B130 B125 B121 59.9(6) . .
B124 B125 B121 107.3(8) . .
B120 B125 B129 107.9(8) . .
B130 B125 B129 59.9(6) . .
B124 B125 B129 60.1(6) . .
B121 B125 B129 107.7(8) . .
B120 B125 H12E 122.4 . .
B130 B125 H12E 122.2 . .
B124 B125 H12E 121.7 . .
B121 B125 H12E 122.4 . .
B129 B125 H12E 121.6 . .
B122 B126 B130 107.0(8) . .
B122 B126 B121 60.0(6) . .
B130 B126 B121 59.8(6) . .
B122 B126 B127 59.1(6) . .
B130 B126 B127 106.1(8) . .
B121 B126 B127 106.8(8) . .
B122 B126 B131 106.7(8) . .
B130 B126 B131 59.3(6) . .
B121 B126 B131 107.2(8) . .
B127 B126 B131 59.2(6) . .
B122 B126 H126 122.3 . .
B130 B126 H126 122.5 . .
B121 B126 H126 121.9 . .
B127 B126 H126 123.0 . .
B131 B126 H126 122.4 . .
B122 B127 B123 60.1(6) . .
B122 B127 B131 108.6(8) . .
B123 B127 B131 109.5(8) . .
B122 B127 B128 108.6(8) . .
B123 B127 B128 60.3(6) . .
B131 B127 B128 61.3(6) . .
B122 B127 B126 60.1(6) . .
B123 B127 B126 109.1(8) . .
B131 B127 B126 60.5(6) . .
B128 B127 B126 109.9(8) . .
B122 B127 H12F 121.8 . .
B123 B127 H12F 121.1 . .
B131 B127 H12F 120.8 . .
B128 B127 H12F 120.7 . .
B126 B127 H12F 120.9 . .
B127 B128 B123 59.6(6) . .
B127 B128 B129 107.3(8) . .
B123 B128 B129 108.6(8) . .
B127 B128 B124 107.7(8) . .
B123 B128 B124 61.0(6) . .
B129 B128 B124 59.7(6) . .
B127 B128 B131 59.3(6) . .
B123 B128 B131 107.3(8) . .
B129 B128 B131 59.6(6) . .
B124 B128 B131 107.0(8) . .
B127 B128 H12G 122.3 . .
B123 B128 H12G 121.3 . .
B129 B128 H12G 121.8 . .
B124 B128 H12G 121.8 . .
B131 B128 H12G 122.6 . .
B130 B129 B131 59.3(6) . .
B130 B129 B124 106.7(8) . .
B131 B129 B124 108.1(8) . .
B130 B129 B128 107.3(8) . .
B131 B129 B128 60.4(6) . .
B124 B129 B128 60.3(6) . .
B130 B129 B125 59.5(6) . .
B131 B129 B125 107.4(8) . .
B124 B129 B125 59.4(6) . .
B128 B129 B125 107.8(8) . .
B130 B129 H129 122.7 . .
B131 B129 H129 121.7 . .
B124 B129 H129 122.0 . .
B128 B129 H129 121.5 . .
B125 B129 H129 122.2 . .
B131 B130 B125 109.3(8) . .
B131 B130 B121 108.5(8) . .
B125 B130 B121 60.4(6) . .
B131 B130 B126 60.6(6) . .
B125 B130 B126 109.4(8) . .
B121 B130 B126 60.2(6) . .
B131 B130 B129 60.5(6) . .
B125 B130 B129 60.7(6) . .
B121 B130 B129 108.8(8) . .
B126 B130 B129 109.4(8) . .
B131 B130 H130 121.2 . .
B125 B130 H130 120.8 . .
B121 B130 H130 121.6 . .
B126 B130 H130 120.9 . .
B129 B130 H130 121.0 . .
B127 B131 B130 107.6(8) . .
B127 B131 B129 107.7(8) . .
B130 B131 B129 60.2(6) . .
B127 B131 B126 60.3(6) . .
B130 B131 B126 60.1(6) . .
B129 B131 B126 108.8(8) . .
B127 B131 B128 59.4(6) . .
B130 B131 B128 107.7(8) . .
B129 B131 B128 60.0(6) . .
B126 B131 B128 108.1(8) . .
B127 B131 H131 122.2 . .
B130 B131 H131 121.9 . .
B129 B131 H131 121.4 . .
B126 B131 H131 121.2 . .
B128 B131 H131 122.0 . .
B141 B140 B145 60.5(7) . .
B141 B140 B142 60.5(7) . .
B145 B140 B142 107.9(8) . .
B141 B140 B144 108.6(9) . .
B145 B140 B144 60.1(7) . .
B142 B140 B144 106.9(8) . .
B141 B140 B143 108.2(8) . .
B145 B140 B143 108.3(8) . .
B142 B140 B143 58.7(6) . .
B144 B140 B143 60.3(7) . .
B141 B140 H14A 121.0 . .
B145 B140 H14A 121.4 . .
B142 B140 H14A 122.5 . .
B144 B140 H14A 121.8 . .
B143 B140 H14A 121.9 . .
B140 B141 B142 60.5(7) . .
B140 B141 B145 60.4(7) . .
B142 B141 B145 107.9(9) . .
B140 B141 B150 108.3(9) . .
B142 B141 B150 106.6(9) . .
B145 B141 B150 60.0(7) . .
B140 B141 B146 109.0(9) . .
B142 B141 B146 59.3(6) . .
B145 B141 B146 108.7(9) . .
B150 B141 B146 60.1(7) . .
B140 B141 H14B 120.9 . .
B142 B141 H14B 122.5 . .
B145 B141 H14B 121.4 . .
B150 B141 H14B 122.3 . .
B146 B141 H14B 121.3 . .
B143 B142 B147 60.8(7) . .
B143 B142 B146 110.7(9) . .
B147 B142 B146 61.0(7) . .
B143 B142 B141 109.5(9) . .
B147 B142 B141 109.2(9) . .
B146 B142 B141 60.8(7) . .
B143 B142 B140 61.8(7) . .
B147 B142 B140 109.7(9) . .
B146 B142 B140 109.1(9) . .
B141 B142 B140 59.0(7) . .
B143 B142 H14C 119.9 . .
B147 B142 H14C 120.7 . .
B146 B142 H14C 120.4 . .
B141 B142 H14C 121.6 . .
B140 B142 H14C 121.2 . .
B142 B143 B147 59.6(7) . .
B142 B143 B148 107.0(9) . .
B147 B143 B148 59.6(7) . .
B142 B143 B144 106.7(9) . .
B147 B143 B144 107.3(8) . .
B148 B143 B144 59.9(6) . .
B142 B143 B140 59.5(7) . .
B147 B143 B140 107.0(9) . .
B148 B143 B140 106.8(8) . .
B144 B143 B140 59.1(6) . .
B142 B143 H143 122.4 . .
B147 B143 H143 122.1 . .
B148 B143 H143 122.2 . .
B144 B143 H143 122.4 . .
B140 B143 H143 122.5 . .
B145 B144 B140 59.6(7) . .
B145 B144 B148 107.8(8) . .
B140 B144 B148 107.7(8) . .
B145 B144 B143 108.2(9) . .
B140 B144 B143 60.7(7) . .
B148 B144 B143 59.4(6) . .
B145 B144 B149 60.2(7) . .
B140 B144 B149 107.5(8) . .
B148 B144 B149 59.5(6) . .
B143 B144 B149 107.2(8) . .
B145 B144 H14D 121.6 . .
B140 B144 H14D 121.8 . .
B148 B144 H14D 122.2 . .
B143 B144 H14D 121.7 . .
B149 B144 H14D 122.2 . .
B140 B145 B150 107.2(8) . .
B140 B145 B141 59.0(7) . .
B150 B145 B141 60.1(7) . .
B140 B145 B144 60.3(7) . .
B150 B145 B144 107.9(8) . .
B141 B145 B144 107.6(8) . .
B140 B145 B149 108.5(8) . .
B150 B145 B149 59.4(6) . .
B141 B145 B149 107.7(8) . .
B144 B145 B149 60.8(7) . .
B140 B145 H14E 122.0 . .
B150 B145 H14E 122.2 . .
B141 B145 H14E 122.2 . .
B144 B145 H14E 121.4 . .
B149 B145 H14E 121.4 . .
B142 B146 B150 106.7(8) . .
B142 B146 B147 59.4(7) . .
B150 B146 B147 106.4(9) . .
B142 B146 B141 59.9(7) . .
B150 B146 B141 59.6(6) . .
B147 B146 B141 107.2(9) . .
B142 B146 B151 106.7(9) . .
B150 B146 B151 59.6(7) . .
B147 B146 B151 59.1(7) . .
B141 B146 B151 107.4(8) . .
B142 B146 H146 122.5 . .
B150 B146 H146 122.6 . .
B147 B146 H146 122.6 . .
B141 B146 H146 121.8 . .
B151 B146 H146 122.4 . .
B142 B147 B151 107.9(9) . .
B142 B147 B148 107.4(8) . .
B151 B147 B148 61.2(7) . .
B142 B147 B143 59.6(7) . .
B151 B147 B143 109.6(9) . .
B148 B147 B143 60.2(7) . .
B142 B147 B146 59.6(7) . .
B151 B147 B146 60.6(7) . .
B148 B147 B146 109.2(9) . .
B143 B147 B146 108.5(9) . .
B142 B147 H14F 122.7 . .
B151 B147 H14F 120.7 . .
B148 B147 H14F 121.2 . .
B143 B147 H14F 121.2 . .
B146 B147 H14F 121.2 . .
B147 B148 B143 60.1(7) . .
B147 B148 B149 107.5(9) . .
B143 B148 B149 109.4(9) . .
B147 B148 B144 108.3(9) . .
B143 B148 B144 60.7(7) . .
B149 B148 B144 60.9(7) . .
B147 B148 B151 59.3(7) . .
B143 B148 B151 108.0(9) . .
B149 B148 B151 59.6(7) . .
B144 B148 B151 108.2(9) . .
B147 B148 H14G 122.2 . .
B143 B148 H14G 121.0 . .
B149 B148 H14G 121.3 . .
B144 B148 H14G 121.0 . .
B151 B148 H14G 122.3 . .
B150 B149 B151 60.1(7) . .
B150 B149 B148 107.6(8) . .
B151 B149 B148 60.5(7) . .
B150 B149 B145 59.5(7) . .
B151 B149 B145 107.8(8) . .
B148 B149 B145 106.9(8) . .
B150 B149 B144 106.6(8) . .
B151 B149 B144 107.9(8) . .
B148 B149 B144 59.6(6) . .
B145 B149 B144 59.0(6) . .
B150 B149 H149 122.3 . .
B151 B149 H149 121.3 . .
B148 B149 H149 121.9 . .
B145 B149 H149 122.5 . .
B144 B149 H149 122.5 . .
B149 B150 B145 61.1(7) . .
B149 B150 B141 109.0(9) . .
B145 B150 B141 60.0(7) . .
B149 B150 B151 60.3(7) . .
B145 B150 B151 109.2(9) . .
B141 B150 B151 108.6(9) . .
B149 B150 B146 109.2(9) . .
B145 B150 B146 109.0(9) . .
B141 B150 B146 60.4(7) . .
B151 B150 B146 60.4(7) . .
B149 B150 H150 120.8 . .
B145 B150 H150 120.9 . .
B141 B150 H150 121.5 . .
B151 B150 H150 121.2 . .
B146 B150 H150 121.1 . .
B147 B151 B150 107.6(9) . .
B147 B151 B149 108.0(8) . .
B150 B151 B149 59.6(7) . .
B147 B151 B146 60.3(7) . .
B150 B151 B146 60.0(7) . .
B149 B151 B146 108.3(8) . .
B147 B151 B148 59.6(7) . .
B150 B151 B148 106.9(8) . .
B149 B151 B148 59.9(7) . .
B146 B151 B148 107.7(8) . .
B147 B151 H151 121.8 . .
B150 B151 H151 122.4 . .
B149 B151 H151 121.6 . .
B146 B151 H151 121.4 . .
B148 B151 H151 122.4 . .
B161 B160 B165 60.8(7) . .
B161 B160 B164 108.7(9) . .
B165 B160 B164 60.2(7) . .
B161 B160 B162 60.4(7) . .
B165 B160 B162 108.4(9) . .
B164 B160 B162 107.2(9) . .
B161 B160 B163 107.8(9) . .
B165 B160 B163 108.5(9) . .
B164 B160 B163 60.4(7) . .
B162 B160 B163 58.5(7) . .
B161 B160 H16A 121.1 . .
B165 B160 H16A 121.1 . .
B164 B160 H16A 121.6 . .
B162 B160 H16A 122.4 . .
B163 B160 H16A 122.1 . .
B160 B161 B162 60.9(7) . .
B160 B161 B170 108.2(9) . .
B162 B161 B170 106.7(9) . .
B160 B161 B165 60.4(7) . .
B162 B161 B165 108.5(9) . .
B170 B161 B165 60.1(7) . .
B160 B161 B166 109.4(9) . .
B162 B161 B166 59.6(7) . .
B170 B161 B166 59.7(7) . .
B165 B161 B166 108.8(9) . .
B160 B161 H16B 120.7 . .
B162 B161 H16B 122.0 . .
B170 B161 H16B 122.5 . .
B165 B161 H16B 121.1 . .
B166 B161 H16B 121.2 . .
B163 B162 B167 60.5(7) . .
B163 B162 B166 109.9(9) . .
B167 B162 B166 60.8(7) . .
B163 B162 B161 108.9(9) . .
B167 B162 B161 108.8(9) . .
B166 B162 B161 60.7(7) . .
B163 B162 B160 61.7(7) . .
B167 B162 B160 109.3(9) . .
B166 B162 B160 108.4(9) . .
B161 B162 B160 58.6(7) . .
B163 B162 H16C 120.3 . .
B167 B162 H16C 121.0 . .
B166 B162 H16C 120.8 . .
B161 B162 H16C 121.9 . .
B160 B162 H16C 121.5 . .
B162 B163 B167 59.8(7) . .
B162 B163 B168 107.5(9) . .
B167 B163 B168 59.8(7) . .
B162 B163 B164 107.0(9) . .
B167 B163 B164 107.6(9) . .
B168 B163 B164 60.2(7) . .
B162 B163 B160 59.8(7) . .
B167 B163 B160 107.2(9) . .
B168 B163 B160 107.0(9) . .
B164 B163 B160 58.9(7) . .
B162 B163 H163 122.1 . .
B167 B163 H163 121.9 . .
B168 B163 H163 121.9 . .
B164 B163 H163 122.3 . .
B160 B163 H163 122.5 . .
B165 B164 B160 59.6(7) . .
B165 B164 B169 60.3(7) . .
B160 B164 B169 107.5(9) . .
B165 B164 B168 108.0(9) . .
B160 B164 B168 107.6(9) . .
B169 B164 B168 59.6(7) . .
B165 B164 B163 108.3(9) . .
B160 B164 B163 60.8(7) . .
B169 B164 B163 107.0(9) . .
B168 B164 B163 59.0(7) . .
B165 B164 H16D 121.4 . .
B160 B164 H16D 121.8 . .
B169 B164 H16D 122.2 . .
B168 B164 H16D 122.2 . .
B163 B164 H16D 121.9 . .
B160 B165 B161 58.8(7) . .
B160 B165 B170 106.8(9) . .
B161 B165 B170 59.9(7) . .
B160 B165 B164 60.2(7) . .
B161 B165 B164 107.2(9) . .
B170 B165 B164 107.4(9) . .
B160 B165 B169 107.9(9) . .
B161 B165 B169 107.5(9) . .
B170 B165 B169 59.5(7) . .
B164 B165 B169 60.2(7) . .
B160 B165 H16E 122.3 . .
B161 B165 H16E 122.4 . .
B170 B165 H16E 122.4 . .
B164 B165 H16E 121.8 . .
B169 B165 H16E 121.7 . .
B162 B166 B170 106.8(9) . .
B162 B166 B167 59.3(7) . .
B170 B166 B167 106.5(9) . .
B162 B166 B161 59.7(7) . .
B170 B166 B161 59.7(7) . .
B167 B166 B161 106.9(9) . .
B162 B166 B171 106.8(9) . .
B170 B166 B171 59.7(7) . .
B167 B166 B171 59.3(7) . .
B161 B166 B171 107.5(9) . .
B162 B166 H166 122.5 . .
B170 B166 H166 122.5 . .
B167 B166 H166 122.7 . .
B161 B166 H166 122.0 . .
B171 B166 H166 122.2 . .
B162 B167 B168 107.8(9) . .
B162 B167 B171 108.4(9) . .
B168 B167 B171 60.9(7) . .
B162 B167 B163 59.7(7) . .
B168 B167 B163 60.2(7) . .
B171 B167 B163 109.4(9) . .
B162 B167 B166 60.0(7) . .
B168 B167 B166 109.1(9) . .
B171 B167 B166 60.6(7) . .
B163 B167 B166 108.7(9) . .
B162 B167 H16F 122.2 . .
B168 B167 H16F 121.3 . .
B171 B167 H16F 120.8 . .
B163 B167 H16F 121.2 . .
B166 B167 H16F 121.1 . .
B167 B168 B163 60.0(7) . .
B167 B168 B169 107.6(9) . .
B163 B168 B169 108.8(9) . .
B167 B168 B171 59.6(7) . .
B163 B168 B171 108.1(9) . .
B169 B168 B171 59.9(7) . .
B167 B168 B164 108.2(9) . .
B163 B168 B164 60.8(7) . .
B169 B168 B164 60.1(7) . .
B171 B168 B164 108.0(9) . .
B167 B168 H16G 122.1 . .
B163 B168 H16G 121.1 . .
B169 B168 H16G 121.6 . .
B171 B168 H16G 121.9 . .
B164 B168 H16G 121.4 . .
B170 B169 B168 107.4(9) . .
B170 B169 B171 59.8(7) . .
B168 B169 B171 60.3(7) . .
B170 B169 B164 107.0(9) . .
B168 B169 B164 60.3(7) . .
B171 B169 B164 108.5(9) . .
B170 B169 B165 59.7(7) . .
B168 B169 B165 107.8(9) . .
B171 B169 B165 108.3(9) . .
B164 B169 B165 59.4(7) . .
B170 B169 H169 122.5 . .
B168 B169 H169 121.7 . .
B171 B169 H169 121.2 . .
B164 B169 H169 121.9 . .
B165 B169 H169 121.9 . .
B169 B170 B166 109.4(9) . .
B169 B170 B161 108.6(9) . .
B166 B170 B161 60.6(7) . .
B169 B170 B171 60.5(7) . .
B166 B170 B171 60.7(7) . .
B161 B170 B171 109.0(9) . .
B169 B170 B165 60.8(7) . .
B166 B170 B165 109.5(9) . .
B161 B170 B165 60.0(7) . .
B171 B170 B165 109.6(9) . .
B169 B170 H170 121.1 . .
B166 B170 H170 120.7 . .
B161 B170 H170 121.5 . .
B171 B170 H170 120.9 . .
B165 B170 H170 120.8 . .
B167 B171 B170 107.1(9) . .
B167 B171 B169 107.5(9) . .
B170 B171 B169 59.7(7) . .
B167 B171 B166 60.1(7) . .
B170 B171 B166 59.6(7) . .
B169 B171 B166 107.9(9) . .
B167 B171 B168 59.5(7) . .
B170 B171 B168 106.9(9) . .
B169 B171 B168 59.8(7) . .
B166 B171 B168 107.6(9) . .
B167 B171 H171 122.1 . .
B170 B171 H171 122.5 . .
B169 B171 H171 121.8 . .
B166 B171 H171 121.7 . .
B168 B171 H171 122.3 . .
B16B B16A B16F 60.8(7) . .
B16B B16A B16C 60.7(7) . .
B16F B16A B16C 108.7(9) . .
B16B B16A B16E 108.7(9) . .
B16F B16A B16E 60.1(7) . .
B16C B16A B16E 107.2(9) . .
B16B B16A B16D 108.1(9) . .
B16F B16A B16D 108.5(9) . .
B16C B16A B16D 58.6(7) . .
B16E B16A B16D 60.3(7) . .
B16B B16A H16H 120.9 . .
B16F B16A H16H 121.0 . .
B16C B16A H16H 122.2 . .
B16E B16A H16H 121.8 . .
B16D B16A H16H 122.1 . .
B16A B16B B16K 108.3(9) . .
B16A B16B B16F 60.4(7) . .
B16K B16B B16F 60.2(7) . .
B16A B16B B16C 60.7(7) . .
B16K B16B B16C 106.9(9) . .
B16F B16B B16C 108.4(9) . .
B16A B16B B16G 109.1(9) . .
B16K B16B B16G 59.9(7) . .
B16F B16B B16G 108.8(9) . .
B16C B16B B16G 59.5(7) . .
B16A B16B H16I 120.8 . .
B16K B16B H16I 122.2 . .
B16F B16B H16I 121.1 . .
B16C B16B H16I 122.1 . .
B16G B16B H16I 121.3 . .
B16H B16C B16D 60.5(7) . .
B16H B16C B16G 60.6(7) . .
B16D B16C B16G 109.8(9) . .
B16H B16C B16B 108.5(9) . .
B16D B16C B16B 108.9(9) . .
B16G B16C B16B 60.5(7) . .
B16H B16C B16A 109.2(9) . .
B16D B16C B16A 61.8(7) . .
B16G B16C B16A 108.2(9) . .
B16B B16C B16A 58.5(7) . .
B16H B16C H16J 121.1 . .
B16D B16C H16J 120.2 . .
B16G B16C H16J 121.0 . .
B16B B16C H16J 122.0 . .
B16A B16C H16J 121.5 . .
B16C B16D B16H 59.6(7) . .
B16C B16D B16I 107.2(9) . .
B16H B16D B16I 59.7(7) . .
B16C B16D B16E 107.0(9) . .
B16H B16D B16E 107.3(9) . .
B16I B16D B16E 59.9(7) . .
B16C B16D B16A 59.6(7) . .
B16H B16D B16A 106.8(9) . .
B16I B16D B16A 106.6(9) . .
B16E B16D B16A 59.0(7) . .
B16C B16D H16K 122.2 . .
B16H B16D H16K 122.2 . .
B16I B16D H16K 122.2 . .
B16E B16D H16K 122.3 . .
B16A B16D H16K 122.8 . .
B16F B16E B16A 59.5(7) . .
B16F B16E B16I 107.9(9) . .
B16A B16E B16I 107.4(9) . .
B16F B16E B16J 60.2(7) . .
B16A B16E B16J 107.3(9) . .
B16I B16E B16J 59.7(7) . .
B16F B16E B16D 108.3(9) . .
B16A B16E B16D 60.7(7) . .
B16I B16E B16D 59.1(7) . .
B16J B16E B16D 107.3(9) . .
B16F B16E H16L 121.6 . .
B16A B16E H16L 122.0 . .
B16I B16E H16L 122.3 . .
B16J B16E H16L 122.1 . .
B16D B16E H16L 121.7 . .
B16A B16F B16B 58.7(7) . .
B16A B16F B16K 106.8(9) . .
B16B B16F B16K 59.9(7) . .
B16A B16F B16E 60.4(7) . .
B16B B16F B16E 107.3(9) . .
B16K B16F B16E 107.5(9) . .
B16A B16F B16J 108.3(9) . .
B16B B16F B16J 107.5(9) . .
B16K B16F B16J 59.4(7) . .
B16E B16F B16J 60.5(7) . .
B16A B16F H16M 122.1 . .
B16B B16F H16M 122.4 . .
B16K B16F H16M 122.5 . .
B16E B16F H16M 121.6 . .
B16J B16F H16M 121.6 . .
B16C B16G B16K 107.1(9) . .
B16C B16G B16H 59.3(7) . .
B16K B16G B16H 106.7(9) . .
B16C B16G B16B 60.0(7) . .
B16K B16G B16B 59.7(7) . .
B16H B16G B16B 107.1(9) . .
B16C B16G B16L 107.1(9) . .
B16K B16G B16L 59.7(7) . .
B16H B16G B16L 59.5(7) . .
B16B B16G B16L 107.6(9) . .
B16C B16G H16N 122.2 . .
B16K B16G H16N 122.4 . .
B16H B16G H16N 122.6 . .
B16B B16G H16N 121.9 . .
B16L B16G H16N 122.1 . .
B16C B16H B16I 107.9(9) . .
B16C B16H B16L 108.7(9) . .
B16I B16H B16L 60.9(7) . .
B16C B16H B16D 59.8(7) . .
B16I B16H B16D 60.3(7) . .
B16L B16H B16D 109.6(9) . .
B16C B16H B16G 60.1(7) . .
B16I B16H B16G 109.1(9) . .
B16L B16H B16G 60.6(7) . .
B16D B16H B16G 108.9(9) . .
B16C B16H H16O 122.0 . .
B16I B16H H16O 121.4 . .
B16L B16H H16O 120.6 . .
B16D B16H H16O 121.1 . .
B16G B16H H16O 121.1 . .
B16H B16I B16D 60.0(7) . .
B16H B16I B16J 107.8(9) . .
B16D B16I B16J 109.3(9) . .
B16H B16I B16E 108.4(9) . .
B16D B16I B16E 61.0(7) . .
B16J B16I B16E 60.4(7) . .
B16H B16I B16L 59.7(7) . .
B16D B16I B16L 108.4(9) . .
B16J B16I B16L 59.9(7) . .
B16E B16I B16L 108.4(9) . .
B16H B16I H16P 122.0 . .
B16D B16I H16P 120.9 . .
B16J B16I H16P 121.4 . .
B16E B16I H16P 121.1 . .
B16L B16I H16P 121.8 . .
B16K B16J B16L 59.9(7) . .
B16K B16J B16I 107.2(9) . .
B16L B16J B16I 60.1(7) . .
B16K B16J B16F 59.8(7) . .
B16L B16J B16F 108.1(9) . .
B16I B16J B16F 107.3(9) . .
B16K B16J B16E 106.9(9) . .
B16L B16J B16E 108.1(9) . .
B16I B16J B16E 59.8(7) . .
B16F B16J B16E 59.3(7) . .
B16K B16J H16Q 122.4 . .
B16L B16J H16Q 121.3 . .
B16I B16J H16Q 122.1 . .
B16F B16J H16Q 122.0 . .
B16E B16J H16Q 122.2 . .
B16J B16K B16B 108.7(9) . .
B16J B16K B16L 60.5(7) . .
B16B B16K B16L 108.8(9) . .
B16J B16K B16G 109.3(9) . .
B16B B16K B16G 60.5(7) . .
B16L B16K B16G 60.5(7) . .
B16J B16K B16F 60.8(7) . .
B16B B16K B16F 60.0(7) . .
B16L B16K B16F 109.4(9) . .
B16G B16K B16F 109.2(9) . .
B16J B16K H16R 121.0 . .
B16B B16K H16R 121.5 . .
B16L B16K H16R 121.0 . .
B16G B16K H16R 120.9 . .
B16F B16K H16R 120.9 . .
B16H B16L B16K 107.1(9) . .
B16H B16L B16J 107.7(9) . .
B16K B16L B16J 59.6(7) . .
B16H B16L B16G 59.9(7) . .
B16K B16L B16G 59.8(7) . .
B16J B16L B16G 108.0(9) . .
B16H B16L B16I 59.5(7) . .
B16K B16L B16I 106.8(9) . .
B16J B16L B16I 60.0(7) . .
B16G B16L B16I 107.4(9) . .
B16H B16L H16S 122.1 . .
B16K B16L H16S 122.5 . .
B16J B16L H16S 121.7 . .
B16G B16L H16S 121.7 . .
B16I B16L H16S 122.3 . .
B181 B180 B185 60.9(7) . .
B181 B180 B184 109.3(9) . .
B185 B180 B184 60.5(7) . .
B181 B180 B182 60.4(7) . .
B185 B180 B182 108.4(9) . .
B184 B180 B182 107.4(9) . .
B181 B180 B183 108.4(9) . .
B185 B180 B183 109.0(9) . .
B184 B180 B183 60.6(7) . .
B182 B180 B183 58.7(7) . .
B181 B180 H180 120.8 . .
B185 B180 H180 120.8 . .
B184 B180 H180 121.3 . .
B182 B180 H180 122.5 . .
B183 B180 H180 121.7 . .
B180 B181 B182 61.0(7) . .
B180 B181 B185 60.1(7) . .
B182 B181 B185 108.3(9) . .
B180 B181 B190 107.8(9) . .
B182 B181 B190 106.3(9) . .
B185 B181 B190 60.1(7) . .
B180 B181 B186 108.9(9) . .
B182 B181 B186 59.3(7) . .
B185 B181 B186 108.4(9) . .
B190 B181 B186 59.4(7) . .
B180 B181 H181 120.9 . .
B182 B181 H181 122.2 . .
B185 B181 H181 121.3 . .
B190 B181 H181 122.7 . .
B186 B181 H181 121.7 . .
B187 B182 B183 60.8(7) . .
B187 B182 B186 60.9(7) . .
B183 B182 B186 110.3(9) . .
B187 B182 B181 109.2(9) . .
B183 B182 B181 108.9(9) . .
B186 B182 B181 60.9(7) . .
B187 B182 B180 108.9(9) . .
B183 B182 B180 61.1(7) . .
B186 B182 B180 108.2(9) . .
B181 B182 B180 58.6(7) . .
B187 B182 H182 120.8 . .
B183 B182 H182 120.3 . .
B186 B182 H182 120.6 . .
B181 B182 H182 121.7 . .
B180 B182 H182 122.0 . .
B182 B183 B188 106.8(9) . .
B182 B183 B187 59.4(7) . .
B188 B183 B187 59.3(7) . .
B182 B183 B180 60.2(7) . .
B188 B183 B180 106.8(9) . .
B187 B183 B180 107.1(9) . .
B182 B183 B184 107.3(9) . .
B188 B183 B184 60.1(7) . .
B187 B183 B184 107.3(9) . .
B180 B183 B184 59.0(7) . .
B182 B183 H183 122.1 . .
B188 B183 H183 122.4 . .
B187 B183 H183 122.4 . .
B180 B183 H183 122.4 . .
B184 B183 H183 122.1 . .
B180 B184 B185 59.4(7) . .
B180 B184 B188 107.0(9) . .
B185 B184 B188 107.8(9) . .
B180 B184 B189 106.8(9) . .
B185 B184 B189 60.1(7) . .
B188 B184 B189 59.6(7) . .
B180 B184 B183 60.4(7) . .
B185 B184 B183 108.0(9) . .
B188 B184 B183 59.0(7) . .
B189 B184 B183 106.8(9) . .
B180 B184 H184 122.3 . .
B185 B184 H184 121.6 . .
B188 B184 H184 122.3 . .
B189 B184 H184 122.4 . .
B183 B184 H184 122.1 . .
B180 B185 B181 58.9(7) . .
B180 B185 B190 106.8(9) . .
B181 B185 B190 60.0(7) . .
B180 B185 B184 60.2(7) . .
B181 B185 B184 107.5(9) . .
B190 B185 B184 107.5(9) . .
B180 B185 B189 107.5(9) . .
B181 B185 B189 107.3(9) . .
B190 B185 B189 59.2(7) . .
B184 B185 B189 60.2(7) . .
B180 B185 H185 122.4 . .
B181 B185 H185 122.3 . .
B190 B185 H185 122.3 . .
B184 B185 H185 121.6 . .
B189 B185 H185 122.1 . .
B182 B186 B190 107.2(9) . .
B182 B186 B187 59.3(7) . .
B190 B186 B187 106.7(9) . .
B182 B186 B181 59.8(7) . .
B190 B186 B181 60.0(7) . .
B187 B186 B181 107.0(9) . .
B182 B186 B191 106.8(9) . .
B190 B186 B191 59.9(7) . .
B187 B186 B191 59.1(7) . .
B181 B186 B191 107.8(9) . .
B182 B186 H186 122.4 . .
B190 B186 H186 122.1 . .
B187 B186 H186 122.8 . .
B181 B186 H186 121.7 . .
B191 B186 H186 122.1 . .
B182 B187 B188 107.8(9) . .
B182 B187 B191 108.6(9) . .
B188 B187 B191 61.0(7) . .
B182 B187 B183 59.8(7) . .
B188 B187 B183 60.2(7) . .
B191 B187 B183 109.5(9) . .
B182 B187 B186 59.8(7) . .
B188 B187 B186 109.2(9) . .
B191 B187 B186 60.7(7) . .
B183 B187 B186 108.6(9) . .
B182 B187 H187 122.1 . .
B188 B187 H187 121.3 . .
B191 B187 H187 120.6 . .
B183 B187 H187 121.3 . .
B186 B187 H187 121.2 . .
B187 B188 B183 60.5(7) . .
B187 B188 B189 107.4(9) . .
B183 B188 B189 108.8(9) . .
B187 B188 B191 59.7(7) . .
B183 B188 B191 108.7(9) . .
B189 B188 B191 59.6(7) . .
B187 B188 B184 108.9(9) . .
B183 B188 B184 60.9(7) . .
B189 B188 B184 60.2(7) . .
B191 B188 B184 108.5(9) . .
B187 B188 H188 121.8 . .
B183 B188 H188 120.8 . .
B189 B188 H188 122.0 . .
B191 B188 H188 121.7 . .
B184 B188 H188 121.0 . .
B190 B189 B191 60.4(7) . .
B190 B189 B188 107.9(9) . .
B191 B189 B188 60.3(7) . .
B190 B189 B185 60.1(7) . .
B191 B189 B185 109.1(9) . .
B188 B189 B185 108.0(9) . .
B190 B189 B184 107.9(9) . .
B191 B189 B184 109.0(9) . .
B188 B189 B184 60.2(7) . .
B185 B189 B184 59.8(7) . .
B190 B189 H189 121.8 . .
B191 B189 H189 120.8 . .
B188 B189 H189 121.8 . .
B185 B189 H189 121.5 . .
B184 B189 H189 121.6 . .
B189 B190 B186 108.8(9) . .
B189 B190 B191 60.1(7) . .
B186 B190 B191 60.7(7) . .
B189 B190 B181 108.2(9) . .
B186 B190 B181 60.6(7) . .
B191 B190 B181 108.9(9) . .
B189 B190 B185 60.6(7) . .
B186 B190 B185 109.3(9) . .
B191 B190 B185 109.2(9) . .
B181 B190 B185 59.9(7) . .
B189 B190 H190 121.5 . .
B186 B190 H190 120.8 . .
B191 B190 H190 121.0 . .
B181 B190 H190 121.5 . .
B185 B190 H190 121.0 . .
B187 B191 B189 107.4(9) . .
B187 B191 B190 107.0(9) . .
B189 B191 B190 59.6(7) . .
B187 B191 B188 59.3(7) . .
B189 B191 B188 60.0(7) . .
B190 B191 B188 107.0(9) . .
B187 B191 B186 60.1(7) . .
B189 B191 B186 107.4(9) . .
B190 B191 B186 59.4(7) . .
B188 B191 B186 107.3(9) . .
B187 B191 H191 122.2 . .
B189 B191 H191 121.9 . .
B190 B191 H191 122.5 . .
B188 B191 H191 122.2 . .
B186 B191 H191 122.0 . .
B18B B18A B18F 60.7(7) . .
B18B B18A B18E 108.7(9) . .
B18F B18A B18E 60.2(7) . .
B18B B18A B18C 60.3(7) . .
B18F B18A B18C 108.2(9) . .
B18E B18A B18C 107.1(9) . .
B18B B18A B18D 107.9(9) . .
B18F B18A B18D 108.6(9) . .
B18E B18A B18D 60.5(7) . .
B18C B18A B18D 58.5(7) . .
B18B B18A H18A 121.2 . .
B18F B18A H18A 121.1 . .
B18E B18A H18A 121.6 . .
B18C B18A H18A 122.5 . .
B18D B18A H18A 122.0 . .
B18A B18B B18C 61.0(7) . .
B18A B18B B18F 60.5(7) . .
B18C B18B B18F 108.7(9) . .
B18A B18B B18K 108.4(9) . .
B18C B18B B18K 106.9(9) . .
B18F B18B B18K 60.0(7) . .
B18A B18B B18G 109.5(9) . .
B18C B18B B18G 59.7(7) . .
B18F B18B B18G 108.8(9) . .
B18K B18B B18G 59.7(7) . .
B18A B18B H18B 120.6 . .
B18C B18B H18B 121.9 . .
B18F B18B H18B 121.1 . .
B18K B18B H18B 122.4 . .
B18G B18B H18B 121.3 . .
B18H B18C B18D 60.8(7) . .
B18H B18C B18G 60.8(7) . .
B18D B18C B18G 110.2(9) . .
B18H B18C B18B 108.8(9) . .
B18D B18C B18B 108.9(9) . .
B18G B18C B18B 60.6(7) . .
B18H B18C B18A 109.3(9) . .
B18D B18C B18A 61.5(7) . .
B18G B18C B18A 108.3(9) . .
B18B B18C B18A 58.6(7) . .
B18H B18C H18C 120.9 . .
B18D B18C H18C 120.1 . .
B18G B18C H18C 120.8 . .
B18B B18C H18C 122.0 . .
B18A B18C H18C 121.7 . .
B18C B18D B18I 107.1(9) . .
B18C B18D B18H 59.5(7) . .
B18I B18D B18H 59.7(7) . .
B18C B18D B18E 106.9(9) . .
B18I B18D B18E 60.0(7) . .
B18H B18D B18E 107.2(9) . .
B18C B18D B18A 60.0(7) . .
B18I B18D B18A 106.8(9) . .
B18H B18D B18A 107.0(9) . .
B18E B18D B18A 58.8(7) . .
B18C B18D H18D 122.2 . .
B18I B18D H18D 122.2 . .
B18H B18D H18D 122.2 . .
B18E B18D H18D 122.4 . .
B18A B18D H18D 122.5 . .
B18A B18E B18F 59.8(7) . .
B18A B18E B18I 107.6(9) . .
B18F B18E B18I 108.0(9) . .
B18A B18E B18J 107.6(9) . .
B18F B18E B18J 60.2(7) . .
B18I B18E B18J 59.8(7) . .
B18A B18E B18D 60.7(7) . .
B18F B18E B18D 108.4(9) . .
B18I B18E B18D 59.1(7) . .
B18J B18E B18D 107.4(9) . .
B18A B18E H18E 121.8 . .
B18F B18E H18E 121.5 . .
B18I B18E H18E 122.2 . .
B18J B18E H18E 122.0 . .
B18D B18E H18E 121.8 . .
B18A B18F B18B 58.8(7) . .
B18A B18F B18K 107.0(9) . .
B18B B18F B18K 60.0(7) . .
B18A B18F B18E 60.0(7) . .
B18B B18F B18E 107.1(9) . .
B18K B18F B18E 107.6(9) . .
B18A B18F B18J 108.0(9) . .
B18B B18F B18J 107.7(9) . .
B18K B18F B18J 59.7(7) . .
B18E B18F B18J 60.4(7) . .
B18A B18F H18F 122.3 . .
B18B B18F H18F 122.4 . .
B18K B18F H18F 122.1 . .
B18E B18F H18F 121.8 . .
B18J B18F H18F 121.5 . .
B18C B18G B18K 107.1(9) . .
B18C B18G B18H 59.2(7) . .
B18K B18G B18H 106.7(9) . .
B18C B18G B18B 59.8(7) . .
B18K B18G B18B 59.8(7) . .
B18H B18G B18B 106.9(9) . .
B18C B18G B18L 106.7(9) . .
B18K B18G B18L 59.9(7) . .
B18H B18G B18L 59.2(7) . .
B18B B18G B18L 107.6(9) . .
B18C B18G H18G 122.4 . .
B18K B18G H18G 122.2 . .
B18H B18G H18G 122.8 . .
B18B B18G H18G 121.9 . .
B18L B18G H18G 122.2 . .
B18C B18H B18L 108.6(9) . .
B18C B18H B18I 107.7(9) . .
B18L B18H B18I 60.9(7) . .
B18C B18H B18D 59.7(7) . .
B18L B18H B18D 109.4(9) . .
B18I B18H B18D 60.1(7) . .
B18C B18H B18G 60.1(7) . .
B18L B18H B18G 60.7(7) . .
B18I B18H B18G 109.1(9) . .
B18D B18H B18G 108.7(9) . .
B18C B18H H18H 122.1 . .
B18L B18H H18H 120.6 . .
B18I B18H H18H 121.4 . .
B18D B18H H18H 121.3 . .
B18G B18H H18H 121.1 . .
B18H B18I B18D 60.2(7) . .
B18H B18I B18J 107.6(9) . .
B18D B18I B18J 109.1(9) . .
B18H B18I B18L 59.5(7) . .
B18D B18I B18L 108.4(9) . .
B18J B18I B18L 59.8(7) . .
B18H B18I B18E 108.4(9) . .
B18D B18I B18E 60.9(7) . .
B18J B18I B18E 60.2(7) . .
B18L B18I B18E 108.1(9) . .
B18H B18I H18I 122.0 . .
B18D B18I H18I 120.8 . .
B18J B18I H18I 121.6 . .
B18L B18I H18I 121.9 . .
B18E B18I H18I 121.3 . .
B18K B18J B18L 60.0(7) . .
B18K B18J B18I 107.3(9) . .
B18L B18J B18I 60.2(7) . .
B18K B18J B18F 59.7(7) . .
B18L B18J B18F 108.2(9) . .
B18I B18J B18F 107.5(9) . .
B18K B18J B18E 106.9(9) . .
B18L B18J B18E 108.2(9) . .
B18I B18J B18E 60.0(7) . .
B18F B18J B18E 59.4(7) . .
B18K B18J H18J 122.4 . .
B18L B18J H18J 121.3 . .
B18I B18J H18J 122.0 . .
B18F B18J H18J 122.0 . .
B18E B18J H18J 122.1 . .
B18G B18K B18B 60.5(7) . .
B18G B18K B18F 109.4(9) . .
B18B B18K B18F 60.0(7) . .
B18G B18K B18J 109.3(9) . .
B18B B18K B18J 108.4(9) . .
B18F B18K B18J 60.7(7) . .
B18G B18K B18L 60.7(7) . .
B18B B18K B18L 108.7(9) . .
B18F B18K B18L 109.3(9) . .
B18J B18K B18L 60.3(7) . .
B18G B18K H18K 120.7 . .
B18B B18K H18K 121.7 . .
B18F B18K H18K 120.9 . .
B18J B18K H18K 121.2 . .
B18L B18K H18K 121.1 . .
B18H B18L B18K 107.0(9) . .
B18H B18L B18J 107.8(9) . .
B18K B18L B18J 59.7(7) . .
B18H B18L B18I 59.6(7) . .
B18K B18L B18I 107.0(9) . .
B18J B18L B18I 60.0(7) . .
B18H B18L B18G 60.0(7) . .
B18K B18L B18G 59.5(7) . .
B18J B18L B18G 107.8(9) . .
B18I B18L B18G 107.5(9) . .
B18H B18L H18L 122.0 . .
B18K B18L H18L 122.5 . .
B18J B18L H18L 121.7 . .
B18I B18L H18L 122.2 . .
B18G B18L H18L 121.9 . .
B201 B200 B205 61.0(7) . .
B201 B200 B202 60.6(7) . .
B205 B200 B202 108.8(9) . .
B201 B200 B204 109.1(9) . .
B205 B200 B204 60.3(7) . .
B202 B200 B204 107.3(9) . .
B201 B200 B203 108.2(9) . .
B205 B200 B203 108.7(9) . .
B202 B200 B203 58.6(7) . .
B204 B200 B203 60.3(7) . .
B201 B200 H20A 120.8 . .
B205 B200 H20A 120.8 . .
B202 B200 H20A 122.3 . .
B204 B200 H20A 121.5 . .
B203 B200 H20A 122.0 . .
B200 B201 B210 107.9(9) . .
B200 B201 B202 60.9(7) . .
B210 B201 B202 106.7(9) . .
B200 B201 B205 60.3(7) . .
B210 B201 B205 59.8(7) . .
B202 B201 B205 108.5(9) . .
B200 B201 B206 109.4(9) . .
B210 B201 B206 59.9(7) . .
B202 B201 B206 59.6(7) . .
B205 B201 B206 108.9(9) . .
B200 B201 H20B 120.9 . .
B210 B201 H20B 122.6 . .
B202 B201 H20B 122.0 . .
B205 B201 H20B 121.3 . .
B206 B201 H20B 121.1 . .
B207 B202 B203 60.9(7) . .
B207 B202 B206 60.9(7) . .
B203 B202 B206 110.3(9) . .
B207 B202 B201 108.8(9) . .
B203 B202 B201 108.9(9) . .
B206 B202 B201 60.4(7) . .
B207 B202 B200 109.3(9) . .
B203 B202 B200 61.6(7) . .
B206 B202 B200 108.1(9) . .
B201 B202 B200 58.5(7) . .
B207 B202 H20C 120.8 . .
B203 B202 H20C 120.0 . .
B206 B202 H20C 120.8 . .
B201 B202 H20C 122.1 . .
B200 B202 H20C 121.7 . .
B202 B203 B208 107.3(9) . .
B202 B203 B207 59.3(7) . .
B208 B203 B207 59.8(7) . .
B202 B203 B204 107.2(9) . .
B208 B203 B204 60.2(7) . .
B207 B203 B204 107.4(9) . .
B202 B203 B200 59.8(7) . .
B208 B203 B200 107.0(9) . .
B207 B203 B200 106.7(9) . .
B204 B203 B200 59.1(7) . .
B202 B203 H203 122.2 . .
B208 B203 H203 122.0 . .
B207 B203 H203 122.4 . .
B204 B203 H203 122.0 . .
B200 B203 H203 122.6 . .
B205 B204 B200 59.3(7) . .
B205 B204 B209 60.3(7) . .
B200 B204 B209 107.2(9) . .
B205 B204 B208 108.0(9) . .
B200 B204 B208 107.2(9) . .
B209 B204 B208 59.7(7) . .
B205 B204 B203 108.1(9) . .
B200 B204 B203 60.5(7) . .
B209 B204 B203 107.1(9) . .
B208 B204 B203 59.0(7) . .
B205 B204 H20D 121.5 . .
B200 B204 H20D 122.2 . .
B209 B204 H20D 122.2 . .
B208 B204 H20D 122.3 . .
B203 B204 H20D 122.0 . .
B200 B205 B210 106.6(9) . .
B200 B205 B201 58.6(7) . .
B210 B205 B201 59.9(7) . .
B200 B205 B204 60.4(7) . .
B210 B205 B204 107.5(9) . .
B201 B205 B204 107.3(9) . .
B200 B205 B209 107.8(9) . .
B210 B205 B209 59.5(7) . .
B201 B205 B209 107.4(9) . .
B204 B205 B209 60.1(7) . .
B200 B205 H20E 122.4 . .
B210 B205 H20E 122.4 . .
B201 B205 H20E 122.4 . .
B204 B205 H20E 121.7 . .
B209 B205 H20E 121.8 . .
B202 B206 B210 106.9(9) . .
B202 B206 B207 59.0(7) . .
B210 B206 B207 106.4(9) . .
B202 B206 B201 60.0(7) . .
B210 B206 B201 59.8(7) . .
B207 B206 B201 106.9(9) . .
B202 B206 B211 106.6(9) . .
B210 B206 B211 59.7(7) . .
B207 B206 B211 59.2(7) . .
B201 B206 B211 107.6(9) . .
B202 B206 H206 122.5 . .
B210 B206 H206 122.4 . .
B207 B206 H206 122.9 . .
B201 B206 H206 121.8 . .
B211 B206 H206 122.2 . .
B202 B207 B211 108.6(9) . .
B202 B207 B208 107.9(9) . .
B211 B207 B208 61.2(7) . .
B202 B207 B203 59.8(7) . .
B211 B207 B203 109.4(9) . .
B208 B207 B203 60.1(7) . .
B202 B207 B206 60.1(7) . .
B211 B207 B206 60.6(7) . .
B208 B207 B206 109.4(9) . .
B203 B207 B206 108.8(9) . .
B202 B207 H20F 122.0 . .
B211 B207 H20F 120.6 . .
B208 B207 H20F 121.2 . .
B203 B207 H20F 121.3 . .
B206 B207 H20F 121.0 . .
B207 B208 B203 60.2(7) . .
B207 B208 B209 107.4(9) . .
B203 B208 B209 108.8(9) . .
B207 B208 B204 108.3(9) . .
B203 B208 B204 60.8(7) . .
B209 B208 B204 60.1(7) . .
B207 B208 B211 59.3(7) . .
B203 B208 B211 108.1(9) . .
B209 B208 B211 59.8(7) . .
B204 B208 B211 107.9(9) . .
B207 B208 H20G 122.1 . .
B203 B208 H20G 121.0 . .
B209 B208 H20G 121.7 . .
B204 B208 H20G 121.3 . .
B211 B208 H20G 122.2 . .
B210 B209 B211 59.8(7) . .
B210 B209 B208 107.4(9) . .
B211 B209 B208 60.4(7) . .
B210 B209 B204 106.9(9) . .
B211 B209 B204 108.4(9) . .
B208 B209 B204 60.2(7) . .
B210 B209 B205 59.5(7) . .
B211 B209 B205 108.0(9) . .
B208 B209 B205 107.7(9) . .
B204 B209 B205 59.5(7) . .
B210 B209 H209 122.5 . .
B211 B209 H209 121.3 . .
B208 B209 H209 121.7 . .
B204 B209 H209 121.9 . .
B205 B209 H209 122.1 . .
B205 B210 B201 60.3(7) . .
B205 B210 B209 61.0(7) . .
B201 B210 B209 108.9(9) . .
B205 B210 B211 109.7(9) . .
B201 B210 B211 108.7(9) . .
B209 B210 B211 60.5(7) . .
B205 B210 B206 109.6(9) . .
B201 B210 B206 60.3(7) . .
B209 B210 B206 109.4(9) . .
B211 B210 B206 60.6(7) . .
B205 B210 H210 120.6 . .
B201 B210 H210 121.5 . .
B209 B210 H210 120.9 . .
B211 B210 H210 121.0 . .
B206 B210 H210 120.9 . .
B207 B211 B210 107.2(9) . .
B207 B211 B209 107.6(9) . .
B210 B211 B209 59.7(7) . .
B207 B211 B206 60.2(7) . .
B210 B211 B206 59.7(7) . .
B209 B211 B206 108.1(9) . .
B207 B211 B208 59.5(7) . .
B210 B211 B208 106.9(9) . .
B209 B211 B208 59.9(7) . .
B206 B211 B208 107.7(9) . .
B207 B211 H211 122.1 . .
B210 B211 H211 122.5 . .
B209 B211 H211 121.7 . .
B206 B211 H211 121.5 . .
B208 B211 H211 122.2 . .
B20B B20A B20F 60.9(7) . .
B20B B20A B20E 108.9(9) . .
B20F B20A B20E 60.3(7) . .
B20B B20A B20C 60.5(7) . .
B20F B20A B20C 108.6(9) . .
B20E B20A B20C 107.2(9) . .
B20B B20A B20D 108.0(9) . .
B20F B20A B20D 108.9(9) . .
B20E B20A B20D 60.6(7) . .
B20C B20A B20D 58.4(7) . .
B20B B20A H20H 121.0 . .
B20F B20A H20H 120.8 . .
B20E B20A H20H 121.5 . .
B20C B20A H20H 122.4 . .
B20D B20A H20H 121.9 . .
B20A B20B B20K 108.3(9) . .
B20A B20B B20C 61.0(7) . .
B20K B20B B20C 106.9(9) . .
B20A B20B B20F 60.5(7) . .
B20K B20B B20F 60.0(7) . .
B20C B20B B20F 108.7(9) . .
B20A B20B B20G 109.3(9) . .
B20K B20B B20G 59.9(7) . .
B20C B20B B20G 59.4(7) . .
B20F B20B B20G 108.9(9) . .
B20A B20B H20I 120.7 . .
B20K B20B H20I 122.3 . .
B20C B20B H20I 121.9 . .
B20F B20B H20I 121.1 . .
B20G B20B H20I 121.3 . .
B20D B20C B20H 60.6(7) . .
B20D B20C B20G 110.2(9) . .
B20H B20C B20G 60.8(7) . .
B20D B20C B20B 109.0(9) . .
B20H B20C B20B 108.8(9) . .
B20G B20C B20B 60.7(7) . .
B20D B20C B20A 61.6(7) . .
B20H B20C B20A 109.1(9) . .
B20G B20C B20A 108.3(9) . .
B20B B20C B20A 58.5(7) . .
B20D B20C H20J 120.1 . .
B20H B20C H20J 121.0 . .
B20G B20C H20J 120.7 . .
B20B B20C H20J 121.9 . .
B20A B20C H20J 121.7 . .
B20C B20D B20H 59.8(7) . .
B20C B20D B20I 107.1(9) . .
B20H B20D B20I 59.5(7) . .
B20C B20D B20E 106.9(9) . .
B20H B20D B20E 107.1(9) . .
B20I B20D B20E 59.9(7) . .
B20C B20D B20A 60.0(7) . .
B20H B20D B20A 107.1(9) . .
B20I B20D B20A 106.6(9) . .
B20E B20D B20A 58.7(7) . .
B20C B20D H20K 122.1 . .
B20H B20D H20K 122.1 . .
B20I B20D H20K 122.3 . .
B20E B20D H20K 122.5 . .
B20A B20D H20K 122.6 . .
B20A B20E B20F 59.8(7) . .
B20A B20E B20I 107.6(9) . .
B20F B20E B20I 108.1(9) . .
B20A B20E B20J 107.6(9) . .
B20F B20E B20J 60.2(7) . .
B20I B20E B20J 59.7(7) . .
B20A B20E B20D 60.7(7) . .
B20F B20E B20D 108.6(9) . .
B20I B20E B20D 59.2(7) . .
B20J B20E B20D 107.3(9) . .
B20A B20E H20L 121.8 . .
B20F B20E H20L 121.3 . .
B20I B20E H20L 122.2 . .
B20J B20E H20L 122.1 . .
B20D B20E H20L 121.7 . .
B20A B20F B20K 106.6(9) . .
B20A B20F B20B 58.6(7) . .
B20K B20F B20B 59.8(7) . .
B20A B20F B20E 59.9(7) . .
B20K B20F B20E 107.5(9) . .
B20B B20F B20E 106.7(9) . .
B20A B20F B20J 107.7(9) . .
B20K B20F B20J 59.6(7) . .
B20B B20F B20J 107.3(9) . .
B20E B20F B20J 60.4(7) . .
B20A B20F H20M 122.5 . .
B20K B20F H20M 122.3 . .
B20B B20F H20M 122.7 . .
B20E B20F H20M 121.9 . .
B20J B20F H20M 121.6 . .
B20C B20G B20K 107.0(9) . .
B20C B20G B20L 106.8(9) . .
B20K B20G B20L 59.7(7) . .
B20C B20G B20H 59.4(7) . .
B20K B20G B20H 106.7(9) . .
B20L B20G B20H 59.2(7) . .
B20C B20G B20B 59.9(7) . .
B20K B20G B20B 59.6(7) . .
B20L B20G B20B 107.3(9) . .
B20H B20G B20B 107.0(9) . .
B20C B20G H20N 122.3 . .
B20K B20G H20N 122.3 . .
B20L B20G H20N 122.3 . .
B20H B20G H20N 122.6 . .
B20B B20G H20N 122.0 . .
B20C B20H B20I 107.8(9) . .
B20C B20H B20L 108.1(9) . .
B20I B20H B20L 61.1(7) . .
B20C B20H B20D 59.6(7) . .
B20I B20H B20D 60.5(7) . .
B20L B20H B20D 109.6(9) . .
B20C B20H B20G 59.8(7) . .
B20I B20H B20G 109.2(9) . .
B20L B20H B20G 60.4(7) . .
B20D B20H B20G 108.6(9) . .
B20C B20H H20O 122.4 . .
B20I B20H H20O 121.1 . .
B20L B20H H20O 120.8 . .
B20D B20H H20O 121.2 . .
B20G B20H H20O 121.3 . .
B20H B20I B20D 60.0(7) . .
B20H B20I B20J 107.7(9) . .
B20D B20I B20J 109.1(9) . .
B20H B20I B20L 59.5(7) . .
B20D B20I B20L 107.9(9) . .
B20J B20I B20L 59.7(7) . .
B20H B20I B20E 108.3(9) . .
B20D B20I B20E 60.8(7) . .
B20J B20I B20E 60.3(7) . .
B20L B20I B20E 107.8(9) . .
B20H B20I H20P 122.0 . .
B20D B20I H20P 121.0 . .
B20J B20I H20P 121.5 . .
B20L B20I H20P 122.2 . .
B20E B20I H20P 121.3 . .
B20K B20J B20L 59.8(7) . .
B20K B20J B20I 107.4(9) . .
B20L B20J B20I 60.3(7) . .
B20K B20J B20F 59.7(7) . .
B20L B20J B20F 108.0(9) . .
B20I B20J B20F 107.7(9) . .
B20K B20J B20E 106.7(9) . .
B20L B20J B20E 108.0(9) . .
B20I B20J B20E 60.0(7) . .
B20F B20J B20E 59.4(7) . .
B20K B20J H20Q 122.5 . .
B20L B20J H20Q 121.4 . .
B20I B20J H20Q 121.8 . .
B20F B20J H20Q 122.0 . .
B20E B20J H20Q 122.2 . .
B20B B20K B20L 108.4(9) . .
B20B B20K B20J 108.5(9) . .
B20L B20K B20J 60.3(7) . .
B20B B20K B20F 60.2(7) . .
B20L B20K B20F 109.3(9) . .
B20J B20K B20F 60.7(7) . .
B20B B20K B20G 60.5(7) . .
B20L B20K B20G 60.3(7) . .
B20J B20K B20G 109.0(9) . .
B20F B20K B20G 109.5(9) . .
B20B B20K H20R 121.6 . .
B20L B20K H20R 121.3 . .
B20J B20K H20R 121.2 . .
B20F B20K H20R 120.8 . .
B20G B20K H20R 120.9 . .
B20H B20L B20K 107.7(9) . .
B20H B20L B20J 107.9(9) . .
B20K B20L B20J 59.9(7) . .
B20H B20L B20G 60.4(7) . .
B20K B20L B20G 60.0(7) . .
B20J B20L B20G 108.4(9) . .
B20H B20L B20I 59.4(7) . .
B20K B20L B20I 107.3(9) . .
B20J B20L B20I 60.0(7) . .
B20G B20L B20I 107.8(9) . .
B20H B20L H20S 121.8 . .
B20K B20L H20S 122.1 . .
B20J B20L H20S 121.5 . .
B20G B20L H20S 121.4 . .
B20I B20L H20S 122.2 . .
B221 B220 B225 60.9(7) . .
B221 B220 B224 108.9(9) . .
B225 B220 B224 60.4(7) . .
B221 B220 B222 60.3(7) . .
B225 B220 B222 108.4(9) . .
B224 B220 B222 106.8(9) . .
B221 B220 B223 107.5(9) . .
B225 B220 B223 108.3(9) . .
B224 B220 B223 60.0(7) . .
B222 B220 B223 58.3(7) . .
B221 B220 H22A 121.1 . .
B225 B220 H22A 120.9 . .
B224 B220 H22A 121.7 . .
B222 B220 H22A 122.6 . .
B223 B220 H22A 122.5 . .
B220 B221 B222 61.2(7) . .
B220 B221 B226 109.9(9) . .
B222 B221 B226 60.1(7) . .
B220 B221 B225 60.3(7) . .
B222 B221 B225 108.6(9) . .
B226 B221 B225 108.7(9) . .
B220 B221 B230 108.2(9) . .
B222 B221 B230 107.2(9) . .
B226 B221 B230 59.8(7) . .
B225 B221 B230 59.7(7) . .
B220 B221 H22B 120.5 . .
B222 B221 H22B 121.6 . .
B226 B221 H22B 121.0 . .
B225 B221 H22B 121.5 . .
B230 B221 H22B 122.5 . .
B227 B222 B223 60.7(7) . .
B227 B222 B221 108.4(9) . .
B223 B222 B221 108.9(9) . .
B227 B222 B226 60.7(7) . .
B223 B222 B226 109.8(9) . .
B221 B222 B226 60.0(7) . .
B227 B222 B220 109.2(9) . .
B223 B222 B220 61.8(7) . .
B221 B222 B220 58.5(7) . .
B226 B222 B220 107.7(9) . .
B227 B222 H22C 121.0 . .
B223 B222 H22C 120.1 . .
B221 B222 H22C 122.3 . .
B226 B222 H22C 121.3 . .
B220 B222 H22C 121.7 . .
B222 B223 B227 59.4(7) . .
B222 B223 B228 107.3(9) . .
B227 B223 B228 59.7(7) . .
B222 B223 B224 107.2(9) . .
B227 B223 B224 107.4(9) . .
B228 B223 B224 60.3(7) . .
B222 B223 B220 59.9(7) . .
B227 B223 B220 106.8(9) . .
B228 B223 B220 106.9(9) . .
B224 B223 B220 58.9(7) . .
B222 B223 H223 122.1 . .
B227 B223 H223 122.3 . .
B228 B223 H223 122.0 . .
B224 B223 H223 122.1 . .
B220 B223 H223 122.7 . .
B220 B224 B225 59.4(7) . .
B220 B224 B228 107.7(9) . .
B225 B224 B228 107.6(9) . .
B220 B224 B229 107.4(9) . .
B225 B224 B229 60.1(7) . .
B228 B224 B229 59.5(7) . .
B220 B224 B223 61.1(7) . .
B225 B224 B223 108.3(9) . .
B228 B224 B223 59.1(7) . .
B229 B224 B223 107.1(9) . .
B220 B224 H22D 121.7 . .
B225 B224 H22D 121.7 . .
B228 B224 H22D 122.3 . .
B229 B224 H22D 122.3 . .
B223 B224 H22D 121.7 . .
B220 B225 B230 107.3(9) . .
B220 B225 B221 58.8(7) . .
B230 B225 B221 60.2(7) . .
B220 B225 B224 60.2(7) . .
B230 B225 B224 107.7(9) . .
B221 B225 B224 107.0(9) . .
B220 B225 B229 108.2(9) . .
B230 B225 B229 59.5(7) . .
B221 B225 B229 107.5(9) . .
B224 B225 B229 60.3(7) . .
B220 B225 H22E 122.1 . .
B230 B225 H22E 122.0 . .
B221 B225 H22E 122.5 . .
B224 B225 H22E 121.8 . .
B229 B225 H22E 121.6 . .
B230 B226 B221 60.3(7) . .
B230 B226 B222 107.5(9) . .
B221 B226 B222 59.9(7) . .
B230 B226 B227 106.7(9) . .
B221 B226 B227 106.9(9) . .
B222 B226 B227 58.9(7) . .
B230 B226 B231 60.0(7) . .
B221 B226 B231 108.2(9) . .
B222 B226 B231 106.9(9) . .
B227 B226 B231 59.3(7) . .
B230 B226 H226 121.9 . .
B221 B226 H226 121.6 . .
B222 B226 H226 122.4 . .
B227 B226 H226 123.0 . .
B231 B226 H226 122.0 . .
B222 B227 B228 108.2(9) . .
B222 B227 B231 109.2(9) . .
B228 B227 B231 60.9(7) . .
B222 B227 B223 59.9(7) . .
B228 B227 B223 60.3(7) . .
B231 B227 B223 109.7(9) . .
B222 B227 B226 60.3(7) . .
B228 B227 B226 109.1(9) . .
B231 B227 B226 60.7(7) . .
B223 B227 B226 108.9(9) . .
B222 B227 H22F 121.6 . .
B228 B227 H22F 121.3 . .
B231 B227 H22F 120.5 . .
B223 B227 H22F 121.1 . .
B226 B227 H22F 121.0 . .
B227 B228 B223 60.1(7) . .
B227 B228 B229 107.6(9) . .
B223 B228 B229 109.0(9) . .
B227 B228 B231 59.7(7) . .
B223 B228 B231 108.5(9) . .
B229 B228 B231 60.0(7) . .
B227 B228 B224 108.0(9) . .
B223 B228 B224 60.6(7) . .
B229 B228 B224 60.3(7) . .
B231 B228 B224 108.4(9) . .
B227 B228 H22G 122.2 . .
B223 B228 H22G 121.0 . .
B229 B228 H22G 121.5 . .
B231 B228 H22G 121.7 . .
B224 B228 H22G 121.4 . .
B230 B229 B228 107.5(9) . .
B230 B229 B231 60.1(7) . .
B228 B229 B231 60.2(7) . .
B230 B229 B225 59.5(7) . .
B228 B229 B225 107.7(9) . .
B231 B229 B225 108.2(9) . .
B230 B229 B224 107.0(9) . .
B228 B229 B224 60.1(7) . .
B231 B229 B224 108.4(9) . .
B225 B229 B224 59.5(7) . .
B230 B229 H229 122.4 . .
B228 B229 H229 121.8 . .
B231 B229 H229 121.3 . .
B225 B229 H229 122.0 . .
B224 B229 H229 122.0 . .
B226 B230 B229 109.1(9) . .
B226 B230 B225 109.0(9) . .
B229 B230 B225 60.9(7) . .
B226 B230 B221 59.9(7) . .
B229 B230 B221 108.5(9) . .
B225 B230 B221 60.1(7) . .
B226 B230 B231 60.7(7) . .
B229 B230 B231 60.4(7) . .
B225 B230 B231 109.5(9) . .
B221 B230 B231 108.4(9) . .
B226 B230 H230 121.1 . .
B229 B230 H230 121.0 . .
B225 B230 H230 120.8 . .
B221 B230 H230 121.9 . .
B231 B230 H230 121.0 . .
B227 B231 B230 106.8(9) . .
B227 B231 B229 107.4(9) . .
B230 B231 B229 59.5(7) . .
B227 B231 B228 59.4(7) . .
B230 B231 B228 106.8(9) . .
B229 B231 B228 59.9(7) . .
B227 B231 B226 60.0(7) . .
B230 B231 B226 59.4(7) . .
B229 B231 B226 107.5(9) . .
B228 B231 B226 107.4(9) . .
B227 B231 H231 122.2 . .
B230 B231 H231 122.6 . .
B229 B231 H231 122.0 . .
B228 B231 H231 122.2 . .
B226 B231 H231 122.0 . .
O1 S1 O3 114.7(7) . .
O1 S1 O2 115.3(6) . .
O3 S1 O2 113.1(6) . .
O1 S1 C1 104.4(6) . .
O3 S1 C1 103.0(6) . .
O2 S1 C1 104.4(5) . .
F3 C1 F2 107.9(11) . .
F3 C1 F1 110.6(11) . .
F2 C1 F1 109.9(10) . .
F3 C1 S1 109.9(9) . .
F2 C1 S1 109.2(9) . .
F1 C1 S1 109.3(8) . .
C800 N800 C803 117.3(9) . .
C800 N800 Rh4 120.6(7) . .
C803 N800 Rh4 122.1(7) . .
N800 C800 C801 122.1(10) . .
N800 C800 H800 118.9 . .
C801 C800 H800 118.9 . .
N801 C801 C800 122.2(10) . .
N801 C801 H801 118.9 . .
C800 C801 H801 118.9 . .
N801 C802 C803 121.7(10) . .
N801 C802 H802 119.1 . .
C803 C802 H802 119.1 . .
N800 C803 C802 121.0(10) . .
N800 C803 H803 119.5 . .
C802 C803 H803 119.5 . .
C801 N801 C802 115.7(9) . .
C801 N801 Cd7A 121.8(6) . .
C802 N801 Cd7A 122.5(7) . .
C801 N801 Cd7B 128.4(11) . .
C802 N801 Cd7B 115.0(13) . .
C812 N810 C810 115.4(9) . .
C812 N810 Cd7A 122.0(7) . .
C810 N810 Cd7A 122.7(7) . .
C812 N810 Cd7B 128.2(11) . .
C810 N810 Cd7B 115.5(12) . .
N810 C810 C811 122.8(9) . .
N810 C810 H810 118.6 . .
C811 C810 H810 118.6 . .
N811 C811 C810 122.8(9) . .
N811 C811 H811 118.6 . .
C810 C811 H811 118.6 . .
N810 C812 C813 122.6(9) . .
N810 C812 H812 118.7 . .
C813 C812 H812 118.7 . .
N811 C813 C812 120.5(10) . .
N811 C813 H813 119.7 . .
C812 C813 H813 119.7 . .
C811 N811 C813 115.9(9) . .
C811 N811 Rh5 125.1(7) . .
C813 N811 Rh5 119.0(7) . .
C820 N820 C820 113.8(12) . 2_655
C820 N820 Cd7A 123.1(6) . .
C820 N820 Cd7A 123.1(6) 2_655 .
C821 C820 N820 120.2(10) . .
C821 C820 H820 119.9 . .
N820 C820 H820 119.9 . .
C820 C821 N821 121.3(10) . .
C820 C821 H821 119.4 . .
N821 C821 H821 119.4 . .
C821 N821 C821 123.2(12) . 2_655
C821 N821 Rh2 118.4(6) . .
C821 N821 Rh2 118.4(6) 2_655 .
C50 N50 Rh3 176(3) . .
N50 C50 C51 168(3) . .
C50 C51 H51A 109.5 . .
C50 C51 H51B 109.5 . .
H51A C51 H51B 109.5 . .
C50 C51 H51C 109.5 . .
H51A C51 H51C 109.5 . .
H51B C51 H51C 109.5 . .
C833 N830 C830 117.7(14) . .
C833 N830 Rh3 122.6(17) . .
C830 N830 Rh3 119.5(16) . .
N830 C830 C831 121.3(14) . .
N830 C830 H830 119.4 . .
C831 C830 H830 119.4 . .
N831 C831 C830 121.0(14) . .
N831 C831 H831 119.5 . .
C830 C831 H831 119.5 . .
N831 C832 C833 121.3(15) . .
N831 C832 H832 119.3 . .
C833 C832 H832 119.3 . .
N830 C833 C832 121.0(14) . .
N830 C833 H833 119.5 . .
C832 C833 H833 119.5 . .
C832 N831 C831 117.7(14) . .
C840 N840 C840 117.4(14) 2_655 .
C840 N840 Rh8 121.3(7) 2_655 .
C840 N840 Rh8 121.3(7) . .
N840 C840 C841 121.3(10) . .
N840 C840 H840 119.4 . .
C841 C840 H840 119.4 . .
N841 C841 C840 120.5(10) . .
N841 C841 H841 119.7 . .
C840 C841 H841 119.7 . .
C841 N841 C841 118.9(15) . 2_655
C850 N850 C850 117.9(12) 2_655 .
C850 N850 Rh1 121.1(6) 2_655 .
C850 N850 Rh1 121.1(6) . .
C851 C850 N850 120.5(9) . .
C851 C850 H850 119.8 . .
N850 C850 H850 119.8 . .
N851 C851 C850 116.8(11) . .
N851 C851 H851 121.6 . .
C850 C851 H851 121.6 . .
C851 N851 C851 127.6(18) . 2_655
C54 N54 Rh6 154.6(16) . .
N54 C54 C55 179(2) . .
C54 C55 H55A 109.5 . .
C54 C55 H55B 109.5 . .
H55A C55 H55B 109.5 . .
C54 C55 H55C 109.5 . .
H55A C55 H55C 109.5 . .
H55B C55 H55C 109.5 . .
C860 N860 C863 117.7(15) . .
C860 N860 Rh6 126(2) . .
C863 N860 Rh6 112.9(19) . .
N860 C860 C861 123.2(15) . .
N860 C860 H860 118.4 . .
C861 C860 H860 118.4 . .
N861 C861 C860 119.1(15) . .
N861 C861 H861 120.4 . .
C860 C861 H861 120.4 . .
N861 C862 C863 121.7(15) . .
N861 C862 H862 119.1 . .
C863 C862 H862 119.1 . .
N860 C863 C862 120.0(15) . .
N860 C863 H863 120.0 . .
C862 C863 H863 120.0 . .
C862 N861 C861 118.2(15) . .
C401 C400 C405 120.0 . .
C401 C400 H400 120.0 . .
C405 C400 H400 120.0 . .
C402 C401 C400 120.0 . .
C402 C401 H401 120.0 . .
C400 C401 H401 120.0 . .
C401 C402 C403 120.0 . .
C401 C402 H402 120.0 . .
C403 C402 H402 120.0 . .
C404 C403 C402 120.0 . .
C404 C403 H403 120.0 . .
C402 C403 H403 120.0 . .
C403 C404 C405 120.0 . .
C403 C404 H404 120.0 . .
C405 C404 H404 120.0 . .
C404 C405 C400 120.0 . .
C404 C405 H405 120.0 . .
C400 C405 H405 120.0 . .
C411 C410 C415 120.0 . .
C411 C410 H410 120.0 . .
C415 C410 H410 120.0 . .
C410 C411 C412 120.0 . .
C410 C411 H411 120.0 . .
C412 C411 H411 120.0 . .
C413 C412 C411 120.0 . .
C413 C412 H412 120.0 . .
C411 C412 H412 120.0 . .
C412 C413 C414 120.0 . .
C412 C413 H413 120.0 . .
C414 C413 H413 120.0 . .
C415 C414 C413 120.0 . .
C415 C414 H414 120.0 . .
C413 C414 H414 120.0 . .
C414 C415 C410 120.0 . .
C414 C415 H415 120.0 . .
C410 C415 H415 120.0 . .
C421 C420 C425 120.0 . .
C421 C420 H420 120.0 . .
C425 C420 H420 120.0 . .
C420 C421 C422 120.0 . .
C420 C421 H421 120.0 . .
C422 C421 H421 120.0 . .
C423 C422 C421 120.0 . .
C423 C422 H422 120.0 . .
C421 C422 H422 120.0 . .
C424 C423 C422 120.0 . .
C424 C423 H423 120.0 . .
C422 C423 H423 120.0 . .
C423 C424 C425 120.0 . .
C423 C424 H424 120.0 . .
C425 C424 H424 120.0 . .
C424 C425 C420 120.0 . .
C424 C425 H425 120.0 . .
C420 C425 H425 120.0 . .
C431 C430 C435 120.0 . .
C431 C430 H430 120.0 . .
C435 C430 H430 120.0 . .
C430 C431 C432 120.0 . .
C430 C431 H431 120.0 . .
C432 C431 H431 120.0 . .
C431 C432 C433 120.0 . .
C431 C432 H432 120.0 . .
C433 C432 H432 120.0 . .
C434 C433 C432 120.0 . .
C434 C433 H433 120.0 . .
C432 C433 H433 120.0 . .
C433 C434 C435 120.0 . .
C433 C434 H434 120.0 . .
C435 C434 H434 120.0 . .
C434 C435 C430 120.0 . .
C434 C435 H435 120.0 . .
C430 C435 H435 120.0 . .
C43B C43A C43F 120.0 . .
C43B C43A H43A 120.0 . .
C43F C43A H43A 120.0 . .
C43C C43B C43A 120.0 . .
C43C C43B H43B 120.0 . .
C43A C43B H43B 120.0 . .
C43B C43C C43D 120.0 . .
C43B C43C H43C 120.0 . .
C43D C43C H43C 120.0 . .
C43E C43D C43C 120.0 . .
C43E C43D H43D 120.0 . .
C43C C43D H43D 120.0 . .
C43D C43E C43F 120.0 . .
C43D C43E H43E 120.0 . .
C43F C43E H43E 120.0 . .
C43E C43F C43A 120.0 . .
C43E C43F H43F 120.0 . .
C43A C43F H43F 120.0 . .
C451 C450 C455 120.0 . .
C451 C450 H450 120.0 . .
C455 C450 H450 120.0 . .
C450 C451 C452 120.0 . .
C450 C451 H451 120.0 . .
C452 C451 H451 120.0 . .
C453 C452 C451 120.0 . .
C453 C452 H452 120.0 . .
C451 C452 H452 120.0 . .
C454 C453 C452 120.0 . .
C454 C453 H453 120.0 . .
C452 C453 H453 120.0 . .
C453 C454 C455 120.0 . .
C453 C454 H454 120.0 . .
C455 C454 H454 120.0 . .
C454 C455 C450 120.0 . .
C454 C455 H455 120.0 . .
C450 C455 H455 120.0 . .
C461 C460 C465 120.0 . .
C461 C460 H460 120.0 . .
C465 C460 H460 120.0 . .
C460 C461 C462 120.0 . .
C460 C461 H461 120.0 . .
C462 C461 H461 120.0 . .
C463 C462 C461 120.0 . .
C463 C462 H462 120.0 . .
C461 C462 H462 120.0 . .
C464 C463 C462 120.0 . .
C464 C463 H463 120.0 . .
C462 C463 H463 120.0 . .
C463 C464 C465 120.0 . .
C463 C464 H464 120.0 . .
C465 C464 H464 120.0 . .
C464 C465 C460 120.0 . .
C464 C465 H465 120.0 . .
C460 C465 H465 120.0 . .
C46B C46A C46F 120.0 . .
C46B C46A H46A 120.0 . .
C46F C46A H46A 120.0 . .
C46A C46B C46C 120.0 . .
C46A C46B H46B 120.0 . .
C46C C46B H46B 120.0 . .
C46D C46C C46B 120.0 . .
C46D C46C H46C 120.0 . .
C46B C46C H46C 120.0 . .
C46E C46D C46C 120.0 . .
C46E C46D H46D 120.0 . .
C46C C46D H46D 120.0 . .
C46D C46E C46F 120.0 . .
C46D C46E H46E 120.0 . .
C46F C46E H46E 120.0 . .
C46E C46F C46A 120.0 . .
C46E C46F H46F 120.0 . .
C46A C46F H46F 120.0 . .
C471 C470 C475 120.0 . .
C471 C470 H470 120.0 . .
C475 C470 H470 120.0 . .
C472 C471 C470 120.0 . .
C472 C471 H471 120.0 . .
C470 C471 H471 120.0 . .
C473 C472 C471 120.0 . .
C473 C472 H472 120.0 . .
C471 C472 H472 120.0 . .
C472 C473 C474 120.0 . .
C472 C473 H473 120.0 . .
C474 C473 H473 120.0 . .
C473 C474 C475 120.0 . .
C473 C474 H474 120.0 . .
C475 C474 H474 120.0 . .
C474 C475 C470 120.0 . .
C474 C475 H475 120.0 . .
C470 C475 H475 120.0 . .
C481 C480 C485 120.0 . .
C481 C480 H480 120.0 . .
C485 C480 H480 120.0 . .
C482 C481 C480 120.0 . .
C482 C481 H481 120.0 . .
C480 C481 H481 120.0 . .
C483 C482 C481 120.0 . .
C483 C482 H482 120.0 . .
C481 C482 H482 120.0 . .
C482 C483 C484 120.0 . .
C482 C483 H483 120.0 . .
C484 C483 H483 120.0 . .
C485 C484 C483 120.0 . .
C485 C484 H484 120.0 . .
C483 C484 H484 120.0 . .
C484 C485 C480 120.0 . .
C484 C485 H485 120.0 . .
C480 C485 H485 120.0 . .
C491 C490 C495 120.0 . .
C491 C490 H490 120.0 . .
C495 C490 H490 120.0 . .
C490 C491 C492 120.0 . .
C490 C491 H491 120.0 . .
C492 C491 H491 120.0 . .
C493 C492 C491 120.0 . .
C493 C492 H492 120.0 . .
C491 C492 H492 120.0 . .
C494 C493 C492 120.0 . .
C494 C493 H493 120.0 . .
C492 C493 H493 120.0 . .
C495 C494 C493 120.0 . .
C495 C494 H494 120.0 . .
C493 C494 H494 120.0 . .
C494 C495 C490 120.0 . .
C494 C495 H495 120.0 . .
C490 C495 H495 120.0 . .
C49B C49A C49F 120.0 . .
C49B C49A H49A 120.0 . .
C49F C49A H49A 120.0 . .
C49A C49B C49C 120.0 . .
C49A C49B H49B 120.0 . .
C49C C49B H49B 120.0 . .
C49B C49C C49D 120.0 . .
C49B C49C H49C 120.0 . .
C49D C49C H49C 120.0 . .
C49C C49D C49E 120.0 . .
C49C C49D H49D 120.0 . .
C49E C49D H49D 120.0 . .
C49D C49E C49F 120.0 . .
C49D C49E H49E 120.0 . .
C49F C49E H49E 120.0 . .
C49E C49F C49A 120.0 . .
C49E C49F H49F 120.0 . .
C49A C49F H49F 120.0 . .
C501 C500 C505 120.0 . .
C501 C500 H500 120.0 . .
C505 C500 H500 120.0 . .
C502 C501 C500 120.0 . .
C502 C501 H501 120.0 . .
C500 C501 H501 120.0 . .
C503 C502 C501 120.0 . .
C503 C502 H502 120.0 . .
C501 C502 H502 120.0 . .
C502 C503 C504 120.0 . .
C502 C503 H503 120.0 . .
C504 C503 H503 120.0 . .
C503 C504 C505 120.0 . .
C503 C504 H504 120.0 . .
C505 C504 H504 120.0 . .
C504 C505 C500 120.0 . .
C504 C505 H505 120.0 . .
C500 C505 H505 120.0 . .
C50B C50A C50F 120.0 . .
C50B C50A H50A 120.0 . .
C50F C50A H50A 120.0 . .
C50A C50B C50C 120.0 . .
C50A C50B H50B 120.0 . .
C50C C50B H50B 120.0 . .
C50D C50C C50B 120.0 . .
C50D C50C H50C 120.0 . .
C50B C50C H50C 120.0 . .
C50C C50D C50E 120.0 . .
C50C C50D H50D 120.0 . .
C50E C50D H50D 120.0 . .
C50F C50E C50D 120.0 . .
C50F C50E H50E 120.0 . .
C50D C50E H50E 120.0 . .
C50E C50F C50A 120.0 . .
C50E C50F H50F 120.0 . .
C50A C50F H50F 120.0 . .
C511 C510 C515 120.0 . .
C511 C510 H510 120.0 . .
C515 C510 H510 120.0 . .
C510 C511 C512 120.0 . .
C510 C511 H511 120.0 . .
C512 C511 H511 120.0 . .
C513 C512 C511 120.0 . .
C513 C512 H512 120.0 . .
C511 C512 H512 120.0 . .
C512 C513 C514 120.0 . .
C512 C513 H513 120.0 . .
C514 C513 H513 120.0 . .
C515 C514 C513 120.0 . .
C515 C514 H514 120.0 . .
C513 C514 H514 120.0 . .
C514 C515 C510 120.0 . .
C514 C515 H515 120.0 . .
C510 C515 H515 120.0 . .
C521 C520 C525 120.0 . .
C521 C520 H520 120.0 . .
C525 C520 H520 120.0 . .
C520 C521 C522 120.0 . .
C520 C521 H521 120.0 . .
C522 C521 H521 120.0 . .
C523 C522 C521 120.0 . .
C523 C522 H522 120.0 . .
C521 C522 H522 120.0 . .
C522 C523 C524 120.0 . .
C522 C523 H523 120.0 . .
C524 C523 H523 120.0 . .
C525 C524 C523 120.0 . .
C525 C524 H524 120.0 . .
C523 C524 H524 120.0 . .
C524 C525 C520 120.0 . .
C524 C525 H525 120.0 . .
C520 C525 H525 120.0 . .
C531 C530 C535 120.0 . .
C531 C530 H530 120.0 . .
C535 C530 H530 120.0 . .
C532 C531 C530 120.0 . .
C532 C531 H531 120.0 . .
C530 C531 H531 120.0 . .
C531 C532 C533 120.0 . .
C531 C532 H532 120.0 . .
C533 C532 H532 120.0 . .
C534 C533 C532 120.0 . .
C534 C533 H533 120.0 . .
C532 C533 H533 120.0 . .
C535 C534 C533 120.0 . .
C535 C534 H534 120.0 . .
C533 C534 H534 120.0 . .
C534 C535 C530 120.0 . .
C534 C535 H535 120.0 . .
C530 C535 H535 120.0 . .
C541 C540 C545 120.0 . .
C541 C540 H540 120.0 . .
C545 C540 H540 120.0 . .
C542 C541 C540 120.0 . .
C542 C541 H541 120.0 . .
C540 C541 H541 120.0 . .
C541 C542 C543 120.0 . .
C541 C542 H542 120.0 . .
C543 C542 H542 120.0 . .
C542 C543 C544 120.0 . .
C542 C543 H543 120.0 . .
C544 C543 H543 120.0 . .
C545 C544 C543 120.0 . .
C545 C544 H544 120.0 . .
C543 C544 H544 120.0 . .
C544 C545 C540 120.0 . .
C544 C545 H545 120.0 . .
C540 C545 H545 120.0 . .
C551 C550 C555 120.0 . .
C551 C550 H550 120.0 . .
C555 C550 H550 120.0 . .
C550 C551 C552 120.0 . .
C550 C551 H551 120.0 . .
C552 C551 H551 120.0 . .
C553 C552 C551 120.0 . .
C553 C552 H552 120.0 . .
C551 C552 H552 120.0 . .
C552 C553 C554 120.0 . .
C552 C553 H553 120.0 . .
C554 C553 H553 120.0 . .
C555 C554 C553 120.0 . .
C555 C554 H554 120.0 . .
C553 C554 H554 120.0 . .
C554 C555 C550 120.0 . .
C554 C555 H555 120.0 . .
C550 C555 H555 120.0 . .
C55B C55A C55F 120.0 . .
C55B C55A H55D 120.0 . .
C55F C55A H55D 120.0 . .
C55A C55B C55C 120.00(6) . .
C55A C55B H55E 120.0 . .
C55C C55B H55E 120.0 . .
C55D C55C C55B 120.0 . .
C55D C55C H55F 120.0 . .
C55B C55C H55F 120.0 . .
C55C C55D C55E 120.0 . .
C55C C55D H55G 120.0 . .
C55E C55D H55G 120.0 . .
C55F C55E C55D 120.00(5) . .
C55F C55E H55H 120.0 . .
C55D C55E H55H 120.0 . .
C55E C55F C55A 120.0 . .
C55E C55F H55I 120.0 . .
C55A C55F H55I 120.0 . .
C561 C560 C565 120.0 . .
C561 C560 H560 120.0 . .
C565 C560 H560 120.0 . .
C562 C561 C560 120.0 . .
C562 C561 H561 120.0 . .
C560 C561 H561 120.0 . .
C563 C562 C561 120.0 . .
C563 C562 H562 120.0 . .
C561 C562 H562 120.0 . .
C562 C563 C564 120.0 . .
C562 C563 H563 120.0 . .
C564 C563 H563 120.0 . .
C565 C564 C563 120.0 . .
C565 C564 H564 120.0 . .
C563 C564 H564 120.0 . .
C564 C565 C560 120.0 . .
C564 C565 H565 120.0 . .
C560 C565 H565 120.0 . .
C571 C570 C575 120.0 . .
C571 C570 H570 120.0 . .
C575 C570 H570 120.0 . .
C570 C571 C572 120.0 . .
C570 C571 H571 120.0 . .
C572 C571 H571 120.0 . .
C573 C572 C571 120.0 . .
C573 C572 H572 120.0 . .
C571 C572 H572 120.0 . .
C572 C573 C574 120.0 . .
C572 C573 H573 120.0 . .
C574 C573 H573 120.0 . .
C575 C574 C573 120.0 . .
C575 C574 H574 120.0 . .
C573 C574 H574 120.0 . .
C574 C575 C570 120.0 . .
C574 C575 H575 120.0 . .
C570 C575 H575 120.0 . .
C581 C580 C585 120.0 . .
C581 C580 H580 120.0 . .
C585 C580 H580 120.0 . .
C582 C581 C580 120.0 . .
C582 C581 H581 120.0 . .
C580 C581 H581 120.0 . .
C581 C582 C583 120.0 . .
C581 C582 H582 120.0 . .
C583 C582 H582 120.0 . .
C584 C583 C582 120.0 . .
C584 C583 H583 120.0 . .
C582 C583 H583 120.0 . .
C585 C584 C583 120.0 . .
C585 C584 H584 120.0 . .
C583 C584 H584 120.0 . .
C584 C585 C580 120.0 . .
C584 C585 H585 120.0 . .
C580 C585 H585 120.0 . .
C591 C590 C595 120.0 . .
C591 C590 H590 120.0 . .
C595 C590 H590 120.0 . .
C590 C591 C592 120.0 . .
C590 C591 H591 120.0 . .
C592 C591 H591 120.0 . .
C591 C592 C593 120.0 . .
C591 C592 H592 120.0 . .
C593 C592 H592 120.0 . .
C594 C593 C592 120.0 . .
C594 C593 H593 120.0 . .
C592 C593 H593 120.0 . .
C595 C594 C593 120.0 . .
C595 C594 H594 120.0 . .
C593 C594 H594 120.0 . .
C594 C595 C590 120.0 . .
C594 C595 H595 120.0 . .
C590 C595 H595 120.0 . .
C59B C59A C59F 120.0 . .
C59B C59A H59A 120.0 . .
C59F C59A H59A 120.0 . .
C59C C59B C59A 120.0 . .
C59C C59B H59B 120.0 . .
C59A C59B H59B 120.0 . .
C59B C59C C59D 120.0 . .
C59B C59C H59C 120.0 . .
C59D C59C H59C 120.0 . .
C59C C59D C59E 120.0 . .
C59C C59D H59D 120.0 . .
C59E C59D H59D 120.0 . .
C59F C59E C59D 120.0 . .
C59F C59E H59E 120.0 . .
C59D C59E H59E 120.0 . .
C59E C59F C59A 120.0 . .
C59E C59F H59F 120.0 . .
C59A C59F H59F 120.0 . .
C601 C600 C605 120.0 . .
C601 C600 H600 120.0 . .
C605 C600 H600 120.0 . .
C600 C601 C602 120.0 . .
C600 C601 H601 120.0 . .
C602 C601 H601 120.0 . .
C603 C602 C601 120.0 . .
C603 C602 H602 120.0 . .
C601 C602 H602 120.0 . .
C604 C603 C602 120.0 . .
C604 C603 H603 120.0 . .
C602 C603 H603 120.0 . .
C605 C604 C603 120.0 . .
C605 C604 H604 120.0 . .
C603 C604 H604 120.0 . .
C604 C605 C600 120.0 . .
C604 C605 H605 120.0 . .
C600 C605 H605 120.0 . .
C635 C630 C631 120.0 . .
C635 C630 H630 120.0 . .
C631 C630 H630 120.0 . .
C632 C631 C630 120.0 . .
C632 C631 H631 120.0 . .
C630 C631 H631 120.0 . .
C631 C632 C633 120.0 . .
C631 C632 H632 120.0 . .
C633 C632 H632 120.0 . .
C634 C633 C632 120.0 . .
C634 C633 H633 120.0 . .
C632 C633 H633 120.0 . .
C633 C634 C635 120.0 . .
C633 C634 H634 120.0 . .
C635 C634 H634 120.0 . .
C634 C635 C630 120.0 . .
C634 C635 H635 120.0 . .
C630 C635 H635 120.0 . .
C63B C63A C63F 120.00(7) . .
C63B C63A H63A 120.0 . .
C63F C63A H63A 120.0 . .
C63A C63B C63C 120.00(12) . .
C63A C63B H63B 120.0 . .
C63C C63B H63B 120.0 . .
C63B C63C C63D 120.00(7) . .
C63B C63C H63C 120.0 . .
C63D C63C H63C 120.0 . .
C63C C63D C63E 120.00(11) . .
C63C C63D H63D 120.0 . .
C63E C63D H63D 120.0 . .
C63F C63E C63D 120.00(10) . .
C63F C63E H63E 120.0 . .
C63D C63E H63E 120.0 . .
C63E C63F C63A 120.00(9) . .
C63E C63F H63F 120.0 . .
C63A C63F H63F 120.0 . .
C641 C640 C645 120.0 . .
C641 C640 H640 120.0 . .
C645 C640 H640 120.0 . .
C640 C641 C642 120.0 . .
C640 C641 H641 120.0 . .
C642 C641 H641 120.0 . .
C643 C642 C641 120.0 . .
C643 C642 H642 120.0 . .
C641 C642 H642 120.0 . .
C644 C643 C642 120.0 . .
C644 C643 H643 120.0 . .
C642 C643 H643 120.0 . .
C643 C644 C645 120.0 . .
C643 C644 H644 120.0 . .
C645 C644 H644 120.0 . .
C644 C645 C640 120.0 . .
C644 C645 H645 120.0 . .
C640 C645 H645 120.0 . .
C64B C64A C64F 120.00(9) . .
C64B C64A H64A 120.0 . .
C64F C64A H64A 120.0 . .
C64A C64B C64C 120.0 . .
C64A C64B H64B 120.0 . .
C64C C64B H64B 120.0 . .
C64D C64C C64B 120.0 . .
C64D C64C H64C 120.0 . .
C64B C64C H64C 120.0 . .
C64C C64D C64E 120.00(9) . .
C64C C64D H64D 120.0 . .
C64E C64D H64D 120.0 . .
C64D C64E C64F 120.0 . .
C64D C64E H64E 120.0 . .
C64F C64E H64E 120.0 . .
C64E C64F C64A 120.00(5) . .
C64E C64F H64F 120.0 . .
C64A C64F H64F 120.0 . .
N2 C2 C3 177.4(14) . .
C2 C3 H3A 109.5 . .
C2 C3 H3AB 109.5 . .
H3A C3 H3AB 109.5 . .
C2 C3 H3AC 109.5 . .
H3A C3 H3AC 109.5 . .
H3AB C3 H3AC 109.5 . .
N4 C4 C5 173(3) . .
C4 C5 H5A 109.5 . .
C4 C5 H5AB 109.5 . .
H5A C5 H5AB 109.5 . .
C4 C5 H5AC 109.5 . .
H5A C5 H5AC 109.5 . .
H5AB C5 H5AC 109.5 . .
N6 C6 C7 175(2) . .
C6 C7 H7A 109.5 . .
C6 C7 H7AB 109.5 . .
H7A C7 H7AB 109.5 . .
C6 C7 H7AC 109.5 . .
H7A C7 H7AC 109.5 . .
H7AB C7 H7AC 109.5 . .
N8 C8 C9 168(5) . .
C8 C9 H9A 109.5 . .
C8 C9 H9AB 109.5 . .
H9A C9 H9AB 109.5 . .
C8 C9 H9AC 109.5 . .
H9A C9 H9AC 109.5 . .
H9AB C9 H9AC 109.5 . .
N10 C10 C11 175(4) . .
C10 C11 H11A 109.5 . .
C10 C11 H11B 109.5 . .
H11A C11 H11B 109.5 . .
C10 C11 H11C 109.5 . .
H11A C11 H11C 109.5 . .
H11B C11 H11C 109.5 . .
N12 C12 C13 178.4(15) . .
C12 C13 H13A 109.5 . .
C12 C13 H13B 109.5 . .
H13A C13 H13B 109.5 . .
C12 C13 H13C 109.5 . .
H13A C13 H13C 109.5 . .
H13B C13 H13C 109.5 . .
N14 C14 C15 170(3) . .
C14 C15 H15A 109.5 . .
C14 C15 H15B 109.5 . .
H15A C15 H15B 109.5 . .
C14 C15 H15C 109.5 . .
H15A C15 H15C 109.5 . .
H15B C15 H15C 109.5 . .
N16 C16 C17 177.4(15) . .
C16 C17 H17A 109.5 . .
C16 C17 H17B 109.5 . .
H17A C17 H17B 109.5 . .
C16 C17 H17C 109.5 . .
H17A C17 H17C 109.5 . .
H17B C17 H17C 109.5 . .
N18 C18 C19 177.6(17) . .
C18 C19 H19A 109.5 . .
C18 C19 H19B 109.5 . .
H19A C19 H19B 109.5 . .
C18 C19 H19C 109.5 . .
H19A C19 H19C 109.5 . .
H19B C19 H19C 109.5 . .
N20 C20 C21 178.3(17) . .
C20 C21 H21A 109.5 . .
C20 C21 H21B 109.5 . .
H21A C21 H21B 109.5 . .
C20 C21 H21C 109.5 . .
H21A C21 H21C 109.5 . .
H21B C21 H21C 109.5 . .
N22 C22 C23 179.6(18) . .
C22 C23 H23A 109.5 . .
C22 C23 H23B 109.5 . .
H23A C23 H23B 109.5 . .
C22 C23 H23C 109.5 . .
H23A C23 H23C 109.5 . .
H23B C23 H23C 109.5 . .
N26 C26 C27 175.3(16) . .
C26 C27 H27A 109.5 . .
C26 C27 H27B 109.5 . .
H27A C27 H27B 109.5 . .
C26 C27 H27C 109.5 . .
H27A C27 H27C 109.5 . .
H27B C27 H27C 109.5 . .
N28 C28 C29 179(2) . .
C28 C29 H29A 109.5 . .
C28 C29 H29B 109.5 . .
H29A C29 H29B 109.5 . .
C28 C29 H29C 109.5 . .
H29A C29 H29C 109.5 . .
H29B C29 H29C 109.5 . .
N30 C30 C31 159(4) . .
C30 C31 H31A 109.5 . .
C30 C31 H31B 109.5 . .
H31A C31 H31B 109.5 . .
C30 C31 H31C 109.5 . .
H31A C31 H31C 109.5 . .
H31B C31 H31C 109.5 . .
N32 C32 C33 174(3) . .
C32 C33 H33A 109.5 . .
C32 C33 H33B 109.5 . .
H33A C33 H33B 109.5 . .
C32 C33 H33C 109.5 . .
H33A C33 H33C 109.5 . .
H33B C33 H33C 109.5 . .
N34 C34 C35 176.1(16) . .
C34 C35 H35A 109.5 . .
C34 C35 H35B 109.5 . .
H35A C35 H35B 109.5 . .
C34 C35 H35C 109.5 . .
H35A C35 H35C 109.5 . .
H35B C35 H35C 109.5 . .
N36 C36 C37 175(2) . .
C36 C37 H37E 109.5 . .
C36 C37 H37F 109.5 . .
H37E C37 H37F 109.5 . .
C36 C37 H37G 109.5 . .
H37E C37 H37G 109.5 . .
H37F C37 H37G 109.5 . .
N38 C38 C39 179(2) . .
C38 C39 H39A 109.5 . .
C38 C39 H39B 109.5 . .
H39A C39 H39B 109.5 . .
C38 C39 H39C 109.5 . .
H39A C39 H39C 109.5 . .
H39B C39 H39C 109.5 . .
C119 O100 Rh6 119.2(6) . .
C119 O101 Rh5 117.9(6) . .
C139 O120 Rh6 119.5(6) . .
C139 O121 Rh5 118.0(6) . .
C159 O140 Rh6 118.8(6) . .
C159 O141 Rh5 119.1(6) . .
C219 O200 Rh3 118.9(6) . .
C219 O201 Rh4 119.6(6) . .
C239 O220 Rh3 119.5(6) . .
C239 O221 Rh4 120.3(7) . .
C259 O240 Rh3 119.0(6) . .
C259 O241 Rh4 120.6(6) . .
C319 O300 Rh1 119.5(7) . .
C319 O301 Rh2 119.5(7) . .
C339 O320 Rh1 119.2(6) . .
C339 O321 Rh2 119.4(6) . .
C359 O340 Rh8 119.3(6) . .
C359 O341 Rh7 119.1(7) . .

loop_
_geom_bond_atom_site_label_1
_geom_bond_atom_site_label_2
_geom_bond_distance
_geom_bond_site_symmetry_2
Rh1 O300 2.023(8) 2_655
Rh1 O300 2.023(8) .
Rh1 O320 2.056(7) 2_655
Rh1 O320 2.056(7) .
Rh1 N850 2.205(14) .
Rh1 Rh2 2.3975(17) .
Rh2 O301 2.023(8) .
Rh2 O301 2.023(8) 2_655
Rh2 O321 2.039(7) .
Rh2 O321 2.039(7) 2_655
Rh2 N821 2.214(11) .
Rh3 O240 2.031(7) .
Rh3 O220 2.032(7) .
Rh3 O260 2.043(7) .
Rh3 O200 2.047(7) .
Rh3 N50 2.210(17) .
Rh3 N830 2.25(2) .
Rh3 Rh4 2.4042(13) .
Rh4 O261 2.035(7) .
Rh4 O241 2.038(6) .
Rh4 O201 2.044(6) .
Rh4 O221 2.048(7) .
Rh4 N800 2.260(9) .
Rh5 O121 2.042(7) .
Rh5 O141 2.048(7) .
Rh5 O161 2.049(6) .
Rh5 O101 2.055(7) .
Rh5 N811 2.220(8) .
Rh5 Rh6 2.3980(14) .
Rh6 O120 2.045(7) .
Rh6 O140 2.046(7) .
Rh6 O160 2.050(7) .
Rh6 O100 2.051(7) .
Rh6 N860 2.26(3) .
Rh6 N54 2.283(13) .
Rh7 O341 2.035(7) 2_655
Rh7 O341 2.035(7) .
Rh7 O361 2.036(7) 2_655
Rh7 O361 2.037(7) .
Rh7 O40W 2.254(11) .
Rh7 Rh8 2.3886(17) .
O40W H40W 0.84(2) .
O40W H41W 0.84(2) .
O40W H40W 0.84(2) 2_655
O40W H41W 0.84(2) 2_655
Rh8 O340 2.049(7) .
Rh8 O340 2.049(7) 2_655
Rh8 O360 2.055(7) 2_655
Rh8 O360 2.055(7) .
Rh8 N840 2.198(13) .
Cd1 N221 2.279(8) .
Cd1 N101 2.293(8) 2_655
Cd1 N100 2.391(9) 2_655
Cd1 N102 2.406(8) 2_655
Cd1 N220 2.413(10) .
Cd1 N222 2.460(9) .
Cd2 N261 2.250(9) .
Cd2 N141 2.258(9) .
Cd2 N140 2.362(10) .
Cd2 N142 2.403(9) .
Cd2 N262 2.404(9) .
Cd2 N260 2.408(10) .
Cd3 N341 2.255(8) .
Cd3 N161 2.256(9) .
Cd3 N340 2.355(9) .
Cd3 N342 2.378(9) .
Cd3 N160 2.395(10) .
Cd3 N162 2.436(9) .
Cd4 N241 2.250(9) .
Cd4 N361 2.269(19) .
Cd4 N37B 2.31(5) .
Cd4 N240 2.362(10) .
Cd4 N360 2.390(9) .
Cd4 N362 2.401(10) .
Cd4 N242 2.419(9) .
Cd5 N301 2.265(11) .
Cd5 N121 2.280(9) .
Cd5 N300 2.389(12) .
Cd5 N120 2.390(10) .
Cd5 N122 2.443(8) .
Cd5 N302 2.462(9) .
Cd6 N321 2.272(8) .
Cd6 N201 2.275(8) 2_655
Cd6 N320 2.375(8) .
Cd6 N200 2.378(8) 2_655
Cd6 N202 2.441(8) 2_655
Cd6 N322 2.473(8) .
Cd7A O40A 2.227(14) .
Cd7A N820 2.257(14) .
Cd7A N810 2.390(8) .
Cd7A N810 2.390(8) 2_655
Cd7A N801 2.399(8) 2_655
Cd7A N801 2.399(8) .
O40A H40A 0.84(2) .
O40A H41A 0.84(2) .
O40A H40A 0.84(2) 2_655
O40A H41A 0.84(2) 2_655
O40A H40B 1.16(10) 2_655
O40A H41B 1.15(9) 2_655
Cd7B O40B 2.22(2) .
Cd7B N810 2.402(12) .
Cd7B N810 2.402(12) 2_655
Cd7B N801 2.419(12) 2_655
Cd7B N801 2.419(12) .
Cd7B H40A 2.30(15) 2_655
Cd7B H41A 2.31(16) 2_655
O40B H40B 0.84(2) .
O40B H41B 0.84(2) .
O40B H40A 0.73(11) 2_655
O40B H41A 0.73(12) 2_655
O40B H40B 0.84(2) 2_655
O40B H41B 0.84(2) 2_655
N100 C100 1.305(13) .
N100 C111 1.355(12) .
N101 C109 1.333(12) .
N101 C110 1.347(12) .
N102 C112 1.279(12) .
N102 C113 1.412(11) .
C100 C101 1.412(15) .
C100 H100 0.9500 .
C101 C102 1.332(16) .
C101 H101 0.9500 .
C102 C103 1.397(16) .
C102 H102 0.9500 .
C103 C111 1.411(14) .
C103 C104 1.462(15) .
C104 C105 1.322(15) .
C104 H104 0.9500 .
C105 C106 1.425(14) .
C105 H105 0.9500 .
C106 C107 1.395(14) .
C106 C110 1.426(13) .
C107 C108 1.383(14) .
C107 H107 0.9500 .
C108 C109 1.368(13) .
C108 H108 0.9500 .
C109 C112 1.472(13) .
C110 C111 1.421(13) .
C112 H112 0.9500 .
C113 C118 1.386(12) .
C113 C114 1.396(13) .
C114 C115 1.384(12) .
C114 H114 0.9500 .
C115 C116 1.377(12) .
C115 H115 0.9500 .
C116 C117 1.405(12) .
C116 C119 1.485(12) .
C117 C118 1.393(12) .
C117 H117 0.9500 .
C118 H118 0.9500 .
C119 O100 1.271(13) .
C119 O101 1.272(12) .
N120 C120 1.332(13) .
N120 C131 1.342(13) .
N121 C129 1.309(11) .
N121 C130 1.362(12) .
N122 C132 1.259(12) .
N122 C133 1.418(11) .
C120 C121 1.424(16) .
C120 H120 0.9500 .
C121 C122 1.343(16) .
C121 H121 0.9500 .
C122 C123 1.382(15) .
C122 H122 0.9500 .
C123 C131 1.393(13) .
C123 C124 1.429(15) .
C124 C125 1.341(15) .
C124 H124 0.9500 .
C125 C126 1.435(14) .
C125 H125 0.9500 .
C126 C130 1.403(13) .
C126 C127 1.405(14) .
C127 C128 1.382(14) .
C127 H127 0.9500 .
C128 C129 1.383(13) .
C128 H128 0.9500 .
C129 C132 1.488(13) .
C130 C131 1.438(13) .
C132 H132 0.9500 .
C133 C138 1.377(13) .
C133 C134 1.383(12) .
C134 C135 1.408(12) .
C134 H134 0.9500 .
C135 C136 1.381(12) .
C135 H135 0.9500 .
C136 C137 1.391(12) .
C136 C139 1.491(12) .
C137 C138 1.385(12) .
C137 H137 0.9500 .
C138 H138 0.9500 .
C139 O120 1.265(12) .
C139 O121 1.281(12) .
N140 C140 1.315(13) .
N140 C151 1.365(13) .
N141 C150 1.337(12) .
N141 C149 1.338(12) .
N142 C152 1.274(12) .
N142 C153 1.439(11) .
C140 C141 1.393(14) .
C140 H140 0.9500 .
C141 C142 1.363(16) .
C141 H141 0.9500 .
C142 C143 1.405(15) .
C142 H142 0.9500 .
C143 C151 1.390(14) .
C143 C144 1.434(15) .
C144 C145 1.332(15) .
C144 H144 0.9500 .
C145 C146 1.460(14) .
C145 H145 0.9500 .
C146 C147 1.384(15) .
C146 C150 1.405(14) .
C147 C148 1.401(14) .
C147 H147 0.9500 .
C148 C149 1.400(13) .
C148 H148 0.9500 .
C149 C152 1.479(13) .
C150 C151 1.438(13) .
C152 H152 0.9500 .
C153 C154 1.382(12) .
C153 C158 1.386(13) .
C154 C155 1.388(12) .
C154 H154 0.9500 .
C155 C156 1.391(12) .
C155 H155 0.9500 .
C156 C157 1.407(12) .
C156 C159 1.477(12) .
C157 C158 1.376(12) .
C157 H157 0.9500 .
C158 H158 0.9500 .
C159 O140 1.268(12) .
C159 O141 1.279(12) .
N160 C160 1.315(14) .
N160 C171 1.341(13) .
N161 C169 1.332(13) .
N161 C170 1.364(12) .
N162 C172 1.269(12) .
N162 C173 1.436(11) .
O160 C179 1.267(10) .
O161 C179 1.273(10) .
C160 C161 1.409(16) .
C160 H160 0.9500 .
C161 C162 1.386(17) .
C161 H161 0.9500 .
C162 C163 1.398(16) .
C162 H162 0.9500 .
C163 C171 1.415(14) .
C163 C164 1.432(16) .
C164 C165 1.349(16) .
C164 H164 0.9500 .
C165 C166 1.449(14) .
C165 H165 0.9500 .
C166 C167 1.401(15) .
C166 C170 1.402(14) .
C167 C168 1.398(14) .
C167 H167 0.9500 .
C168 C169 1.386(13) .
C168 H168 0.9500 .
C169 C172 1.470(13) .
C170 C171 1.435(14) .
C172 H172 0.9500 .
C173 C178 1.380(12) .
C173 C174 1.382(12) .
C174 C175 1.397(12) .
C174 H174 0.9500 .
C175 C176 1.401(12) .
C175 H175 0.9500 .
C176 C177 1.409(12) .
C176 C179 1.485(12) .
C177 C178 1.389(12) .
C177 H177 0.9500 .
C178 H178 0.9500 .
N200 C200 1.309(12) .
N200 C211 1.368(12) .
N201 C209 1.337(11) .
N201 C210 1.355(11) .
N202 C212 1.274(11) .
N202 C213 1.417(10) .
C200 C201 1.399(14) .
C200 H200 0.9500 .
C201 C202 1.348(15) .
C201 H201 0.9500 .
C202 C203 1.397(14) .
C202 H202 0.9500 .
C203 C211 1.404(13) .
C203 C204 1.443(14) .
C204 C205 1.342(14) .
C204 H204 0.9500 .
C205 C206 1.426(13) .
C205 H205 0.9500 .
C206 C207 1.399(13) .
C206 C210 1.414(13) .
C207 C208 1.391(13) .
C207 H207 0.9500 .
C208 C209 1.371(12) .
C208 H208 0.9500 .
C209 C212 1.476(12) .
C210 C211 1.423(13) .
C212 H212 0.9500 .
C213 C218 1.391(12) .
C213 C214 1.397(12) .
C214 C215 1.377(12) .
C214 H214 0.9500 .
C215 C216 1.386(12) .
C215 H215 0.9500 .
C216 C217 1.410(12) .
C216 C219 1.490(12) .
C217 C218 1.395(12) .
C217 H217 0.9500 .
C218 H218 0.9500 .
C219 O201 1.265(12) .
C219 O200 1.266(12) .
N220 C220 1.321(13) .
N220 C231 1.363(12) .
N221 C229 1.318(11) .
N221 C230 1.364(11) .
N222 C232 1.265(12) .
N222 C233 1.422(11) .
C220 C221 1.422(15) .
C220 H220 0.9500 .
C221 C222 1.336(15) .
C221 H221 0.9500 .
C222 C223 1.375(14) .
C222 H222 0.9500 .
C223 C231 1.394(13) .
C223 C224 1.436(13) .
C224 C225 1.354(14) .
C224 H224 0.9500 .
C225 C226 1.431(13) .
C225 H225 0.9500 .
C226 C227 1.398(13) .
C226 C230 1.411(12) .
C227 C228 1.372(14) .
C227 H227 0.9500 .
C228 C229 1.378(13) .
C228 H228 0.9500 .
C229 C232 1.483(13) .
C230 C231 1.436(12) .
C232 H232 0.9500 .
C233 C238 1.373(12) .
C233 C234 1.395(12) .
C234 C235 1.391(12) .
C234 H234 0.9500 .
C235 C236 1.397(12) .
C235 H235 0.9500 .
C236 C237 1.392(12) .
C236 C239 1.474(12) .
C237 C238 1.381(12) .
C237 H237 0.9500 .
C238 H238 0.9500 .
C239 O221 1.252(12) .
C239 O220 1.296(12) .
N240 C240 1.307(14) .
N240 C251 1.357(13) .
N241 C249 1.337(13) .
N241 C250 1.349(12) .
N242 C252 1.275(12) .
N242 C253 1.418(11) .
C240 C241 1.402(15) .
C240 H240 0.9500 .
C241 C242 1.358(16) .
C241 H241 0.9500 .
C242 C243 1.393(16) .
C242 H242 0.9500 .
C243 C251 1.409(14) .
C243 C244 1.421(15) .
C244 C245 1.323(15) .
C244 H244 0.9500 .
C245 C246 1.461(14) .
C245 H245 0.9500 .
C246 C247 1.379(15) .
C246 C250 1.414(13) .
C247 C248 1.402(14) .
C247 H247 0.9500 .
C248 C249 1.389(13) .
C248 H248 0.9500 .
C249 C252 1.480(13) .
C250 C251 1.427(14) .
C252 H252 0.9500 .
C253 C254 1.388(12) .
C253 C258 1.401(13) .
C254 C255 1.373(12) .
C254 H254 0.9500 .
C255 C256 1.403(12) .
C255 H255 0.9500 .
C256 C257 1.395(12) .
C256 C259 1.471(12) .
C257 C258 1.365(12) .
C257 H257 0.9500 .
C258 H258 0.9500 .
C259 O241 1.263(12) .
C259 O240 1.297(13) .
N260 C260 1.313(14) .
N260 C271 1.329(13) .
N261 C269 1.320(13) .
N261 C270 1.360(13) .
N262 C272 1.274(12) .
N262 C273 1.415(11) .
O260 C279 1.267(10) .
O261 C279 1.280(10) .
C260 C261 1.397(16) .
C260 H260 0.9500 .
C261 C262 1.401(17) .
C261 H261 0.9500 .
C262 C263 1.395(16) .
C262 H262 0.9500 .
C263 C271 1.420(14) .
C263 C264 1.438(17) .
C264 C265 1.341(17) .
C264 H264 0.9500 .
C265 C266 1.443(14) .
C265 H265 0.9500 .
C266 C267 1.401(15) .
C266 C270 1.413(14) .
C267 C268 1.398(14) .
C267 H267 0.9500 .
C268 C269 1.404(14) .
C268 H268 0.9500 .
C269 C272 1.467(13) .
C270 C271 1.432(15) .
C272 H272 0.9500 .
C273 C278 1.382(12) .
C273 C274 1.394(12) .
C274 C275 1.411(12) .
C274 H274 0.9500 .
C275 C276 1.384(12) .
C275 H275 0.9500 .
C276 C277 1.407(12) .
C276 C279 1.465(12) .
C277 C278 1.379(12) .
C277 H277 0.9500 .
C278 H278 0.9500 .
N300 C300 1.308(15) .
N300 C311 1.346(15) .
N301 C309 1.330(13) .
N301 C310 1.344(14) .
N302 C312 1.266(12) .
N302 C313 1.410(12) .
C300 C301 1.400(17) .
C300 H300 0.9500 .
C301 C302 1.335(18) .
C301 H301 0.9500 .
C302 C303 1.395(17) .
C302 H302 0.9500 .
C303 C311 1.412(16) .
C303 C304 1.452(18) .
C304 C305 1.338(18) .
C304 H304 0.9500 .
C305 C306 1.431(17) .
C305 H305 0.9500 .
C306 C307 1.401(16) .
C306 C310 1.420(16) .
C307 C308 1.396(16) .
C307 H307 0.9500 .
C308 C309 1.372(15) .
C308 H308 0.9500 .
C309 C312 1.469(14) .
C310 C311 1.416(15) .
C312 H312 0.9500 .
C313 C318 1.391(12) .
C313 C314 1.399(13) .
C314 C315 1.379(13) .
C314 H314 0.9500 .
C315 C316 1.383(12) .
C315 H315 0.9500 .
C316 C317 1.389(12) .
C316 C319 1.479(13) .
C317 C318 1.390(13) .
C317 H317 0.9500 .
C318 H318 0.9500 .
C319 O301 1.283(12) .
C319 O300 1.288(13) .
N320 C320 1.331(12) .
N320 C331 1.355(11) .
N321 C329 1.322(11) .
N321 C330 1.368(11) .
N322 C332 1.273(11) .
N322 C333 1.436(11) .
C320 C321 1.420(13) .
C320 H320 0.9500 .
C321 C322 1.342(13) .
C321 H321 0.9500 .
C322 C323 1.398(13) .
C322 H322 0.9500 .
C323 C331 1.397(12) .
C323 C324 1.440(13) .
C324 C325 1.335(13) .
C324 H324 0.9500 .
C325 C326 1.433(13) .
C325 H325 0.9500 .
C326 C327 1.397(13) .
C326 C330 1.418(12) .
C327 C328 1.379(13) .
C327 H327 0.9500 .
C328 C329 1.383(13) .
C328 H328 0.9500 .
C329 C332 1.489(12) .
C330 C331 1.433(12) .
C332 H332 0.9500 .
C333 C338 1.382(12) .
C333 C334 1.396(12) .
C334 C335 1.398(12) .
C334 H334 0.9500 .
C335 C336 1.393(12) .
C335 H335 0.9500 .
C336 C337 1.390(12) .
C336 C339 1.482(12) .
C337 C338 1.388(12) .
C337 H337 0.9500 .
C338 H338 0.9500 .
C339 O320 1.262(12) .
C339 O321 1.264(12) .
N340 C340 1.316(12) .
N340 C351 1.363(12) .
N341 C350 1.338(12) .
N341 C349 1.348(12) .
N342 C352 1.267(12) .
N342 C353 1.417(11) .
C340 C341 1.386(14) .
C340 H340 0.9500 .
C341 C342 1.359(15) .
C341 H341 0.9500 .
C342 C343 1.386(14) .
C342 H342 0.9500 .
C343 C351 1.403(13) .
C343 C344 1.424(14) .
C344 C345 1.335(15) .
C344 H344 0.9500 .
C345 C346 1.457(14) .
C345 H345 0.9500 .
C346 C347 1.392(14) .
C346 C350 1.403(13) .
C347 C348 1.405(14) .
C347 H347 0.9500 .
C348 C349 1.407(13) .
C348 H348 0.9500 .
C349 C352 1.466(13) .
C350 C351 1.438(13) .
C352 H352 0.9500 .
C353 C354 1.387(12) .
C353 C358 1.397(13) .
C354 C355 1.375(12) .
C354 H354 0.9500 .
C355 C356 1.394(12) .
C355 H355 0.9500 .
C356 C357 1.415(12) .
C356 C359 1.465(13) .
C357 C358 1.356(13) .
C357 H357 0.9500 .
C358 H358 0.9500 .
C359 O340 1.271(13) .
C359 O341 1.282(12) .
N360 C360 1.299(13) .
N360 C371 1.336(13) .
N361 C369 1.326(17) .
N361 C370 1.366(17) .
N362 C372 1.282(15) .
N362 C373 1.420(12) .
O360 C379 1.268(10) .
O361 C379 1.272(10) .
C360 C361 1.404(15) .
C360 H360 0.9500 .
C361 C362 1.381(16) .
C361 H361 0.9500 .
C362 C363 1.400(15) .
C362 H362 0.9500 .
C363 C371 1.420(14) .
C363 C364 1.437(18) .
C364 C365 1.351(18) .
C364 H364 0.9500 .
C365 C366 1.445(16) .
C365 H365 0.9500 .
C366 C367 1.399(17) .
C366 C370 1.404(16) .
C367 C368 1.398(17) .
C367 H367 0.9500 .
C368 C369 1.385(16) .
C368 H368 0.9500 .
C369 C372 1.472(16) .
C370 C371 1.429(16) .
C372 H372 0.9500 .
C373 C378 1.385(13) .
C373 C374 1.397(13) .
C374 C375 1.402(13) .
C374 H374 0.9500 .
C375 C376 1.397(12) .
C375 H375 0.9500 .
C376 C377 1.402(12) .
C376 C379 1.481(12) .
C377 C378 1.379(13) .
C377 H377 0.9500 .
C378 H378 0.9500 .
C37E C67F 1.35(2) .
C67F C37G 1.441(18) .
C67F H67F 0.9500 .
C37G C37H 1.397(18) .
C37G C37K 1.411(18) .
C37H C37I 1.395(18) .
C37H H37H 0.9500 .
C37I C37J 1.387(19) .
C37I H37I 0.9500 .
C37J N37B 1.38(5) .
C37J C37M 1.43(5) .
C37K N37B 1.29(5) .
C37K H37K 0.9500 .
B1 B2 1.716(14) .
B1 B6 1.739(14) .
B1 B5 1.745(14) .
B1 B3 1.750(14) .
B1 B4 1.796(14) .
B1 H1 1.1200 .
B2 B3 1.738(14) .
B2 B6 1.743(14) .
B2 B11 1.752(14) .
B2 B7 1.768(14) .
B2 H2 1.1200 .
B3 B8 1.723(14) .
B3 B4 1.726(14) .
B3 B7 1.739(14) .
B3 H3 1.1200 .
B4 B8 1.748(13) .
B4 B9 1.751(14) .
B4 B5 1.768(14) .
B4 H4 1.1200 .
B5 B6 1.759(14) .
B5 B10 1.764(13) .
B5 B9 1.765(14) .
B5 H5 1.1200 .
B6 B11 1.750(14) .
B6 B10 1.766(13) .
B6 H6 1.1200 .
B7 B11 1.748(15) .
B7 B8 1.750(14) .
B7 B12 1.764(14) .
B7 H7 1.1200 .
B8 B12 1.742(14) .
B8 B9 1.742(14) .
B8 H8 1.1200 .
B9 B10 1.756(14) .
B9 B12 1.768(14) .
B9 H9 1.1200 .
B10 B11 1.752(14) .
B10 B12 1.759(14) .
B10 H10 1.1200 .
B11 B12 1.753(14) .
B11 H11 1.1200 .
B12 H12 1.1200 .
B20 B21 1.700(14) .
B20 B25 1.744(14) .
B20 B24 1.755(14) .
B20 B22 1.766(14) .
B20 B23 1.783(14) .
B20 H20 1.1200 .
B21 B22 1.735(14) .
B21 B30 1.739(14) .
B21 B26 1.739(14) .
B21 B25 1.740(14) .
B21 H21 1.1200 .
B22 B27 1.730(13) .
B22 B23 1.739(14) .
B22 B26 1.752(14) .
B22 H22 1.1200 .
B23 B28 1.754(13) .
B23 B27 1.757(14) .
B23 B24 1.779(14) .
B23 H23 1.1200 .
B24 B25 1.739(14) .
B24 B29 1.767(13) .
B24 B28 1.772(13) .
B24 H24 1.1200 .
B25 B30 1.753(14) .
B25 B29 1.765(14) .
B25 H25 1.1200 .
B26 B30 1.744(14) .
B26 B27 1.751(14) .
B26 B31 1.764(14) .
B26 H26 1.1200 .
B27 B28 1.743(14) .
B27 B31 1.744(14) .
B27 H27 1.1200 .
B28 B31 1.758(14) .
B28 B29 1.759(14) .
B28 H28 1.1200 .
B29 B30 1.752(14) .
B29 B31 1.756(14) .
B29 H29 1.1200 .
B30 B31 1.755(14) .
B30 H30 1.1200 .
B31 H31 1.1200 .
B40 B41 1.716(16) .
B40 B42 1.744(15) .
B40 B44 1.748(15) .
B40 B45 1.749(15) .
B40 B43 1.778(15) .
B40 H40 1.1200 .
B41 B45 1.739(15) .
B41 B42 1.742(15) .
B41 B50 1.749(15) .
B41 B46 1.771(15) .
B41 H41 1.1200 .
B42 B47 1.713(15) .
B42 B43 1.728(15) .
B42 B46 1.730(15) .
B42 H42 1.1200 .
B43 B47 1.740(15) .
B43 B48 1.743(15) .
B43 B44 1.786(15) .
B43 H43 1.1200 .
B44 B45 1.748(15) .
B44 B48 1.767(15) .
B44 B49 1.773(15) .
B44 H44 1.1200 .
B45 B49 1.755(15) .
B45 B50 1.759(15) .
B45 H45 1.1200 .
B46 B50 1.735(15) .
B46 B47 1.753(15) .
B46 B51 1.776(15) .
B46 H46 1.1200 .
B47 B51 1.735(15) .
B47 B48 1.743(14) .
B47 H47 1.1200 .
B48 B51 1.749(15) .
B48 B49 1.761(15) .
B48 H48 1.1200 .
B49 B50 1.748(15) .
B49 B51 1.767(15) .
B49 H49 1.1200 .
B50 B51 1.750(15) .
B50 H50 1.1200 .
B51 H51 1.1200 .
B60 B61 1.719(14) .
B60 B65 1.744(13) .
B60 B64 1.759(13) .
B60 B62 1.772(13) .
B60 B63 1.776(13) .
B60 H60 1.1200 .
B61 B62 1.741(13) .
B61 B70 1.742(13) .
B61 B65 1.755(13) .
B61 B66 1.766(13) .
B61 H61 1.1200 .
B62 B67 1.739(13) .
B62 B66 1.740(13) .
B62 B63 1.751(13) .
B62 H62 1.1200 .
B63 B67 1.750(13) .
B63 B68 1.755(13) .
B63 B64 1.774(13) .
B63 H63 1.1200 .
B64 B65 1.753(14) .
B64 B69 1.766(13) .
B64 B68 1.778(13) .
B64 H64 1.1200 .
B65 B70 1.736(13) .
B65 B69 1.770(13) .
B65 H65 1.1200 .
B66 B70 1.728(13) .
B66 B67 1.754(14) .
B66 B71 1.768(13) .
B66 H66 1.1200 .
B67 B71 1.736(13) .
B67 B68 1.747(13) .
B67 H67 1.1200 .
B68 B71 1.755(13) .
B68 B69 1.760(13) .
B68 H68 1.1200 .
B69 B70 1.741(13) .
B69 B71 1.761(13) .
B69 H69 1.1200 .
B70 B71 1.743(13) .
B70 H70 1.1200 .
B71 H71 1.1200 .
B80 B81 1.711(16) .
B80 B85 1.741(16) .
B80 B84 1.753(16) .
B80 B82 1.756(16) .
B80 B83 1.786(16) .
B80 H80 1.1200 .
B81 B90 1.742(16) .
B81 B82 1.747(16) .
B81 B85 1.754(16) .
B81 B86 1.759(16) .
B81 H81 1.1200 .
B82 B87 1.728(16) .
B82 B83 1.732(16) .
B82 B86 1.733(16) .
B82 H82 1.1200 .
B83 B87 1.747(16) .
B83 B88 1.748(16) .
B83 B84 1.781(16) .
B83 H83 1.1200 .
B84 B85 1.752(16) .
B84 B88 1.767(16) .
B84 B89 1.772(16) .
B84 H84 1.1200 .
B85 B90 1.750(16) .
B85 B89 1.762(16) .
B85 H85 1.1200 .
B86 B90 1.746(16) .
B86 B87 1.754(16) .
B86 B91 1.763(16) .
B86 H86 1.1200 .
B87 B91 1.741(16) .
B87 B88 1.743(16) .
B87 H87 1.1200 .
B88 B89 1.762(16) .
B88 B91 1.767(16) .
B88 H88 1.1200 .
B89 B90 1.738(16) .
B89 B91 1.761(16) .
B89 H89 1.1200 .
B90 B91 1.744(16) .
B90 H90 1.1200 .
B91 H91 1.1200 .
B8A B8B 1.717(15) .
B8A B8F 1.745(15) .
B8A B8C 1.748(15) .
B8A B8E 1.750(16) .
B8A B8D 1.778(16) .
B8A H8A 1.1200 .
B8B B8C 1.736(16) .
B8B B8K 1.746(15) .
B8B B8F 1.747(15) .
B8B B8G 1.760(15) .
B8B H8B 1.1200 .
B8C B8H 1.722(15) .
B8C B8D 1.728(16) .
B8C B8G 1.736(15) .
B8C H8C 1.1200 .
B8D B8H 1.751(15) .
B8D B8I 1.752(15) .
B8D B8E 1.782(15) .
B8D H8D 1.1200 .
B8E B8F 1.757(16) .
B8E B8I 1.769(15) .
B8E B8J 1.772(15) .
B8E H8E 1.1200 .
B8F B8K 1.754(15) .
B8F B8J 1.768(15) .
B8F H8F 1.1200 .
B8G B8K 1.745(16) .
B8G B8L 1.754(16) .
B8G B8H 1.758(16) .
B8G H8G 1.1200 .
B8H B8I 1.740(15) .
B8H B8L 1.743(15) .
B8H H8H 1.1200 .
B8I B8J 1.762(15) .
B8I B8L 1.769(15) .
B8I H8I 1.1200 .
B8J B8K 1.747(15) .
B8J B8L 1.760(15) .
B8J H8J 1.1200 .
B8K B8L 1.753(16) .
B8K H8K 1.1200 .
B8L H8L 1.1200 .
B100 B101 1.711(15) .
B100 B104 1.730(15) .
B100 B105 1.741(15) .
B100 B102 1.751(15) .
B100 B103 1.782(15) .
B100 H10A 1.1200 .
B101 B102 1.740(15) .
B101 B110 1.746(15) .
B101 B105 1.746(15) .
B101 B106 1.765(15) .
B101 H10B 1.1200 .
B102 B103 1.728(16) .
B102 B107 1.734(15) .
B102 B106 1.745(15) .
B102 H10C 1.1200 .
B103 B107 1.742(15) .
B103 B108 1.744(15) .
B103 B104 1.780(15) .
B103 H103 1.1200 .
B104 B105 1.744(15) .
B104 B108 1.756(15) .
B104 B109 1.760(15) .
B104 H10D 1.1200 .
B105 B110 1.751(15) .
B105 B109 1.762(15) .
B105 H10E 1.1200 .
B106 B107 1.746(15) .
B106 B110 1.754(15) .
B106 B111 1.762(15) .
B106 H106 1.1200 .
B107 B108 1.734(15) .
B107 B111 1.752(15) .
B107 H10F 1.1200 .
B108 B111 1.763(15) .
B108 B109 1.764(15) .
B108 H10G 1.1200 .
B109 B110 1.738(15) .
B109 B111 1.764(15) .
B109 H109 1.1200 .
B110 B111 1.749(15) .
B110 H110 1.1200 .
B111 H111 1.1200 .
B120 B121 1.713(15) .
B120 B125 1.743(14) .
B120 B122 1.750(14) .
B120 B124 1.752(14) .
B120 B123 1.781(15) .
B120 H12A 1.1200 .
B121 B130 1.746(14) .
B121 B122 1.747(15) .
B121 B126 1.752(15) .
B121 B125 1.755(14) .
B121 H12B 1.1200 .
B122 B127 1.724(15) .
B122 B123 1.728(15) .
B122 B126 1.742(15) .
B122 H12C 1.1200 .
B123 B127 1.728(14) .
B123 B128 1.741(14) .
B123 B124 1.781(14) .
B123 H123 1.1200 .
B124 B125 1.745(14) .
B124 B129 1.757(14) .
B124 B128 1.768(14) .
B124 H12D 1.1200 .
B125 B130 1.744(14) .
B125 B129 1.765(14) .
B125 H12E 1.1200 .
B126 B130 1.750(15) .
B126 B127 1.754(15) .
B126 B131 1.758(15) .
B126 H126 1.1200 .
B127 B131 1.735(14) .
B127 B128 1.736(14) .
B127 H12F 1.1200 .
B128 B129 1.764(14) .
B128 B131 1.770(14) .
B128 H12G 1.1200 .
B129 B130 1.751(14) .
B129 B131 1.756(14) .
B129 H129 1.1200 .
B130 B131 1.736(15) .
B130 H130 1.1200 .
B131 H131 1.1200 .
B140 B141 1.717(15) .
B140 B145 1.742(15) .
B140 B142 1.743(15) .
B140 B144 1.754(15) .
B140 B143 1.782(15) .
B140 H14A 1.1200 .
B141 B142 1.742(15) .
B141 B145 1.743(15) .
B141 B150 1.745(15) .
B141 B146 1.759(15) .
B141 H14B 1.1200 .
B142 B143 1.728(16) .
B142 B147 1.729(15) .
B142 B146 1.731(15) .
B142 H14C 1.1200 .
B143 B147 1.749(15) .
B143 B148 1.751(15) .
B143 B144 1.775(15) .
B143 H143 1.1200 .
B144 B145 1.750(16) .
B144 B148 1.760(15) .
B144 B149 1.783(15) .
B144 H14D 1.1200 .
B145 B150 1.743(15) .
B145 B149 1.771(15) .
B145 H14E 1.1200 .
B146 B150 1.754(15) .
B146 B147 1.756(16) .
B146 B151 1.762(15) .
B146 H146 1.1200 .
B147 B151 1.735(15) .
B147 B148 1.741(15) .
B147 H14F 1.1200 .
B148 B149 1.758(15) .
B148 B151 1.769(15) .
B148 H14G 1.1200 .
B149 B150 1.741(15) .
B149 B151 1.752(15) .
B149 H149 1.1200 .
B150 B151 1.748(15) .
B150 H150 1.1200 .
B151 H151 1.1200 .
B160 B161 1.713(16) .
B160 B165 1.742(16) .
B160 B164 1.751(16) .
B160 B162 1.753(16) .
B160 B163 1.786(16) .
B160 H16A 1.1200 .
B161 B162 1.745(16) .
B161 B170 1.746(16) .
B161 B165 1.748(16) .
B161 B166 1.762(16) .
B161 H16B 1.1200 .
B162 B163 1.729(16) .
B162 B167 1.730(16) .
B162 B166 1.743(16) .
B162 H16C 1.1200 .
B163 B167 1.743(16) .
B163 B168 1.747(16) .
B163 B164 1.779(16) .
B163 H163 1.1200 .
B164 B165 1.751(16) .
B164 B169 1.765(16) .
B164 B168 1.768(16) .
B164 H16D 1.1200 .
B165 B170 1.749(16) .
B165 B169 1.767(16) .
B165 H16E 1.1200 .
B166 B170 1.745(16) .
B166 B167 1.757(16) .
B166 B171 1.764(16) .
B166 H166 1.1200 .
B167 B168 1.740(16) .
B167 B171 1.743(16) .
B167 H16F 1.1200 .
B168 B169 1.756(16) .
B168 B171 1.765(16) .
B168 H16G 1.1200 .
B169 B170 1.744(16) .
B169 B171 1.757(16) .
B169 H169 1.1200 .
B170 B171 1.746(16) .
B170 H170 1.1200 .
B171 H171 1.1200 .
B16A B16B 1.711(16) .
B16A B16F 1.741(16) .
B16A B16C 1.750(16) .
B16A B16E 1.758(16) .
B16A B16D 1.788(16) .
B16A H16H 1.1200 .
B16B B16K 1.745(16) .
B16B B16F 1.747(16) .
B16B B16C 1.750(16) .
B16B B16G 1.759(16) .
B16B H16I 1.1200 .
B16C B16H 1.727(16) .
B16C B16D 1.731(16) .
B16C B16G 1.742(16) .
B16C H16J 1.1200 .
B16D B16H 1.743(16) .
B16D B16I 1.748(16) .
B16D B16E 1.781(16) .
B16D H16K 1.1200 .
B16E B16F 1.752(16) .
B16E B16I 1.762(16) .
B16E B16J 1.772(16) .
B16E H16L 1.1200 .
B16F B16K 1.750(16) .
B16F B16J 1.767(16) .
B16F H16M 1.1200 .
B16G B16K 1.749(16) .
B16G B16H 1.749(16) .
B16G B16L 1.761(16) .
B16G H16N 1.1200 .
B16H B16I 1.737(16) .
B16H B16L 1.741(16) .
B16H H16O 1.1200 .
B16I B16J 1.760(16) .
B16I B16L 1.762(16) .
B16I H16P 1.1200 .
B16J B16K 1.742(16) .
B16J B16L 1.758(16) .
B16J H16Q 1.1200 .
B16K B16L 1.747(16) .
B16K H16R 1.1200 .
B16L H16S 1.1200 .
B180 B181 1.715(16) .
B180 B185 1.736(16) .
B180 B184 1.750(16) .
B180 B182 1.758(16) .
B180 B183 1.774(16) .
B180 H180 1.1200 .
B181 B182 1.746(16) .
B181 B185 1.750(16) .
B181 B190 1.753(16) .
B181 B186 1.764(16) .
B181 H181 1.1200 .
B182 B187 1.725(16) .
B182 B183 1.732(16) .
B182 B186 1.736(16) .
B182 H182 1.1200 .
B183 B188 1.744(16) .
B183 B187 1.750(15) .
B183 B184 1.778(16) .
B183 H183 1.1200 .
B184 B185 1.756(16) .
B184 B188 1.763(15) .
B184 B189 1.763(16) .
B184 H184 1.1200 .
B185 B190 1.753(16) .
B185 B189 1.762(15) .
B185 H185 1.1200 .
B186 B190 1.742(16) .
B186 B187 1.754(16) .
B186 B191 1.764(16) .
B186 H186 1.1200 .
B187 B188 1.729(16) .
B187 B191 1.736(16) .
B187 H187 1.1200 .
B188 B189 1.753(16) .
B188 B191 1.759(16) .
B188 H188 1.1200 .
B189 B190 1.738(16) .
B189 B191 1.746(16) .
B189 H189 1.1200 .
B190 B191 1.752(16) .
B190 H190 1.1200 .
B191 H191 1.1200 .
B18A B18B 1.712(16) .
B18A B18F 1.743(16) .
B18A B18E 1.748(16) .
B18A B18C 1.755(16) .
B18A B18D 1.781(16) .
B18A H18A 1.1200 .
B18B B18C 1.743(16) .
B18B B18F 1.745(16) .
B18B B18K 1.746(16) .
B18B B18G 1.757(16) .
B18B H18B 1.1200 .
B18C B18H 1.725(16) .
B18C B18D 1.729(16) .
B18C B18G 1.741(16) .
B18C H18C 1.1200 .
B18D B18I 1.747(16) .
B18D B18H 1.749(16) .
B18D B18E 1.778(16) .
B18D H18D 1.1200 .
B18E B18F 1.750(16) .
B18E B18I 1.763(16) .
B18E B18J 1.767(16) .
B18E H18E 1.1200 .
B18F B18K 1.746(16) .
B18F B18J 1.763(16) .
B18F H18F 1.1200 .
B18G B18K 1.743(17) .
B18G B18H 1.753(16) .
B18G B18L 1.764(16) .
B18G H18G 1.1200 .
B18H B18L 1.738(16) .
B18H B18I 1.739(16) .
B18H H18H 1.1200 .
B18I B18J 1.760(16) .
B18I B18L 1.762(16) .
B18I H18I 1.1200 .
B18J B18K 1.746(16) .
B18J B18L 1.757(16) .
B18J H18J 1.1200 .
B18K B18L 1.750(16) .
B18K H18K 1.1200 .
B18L H18L 1.1200 .
B200 B201 1.708(16) .
B200 B205 1.738(16) .
B200 B202 1.751(16) .
B200 B204 1.756(16) .
B200 B203 1.782(16) .
B200 H20A 1.1200 .
B201 B210 1.744(16) .
B201 B202 1.746(16) .
B201 B205 1.750(16) .
B201 B206 1.754(16) .
B201 H20B 1.1200 .
B202 B207 1.720(16) .
B202 B203 1.729(16) .
B202 B206 1.739(16) .
B202 H20C 1.1200 .
B203 B208 1.745(16) .
B203 B207 1.747(16) .
B203 B204 1.778(16) .
B203 H203 1.1200 .
B204 B205 1.755(16) .
B204 B209 1.766(16) .
B204 B208 1.767(16) .
B204 H20D 1.1200 .
B205 B210 1.743(16) .
B205 B209 1.769(16) .
B205 H20E 1.1200 .
B206 B210 1.746(16) .
B206 B207 1.753(16) .
B206 B211 1.761(16) .
B206 H206 1.1200 .
B207 B211 1.736(16) .
B207 B208 1.740(16) .
B207 H20F 1.1200 .
B208 B209 1.759(16) .
B208 B211 1.768(16) .
B208 H20G 1.1200 .
B209 B210 1.744(16) .
B209 B211 1.757(16) .
B209 H209 1.1200 .
B210 B211 1.746(16) .
B210 H210 1.1200 .
B211 H211 1.1200 .
B20A B20B 1.710(16) .
B20A B20F 1.744(16) .
B20A B20E 1.745(16) .
B20A B20C 1.753(16) .
B20A B20D 1.782(16) .
B20A H20H 1.1200 .
B20B B20K 1.744(16) .
B20B B20C 1.744(16) .
B20B B20F 1.750(16) .
B20B B20G 1.759(16) .
B20B H20I 1.1200 .
B20C B20D 1.725(16) .
B20C B20H 1.729(16) .
B20C B20G 1.737(16) .
B20C H20J 1.1200 .
B20D B20H 1.744(16) .
B20D B20I 1.751(16) .
B20D B20E 1.780(16) .
B20D H20K 1.1200 .
B20E B20F 1.752(16) .
B20E B20I 1.764(16) .
B20E B20J 1.770(16) .
B20E H20L 1.1200 .
B20F B20K 1.748(16) .
B20F B20J 1.766(16) .
B20F H20M 1.1200 .
B20G B20K 1.749(16) .
B20G B20L 1.754(16) .
B20G B20H 1.754(16) .
B20G H20N 1.1200 .
B20H B20I 1.734(16) .
B20H B20L 1.734(16) .
B20H H20O 1.1200 .
B20I B20J 1.759(16) .
B20I B20L 1.763(16) .
B20I H20P 1.1200 .
B20J B20K 1.747(16) .
B20J B20L 1.754(16) .
B20J H20Q 1.1200 .
B20K B20L 1.745(16) .
B20K H20R 1.1200 .
B20L H20S 1.1200 .
B220 B221 1.710(16) .
B220 B225 1.738(16) .
B220 B224 1.752(16) .
B220 B222 1.758(16) .
B220 B223 1.791(16) .
B220 H22A 1.1200 .
B221 B222 1.742(16) .
B221 B226 1.743(16) .
B221 B225 1.748(16) .
B221 B230 1.751(16) .
B221 H22B 1.1200 .
B222 B227 1.720(16) .
B222 B223 1.729(16) .
B222 B226 1.745(16) .
B222 H22C 1.1200 .
B223 B227 1.742(16) .
B223 B228 1.746(16) .
B223 B224 1.773(16) .
B223 H223 1.1200 .
B224 B225 1.756(16) .
B224 B228 1.767(16) .
B224 B229 1.770(16) .
B224 H22D 1.1200 .
B225 B230 1.742(16) .
B225 B229 1.767(16) .
B225 H22E 1.1200 .
B226 B230 1.742(16) .
B226 B227 1.752(16) .
B226 B231 1.764(16) .
B226 H226 1.1200 .
B227 B228 1.735(16) .
B227 B231 1.739(16) .
B227 H22F 1.1200 .
B228 B229 1.755(16) .
B228 B231 1.760(16) .
B228 H22G 1.1200 .
B229 B230 1.742(16) .
B229 B231 1.757(16) .
B229 H229 1.1200 .
B230 B231 1.752(16) .
B230 H230 1.1200 .
B231 H231 1.1200 .
S1 O1 1.414(9) .
S1 O3 1.439(9) .
S1 O2 1.451(9) .
S1 C1 1.866(12) .
C1 F3 1.299(13) .
C1 F2 1.317(13) .
C1 F1 1.334(12) .
N800 C800 1.320(13) .
N800 C803 1.331(13) .
C800 C801 1.375(14) .
C800 H800 0.9500 .
C801 N801 1.337(13) .
C801 H801 0.9500 .
C802 N801 1.347(14) .
C802 C803 1.395(15) .
C802 H802 0.9500 .
C803 H803 0.9500 .
N810 C812 1.344(13) .
N810 C810 1.352(13) .
C810 C811 1.371(15) .
C810 H810 0.9500 .
C811 N811 1.324(12) .
C811 H811 0.9500 .
C812 C813 1.391(15) .
C812 H812 0.9500 .
C813 N811 1.388(13) .
C813 H813 0.9500 .
N820 C820 1.573(13) .
N820 C820 1.573(13) 2_655
C820 C821 1.382(16) .
C820 H820 0.9500 .
C821 N821 1.418(12) .
C821 H821 0.9500 .
N50 C50 1.153(16) .
C50 C51 1.491(16) .
C51 H51A 0.9800 .
C51 H51B 0.9800 .
C51 H51C 0.9800 .
N830 C833 1.336(17) .
N830 C830 1.345(17) .
C830 C831 1.397(16) .
C830 H830 0.9500 .
C831 N831 1.346(17) .
C831 H831 0.9500 .
C832 N831 1.334(17) .
C832 C833 1.407(17) .
C832 H832 0.9500 .
C833 H833 0.9500 .
N840 C840 1.348(12) 2_655
N840 C840 1.348(12) .
C840 C841 1.406(16) .
C840 H840 0.9500 .
C841 N841 1.338(12) .
C841 H841 0.9500 .
C84A C84B 1.38(2) .
C84C C84D 1.39(2) .
N850 C850 1.456(10) 2_655
N850 C850 1.456(10) .
C850 C851 1.409(15) .
C850 H850 0.9500 .
C851 N851 1.372(12) .
C851 H851 0.9500 .
N54 C54 1.148(13) .
C54 C55 1.451(14) .
C55 H55A 0.9800 .
C55 H55B 0.9800 .
C55 H55C 0.9800 .
N860 C860 1.323(17) .
N860 C863 1.339(17) .
C860 C861 1.396(17) .
C860 H860 0.9500 .
C861 N861 1.348(17) .
C861 H861 0.9500 .
C862 N861 1.333(17) .
C862 C863 1.406(17) .
C862 H862 0.9500 .
C863 H863 0.9500 .
C400 C401 1.3900 .
C400 C405 1.3900 .
C400 H400 0.9500 .
C401 C402 1.3900 .
C401 H401 0.9500 .
C402 C403 1.3900 .
C402 H402 0.9500 .
C403 C404 1.3900 .
C403 H403 0.9500 .
C404 C405 1.3900 .
C404 H404 0.9500 .
C405 H405 0.9500 .
C410 C411 1.3900 .
C410 C415 1.3900 .
C410 H410 0.9500 .
C411 C412 1.3900 .
C411 H411 0.9500 .
C412 C413 1.3900 .
C412 H412 0.9500 .
C413 C414 1.3900 .
C413 H413 0.9500 .
C414 C415 1.3900 .
C414 H414 0.9500 .
C415 H415 0.9500 .
C420 C421 1.3900 .
C420 C425 1.3900 .
C420 H420 0.9500 .
C421 C422 1.3900 .
C421 H421 0.9500 .
C422 C423 1.3900 .
C422 H422 0.9500 .
C423 C424 1.3900 .
C423 H423 0.9500 .
C424 C425 1.3900 .
C424 H424 0.9500 .
C425 H425 0.9500 .
C430 C431 1.3900 .
C430 C435 1.3900 .
C430 H430 0.9500 .
C431 C432 1.3900 .
C431 H431 0.9500 .
C432 C433 1.3900 .
C432 H432 0.9500 .
C433 C434 1.3900 .
C433 H433 0.9500 .
C434 C435 1.3900 .
C434 H434 0.9500 .
C435 H435 0.9500 .
C43A C43B 1.3900 .
C43A C43F 1.3900 .
C43A H43A 0.9500 .
C43B C43C 1.3900 .
C43B H43B 0.9500 .
C43C C43D 1.3900 .
C43C H43C 0.9500 .
C43D C43E 1.3900 .
C43D H43D 0.9500 .
C43E C43F 1.3900 .
C43E H43E 0.9500 .
C43F H43F 0.9500 .
C450 C451 1.3900 .
C450 C455 1.3900 .
C450 H450 0.9500 .
C451 C452 1.3900 .
C451 H451 0.9500 .
C452 C453 1.3900 .
C452 H452 0.9500 .
C453 C454 1.3900 .
C453 H453 0.9500 .
C454 C455 1.3900 .
C454 H454 0.9500 .
C455 H455 0.9500 .
C460 C461 1.3900 .
C460 C465 1.3900 .
C460 H460 0.9500 .
C461 C462 1.3900 .
C461 H461 0.9500 .
C462 C463 1.3900 .
C462 H462 0.9500 .
C463 C464 1.3900 .
C463 H463 0.9500 .
C464 C465 1.3900 .
C464 H464 0.9500 .
C465 H465 0.9500 .
C46A C46B 1.3900 .
C46A C46F 1.3900 .
C46A H46A 0.9500 .
C46B C46C 1.3900 .
C46B H46B 0.9500 .
C46C C46D 1.3900 .
C46C H46C 0.9500 .
C46D C46E 1.3900 .
C46D H46D 0.9500 .
C46E C46F 1.3900 .
C46E H46E 0.9500 .
C46F H46F 0.9500 .
C470 C471 1.3900 .
C470 C475 1.3900 .
C470 H470 0.9500 .
C471 C472 1.3900 .
C471 H471 0.9500 .
C472 C473 1.3900 .
C472 H472 0.9500 .
C473 C474 1.3900 .
C473 H473 0.9500 .
C474 C475 1.3900 .
C474 H474 0.9500 .
C475 H475 0.9500 .
C480 C481 1.3900 .
C480 C485 1.3900 .
C480 H480 0.9500 .
C481 C482 1.3900 .
C481 H481 0.9500 .
C482 C483 1.3900 .
C482 H482 0.9500 .
C483 C484 1.3900 .
C483 H483 0.9500 .
C484 C485 1.3900 .
C484 H484 0.9500 .
C485 H485 0.9500 .
C490 C491 1.3900 .
C490 C495 1.3900 .
C490 H490 0.9500 .
C491 C492 1.3900 .
C491 H491 0.9500 .
C492 C493 1.3900 .
C492 H492 0.9500 .
C493 C494 1.3900 .
C493 H493 0.9500 .
C494 C495 1.3900 .
C494 H494 0.9500 .
C495 H495 0.9500 .
C49A C49B 1.3900 .
C49A C49F 1.3900 .
C49A H49A 0.9500 .
C49B C49C 1.3900 .
C49B H49B 0.9500 .
C49C C49D 1.3900 .
C49C H49C 0.9500 .
C49D C49E 1.3900 .
C49D H49D 0.9500 .
C49E C49F 1.3900 .
C49E H49E 0.9500 .
C49F H49F 0.9500 .
C500 C501 1.3900 .
C500 C505 1.3900 .
C500 H500 0.9500 .
C501 C502 1.3900 .
C501 H501 0.9500 .
C502 C503 1.3900 .
C502 H502 0.9500 .
C503 C504 1.3900 .
C503 H503 0.9500 .
C504 C505 1.3900 .
C504 H504 0.9500 .
C505 H505 0.9500 .
C50A C50B 1.3900 .
C50A C50F 1.3900 .
C50A H50A 0.9500 .
C50B C50C 1.3900 .
C50B H50B 0.9500 .
C50C C50D 1.3900 .
C50C H50C 0.9500 .
C50D C50E 1.3900 .
C50D H50D 0.9500 .
C50E C50F 1.3900 .
C50E H50E 0.9500 .
C50F H50F 0.9500 .
C510 C511 1.3900 .
C510 C515 1.3900 .
C510 H510 0.9500 .
C511 C512 1.3900 .
C511 H511 0.9500 .
C512 C513 1.3900 .
C512 H512 0.9500 .
C513 C514 1.3900 .
C513 H513 0.9500 .
C514 C515 1.3900 .
C514 H514 0.9500 .
C515 H515 0.9500 .
C520 C521 1.3900 .
C520 C525 1.3900 .
C520 H520 0.9500 .
C521 C522 1.3900 .
C521 H521 0.9500 .
C522 C523 1.3900 .
C522 H522 0.9500 .
C523 C524 1.3900 .
C523 H523 0.9500 .
C524 C525 1.3900 .
C524 H524 0.9500 .
C525 H525 0.9500 .
C530 C531 1.3900 .
C530 C535 1.3900 .
C530 H530 0.9500 .
C531 C532 1.3900 .
C531 H531 0.9500 .
C532 C533 1.3900 .
C532 H532 0.9500 .
C533 C534 1.3900 .
C533 H533 0.9500 .
C534 C535 1.3900 .
C534 H534 0.9500 .
C535 H535 0.9500 .
C540 C541 1.3900 .
C540 C545 1.3900 .
C540 H540 0.9500 .
C541 C542 1.3900 .
C541 H541 0.9500 .
C542 C543 1.3900 .
C542 H542 0.9500 .
C543 C544 1.3900 .
C543 H543 0.9500 .
C544 C545 1.3900 .
C544 H544 0.9500 .
C545 H545 0.9500 .
C550 C551 1.3900 .
C550 C555 1.3900 .
C550 H550 0.9500 .
C551 C552 1.3900 .
C551 H551 0.9500 .
C552 C553 1.3900 .
C552 H552 0.9500 .
C553 C554 1.3900 .
C553 H553 0.9500 .
C554 C555 1.3900 .
C554 H554 0.9500 .
C555 H555 0.9500 .
C55A C55B 1.3900 .
C55A C55F 1.3900 .
C55A H55D 0.9500 .
C55B C55C 1.3900 .
C55B H55E 0.9500 .
C55C C55D 1.3900 .
C55C H55F 0.9500 .
C55D C55E 1.3900 .
C55D H55G 0.9500 .
C55E C55F 1.3900 .
C55E H55H 0.9500 .
C55F H55I 0.9500 .
C560 C561 1.3900 .
C560 C565 1.3900 .
C560 H560 0.9500 .
C561 C562 1.3900 .
C561 H561 0.9500 .
C562 C563 1.3900 .
C562 H562 0.9500 .
C563 C564 1.3900 .
C563 H563 0.9500 .
C564 C565 1.3900 .
C564 H564 0.9500 .
C565 H565 0.9500 .
C570 C571 1.3900 .
C570 C575 1.3900 .
C570 H570 0.9500 .
C571 C572 1.3900 .
C571 H571 0.9500 .
C572 C573 1.3900 .
C572 H572 0.9500 .
C573 C574 1.3900 .
C573 H573 0.9500 .
C574 C575 1.3900 .
C574 H574 0.9500 .
C575 H575 0.9500 .
C580 C581 1.3900 .
C580 C585 1.3900 .
C580 H580 0.9500 .
C581 C582 1.3900 .
C581 H581 0.9500 .
C582 C583 1.3900 .
C582 H582 0.9500 .
C583 C584 1.3900 .
C583 H583 0.9500 .
C584 C585 1.3900 .
C584 H584 0.9500 .
C585 H585 0.9500 .
C590 C591 1.3900 .
C590 C595 1.3900 .
C590 H590 0.9500 .
C591 C592 1.3900 .
C591 H591 0.9500 .
C592 C593 1.3900 .
C592 H592 0.9500 .
C593 C594 1.3900 .
C593 H593 0.9500 .
C594 C595 1.3900 .
C594 H594 0.9500 .
C595 H595 0.9500 .
C59A C59B 1.3900 .
C59A C59F 1.3900 .
C59A H59A 0.9500 .
C59B C59C 1.3900 .
C59B H59B 0.9500 .
C59C C59D 1.3900 .
C59C H59C 0.9500 .
C59D C59E 1.3900 .
C59D H59D 0.9500 .
C59E C59F 1.3900 .
C59E H59E 0.9500 .
C59F H59F 0.9500 .
C600 C601 1.3900 .
C600 C605 1.3900 .
C600 H600 0.9500 .
C601 C602 1.3900 .
C601 H601 0.9500 .
C602 C603 1.3900 .
C602 H602 0.9500 .
C603 C604 1.3900 .
C603 H603 0.9500 .
C604 C605 1.3900 .
C604 H604 0.9500 .
C605 H605 0.9500 .
C630 C635 1.3900 .
C630 C631 1.3900 .
C630 H630 0.9500 .
C631 C632 1.3900 .
C631 H631 0.9500 .
C632 C633 1.3900 .
C632 H632 0.9500 .
C633 C634 1.3900 .
C633 H633 0.9500 .
C634 C635 1.3900 .
C634 H634 0.9500 .
C635 H635 0.9500 .
C63A C63B 1.3900(11) .
C63A C63F 1.3900 .
C63A H63A 0.9500 .
C63B C63C 1.3900 .
C63B H63B 0.9500 .
C63C C63D 1.3600(17) .
C63C H63C 0.9500 .
C63D C63E 1.3900 .
C63D H63D 0.9500 .
C63E C63F 1.3900 .
C63E H63E 0.9500 .
C63F H63F 0.9500 .
C640 C641 1.3900 .
C640 C645 1.3900 .
C640 H640 0.9500 .
C641 C642 1.3900 .
C641 H641 0.9500 .
C642 C643 1.3900 .
C642 H642 0.9500 .
C643 C644 1.3900 .
C643 H643 0.9500 .
C644 C645 1.3900 .
C644 H644 0.9500 .
C645 H645 0.9500 .
C64A C64B 1.3900 .
C64A C64F 1.3900 .
C64A H64A 0.9500 .
C64B C64C 1.3900 .
C64B H64B 0.9500 .
C64C C64D 1.3900 .
C64C H64C 0.9500 .
C64D C64E 1.3900 .
C64D H64D 0.9500 .
C64E C64F 1.3900 .
C64E H64E 0.9500 .
C64F H64F 0.9500 .
N2 C2 1.147(11) .
C2 C3 1.464(12) .
C3 H3A 0.9800 .
C3 H3AB 0.9800 .
C3 H3AC 0.9800 .
N4 C4 1.149(15) .
C4 C5 1.460(15) .
C5 H5A 0.9800 .
C5 H5AB 0.9800 .
C5 H5AC 0.9800 .
N6 C6 1.155(14) .
C6 C7 1.458(14) .
C7 H7A 0.9800 .
C7 H7AB 0.9800 .
C7 H7AC 0.9800 .
N8 C8 1.149(16) .
C8 C9 1.461(16) .
C9 H9A 0.9800 .
C9 H9AB 0.9800 .
C9 H9AC 0.9800 .
N10 C10 1.141(16) .
C10 C11 1.476(17) .
C11 H11A 0.9800 .
C11 H11B 0.9800 .
C11 H11C 0.9800 .
N12 C12 1.152(12) .
C12 C13 1.444(13) .
C13 H13A 0.9800 .
C13 H13B 0.9800 .
C13 H13C 0.9800 .
N14 C14 1.159(15) .
C14 C15 1.456(15) .
C15 H15A 0.9800 .
C15 H15B 0.9800 .
C15 H15C 0.9800 .
N16 C16 1.156(11) .
C16 C17 1.448(12) .
C17 H17A 0.9800 .
C17 H17B 0.9800 .
C17 H17C 0.9800 .
N18 C18 1.145(12) .
C18 C19 1.463(13) .
C19 H19A 0.9800 .
C19 H19B 0.9800 .
C19 H19C 0.9800 .
N20 C20 1.138(13) .
C20 C21 1.467(14) .
C21 H21A 0.9800 .
C21 H21B 0.9800 .
C21 H21C 0.9800 .
N22 C22 1.145(12) .
C22 C23 1.475(13) .
C23 H23A 0.9800 .
C23 H23B 0.9800 .
C23 H23C 0.9800 .
N26 C26 1.152(12) .
C26 C27 1.473(13) .
C27 H27A 0.9800 .
C27 H27B 0.9800 .
C27 H27C 0.9800 .
N28 C28 1.155(12) .
C28 C29 1.464(13) .
C29 H29A 0.9800 .
C29 H29B 0.9800 .
C29 H29C 0.9800 .
N30 C30 1.159(17) .
C30 C31 1.467(17) .
C31 H31A 0.9800 .
C31 H31B 0.9800 .
C31 H31C 0.9800 .
N32 C32 1.136(14) .
C32 C33 1.468(15) .
C33 H33A 0.9800 .
C33 H33B 0.9800 .
C33 H33C 0.9800 .
N34 C34 1.157(12) .
C34 C35 1.452(13) .
C35 H35A 0.9800 .
C35 H35B 0.9800 .
C35 H35C 0.9800 .
N36 C36 1.168(13) .
C36 C37 1.446(14) .
C37 H37E 0.9800 .
C37 H37F 0.9800 .
C37 H37G 0.9800 .
N38 C38 1.146(14) .
C38 C39 1.466(15) .
C39 H39A 0.9800 .
C39 H39B 0.9800 .
C39 H39C 0.9800 .

loop_
_geom_torsion_atom_site_label_1
_geom_torsion_atom_site_label_2
_geom_torsion_atom_site_label_3
_geom_torsion_atom_site_label_4
_geom_torsion
_geom_torsion_site_symmetry_1
_geom_torsion_site_symmetry_4
C111 N100 C100 C101 1(2) . .
Cd1 N100 C100 C101 172.7(13) 2_655 .
N100 C100 C101 C102 2(3) . .
C100 C101 C102 C103 -5(3) . .
C101 C102 C103 C111 4(3) . .
C101 C102 C103 C104 -179.1(19) . .
C102 C103 C104 C105 -175.8(19) . .
C111 C103 C104 C105 1(3) . .
C103 C104 C105 C106 -4(3) . .
C104 C105 C106 C107 -179.4(16) . .
C104 C105 C106 C110 4(2) . .
C105 C106 C107 C108 -177.9(15) . .
C110 C106 C107 C108 -2(2) . .
C106 C107 C108 C109 -1(2) . .
C110 N101 C109 C108 -4(2) . .
Cd1 N101 C109 C108 -177.7(11) 2_655 .
C110 N101 C109 C112 178.7(12) . .
Cd1 N101 C109 C112 5.1(16) 2_655 .
C107 C108 C109 N101 3(2) . .
C107 C108 C109 C112 -179.6(14) . .
C109 N101 C110 C111 -179.1(13) . .
Cd1 N101 C110 C111 -5.4(17) 2_655 .
C109 N101 C110 C106 2(2) . .
Cd1 N101 C110 C106 175.5(10) 2_655 .
C107 C106 C110 N101 1(2) . .
C105 C106 C110 N101 177.5(13) . .
C107 C106 C110 C111 -178.0(14) . .
C105 C106 C110 C111 -2(2) . .
C100 N100 C111 C103 -1(2) . .
Cd1 N100 C111 C103 -174.2(13) 2_655 .
C100 N100 C111 C110 178.8(14) . .
Cd1 N100 C111 C110 5.9(17) 2_655 .
C102 C103 C111 N100 -1(3) . .
C104 C103 C111 N100 -178.1(15) . .
C102 C103 C111 C110 178.8(16) . .
C104 C103 C111 C110 2(2) . .
N101 C110 C111 N100 -1(2) . .
C106 C110 C111 N100 178.5(13) . .
N101 C110 C111 C103 179.5(14) . .
C106 C110 C111 C103 -1(2) . .
C113 N102 C112 C109 179.1(11) . .
Cd1 N102 C112 C109 8.3(16) 2_655 .
N101 C109 C112 N102 -9.1(19) . .
C108 C109 C112 N102 173.8(14) . .
C112 N102 C113 C118 144.9(12) . .
Cd1 N102 C113 C118 -44.8(13) 2_655 .
C112 N102 C113 C114 -38.9(17) . .
Cd1 N102 C113 C114 131.4(9) 2_655 .
C118 C113 C114 C115 -0.9(17) . .
N102 C113 C114 C115 -177.0(10) . .
C113 C114 C115 C116 1.4(17) . .
C114 C115 C116 C117 -3.1(16) . .
C114 C115 C116 C119 176.1(10) . .
C115 C116 C117 C118 4.2(16) . .
C119 C116 C117 C118 -175.0(10) . .
C114 C113 C118 C117 2.0(17) . .
N102 C113 C118 C117 178.3(10) . .
C116 C117 C118 C113 -3.7(16) . .
C115 C116 C119 O100 175.8(10) . .
C117 C116 C119 O100 -5.0(14) . .
C115 C116 C119 O101 -5.8(15) . .
C117 C116 C119 O101 173.4(9) . .
C131 N120 C120 C121 3(2) . .
Cd5 N120 C120 C121 175.3(13) . .
N120 C120 C121 C122 -2(3) . .
C120 C121 C122 C123 0(3) . .
C121 C122 C123 C131 1(3) . .
C121 C122 C123 C124 179.3(18) . .
C122 C123 C124 C125 178.3(17) . .
C131 C123 C124 C125 -3(3) . .
C123 C124 C125 C126 1(3) . .
C124 C125 C126 C130 0(2) . .
C124 C125 C126 C127 -177.7(15) . .
C130 C126 C127 C128 0(2) . .
C125 C126 C127 C128 178.2(14) . .
C126 C127 C128 C129 -1(2) . .
C130 N121 C129 C128 -2.1(19) . .
Cd5 N121 C129 C128 -179.4(10) . .
C130 N121 C129 C132 -179.5(11) . .
Cd5 N121 C129 C132 3.1(15) . .
C127 C128 C129 N121 2(2) . .
C127 C128 C129 C132 179.0(12) . .
C129 N121 C130 C126 1.5(19) . .
Cd5 N121 C130 C126 178.9(10) . .
C129 N121 C130 C131 -177.6(12) . .
Cd5 N121 C130 C131 -0.2(15) . .
C127 C126 C130 N121 -1(2) . .
C125 C126 C130 N121 -178.7(12) . .
C127 C126 C130 C131 178.5(13) . .
C125 C126 C130 C131 0(2) . .
C120 N120 C131 C123 -3(2) . .
Cd5 N120 C131 C123 -175.6(12) . .
C120 N120 C131 C130 175.7(14) . .
Cd5 N120 C131 C130 2.6(17) . .
C122 C123 C131 N120 1(2) . .
C124 C123 C131 N120 -177.9(15) . .
C122 C123 C131 C130 -177.6(15) . .
C124 C123 C131 C130 4(2) . .
N121 C130 C131 N120 -1.7(19) . .
C126 C130 C131 N120 179.2(13) . .
N121 C130 C131 C123 176.6(13) . .
C126 C130 C131 C123 -3(2) . .
C133 N122 C132 C129 174.4(10) . .
Cd5 N122 C132 C129 3.5(15) . .
N121 C129 C132 N122 -4.5(18) . .
C128 C129 C132 N122 178.0(13) . .
C132 N122 C133 C138 143.1(12) . .
Cd5 N122 C133 C138 -47.1(14) . .
C132 N122 C133 C134 -37.5(16) . .
Cd5 N122 C133 C134 132.2(9) . .
C138 C133 C134 C135 -3.5(17) . .
N122 C133 C134 C135 177.1(10) . .
C133 C134 C135 C136 0.7(17) . .
C134 C135 C136 C137 3.2(17) . .
C134 C135 C136 C139 -177.7(10) . .
C135 C136 C137 C138 -4.3(18) . .
C139 C136 C137 C138 176.5(11) . .
C134 C133 C138 C137 2.4(18) . .
N122 C133 C138 C137 -178.2(11) . .
C136 C137 C138 C133 1.6(19) . .
C135 C136 C139 O120 169.9(10) . .
C137 C136 C139 O120 -11.0(16) . .
C135 C136 C139 O121 -8.6(15) . .
C137 C136 C139 O121 170.6(10) . .
C151 N140 C140 C141 1(2) . .
Cd2 N140 C140 C141 177.7(11) . .
N140 C140 C141 C142 -1(3) . .
C140 C141 C142 C143 2(2) . .
C141 C142 C143 C151 -2(2) . .
C141 C142 C143 C144 -178.9(16) . .
C151 C143 C144 C145 7(3) . .
C142 C143 C144 C145 -175.8(17) . .
C143 C144 C145 C146 -8(3) . .
C144 C145 C146 C147 -178.9(16) . .
C144 C145 C146 C150 5(2) . .
C150 C146 C147 C148 0(2) . .
C145 C146 C147 C148 -175.8(15) . .
C146 C147 C148 C149 0(2) . .
C150 N141 C149 C148 1(2) . .
Cd2 N141 C149 C148 -176.6(10) . .
C150 N141 C149 C152 -174.4(12) . .
Cd2 N141 C149 C152 8.3(15) . .
C147 C148 C149 N141 -1(2) . .
C147 C148 C149 C152 174.1(14) . .
C149 N141 C150 C146 -0.3(19) . .
Cd2 N141 C150 C146 177.0(10) . .
C149 N141 C150 C151 177.1(12) . .
Cd2 N141 C150 C151 -5.6(15) . .
C147 C146 C150 N141 0(2) . .
C145 C146 C150 N141 176.1(13) . .
C147 C146 C150 C151 -177.7(13) . .
C145 C146 C150 C151 -1(2) . .
C140 N140 C151 C143 -1(2) . .
Cd2 N140 C151 C143 -178.5(11) . .
C140 N140 C151 C150 -179.3(12) . .
Cd2 N140 C151 C150 3.7(15) . .
C142 C143 C151 N140 2(2) . .
C144 C143 C151 N140 179.0(13) . .
C142 C143 C151 C150 179.7(13) . .
C144 C143 C151 C150 -3(2) . .
N141 C150 C151 N140 1.0(18) . .
C146 C150 C151 N140 178.5(12) . .
N141 C150 C151 C143 -176.9(12) . .
C146 C150 C151 C143 1(2) . .
C153 N142 C152 C149 170.6(11) . .
Cd2 N142 C152 C149 -1.4(16) . .
N141 C149 C152 N142 -4.3(19) . .
C148 C149 C152 N142 -179.2(13) . .
C152 N142 C153 C154 -44.2(17) . .
Cd2 N142 C153 C154 127.0(10) . .
C152 N142 C153 C158 139.7(12) . .
Cd2 N142 C153 C158 -49.1(13) . .
C158 C153 C154 C155 -0.7(17) . .
N142 C153 C154 C155 -176.6(10) . .
C153 C154 C155 C156 0.3(16) . .
C154 C155 C156 C157 -1.0(15) . .
C154 C155 C156 C159 179.7(10) . .
C155 C156 C157 C158 2.1(15) . .
C159 C156 C157 C158 -178.6(10) . .
C156 C157 C158 C153 -2.5(16) . .
C154 C153 C158 C157 1.8(17) . .
N142 C153 C158 C157 177.9(10) . .
C155 C156 C159 O140 168.7(9) . .
C157 C156 C159 O140 -10.6(14) . .
C155 C156 C159 O141 -11.5(14) . .
C157 C156 C159 O141 169.2(9) . .
C171 N160 C160 C161 -1(3) . .
Cd3 N160 C160 C161 173.3(17) . .
N160 C160 C161 C162 1(4) . .
C160 C161 C162 C163 0(4) . .
C161 C162 C163 C171 -1(3) . .
C161 C162 C163 C164 178(2) . .
C162 C163 C164 C165 180(2) . .
C171 C163 C164 C165 -2(3) . .
C163 C164 C165 C166 1(3) . .
C164 C165 C166 C167 -179.8(17) . .
C164 C165 C166 C170 -1(3) . .
C170 C166 C167 C168 1(2) . .
C165 C166 C167 C168 179.7(14) . .
C166 C167 C168 C169 0.7(19) . .
C170 N161 C169 C168 0.4(18) . .
Cd3 N161 C169 C168 -175.9(9) . .
C170 N161 C169 C172 -178.5(11) . .
Cd3 N161 C169 C172 5.2(14) . .
C167 C168 C169 N161 -1.3(18) . .
C167 C168 C169 C172 177.5(11) . .
C169 N161 C170 C166 1.0(19) . .
Cd3 N161 C170 C166 177.4(10) . .
C169 N161 C170 C171 178.5(12) . .
Cd3 N161 C170 C171 -5.1(16) . .
C167 C166 C170 N161 -1(2) . .
C165 C166 C170 N161 179.4(14) . .
C167 C166 C170 C171 -178.8(14) . .
C165 C166 C170 C171 2(2) . .
C160 N160 C171 C163 0(3) . .
Cd3 N160 C171 C163 -174.9(14) . .
C160 N160 C171 C170 179.2(16) . .
Cd3 N160 C171 C170 4.3(19) . .
C162 C163 C171 N160 1(3) . .
C164 C163 C171 N160 -178.0(18) . .
C162 C163 C171 C170 -178.3(18) . .
C164 C163 C171 C170 3(3) . .
N161 C170 C171 N160 0(2) . .
C166 C170 C171 N160 177.7(14) . .
N161 C170 C171 C163 179.5(15) . .
C166 C170 C171 C163 -3(2) . .
C173 N162 C172 C169 173.2(10) . .
Cd3 N162 C172 C169 2.1(14) . .
N161 C169 C172 N162 -4.8(16) . .
C168 C169 C172 N162 176.4(11) . .
C172 N162 C173 C178 -41.8(16) . .
Cd3 N162 C173 C178 128.3(9) . .
C172 N162 C173 C174 138.5(12) . .
Cd3 N162 C173 C174 -51.4(13) . .
C178 C173 C174 C175 0.5(18) . .
N162 C173 C174 C175 -179.9(10) . .
C173 C174 C175 C176 -0.9(18) . .
C174 C175 C176 C177 -0.8(16) . .
C174 C175 C176 C179 -178.6(10) . .
C175 C176 C177 C178 2.9(16) . .
C179 C176 C177 C178 -179.3(10) . .
C174 C173 C178 C177 1.6(17) . .
N162 C173 C178 C177 -178.0(10) . .
C176 C177 C178 C173 -3.4(16) . .
Rh6 O160 C179 O161 2.1(14) . .
Rh6 O160 C179 C176 -178.1(7) . .
Rh5 O161 C179 O160 0.4(14) . .
Rh5 O161 C179 C176 -179.4(7) . .
C175 C176 C179 O160 -5.0(15) . .
C177 C176 C179 O160 177.3(9) . .
C175 C176 C179 O161 174.8(10) . .
C177 C176 C179 O161 -2.9(14) . .
C211 N200 C200 C201 0.7(19) . .
Cd6 N200 C200 C201 178.5(10) 2_655 .
N200 C200 C201 C202 2(2) . .
C200 C201 C202 C203 -4(2) . .
C201 C202 C203 C211 1.9(19) . .
C201 C202 C203 C204 -177.6(13) . .
C202 C203 C204 C205 177.9(12) . .
C211 C203 C204 C205 -1.5(18) . .
C203 C204 C205 C206 -0.1(19) . .
C204 C205 C206 C207 -179.4(12) . .
C204 C205 C206 C210 2.7(17) . .
C210 C206 C207 C208 -0.2(16) . .
C205 C206 C207 C208 -178.1(11) . .
C206 C207 C208 C209 0.7(16) . .
C210 N201 C209 C208 1.7(15) . .
Cd6 N201 C209 C208 -178.0(8) 2_655 .
C210 N201 C209 C212 -175.3(9) . .
Cd6 N201 C209 C212 5.0(12) 2_655 .
C207 C208 C209 N201 -1.5(16) . .
C207 C208 C209 C212 175.1(10) . .
C209 N201 C210 C206 -1.1(15) . .
Cd6 N201 C210 C206 178.6(8) 2_655 .
C209 N201 C210 C211 -179.0(10) . .
Cd6 N201 C210 C211 0.7(13) 2_655 .
C207 C206 C210 N201 0.4(16) . .
C205 C206 C210 N201 178.4(10) . .
C207 C206 C210 C211 178.2(10) . .
C205 C206 C210 C211 -3.7(16) . .
C200 N200 C211 C203 -2.5(17) . .
Cd6 N200 C211 C203 179.4(9) 2_655 .
C200 N200 C211 C210 177.7(11) . .
Cd6 N200 C211 C210 -0.4(12) 2_655 .
C202 C203 C211 N200 1.2(17) . .
C204 C203 C211 N200 -179.3(10) . .
C202 C203 C211 C210 -179.0(11) . .
C204 C203 C211 C210 0.5(17) . .
N201 C210 C211 N200 -0.1(15) . .
C206 C210 C211 N200 -178.1(10) . .
N201 C210 C211 C203 -179.9(10) . .
C206 C210 C211 C203 2.1(16) . .
C213 N202 C212 C209 171.5(9) . .
Cd6 N202 C212 C209 6.4(12) 2_655 .
N201 C209 C212 N202 -7.7(15) . .
C208 C209 C212 N202 175.4(10) . .
C212 N202 C213 C218 -37.5(15) . .
Cd6 N202 C213 C218 126.2(9) 2_655 .
C212 N202 C213 C214 144.6(11) . .
Cd6 N202 C213 C214 -51.8(13) 2_655 .
C218 C213 C214 C215 2.5(17) . .
N202 C213 C214 C215 -179.5(10) . .
C213 C214 C215 C216 -2.7(17) . .
C214 C215 C216 C217 0.9(17) . .
C214 C215 C216 C219 179.4(10) . .
C215 C216 C217 C218 1.1(17) . .
C219 C216 C217 C218 -177.4(10) . .
C214 C213 C218 C217 -0.4(17) . .
N202 C213 C218 C217 -178.4(10) . .
C216 C217 C218 C213 -1.4(17) . .
C215 C216 C219 O201 -179.2(10) . .
C217 C216 C219 O201 -0.7(16) . .
C215 C216 C219 O200 0.6(16) . .
C217 C216 C219 O200 179.0(10) . .
C231 N220 C220 C221 -2(3) . .
Cd1 N220 C220 C221 170.4(14) . .
N220 C220 C221 C222 4(3) . .
C220 C221 C222 C223 -3(3) . .
C221 C222 C223 C231 1(3) . .
C221 C222 C223 C224 -179.6(18) . .
C222 C223 C224 C225 -179.7(16) . .
C231 C223 C224 C225 0(2) . .
C223 C224 C225 C226 -2(2) . .
C224 C225 C226 C227 -178.2(13) . .
C224 C225 C226 C230 2.7(19) . .
C230 C226 C227 C228 0.5(19) . .
C225 C226 C227 C228 -178.6(13) . .
C226 C227 C228 C229 0(2) . .
C230 N221 C229 C228 -0.4(18) . .
Cd1 N221 C229 C228 -174.3(10) . .
C230 N221 C229 C232 -175.6(10) . .
Cd1 N221 C229 C232 10.5(14) . .
C227 C228 C229 N221 0(2) . .
C227 C228 C229 C232 175.1(12) . .
C229 N221 C230 C226 0.6(17) . .
Cd1 N221 C230 C226 174.6(8) . .
C229 N221 C230 C231 -179.8(11) . .
Cd1 N221 C230 C231 -5.8(14) . .
C227 C226 C230 N221 -0.6(17) . .
C225 C226 C230 N221 178.5(11) . .
C227 C226 C230 C231 179.8(11) . .
C225 C226 C230 C231 -1.1(17) . .
C220 N220 C231 C223 0(2) . .
Cd1 N220 C231 C223 -173.8(10) . .
C220 N220 C231 C230 179.2(13) . .
Cd1 N220 C231 C230 5.8(14) . .
C222 C223 C231 N220 1(2) . .
C224 C223 C231 N220 -178.6(12) . .
C222 C223 C231 C230 -178.6(14) . .
C224 C223 C231 C230 1.8(19) . .
N221 C230 C231 N220 -0.4(16) . .
C226 C230 C231 N220 179.2(11) . .
N221 C230 C231 C223 179.3(11) . .
C226 C230 C231 C223 -1.1(17) . .
C233 N222 C232 C229 177.4(10) . .
Cd1 N222 C232 C229 8.2(15) . .
N221 C229 C232 N222 -12.6(18) . .
C228 C229 C232 N222 172.2(13) . .
C232 N222 C233 C238 141.0(12) . .
Cd1 N222 C233 C238 -51.3(13) . .
C232 N222 C233 C234 -42.2(16) . .
Cd1 N222 C233 C234 125.4(9) . .
C238 C233 C234 C235 0.6(17) . .
N222 C233 C234 C235 -176.1(10) . .
C233 C234 C235 C236 -1.1(16) . .
C234 C235 C236 C237 0.5(15) . .
C234 C235 C236 C239 179.7(9) . .
C235 C236 C237 C238 0.7(15) . .
C239 C236 C237 C238 -178.5(9) . .
C234 C233 C238 C237 0.7(17) . .
N222 C233 C238 C237 177.4(10) . .
C236 C237 C238 C233 -1.3(16) . .
C237 C236 C239 O221 172.6(9) . .
C235 C236 C239 O221 -6.7(14) . .
C237 C236 C239 O220 -5.3(14) . .
C235 C236 C239 O220 175.5(9) . .
C251 N240 C240 C241 1(3) . .
Cd4 N240 C240 C241 174.6(15) . .
N240 C240 C241 C242 -1(3) . .
C240 C241 C242 C243 1(3) . .
C241 C242 C243 C251 -2(3) . .
C241 C242 C243 C244 177.3(19) . .
C242 C243 C244 C245 -178.8(18) . .
C251 C243 C244 C245 0(3) . .
C243 C244 C245 C246 -2(3) . .
C244 C245 C246 C247 178.7(16) . .
C244 C245 C246 C250 2(2) . .
C250 C246 C247 C248 -3(2) . .
C245 C246 C247 C248 -179.5(14) . .
C246 C247 C248 C249 2(2) . .
C250 N241 C249 C248 -1(2) . .
Cd4 N241 C249 C248 -178.0(10) . .
C250 N241 C249 C252 -178.9(11) . .
Cd4 N241 C249 C252 4.4(15) . .
C247 C248 C249 N241 0(2) . .
C247 C248 C249 C252 177.4(12) . .
C249 N241 C250 C246 0.4(19) . .
Cd4 N241 C250 C246 177.2(10) . .
C249 N241 C250 C251 -179.6(12) . .
Cd4 N241 C250 C251 -2.8(16) . .
C247 C246 C250 N241 2(2) . .
C245 C246 C250 N241 178.4(12) . .
C247 C246 C250 C251 -178.2(13) . .
C245 C246 C250 C251 -2(2) . .
C240 N240 C251 C243 -2(2) . .
Cd4 N240 C251 C243 -176.5(12) . .
C240 N240 C251 C250 -179.6(15) . .
Cd4 N240 C251 C250 6.3(17) . .
C242 C243 C251 N240 3(3) . .
C244 C243 C251 N240 -176.6(15) . .
C242 C243 C251 C250 179.8(16) . .
C244 C243 C251 C250 1(2) . .
N241 C250 C251 N240 -3(2) . .
C246 C250 C251 N240 177.4(13) . .
N241 C250 C251 C243 -179.9(13) . .
C246 C250 C251 C243 0(2) . .
C253 N242 C252 C249 173.9(11) . .
Cd4 N242 C252 C249 -0.5(14) . .
N241 C249 C252 N242 -2.4(17) . .
C248 C249 C252 N242 -179.9(13) . .
C252 N242 C253 C254 -44.0(18) . .
Cd4 N242 C253 C254 129.8(10) . .
C252 N242 C253 C258 137.7(12) . .
Cd4 N242 C253 C258 -48.5(15) . .
C258 C253 C254 C255 2.0(19) . .
N242 C253 C254 C255 -176.3(12) . .
C253 C254 C255 C256 -2.0(19) . .
C254 C255 C256 C257 -0.3(18) . .
C254 C255 C256 C259 178.5(11) . .
C255 C256 C257 C258 2.4(18) . .
C259 C256 C257 C258 -176.3(11) . .
C256 C257 C258 C253 -2.4(19) . .
C254 C253 C258 C257 0.1(19) . .
N242 C253 C258 C257 178.5(11) . .
C257 C256 C259 O241 171.9(11) . .
C255 C256 C259 O241 -6.8(16) . .
C257 C256 C259 O240 -3.9(16) . .
C255 C256 C259 O240 177.4(10) . .
C271 N260 C260 C261 -1(3) . .
Cd2 N260 C260 C261 172.5(14) . .
N260 C260 C261 C262 4(3) . .
C260 C261 C262 C263 -5(3) . .
C261 C262 C263 C271 4(3) . .
C261 C262 C263 C264 -178.1(19) . .
C262 C263 C264 C265 -177.2(19) . .
C271 C263 C264 C265 1(3) . .
C263 C264 C265 C266 -2(3) . .
C264 C265 C266 C267 -177.3(17) . .
C264 C265 C266 C270 2(2) . .
C270 C266 C267 C268 0(2) . .
C265 C266 C267 C268 179.2(14) . .
C266 C267 C268 C269 0(2) . .
C270 N261 C269 C268 1.8(18) . .
Cd2 N261 C269 C268 -176.3(9) . .
C270 N261 C269 C272 -179.5(10) . .
Cd2 N261 C269 C272 2.4(14) . .
C267 C268 C269 N261 -1(2) . .
C267 C268 C269 C272 180.0(12) . .
C269 N261 C270 C266 -1.0(18) . .
Cd2 N261 C270 C266 177.1(10) . .
C269 N261 C270 C271 179.5(12) . .
Cd2 N261 C270 C271 -2.4(15) . .
C267 C266 C270 N261 0(2) . .
C265 C266 C270 N261 -179.0(12) . .
C267 C266 C270 C271 179.4(13) . .
C265 C266 C270 C271 0(2) . .
C260 N260 C271 C263 0(2) . .
Cd2 N260 C271 C263 -175.0(12) . .
C260 N260 C271 C270 179.7(14) . .
Cd2 N260 C271 C270 5.1(16) . .
C262 C263 C271 N260 -1(2) . .
C264 C263 C271 N260 -179.2(15) . .
C262 C263 C271 C270 179.1(15) . .
C264 C263 C271 C270 1(2) . .
N261 C270 C271 N260 -2.1(19) . .
C266 C270 C271 N260 178.4(13) . .
N261 C270 C271 C263 177.9(13) . .
C266 C270 C271 C263 -2(2) . .
C273 N262 C272 C269 176.6(10) . .
Cd2 N262 C272 C269 4.2(14) . .
N261 C269 C272 N262 -4.5(17) . .
C268 C269 C272 N262 174.2(12) . .
C272 N262 C273 C278 140.1(11) . .
Cd2 N262 C273 C278 -48.1(12) . .
C272 N262 C273 C274 -45.0(15) . .
Cd2 N262 C273 C274 126.8(9) . .
C278 C273 C274 C275 -2.4(15) . .
N262 C273 C274 C275 -177.4(10) . .
C273 C274 C275 C276 2.3(16) . .
C274 C275 C276 C277 -3.3(15) . .
C274 C275 C276 C279 175.8(9) . .
C275 C276 C277 C278 4.6(15) . .
C279 C276 C277 C278 -174.6(9) . .
C276 C277 C278 C273 -4.9(15) . .
C274 C273 C278 C277 3.8(16) . .
N262 C273 C278 C277 178.8(9) . .
Rh3 O260 C279 O261 1.3(12) . .
Rh3 O260 C279 C276 178.9(6) . .
Rh4 O261 C279 O260 1.6(12) . .
Rh4 O261 C279 C276 -176.1(6) . .
C275 C276 C279 O260 177.2(9) . .
C277 C276 C279 O260 -3.6(14) . .
C275 C276 C279 O261 -5.0(14) . .
C277 C276 C279 O261 174.2(9) . .
C311 N300 C300 C301 0(3) . .
Cd5 N300 C300 C301 -178.7(18) . .
N300 C300 C301 C302 3(4) . .
C300 C301 C302 C303 -13(4) . .
C301 C302 C303 C311 18(4) . .
C301 C302 C303 C304 -170(3) . .
C302 C303 C304 C305 -172(3) . .
C311 C303 C304 C305 0(5) . .
C303 C304 C305 C306 -6(5) . .
C304 C305 C306 C307 -175(3) . .
C304 C305 C306 C310 9(5) . .
C310 C306 C307 C308 3(4) . .
C305 C306 C307 C308 -173(3) . .
C306 C307 C308 C309 -8(4) . .
C310 N301 C309 C308 -3(3) . .
Cd5 N301 C309 C308 -178.2(15) . .
C310 N301 C309 C312 -176.2(15) . .
Cd5 N301 C309 C312 8.4(19) . .
C307 C308 C309 N301 8(3) . .
C307 C308 C309 C312 -179.4(19) . .
C309 N301 C310 C311 -178.5(18) . .
Cd5 N301 C310 C311 -3(2) . .
C309 N301 C310 C306 -2(3) . .
Cd5 N301 C310 C306 173.4(17) . .
C307 C306 C310 N301 2(4) . .
C305 C306 C310 N301 178(2) . .
C307 C306 C310 C311 178(2) . .
C305 C306 C310 C311 -5(4) . .
C300 N300 C311 C303 6(3) . .
Cd5 N300 C311 C303 -175.2(18) . .
C300 N300 C311 C310 176(2) . .
Cd5 N300 C311 C310 -5(2) . .
C302 C303 C311 N300 -14(4) . .
C304 C303 C311 N300 173(2) . .
C302 C303 C311 C310 176(2) . .
C304 C303 C311 C310 3(4) . .
N301 C310 C311 N300 6(3) . .
C306 C310 C311 N300 -171(2) . .
N301 C310 C311 C303 176(2) . .
C306 C310 C311 C303 -1(3) . .
C313 N302 C312 C309 172.8(13) . .
Cd5 N302 C312 C309 0.8(18) . .
N301 C309 C312 N302 -6(2) . .
C308 C309 C312 N302 -179.4(18) . .
C312 N302 C313 C318 -34.8(17) . .
Cd5 N302 C313 C318 136.1(10) . .
C312 N302 C313 C314 147.5(13) . .
Cd5 N302 C313 C314 -41.6(14) . .
C318 C313 C314 C315 3.5(18) . .
N302 C313 C314 C315 -178.8(10) . .
C313 C314 C315 C316 -3.0(18) . .
C314 C315 C316 C317 1.2(18) . .
C314 C315 C316 C319 178.7(11) . .
C315 C316 C317 C318 0.0(17) . .
C319 C316 C317 C318 -177.5(10) . .
C316 C317 C318 C313 0.6(17) . .
C314 C313 C318 C317 -2.3(18) . .
N302 C313 C318 C317 -179.9(10) . .
C315 C316 C319 O301 161.2(10) . .
C317 C316 C319 O301 -21.3(15) . .
C315 C316 C319 O300 -21.0(15) . .
C317 C316 C319 O300 156.5(10) . .
C331 N320 C320 C321 -1.1(16) . .
Cd6 N320 C320 C321 174.2(8) . .
N320 C320 C321 C322 1.6(18) . .
C320 C321 C322 C323 -0.6(17) . .
C321 C322 C323 C331 -0.8(16) . .
C321 C322 C323 C324 -178.6(11) . .
C331 C323 C324 C325 2.1(17) . .
C322 C323 C324 C325 179.9(11) . .
C323 C324 C325 C326 -3.1(18) . .
C324 C325 C326 C327 179.4(12) . .
C324 C325 C326 C330 1.8(18) . .
C330 C326 C327 C328 -3.2(18) . .
C325 C326 C327 C328 179.2(12) . .
C326 C327 C328 C329 2.1(19) . .
C330 N321 C329 C328 3.0(16) . .
Cd6 N321 C329 C328 -179.8(9) . .
C330 N321 C329 C332 -176.8(9) . .
Cd6 N321 C329 C332 0.4(13) . .
C327 C328 C329 N321 -2.0(18) . .
C327 C328 C329 C332 177.9(11) . .
C329 N321 C330 C326 -4.2(15) . .
Cd6 N321 C330 C326 178.5(8) . .
C329 N321 C330 C331 177.4(9) . .
Cd6 N321 C330 C331 0.1(12) . .
C327 C326 C330 N321 4.3(16) . .
C325 C326 C330 N321 -177.9(10) . .
C327 C326 C330 C331 -177.4(11) . .
C325 C326 C330 C331 0.4(16) . .
C320 N320 C331 C323 -0.3(15) . .
Cd6 N320 C331 C323 -176.2(8) . .
C320 N320 C331 C330 178.8(9) . .
Cd6 N320 C331 C330 2.9(11) . .
C322 C323 C331 N320 1.3(15) . .
C324 C323 C331 N320 179.2(10) . .
C322 C323 C331 C330 -177.8(10) . .
C324 C323 C331 C330 0.1(15) . .
N321 C330 C331 N320 -2.1(14) . .
C326 C330 C331 N320 179.6(10) . .
N321 C330 C331 C323 177.1(9) . .
C326 C330 C331 C323 -1.3(15) . .
C333 N322 C332 C329 172.0(9) . .
Cd6 N322 C332 C329 2.8(13) . .
N321 C329 C332 N322 -2.2(15) . .
C328 C329 C332 N322 177.9(11) . .
C332 N322 C333 C338 -34.6(15) . .
Cd6 N322 C333 C338 133.3(9) . .
C332 N322 C333 C334 147.4(11) . .
Cd6 N322 C333 C334 -44.7(13) . .
C338 C333 C334 C335 1.3(17) . .
N322 C333 C334 C335 179.3(10) . .
C333 C334 C335 C336 -1.6(17) . .
C334 C335 C336 C337 1.3(17) . .
C334 C335 C336 C339 -176.5(11) . .
C335 C336 C337 C338 -0.5(17) . .
C339 C336 C337 C338 177.2(11) . .
C334 C333 C338 C337 -0.5(17) . .
N322 C333 C338 C337 -178.5(10) . .
C336 C337 C338 C333 0.2(17) . .
C337 C336 C339 O320 172.1(11) . .
C335 C336 C339 O320 -10.2(17) . .
C337 C336 C339 O321 -6.4(16) . .
C335 C336 C339 O321 171.3(10) . .
C351 N340 C340 C341 -0.5(19) . .
Cd3 N340 C340 C341 170.4(10) . .
N340 C340 C341 C342 1(2) . .
C340 C341 C342 C343 0(2) . .
C341 C342 C343 C351 -0.3(18) . .
C341 C342 C343 C344 177.6(13) . .
C342 C343 C344 C345 -178.0(14) . .
C351 C343 C344 C345 0(2) . .
C343 C344 C345 C346 -2(2) . .
C344 C345 C346 C347 -177.9(14) . .
C344 C345 C346 C350 4(2) . .
C350 C346 C347 C348 -1(2) . .
C345 C346 C347 C348 -179.6(13) . .
C346 C347 C348 C349 1(2) . .
C350 N341 C349 C348 2.1(18) . .
Cd3 N341 C349 C348 -172.8(9) . .
C350 N341 C349 C352 -179.4(11) . .
Cd3 N341 C349 C352 5.7(14) . .
C347 C348 C349 N341 -1.1(19) . .
C347 C348 C349 C352 -179.4(12) . .
C349 N341 C350 C346 -2.7(18) . .
Cd3 N341 C350 C346 172.3(9) . .
C349 N341 C350 C351 -178.5(11) . .
Cd3 N341 C350 C351 -3.5(14) . .
C347 C346 C350 N341 2.2(19) . .
C345 C346 C350 N341 -179.4(12) . .
C347 C346 C350 C351 178.0(12) . .
C345 C346 C350 C351 -3.7(19) . .
C340 N340 C351 C343 -0.1(17) . .
Cd3 N340 C351 C343 -172.4(9) . .
C340 N340 C351 C350 -178.1(11) . .
Cd3 N340 C351 C350 9.7(13) . .
C342 C343 C351 N340 0.5(17) . .
C344 C343 C351 N340 -177.6(11) . .
C342 C343 C351 C350 178.5(11) . .
C344 C343 C351 C350 0.4(17) . .
N341 C350 C351 N340 -4.5(16) . .
C346 C350 C351 N340 179.6(11) . .
N341 C350 C351 C343 177.5(11) . .
C346 C350 C351 C343 1.6(18) . .
C353 N342 C352 C349 177.2(10) . .
Cd3 N342 C352 C349 8.2(15) . .
N341 C349 C352 N342 -9.4(17) . .
C348 C349 C352 N342 169.0(12) . .
C352 N342 C353 C354 -38.3(18) . .
Cd3 N342 C353 C354 130.2(10) . .
C352 N342 C353 C358 146.7(12) . .
Cd3 N342 C353 C358 -44.9(13) . .
C358 C353 C354 C355 1.5(18) . .
N342 C353 C354 C355 -173.5(11) . .
C353 C354 C355 C356 -1.7(18) . .
C354 C355 C356 C357 -0.8(17) . .
C354 C355 C356 C359 177.8(11) . .
C355 C356 C357 C358 3.4(18) . .
C359 C356 C357 C358 -175.2(11) . .
C356 C357 C358 C353 -3.6(19) . .
C354 C353 C358 C357 1.2(19) . .
N342 C353 C358 C357 176.4(11) . .
C355 C356 C359 O340 175.0(11) . .
C357 C356 C359 O340 -6.5(16) . .
C355 C356 C359 O341 -7.2(17) . .
C357 C356 C359 O341 171.3(10) . .
C371 N360 C360 C361 -3(2) . .
Cd4 N360 C360 C361 170.9(10) . .
N360 C360 C361 C362 4(2) . .
C360 C361 C362 C363 -2(2) . .
C361 C362 C363 C371 1(2) . .
C361 C362 C363 C364 167.6(17) . .
C362 C363 C364 C365 -174.9(19) . .
C371 C363 C364 C365 -9(3) . .
C363 C364 C365 C366 8(4) . .
C364 C365 C366 C367 -180(3) . .
C364 C365 C366 C370 -2(4) . .
C370 C366 C367 C368 -2(4) . .
C365 C366 C367 C368 175(2) . .
C366 C367 C368 C369 0(4) . .
C370 N361 C369 C368 -2(4) . .
Cd4 N361 C369 C368 179.3(19) . .
C370 N361 C369 C372 -179(2) . .
Cd4 N361 C369 C372 2(3) . .
C367 C368 C369 N361 2(4) . .
C367 C368 C369 C372 179(2) . .
C369 N361 C370 C366 -1(4) . .
Cd4 N361 C370 C366 178.4(19) . .
C369 N361 C370 C371 -174(2) . .
Cd4 N361 C370 C371 5(3) . .
C367 C366 C370 N361 2(4) . .
C365 C366 C370 N361 -175(2) . .
C367 C366 C370 C371 176(2) . .
C365 C366 C370 C371 -2(4) . .
C360 N360 C371 C363 1(2) . .
Cd4 N360 C371 C363 -173.5(11) . .
C360 N360 C371 C370 -170.1(16) . .
Cd4 N360 C371 C370 15.3(19) . .
C362 C363 C371 N360 0(2) . .
C364 C363 C371 N360 -166.9(17) . .
C362 C363 C371 C370 171.4(16) . .
C364 C363 C371 C370 5(3) . .
N361 C370 C371 N360 -14(3) . .
C366 C370 C371 N360 173(2) . .
N361 C370 C371 C363 174.4(18) . .
C366 C370 C371 C363 1(3) . .
C373 N362 C372 C369 171.9(17) . .
Cd4 N362 C372 C369 12(2) . .
N361 C369 C372 N362 -10(3) . .
C368 C369 C372 N362 173(2) . .
C372 N362 C373 C378 -34(2) . .
Cd4 N362 C373 C378 124.0(12) . .
C372 N362 C373 C374 158.0(17) . .
Cd4 N362 C373 C374 -44.4(16) . .
C378 C373 C374 C375 7(2) . .
N362 C373 C374 C375 175.8(13) . .
C373 C374 C375 C376 -6(2) . .
C374 C375 C376 C377 3(2) . .
C374 C375 C376 C379 -175.8(12) . .
C375 C376 C377 C378 -1(2) . .
C379 C376 C377 C378 177.9(12) . .
C376 C377 C378 C373 2(2) . .
C374 C373 C378 C377 -5(2) . .
N362 C373 C378 C377 -173.4(13) . .
Rh8 O360 C379 O361 2.4(16) . .
Rh8 O360 C379 C376 -179.0(8) . .
Rh7 O361 C379 O360 5.3(16) . .
Rh7 O361 C379 C376 -173.3(8) . .
C375 C376 C379 O360 -2.3(18) . .
C377 C376 C379 O360 178.7(11) . .
C375 C376 C379 O361 176.4(11) . .
C377 C376 C379 O361 -2.6(17) . .
C37E C67F C37G C37H 169(4) . .
C37E C67F C37G C37K -8(6) . .
C37K C37G C37H C37I -7(6) . .
C67F C37G C37H C37I 176(4) . .
C37G C37H C37I C37J 2(7) . .
C37H C37I C37J N37B 6(7) . .
C37H C37I C37J C37M -176(4) . .
C37H C37G C37K N37B 5(6) . .
C67F C37G C37K N37B -178(4) . .
C37G C37K N37B C37J 3(7) . .
C37G C37K N37B Cd4 173(3) . .
C37I C37J N37B C37K -9(7) . .
C37M C37J N37B C37K 173(4) . .
C37I C37J N37B Cd4 -179(3) . .
C37M C37J N37B Cd4 3(5) . .
B6 B1 B2 B3 136.5(8) . .
B5 B1 B2 B3 98.3(8) . .
B4 B1 B2 B3 34.9(7) . .
B5 B1 B2 B6 -38.2(7) . .
B3 B1 B2 B6 -136.5(8) . .
B4 B1 B2 B6 -101.6(8) . .
B6 B1 B2 B11 37.5(7) . .
B5 B1 B2 B11 -0.6(10) . .
B3 B1 B2 B11 -98.9(8) . .
B4 B1 B2 B11 -64.0(10) . .
B6 B1 B2 B7 100.8(8) . .
B5 B1 B2 B7 62.7(10) . .
B3 B1 B2 B7 -35.7(7) . .
B4 B1 B2 B7 -0.7(10) . .
B1 B2 B3 B8 -102.3(8) . .
B6 B2 B3 B8 -63.3(9) . .
B11 B2 B3 B8 -0.1(10) . .
B7 B2 B3 B8 38.0(7) . .
B1 B2 B3 B4 -37.1(7) . .
B6 B2 B3 B4 1.9(10) . .
B11 B2 B3 B4 65.1(9) . .
B7 B2 B3 B4 103.2(8) . .
B1 B2 B3 B7 -140.3(8) . .
B6 B2 B3 B7 -101.3(8) . .
B11 B2 B3 B7 -38.1(7) . .
B6 B2 B3 B1 39.0(7) . .
B11 B2 B3 B1 102.2(8) . .
B7 B2 B3 B1 140.3(8) . .
B2 B1 B3 B8 101.2(9) . .
B6 B1 B3 B8 62.2(10) . .
B5 B1 B3 B8 -1.5(10) . .
B4 B1 B3 B8 -38.9(7) . .
B2 B1 B3 B4 140.1(8) . .
B6 B1 B3 B4 101.1(8) . .
B5 B1 B3 B4 37.4(7) . .
B6 B1 B3 B2 -39.0(7) . .
B5 B1 B3 B2 -102.7(8) . .
B4 B1 B3 B2 -140.1(8) . .
B2 B1 B3 B7 36.3(7) . .
B6 B1 B3 B7 -2.7(10) . .
B5 B1 B3 B7 -66.4(9) . .
B4 B1 B3 B7 -103.8(8) . .
B2 B3 B4 B8 -101.8(8) . .
B7 B3 B4 B8 -36.2(8) . .
B1 B3 B4 B8 -137.6(8) . .
B8 B3 B4 B9 37.7(7) . .
B2 B3 B4 B9 -64.1(9) . .
B7 B3 B4 B9 1.5(10) . .
B1 B3 B4 B9 -99.9(8) . .
B8 B3 B4 B5 100.8(8) . .
B2 B3 B4 B5 -1.0(10) . .
B7 B3 B4 B5 64.6(9) . .
B1 B3 B4 B5 -36.8(7) . .
B8 B3 B4 B1 137.6(8) . .
B2 B3 B4 B1 35.8(7) . .
B7 B3 B4 B1 101.4(8) . .
B2 B1 B4 B3 -35.8(7) . .
B6 B1 B4 B3 -99.8(8) . .
B5 B1 B4 B3 -137.6(8) . .
B2 B1 B4 B8 1.6(10) . .
B6 B1 B4 B8 -62.4(9) . .
B5 B1 B4 B8 -100.3(8) . .
B3 B1 B4 B8 37.4(7) . .
B2 B1 B4 B9 64.3(9) . .
B6 B1 B4 B9 0.3(10) . .
B5 B1 B4 B9 -37.5(7) . .
B3 B1 B4 B9 100.1(8) . .
B2 B1 B4 B5 101.9(8) . .
B6 B1 B4 B5 37.8(7) . .
B3 B1 B4 B5 137.6(8) . .
B2 B1 B5 B6 38.1(7) . .
B3 B1 B5 B6 101.5(8) . .
B4 B1 B5 B6 138.1(8) . .
B2 B1 B5 B10 0.7(10) . .
B6 B1 B5 B10 -37.4(7) . .
B3 B1 B5 B10 64.1(9) . .
B4 B1 B5 B10 100.7(8) . .
B2 B1 B5 B9 -62.4(10) . .
B6 B1 B5 B9 -100.5(8) . .
B3 B1 B5 B9 1.0(10) . .
B4 B1 B5 B9 37.6(7) . .
B2 B1 B5 B4 -100.0(8) . .
B6 B1 B5 B4 -138.1(8) . .
B3 B1 B5 B4 -36.6(7) . .
B3 B4 B5 B1 37.2(7) . .
B8 B4 B5 B1 99.6(8) . .
B9 B4 B5 B1 137.8(8) . .
B3 B4 B5 B6 -0.2(9) . .
B8 B4 B5 B6 62.2(9) . .
B9 B4 B5 B6 100.4(8) . .
B1 B4 B5 B6 -37.4(7) . .
B3 B4 B5 B10 -63.8(9) . .
B8 B4 B5 B10 -1.4(10) . .
B9 B4 B5 B10 36.7(7) . .
B1 B4 B5 B10 -101.0(8) . .
B3 B4 B5 B9 -100.5(8) . .
B8 B4 B5 B9 -38.2(7) . .
B1 B4 B5 B9 -137.8(8) . .
B5 B1 B6 B2 137.9(8) . .
B3 B1 B6 B2 38.8(7) . .
B4 B1 B6 B2 100.4(8) . .
B2 B1 B6 B11 -37.4(7) . .
B5 B1 B6 B11 100.5(8) . .
B3 B1 B6 B11 1.4(10) . .
B4 B1 B6 B11 63.0(9) . .
B2 B1 B6 B5 -137.9(8) . .
B3 B1 B6 B5 -99.0(8) . .
B4 B1 B6 B5 -37.5(7) . .
B2 B1 B6 B10 -100.4(8) . .
B5 B1 B6 B10 37.4(7) . .
B3 B1 B6 B10 -61.6(9) . .
B4 B1 B6 B10 -0.1(10) . .
B3 B2 B6 B1 -39.2(7) . .
B11 B2 B6 B1 -138.1(8) . .
B7 B2 B6 B1 -102.2(8) . .
B1 B2 B6 B11 138.1(8) . .
B3 B2 B6 B11 98.9(8) . .
B7 B2 B6 B11 35.9(7) . .
B1 B2 B6 B5 37.3(7) . .
B3 B2 B6 B5 -1.9(10) . .
B11 B2 B6 B5 -100.8(8) . .
B7 B2 B6 B5 -64.9(9) . .
B1 B2 B6 B10 100.6(8) . .
B3 B2 B6 B10 61.4(9) . .
B11 B2 B6 B10 -37.5(7) . .
B7 B2 B6 B10 -1.6(10) . .
B10 B5 B6 B1 138.1(8) . .
B9 B5 B6 B1 101.2(8) . .
B4 B5 B6 B1 38.3(7) . .
B1 B5 B6 B2 -37.0(7) . .
B10 B5 B6 B2 101.1(8) . .
B9 B5 B6 B2 64.3(9) . .
B4 B5 B6 B2 1.3(10) . .
B1 B5 B6 B11 -100.4(8) . .
B10 B5 B6 B11 37.8(7) . .
B9 B5 B6 B11 0.9(10) . .
B4 B5 B6 B11 -62.1(9) . .
B1 B5 B6 B10 -138.1(8) . .
B9 B5 B6 B10 -36.9(7) . .
B4 B5 B6 B10 -99.8(8) . .
B8 B3 B7 B11 -100.0(8) . .
B4 B3 B7 B11 -63.8(10) . .
B2 B3 B7 B11 38.3(7) . .
B1 B3 B7 B11 2.9(10) . .
B4 B3 B7 B8 36.2(8) . .
B2 B3 B7 B8 138.3(8) . .
B1 B3 B7 B8 102.9(8) . .
B8 B3 B7 B12 -37.3(7) . .
B4 B3 B7 B12 -1.0(10) . .
B2 B3 B7 B12 101.0(8) . .
B1 B3 B7 B12 65.6(10) . .
B8 B3 B7 B2 -138.3(8) . .
B4 B3 B7 B2 -102.0(8) . .
B1 B3 B7 B2 -35.4(7) . .
B1 B2 B7 B3 36.3(7) . .
B6 B2 B7 B3 100.5(8) . .
B11 B2 B7 B3 136.6(8) . .
B1 B2 B7 B11 -100.4(8) . .
B3 B2 B7 B11 -136.6(8) . .
B6 B2 B7 B11 -36.1(7) . .
B1 B2 B7 B8 -0.4(10) . .
B3 B2 B7 B8 -36.7(7) . .
B6 B2 B7 B8 63.8(10) . .
B11 B2 B7 B8 99.9(8) . .
B1 B2 B7 B12 -63.0(10) . .
B3 B2 B7 B12 -99.2(8) . .
B6 B2 B7 B12 1.3(10) . .
B11 B2 B7 B12 37.4(7) . .
B4 B3 B8 B12 -102.5(8) . .
B2 B3 B8 B12 0.1(10) . .
B7 B3 B8 B12 38.2(7) . .
B1 B3 B8 B12 -63.0(10) . .
B4 B3 B8 B9 -38.0(7) . .
B2 B3 B8 B9 64.5(10) . .
B7 B3 B8 B9 102.7(9) . .
B1 B3 B8 B9 1.4(10) . .
B2 B3 B8 B4 102.5(8) . .
B7 B3 B8 B4 140.7(8) . .
B1 B3 B8 B4 39.4(7) . .
B4 B3 B8 B7 -140.7(8) . .
B2 B3 B8 B7 -38.2(7) . .
B1 B3 B8 B7 -101.3(9) . .
B9 B4 B8 B3 -137.4(8) . .
B5 B4 B8 B3 -99.0(8) . .
B1 B4 B8 B3 -37.4(7) . .
B3 B4 B8 B12 100.3(9) . .
B9 B4 B8 B12 -37.1(7) . .
B5 B4 B8 B12 1.2(10) . .
B1 B4 B8 B12 62.8(10) . .
B3 B4 B8 B9 137.4(8) . .
B5 B4 B8 B9 38.4(7) . .
B1 B4 B8 B9 100.0(8) . .
B3 B4 B8 B7 35.5(7) . .
B9 B4 B8 B7 -101.9(9) . .
B5 B4 B8 B7 -63.5(10) . .
B1 B4 B8 B7 -1.9(10) . .
B11 B7 B8 B3 99.6(8) . .
B12 B7 B8 B3 137.6(8) . .
B2 B7 B8 B3 36.8(7) . .
B3 B7 B8 B12 -137.6(8) . .
B11 B7 B8 B12 -38.1(7) . .
B2 B7 B8 B12 -100.8(8) . .
B3 B7 B8 B9 -99.5(8) . .
B11 B7 B8 B9 0.0(10) . .
B12 B7 B8 B9 38.1(7) . .
B2 B7 B8 B9 -62.7(9) . .
B3 B7 B8 B4 -35.3(7) . .
B11 B7 B8 B4 64.2(10) . .
B12 B7 B8 B4 102.3(8) . .
B2 B7 B8 B4 1.5(10) . .
B3 B8 B9 B4 37.8(7) . .
B12 B8 B9 B4 139.4(8) . .
B7 B8 B9 B4 101.4(8) . .
B3 B8 B9 B10 -64.2(9) . .
B12 B8 B9 B10 37.5(7) . .
B4 B8 B9 B10 -101.9(8) . .
B7 B8 B9 B10 -0.5(10) . .
B3 B8 B9 B5 -0.8(10) . .
B12 B8 B9 B5 100.9(8) . .
B4 B8 B9 B5 -38.5(7) . .
B7 B8 B9 B5 62.9(9) . .
B3 B8 B9 B12 -101.7(8) . .
B4 B8 B9 B12 -139.4(8) . .
B7 B8 B9 B12 -38.0(7) . .
B3 B4 B9 B8 -37.6(7) . .
B5 B4 B9 B8 -136.9(8) . .
B1 B4 B9 B8 -100.1(8) . .
B3 B4 B9 B10 62.1(9) . .
B8 B4 B9 B10 99.7(8) . .
B5 B4 B9 B10 -37.2(7) . .
B1 B4 B9 B10 -0.4(10) . .
B3 B4 B9 B5 99.4(8) . .
B8 B4 B9 B5 136.9(8) . .
B1 B4 B9 B5 36.8(7) . .
B3 B4 B9 B12 -1.4(10) . .
B8 B4 B9 B12 36.2(7) . .
B5 B4 B9 B12 -100.7(8) . .
B1 B4 B9 B12 -63.9(9) . .
B1 B5 B9 B8 -0.1(10) . .
B6 B5 B9 B8 -63.1(9) . .
B10 B5 B9 B8 -100.2(8) . .
B4 B5 B9 B8 38.4(7) . .
B1 B5 B9 B4 -38.5(7) . .
B6 B5 B9 B4 -101.5(8) . .
B10 B5 B9 B4 -138.6(8) . .
B1 B5 B9 B10 100.1(8) . .
B6 B5 B9 B10 37.1(7) . .
B4 B5 B9 B10 138.6(8) . .
B1 B5 B9 B12 62.7(9) . .
B6 B5 B9 B12 -0.3(10) . .
B10 B5 B9 B12 -37.4(7) . .
B4 B5 B9 B12 101.2(8) . .
B8 B9 B10 B11 0.8(10) . .
B4 B9 B10 B11 -62.7(9) . .
B5 B9 B10 B11 -100.0(8) . .
B12 B9 B10 B11 38.1(7) . .
B8 B9 B10 B12 -37.3(7) . .
B4 B9 B10 B12 -100.8(8) . .
B5 B9 B10 B12 -138.1(8) . .
B8 B9 B10 B5 100.8(8) . .
B4 B9 B10 B5 37.3(7) . .
B12 B9 B10 B5 138.1(8) . .
B8 B9 B10 B6 63.8(9) . .
B4 B9 B10 B6 0.4(10) . .
B5 B9 B10 B6 -37.0(7) . .
B12 B9 B10 B6 101.1(8) . .
B1 B5 B10 B11 -0.5(10) . .
B6 B5 B10 B11 -37.6(7) . .
B9 B5 B10 B11 101.0(8) . .
B4 B5 B10 B11 64.3(9) . .
B1 B5 B10 B9 -101.5(8) . .
B6 B5 B10 B9 -138.6(8) . .
B4 B5 B10 B9 -36.6(7) . .
B1 B5 B10 B12 -63.8(9) . .
B6 B5 B10 B12 -100.9(8) . .
B9 B5 B10 B12 37.7(7) . .
B4 B5 B10 B12 1.1(10) . .
B1 B5 B10 B6 37.1(7) . .
B9 B5 B10 B6 138.6(8) . .
B4 B5 B10 B6 102.0(8) . .
B1 B6 B10 B11 100.1(8) . .
B2 B6 B10 B11 37.7(7) . .
B5 B6 B10 B11 137.5(8) . .
B1 B6 B10 B9 -0.2(10) . .
B2 B6 B10 B9 -62.6(9) . .
B11 B6 B10 B9 -100.3(8) . .
B5 B6 B10 B9 37.1(7) . .
B1 B6 B10 B12 63.8(9) . .
B2 B6 B10 B12 1.4(10) . .
B11 B6 B10 B12 -36.4(7) . .
B5 B6 B10 B12 101.1(8) . .
B1 B6 B10 B5 -37.3(7) . .
B2 B6 B10 B5 -99.7(8) . .
B11 B6 B10 B5 -137.5(8) . .
B3 B7 B11 B6 -2.0(10) . .
B8 B7 B11 B6 -64.0(9) . .
B12 B7 B11 B6 -101.9(8) . .
B2 B7 B11 B6 36.1(7) . .
B3 B7 B11 B10 62.5(9) . .
B8 B7 B11 B10 0.4(10) . .
B12 B7 B11 B10 -37.4(7) . .
B2 B7 B11 B10 100.6(8) . .
B3 B7 B11 B2 -38.1(7) . .
B8 B7 B11 B2 -100.1(8) . .
B12 B7 B11 B2 -138.0(8) . .
B3 B7 B11 B12 99.9(8) . .
B8 B7 B11 B12 37.9(7) . .
B2 B7 B11 B12 138.0(8) . .
B1 B6 B11 B7 0.3(10) . .
B2 B6 B11 B7 -36.5(7) . .
B5 B6 B11 B7 63.4(9) . .
B10 B6 B11 B7 101.3(8) . .
B1 B6 B11 B10 -101.0(8) . .
B2 B6 B11 B10 -137.8(8) . .
B5 B6 B11 B10 -37.9(7) . .
B1 B6 B11 B2 36.9(7) . .
B5 B6 B11 B2 99.9(8) . .
B10 B6 B11 B2 137.8(8) . .
B1 B6 B11 B12 -64.2(10) . .
B2 B6 B11 B12 -101.1(9) . .
B5 B6 B11 B12 -1.1(10) . .
B10 B6 B11 B12 36.8(7) . .
B9 B10 B11 B7 -0.8(10) . .
B12 B10 B11 B7 37.5(7) . .
B5 B10 B11 B7 -64.2(9) . .
B6 B10 B11 B7 -101.9(8) . .
B9 B10 B11 B6 101.1(8) . .
B12 B10 B11 B6 139.4(8) . .
B5 B10 B11 B6 37.7(7) . .
B9 B10 B11 B2 63.6(9) . .
B12 B10 B11 B2 101.9(9) . .
B5 B10 B11 B2 0.1(10) . .
B6 B10 B11 B2 -37.6(7) . .
B9 B10 B11 B12 -38.3(7) . .
B5 B10 B11 B12 -101.7(8) . .
B6 B10 B11 B12 -139.4(8) . .
B1 B2 B11 B7 102.2(8) . .
B3 B2 B11 B7 38.1(7) . .
B6 B2 B11 B7 139.8(8) . .
B1 B2 B11 B6 -37.7(7) . .
B3 B2 B11 B6 -101.8(8) . .
B7 B2 B11 B6 -139.8(8) . .
B1 B2 B11 B10 0.3(11) . .
B3 B2 B11 B10 -63.8(10) . .
B6 B2 B11 B10 38.0(7) . .
B7 B2 B11 B10 -101.9(9) . .
B1 B2 B11 B12 64.2(10) . .
B3 B2 B11 B12 0.1(10) . .
B6 B2 B11 B12 101.8(8) . .
B7 B2 B11 B12 -38.0(7) . .
B3 B8 B12 B11 0.0(10) . .
B9 B8 B12 B11 -100.3(8) . .
B4 B8 B12 B11 -63.4(10) . .
B7 B8 B12 B11 38.0(7) . .
B3 B8 B12 B10 62.9(9) . .
B9 B8 B12 B10 -37.4(7) . .
B4 B8 B12 B10 -0.5(10) . .
B7 B8 B12 B10 100.9(8) . .
B3 B8 B12 B7 -38.0(7) . .
B9 B8 B12 B7 -138.2(8) . .
B4 B8 B12 B7 -101.4(8) . .
B3 B8 B12 B9 100.3(8) . .
B4 B8 B12 B9 36.8(7) . .
B7 B8 B12 B9 138.2(8) . .
B7 B11 B12 B8 -38.1(7) . .
B6 B11 B12 B8 63.5(10) . .
B10 B11 B12 B8 100.4(8) . .
B2 B11 B12 B8 0.0(10) . .
B7 B11 B12 B10 -138.5(8) . .
B6 B11 B12 B10 -36.9(7) . .
B2 B11 B12 B10 -100.5(8) . .
B6 B11 B12 B7 101.6(8) . .
B10 B11 B12 B7 138.5(8) . .
B2 B11 B12 B7 38.1(7) . .
B7 B11 B12 B9 -100.7(8) . .
B6 B11 B12 B9 0.9(10) . .
B10 B11 B12 B9 37.8(7) . .
B2 B11 B12 B9 -62.6(10) . .
B11 B10 B12 B8 -100.0(8) . .
B9 B10 B12 B8 37.3(7) . .
B5 B10 B12 B8 -0.4(10) . .
B6 B10 B12 B8 -63.7(9) . .
B9 B10 B12 B11 137.2(8) . .
B5 B10 B12 B11 99.6(8) . .
B6 B10 B12 B11 36.2(7) . .
B11 B10 B12 B7 -36.9(7) . .
B9 B10 B12 B7 100.4(8) . .
B5 B10 B12 B7 62.7(10) . .
B6 B10 B12 B7 -0.6(10) . .
B11 B10 B12 B9 -137.2(8) . .
B5 B10 B12 B9 -37.7(7) . .
B6 B10 B12 B9 -101.0(8) . .
B3 B7 B12 B8 37.1(7) . .
B11 B7 B12 B8 137.0(8) . .
B2 B7 B12 B8 99.6(8) . .
B3 B7 B12 B11 -99.8(8) . .
B8 B7 B12 B11 -137.0(8) . .
B2 B7 B12 B11 -37.4(7) . .
B3 B7 B12 B10 -62.9(10) . .
B11 B7 B12 B10 37.0(7) . .
B8 B7 B12 B10 -100.0(8) . .
B2 B7 B12 B10 -0.4(10) . .
B3 B7 B12 B9 0.1(10) . .
B11 B7 B12 B9 99.9(8) . .
B8 B7 B12 B9 -37.0(7) . .
B2 B7 B12 B9 62.6(10) . .
B4 B9 B12 B8 -36.4(7) . .
B10 B9 B12 B8 -137.8(8) . .
B5 B9 B12 B8 -100.3(8) . .
B8 B9 B12 B11 99.9(8) . .
B4 B9 B12 B11 63.5(10) . .
B10 B9 B12 B11 -37.9(7) . .
B5 B9 B12 B11 -0.4(10) . .
B8 B9 B12 B10 137.8(8) . .
B4 B9 B12 B10 101.4(8) . .
B5 B9 B12 B10 37.5(7) . .
B8 B9 B12 B7 37.2(7) . .
B4 B9 B12 B7 0.8(10) . .
B10 B9 B12 B7 -100.6(8) . .
B5 B9 B12 B7 -63.1(10) . .
B25 B20 B21 B22 138.1(8) . .
B24 B20 B21 B22 100.1(8) . .
B23 B20 B21 B22 36.5(7) . .
B25 B20 B21 B30 36.8(7) . .
B24 B20 B21 B30 -1.2(10) . .
B22 B20 B21 B30 -101.2(8) . .
B23 B20 B21 B30 -64.7(10) . .
B25 B20 B21 B26 101.6(8) . .
B24 B20 B21 B26 63.6(10) . .
B22 B20 B21 B26 -36.5(7) . .
B23 B20 B21 B26 0.0(10) . .
B24 B20 B21 B25 -38.0(7) . .
B22 B20 B21 B25 -138.1(8) . .
B23 B20 B21 B25 -101.6(8) . .
B20 B21 B22 B27 -101.8(8) . .
B30 B21 B22 B27 1.2(11) . .
B26 B21 B22 B27 38.6(7) . .
B25 B21 B22 B27 -63.4(10) . .
B20 B21 B22 B23 -37.7(7) . .
B30 B21 B22 B23 65.4(10) . .
B26 B21 B22 B23 102.7(8) . .
B25 B21 B22 B23 0.8(10) . .
B20 B21 B22 B26 -140.4(8) . .
B30 B21 B22 B26 -37.4(7) . .
B25 B21 B22 B26 -102.0(8) . .
B30 B21 B22 B20 103.1(9) . .
B26 B21 B22 B20 140.4(8) . .
B25 B21 B22 B20 38.5(7) . .
B21 B20 B22 B27 99.2(8) . .
B25 B20 B22 B27 61.3(10) . .
B24 B20 B22 B27 -1.7(10) . .
B23 B20 B22 B27 -39.1(7) . .
B25 B20 B22 B21 -37.9(7) . .
B24 B20 B22 B21 -100.9(8) . .
B23 B20 B22 B21 -138.2(8) . .
B21 B20 B22 B23 138.2(8) . .
B25 B20 B22 B23 100.3(8) . .
B24 B20 B22 B23 37.4(7) . .
B21 B20 B22 B26 35.3(7) . .
B25 B20 B22 B26 -2.6(10) . .
B24 B20 B22 B26 -65.6(9) . .
B23 B20 B22 B26 -103.0(8) . .
B27 B22 B23 B28 36.7(7) . .
B21 B22 B23 B28 -63.9(9) . .
B26 B22 B23 B28 -0.5(10) . .
B20 B22 B23 B28 -100.2(8) . .
B21 B22 B23 B27 -100.6(8) . .
B26 B22 B23 B27 -37.2(7) . .
B20 B22 B23 B27 -136.9(8) . .
B27 B22 B23 B24 100.1(8) . .
B21 B22 B23 B24 -0.5(10) . .
B26 B22 B23 B24 62.9(9) . .
B20 B22 B23 B24 -36.8(7) . .
B27 B22 B23 B20 136.9(8) . .
B21 B22 B23 B20 36.3(7) . .
B26 B22 B23 B20 99.7(8) . .
B21 B20 B23 B22 -37.1(7) . .
B25 B20 B23 B22 -101.1(8) . .
B24 B20 B23 B22 -138.2(8) . .
B21 B20 B23 B28 63.3(9) . .
B25 B20 B23 B28 -0.6(10) . .
B24 B20 B23 B28 -37.7(7) . .
B22 B20 B23 B28 100.4(8) . .
B21 B20 B23 B27 0.8(10) . .
B25 B20 B23 B27 -63.2(10) . .
B24 B20 B23 B27 -100.3(8) . .
B22 B20 B23 B27 37.9(7) . .
B21 B20 B23 B24 101.0(8) . .
B25 B20 B23 B24 37.1(7) . .
B22 B20 B23 B24 138.2(8) . .
B21 B20 B24 B25 38.5(7) . .
B22 B20 B24 B25 101.7(8) . .
B23 B20 B24 B25 138.4(8) . .
B21 B20 B24 B29 0.4(10) . .
B25 B20 B24 B29 -38.1(7) . .
B22 B20 B24 B29 63.7(9) . .
B23 B20 B24 B29 100.3(8) . .
B21 B20 B24 B28 -62.5(9) . .
B25 B20 B24 B28 -101.0(8) . .
B22 B20 B24 B28 0.8(10) . .
B23 B20 B24 B28 37.4(7) . .
B21 B20 B24 B23 -99.9(8) . .
B25 B20 B24 B23 -138.4(8) . .
B22 B20 B24 B23 -36.6(7) . .
B22 B23 B24 B25 0.0(10) . .
B28 B23 B24 B25 100.3(8) . .
B27 B23 B24 B25 62.5(9) . .
B20 B23 B24 B25 -37.3(7) . .
B22 B23 B24 B20 37.3(7) . .
B28 B23 B24 B20 137.6(8) . .
B27 B23 B24 B20 99.8(8) . .
B22 B23 B24 B29 -63.9(9) . .
B28 B23 B24 B29 36.4(7) . .
B27 B23 B24 B29 -1.4(10) . .
B20 B23 B24 B29 -101.2(8) . .
B22 B23 B24 B28 -100.3(8) . .
B27 B23 B24 B28 -37.9(7) . .
B20 B23 B24 B28 -137.6(8) . .
B20 B24 B25 B21 -37.2(7) . .
B29 B24 B25 B21 100.4(8) . .
B28 B24 B25 B21 63.1(9) . .
B23 B24 B25 B21 0.4(10) . .
B29 B24 B25 B20 137.6(8) . .
B28 B24 B25 B20 100.3(8) . .
B23 B24 B25 B20 37.6(7) . .
B20 B24 B25 B30 -100.0(8) . .
B29 B24 B25 B30 37.6(7) . .
B28 B24 B25 B30 0.3(10) . .
B23 B24 B25 B30 -62.4(9) . .
B20 B24 B25 B29 -137.6(8) . .
B28 B24 B25 B29 -37.3(7) . .
B23 B24 B25 B29 -100.0(8) . .
B20 B21 B25 B24 38.1(7) . .
B22 B21 B25 B24 -0.7(10) . .
B30 B21 B25 B24 -101.5(8) . .
B26 B21 B25 B24 -65.6(9) . .
B22 B21 B25 B20 -38.9(7) . .
B30 B21 B25 B20 -139.7(8) . .
B26 B21 B25 B20 -103.8(9) . .
B20 B21 B25 B30 139.7(8) . .
B22 B21 B25 B30 100.8(8) . .
B26 B21 B25 B30 35.9(7) . .
B20 B21 B25 B29 101.7(8) . .
B22 B21 B25 B29 62.8(9) . .
B30 B21 B25 B29 -38.0(7) . .
B26 B21 B25 B29 -2.1(10) . .
B21 B20 B25 B24 -137.2(8) . .
B22 B20 B25 B24 -99.5(8) . .
B23 B20 B25 B24 -37.4(7) . .
B24 B20 B25 B21 137.2(8) . .
B22 B20 B25 B21 37.6(7) . .
B23 B20 B25 B21 99.8(8) . .
B21 B20 B25 B30 -35.8(7) . .
B24 B20 B25 B30 101.3(8) . .
B22 B20 B25 B30 1.8(10) . .
B23 B20 B25 B30 63.9(10) . .
B21 B20 B25 B29 -98.9(8) . .
B24 B20 B25 B29 38.3(7) . .
B22 B20 B25 B29 -61.3(10) . .
B23 B20 B25 B29 0.8(10) . .
B20 B21 B26 B30 -101.5(9) . .
B22 B21 B26 B30 -138.5(8) . .
B25 B21 B26 B30 -36.0(7) . .
B20 B21 B26 B27 -0.8(10) . .
B22 B21 B26 B27 -37.8(7) . .
B30 B21 B26 B27 100.7(8) . .
B25 B21 B26 B27 64.7(9) . .
B20 B21 B26 B22 37.0(7) . .
B30 B21 B26 B22 138.5(8) . .
B25 B21 B26 B22 102.5(8) . .
B20 B21 B26 B31 -63.2(10) . .
B22 B21 B26 B31 -100.2(8) . .
B30 B21 B26 B31 38.3(7) . .
B25 B21 B26 B31 2.3(10) . .
B27 B22 B26 B21 -136.8(8) . .
B23 B22 B26 B21 -99.4(8) . .
B20 B22 B26 B21 -34.5(7) . .
B27 B22 B26 B30 -99.8(8) . .
B21 B22 B26 B30 37.0(7) . .
B23 B22 B26 B30 -62.4(10) . .
B20 B22 B26 B30 2.4(10) . .
B21 B22 B26 B27 136.8(8) . .
B23 B22 B26 B27 37.4(7) . .
B20 B22 B26 B27 102.2(8) . .
B27 B22 B26 B31 -36.5(7) . .
B21 B22 B26 B31 100.3(8) . .
B23 B22 B26 B31 0.9(10) . .
B20 B22 B26 B31 65.7(9) . .
B21 B22 B27 B28 63.4(10) . .
B23 B22 B27 B28 -37.2(7) . .
B26 B22 B27 B28 101.8(8) . .
B20 B22 B27 B28 2.0(10) . .
B21 B22 B27 B31 -0.9(10) . .
B23 B22 B27 B31 -101.5(8) . .
B26 B22 B27 B31 37.5(7) . .
B20 B22 B27 B31 -62.3(10) . .
B21 B22 B27 B26 -38.3(7) . .
B23 B22 B27 B26 -139.0(8) . .
B20 B22 B27 B26 -99.8(8) . .
B21 B22 B27 B23 100.6(8) . .
B26 B22 B27 B23 139.0(8) . .
B20 B22 B27 B23 39.2(7) . .
B21 B26 B27 B22 38.0(7) . .
B30 B26 B27 B22 100.8(8) . .
B31 B26 B27 B22 138.7(8) . .
B21 B26 B27 B28 -62.6(9) . .
B30 B26 B27 B28 0.2(10) . .
B22 B26 B27 B28 -100.6(8) . .
B31 B26 B27 B28 38.1(7) . .
B21 B26 B27 B31 -100.7(8) . .
B30 B26 B27 B31 -37.9(7) . .
B22 B26 B27 B31 -138.7(8) . .
B21 B26 B27 B23 1.2(10) . .
B30 B26 B27 B23 64.1(9) . .
B22 B26 B27 B23 -36.8(7) . .
B31 B26 B27 B23 102.0(8) . .
B28 B23 B27 B22 -138.5(8) . .
B24 B23 B27 B22 -100.3(8) . .
B20 B23 B27 B22 -38.3(7) . .
B22 B23 B27 B28 138.5(8) . .
B24 B23 B27 B28 38.2(7) . .
B20 B23 B27 B28 100.2(8) . .
B22 B23 B27 B31 101.5(8) . .
B28 B23 B27 B31 -37.0(7) . .
B24 B23 B27 B31 1.2(10) . .
B20 B23 B27 B31 63.2(9) . .
B22 B23 B27 B26 37.0(7) . .
B28 B23 B27 B26 -101.5(8) . .
B24 B23 B27 B26 -63.3(9) . .
B20 B23 B27 B26 -1.2(10) . .
B22 B27 B28 B23 37.1(7) . .
B31 B27 B28 B23 139.2(8) . .
B26 B27 B28 B23 101.1(8) . .
B22 B27 B28 B31 -102.2(8) . .
B26 B27 B28 B31 -38.1(7) . .
B23 B27 B28 B31 -139.2(8) . .
B22 B27 B28 B29 -65.0(9) . .
B31 B27 B28 B29 37.2(7) . .
B26 B27 B28 B29 -0.9(10) . .
B23 B27 B28 B29 -102.0(8) . .
B22 B27 B28 B24 -1.5(10) . .
B31 B27 B28 B24 100.7(8) . .
B26 B27 B28 B24 62.6(9) . .
B23 B27 B28 B24 -38.6(7) . .
B22 B23 B28 B27 -36.6(7) . .
B24 B23 B28 B27 -137.1(8) . .
B20 B23 B28 B27 -100.0(8) . .
B22 B23 B28 B31 -0.1(10) . .
B27 B23 B28 B31 36.5(7) . .
B24 B23 B28 B31 -100.6(8) . .
B20 B23 B28 B31 -63.4(9) . .
B22 B23 B28 B29 63.5(9) . .
B27 B23 B28 B29 100.2(8) . .
B24 B23 B28 B29 -37.0(7) . .
B20 B23 B28 B29 0.2(10) . .
B22 B23 B28 B24 100.5(8) . .
B27 B23 B28 B24 137.1(8) . .
B20 B23 B28 B24 37.2(7) . .
B25 B24 B28 B27 -62.8(9) . .
B20 B24 B28 B27 0.5(10) . .
B29 B24 B28 B27 -100.5(8) . .
B23 B24 B28 B27 38.5(7) . .
B25 B24 B28 B23 -101.2(8) . .
B20 B24 B28 B23 -38.0(7) . .
B29 B24 B28 B23 -138.9(8) . .
B25 B24 B28 B31 0.4(10) . .
B20 B24 B28 B31 63.7(9) . .
B29 B24 B28 B31 -37.3(7) . .
B23 B24 B28 B31 101.7(8) . .
B25 B24 B28 B29 37.7(7) . .
B20 B24 B28 B29 100.9(8) . .
B23 B24 B28 B29 138.9(8) . .
B27 B28 B29 B30 1.3(10) . .
B23 B28 B29 B30 -62.6(9) . .
B31 B28 B29 B30 38.4(7) . .
B24 B28 B29 B30 -99.9(8) . .
B27 B28 B29 B31 -37.1(7) . .
B23 B28 B29 B31 -101.0(8) . .
B24 B28 B29 B31 -138.3(8) . .
B27 B28 B29 B25 64.2(9) . .
B23 B28 B29 B25 0.3(10) . .
B31 B28 B29 B25 101.4(8) . .
B24 B28 B29 B25 -36.9(7) . .
B27 B28 B29 B24 101.1(8) . .
B23 B28 B29 B24 37.2(7) . .
B31 B28 B29 B24 138.3(8) . .
B24 B25 B29 B30 137.8(8) . .
B21 B25 B29 B30 38.0(7) . .
B20 B25 B29 B30 99.6(9) . .
B24 B25 B29 B31 100.9(8) . .
B21 B25 B29 B31 1.1(10) . .
B20 B25 B29 B31 62.7(10) . .
B30 B25 B29 B31 -36.9(7) . .
B24 B25 B29 B28 37.5(7) . .
B21 B25 B29 B28 -62.3(9) . .
B20 B25 B29 B28 -0.7(10) . .
B30 B25 B29 B28 -100.3(8) . .
B21 B25 B29 B24 -99.8(8) . .
B20 B25 B29 B24 -38.2(7) . .
B30 B25 B29 B24 -137.8(8) . .
B25 B24 B29 B30 -37.3(7) . .
B20 B24 B29 B30 0.5(10) . .
B28 B24 B29 B30 100.7(8) . .
B23 B24 B29 B30 64.5(9) . .
B25 B24 B29 B31 -100.6(8) . .
B20 B24 B29 B31 -62.8(9) . .
B28 B24 B29 B31 37.4(7) . .
B23 B24 B29 B31 1.2(10) . .
B25 B24 B29 B28 -138.0(8) . .
B20 B24 B29 B28 -100.2(8) . .
B23 B24 B29 B28 -36.3(7) . .
B20 B24 B29 B25 37.8(7) . .
B28 B24 B29 B25 138.0(8) . .
B23 B24 B29 B25 101.8(8) . .
B20 B21 B30 B26 103.5(9) . .
B22 B21 B30 B26 37.5(7) . .
B25 B21 B30 B26 140.5(8) . .
B20 B21 B30 B29 1.5(11) . .
B22 B21 B30 B29 -64.5(10) . .
B26 B21 B30 B29 -102.0(9) . .
B25 B21 B30 B29 38.5(7) . .
B20 B21 B30 B25 -37.0(7) . .
B22 B21 B30 B25 -103.0(9) . .
B26 B21 B30 B25 -140.5(8) . .
B20 B21 B30 B31 64.9(10) . .
B22 B21 B30 B31 -1.1(11) . .
B26 B21 B30 B31 -38.7(7) . .
B25 B21 B30 B31 101.9(8) . .
B27 B26 B30 B21 -99.2(8) . .
B22 B26 B30 B21 -36.9(7) . .
B31 B26 B30 B21 -136.9(8) . .
B21 B26 B30 B29 99.8(8) . .
B27 B26 B30 B29 0.6(10) . .
B22 B26 B30 B29 63.0(9) . .
B31 B26 B30 B29 -37.0(7) . .
B21 B26 B30 B25 35.5(7) . .
B27 B26 B30 B25 -63.7(9) . .
B22 B26 B30 B25 -1.4(10) . .
B31 B26 B30 B25 -101.4(8) . .
B21 B26 B30 B31 136.9(8) . .
B27 B26 B30 B31 37.6(7) . .
B22 B26 B30 B31 100.0(8) . .
B31 B29 B30 B21 100.6(8) . .
B28 B29 B30 B21 62.3(9) . .
B25 B29 B30 B21 -38.2(7) . .
B24 B29 B30 B21 -1.2(10) . .
B31 B29 B30 B26 37.2(7) . .
B28 B29 B30 B26 -1.2(10) . .
B25 B29 B30 B26 -101.6(8) . .
B24 B29 B30 B26 -64.6(9) . .
B31 B29 B30 B25 138.8(8) . .
B28 B29 B30 B25 100.4(8) . .
B24 B29 B30 B25 37.0(7) . .
B28 B29 B30 B31 -38.4(7) . .
B25 B29 B30 B31 -138.8(8) . .
B24 B29 B30 B31 -101.9(8) . .
B24 B25 B30 B21 99.1(8) . .
B20 B25 B30 B21 35.3(7) . .
B29 B25 B30 B21 137.0(8) . .
B24 B25 B30 B26 63.5(9) . .
B21 B25 B30 B26 -35.6(7) . .
B20 B25 B30 B26 -0.3(10) . .
B29 B25 B30 B26 101.5(8) . .
B24 B25 B30 B29 -37.9(7) . .
B21 B25 B30 B29 -137.0(8) . .
B20 B25 B30 B29 -101.7(8) . .
B24 B25 B30 B31 -0.9(10) . .
B21 B25 B30 B31 -99.9(8) . .
B20 B25 B30 B31 -64.7(9) . .
B29 B25 B30 B31 37.1(7) . .
B22 B27 B31 B30 0.2(10) . .
B28 B27 B31 B30 -100.3(8) . .
B26 B27 B31 B30 37.6(7) . .
B23 B27 B31 B30 -63.5(9) . .
B22 B27 B31 B29 63.2(10) . .
B28 B27 B31 B29 -37.3(7) . .
B26 B27 B31 B29 100.6(8) . .
B23 B27 B31 B29 -0.5(10) . .
B22 B27 B31 B28 100.5(8) . .
B26 B27 B31 B28 137.9(8) . .
B23 B27 B31 B28 36.8(7) . .
B22 B27 B31 B26 -37.4(7) . .
B28 B27 B31 B26 -137.9(8) . .
B23 B27 B31 B26 -101.1(8) . .
B21 B30 B31 B27 0.6(10) . .
B26 B30 B31 B27 -37.8(7) . .
B29 B30 B31 B27 101.1(8) . .
B25 B30 B31 B27 63.9(9) . .
B21 B30 B31 B29 -100.5(8) . .
B26 B30 B31 B29 -138.9(8) . .
B25 B30 B31 B29 -37.2(7) . .
B21 B30 B31 B28 -62.2(10) . .
B26 B30 B31 B28 -100.5(8) . .
B29 B30 B31 B28 38.4(7) . .
B25 B30 B31 B28 1.1(10) . .
B21 B30 B31 B26 38.4(7) . .
B29 B30 B31 B26 138.9(8) . .
B25 B30 B31 B26 101.6(8) . .
B30 B29 B31 B27 -99.7(8) . .
B28 B29 B31 B27 37.1(7) . .
B25 B29 B31 B27 -62.9(9) . .
B24 B29 B31 B27 -0.4(10) . .
B28 B29 B31 B30 136.8(8) . .
B25 B29 B31 B30 36.8(7) . .
B24 B29 B31 B30 99.3(8) . .
B30 B29 B31 B28 -136.8(8) . .
B25 B29 B31 B28 -100.0(8) . .
B24 B29 B31 B28 -37.6(7) . .
B30 B29 B31 B26 -36.5(7) . .
B28 B29 B31 B26 100.4(8) . .
B25 B29 B31 B26 0.3(10) . .
B24 B29 B31 B26 62.8(9) . .
B23 B28 B31 B27 -36.8(7) . .
B29 B28 B31 B27 -138.3(8) . .
B24 B28 B31 B27 -101.0(8) . .
B27 B28 B31 B30 100.0(8) . .
B23 B28 B31 B30 63.2(9) . .
B29 B28 B31 B30 -38.3(7) . .
B24 B28 B31 B30 -1.0(10) . .
B27 B28 B31 B29 138.3(8) . .
B23 B28 B31 B29 101.5(8) . .
B24 B28 B31 B29 37.3(7) . .
B27 B28 B31 B26 37.5(7) . .
B23 B28 B31 B26 0.7(10) . .
B29 B28 B31 B26 -100.8(8) . .
B24 B28 B31 B26 -63.5(9) . .
B21 B26 B31 B27 99.1(8) . .
B30 B26 B31 B27 137.4(8) . .
B22 B26 B31 B27 36.4(7) . .
B21 B26 B31 B30 -38.3(7) . .
B27 B26 B31 B30 -137.4(8) . .
B22 B26 B31 B30 -101.0(8) . .
B21 B26 B31 B29 -1.6(10) . .
B30 B26 B31 B29 36.7(7) . .
B27 B26 B31 B29 -100.7(8) . .
B22 B26 B31 B29 -64.3(9) . .
B21 B26 B31 B28 61.7(9) . .
B30 B26 B31 B28 100.0(8) . .
B27 B26 B31 B28 -37.4(7) . .
B22 B26 B31 B28 -1.0(10) . .
B42 B40 B41 B45 -136.6(9) . .
B44 B40 B41 B45 -36.7(8) . .
B43 B40 B41 B45 -101.3(9) . .
B44 B40 B41 B42 99.9(9) . .
B45 B40 B41 B42 136.6(9) . .
B43 B40 B41 B42 35.3(8) . .
B42 B40 B41 B50 -97.9(9) . .
B44 B40 B41 B50 2.0(11) . .
B45 B40 B41 B50 38.7(8) . .
B43 B40 B41 B50 -62.6(11) . .
B42 B40 B41 B46 -35.2(8) . .
B44 B40 B41 B46 64.7(11) . .
B45 B40 B41 B46 101.4(9) . .
B43 B40 B41 B46 0.1(11) . .
B40 B41 B42 B47 -101.7(9) . .
B45 B41 B42 B47 -62.5(11) . .
B50 B41 B42 B47 1.0(11) . .
B46 B41 B42 B47 38.8(8) . .
B40 B41 B42 B43 -36.8(8) . .
B45 B41 B42 B43 2.4(12) . .
B50 B41 B42 B43 66.0(11) . .
B46 B41 B42 B43 103.7(9) . .
B40 B41 B42 B46 -140.5(9) . .
B45 B41 B42 B46 -101.3(9) . .
B50 B41 B42 B46 -37.7(8) . .
B45 B41 B42 B40 39.2(8) . .
B50 B41 B42 B40 102.7(9) . .
B46 B41 B42 B40 140.5(9) . .
B41 B40 B42 B47 101.7(10) . .
B44 B40 B42 B47 -0.3(12) . .
B45 B40 B42 B47 63.0(11) . .
B43 B40 B42 B47 -38.3(8) . .
B41 B40 B42 B43 140.1(9) . .
B44 B40 B42 B43 38.0(8) . .
B45 B40 B42 B43 101.3(9) . .
B41 B40 B42 B46 36.3(8) . .
B44 B40 B42 B46 -65.7(11) . .
B45 B40 B42 B46 -2.5(11) . .
B43 B40 B42 B46 -103.8(9) . .
B44 B40 B42 B41 -102.0(9) . .
B45 B40 B42 B41 -38.8(8) . .
B43 B40 B42 B41 -140.1(9) . .
B46 B42 B43 B47 -36.5(8) . .
B41 B42 B43 B47 -102.3(9) . .
B40 B42 B43 B47 -138.0(9) . .
B47 B42 B43 B48 38.2(8) . .
B46 B42 B43 B48 1.7(11) . .
B41 B42 B43 B48 -64.1(10) . .
B40 B42 B43 B48 -99.8(9) . .
B47 B42 B43 B40 138.0(9) . .
B46 B42 B43 B40 101.5(9) . .
B41 B42 B43 B40 35.7(8) . .
B47 B42 B43 B44 101.2(9) . .
B46 B42 B43 B44 64.7(11) . .
B41 B42 B43 B44 -1.2(11) . .
B40 B42 B43 B44 -36.8(8) . .
B41 B40 B43 B42 -36.0(8) . .
B44 B40 B43 B42 -137.7(9) . .
B45 B40 B43 B42 -99.9(9) . .
B41 B40 B43 B47 0.9(11) . .
B42 B40 B43 B47 36.9(8) . .
B44 B40 B43 B47 -100.8(9) . .
B45 B40 B43 B47 -62.9(11) . .
B41 B40 B43 B48 63.9(11) . .
B42 B40 B43 B48 100.0(9) . .
B44 B40 B43 B48 -37.8(8) . .
B45 B40 B43 B48 0.1(11) . .
B41 B40 B43 B44 101.7(9) . .
B42 B40 B43 B44 137.7(9) . .
B45 B40 B43 B44 37.8(8) . .
B41 B40 B44 B45 36.8(8) . .
B42 B40 B44 B45 100.7(9) . .
B43 B40 B44 B45 137.8(9) . .
B41 B40 B44 B48 -63.8(11) . .
B42 B40 B44 B48 0.1(11) . .
B45 B40 B44 B48 -100.6(9) . .
B43 B40 B44 B48 37.2(8) . .
B41 B40 B44 B49 -1.0(11) . .
B42 B40 B44 B49 62.9(11) . .
B45 B40 B44 B49 -37.8(8) . .
B43 B40 B44 B49 100.0(9) . .
B41 B40 B44 B43 -101.0(9) . .
B42 B40 B44 B43 -37.1(8) . .
B45 B40 B44 B43 -137.8(9) . .
B42 B43 B44 B40 37.2(8) . .
B47 B43 B44 B40 99.5(9) . .
B48 B43 B44 B40 137.4(9) . .
B42 B43 B44 B45 -0.5(11) . .
B47 B43 B44 B45 61.7(11) . .
B48 B43 B44 B45 99.6(9) . .
B40 B43 B44 B45 -37.7(8) . .
B42 B43 B44 B48 -100.1(9) . .
B47 B43 B44 B48 -37.9(8) . .
B40 B43 B44 B48 -137.4(9) . .
B42 B43 B44 B49 -63.5(10) . .
B47 B43 B44 B49 -1.3(11) . .
B48 B43 B44 B49 36.6(8) . .
B40 B43 B44 B49 -100.8(9) . .
B40 B41 B45 B44 36.4(8) . .
B42 B41 B45 B44 -2.7(11) . .
B50 B41 B45 B44 -100.7(9) . .
B46 B41 B45 B44 -65.2(11) . .
B42 B41 B45 B40 -39.1(8) . .
B50 B41 B45 B40 -137.1(9) . .
B46 B41 B45 B40 -101.6(9) . .
B40 B41 B45 B49 100.7(9) . .
B42 B41 B45 B49 61.6(11) . .
B50 B41 B45 B49 -36.5(8) . .
B46 B41 B45 B49 -1.0(12) . .
B40 B41 B45 B50 137.1(9) . .
B42 B41 B45 B50 98.1(9) . .
B46 B41 B45 B50 35.5(8) . .
B40 B44 B45 B41 -36.0(8) . .
B48 B44 B45 B41 63.9(10) . .
B49 B44 B45 B41 101.4(9) . .
B43 B44 B45 B41 1.9(11) . .
B48 B44 B45 B40 99.9(9) . .
B49 B44 B45 B40 137.4(9) . .
B43 B44 B45 B40 37.9(8) . .
B40 B44 B45 B49 -137.4(9) . .
B48 B44 B45 B49 -37.5(8) . .
B43 B44 B45 B49 -99.5(9) . .
B40 B44 B45 B50 -99.3(9) . .
B48 B44 B45 B50 0.6(11) . .
B49 B44 B45 B50 38.1(8) . .
B43 B44 B45 B50 -61.4(11) . .
B42 B40 B45 B41 38.9(8) . .
B44 B40 B45 B41 139.2(9) . .
B43 B40 B45 B41 101.0(9) . .
B41 B40 B45 B44 -139.2(9) . .
B42 B40 B45 B44 -100.4(9) . .
B43 B40 B45 B44 -38.2(8) . .
B41 B40 B45 B49 -100.8(9) . .
B42 B40 B45 B49 -61.9(11) . .
B44 B40 B45 B49 38.5(8) . .
B43 B40 B45 B49 0.3(11) . .
B41 B40 B45 B50 -37.9(8) . .
B42 B40 B45 B50 0.9(11) . .
B44 B40 B45 B50 101.3(9) . .
B43 B40 B45 B50 63.1(11) . .
B47 B42 B46 B50 -99.4(9) . .
B43 B42 B46 B50 -63.1(11) . .
B41 B42 B46 B50 38.3(8) . .
B40 B42 B46 B50 3.0(11) . .
B43 B42 B46 B47 36.3(8) . .
B41 B42 B46 B47 137.8(9) . .
B40 B42 B46 B47 102.4(9) . .
B47 B42 B46 B41 -137.8(9) . .
B43 B42 B46 B41 -101.4(9) . .
B40 B42 B46 B41 -35.4(8) . .
B47 B42 B46 B51 -36.8(8) . .
B43 B42 B46 B51 -0.5(11) . .
B41 B42 B46 B51 100.9(9) . .
B40 B42 B46 B51 65.6(10) . .
B40 B41 B46 B42 35.8(8) . .
B45 B41 B46 B42 100.5(9) . .
B50 B41 B46 B42 136.6(9) . .
B40 B41 B46 B50 -100.8(9) . .
B45 B41 B46 B50 -36.2(8) . .
B42 B41 B46 B50 -136.6(9) . .
B40 B41 B46 B47 -1.1(11) . .
B45 B41 B46 B47 63.5(11) . .
B42 B41 B46 B47 -36.9(8) . .
B50 B41 B46 B47 99.7(9) . .
B40 B41 B46 B51 -63.0(11) . .
B45 B41 B46 B51 1.6(12) . .
B42 B41 B46 B51 -98.8(9) . .
B50 B41 B46 B51 37.8(8) . .
B43 B42 B47 B51 -102.2(9) . .
B46 B42 B47 B51 38.5(8) . .
B41 B42 B47 B51 -0.4(12) . .
B40 B42 B47 B51 -63.5(11) . .
B46 B42 B47 B43 140.6(9) . .
B41 B42 B47 B43 101.8(9) . .
B40 B42 B47 B43 38.7(8) . .
B43 B42 B47 B48 -38.3(8) . .
B46 B42 B47 B48 102.3(9) . .
B41 B42 B47 B48 63.5(11) . .
B40 B42 B47 B48 0.4(12) . .
B43 B42 B47 B46 -140.6(9) . .
B41 B42 B47 B46 -38.8(8) . .
B40 B42 B47 B46 -101.9(9) . .
B48 B43 B47 B42 -136.9(9) . .
B40 B43 B47 B42 -37.1(8) . .
B44 B43 B47 B42 -99.0(9) . .
B42 B43 B47 B51 100.8(9) . .
B48 B43 B47 B51 -36.1(8) . .
B40 B43 B47 B51 63.7(10) . .
B44 B43 B47 B51 1.8(11) . .
B42 B43 B47 B48 136.9(9) . .
B40 B43 B47 B48 99.8(9) . .
B44 B43 B47 B48 37.9(8) . .
B42 B43 B47 B46 35.5(8) . .
B48 B43 B47 B46 -101.4(9) . .
B40 B43 B47 B46 -1.6(11) . .
B44 B43 B47 B46 -63.4(10) . .
B50 B46 B47 B42 100.0(9) . .
B41 B46 B47 B42 37.3(8) . .
B51 B46 B47 B42 137.7(9) . .
B42 B46 B47 B51 -137.7(9) . .
B50 B46 B47 B51 -37.7(8) . .
B41 B46 B47 B51 -100.5(9) . .
B42 B46 B47 B43 -35.6(8) . .
B50 B46 B47 B43 64.4(11) . .
B41 B46 B47 B43 1.7(11) . .
B51 B46 B47 B43 102.1(9) . .
B42 B46 B47 B48 -99.5(9) . .
B50 B46 B47 B48 0.5(11) . .
B41 B46 B47 B48 -62.3(11) . .
B51 B46 B47 B48 38.2(8) . .
B42 B47 B48 B43 38.3(8) . .
B51 B47 B48 B43 140.2(9) . .
B46 B47 B48 B43 101.7(9) . .
B42 B47 B48 B51 -101.9(9) . .
B43 B47 B48 B51 -140.2(9) . .
B46 B47 B48 B51 -38.6(8) . .
B42 B47 B48 B49 -64.2(11) . .
B51 B47 B48 B49 37.7(8) . .
B43 B47 B48 B49 -102.5(9) . .
B46 B47 B48 B49 -0.8(11) . .
B42 B47 B48 B44 -0.3(12) . .
B51 B47 B48 B44 101.6(9) . .
B43 B47 B48 B44 -38.6(8) . .
B46 B47 B48 B44 63.1(11) . .
B42 B43 B48 B47 -37.8(8) . .
B40 B43 B48 B47 -100.3(9) . .
B44 B43 B48 B47 -137.5(9) . .
B42 B43 B48 B51 -2.2(11) . .
B47 B43 B48 B51 35.6(8) . .
B40 B43 B48 B51 -64.7(10) . .
B44 B43 B48 B51 -101.9(9) . .
B42 B43 B48 B49 62.2(10) . .
B47 B43 B48 B49 100.0(9) . .
B40 B43 B48 B49 -0.4(11) . .
B44 B43 B48 B49 -37.5(8) . .
B42 B43 B48 B44 99.7(9) . .
B47 B43 B48 B44 137.5(9) . .
B40 B43 B48 B44 37.2(8) . .
B40 B44 B48 B47 0.1(12) . .
B45 B44 B48 B47 -63.0(11) . .
B49 B44 B48 B47 -100.5(9) . .
B43 B44 B48 B47 38.1(8) . .
B40 B44 B48 B43 -38.0(8) . .
B45 B44 B48 B43 -101.1(9) . .
B49 B44 B48 B43 -138.6(9) . .
B40 B44 B48 B51 63.4(11) . .
B45 B44 B48 B51 0.3(11) . .
B49 B44 B48 B51 -37.2(8) . .
B43 B44 B48 B51 101.4(9) . .
B40 B44 B48 B49 100.6(9) . .
B45 B44 B48 B49 37.5(8) . .
B43 B44 B48 B49 138.6(9) . .
B41 B45 B49 B50 36.6(8) . .
B44 B45 B49 B50 137.1(9) . .
B40 B45 B49 B50 99.0(9) . .
B41 B45 B49 B48 -62.9(11) . .
B44 B45 B49 B48 37.6(8) . .
B40 B45 B49 B48 -0.5(11) . .
B50 B45 B49 B48 -99.5(9) . .
B41 B45 B49 B51 -0.1(12) . .
B44 B45 B49 B51 100.4(9) . .
B40 B45 B49 B51 62.3(11) . .
B50 B45 B49 B51 -36.7(8) . .
B41 B45 B49 B44 -100.5(9) . .
B40 B45 B49 B44 -38.1(8) . .
B50 B45 B49 B44 -137.1(9) . .
B47 B48 B49 B50 0.8(11) . .
B43 B48 B49 B50 -62.8(10) . .
B51 B48 B49 B50 38.2(8) . .
B44 B48 B49 B50 -100.7(9) . .
B47 B48 B49 B45 64.1(10) . .
B43 B48 B49 B45 0.5(11) . .
B51 B48 B49 B45 101.5(9) . .
B44 B48 B49 B45 -37.4(8) . .
B47 B48 B49 B51 -37.4(8) . .
B43 B48 B49 B51 -101.0(9) . .
B44 B48 B49 B51 -138.9(8) . .
B47 B48 B49 B44 101.5(9) . .
B43 B48 B49 B44 37.9(8) . .
B51 B48 B49 B44 138.9(8) . .
B40 B44 B49 B50 -0.3(11) . .
B45 B44 B49 B50 -38.2(8) . .
B48 B44 B49 B50 99.5(9) . .
B43 B44 B49 B50 63.2(10) . .
B40 B44 B49 B45 37.9(8) . .
B48 B44 B49 B45 137.7(9) . .
B43 B44 B49 B45 101.5(9) . .
B40 B44 B49 B48 -99.8(9) . .
B45 B44 B49 B48 -137.7(9) . .
B43 B44 B49 B48 -36.2(8) . .
B40 B44 B49 B51 -63.2(10) . .
B45 B44 B49 B51 -101.2(9) . .
B48 B44 B49 B51 36.5(8) . .
B43 B44 B49 B51 0.3(11) . .
B42 B46 B50 B49 61.9(11) . .
B47 B46 B50 B49 0.1(11) . .
B41 B46 B50 B49 100.1(9) . .
B51 B46 B50 B49 -37.3(8) . .
B42 B46 B50 B41 -38.2(8) . .
B47 B46 B50 B41 -100.0(9) . .
B51 B46 B50 B41 -137.4(9) . .
B42 B46 B50 B51 99.1(9) . .
B47 B46 B50 B51 37.3(8) . .
B41 B46 B50 B51 137.4(9) . .
B42 B46 B50 B45 -2.4(11) . .
B47 B46 B50 B45 -64.2(11) . .
B41 B46 B50 B45 35.9(8) . .
B51 B46 B50 B45 -101.5(9) . .
B45 B49 B50 B46 -101.4(9) . .
B48 B49 B50 B46 -0.6(11) . .
B51 B49 B50 B46 37.5(8) . .
B44 B49 B50 B46 -63.6(11) . .
B45 B49 B50 B41 -36.3(8) . .
B48 B49 B50 B41 64.5(10) . .
B51 B49 B50 B41 102.6(9) . .
B44 B49 B50 B41 1.5(11) . .
B45 B49 B50 B51 -138.9(9) . .
B48 B49 B50 B51 -38.1(8) . .
B44 B49 B50 B51 -101.1(9) . .
B48 B49 B50 B45 100.8(9) . .
B51 B49 B50 B45 138.9(9) . .
B44 B49 B50 B45 37.8(8) . .
B40 B41 B50 B46 101.3(9) . .
B45 B41 B50 B46 140.1(9) . .
B42 B41 B50 B46 37.7(8) . .
B40 B41 B50 B49 -2.2(11) . .
B45 B41 B50 B49 36.6(8) . .
B42 B41 B50 B49 -65.8(10) . .
B46 B41 B50 B49 -103.5(9) . .
B40 B41 B50 B51 62.3(11) . .
B45 B41 B50 B51 101.1(9) . .
B42 B41 B50 B51 -1.3(11) . .
B46 B41 B50 B51 -39.0(8) . .
B40 B41 B50 B45 -38.8(8) . .
B42 B41 B50 B45 -102.4(9) . .
B46 B41 B50 B45 -140.1(9) . .
B41 B45 B50 B46 -36.6(8) . .
B44 B45 B50 B46 64.0(11) . .
B40 B45 B50 B46 0.9(11) . .
B49 B45 B50 B46 102.6(9) . .
B41 B45 B50 B49 -139.1(9) . .
B44 B45 B50 B49 -38.6(8) . .
B40 B45 B50 B49 -101.7(9) . .
B44 B45 B50 B41 100.5(9) . .
B40 B45 B50 B41 37.5(8) . .
B49 B45 B50 B41 139.1(9) . .
B41 B45 B50 B51 -101.8(9) . .
B44 B45 B50 B51 -1.3(11) . .
B40 B45 B50 B51 -64.4(10) . .
B49 B45 B50 B51 37.3(8) . .
B42 B47 B51 B48 99.9(9) . .
B43 B47 B51 B48 36.0(8) . .
B46 B47 B51 B48 137.7(9) . .
B42 B47 B51 B50 -0.5(11) . .
B43 B47 B51 B50 -64.4(11) . .
B48 B47 B51 B50 -100.3(9) . .
B46 B47 B51 B50 37.4(8) . .
B42 B47 B51 B49 62.3(11) . .
B43 B47 B51 B49 -1.6(11) . .
B48 B47 B51 B49 -37.6(8) . .
B46 B47 B51 B49 100.1(9) . .
B42 B47 B51 B46 -37.9(8) . .
B43 B47 B51 B46 -101.8(9) . .
B48 B47 B51 B46 -137.7(9) . .
B43 B48 B51 B47 -35.7(8) . .
B49 B48 B51 B47 -138.0(9) . .
B44 B48 B51 B47 -100.8(9) . .
B47 B48 B51 B50 99.7(9) . .
B43 B48 B51 B50 64.0(10) . .
B49 B48 B51 B50 -38.3(8) . .
B44 B48 B51 B50 -1.1(11) . .
B47 B48 B51 B49 138.0(9) . .
B43 B48 B51 B49 102.2(9) . .
B44 B48 B51 B49 37.2(8) . .
B47 B48 B51 B46 37.7(8) . .
B43 B48 B51 B46 1.9(11) . .
B49 B48 B51 B46 -100.3(9) . .
B44 B48 B51 B46 -63.1(10) . .
B46 B50 B51 B47 -37.8(8) . .
B49 B50 B51 B47 101.5(9) . .
B41 B50 B51 B47 1.1(11) . .
B45 B50 B51 B47 64.4(10) . .
B46 B50 B51 B48 -100.8(9) . .
B49 B50 B51 B48 38.5(8) . .
B41 B50 B51 B48 -61.8(11) . .
B45 B50 B51 B48 1.5(11) . .
B46 B50 B51 B49 -139.3(9) . .
B41 B50 B51 B49 -100.3(9) . .
B45 B50 B51 B49 -37.0(8) . .
B49 B50 B51 B46 139.3(9) . .
B41 B50 B51 B46 39.0(8) . .
B45 B50 B51 B46 102.3(9) . .
B50 B49 B51 B47 -99.0(9) . .
B45 B49 B51 B47 -62.1(11) . .
B48 B49 B51 B47 37.6(8) . .
B44 B49 B51 B47 0.8(11) . .
B50 B49 B51 B48 -136.6(9) . .
B45 B49 B51 B48 -99.6(9) . .
B44 B49 B51 B48 -36.8(8) . .
B45 B49 B51 B50 37.0(8) . .
B48 B49 B51 B50 136.6(9) . .
B44 B49 B51 B50 99.8(9) . .
B50 B49 B51 B46 -35.8(8) . .
B45 B49 B51 B46 1.1(12) . .
B48 B49 B51 B46 100.8(9) . .
B44 B49 B51 B46 64.0(11) . .
B42 B46 B51 B47 36.8(8) . .
B50 B46 B51 B47 137.2(9) . .
B41 B46 B51 B47 99.4(9) . .
B42 B46 B51 B48 -0.9(11) . .
B50 B46 B51 B48 99.5(9) . .
B47 B46 B51 B48 -37.7(8) . .
B41 B46 B51 B48 61.7(11) . .
B42 B46 B51 B50 -100.4(9) . .
B47 B46 B51 B50 -137.2(9) . .
B41 B46 B51 B50 -37.8(8) . .
B42 B46 B51 B49 -64.2(10) . .
B50 B46 B51 B49 36.1(8) . .
B47 B46 B51 B49 -101.1(9) . .
B41 B46 B51 B49 -1.7(11) . .
B65 B60 B61 B62 137.2(7) . .
B64 B60 B61 B62 99.8(8) . .
B63 B60 B61 B62 36.0(6) . .
B65 B60 B61 B70 37.9(7) . .
B64 B60 B61 B70 0.5(9) . .
B62 B60 B61 B70 -99.3(7) . .
B63 B60 B61 B70 -63.3(9) . .
B64 B60 B61 B65 -37.4(7) . .
B62 B60 B61 B65 -137.2(7) . .
B63 B60 B61 B65 -101.2(7) . .
B65 B60 B61 B66 100.4(8) . .
B64 B60 B61 B66 63.0(9) . .
B62 B60 B61 B66 -36.8(7) . .
B63 B60 B61 B66 -0.8(9) . .
B60 B61 B62 B67 -100.4(8) . .
B70 B61 B62 B67 0.8(9) . .
B65 B61 B62 B67 -61.8(9) . .
B66 B61 B62 B67 38.5(7) . .
B60 B61 B62 B66 -138.9(7) . .
B70 B61 B62 B66 -37.7(7) . .
B65 B61 B62 B66 -100.3(8) . .
B60 B61 B62 B63 -36.6(7) . .
B70 B61 B62 B63 64.6(9) . .
B65 B61 B62 B63 1.9(9) . .
B66 B61 B62 B63 102.3(8) . .
B70 B61 B62 B60 101.3(8) . .
B65 B61 B62 B60 38.6(7) . .
B66 B61 B62 B60 138.9(7) . .
B61 B60 B62 B67 101.2(8) . .
B65 B60 B62 B67 62.6(9) . .
B64 B60 B62 B67 -0.8(10) . .
B63 B60 B62 B67 -38.0(7) . .
B61 B60 B62 B66 37.2(7) . .
B65 B60 B62 B66 -1.5(10) . .
B64 B60 B62 B66 -64.9(9) . .
B63 B60 B62 B66 -102.1(8) . .
B65 B60 B62 B61 -38.6(7) . .
B64 B60 B62 B61 -102.1(8) . .
B63 B60 B62 B61 -139.3(7) . .
B61 B60 B62 B63 139.3(7) . .
B65 B60 B62 B63 100.7(8) . .
B64 B60 B62 B63 37.2(7) . .
B66 B62 B63 B67 -37.2(7) . .
B61 B62 B63 B67 -101.8(8) . .
B60 B62 B63 B67 -137.6(7) . .
B67 B62 B63 B68 36.8(7) . .
B66 B62 B63 B68 -0.4(9) . .
B61 B62 B63 B68 -65.0(9) . .
B60 B62 B63 B68 -100.8(7) . .
B67 B62 B63 B64 100.7(8) . .
B66 B62 B63 B64 63.5(9) . .
B61 B62 B63 B64 -1.1(9) . .
B60 B62 B63 B64 -36.9(7) . .
B67 B62 B63 B60 137.6(7) . .
B66 B62 B63 B60 100.4(8) . .
B61 B62 B63 B60 35.8(7) . .
B61 B60 B63 B67 1.3(9) . .
B65 B60 B63 B67 -63.1(9) . .
B64 B60 B63 B67 -100.8(7) . .
B62 B60 B63 B67 37.6(6) . .
B61 B60 B63 B62 -36.3(7) . .
B65 B60 B63 B62 -100.7(8) . .
B64 B60 B63 B62 -138.4(7) . .
B61 B60 B63 B68 64.4(9) . .
B65 B60 B63 B68 0.0(9) . .
B64 B60 B63 B68 -37.7(7) . .
B62 B60 B63 B68 100.7(7) . .
B61 B60 B63 B64 102.1(8) . .
B65 B60 B63 B64 37.7(7) . .
B62 B60 B63 B64 138.4(7) . .
B61 B60 B64 B65 37.7(7) . .
B62 B60 B64 B65 101.1(8) . .
B63 B60 B64 B65 137.8(7) . .
B61 B60 B64 B69 -0.2(9) . .
B65 B60 B64 B69 -38.0(7) . .
B62 B60 B64 B69 63.1(9) . .
B63 B60 B64 B69 99.9(7) . .
B61 B60 B64 B63 -100.1(8) . .
B65 B60 B64 B63 -137.8(7) . .
B62 B60 B64 B63 -36.7(7) . .
B61 B60 B64 B68 -63.0(9) . .
B65 B60 B64 B68 -100.7(8) . .
B62 B60 B64 B68 0.4(10) . .
B63 B60 B64 B68 37.1(7) . .
B67 B63 B64 B65 62.8(9) . .
B62 B63 B64 B65 -0.1(9) . .
B68 B63 B64 B65 100.5(8) . .
B60 B63 B64 B65 -37.4(7) . .
B67 B63 B64 B60 100.2(8) . .
B62 B63 B64 B60 37.3(7) . .
B68 B63 B64 B60 138.0(7) . .
B67 B63 B64 B69 -0.8(9) . .
B62 B63 B64 B69 -63.7(9) . .
B68 B63 B64 B69 37.0(7) . .
B60 B63 B64 B69 -101.0(8) . .
B67 B63 B64 B68 -37.7(7) . .
B62 B63 B64 B68 -100.7(8) . .
B60 B63 B64 B68 -138.0(7) . .
B61 B60 B65 B70 -37.9(7) . .
B64 B60 B65 B70 100.6(8) . .
B62 B60 B65 B70 0.3(9) . .
B63 B60 B65 B70 62.8(9) . .
B61 B60 B65 B64 -138.5(7) . .
B62 B60 B65 B64 -100.4(8) . .
B63 B60 B65 B64 -37.8(7) . .
B64 B60 B65 B61 138.5(7) . .
B62 B60 B65 B61 38.1(7) . .
B63 B60 B65 B61 100.7(8) . .
B61 B60 B65 B69 -100.5(8) . .
B64 B60 B65 B69 38.0(7) . .
B62 B60 B65 B69 -62.4(9) . .
B63 B60 B65 B69 0.2(9) . .
B60 B64 B65 B70 -99.5(7) . .
B69 B64 B65 B70 38.1(6) . .
B63 B64 B65 B70 -61.7(9) . .
B68 B64 B65 B70 0.8(9) . .
B69 B64 B65 B60 137.6(7) . .
B63 B64 B65 B60 37.8(7) . .
B68 B64 B65 B60 100.3(7) . .
B60 B64 B65 B61 -36.5(7) . .
B69 B64 B65 B61 101.1(8) . .
B63 B64 B65 B61 1.3(9) . .
B68 B64 B65 B61 63.8(9) . .
B60 B64 B65 B69 -137.6(7) . .
B63 B64 B65 B69 -99.8(7) . .
B68 B64 B65 B69 -37.3(6) . .
B60 B61 B65 B70 137.1(8) . .
B62 B61 B65 B70 97.9(8) . .
B66 B61 B65 B70 34.8(7) . .
B62 B61 B65 B60 -39.2(7) . .
B70 B61 B65 B60 -137.1(8) . .
B66 B61 B65 B60 -102.3(8) . .
B60 B61 B65 B64 37.2(7) . .
B62 B61 B65 B64 -2.0(10) . .
B70 B61 B65 B64 -99.9(8) . .
B66 B61 B65 B64 -65.1(9) . .
B60 B61 B65 B69 100.7(8) . .
B62 B61 B65 B69 61.5(9) . .
B70 B61 B65 B69 -36.4(7) . .
B66 B61 B65 B69 -1.6(10) . .
B67 B62 B66 B70 -99.2(8) . .
B61 B62 B66 B70 38.2(7) . .
B63 B62 B66 B70 -62.2(9) . .
B60 B62 B66 B70 2.1(9) . .
B61 B62 B66 B67 137.4(7) . .
B63 B62 B66 B67 37.0(7) . .
B60 B62 B66 B67 101.2(8) . .
B67 B62 B66 B61 -137.4(7) . .
B63 B62 B66 B61 -100.4(8) . .
B60 B62 B66 B61 -36.1(7) . .
B67 B62 B66 B71 -36.4(6) . .
B61 B62 B66 B71 101.0(8) . .
B63 B62 B66 B71 0.6(9) . .
B60 B62 B66 B71 64.9(9) . .
B60 B61 B66 B70 -99.0(8) . .
B62 B61 B66 B70 -136.8(8) . .
B65 B61 B66 B70 -35.0(7) . .
B60 B61 B66 B62 37.7(7) . .
B70 B61 B66 B62 136.8(8) . .
B65 B61 B66 B62 101.7(8) . .
B60 B61 B66 B67 0.1(9) . .
B62 B61 B66 B67 -37.7(7) . .
B70 B61 B66 B67 99.1(8) . .
B65 B61 B66 B67 64.1(9) . .
B60 B61 B66 B71 -62.1(9) . .
B62 B61 B66 B71 -99.9(8) . .
B70 B61 B66 B71 36.9(7) . .
B65 B61 B66 B71 1.8(10) . .
B66 B62 B67 B71 37.5(7) . .
B61 B62 B67 B71 -1.2(10) . .
B63 B62 B67 B71 -101.5(8) . .
B60 B62 B67 B71 -63.3(9) . .
B66 B62 B67 B68 101.8(8) . .
B61 B62 B67 B68 63.1(9) . .
B63 B62 B67 B68 -37.2(7) . .
B60 B62 B67 B68 1.0(10) . .
B66 B62 B67 B63 139.0(7) . .
B61 B62 B67 B63 100.3(8) . .
B60 B62 B67 B63 38.2(7) . .
B61 B62 B67 B66 -38.7(7) . .
B63 B62 B67 B66 -139.0(7) . .
B60 B62 B67 B66 -100.8(8) . .
B62 B63 B67 B71 101.3(8) . .
B68 B63 B67 B71 -37.4(7) . .
B64 B63 B67 B71 0.7(10) . .
B60 B63 B67 B71 63.4(9) . .
B68 B63 B67 B62 -138.7(7) . .
B64 B63 B67 B62 -100.6(8) . .
B60 B63 B67 B62 -37.9(7) . .
B62 B63 B67 B68 138.7(7) . .
B64 B63 B67 B68 38.1(7) . .
B60 B63 B67 B68 100.7(7) . .
B62 B63 B67 B66 36.7(7) . .
B68 B63 B67 B66 -102.0(8) . .
B64 B63 B67 B66 -63.9(9) . .
B60 B63 B67 B66 -1.3(9) . .
B70 B66 B67 B71 -38.4(7) . .
B62 B66 B67 B71 -138.7(7) . .
B61 B66 B67 B71 -101.1(8) . .
B70 B66 B67 B62 100.3(7) . .
B61 B66 B67 B62 37.6(6) . .
B71 B66 B67 B62 138.7(7) . .
B70 B66 B67 B68 -0.6(9) . .
B62 B66 B67 B68 -100.9(8) . .
B61 B66 B67 B68 -63.3(9) . .
B71 B66 B67 B68 37.8(7) . .
B70 B66 B67 B63 63.4(9) . .
B62 B66 B67 B63 -36.9(7) . .
B61 B66 B67 B63 0.7(9) . .
B71 B66 B67 B63 101.8(8) . .
B71 B67 B68 B63 138.7(7) . .
B62 B67 B68 B63 37.2(7) . .
B66 B67 B68 B63 100.8(8) . .
B62 B67 B68 B71 -101.5(8) . .
B63 B67 B68 B71 -138.7(7) . .
B66 B67 B68 B71 -38.0(7) . .
B71 B67 B68 B69 37.5(7) . .
B62 B67 B68 B69 -64.0(9) . .
B63 B67 B68 B69 -101.2(7) . .
B66 B67 B68 B69 -0.4(9) . .
B71 B67 B68 B64 100.8(8) . .
B62 B67 B68 B64 -0.7(10) . .
B63 B67 B68 B64 -38.0(7) . .
B66 B67 B68 B64 62.8(9) . .
B62 B63 B68 B67 -36.7(7) . .
B64 B63 B68 B67 -137.6(7) . .
B60 B63 B68 B67 -100.4(8) . .
B67 B63 B68 B71 36.6(7) . .
B62 B63 B68 B71 -0.1(9) . .
B64 B63 B68 B71 -101.0(7) . .
B60 B63 B68 B71 -63.8(9) . .
B67 B63 B68 B69 100.2(8) . .
B62 B63 B68 B69 63.5(9) . .
B64 B63 B68 B69 -37.4(7) . .
B60 B63 B68 B69 -0.2(9) . .
B67 B63 B68 B64 137.6(7) . .
B62 B63 B68 B64 100.9(8) . .
B60 B63 B68 B64 37.2(7) . .
B65 B64 B68 B67 -62.6(9) . .
B60 B64 B68 B67 0.2(10) . .
B69 B64 B68 B67 -100.3(8) . .
B63 B64 B68 B67 37.8(7) . .
B65 B64 B68 B63 -100.4(8) . .
B60 B64 B68 B63 -37.6(7) . .
B69 B64 B68 B63 -138.1(7) . .
B65 B64 B68 B71 0.2(9) . .
B60 B64 B68 B71 63.1(9) . .
B69 B64 B68 B71 -37.5(6) . .
B63 B64 B68 B71 100.7(7) . .
B65 B64 B68 B69 37.7(6) . .
B60 B64 B68 B69 100.5(8) . .
B63 B64 B68 B69 138.1(7) . .
B67 B68 B69 B70 1.3(9) . .
B63 B68 B69 B70 -62.1(9) . .
B71 B68 B69 B70 38.5(6) . .
B64 B68 B69 B70 -99.6(7) . .
B67 B68 B69 B71 -37.2(6) . .
B63 B68 B69 B71 -100.6(7) . .
B64 B68 B69 B71 -138.2(7) . .
B67 B68 B69 B64 100.9(7) . .
B63 B68 B69 B64 37.6(7) . .
B71 B68 B69 B64 138.2(7) . .
B67 B68 B69 B65 63.6(9) . .
B63 B68 B69 B65 0.3(9) . .
B71 B68 B69 B65 100.9(8) . .
B64 B68 B69 B65 -37.3(7) . .
B65 B64 B69 B70 -37.8(6) . .
B60 B64 B69 B70 -0.2(9) . .
B63 B64 B69 B70 63.3(9) . .
B68 B64 B69 B70 100.2(7) . .
B65 B64 B69 B68 -138.0(7) . .
B60 B64 B69 B68 -100.4(7) . .
B63 B64 B69 B68 -36.8(6) . .
B65 B64 B69 B71 -100.6(8) . .
B60 B64 B69 B71 -63.0(9) . .
B63 B64 B69 B71 0.6(9) . .
B68 B64 B69 B71 37.4(7) . .
B60 B64 B69 B65 37.6(7) . .
B63 B64 B69 B65 101.1(7) . .
B68 B64 B69 B65 138.0(7) . .
B60 B65 B69 B70 98.7(8) . .
B64 B65 B69 B70 136.8(7) . .
B61 B65 B69 B70 36.5(7) . .
B70 B65 B69 B68 -99.0(8) . .
B60 B65 B69 B68 -0.3(9) . .
B64 B65 B69 B68 37.8(7) . .
B61 B65 B69 B68 -62.5(9) . .
B70 B65 B69 B71 -35.8(7) . .
B60 B65 B69 B71 62.9(9) . .
B64 B65 B69 B71 101.0(8) . .
B61 B65 B69 B71 0.7(10) . .
B70 B65 B69 B64 -136.8(7) . .
B60 B65 B69 B64 -38.1(7) . .
B61 B65 B69 B64 -100.3(8) . .
B62 B66 B70 B65 -1.9(10) . .
B67 B66 B70 B65 -64.4(9) . .
B61 B66 B70 B65 36.1(7) . .
B71 B66 B70 B65 -102.5(8) . .
B62 B66 B70 B69 64.0(9) . .
B67 B66 B70 B69 1.5(9) . .
B61 B66 B70 B69 102.0(8) . .
B71 B66 B70 B69 -36.6(7) . .
B62 B66 B70 B61 -38.1(7) . .
B67 B66 B70 B61 -100.6(8) . .
B71 B66 B70 B61 -138.7(8) . .
B62 B66 B70 B71 100.6(8) . .
B67 B66 B70 B71 38.1(7) . .
B61 B66 B70 B71 138.7(8) . .
B60 B65 B70 B66 1.0(10) . .
B64 B65 B70 B66 64.4(9) . .
B61 B65 B70 B66 -36.4(7) . .
B69 B65 B70 B66 102.8(8) . .
B60 B65 B70 B69 -101.7(8) . .
B64 B65 B70 B69 -38.4(7) . .
B61 B65 B70 B69 -139.1(7) . .
B60 B65 B70 B61 37.4(7) . .
B64 B65 B70 B61 100.7(8) . .
B69 B65 B70 B61 139.1(7) . .
B60 B65 B70 B71 -64.9(9) . .
B64 B65 B70 B71 -1.6(9) . .
B61 B65 B70 B71 -102.3(8) . .
B69 B65 B70 B71 36.8(7) . .
B68 B69 B70 B66 -1.7(9) . .
B71 B69 B70 B66 36.9(7) . .
B64 B69 B70 B66 -65.2(9) . .
B65 B69 B70 B66 -103.0(8) . .
B68 B69 B70 B65 101.3(7) . .
B71 B69 B70 B65 139.9(7) . .
B64 B69 B70 B65 37.9(6) . .
B68 B69 B70 B61 64.0(9) . .
B71 B69 B70 B61 102.6(8) . .
B64 B69 B70 B61 0.5(9) . .
B65 B69 B70 B61 -37.3(7) . .
B68 B69 B70 B71 -38.6(6) . .
B64 B69 B70 B71 -102.0(7) . .
B65 B69 B70 B71 -139.9(7) . .
B60 B61 B70 B66 102.5(8) . .
B62 B61 B70 B66 37.9(7) . .
B65 B61 B70 B66 140.8(8) . .
B60 B61 B70 B65 -38.2(7) . .
B62 B61 B70 B65 -102.9(8) . .
B66 B61 B70 B65 -140.8(8) . .
B60 B61 B70 B69 -0.7(9) . .
B62 B61 B70 B69 -65.3(9) . .
B65 B61 B70 B69 37.6(7) . .
B66 B61 B70 B69 -103.2(8) . .
B60 B61 B70 B71 64.4(9) . .
B62 B61 B70 B71 -0.2(10) . .
B65 B61 B70 B71 102.7(8) . .
B66 B61 B70 B71 -38.1(7) . .
B62 B67 B71 B70 1.1(9) . .
B68 B67 B71 B70 -100.2(8) . .
B63 B67 B71 B70 -63.0(9) . .
B66 B67 B71 B70 38.1(7) . .
B62 B67 B71 B68 101.3(8) . .
B63 B67 B71 B68 37.3(7) . .
B66 B67 B71 B68 138.3(7) . .
B62 B67 B71 B69 63.7(9) . .
B68 B67 B71 B69 -37.6(7) . .
B63 B67 B71 B69 -0.3(10) . .
B66 B67 B71 B69 100.7(8) . .
B62 B67 B71 B66 -37.0(7) . .
B68 B67 B71 B66 -138.3(7) . .
B63 B67 B71 B66 -101.1(8) . .
B66 B70 B71 B67 -38.6(7) . .
B65 B70 B71 B67 64.6(9) . .
B69 B70 B71 B67 101.6(8) . .
B61 B70 B71 B67 -0.5(10) . .
B66 B70 B71 B68 -101.5(7) . .
B65 B70 B71 B68 1.7(9) . .
B69 B70 B71 B68 38.7(6) . .
B61 B70 B71 B68 -63.4(9) . .
B66 B70 B71 B69 -140.2(7) . .
B65 B70 B71 B69 -37.0(7) . .
B61 B70 B71 B69 -102.1(8) . .
B65 B70 B71 B66 103.2(8) . .
B69 B70 B71 B66 140.2(7) . .
B61 B70 B71 B66 38.1(7) . .
B63 B68 B71 B67 -36.9(7) . .
B69 B68 B71 B67 -137.9(7) . .
B64 B68 B71 B67 -100.6(7) . .
B67 B68 B71 B70 99.4(7) . .
B63 B68 B71 B70 62.6(8) . .
B69 B68 B71 B70 -38.5(6) . .
B64 B68 B71 B70 -1.2(9) . .
B67 B68 B71 B69 137.9(7) . .
B63 B68 B71 B69 101.1(7) . .
B64 B68 B71 B69 37.4(6) . .
B67 B68 B71 B66 37.3(7) . .
B63 B68 B71 B66 0.5(9) . .
B69 B68 B71 B66 -100.6(8) . .
B64 B68 B71 B66 -63.2(8) . .
B70 B69 B71 B67 -98.7(8) . .
B68 B69 B71 B67 37.6(7) . .
B64 B69 B71 B67 -0.1(9) . .
B65 B69 B71 B67 -63.0(9) . .
B68 B69 B71 B70 136.3(7) . .
B64 B69 B71 B70 98.5(8) . .
B65 B69 B71 B70 35.6(7) . .
B70 B69 B71 B68 -136.3(7) . .
B64 B69 B71 B68 -37.7(7) . .
B65 B69 B71 B68 -100.6(8) . .
B70 B69 B71 B66 -35.2(7) . .
B68 B69 B71 B66 101.1(8) . .
B64 B69 B71 B66 63.3(9) . .
B65 B69 B71 B66 0.4(10) . .
B70 B66 B71 B67 136.3(7) . .
B62 B66 B71 B67 36.6(7) . .
B61 B66 B71 B67 99.4(8) . .
B62 B66 B71 B70 -99.7(8) . .
B67 B66 B71 B70 -136.3(8) . .
B61 B66 B71 B70 -36.9(7) . .
B70 B66 B71 B68 99.0(8) . .
B62 B66 B71 B68 -0.7(9) . .
B67 B66 B71 B68 -37.3(7) . .
B61 B66 B71 B68 62.1(9) . .
B70 B66 B71 B69 35.5(7) . .
B62 B66 B71 B69 -64.2(9) . .
B67 B66 B71 B69 -100.8(8) . .
B61 B66 B71 B69 -1.4(10) . .
B85 B80 B81 B90 37.9(8) . .
B84 B80 B81 B90 0.2(12) . .
B82 B80 B81 B90 -99.3(10) . .
B83 B80 B81 B90 -63.9(11) . .
B85 B80 B81 B82 137.2(9) . .
B84 B80 B81 B82 99.6(10) . .
B83 B80 B81 B82 35.4(8) . .
B84 B80 B81 B85 -37.7(8) . .
B82 B80 B81 B85 -137.2(9) . .
B83 B80 B81 B85 -101.8(9) . .
B85 B80 B81 B86 101.4(10) . .
B84 B80 B81 B86 63.7(11) . .
B82 B80 B81 B86 -35.8(8) . .
B83 B80 B81 B86 -0.4(12) . .
B80 B81 B82 B87 -101.4(10) . .
B90 B81 B82 B87 0.4(12) . .
B85 B81 B82 B87 -62.9(12) . .
B86 B81 B82 B87 38.5(9) . .
B80 B81 B82 B83 -36.9(9) . .
B90 B81 B82 B83 64.9(11) . .
B85 B81 B82 B83 1.6(12) . .
B86 B81 B82 B83 103.0(10) . .
B80 B81 B82 B86 -139.9(9) . .
B90 B81 B82 B86 -38.2(8) . .
B85 B81 B82 B86 -101.5(10) . .
B90 B81 B82 B80 101.8(10) . .
B85 B81 B82 B80 38.5(8) . .
B86 B81 B82 B80 139.9(9) . .
B81 B80 B82 B87 100.9(10) . .
B85 B80 B82 B87 62.1(12) . .
B84 B80 B82 B87 -1.6(12) . .
B83 B80 B82 B87 -38.8(8) . .
B81 B80 B82 B83 139.7(9) . .
B85 B80 B82 B83 100.9(10) . .
B84 B80 B82 B83 37.2(8) . .
B81 B80 B82 B86 36.2(9) . .
B85 B80 B82 B86 -2.6(12) . .
B84 B80 B82 B86 -66.3(11) . .
B83 B80 B82 B86 -103.5(10) . .
B85 B80 B82 B81 -38.9(9) . .
B84 B80 B82 B81 -102.5(10) . .
B83 B80 B82 B81 -139.7(9) . .
B86 B82 B83 B87 -36.8(9) . .
B81 B82 B83 B87 -101.6(10) . .
B80 B82 B83 B87 -137.2(9) . .
B87 B82 B83 B88 37.6(8) . .
B86 B82 B83 B88 0.8(12) . .
B81 B82 B83 B88 -64.1(11) . .
B80 B82 B83 B88 -99.7(9) . .
B87 B82 B83 B84 100.7(10) . .
B86 B82 B83 B84 63.9(11) . .
B81 B82 B83 B84 -0.9(12) . .
B80 B82 B83 B84 -36.5(8) . .
B87 B82 B83 B80 137.2(9) . .
B86 B82 B83 B80 100.4(10) . .
B81 B82 B83 B80 35.6(8) . .
B81 B80 B83 B82 -36.3(9) . .
B85 B80 B83 B82 -101.0(10) . .
B84 B80 B83 B82 -138.4(9) . .
B81 B80 B83 B87 1.5(12) . .
B85 B80 B83 B87 -63.2(11) . .
B84 B80 B83 B87 -100.6(9) . .
B82 B80 B83 B87 37.8(8) . .
B81 B80 B83 B88 64.3(11) . .
B85 B80 B83 B88 -0.4(12) . .
B84 B80 B83 B88 -37.8(8) . .
B82 B80 B83 B88 100.6(10) . .
B81 B80 B83 B84 102.1(10) . .
B85 B80 B83 B84 37.4(8) . .
B82 B80 B83 B84 138.4(9) . .
B81 B80 B84 B85 38.1(9) . .
B82 B80 B84 B85 102.1(10) . .
B83 B80 B84 B85 138.5(9) . .
B81 B80 B84 B88 -62.9(11) . .
B85 B80 B84 B88 -101.0(10) . .
B82 B80 B84 B88 1.1(12) . .
B83 B80 B84 B88 37.5(8) . .
B81 B80 B84 B89 -0.1(12) . .
B85 B80 B84 B89 -38.1(8) . .
B82 B80 B84 B89 63.9(11) . .
B83 B80 B84 B89 100.3(9) . .
B81 B80 B84 B83 -100.4(10) . .
B85 B80 B84 B83 -138.5(9) . .
B82 B80 B84 B83 -36.4(8) . .
B82 B83 B84 B85 -0.1(12) . .
B87 B83 B84 B85 62.6(11) . .
B88 B83 B84 B85 100.3(10) . .
B80 B83 B84 B85 -37.1(8) . .
B82 B83 B84 B80 36.9(8) . .
B87 B83 B84 B80 99.7(10) . .
B88 B83 B84 B80 137.4(9) . .
B82 B83 B84 B88 -100.4(10) . .
B87 B83 B84 B88 -37.7(8) . .
B80 B83 B84 B88 -137.4(9) . .
B82 B83 B84 B89 -63.4(11) . .
B87 B83 B84 B89 -0.7(12) . .
B88 B83 B84 B89 37.0(8) . .
B80 B83 B84 B89 -100.4(10) . .
B81 B80 B85 B90 -37.3(8) . .
B84 B80 B85 B90 101.0(10) . .
B82 B80 B85 B90 1.3(12) . .
B83 B80 B85 B90 63.5(11) . .
B81 B80 B85 B84 -138.3(9) . .
B82 B80 B85 B84 -99.7(10) . .
B83 B80 B85 B84 -37.5(8) . .
B84 B80 B85 B81 138.3(9) . .
B82 B80 B85 B81 38.6(8) . .
B83 B80 B85 B81 100.8(10) . .
B81 B80 B85 B89 -99.7(10) . .
B84 B80 B85 B89 38.6(8) . .
B82 B80 B85 B89 -61.0(11) . .
B83 B80 B85 B89 1.1(12) . .
B88 B84 B85 B80 100.0(10) . .
B89 B84 B85 B80 137.0(9) . .
B83 B84 B85 B80 37.5(8) . .
B80 B84 B85 B90 -99.2(10) . .
B88 B84 B85 B90 0.8(12) . .
B89 B84 B85 B90 37.8(8) . .
B83 B84 B85 B90 -61.7(11) . .
B80 B84 B85 B81 -36.5(8) . .
B88 B84 B85 B81 63.5(11) . .
B89 B84 B85 B81 100.5(10) . .
B83 B84 B85 B81 1.0(12) . .
B80 B84 B85 B89 -137.0(9) . .
B88 B84 B85 B89 -37.0(8) . .
B83 B84 B85 B89 -99.5(9) . .
B90 B81 B85 B80 -137.6(9) . .
B82 B81 B85 B80 -38.8(8) . .
B86 B81 B85 B80 -101.7(10) . .
B80 B81 B85 B90 137.6(9) . .
B82 B81 B85 B90 98.8(10) . .
B86 B81 B85 B90 35.9(9) . .
B80 B81 B85 B84 37.2(8) . .
B90 B81 B85 B84 -100.4(10) . .
B82 B81 B85 B84 -1.6(12) . .
B86 B81 B85 B84 -64.5(11) . .
B80 B81 B85 B89 100.9(10) . .
B90 B81 B85 B89 -36.7(8) . .
B82 B81 B85 B89 62.1(11) . .
B86 B81 B85 B89 -0.8(12) . .
B87 B82 B86 B90 -99.5(10) . .
B83 B82 B86 B90 -62.8(12) . .
B81 B82 B86 B90 38.1(8) . .
B80 B82 B86 B90 2.9(12) . .
B83 B82 B86 B87 36.7(9) . .
B81 B82 B86 B87 137.6(9) . .
B80 B82 B86 B87 102.3(10) . .
B87 B82 B86 B81 -137.6(9) . .
B83 B82 B86 B81 -100.9(10) . .
B80 B82 B86 B81 -35.3(8) . .
B87 B82 B86 B91 -36.9(8) . .
B83 B82 B86 B91 -0.2(12) . .
B81 B82 B86 B91 100.7(10) . .
B80 B82 B86 B91 65.5(11) . .
B80 B81 B86 B82 36.6(9) . .
B90 B81 B86 B82 136.8(9) . .
B85 B81 B86 B82 100.8(10) . .
B80 B81 B86 B90 -100.2(10) . .
B82 B81 B86 B90 -136.8(9) . .
B85 B81 B86 B90 -36.0(9) . .
B80 B81 B86 B87 -0.9(12) . .
B90 B81 B86 B87 99.3(10) . .
B82 B81 B86 B87 -37.4(8) . .
B85 B81 B86 B87 63.3(11) . .
B80 B81 B86 B91 -63.3(11) . .
B90 B81 B86 B91 36.8(8) . .
B82 B81 B86 B91 -99.9(10) . .
B85 B81 B86 B91 0.9(12) . .
B83 B82 B87 B91 -102.2(10) . .
B86 B82 B87 B91 37.7(8) . .
B81 B82 B87 B91 -0.8(12) . .
B80 B82 B87 B91 -63.0(11) . .
B83 B82 B87 B88 -37.8(8) . .
B86 B82 B87 B88 102.1(10) . .
B81 B82 B87 B88 63.7(11) . .
B80 B82 B87 B88 1.4(12) . .
B86 B82 B87 B83 139.9(9) . .
B81 B82 B87 B83 101.5(10) . .
B80 B82 B87 B83 39.2(9) . .
B83 B82 B87 B86 -139.9(9) . .
B81 B82 B87 B86 -38.4(9) . .
B80 B82 B87 B86 -100.7(10) . .
B88 B83 B87 B82 -137.6(9) . .
B84 B83 B87 B82 -99.9(10) . .
B80 B83 B87 B82 -37.9(8) . .
B82 B83 B87 B91 100.3(10) . .
B88 B83 B87 B91 -37.4(9) . .
B84 B83 B87 B91 0.4(12) . .
B80 B83 B87 B91 62.4(11) . .
B82 B83 B87 B88 137.6(9) . .
B84 B83 B87 B88 37.8(8) . .
B80 B83 B87 B88 99.7(9) . .
B82 B83 B87 B86 35.9(8) . .
B88 B83 B87 B86 -101.8(10) . .
B84 B83 B87 B86 -64.0(11) . .
B80 B83 B87 B86 -2.0(12) . .
B90 B86 B87 B82 100.3(10) . .
B81 B86 B87 B82 37.7(8) . .
B91 B86 B87 B82 138.2(9) . .
B82 B86 B87 B91 -138.2(9) . .
B90 B86 B87 B91 -37.9(8) . .
B81 B86 B87 B91 -100.5(10) . .
B82 B86 B87 B88 -99.8(10) . .
B90 B86 B87 B88 0.5(12) . .
B81 B86 B87 B88 -62.1(11) . .
B91 B86 B87 B88 38.4(8) . .
B82 B86 B87 B83 -35.9(8) . .
B90 B86 B87 B83 64.3(11) . .
B81 B86 B87 B83 1.8(12) . .
B91 B86 B87 B83 102.3(10) . .
B82 B87 B88 B83 37.7(8) . .
B91 B87 B88 B83 139.1(9) . .
B86 B87 B88 B83 100.9(10) . .
B82 B87 B88 B89 -64.5(11) . .
B91 B87 B88 B89 37.0(8) . .
B83 B87 B88 B89 -102.1(10) . .
B86 B87 B88 B89 -1.2(12) . .
B82 B87 B88 B84 -0.7(12) . .
B91 B87 B88 B84 100.7(10) . .
B83 B87 B88 B84 -38.4(8) . .
B86 B87 B88 B84 62.5(11) . .
B82 B87 B88 B91 -101.4(10) . .
B83 B87 B88 B91 -139.1(9) . .
B86 B87 B88 B91 -38.2(8) . .
B82 B83 B88 B87 -37.5(8) . .
B84 B83 B88 B87 -137.6(9) . .
B80 B83 B88 B87 -100.4(10) . .
B82 B83 B88 B89 62.4(11) . .
B87 B83 B88 B89 99.9(10) . .
B84 B83 B88 B89 -37.7(8) . .
B80 B83 B88 B89 -0.5(12) . .
B82 B83 B88 B84 100.2(10) . .
B87 B83 B88 B84 137.6(9) . .
B80 B83 B88 B84 37.3(8) . .
B82 B83 B88 B91 -1.1(12) . .
B87 B83 B88 B91 36.4(8) . .
B84 B83 B88 B91 -101.2(10) . .
B80 B83 B88 B91 -64.0(11) . .
B85 B84 B88 B87 -63.1(11) . .
B80 B84 B88 B87 -0.3(12) . .
B89 B84 B88 B87 -100.2(10) . .
B83 B84 B88 B87 38.0(8) . .
B85 B84 B88 B83 -101.1(10) . .
B80 B84 B88 B83 -38.2(8) . .
B89 B84 B88 B83 -138.2(9) . .
B85 B84 B88 B89 37.1(8) . .
B80 B84 B88 B89 100.0(9) . .
B83 B84 B88 B89 138.2(9) . .
B85 B84 B88 B91 -0.1(12) . .
B80 B84 B88 B91 62.8(11) . .
B89 B84 B88 B91 -37.2(8) . .
B83 B84 B88 B91 101.0(10) . .
B87 B88 B89 B90 1.5(12) . .
B83 B88 B89 B90 -62.1(11) . .
B84 B88 B89 B90 -100.0(9) . .
B91 B88 B89 B90 38.3(8) . .
B87 B88 B89 B91 -36.8(8) . .
B83 B88 B89 B91 -100.4(10) . .
B84 B88 B89 B91 -138.4(9) . .
B87 B88 B89 B85 64.7(11) . .
B83 B88 B89 B85 1.1(12) . .
B84 B88 B89 B85 -36.8(8) . .
B91 B88 B89 B85 101.5(10) . .
B87 B88 B89 B84 101.6(10) . .
B83 B88 B89 B84 38.0(8) . .
B91 B88 B89 B84 138.4(9) . .
B80 B85 B89 B90 98.7(10) . .
B84 B85 B89 B90 137.1(9) . .
B81 B85 B89 B90 36.8(8) . .
B80 B85 B89 B91 62.3(11) . .
B90 B85 B89 B91 -36.4(8) . .
B84 B85 B89 B91 100.8(10) . .
B81 B85 B89 B91 0.5(12) . .
B80 B85 B89 B88 -1.4(12) . .
B90 B85 B89 B88 -100.0(10) . .
B84 B85 B89 B88 37.1(8) . .
B81 B85 B89 B88 -63.2(11) . .
B80 B85 B89 B84 -38.5(8) . .
B90 B85 B89 B84 -137.1(9) . .
B81 B85 B89 B84 -100.3(10) . .
B85 B84 B89 B90 -38.0(8) . .
B80 B84 B89 B90 -0.1(12) . .
B88 B84 B89 B90 100.4(10) . .
B83 B84 B89 B90 63.7(11) . .
B85 B84 B89 B91 -101.1(10) . .
B80 B84 B89 B91 -63.1(11) . .
B88 B84 B89 B91 37.4(8) . .
B83 B84 B89 B91 0.7(12) . .
B85 B84 B89 B88 -138.4(9) . .
B80 B84 B89 B88 -100.5(9) . .
B83 B84 B89 B88 -36.7(8) . .
B80 B84 B89 B85 37.9(8) . .
B88 B84 B89 B85 138.4(9) . .
B83 B84 B89 B85 101.7(10) . .
B91 B89 B90 B81 101.8(10) . .
B88 B89 B90 B81 63.3(11) . .
B85 B89 B90 B81 -37.6(8) . .
B84 B89 B90 B81 0.2(12) . .
B88 B89 B90 B91 -38.5(8) . .
B85 B89 B90 B91 -139.4(9) . .
B84 B89 B90 B91 -101.6(9) . .
B91 B89 B90 B86 37.3(9) . .
B88 B89 B90 B86 -1.3(12) . .
B85 B89 B90 B86 -102.1(10) . .
B84 B89 B90 B86 -64.3(11) . .
B91 B89 B90 B85 139.4(9) . .
B88 B89 B90 B85 100.9(9) . .
B84 B89 B90 B85 37.8(8) . .
B80 B81 B90 B89 -0.3(12) . .
B82 B81 B90 B89 -64.5(11) . .
B85 B81 B90 B89 37.7(9) . .
B86 B81 B90 B89 -102.4(10) . .
B80 B81 B90 B91 64.4(12) . .
B82 B81 B90 B91 0.2(12) . .
B85 B81 B90 B91 102.4(10) . .
B86 B81 B90 B91 -37.7(9) . .
B80 B81 B90 B86 102.1(10) . .
B82 B81 B90 B86 37.9(8) . .
B85 B81 B90 B86 140.1(9) . .
B80 B81 B90 B85 -38.0(9) . .
B82 B81 B90 B85 -102.2(10) . .
B86 B81 B90 B85 -140.1(9) . .
B82 B86 B90 B89 62.8(11) . .
B87 B86 B90 B89 0.5(12) . .
B81 B86 B90 B89 101.2(10) . .
B91 B86 B90 B89 -37.3(9) . .
B82 B86 B90 B81 -38.3(9) . .
B87 B86 B90 B81 -100.7(10) . .
B91 B86 B90 B81 -138.5(9) . .
B82 B86 B90 B91 100.1(10) . .
B87 B86 B90 B91 37.8(8) . .
B81 B86 B90 B91 138.5(9) . .
B82 B86 B90 B85 -2.1(12) . .
B87 B86 B90 B85 -64.4(11) . .
B81 B86 B90 B85 36.3(9) . .
B91 B86 B90 B85 -102.2(10) . .
B80 B85 B90 B89 -101.6(10) . .
B84 B85 B90 B89 -38.4(8) . .
B81 B85 B90 B89 -138.4(9) . .
B80 B85 B90 B81 36.8(8) . .
B84 B85 B90 B81 100.0(10) . .
B89 B85 B90 B81 138.4(9) . .
B80 B85 B90 B91 -64.5(11) . .
B84 B85 B90 B91 -1.2(12) . .
B81 B85 B90 B91 -101.3(10) . .
B89 B85 B90 B91 37.1(8) . .
B80 B85 B90 B86 0.5(12) . .
B84 B85 B90 B86 63.7(11) . .
B81 B85 B90 B86 -36.4(9) . .
B89 B85 B90 B86 102.0(10) . .
B82 B87 B91 B90 0.8(12) . .
B88 B87 B91 B90 -99.7(10) . .
B83 B87 B91 B90 -62.7(12) . .
B86 B87 B91 B90 38.1(8) . .
B82 B87 B91 B89 63.5(11) . .
B88 B87 B91 B89 -37.0(8) . .
B83 B87 B91 B89 0.0(12) . .
B86 B87 B91 B89 100.8(10) . .
B82 B87 B91 B86 -37.3(8) . .
B88 B87 B91 B86 -137.8(9) . .
B83 B87 B91 B86 -100.8(10) . .
B82 B87 B91 B88 100.5(10) . .
B83 B87 B91 B88 37.0(9) . .
B86 B87 B91 B88 137.8(9) . .
B89 B90 B91 B87 100.8(10) . .
B81 B90 B91 B87 -0.6(12) . .
B86 B90 B91 B87 -38.3(8) . .
B85 B90 B91 B87 63.8(11) . .
B81 B90 B91 B89 -101.5(10) . .
B86 B90 B91 B89 -139.2(9) . .
B85 B90 B91 B89 -37.1(8) . .
B89 B90 B91 B86 139.2(9) . .
B81 B90 B91 B86 37.7(9) . .
B85 B90 B91 B86 102.1(10) . .
B89 B90 B91 B88 38.3(8) . .
B81 B90 B91 B88 -63.2(11) . .
B86 B90 B91 B88 -100.9(9) . .
B85 B90 B91 B88 1.2(12) . .
B90 B89 B91 B87 -99.8(10) . .
B88 B89 B91 B87 36.9(8) . .
B85 B89 B91 B87 -63.4(11) . .
B84 B89 B91 B87 -0.4(12) . .
B88 B89 B91 B90 136.7(9) . .
B85 B89 B91 B90 36.4(8) . .
B84 B89 B91 B90 99.4(10) . .
B90 B89 B91 B86 -36.4(8) . .
B88 B89 B91 B86 100.3(10) . .
B85 B89 B91 B86 0.0(12) . .
B84 B89 B91 B86 63.0(11) . .
B90 B89 B91 B88 -136.7(9) . .
B85 B89 B91 B88 -100.3(10) . .
B84 B89 B91 B88 -37.3(8) . .
B82 B86 B91 B87 36.9(8) . .
B90 B86 B91 B87 136.9(9) . .
B81 B86 B91 B87 100.1(10) . .
B82 B86 B91 B90 -100.0(10) . .
B87 B86 B91 B90 -136.9(9) . .
B81 B86 B91 B90 -36.8(8) . .
B82 B86 B91 B89 -63.7(11) . .
B90 B86 B91 B89 36.3(8) . .
B87 B86 B91 B89 -100.6(10) . .
B81 B86 B91 B89 -0.5(12) . .
B82 B86 B91 B88 -0.5(12) . .
B90 B86 B91 B88 99.5(10) . .
B87 B86 B91 B88 -37.4(8) . .
B81 B86 B91 B88 62.7(11) . .
B83 B88 B91 B87 -36.6(8) . .
B89 B88 B91 B87 -138.5(9) . .
B84 B88 B91 B87 -101.1(10) . .
B87 B88 B91 B90 100.4(10) . .
B83 B88 B91 B90 63.8(11) . .
B89 B88 B91 B90 -38.1(8) . .
B84 B88 B91 B90 -0.7(12) . .
B87 B88 B91 B89 138.5(9) . .
B83 B88 B91 B89 101.8(10) . .
B84 B88 B91 B89 37.4(8) . .
B87 B88 B91 B86 37.6(8) . .
B83 B88 B91 B86 1.0(12) . .
B89 B88 B91 B86 -100.9(10) . .
B84 B88 B91 B86 -63.5(11) . .
B8F B8A B8B B8C 137.1(9) . .
B8E B8A B8B B8C 99.4(9) . .
B8D B8A B8B B8C 35.1(8) . .
B8F B8A B8B B8K 37.8(8) . .
B8C B8A B8B B8K -99.3(9) . .
B8E B8A B8B B8K 0.1(12) . .
B8D B8A B8B B8K -64.2(11) . .
B8C B8A B8B B8F -137.1(9) . .
B8E B8A B8B B8F -37.7(8) . .
B8D B8A B8B B8F -102.0(9) . .
B8F B8A B8B B8G 101.3(10) . .
B8C B8A B8B B8G -35.8(8) . .
B8E B8A B8B B8G 63.6(11) . .
B8D B8A B8B B8G -0.7(12) . .
B8A B8B B8C B8H -101.8(10) . .
B8K B8B B8C B8H 0.4(12) . .
B8F B8B B8C B8H -63.2(11) . .
B8G B8B B8C B8H 38.3(8) . .
B8A B8B B8C B8D -36.6(8) . .
B8K B8B B8C B8D 65.6(11) . .
B8F B8B B8C B8D 2.0(12) . .
B8G B8B B8C B8D 103.5(9) . .
B8A B8B B8C B8G -140.2(9) . .
B8K B8B B8C B8G -37.9(8) . .
B8F B8B B8C B8G -101.5(9) . .
B8K B8B B8C B8A 102.2(9) . .
B8F B8B B8C B8A 38.6(8) . .
B8G B8B B8C B8A 140.2(9) . .
B8B B8A B8C B8H 101.5(9) . .
B8F B8A B8C B8H 63.0(11) . .
B8E B8A B8C B8H -0.7(12) . .
B8D B8A B8C B8H -38.7(8) . .
B8B B8A B8C B8D 140.2(9) . .
B8F B8A B8C B8D 101.7(9) . .
B8E B8A B8C B8D 38.0(8) . .
B8F B8A B8C B8B -38.5(8) . .
B8E B8A B8C B8B -102.2(9) . .
B8D B8A B8C B8B -140.2(9) . .
B8B B8A B8C B8G 36.3(8) . .
B8F B8A B8C B8G -2.2(12) . .
B8E B8A B8C B8G -65.9(11) . .
B8D B8A B8C B8G -103.9(9) . .
B8B B8C B8D B8H -102.1(9) . .
B8G B8C B8D B8H -36.8(8) . .
B8A B8C B8D B8H -137.7(9) . .
B8H B8C B8D B8I 37.7(8) . .
B8B B8C B8D B8I -64.5(11) . .
B8G B8C B8D B8I 0.9(12) . .
B8A B8C B8D B8I -100.1(9) . .
B8H B8C B8D B8A 137.7(9) . .
B8B B8C B8D B8A 35.6(8) . .
B8G B8C B8D B8A 100.9(10) . .
B8H B8C B8D B8E 100.6(9) . .
B8B B8C B8D B8E -1.5(11) . .
B8G B8C B8D B8E 63.8(11) . .
B8A B8C B8D B8E -37.1(8) . .
B8B B8A B8D B8C -35.7(8) . .
B8F B8A B8D B8C -100.0(9) . .
B8E B8A B8D B8C -137.5(9) . .
B8B B8A B8D B8H 1.5(11) . .
B8F B8A B8D B8H -62.8(11) . .
B8C B8A B8D B8H 37.2(8) . .
B8E B8A B8D B8H -100.3(9) . .
B8B B8A B8D B8I 64.0(11) . .
B8F B8A B8D B8I -0.2(11) . .
B8C B8A B8D B8I 99.8(9) . .
B8E B8A B8D B8I -37.8(8) . .
B8B B8A B8D B8E 101.8(9) . .
B8F B8A B8D B8E 37.5(8) . .
B8C B8A B8D B8E 137.5(9) . .
B8B B8A B8E B8F 37.8(8) . .
B8C B8A B8E B8F 101.4(9) . .
B8D B8A B8E B8F 138.5(9) . .
B8B B8A B8E B8I -63.2(11) . .
B8F B8A B8E B8I -101.0(9) . .
B8C B8A B8E B8I 0.4(11) . .
B8D B8A B8E B8I 37.5(8) . .
B8B B8A B8E B8J -0.4(12) . .
B8F B8A B8E B8J -38.2(8) . .
B8C B8A B8E B8J 63.2(11) . .
B8D B8A B8E B8J 100.3(9) . .
B8B B8A B8E B8D -100.7(9) . .
B8F B8A B8E B8D -138.5(9) . .
B8C B8A B8E B8D -37.1(8) . .
B8C B8D B8E B8A 37.5(8) . .
B8H B8D B8E B8A 99.8(9) . .
B8I B8D B8E B8A 137.4(9) . .
B8C B8D B8E B8F 0.4(11) . .
B8H B8D B8E B8F 62.8(11) . .
B8I B8D B8E B8F 100.3(9) . .
B8A B8D B8E B8F -37.1(8) . .
B8C B8D B8E B8I -99.9(9) . .
B8H B8D B8E B8I -37.6(8) . .
B8A B8D B8E B8I -137.4(9) . .
B8C B8D B8E B8J -63.0(11) . .
B8H B8D B8E B8J -0.7(11) . .
B8I B8D B8E B8J 36.9(8) . .
B8A B8D B8E B8J -100.5(9) . .
B8C B8A B8F B8B 38.3(8) . .
B8E B8A B8F B8B 138.2(9) . .
B8D B8A B8F B8B 100.5(9) . .
B8B B8A B8F B8K -37.2(8) . .
B8C B8A B8F B8K 1.1(12) . .
B8E B8A B8F B8K 101.0(9) . .
B8D B8A B8F B8K 63.3(11) . .
B8B B8A B8F B8E -138.2(9) . .
B8C B8A B8F B8E -99.9(9) . .
B8D B8A B8F B8E -37.7(8) . .
B8B B8A B8F B8J -99.8(9) . .
B8C B8A B8F B8J -61.5(11) . .
B8E B8A B8F B8J 38.4(8) . .
B8D B8A B8F B8J 0.7(11) . .
B8C B8B B8F B8A -38.8(8) . .
B8K B8B B8F B8A -138.0(9) . .
B8G B8B B8F B8A -102.0(9) . .
B8A B8B B8F B8K 138.0(9) . .
B8C B8B B8F B8K 99.2(9) . .
B8G B8B B8F B8K 35.9(8) . .
B8A B8B B8F B8E 37.1(8) . .
B8C B8B B8F B8E -1.7(11) . .
B8K B8B B8F B8E -100.8(9) . .
B8G B8B B8F B8E -64.9(11) . .
B8A B8B B8F B8J 100.6(9) . .
B8C B8B B8F B8J 61.8(11) . .
B8K B8B B8F B8J -37.4(8) . .
B8G B8B B8F B8J -1.4(11) . .
B8I B8E B8F B8A 99.9(9) . .
B8J B8E B8F B8A 137.1(9) . .
B8D B8E B8F B8A 37.4(8) . .
B8A B8E B8F B8B -36.7(8) . .
B8I B8E B8F B8B 63.3(11) . .
B8J B8E B8F B8B 100.4(9) . .
B8D B8E B8F B8B 0.7(11) . .
B8A B8E B8F B8K -99.7(9) . .
B8I B8E B8F B8K 0.3(11) . .
B8J B8E B8F B8K 37.4(8) . .
B8D B8E B8F B8K -62.3(11) . .
B8A B8E B8F B8J -137.1(9) . .
B8I B8E B8F B8J -37.1(8) . .
B8D B8E B8F B8J -99.7(9) . .
B8H B8C B8G B8K -100.2(9) . .
B8D B8C B8G B8K -63.4(11) . .
B8B B8C B8G B8K 38.0(8) . .
B8A B8C B8G B8K 2.5(12) . .
B8H B8C B8G B8L -37.1(8) . .
B8D B8C B8G B8L -0.3(12) . .
B8B B8C B8G B8L 101.1(9) . .
B8A B8C B8G B8L 65.6(11) . .
B8D B8C B8G B8H 36.8(8) . .
B8B B8C B8G B8H 138.2(9) . .
B8A B8C B8G B8H 102.6(10) . .
B8H B8C B8G B8B -138.2(9) . .
B8D B8C B8G B8B -101.4(10) . .
B8A B8C B8G B8B -35.5(8) . .
B8A B8B B8G B8C 36.4(8) . .
B8K B8B B8G B8C 137.0(9) . .
B8F B8B B8G B8C 100.8(9) . .
B8A B8B B8G B8K -100.7(10) . .
B8C B8B B8G B8K -137.0(9) . .
B8F B8B B8G B8K -36.2(8) . .
B8A B8B B8G B8L -62.9(11) . .
B8C B8B B8G B8L -99.3(9) . .
B8K B8B B8G B8L 37.7(8) . .
B8F B8B B8G B8L 1.5(12) . .
B8A B8B B8G B8H -0.4(12) . .
B8C B8B B8G B8H -36.7(8) . .
B8K B8B B8G B8H 100.3(9) . .
B8F B8B B8G B8H 64.1(11) . .
B8D B8C B8H B8I -38.2(8) . .
B8B B8C B8H B8I 63.8(11) . .
B8G B8C B8H B8I 102.0(9) . .
B8A B8C B8H B8I 0.7(12) . .
B8D B8C B8H B8L -102.6(9) . .
B8B B8C B8H B8L -0.6(12) . .
B8G B8C B8H B8L 37.6(8) . .
B8A B8C B8H B8L -63.7(11) . .
B8B B8C B8H B8D 102.0(9) . .
B8G B8C B8H B8D 140.2(9) . .
B8A B8C B8H B8D 38.9(8) . .
B8D B8C B8H B8G -140.2(9) . .
B8B B8C B8H B8G -38.2(8) . .
B8A B8C B8H B8G -101.3(9) . .
B8I B8D B8H B8C -137.2(9) . .
B8A B8D B8H B8C -37.4(8) . .
B8E B8D B8H B8C -99.4(9) . .
B8C B8D B8H B8I 137.2(9) . .
B8A B8D B8H B8I 99.7(9) . .
B8E B8D B8H B8I 37.8(8) . .
B8C B8D B8H B8L 99.7(10) . .
B8I B8D B8H B8L -37.4(8) . .
B8A B8D B8H B8L 62.3(11) . .
B8E B8D B8H B8L 0.4(12) . .
B8C B8D B8H B8G 35.7(8) . .
B8I B8D B8H B8G -101.5(9) . .
B8A B8D B8H B8G -1.7(11) . .
B8E B8D B8H B8G -63.7(11) . .
B8K B8G B8H B8C 99.7(9) . .
B8L B8G B8H B8C 137.9(9) . .
B8B B8G B8H B8C 36.9(8) . .
B8C B8G B8H B8I -99.6(9) . .
B8K B8G B8H B8I 0.1(11) . .
B8L B8G B8H B8I 38.3(8) . .
B8B B8G B8H B8I -62.7(11) . .
B8C B8G B8H B8L -137.9(9) . .
B8K B8G B8H B8L -38.2(8) . .
B8B B8G B8H B8L -101.0(9) . .
B8C B8G B8H B8D -35.6(8) . .
B8K B8G B8H B8D 64.1(11) . .
B8L B8G B8H B8D 102.3(9) . .
B8B B8G B8H B8D 1.3(11) . .
B8C B8H B8I B8D 37.9(8) . .
B8L B8H B8I B8D 139.1(9) . .
B8G B8H B8I B8D 101.2(9) . .
B8C B8H B8I B8J -64.2(10) . .
B8L B8H B8I B8J 37.0(8) . .
B8D B8H B8I B8J -102.1(9) . .
B8G B8H B8I B8J -0.9(11) . .
B8C B8H B8I B8L -101.2(9) . .
B8D B8H B8I B8L -139.1(9) . .
B8G B8H B8I B8L -37.9(8) . .
B8C B8H B8I B8E -0.5(11) . .
B8L B8H B8I B8E 100.7(9) . .
B8D B8H B8I B8E -38.4(8) . .
B8G B8H B8I B8E 62.8(11) . .
B8C B8D B8I B8H -37.6(8) . .
B8A B8D B8I B8H -100.3(9) . .
B8E B8D B8I B8H -137.5(9) . .
B8C B8D B8I B8J 62.4(11) . .
B8H B8D B8I B8J 99.9(9) . .
B8A B8D B8I B8J -0.4(11) . .
B8E B8D B8I B8J -37.6(8) . .
B8C B8D B8I B8L -1.1(11) . .
B8H B8D B8I B8L 36.5(8) . .
B8A B8D B8I B8L -63.8(11) . .
B8E B8D B8I B8L -101.0(9) . .
B8C B8D B8I B8E 99.9(9) . .
B8H B8D B8I B8E 137.5(9) . .
B8A B8D B8I B8E 37.2(8) . .
B8A B8E B8I B8H 0.1(11) . .
B8F B8E B8I B8H -62.9(11) . .
B8J B8E B8I B8H -100.2(9) . .
B8D B8E B8I B8H 38.1(8) . .
B8A B8E B8I B8D -38.1(8) . .
B8F B8E B8I B8D -101.0(9) . .
B8J B8E B8I B8D -138.3(9) . .
B8A B8E B8I B8J 100.3(9) . .
B8F B8E B8I B8J 37.3(8) . .
B8D B8E B8I B8J 138.3(9) . .
B8A B8E B8I B8L 63.2(11) . .
B8F B8E B8I B8L 0.2(11) . .
B8J B8E B8I B8L -37.1(8) . .
B8D B8E B8I B8L 101.2(9) . .
B8H B8I B8J B8K 1.4(11) . .
B8D B8I B8J B8K -62.4(11) . .
B8L B8I B8J B8K 38.3(8) . .
B8E B8I B8J B8K -100.2(9) . .
B8H B8I B8J B8L -36.9(8) . .
B8D B8I B8J B8L -100.6(9) . .
B8E B8I B8J B8L -138.4(9) . .
B8H B8I B8J B8F 64.6(10) . .
B8D B8I B8J B8F 0.8(11) . .
B8L B8I B8J B8F 101.4(9) . .
B8E B8I B8J B8F -37.0(8) . .
B8H B8I B8J B8E 101.6(9) . .
B8D B8I B8J B8E 37.8(8) . .
B8L B8I B8J B8E 138.4(9) . .
B8A B8F B8J B8K 99.6(9) . .
B8B B8F B8J B8K 37.5(8) . .
B8E B8F B8J B8K 137.8(9) . .
B8A B8F B8J B8L 62.8(11) . .
B8B B8F B8J B8L 0.8(11) . .
B8K B8F B8J B8L -36.7(8) . .
B8E B8F B8J B8L 101.0(9) . .
B8A B8F B8J B8I -0.9(11) . .
B8B B8F B8J B8I -63.0(11) . .
B8K B8F B8J B8I -100.5(9) . .
B8E B8F B8J B8I 37.3(8) . .
B8A B8F B8J B8E -38.2(8) . .
B8B B8F B8J B8E -100.2(9) . .
B8K B8F B8J B8E -137.8(9) . .
B8A B8E B8J B8K 0.5(11) . .
B8F B8E B8J B8K -37.5(8) . .
B8I B8E B8J B8K 100.8(9) . .
B8D B8E B8J B8K 64.1(11) . .
B8A B8E B8J B8L -62.9(11) . .
B8F B8E B8J B8L -100.9(9) . .
B8I B8E B8J B8L 37.4(8) . .
B8D B8E B8J B8L 0.8(11) . .
B8A B8E B8J B8I -100.3(9) . .
B8F B8E B8J B8I -138.3(9) . .
B8D B8E B8J B8I -36.7(8) . .
B8A B8E B8J B8F 38.0(8) . .
B8I B8E B8J B8F 138.3(9) . .
B8D B8E B8J B8F 101.6(9) . .
B8C B8G B8K B8B -37.9(8) . .
B8L B8G B8K B8B -137.8(9) . .
B8H B8G B8K B8B -99.9(9) . .
B8C B8G B8K B8J 62.8(11) . .
B8L B8G B8K B8J -37.1(8) . .
B8H B8G B8K B8J 0.8(11) . .
B8B B8G B8K B8J 100.7(9) . .
B8C B8G B8K B8L 99.9(9) . .
B8H B8G B8K B8L 37.9(8) . .
B8B B8G B8K B8L 137.8(9) . .
B8C B8G B8K B8F -1.8(12) . .
B8L B8G B8K B8F -101.7(9) . .
B8H B8G B8K B8F -63.8(11) . .
B8B B8G B8K B8F 36.1(8) . .
B8A B8B B8K B8G 102.0(9) . .
B8C B8B B8K B8G 37.9(8) . .
B8F B8B B8K B8G 140.0(9) . .
B8A B8B B8K B8J 0.2(12) . .
B8C B8B B8K B8J -64.0(11) . .
B8F B8B B8K B8J 38.1(8) . .
B8G B8B B8K B8J -101.8(9) . .
B8A B8B B8K B8L 64.1(11) . .
B8C B8B B8K B8L -0.1(11) . .
B8F B8B B8K B8L 102.0(9) . .
B8G B8B B8K B8L -37.9(8) . .
B8A B8B B8K B8F -37.9(8) . .
B8C B8B B8K B8F -102.1(9) . .
B8G B8B B8K B8F -140.0(9) . .
B8L B8J B8K B8G 37.0(8) . .
B8I B8J B8K B8G -1.4(11) . .
B8F B8J B8K B8G -102.0(9) . .
B8E B8J B8K B8G -64.6(11) . .
B8L B8J B8K B8B 101.3(9) . .
B8I B8J B8K B8B 62.9(11) . .
B8F B8J B8K B8B -37.8(8) . .
B8E B8J B8K B8B -0.4(11) . .
B8I B8J B8K B8L -38.4(8) . .
B8F B8J B8K B8L -139.0(9) . .
B8E B8J B8K B8L -101.7(9) . .
B8L B8J B8K B8F 139.0(9) . .
B8I B8J B8K B8F 100.6(9) . .
B8E B8J B8K B8F 37.3(8) . .
B8A B8F B8K B8G 0.4(12) . .
B8B B8F B8K B8G -36.4(8) . .
B8E B8F B8K B8G 63.5(11) . .
B8J B8F B8K B8G 101.3(10) . .
B8A B8F B8K B8B 36.8(8) . .
B8E B8F B8K B8B 99.9(9) . .
B8J B8F B8K B8B 137.7(9) . .
B8A B8F B8K B8J -100.9(9) . .
B8B B8F B8K B8J -137.7(9) . .
B8E B8F B8K B8J -37.8(8) . .
B8A B8F B8K B8L -63.8(11) . .
B8B B8F B8K B8L -100.6(9) . .
B8E B8F B8K B8L -0.7(12) . .
B8J B8F B8K B8L 37.1(8) . .
B8C B8H B8L B8K 0.5(11) . .
B8I B8H B8L B8K -99.9(9) . .
B8D B8H B8L B8K -62.8(11) . .
B8G B8H B8L B8K 38.0(8) . .
B8C B8H B8L B8G -37.5(8) . .
B8I B8H B8L B8G -137.9(9) . .
B8D B8H B8L B8G -100.8(9) . .
B8C B8H B8L B8J 63.4(11) . .
B8I B8H B8L B8J -37.0(8) . .
B8D B8H B8L B8J 0.1(12) . .
B8G B8H B8L B8J 100.9(9) . .
B8C B8H B8L B8I 100.4(9) . .
B8D B8H B8L B8I 37.1(8) . .
B8G B8H B8L B8I 137.9(9) . .
B8G B8K B8L B8H -38.4(8) . .
B8B B8K B8L B8H -0.3(12) . .
B8J B8K B8L B8H 100.6(9) . .
B8F B8K B8L B8H 63.3(11) . .
B8B B8K B8L B8G 38.1(8) . .
B8J B8K B8L B8G 138.9(9) . .
B8F B8K B8L B8G 101.7(9) . .
B8G B8K B8L B8J -138.9(9) . .
B8B B8K B8L B8J -100.9(9) . .
B8F B8K B8L B8J -37.3(8) . .
B8G B8K B8L B8I -100.9(9) . .
B8B B8K B8L B8I -62.8(11) . .
B8J B8K B8L B8I 38.1(8) . .
B8F B8K B8L B8I 0.8(11) . .
B8C B8G B8L B8H 36.9(8) . .
B8K B8G B8L B8H 137.0(9) . .
B8B B8G B8L B8H 99.5(9) . .
B8C B8G B8L B8K -100.2(9) . .
B8H B8G B8L B8K -137.0(9) . .
B8B B8G B8L B8K -37.6(8) . .
B8C B8G B8L B8J -63.6(11) . .
B8K B8G B8L B8J 36.6(8) . .
B8H B8G B8L B8J -100.5(9) . .
B8B B8G B8L B8J -1.0(11) . .
B8C B8G B8L B8I -0.4(11) . .
B8K B8G B8L B8I 99.8(9) . .
B8H B8G B8L B8I -37.3(8) . .
B8B B8G B8L B8I 62.2(11) . .
B8K B8J B8L B8H -100.3(9) . .
B8I B8J B8L B8H 36.8(8) . .
B8F B8J B8L B8H -63.6(11) . .
B8E B8J B8L B8H -0.5(12) . .
B8I B8J B8L B8K 137.0(9) . .
B8F B8J B8L B8K 36.7(8) . .
B8E B8J B8L B8K 99.7(9) . .
B8K B8J B8L B8G -36.6(8) . .
B8I B8J B8L B8G 100.5(9) . .
B8F B8J B8L B8G 0.1(11) . .
B8E B8J B8L B8G 63.2(11) . .
B8K B8J B8L B8I -137.0(9) . .
B8F B8J B8L B8I -100.4(9) . .
B8E B8J B8L B8I -37.3(8) . .
B8D B8I B8L B8H -36.8(8) . .
B8J B8I B8L B8H -138.5(9) . .
B8E B8I B8L B8H -101.1(9) . .
B8H B8I B8L B8K 100.5(9) . .
B8D B8I B8L B8K 63.7(11) . .
B8J B8I B8L B8K -38.0(8) . .
B8E B8I B8L B8K -0.6(11) . .
B8H B8I B8L B8G 37.7(8) . .
B8D B8I B8L B8G 0.9(12) . .
B8J B8I B8L B8G -100.8(9) . .
B8E B8I B8L B8G -63.5(11) . .
B8H B8I B8L B8J 138.5(9) . .
B8D B8I B8L B8J 101.7(9) . .
B8E B8I B8L B8J 37.3(8) . .
B104 B100 B101 B102 100.0(9) . .
B105 B100 B101 B102 138.1(9) . .
B103 B100 B101 B102 35.5(8) . .
B104 B100 B101 B110 -0.2(11) . .
B105 B100 B101 B110 38.0(8) . .
B102 B100 B101 B110 -100.1(9) . .
B103 B100 B101 B110 -64.7(11) . .
B104 B100 B101 B105 -38.2(8) . .
B102 B100 B101 B105 -138.1(9) . .
B103 B100 B101 B105 -102.6(9) . .
B104 B100 B101 B106 63.5(11) . .
B105 B100 B101 B106 101.7(9) . .
B102 B100 B101 B106 -36.5(8) . .
B103 B100 B101 B106 -1.0(11) . .
B100 B101 B102 B103 -37.1(8) . .
B110 B101 B102 B103 64.6(11) . .
B105 B101 B102 B103 0.9(11) . .
B106 B101 B102 B103 102.4(9) . .
B100 B101 B102 B107 -101.3(9) . .
B110 B101 B102 B107 0.4(12) . .
B105 B101 B102 B107 -63.4(11) . .
B106 B101 B102 B107 38.2(8) . .
B100 B101 B102 B106 -139.4(9) . .
B110 B101 B102 B106 -37.8(8) . .
B105 B101 B102 B106 -101.5(9) . .
B110 B101 B102 B100 101.6(9) . .
B105 B101 B102 B100 37.9(8) . .
B106 B101 B102 B100 139.4(9) . .
B101 B100 B102 B103 139.6(9) . .
B104 B100 B102 B103 37.8(8) . .
B105 B100 B102 B103 101.6(9) . .
B101 B100 B102 B107 100.6(9) . .
B104 B100 B102 B107 -1.2(11) . .
B105 B100 B102 B107 62.6(11) . .
B103 B100 B102 B107 -39.0(8) . .
B104 B100 B102 B101 -101.8(9) . .
B105 B100 B102 B101 -38.0(8) . .
B103 B100 B102 B101 -139.6(9) . .
B101 B100 B102 B106 36.7(8) . .
B104 B100 B102 B106 -65.1(11) . .
B105 B100 B102 B106 -1.3(12) . .
B103 B100 B102 B106 -102.9(9) . .
B101 B102 B103 B107 -101.0(9) . .
B106 B102 B103 B107 -36.1(8) . .
B100 B102 B103 B107 -136.8(9) . .
B107 B102 B103 B108 37.8(8) . .
B101 B102 B103 B108 -63.2(11) . .
B106 B102 B103 B108 1.7(11) . .
B100 B102 B103 B108 -99.0(9) . .
B107 B102 B103 B104 100.5(9) . .
B101 B102 B103 B104 -0.5(11) . .
B106 B102 B103 B104 64.4(11) . .
B100 B102 B103 B104 -36.3(8) . .
B107 B102 B103 B100 136.8(9) . .
B101 B102 B103 B100 35.8(8) . .
B106 B102 B103 B100 100.7(9) . .
B101 B100 B103 B102 -36.3(8) . .
B104 B100 B103 B102 -138.0(9) . .
B105 B100 B103 B102 -100.8(9) . .
B101 B100 B103 B107 2.0(11) . .
B104 B100 B103 B107 -99.7(9) . .
B105 B100 B103 B107 -62.5(11) . .
B102 B100 B103 B107 38.3(8) . .
B101 B100 B103 B108 64.6(11) . .
B104 B100 B103 B108 -37.2(8) . .
B105 B100 B103 B108 0.1(12) . .
B102 B100 B103 B108 100.8(9) . .
B101 B100 B103 B104 101.8(9) . .
B105 B100 B103 B104 37.2(8) . .
B102 B100 B103 B104 138.0(9) . .
B101 B100 B104 B105 38.4(8) . .
B102 B100 B104 B105 102.2(9) . .
B103 B100 B104 B105 138.9(9) . .
B101 B100 B104 B108 -63.3(10) . .
B105 B100 B104 B108 -101.6(9) . .
B102 B100 B104 B108 0.5(11) . .
B103 B100 B104 B108 37.3(8) . .
B101 B100 B104 B109 0.4(11) . .
B105 B100 B104 B109 -38.0(8) . .
B102 B100 B104 B109 64.2(10) . .
B103 B100 B104 B109 100.9(9) . .
B101 B100 B104 B103 -100.5(9) . .
B105 B100 B104 B103 -138.9(9) . .
B102 B100 B104 B103 -36.7(8) . .
B102 B103 B104 B100 37.1(8) . .
B107 B103 B104 B100 99.9(9) . .
B108 B103 B104 B100 137.8(9) . .
B102 B103 B104 B105 -0.1(11) . .
B107 B103 B104 B105 62.8(10) . .
B108 B103 B104 B105 100.6(9) . .
B100 B103 B104 B105 -37.1(8) . .
B102 B103 B104 B108 -100.7(9) . .
B107 B103 B104 B108 -37.8(8) . .
B100 B103 B104 B108 -137.8(9) . .
B102 B103 B104 B109 -64.1(10) . .
B107 B103 B104 B109 -1.3(11) . .
B108 B103 B104 B109 36.6(8) . .
B100 B103 B104 B109 -101.2(9) . .
B101 B100 B105 B104 -137.6(9) . .
B102 B100 B105 B104 -99.8(9) . .
B103 B100 B105 B104 -37.5(8) . .
B104 B100 B105 B101 137.6(9) . .
B102 B100 B105 B101 37.8(8) . .
B103 B100 B105 B101 100.1(9) . .
B101 B100 B105 B110 -37.5(8) . .
B104 B100 B105 B110 100.2(9) . .
B102 B100 B105 B110 0.4(11) . .
B103 B100 B105 B110 62.7(11) . .
B101 B100 B105 B109 -99.8(9) . .
B104 B100 B105 B109 37.8(8) . .
B102 B100 B105 B109 -62.0(11) . .
B103 B100 B105 B109 0.3(12) . .
B108 B104 B105 B100 100.3(9) . .
B109 B104 B105 B100 137.7(9) . .
B103 B104 B105 B100 37.5(8) . .
B100 B104 B105 B101 -36.9(8) . .
B108 B104 B105 B101 63.4(10) . .
B109 B104 B105 B101 100.8(9) . .
B103 B104 B105 B101 0.6(11) . .
B100 B104 B105 B110 -99.7(9) . .
B108 B104 B105 B110 0.6(11) . .
B109 B104 B105 B110 38.0(8) . .
B103 B104 B105 B110 -62.2(10) . .
B100 B104 B105 B109 -137.7(9) . .
B108 B104 B105 B109 -37.4(8) . .
B103 B104 B105 B109 -100.2(9) . .
B102 B101 B105 B100 -38.2(8) . .
B110 B101 B105 B100 -137.7(9) . .
B106 B101 B105 B100 -101.7(9) . .
B100 B101 B105 B104 37.3(8) . .
B102 B101 B105 B104 -0.9(11) . .
B110 B101 B105 B104 -100.4(9) . .
B106 B101 B105 B104 -64.5(10) . .
B100 B101 B105 B110 137.7(9) . .
B102 B101 B105 B110 99.5(9) . .
B106 B101 B105 B110 35.9(8) . .
B100 B101 B105 B109 100.5(9) . .
B102 B101 B105 B109 62.4(11) . .
B110 B101 B105 B109 -37.1(8) . .
B106 B101 B105 B109 -1.2(11) . .
B103 B102 B106 B107 36.2(8) . .
B101 B102 B106 B107 137.5(9) . .
B100 B102 B106 B107 101.8(9) . .
B103 B102 B106 B110 -63.9(11) . .
B107 B102 B106 B110 -100.1(9) . .
B101 B102 B106 B110 37.5(8) . .
B100 B102 B106 B110 1.7(11) . .
B103 B102 B106 B111 -1.2(11) . .
B107 B102 B106 B111 -37.4(8) . .
B101 B102 B106 B111 100.2(9) . .
B100 B102 B106 B111 64.4(11) . .
B103 B102 B106 B101 -101.3(9) . .
B107 B102 B106 B101 -137.5(9) . .
B100 B102 B106 B101 -35.8(8) . .
B100 B101 B106 B102 37.0(8) . .
B110 B101 B106 B102 137.5(9) . .
B105 B101 B106 B102 101.4(9) . .
B100 B101 B106 B107 -0.5(11) . .
B102 B101 B106 B107 -37.5(8) . .
B110 B101 B106 B107 100.0(9) . .
B105 B101 B106 B107 64.0(10) . .
B100 B101 B106 B110 -100.4(9) . .
B102 B101 B106 B110 -137.5(9) . .
B105 B101 B106 B110 -36.0(8) . .
B100 B101 B106 B111 -63.4(11) . .
B102 B101 B106 B111 -100.5(9) . .
B110 B101 B106 B111 37.0(8) . .
B105 B101 B106 B111 1.0(11) . .
B103 B102 B107 B108 -38.1(8) . .
B101 B102 B107 B108 63.7(11) . .
B106 B102 B107 B108 102.1(9) . .
B100 B102 B107 B108 1.4(11) . .
B101 B102 B107 B103 101.8(9) . .
B106 B102 B107 B103 140.2(9) . .
B100 B102 B107 B103 39.5(8) . .
B103 B102 B107 B106 -140.2(9) . .
B101 B102 B107 B106 -38.4(8) . .
B100 B102 B107 B106 -100.7(9) . .
B103 B102 B107 B111 -102.3(9) . .
B101 B102 B107 B111 -0.5(12) . .
B106 B102 B107 B111 37.9(8) . .
B100 B102 B107 B111 -62.8(11) . .
B102 B103 B107 B108 137.2(9) . .
B104 B103 B107 B108 37.9(8) . .
B100 B103 B107 B108 99.0(9) . .
B108 B103 B107 B102 -137.2(9) . .
B104 B103 B107 B102 -99.3(9) . .
B100 B103 B107 B102 -38.3(8) . .
B102 B103 B107 B106 35.9(8) . .
B108 B103 B107 B106 -101.3(9) . .
B104 B103 B107 B106 -63.4(10) . .
B100 B103 B107 B106 -2.3(11) . .
B102 B103 B107 B111 100.4(9) . .
B108 B103 B107 B111 -36.8(8) . .
B104 B103 B107 B111 1.1(11) . .
B100 B103 B107 B111 62.2(11) . .
B102 B106 B107 B108 -99.7(9) . .
B110 B106 B107 B108 0.2(11) . .
B111 B106 B107 B108 38.3(8) . .
B101 B106 B107 B108 -62.2(10) . .
B110 B106 B107 B102 99.9(9) . .
B111 B106 B107 B102 138.0(9) . .
B101 B106 B107 B102 37.4(8) . .
B102 B106 B107 B103 -35.7(8) . .
B110 B106 B107 B103 64.2(10) . .
B111 B106 B107 B103 102.3(9) . .
B101 B106 B107 B103 1.8(11) . .
B102 B106 B107 B111 -138.0(9) . .
B110 B106 B107 B111 -38.1(8) . .
B101 B106 B107 B111 -100.6(9) . .
B102 B107 B108 B103 37.8(8) . .
B106 B107 B108 B103 101.5(9) . .
B111 B107 B108 B103 139.7(9) . .
B102 B107 B108 B104 -1.0(11) . .
B103 B107 B108 B104 -38.9(8) . .
B106 B107 B108 B104 62.6(10) . .
B111 B107 B108 B104 100.8(9) . .
B102 B107 B108 B111 -101.9(9) . .
B103 B107 B108 B111 -139.7(9) . .
B106 B107 B108 B111 -38.2(8) . .
B102 B107 B108 B109 -64.6(10) . .
B103 B107 B108 B109 -102.5(9) . .
B106 B107 B108 B109 -1.0(11) . .
B111 B107 B108 B109 37.2(8) . .
B102 B103 B108 B107 -38.0(8) . .
B104 B103 B108 B107 -137.2(9) . .
B100 B103 B108 B107 -100.7(9) . .
B102 B103 B108 B104 99.2(9) . .
B107 B103 B108 B104 137.2(9) . .
B100 B103 B108 B104 36.4(8) . .
B102 B103 B108 B111 -1.6(11) . .
B107 B103 B108 B111 36.4(8) . .
B104 B103 B108 B111 -100.8(9) . .
B100 B103 B108 B111 -64.4(11) . .
B102 B103 B108 B109 62.3(11) . .
B107 B103 B108 B109 100.3(9) . .
B104 B103 B108 B109 -36.9(8) . .
B100 B103 B108 B109 -0.4(11) . .
B100 B104 B108 B107 0.3(11) . .
B105 B104 B108 B107 -63.3(10) . .
B109 B104 B108 B107 -100.8(9) . .
B103 B104 B108 B107 38.4(8) . .
B100 B104 B108 B103 -38.1(8) . .
B105 B104 B108 B103 -101.8(9) . .
B109 B104 B108 B103 -139.2(9) . .
B100 B104 B108 B111 64.0(10) . .
B105 B104 B108 B111 0.3(11) . .
B109 B104 B108 B111 -37.1(8) . .
B103 B104 B108 B111 102.1(9) . .
B100 B104 B108 B109 101.1(9) . .
B105 B104 B108 B109 37.4(8) . .
B103 B104 B108 B109 139.2(9) . .
B100 B104 B109 B110 -0.5(11) . .
B105 B104 B109 B110 -38.3(8) . .
B108 B104 B109 B110 100.1(9) . .
B103 B104 B109 B110 64.0(10) . .
B100 B104 B109 B105 37.9(8) . .
B108 B104 B109 B105 138.5(9) . .
B103 B104 B109 B105 102.4(9) . .
B100 B104 B109 B111 -63.5(10) . .
B105 B104 B109 B111 -101.4(9) . .
B108 B104 B109 B111 37.1(8) . .
B103 B104 B109 B111 1.0(11) . .
B100 B104 B109 B108 -100.6(9) . .
B105 B104 B109 B108 -138.5(9) . .
B103 B104 B109 B108 -36.1(8) . .
B100 B105 B109 B110 99.3(9) . .
B104 B105 B109 B110 136.7(9) . .
B101 B105 B109 B110 37.4(8) . .
B100 B105 B109 B104 -37.5(8) . .
B101 B105 B109 B104 -99.4(9) . .
B110 B105 B109 B104 -136.7(9) . .
B100 B105 B109 B111 62.8(11) . .
B104 B105 B109 B111 100.3(9) . .
B101 B105 B109 B111 1.0(11) . .
B110 B105 B109 B111 -36.4(8) . .
B100 B105 B109 B108 -0.6(11) . .
B104 B105 B109 B108 36.9(8) . .
B101 B105 B109 B108 -62.5(11) . .
B110 B105 B109 B108 -99.8(9) . .
B107 B108 B109 B110 1.4(11) . .
B103 B108 B109 B110 -62.5(11) . .
B104 B108 B109 B110 -99.9(9) . .
B111 B108 B109 B110 38.7(8) . .
B107 B108 B109 B104 101.3(9) . .
B103 B108 B109 B104 37.4(8) . .
B111 B108 B109 B104 138.5(9) . .
B107 B108 B109 B105 64.5(10) . .
B103 B108 B109 B105 0.6(12) . .
B104 B108 B109 B105 -36.7(8) . .
B111 B108 B109 B105 101.8(9) . .
B107 B108 B109 B111 -37.3(8) . .
B103 B108 B109 B111 -101.2(9) . .
B104 B108 B109 B111 -138.5(9) . .
B104 B109 B110 B101 0.4(11) . .
B105 B109 B110 B101 -37.7(8) . .
B111 B109 B110 B101 101.8(9) . .
B108 B109 B110 B101 63.1(10) . .
B104 B109 B110 B111 -101.4(9) . .
B105 B109 B110 B111 -139.4(8) . .
B108 B109 B110 B111 -38.7(7) . .
B104 B109 B110 B105 38.0(8) . .
B111 B109 B110 B105 139.4(8) . .
B108 B109 B110 B105 100.7(9) . .
B104 B109 B110 B106 -64.0(10) . .
B105 B109 B110 B106 -102.0(9) . .
B111 B109 B110 B106 37.4(8) . .
B108 B109 B110 B106 -1.3(11) . .
B100 B101 B110 B109 -0.1(11) . .
B102 B101 B110 B109 -64.5(11) . .
B105 B101 B110 B109 38.0(8) . .
B106 B101 B110 B109 -102.2(9) . .
B100 B101 B110 B111 64.4(11) . .
B102 B101 B110 B111 0.0(12) . .
B105 B101 B110 B111 102.5(9) . .
B106 B101 B110 B111 -37.7(8) . .
B100 B101 B110 B105 -38.1(8) . .
B102 B101 B110 B105 -102.5(9) . .
B106 B101 B110 B105 -140.2(9) . .
B100 B101 B110 B106 102.1(9) . .
B102 B101 B110 B106 37.7(8) . .
B105 B101 B110 B106 140.2(9) . .
B100 B105 B110 B109 -101.0(9) . .
B104 B105 B110 B109 -38.5(8) . .
B101 B105 B110 B109 -137.9(9) . .
B100 B105 B110 B101 36.9(8) . .
B104 B105 B110 B101 99.4(9) . .
B109 B105 B110 B101 137.9(9) . .
B100 B105 B110 B111 -63.9(10) . .
B104 B105 B110 B111 -1.4(11) . .
B101 B105 B110 B111 -100.8(9) . .
B109 B105 B110 B111 37.1(8) . .
B100 B105 B110 B106 0.7(11) . .
B104 B105 B110 B106 63.2(10) . .
B101 B105 B110 B106 -36.2(8) . .
B109 B105 B110 B106 101.6(9) . .
B102 B106 B110 B109 63.2(10) . .
B107 B106 B110 B109 0.7(11) . .
B111 B106 B110 B109 -37.6(8) . .
B101 B106 B110 B109 100.7(9) . .
B102 B106 B110 B101 -37.5(8) . .
B107 B106 B110 B101 -100.0(9) . .
B111 B106 B110 B101 -138.2(9) . .
B102 B106 B110 B111 100.8(9) . .
B107 B106 B110 B111 38.2(8) . .
B101 B106 B110 B111 138.2(9) . .
B102 B106 B110 B105 -1.5(11) . .
B107 B106 B110 B105 -64.0(10) . .
B111 B106 B110 B105 -102.2(9) . .
B101 B106 B110 B105 36.0(8) . .
B109 B110 B111 B107 100.6(9) . .
B101 B110 B111 B107 -0.3(11) . .
B105 B110 B111 B107 63.6(11) . .
B106 B110 B111 B107 -38.1(8) . .
B109 B110 B111 B106 138.7(9) . .
B101 B110 B111 B106 37.8(8) . .
B105 B110 B111 B106 101.7(9) . .
B109 B110 B111 B108 38.6(7) . .
B101 B110 B111 B108 -62.3(10) . .
B105 B110 B111 B108 1.6(11) . .
B106 B110 B111 B108 -100.1(9) . .
B101 B110 B111 B109 -100.9(9) . .
B105 B110 B111 B109 -37.0(8) . .
B106 B110 B111 B109 -138.7(9) . .
B108 B107 B111 B110 -99.5(9) . .
B102 B107 B111 B110 0.5(11) . .
B103 B107 B111 B110 -62.9(11) . .
B106 B107 B111 B110 38.3(8) . .
B108 B107 B111 B106 -137.7(9) . .
B102 B107 B111 B106 -37.7(8) . .
B103 B107 B111 B106 -101.2(9) . .
B102 B107 B111 B108 100.0(9) . .
B103 B107 B111 B108 36.6(8) . .
B106 B107 B111 B108 137.7(9) . .
B108 B107 B111 B109 -37.1(8) . .
B102 B107 B111 B109 62.9(11) . .
B103 B107 B111 B109 -0.5(11) . .
B106 B107 B111 B109 100.7(9) . .
B102 B106 B111 B110 -99.6(9) . .
B107 B106 B111 B110 -136.8(9) . .
B101 B106 B111 B110 -36.9(8) . .
B102 B106 B111 B107 37.2(8) . .
B110 B106 B111 B107 136.8(9) . .
B101 B106 B111 B107 99.9(9) . .
B102 B106 B111 B108 0.2(11) . .
B107 B106 B111 B108 -37.1(8) . .
B110 B106 B111 B108 99.7(9) . .
B101 B106 B111 B108 62.8(10) . .
B102 B106 B111 B109 -63.0(10) . .
B107 B106 B111 B109 -100.2(9) . .
B110 B106 B111 B109 36.6(8) . .
B101 B106 B111 B109 -0.4(11) . .
B107 B108 B111 B110 100.1(9) . .
B103 B108 B111 B110 63.8(10) . .
B104 B108 B111 B110 -1.2(11) . .
B109 B108 B111 B110 -38.3(7) . .
B103 B108 B111 B107 -36.4(8) . .
B104 B108 B111 B107 -101.3(9) . .
B109 B108 B111 B107 -138.4(9) . .
B107 B108 B111 B106 37.3(8) . .
B103 B108 B111 B106 0.9(11) . .
B104 B108 B111 B106 -64.0(10) . .
B109 B108 B111 B106 -101.1(9) . .
B107 B108 B111 B109 138.4(9) . .
B103 B108 B111 B109 102.0(9) . .
B104 B108 B111 B109 37.1(8) . .
B104 B109 B111 B110 99.4(9) . .
B105 B109 B111 B110 36.5(8) . .
B108 B109 B111 B110 136.3(8) . .
B110 B109 B111 B107 -99.7(9) . .
B104 B109 B111 B107 -0.3(11) . .
B105 B109 B111 B107 -63.2(10) . .
B108 B109 B111 B107 36.7(8) . .
B110 B109 B111 B106 -36.8(8) . .
B104 B109 B111 B106 62.5(10) . .
B105 B109 B111 B106 -0.4(11) . .
B108 B109 B111 B106 99.5(9) . .
B110 B109 B111 B108 -136.3(8) . .
B104 B109 B111 B108 -37.0(8) . .
B105 B109 B111 B108 -99.8(9) . .
B125 B120 B121 B130 37.5(8) . .
B122 B120 B121 B130 -99.9(9) . .
B124 B120 B121 B130 0.1(11) . .
B123 B120 B121 B130 -64.0(10) . .
B125 B120 B121 B122 137.4(8) . .
B124 B120 B121 B122 100.0(9) . .
B123 B120 B121 B122 35.9(7) . .
B125 B120 B121 B126 101.2(9) . .
B122 B120 B121 B126 -36.2(8) . .
B124 B120 B121 B126 63.8(10) . .
B123 B120 B121 B126 -0.3(11) . .
B122 B120 B121 B125 -137.4(8) . .
B124 B120 B121 B125 -37.4(8) . .
B123 B120 B121 B125 -101.5(9) . .
B120 B121 B122 B127 -101.1(9) . .
B130 B121 B122 B127 0.3(11) . .
B126 B121 B122 B127 38.7(8) . .
B125 B121 B122 B127 -62.8(10) . .
B120 B121 B122 B123 -37.4(8) . .
B130 B121 B122 B123 64.0(10) . .
B126 B121 B122 B123 102.4(9) . .
B125 B121 B122 B123 1.0(11) . .
B120 B121 B122 B126 -139.8(8) . .
B130 B121 B122 B126 -38.4(7) . .
B125 B121 B122 B126 -101.5(9) . .
B130 B121 B122 B120 101.4(9) . .
B126 B121 B122 B120 139.8(8) . .
B125 B121 B122 B120 38.3(8) . .
B121 B120 B122 B127 100.6(9) . .
B125 B120 B122 B127 61.8(10) . .
B124 B120 B122 B127 -1.5(11) . .
B123 B120 B122 B127 -38.6(7) . .
B121 B120 B122 B123 139.2(8) . .
B125 B120 B122 B123 100.5(9) . .
B124 B120 B122 B123 37.1(7) . .
B121 B120 B122 B126 36.1(8) . .
B125 B120 B122 B126 -2.6(11) . .
B124 B120 B122 B126 -66.0(10) . .
B123 B120 B122 B126 -103.1(9) . .
B125 B120 B122 B121 -38.7(8) . .
B124 B120 B122 B121 -102.1(9) . .
B123 B120 B122 B121 -139.2(8) . .
B126 B122 B123 B127 -36.6(8) . .
B121 B122 B123 B127 -100.8(9) . .
B120 B122 B123 B127 -136.9(8) . .
B127 B122 B123 B128 37.0(8) . .
B126 B122 B123 B128 0.5(11) . .
B121 B122 B123 B128 -63.8(10) . .
B120 B122 B123 B128 -99.9(8) . .
B127 B122 B123 B120 136.9(8) . .
B126 B122 B123 B120 100.4(9) . .
B121 B122 B123 B120 36.1(7) . .
B127 B122 B123 B124 100.6(8) . .
B126 B122 B123 B124 64.0(10) . .
B121 B122 B123 B124 -0.2(11) . .
B120 B122 B123 B124 -36.3(7) . .
B121 B120 B123 B127 1.4(10) . .
B125 B120 B123 B127 -63.2(10) . .
B122 B120 B123 B127 38.1(7) . .
B124 B120 B123 B127 -100.5(8) . .
B121 B120 B123 B122 -36.7(8) . .
B125 B120 B123 B122 -101.3(9) . .
B124 B120 B123 B122 -138.7(8) . .
B121 B120 B123 B128 64.6(10) . .
B125 B120 B123 B128 0.0(10) . .
B122 B120 B123 B128 101.3(8) . .
B124 B120 B123 B128 -37.3(7) . .
B121 B120 B123 B124 101.9(9) . .
B125 B120 B123 B124 37.4(7) . .
B122 B120 B123 B124 138.7(8) . .
B121 B120 B124 B125 37.9(8) . .
B122 B120 B124 B125 102.0(9) . .
B123 B120 B124 B125 138.3(8) . .
B121 B120 B124 B129 -0.4(11) . .
B125 B120 B124 B129 -38.3(7) . .
B122 B120 B124 B129 63.7(10) . .
B123 B120 B124 B129 100.0(8) . .
B121 B120 B124 B128 -63.7(10) . .
B125 B120 B124 B128 -101.6(8) . .
B122 B120 B124 B128 0.4(10) . .
B123 B120 B124 B128 36.7(7) . .
B121 B120 B124 B123 -100.4(9) . .
B125 B120 B124 B123 -138.3(8) . .
B122 B120 B124 B123 -36.3(7) . .
B127 B123 B124 B125 62.4(10) . .
B122 B123 B124 B125 -0.6(10) . .
B128 B123 B124 B125 100.9(8) . .
B120 B123 B124 B125 -37.3(7) . .
B127 B123 B124 B120 99.7(9) . .
B122 B123 B124 B120 36.7(7) . .
B128 B123 B124 B120 138.2(8) . .
B127 B123 B124 B129 -1.5(11) . .
B122 B123 B124 B129 -64.5(10) . .
B128 B123 B124 B129 37.0(7) . .
B120 B123 B124 B129 -101.2(8) . .
B127 B123 B124 B128 -38.5(7) . .
B122 B123 B124 B128 -101.5(8) . .
B120 B123 B124 B128 -138.2(8) . .
B121 B120 B125 B130 -37.3(8) . .
B122 B120 B125 B130 1.3(11) . .
B124 B120 B125 B130 101.1(8) . .
B123 B120 B125 B130 63.4(10) . .
B121 B120 B125 B124 -138.3(8) . .
B122 B120 B125 B124 -99.8(9) . .
B123 B120 B125 B124 -37.6(7) . .
B122 B120 B125 B121 38.5(8) . .
B124 B120 B125 B121 138.3(8) . .
B123 B120 B125 B121 100.7(9) . .
B121 B120 B125 B129 -100.3(8) . .
B122 B120 B125 B129 -61.7(10) . .
B124 B120 B125 B129 38.1(7) . .
B123 B120 B125 B129 0.4(10) . .
B129 B124 B125 B120 137.4(8) . .
B128 B124 B125 B120 99.9(8) . .
B123 B124 B125 B120 37.6(7) . .
B120 B124 B125 B130 -99.5(8) . .
B129 B124 B125 B130 37.8(7) . .
B128 B124 B125 B130 0.3(10) . .
B123 B124 B125 B130 -61.9(10) . .
B120 B124 B125 B121 -36.5(7) . .
B129 B124 B125 B121 100.9(8) . .
B128 B124 B125 B121 63.4(10) . .
B123 B124 B125 B121 1.2(10) . .
B120 B124 B125 B129 -137.4(8) . .
B128 B124 B125 B129 -37.5(7) . .
B123 B124 B125 B129 -99.7(8) . .
B130 B121 B125 B120 -137.9(9) . .
B122 B121 B125 B120 -38.5(8) . .
B126 B121 B125 B120 -101.9(9) . .
B120 B121 B125 B130 137.9(9) . .
B122 B121 B125 B130 99.4(9) . .
B126 B121 B125 B130 36.0(8) . .
B120 B121 B125 B124 37.2(8) . .
B130 B121 B125 B124 -100.7(9) . .
B122 B121 B125 B124 -1.3(11) . .
B126 B121 B125 B124 -64.7(10) . .
B120 B121 B125 B129 100.5(9) . .
B130 B121 B125 B129 -37.4(7) . .
B122 B121 B125 B129 62.0(10) . .
B126 B121 B125 B129 -1.4(11) . .
B127 B122 B126 B130 -98.9(9) . .
B123 B122 B126 B130 -62.6(10) . .
B121 B122 B126 B130 38.3(8) . .
B120 B122 B126 B130 2.9(11) . .
B127 B122 B126 B121 -137.2(8) . .
B123 B122 B126 B121 -100.9(9) . .
B120 B122 B126 B121 -35.5(8) . .
B123 B122 B126 B127 36.3(8) . .
B121 B122 B126 B127 137.2(8) . .
B120 B122 B126 B127 101.8(9) . .
B127 B122 B126 B131 -36.6(8) . .
B123 B122 B126 B131 -0.4(11) . .
B121 B122 B126 B131 100.6(9) . .
B120 B122 B126 B131 65.1(10) . .
B120 B121 B126 B122 36.6(8) . .
B130 B121 B126 B122 136.7(8) . .
B125 B121 B126 B122 100.8(9) . .
B120 B121 B126 B130 -100.1(9) . .
B122 B121 B126 B130 -136.7(8) . .
B125 B121 B126 B130 -35.9(8) . .
B120 B121 B126 B127 -0.9(11) . .
B130 B121 B126 B127 99.2(8) . .
B122 B121 B126 B127 -37.5(7) . .
B125 B121 B126 B127 63.3(10) . .
B120 B121 B126 B131 -63.1(10) . .
B130 B121 B126 B131 37.0(7) . .
B122 B121 B126 B131 -99.7(9) . .
B125 B121 B126 B131 1.2(11) . .
B126 B122 B127 B123 140.0(8) . .
B121 B122 B127 B123 101.6(9) . .
B120 B122 B127 B123 39.3(8) . .
B123 B122 B127 B131 -102.3(9) . .
B126 B122 B127 B131 37.7(8) . .
B121 B122 B127 B131 -0.8(11) . .
B120 B122 B127 B131 -63.0(10) . .
B123 B122 B127 B128 -37.2(7) . .
B126 B122 B127 B128 102.8(9) . .
B121 B122 B127 B128 64.3(10) . .
B120 B122 B127 B128 2.1(11) . .
B123 B122 B127 B126 -140.0(8) . .
B121 B122 B127 B126 -38.5(8) . .
B120 B122 B127 B126 -100.7(9) . .
B128 B123 B127 B122 -138.7(8) . .
B120 B123 B127 B122 -38.1(7) . .
B124 B123 B127 B122 -100.1(9) . .
B122 B123 B127 B131 100.7(9) . .
B128 B123 B127 B131 -38.0(8) . .
B120 B123 B127 B131 62.6(10) . .
B124 B123 B127 B131 0.6(11) . .
B122 B123 B127 B128 138.7(8) . .
B120 B123 B127 B128 100.6(8) . .
B124 B123 B127 B128 38.6(7) . .
B122 B123 B127 B126 36.1(8) . .
B128 B123 B127 B126 -102.6(9) . .
B120 B123 B127 B126 -2.0(10) . .
B124 B123 B127 B126 -64.0(10) . .
B130 B126 B127 B122 100.5(9) . .
B121 B126 B127 B122 37.9(7) . .
B131 B126 B127 B122 138.3(8) . .
B122 B126 B127 B123 -36.1(8) . .
B130 B126 B127 B123 64.4(10) . .
B121 B126 B127 B123 1.8(11) . .
B131 B126 B127 B123 102.2(9) . .
B122 B126 B127 B131 -138.3(8) . .
B130 B126 B127 B131 -37.8(7) . .
B121 B126 B127 B131 -100.4(9) . .
B122 B126 B127 B128 -100.6(9) . .
B130 B126 B127 B128 0.0(11) . .
B121 B126 B127 B128 -62.6(10) . .
B131 B126 B127 B128 37.7(8) . .
B122 B127 B128 B123 37.1(8) . .
B131 B127 B128 B123 138.6(8) . .
B126 B127 B128 B123 101.2(9) . .
B122 B127 B128 B129 -64.7(10) . .
B123 B127 B128 B129 -101.8(8) . .
B131 B127 B128 B129 36.7(7) . .
B126 B127 B128 B129 -0.7(10) . .
B122 B127 B128 B124 -1.8(10) . .
B123 B127 B128 B124 -39.0(7) . .
B131 B127 B128 B124 99.6(8) . .
B126 B127 B128 B124 62.2(10) . .
B122 B127 B128 B131 -101.5(9) . .
B123 B127 B128 B131 -138.6(8) . .
B126 B127 B128 B131 -37.4(8) . .
B122 B123 B128 B127 -36.9(8) . .
B120 B123 B128 B127 -100.0(8) . .
B124 B123 B128 B127 -136.8(8) . .
B127 B123 B128 B129 99.5(8) . .
B122 B123 B128 B129 62.6(10) . .
B120 B123 B128 B129 -0.5(10) . .
B124 B123 B128 B129 -37.2(7) . .
B127 B123 B128 B124 136.8(8) . .
B122 B123 B128 B124 99.9(9) . .
B120 B123 B128 B124 36.7(7) . .
B127 B123 B128 B131 36.6(7) . .
B122 B123 B128 B131 -0.4(11) . .
B120 B123 B128 B131 -63.5(9) . .
B124 B123 B128 B131 -100.2(8) . .
B125 B124 B128 B127 -62.3(10) . .
B120 B124 B128 B127 0.9(10) . .
B129 B124 B128 B127 -100.0(8) . .
B123 B124 B128 B127 38.3(7) . .
B125 B124 B128 B123 -100.6(8) . .
B120 B124 B128 B123 -37.4(7) . .
B129 B124 B128 B123 -138.4(8) . .
B125 B124 B128 B129 37.7(7) . .
B120 B124 B128 B129 100.9(8) . .
B123 B124 B128 B129 138.4(8) . .
B125 B124 B128 B131 0.1(10) . .
B120 B124 B128 B131 63.3(9) . .
B129 B124 B128 B131 -37.6(7) . .
B123 B124 B128 B131 100.7(8) . .
B125 B124 B129 B130 -37.5(7) . .
B120 B124 B129 B130 0.5(10) . .
B128 B124 B129 B130 100.8(8) . .
B123 B124 B129 B130 64.3(10) . .
B125 B124 B129 B131 -99.9(8) . .
B120 B124 B129 B131 -62.0(10) . .
B128 B124 B129 B131 38.3(7) . .
B123 B124 B129 B131 1.8(10) . .
B125 B124 B129 B128 -138.2(8) . .
B120 B124 B129 B128 -100.2(8) . .
B123 B124 B129 B128 -36.5(7) . .
B120 B124 B129 B125 38.0(7) . .
B128 B124 B129 B125 138.2(8) . .
B123 B124 B129 B125 101.7(8) . .
B127 B128 B129 B130 1.1(10) . .
B123 B128 B129 B130 -61.9(9) . .
B124 B128 B129 B130 -99.7(8) . .
B131 B128 B129 B130 37.7(7) . .
B127 B128 B129 B131 -36.6(7) . .
B123 B128 B129 B131 -99.6(8) . .
B124 B128 B129 B131 -137.4(8) . .
B127 B128 B129 B124 100.8(8) . .
B123 B128 B129 B124 37.8(7) . .
B131 B128 B129 B124 137.4(8) . .
B127 B128 B129 B125 63.8(9) . .
B123 B128 B129 B125 0.8(10) . .
B124 B128 B129 B125 -37.0(7) . .
B131 B128 B129 B125 100.4(8) . .
B120 B125 B129 B130 99.3(8) . .
B124 B125 B129 B130 137.4(8) . .
B121 B125 B129 B130 37.4(7) . .
B120 B125 B129 B131 62.9(10) . .
B130 B125 B129 B131 -36.3(7) . .
B124 B125 B129 B131 101.1(8) . .
B121 B125 B129 B131 1.0(10) . .
B120 B125 B129 B124 -38.2(7) . .
B130 B125 B129 B124 -137.4(8) . .
B121 B125 B129 B124 -100.1(8) . .
B120 B125 B129 B128 -0.8(10) . .
B130 B125 B129 B128 -100.0(8) . .
B124 B125 B129 B128 37.4(7) . .
B121 B125 B129 B128 -62.7(10) . .
B120 B125 B130 B131 -64.1(10) . .
B124 B125 B130 B131 -0.7(11) . .
B121 B125 B130 B131 -100.8(9) . .
B129 B125 B130 B131 37.2(7) . .
B120 B125 B130 B121 36.7(8) . .
B124 B125 B130 B121 100.1(9) . .
B129 B125 B130 B121 138.1(8) . .
B120 B125 B130 B126 0.5(11) . .
B124 B125 B130 B126 63.9(10) . .
B121 B125 B130 B126 -36.2(8) . .
B129 B125 B130 B126 101.9(9) . .
B120 B125 B130 B129 -101.3(8) . .
B124 B125 B130 B129 -37.9(7) . .
B121 B125 B130 B129 -138.1(8) . .
B120 B121 B130 B131 64.4(10) . .
B122 B121 B130 B131 0.4(11) . .
B126 B121 B130 B131 -37.9(8) . .
B125 B121 B130 B131 102.2(9) . .
B120 B121 B130 B125 -37.8(8) . .
B122 B121 B130 B125 -101.8(9) . .
B126 B121 B130 B125 -140.1(9) . .
B120 B121 B130 B126 102.3(9) . .
B122 B121 B130 B126 38.3(8) . .
B125 B121 B130 B126 140.1(9) . .
B120 B121 B130 B129 0.2(11) . .
B122 B121 B130 B129 -63.8(10) . .
B126 B121 B130 B129 -102.1(9) . .
B125 B121 B130 B129 38.0(8) . .
B122 B126 B130 B131 99.6(9) . .
B121 B126 B130 B131 138.0(8) . .
B127 B126 B130 B131 37.7(7) . .
B122 B126 B130 B125 -2.1(11) . .
B121 B126 B130 B125 36.3(8) . .
B127 B126 B130 B125 -64.0(10) . .
B131 B126 B130 B125 -101.8(9) . .
B122 B126 B130 B121 -38.4(8) . .
B127 B126 B130 B121 -100.3(9) . .
B131 B126 B130 B121 -138.0(8) . .
B122 B126 B130 B129 62.6(10) . .
B121 B126 B130 B129 101.0(9) . .
B127 B126 B130 B129 0.7(11) . .
B131 B126 B130 B129 -37.0(8) . .
B124 B129 B130 B131 -101.5(8) . .
B128 B129 B130 B131 -38.2(7) . .
B125 B129 B130 B131 -139.0(8) . .
B131 B129 B130 B125 139.0(8) . .
B124 B129 B130 B125 37.4(7) . .
B128 B129 B130 B125 100.8(8) . .
B131 B129 B130 B121 101.1(9) . .
B124 B129 B130 B121 -0.4(11) . .
B128 B129 B130 B121 62.9(10) . .
B125 B129 B130 B121 -37.8(8) . .
B131 B129 B130 B126 37.1(8) . .
B124 B129 B130 B126 -64.5(10) . .
B128 B129 B130 B126 -1.1(10) . .
B125 B129 B130 B126 -101.9(9) . .
B122 B127 B131 B130 1.0(11) . .
B123 B127 B131 B130 -62.9(10) . .
B128 B127 B131 B130 -100.5(9) . .
B126 B127 B131 B130 38.5(7) . .
B122 B127 B131 B129 64.5(10) . .
B123 B127 B131 B129 0.5(11) . .
B128 B127 B131 B129 -37.0(8) . .
B126 B127 B131 B129 102.0(9) . .
B122 B127 B131 B126 -37.5(8) . .
B123 B127 B131 B126 -101.4(9) . .
B128 B127 B131 B126 -139.0(8) . .
B122 B127 B131 B128 101.5(9) . .
B123 B127 B131 B128 37.6(8) . .
B126 B127 B131 B128 139.0(8) . .
B125 B130 B131 B127 63.4(10) . .
B121 B130 B131 B127 -0.8(11) . .
B126 B130 B131 B127 -38.6(7) . .
B129 B130 B131 B127 100.7(8) . .
B125 B130 B131 B129 -37.3(7) . .
B121 B130 B131 B129 -101.6(8) . .
B126 B130 B131 B129 -139.3(8) . .
B125 B130 B131 B126 101.9(9) . .
B121 B130 B131 B126 37.7(8) . .
B129 B130 B131 B126 139.3(8) . .
B125 B130 B131 B128 0.8(11) . .
B121 B130 B131 B128 -63.5(10) . .
B126 B130 B131 B128 -101.2(8) . .
B129 B130 B131 B128 38.1(7) . .
B130 B129 B131 B127 -100.5(9) . .
B124 B129 B131 B127 -1.5(11) . .
B128 B129 B131 B127 36.8(8) . .
B125 B129 B131 B127 -64.2(10) . .
B124 B129 B131 B130 99.0(8) . .
B128 B129 B131 B130 137.3(8) . .
B125 B129 B131 B130 36.4(7) . .
B130 B129 B131 B126 -36.7(7) . .
B124 B129 B131 B126 62.3(10) . .
B128 B129 B131 B126 100.6(9) . .
B125 B129 B131 B126 -0.3(10) . .
B130 B129 B131 B128 -137.3(8) . .
B124 B129 B131 B128 -38.2(7) . .
B125 B129 B131 B128 -100.9(8) . .
B122 B126 B131 B127 36.6(8) . .
B130 B126 B131 B127 136.8(8) . .
B121 B126 B131 B127 99.6(9) . .
B122 B126 B131 B130 -100.2(9) . .
B121 B126 B131 B130 -37.2(8) . .
B127 B126 B131 B130 -136.8(8) . .
B122 B126 B131 B129 -63.5(10) . .
B130 B126 B131 B129 36.7(7) . .
B121 B126 B131 B129 -0.5(11) . .
B127 B126 B131 B129 -100.1(9) . .
B122 B126 B131 B128 0.1(11) . .
B130 B126 B131 B128 100.4(9) . .
B121 B126 B131 B128 63.2(10) . .
B127 B126 B131 B128 -36.4(7) . .
B123 B128 B131 B127 -36.7(7) . .
B129 B128 B131 B127 -138.5(8) . .
B124 B128 B131 B127 -100.9(8) . .
B127 B128 B131 B130 100.3(9) . .
B123 B128 B131 B130 63.6(10) . .
B129 B128 B131 B130 -38.2(7) . .
B124 B128 B131 B130 -0.5(10) . .
B127 B128 B131 B129 138.5(8) . .
B123 B128 B131 B129 101.8(8) . .
B124 B128 B131 B129 37.6(7) . .
B127 B128 B131 B126 36.8(8) . .
B123 B128 B131 B126 0.1(11) . .
B129 B128 B131 B126 -101.7(9) . .
B124 B128 B131 B126 -64.0(10) . .
B145 B140 B141 B142 136.6(9) . .
B144 B140 B141 B142 99.3(9) . .
B143 B140 B141 B142 35.4(8) . .
B142 B140 B141 B145 -136.6(9) . .
B144 B140 B141 B145 -37.3(8) . .
B143 B140 B141 B145 -101.2(9) . .
B145 B140 B141 B150 37.5(8) . .
B142 B140 B141 B150 -99.1(9) . .
B144 B140 B141 B150 0.2(11) . .
B143 B140 B141 B150 -63.7(11) . .
B145 B140 B141 B146 101.3(9) . .
B142 B140 B141 B146 -35.4(8) . .
B144 B140 B141 B146 64.0(11) . .
B143 B140 B141 B146 0.1(12) . .
B140 B141 B142 B143 -37.1(8) . .
B145 B141 B142 B143 1.8(11) . .
B150 B141 B142 B143 64.9(11) . .
B146 B141 B142 B143 103.4(9) . .
B140 B141 B142 B147 -102.0(9) . .
B145 B141 B142 B147 -63.1(11) . .
B150 B141 B142 B147 0.0(11) . .
B146 B141 B142 B147 38.5(8) . .
B140 B141 B142 B146 -140.5(9) . .
B145 B141 B142 B146 -101.6(9) . .
B150 B141 B142 B146 -38.5(8) . .
B145 B141 B142 B140 38.9(8) . .
B150 B141 B142 B140 102.0(9) . .
B146 B141 B142 B140 140.5(9) . .
B141 B140 B142 B143 139.8(9) . .
B145 B140 B142 B143 100.9(9) . .
B144 B140 B142 B143 37.6(8) . .
B141 B140 B142 B147 101.1(10) . .
B145 B140 B142 B147 62.2(11) . .
B144 B140 B142 B147 -1.1(12) . .
B143 B140 B142 B147 -38.7(8) . .
B141 B140 B142 B146 36.0(8) . .
B145 B140 B142 B146 -2.9(12) . .
B144 B140 B142 B146 -66.2(11) . .
B143 B140 B142 B146 -103.8(10) . .
B145 B140 B142 B141 -38.9(8) . .
B144 B140 B142 B141 -102.2(9) . .
B143 B140 B142 B141 -139.8(9) . .
B146 B142 B143 B147 -36.4(8) . .
B141 B142 B143 B147 -101.7(9) . .
B140 B142 B143 B147 -137.6(9) . .
B147 B142 B143 B148 37.7(8) . .
B146 B142 B143 B148 1.3(11) . .
B141 B142 B143 B148 -64.0(11) . .
B140 B142 B143 B148 -99.9(9) . .
B147 B142 B143 B144 100.6(9) . .
B146 B142 B143 B144 64.2(11) . .
B141 B142 B143 B144 -1.1(11) . .
B140 B142 B143 B144 -37.0(8) . .
B147 B142 B143 B140 137.6(9) . .
B146 B142 B143 B140 101.2(9) . .
B141 B142 B143 B140 35.9(8) . .
B141 B140 B143 B142 -36.2(8) . .
B145 B140 B143 B142 -100.3(9) . .
B144 B140 B143 B142 -137.7(9) . .
B141 B140 B143 B147 1.3(11) . .
B145 B140 B143 B147 -62.8(11) . .
B142 B140 B143 B147 37.5(8) . .
B144 B140 B143 B147 -100.3(9) . .
B141 B140 B143 B148 63.9(11) . .
B145 B140 B143 B148 -0.2(11) . .
B142 B140 B143 B148 100.1(9) . .
B144 B140 B143 B148 -37.6(8) . .
B141 B140 B143 B144 101.5(9) . .
B145 B140 B143 B144 37.5(8) . .
B142 B140 B143 B144 137.7(9) . .
B141 B140 B144 B145 37.5(8) . .
B142 B140 B144 B145 101.3(9) . .
B143 B140 B144 B145 138.2(9) . .
B141 B140 B144 B148 -63.1(11) . .
B145 B140 B144 B148 -100.6(9) . .
B142 B140 B144 B148 0.7(11) . .
B143 B140 B144 B148 37.6(8) . .
B141 B140 B144 B143 -100.7(9) . .
B145 B140 B144 B143 -138.2(9) . .
B142 B140 B144 B143 -36.9(8) . .
B141 B140 B144 B149 -0.4(11) . .
B145 B140 B144 B149 -37.9(8) . .
B142 B140 B144 B149 63.4(11) . .
B143 B140 B144 B149 100.3(9) . .
B142 B143 B144 B145 0.0(11) . .
B147 B143 B144 B145 62.6(11) . .
B148 B143 B144 B145 100.3(9) . .
B140 B143 B144 B145 -37.2(8) . .
B142 B143 B144 B140 37.2(8) . .
B147 B143 B144 B140 99.9(9) . .
B148 B143 B144 B140 137.5(9) . .
B142 B143 B144 B148 -100.3(9) . .
B147 B143 B144 B148 -37.6(8) . .
B140 B143 B144 B148 -137.5(9) . .
B142 B143 B144 B149 -63.5(11) . .
B147 B143 B144 B149 -0.9(11) . .
B148 B143 B144 B149 36.8(8) . .
B140 B143 B144 B149 -100.7(9) . .
B141 B140 B145 B150 -37.3(8) . .
B142 B140 B145 B150 1.6(12) . .
B144 B140 B145 B150 101.2(9) . .
B143 B140 B145 B150 63.7(11) . .
B142 B140 B145 B141 38.9(8) . .
B144 B140 B145 B141 138.5(9) . .
B143 B140 B145 B141 101.0(9) . .
B141 B140 B145 B144 -138.5(9) . .
B142 B140 B145 B144 -99.6(9) . .
B143 B140 B145 B144 -37.5(8) . .
B141 B140 B145 B149 -100.0(9) . .
B142 B140 B145 B149 -61.1(11) . .
B144 B140 B145 B149 38.5(8) . .
B143 B140 B145 B149 1.0(11) . .
B142 B141 B145 B140 -38.9(8) . .
B150 B141 B145 B140 -138.1(9) . .
B146 B141 B145 B140 -101.7(9) . .
B140 B141 B145 B150 138.1(9) . .
B142 B141 B145 B150 99.2(9) . .
B146 B141 B145 B150 36.4(8) . .
B140 B141 B145 B144 37.1(8) . .
B142 B141 B145 B144 -1.8(11) . .
B150 B141 B145 B144 -101.0(9) . .
B146 B141 B145 B144 -64.5(11) . .
B140 B141 B145 B149 101.4(9) . .
B142 B141 B145 B149 62.5(11) . .
B150 B141 B145 B149 -36.7(8) . .
B146 B141 B145 B149 -0.3(12) . .
B148 B144 B145 B140 100.5(9) . .
B143 B144 B145 B140 37.7(8) . .
B149 B144 B145 B140 137.5(9) . .
B140 B144 B145 B150 -100.0(9) . .
B148 B144 B145 B150 0.4(11) . .
B143 B144 B145 B150 -62.3(11) . .
B149 B144 B145 B150 37.5(8) . .
B140 B144 B145 B141 -36.6(8) . .
B148 B144 B145 B141 63.9(10) . .
B143 B144 B145 B141 1.1(11) . .
B149 B144 B145 B141 100.9(9) . .
B140 B144 B145 B149 -137.5(9) . .
B148 B144 B145 B149 -37.0(8) . .
B143 B144 B145 B149 -99.8(9) . .
B143 B142 B146 B150 -63.2(11) . .
B147 B142 B146 B150 -99.5(9) . .
B141 B142 B146 B150 38.3(8) . .
B140 B142 B146 B150 3.0(12) . .
B143 B142 B146 B147 36.3(8) . .
B141 B142 B146 B147 137.8(9) . .
B140 B142 B146 B147 102.5(10) . .
B143 B142 B146 B141 -101.4(9) . .
B147 B142 B146 B141 -137.8(9) . .
B140 B142 B146 B141 -35.3(8) . .
B143 B142 B146 B151 -0.6(11) . .
B147 B142 B146 B151 -37.0(8) . .
B141 B142 B146 B151 100.8(9) . .
B140 B142 B146 B151 65.5(11) . .
B140 B141 B146 B142 35.9(8) . .
B145 B141 B146 B142 100.1(9) . .
B150 B141 B146 B142 136.5(9) . .
B140 B141 B146 B150 -100.6(10) . .
B142 B141 B146 B150 -136.5(9) . .
B145 B141 B146 B150 -36.4(8) . .
B140 B141 B146 B147 -1.4(12) . .
B142 B141 B146 B147 -37.3(8) . .
B145 B141 B146 B147 62.9(11) . .
B150 B141 B146 B147 99.2(9) . .
B140 B141 B146 B151 -63.6(11) . .
B142 B141 B146 B151 -99.5(9) . .
B145 B141 B146 B151 0.6(12) . .
B150 B141 B146 B151 37.0(8) . .
B143 B142 B147 B151 -102.6(9) . .
B146 B142 B147 B151 37.9(8) . .
B141 B142 B147 B151 -0.5(12) . .
B140 B142 B147 B151 -63.5(11) . .
B143 B142 B147 B148 -38.1(8) . .
B146 B142 B147 B148 102.5(9) . .
B141 B142 B147 B148 64.1(11) . .
B140 B142 B147 B148 1.0(12) . .
B146 B142 B147 B143 140.6(9) . .
B141 B142 B147 B143 102.1(9) . .
B140 B142 B147 B143 39.1(8) . .
B143 B142 B147 B146 -140.6(9) . .
B141 B142 B147 B146 -38.4(8) . .
B140 B142 B147 B146 -101.4(9) . .
B148 B143 B147 B142 -137.3(9) . .
B144 B143 B147 B142 -99.5(9) . .
B140 B143 B147 B142 -37.4(8) . .
B142 B143 B147 B151 99.8(10) . .
B148 B143 B147 B151 -37.5(8) . .
B144 B143 B147 B151 0.3(12) . .
B140 B143 B147 B151 62.4(11) . .
B142 B143 B147 B148 137.3(9) . .
B144 B143 B147 B148 37.8(8) . .
B140 B143 B147 B148 99.9(9) . .
B142 B143 B147 B146 35.3(8) . .
B148 B143 B147 B146 -102.0(9) . .
B144 B143 B147 B146 -64.3(11) . .
B140 B143 B147 B146 -2.1(11) . .
B150 B146 B147 B142 100.0(9) . .
B141 B146 B147 B142 37.5(8) . .
B151 B146 B147 B142 137.8(9) . .
B142 B146 B147 B151 -137.8(9) . .
B150 B146 B147 B151 -37.8(8) . .
B141 B146 B147 B151 -100.3(9) . .
B142 B146 B147 B148 -99.3(9) . .
B150 B146 B147 B148 0.7(11) . .
B141 B146 B147 B148 -61.8(11) . .
B151 B146 B147 B148 38.5(8) . .
B142 B146 B147 B143 -35.3(8) . .
B150 B146 B147 B143 64.7(11) . .
B141 B146 B147 B143 2.2(11) . .
B151 B146 B147 B143 102.5(9) . .
B142 B147 B148 B143 37.8(8) . .
B151 B147 B148 B143 139.1(9) . .
B146 B147 B148 B143 100.9(9) . .
B142 B147 B148 B149 -64.9(11) . .
B151 B147 B148 B149 36.4(8) . .
B143 B147 B148 B149 -102.7(9) . .
B146 B147 B148 B149 -1.9(11) . .
B142 B147 B148 B144 -0.6(12) . .
B151 B147 B148 B144 100.7(9) . .
B143 B147 B148 B144 -38.4(8) . .
B146 B147 B148 B144 62.5(11) . .
B142 B147 B148 B151 -101.3(9) . .
B143 B147 B148 B151 -139.1(9) . .
B146 B147 B148 B151 -38.2(8) . .
B142 B143 B148 B147 -37.7(8) . .
B144 B143 B148 B147 -137.5(9) . .
B140 B143 B148 B147 -100.2(9) . .
B142 B143 B148 B149 61.8(11) . .
B147 B143 B148 B149 99.5(9) . .
B144 B143 B148 B149 -37.9(8) . .
B140 B143 B148 B149 -0.7(11) . .
B142 B143 B148 B144 99.8(9) . .
B147 B143 B148 B144 137.5(9) . .
B140 B143 B148 B144 37.3(8) . .
B142 B143 B148 B151 -1.4(11) . .
B147 B143 B148 B151 36.3(8) . .
B144 B143 B148 B151 -101.2(9) . .
B140 B143 B148 B151 -63.9(10) . .
B145 B144 B148 B147 -63.0(11) . .
B140 B144 B148 B147 0.0(12) . .
B143 B144 B148 B147 38.1(8) . .
B149 B144 B148 B147 -100.3(9) . .
B145 B144 B148 B143 -101.1(9) . .
B140 B144 B148 B143 -38.2(8) . .
B149 B144 B148 B143 -138.4(9) . .
B145 B144 B148 B149 37.3(8) . .
B140 B144 B148 B149 100.2(9) . .
B143 B144 B148 B149 138.4(9) . .
B145 B144 B148 B151 -0.2(11) . .
B140 B144 B148 B151 62.7(11) . .
B143 B144 B148 B151 100.9(9) . .
B149 B144 B148 B151 -37.5(8) . .
B147 B148 B149 B150 2.3(11) . .
B143 B148 B149 B150 -61.4(11) . .
B144 B148 B149 B150 -99.3(9) . .
B151 B148 B149 B150 38.6(8) . .
B147 B148 B149 B151 -36.2(8) . .
B143 B148 B149 B151 -100.0(9) . .
B144 B148 B149 B151 -137.8(9) . .
B147 B148 B149 B145 65.0(10) . .
B143 B148 B149 B145 1.3(11) . .
B144 B148 B149 B145 -36.6(8) . .
B151 B148 B149 B145 101.2(9) . .
B147 B148 B149 B144 101.6(9) . .
B143 B148 B149 B144 37.9(8) . .
B151 B148 B149 B144 137.8(9) . .
B140 B145 B149 B150 99.5(9) . .
B141 B145 B149 B150 37.0(8) . .
B144 B145 B149 B150 137.7(9) . .
B140 B145 B149 B151 62.4(11) . .
B150 B145 B149 B151 -37.1(8) . .
B141 B145 B149 B151 -0.1(11) . .
B144 B145 B149 B151 100.6(9) . .
B140 B145 B149 B148 -1.4(11) . .
B150 B145 B149 B148 -100.9(9) . .
B141 B145 B149 B148 -63.8(11) . .
B144 B145 B149 B148 36.9(8) . .
B140 B145 B149 B144 -38.2(8) . .
B150 B145 B149 B144 -137.7(9) . .
B141 B145 B149 B144 -100.7(9) . .
B145 B144 B149 B150 -37.2(8) . .
B140 B144 B149 B150 0.5(11) . .
B148 B144 B149 B150 101.1(9) . .
B143 B144 B149 B150 64.3(10) . .
B145 B144 B149 B151 -100.4(9) . .
B140 B144 B149 B151 -62.7(11) . .
B148 B144 B149 B151 37.9(8) . .
B143 B144 B149 B151 1.1(11) . .
B145 B144 B149 B148 -138.3(9) . .
B140 B144 B149 B148 -100.6(9) . .
B143 B144 B149 B148 -36.7(8) . .
B140 B144 B149 B145 37.7(8) . .
B148 B144 B149 B145 138.3(9) . .
B143 B144 B149 B145 101.5(9) . .
B151 B149 B150 B145 138.4(9) . .
B148 B149 B150 B145 99.6(9) . .
B144 B149 B150 B145 37.0(8) . .
B151 B149 B150 B141 101.1(9) . .
B148 B149 B150 B141 62.3(11) . .
B145 B149 B150 B141 -37.3(8) . .
B144 B149 B150 B141 -0.4(11) . .
B148 B149 B150 B151 -38.8(8) . .
B145 B149 B150 B151 -138.4(9) . .
B144 B149 B150 B151 -101.5(9) . .
B151 B149 B150 B146 36.8(8) . .
B148 B149 B150 B146 -2.0(11) . .
B145 B149 B150 B146 -101.6(9) . .
B144 B149 B150 B146 -64.6(10) . .
B140 B145 B150 B149 -101.7(9) . .
B141 B145 B150 B149 -138.5(9) . .
B144 B145 B150 B149 -38.1(8) . .
B140 B145 B150 B141 36.8(8) . .
B144 B145 B150 B141 100.4(9) . .
B149 B145 B150 B141 138.5(9) . .
B140 B145 B150 B151 -64.1(11) . .
B141 B145 B150 B151 -100.9(9) . .
B144 B145 B150 B151 -0.5(12) . .
B149 B145 B150 B151 37.6(8) . .
B140 B145 B150 B146 0.2(12) . .
B141 B145 B150 B146 -36.6(8) . .
B144 B145 B150 B146 63.8(11) . .
B149 B145 B150 B146 101.9(9) . .
B140 B141 B150 B149 0.1(11) . .
B142 B141 B150 B149 -63.6(11) . .
B145 B141 B150 B149 37.8(8) . .
B146 B141 B150 B149 -101.7(9) . .
B140 B141 B150 B145 -37.7(8) . .
B142 B141 B150 B145 -101.4(9) . .
B146 B141 B150 B145 -139.6(9) . .
B140 B141 B150 B151 64.2(11) . .
B142 B141 B150 B151 0.5(11) . .
B145 B141 B150 B151 101.9(9) . .
B146 B141 B150 B151 -37.6(8) . .
B140 B141 B150 B146 101.8(9) . .
B142 B141 B150 B146 38.1(8) . .
B145 B141 B150 B146 139.6(9) . .
B142 B146 B150 B149 63.1(11) . .
B147 B146 B150 B149 0.8(11) . .
B141 B146 B150 B149 101.5(9) . .
B151 B146 B150 B149 -36.8(8) . .
B142 B146 B150 B145 -2.0(12) . .
B147 B146 B150 B145 -64.3(11) . .
B141 B146 B150 B145 36.4(8) . .
B151 B146 B150 B145 -101.9(9) . .
B142 B146 B150 B141 -38.4(8) . .
B147 B146 B150 B141 -100.7(9) . .
B151 B146 B150 B141 -138.3(9) . .
B142 B146 B150 B151 99.9(9) . .
B147 B146 B150 B151 37.6(8) . .
B141 B146 B150 B151 138.3(9) . .
B142 B147 B151 B150 0.8(11) . .
B148 B147 B151 B150 -99.6(9) . .
B143 B147 B151 B150 -62.5(11) . .
B146 B147 B151 B150 38.3(8) . .
B142 B147 B151 B149 63.7(11) . .
B148 B147 B151 B149 -36.6(8) . .
B143 B147 B151 B149 0.5(12) . .
B146 B147 B151 B149 101.2(9) . .
B142 B147 B151 B146 -37.5(8) . .
B148 B147 B151 B146 -137.9(9) . .
B143 B147 B151 B146 -100.8(9) . .
B142 B147 B151 B148 100.4(9) . .
B143 B147 B151 B148 37.1(8) . .
B146 B147 B151 B148 137.9(9) . .
B149 B150 B151 B147 101.0(9) . .
B145 B150 B151 B147 63.0(11) . .
B141 B150 B151 B147 -0.8(12) . .
B146 B150 B151 B147 -38.4(8) . .
B145 B150 B151 B149 -38.0(8) . .
B141 B150 B151 B149 -101.8(9) . .
B146 B150 B151 B149 -139.4(9) . .
B149 B150 B151 B146 139.4(9) . .
B145 B150 B151 B146 101.4(9) . .
B141 B150 B151 B146 37.6(8) . .
B149 B150 B151 B148 38.3(8) . .
B145 B150 B151 B148 0.4(11) . .
B141 B150 B151 B148 -63.4(11) . .
B146 B150 B151 B148 -101.1(9) . .
B150 B149 B151 B147 -100.2(9) . .
B148 B149 B151 B147 36.5(8) . .
B145 B149 B151 B147 -63.3(11) . .
B144 B149 B151 B147 -1.0(12) . .
B148 B149 B151 B150 136.7(9) . .
B145 B149 B151 B150 36.9(8) . .
B144 B149 B151 B150 99.2(9) . .
B150 B149 B151 B146 -36.4(8) . .
B148 B149 B151 B146 100.3(9) . .
B145 B149 B151 B146 0.5(12) . .
B144 B149 B151 B146 62.8(11) . .
B150 B149 B151 B148 -136.7(9) . .
B145 B149 B151 B148 -99.8(9) . .
B144 B149 B151 B148 -37.5(8) . .
B142 B146 B151 B147 37.1(8) . .
B150 B146 B151 B147 137.0(9) . .
B141 B146 B151 B147 100.0(9) . .
B142 B146 B151 B150 -99.9(9) . .
B147 B146 B151 B150 -137.0(9) . .
B141 B146 B151 B150 -37.0(8) . .
B142 B146 B151 B149 -63.6(11) . .
B150 B146 B151 B149 36.3(8) . .
B147 B146 B151 B149 -100.7(9) . .
B141 B146 B151 B149 -0.7(12) . .
B142 B146 B151 B148 -0.3(11) . .
B150 B146 B151 B148 99.6(9) . .
B147 B146 B151 B148 -37.4(8) . .
B141 B146 B151 B148 62.7(11) . .
B143 B148 B151 B147 -36.7(8) . .
B149 B148 B151 B147 -139.0(9) . .
B144 B148 B151 B147 -100.9(9) . .
B147 B148 B151 B150 100.8(9) . .
B143 B148 B151 B150 64.2(10) . .
B149 B148 B151 B150 -38.2(8) . .
B144 B148 B151 B150 -0.1(11) . .
B147 B148 B151 B149 139.0(9) . .
B143 B148 B151 B149 102.4(9) . .
B144 B148 B151 B149 38.1(8) . .
B147 B148 B151 B146 37.7(8) . .
B143 B148 B151 B146 1.1(11) . .
B149 B148 B151 B146 -101.3(9) . .
B144 B148 B151 B146 -63.2(11) . .
B165 B160 B161 B162 137.2(9) . .
B164 B160 B161 B162 99.6(10) . .
B163 B160 B161 B162 35.6(8) . .
B165 B160 B161 B170 37.8(9) . .
B164 B160 B161 B170 0.2(12) . .
B162 B160 B161 B170 -99.4(10) . .
B163 B160 B161 B170 -63.8(12) . .
B164 B160 B161 B165 -37.7(9) . .
B162 B160 B161 B165 -137.2(9) . .
B163 B160 B161 B165 -101.6(10) . .
B165 B160 B161 B166 101.2(10) . .
B164 B160 B161 B166 63.5(12) . .
B162 B160 B161 B166 -36.0(9) . .
B163 B160 B161 B166 -0.4(12) . .
B160 B161 B162 B163 -37.2(9) . .
B170 B161 B162 B163 64.6(12) . .
B165 B161 B162 B163 1.3(12) . .
B166 B161 B162 B163 102.7(10) . .
B160 B161 B162 B167 -101.6(10) . .
B170 B161 B162 B167 0.3(12) . .
B165 B161 B162 B167 -63.0(12) . .
B166 B161 B162 B167 38.4(9) . .
B160 B161 B162 B166 -140.0(10) . .
B170 B161 B162 B166 -38.1(9) . .
B165 B161 B162 B166 -101.4(10) . .
B170 B161 B162 B160 101.9(10) . .
B165 B161 B162 B160 38.5(9) . .
B166 B161 B162 B160 140.0(10) . .
B161 B160 B162 B163 139.4(10) . .
B165 B160 B162 B163 100.8(10) . .
B164 B160 B162 B163 37.3(9) . .
B161 B160 B162 B167 100.8(10) . .
B165 B160 B162 B167 62.1(12) . .
B164 B160 B162 B167 -1.4(12) . .
B163 B160 B162 B167 -38.7(9) . .
B161 B160 B162 B166 36.2(9) . .
B165 B160 B162 B166 -2.5(12) . .
B164 B160 B162 B166 -66.0(11) . .
B163 B160 B162 B166 -103.2(10) . .
B165 B160 B162 B161 -38.7(9) . .
B164 B160 B162 B161 -102.2(10) . .
B163 B160 B162 B161 -139.4(10) . .
B166 B162 B163 B167 -36.7(9) . .
B161 B162 B163 B167 -101.4(10) . .
B160 B162 B163 B167 -137.4(9) . .
B167 B162 B163 B168 37.5(9) . .
B166 B162 B163 B168 0.8(12) . .
B161 B162 B163 B168 -63.9(12) . .
B160 B162 B163 B168 -99.9(10) . .
B167 B162 B163 B164 100.8(10) . .
B166 B162 B163 B164 64.2(12) . .
B161 B162 B163 B164 -0.6(12) . .
B160 B162 B163 B164 -36.5(8) . .
B167 B162 B163 B160 137.4(9) . .
B166 B162 B163 B160 100.7(10) . .
B161 B162 B163 B160 35.9(9) . .
B161 B160 B163 B162 -36.4(9) . .
B165 B160 B163 B162 -100.7(10) . .
B164 B160 B163 B162 -138.3(9) . .
B161 B160 B163 B167 1.4(12) . .
B165 B160 B163 B167 -62.9(12) . .
B164 B160 B163 B167 -100.5(10) . .
B162 B160 B163 B167 37.8(9) . .
B161 B160 B163 B168 64.3(11) . .
B165 B160 B163 B168 -0.1(12) . .
B164 B160 B163 B168 -37.6(8) . .
B162 B160 B163 B168 100.7(10) . .
B161 B160 B163 B164 101.8(10) . .
B165 B160 B163 B164 37.5(9) . .
B162 B160 B163 B164 138.3(9) . .
B161 B160 B164 B165 37.9(9) . .
B162 B160 B164 B165 101.8(10) . .
B163 B160 B164 B165 138.2(9) . .
B161 B160 B164 B169 -0.2(12) . .
B165 B160 B164 B169 -38.2(9) . .
B162 B160 B164 B169 63.6(11) . .
B163 B160 B164 B169 100.1(10) . .
B161 B160 B164 B168 -63.1(12) . .
B165 B160 B164 B168 -101.0(10) . .
B162 B160 B164 B168 0.8(12) . .
B163 B160 B164 B168 37.2(8) . .
B161 B160 B164 B163 -100.3(10) . .
B165 B160 B164 B163 -138.2(9) . .
B162 B160 B164 B163 -36.4(8) . .
B162 B163 B164 B165 -0.3(12) . .
B167 B163 B164 B165 62.6(11) . .
B168 B163 B164 B165 100.5(10) . .
B160 B163 B164 B165 -37.3(9) . .
B162 B163 B164 B160 37.0(9) . .
B167 B163 B164 B160 99.9(10) . .
B168 B163 B164 B160 137.7(9) . .
B162 B163 B164 B169 -64.0(11) . .
B167 B163 B164 B169 -1.1(12) . .
B168 B163 B164 B169 36.8(8) . .
B160 B163 B164 B169 -100.9(10) . .
B162 B163 B164 B168 -100.8(10) . .
B167 B163 B164 B168 -37.9(8) . .
B160 B163 B164 B168 -137.7(9) . .
B164 B160 B165 B161 138.2(9) . .
B162 B160 B165 B161 38.5(9) . .
B163 B160 B165 B161 100.5(10) . .
B161 B160 B165 B170 -37.4(9) . .
B164 B160 B165 B170 100.8(10) . .
B162 B160 B165 B170 1.1(12) . .
B163 B160 B165 B170 63.1(11) . .
B161 B160 B165 B164 -138.2(9) . .
B162 B160 B165 B164 -99.6(10) . .
B163 B160 B165 B164 -37.6(9) . .
B161 B160 B165 B169 -100.0(10) . .
B164 B160 B165 B169 38.2(8) . .
B162 B160 B165 B169 -61.5(12) . .
B163 B160 B165 B169 0.5(12) . .
B162 B161 B165 B160 -38.8(9) . .
B170 B161 B165 B160 -137.8(10) . .
B166 B161 B165 B160 -102.1(10) . .
B160 B161 B165 B170 137.8(10) . .
B162 B161 B165 B170 99.0(10) . .
B166 B161 B165 B170 35.7(9) . .
B160 B161 B165 B164 37.3(9) . .
B162 B161 B165 B164 -1.5(12) . .
B170 B161 B165 B164 -100.5(10) . .
B166 B161 B165 B164 -64.8(11) . .
B160 B161 B165 B169 100.7(10) . .
B162 B161 B165 B169 61.9(12) . .
B170 B161 B165 B169 -37.1(9) . .
B166 B161 B165 B169 -1.4(12) . .
B169 B164 B165 B160 137.3(9) . .
B168 B164 B165 B160 100.2(10) . .
B163 B164 B165 B160 37.8(9) . .
B160 B164 B165 B161 -36.7(8) . .
B169 B164 B165 B161 100.6(10) . .
B168 B164 B165 B161 63.6(11) . .
B163 B164 B165 B161 1.1(12) . .
B160 B164 B165 B170 -99.7(10) . .
B169 B164 B165 B170 37.6(8) . .
B168 B164 B165 B170 0.5(12) . .
B163 B164 B165 B170 -62.0(11) . .
B160 B164 B165 B169 -137.3(9) . .
B168 B164 B165 B169 -37.1(8) . .
B163 B164 B165 B169 -99.6(10) . .
B163 B162 B166 B170 -63.0(12) . .
B167 B162 B166 B170 -99.5(10) . .
B161 B162 B166 B170 38.1(9) . .
B160 B162 B166 B170 2.8(12) . .
B163 B162 B166 B167 36.5(9) . .
B161 B162 B166 B167 137.6(10) . .
B160 B162 B166 B167 102.3(10) . .
B163 B162 B166 B161 -101.1(10) . .
B167 B162 B166 B161 -137.6(10) . .
B160 B162 B166 B161 -35.4(9) . .
B163 B162 B166 B171 -0.3(12) . .
B167 B162 B166 B171 -36.9(8) . .
B161 B162 B166 B171 100.8(10) . .
B160 B162 B166 B171 65.4(11) . .
B160 B161 B166 B162 36.6(9) . .
B170 B161 B166 B162 136.8(10) . .
B165 B161 B166 B162 100.9(10) . .
B160 B161 B166 B170 -100.2(10) . .
B162 B161 B166 B170 -136.8(10) . .
B165 B161 B166 B170 -35.9(9) . .
B160 B161 B166 B167 -0.7(12) . .
B162 B161 B166 B167 -37.2(9) . .
B170 B161 B166 B167 99.5(10) . .
B165 B161 B166 B167 63.7(12) . .
B160 B161 B166 B171 -63.1(12) . .
B162 B161 B166 B171 -99.7(10) . .
B170 B161 B166 B171 37.1(9) . .
B165 B161 B166 B171 1.3(12) . .
B163 B162 B167 B168 -37.7(9) . .
B166 B162 B167 B168 102.2(10) . .
B161 B162 B167 B168 63.9(12) . .
B160 B162 B167 B168 1.4(12) . .
B163 B162 B167 B171 -102.2(10) . .
B166 B162 B167 B171 37.8(9) . .
B161 B162 B167 B171 -0.6(13) . .
B160 B162 B167 B171 -63.0(12) . .
B166 B162 B167 B163 140.0(10) . .
B161 B162 B167 B163 101.6(10) . .
B160 B162 B167 B163 39.2(9) . .
B163 B162 B167 B166 -140.0(10) . .
B161 B162 B167 B166 -38.4(9) . .
B160 B162 B167 B166 -100.8(10) . .
B168 B163 B167 B162 -137.8(9) . .
B164 B163 B167 B162 -99.8(10) . .
B160 B163 B167 B162 -37.8(8) . .
B162 B163 B167 B168 137.8(9) . .
B164 B163 B167 B168 38.0(8) . .
B160 B163 B167 B168 100.0(10) . .
B162 B163 B167 B171 100.5(10) . .
B168 B163 B167 B171 -37.3(9) . .
B164 B163 B167 B171 0.7(12) . .
B160 B163 B167 B171 62.7(12) . .
B162 B163 B167 B166 36.0(9) . .
B168 B163 B167 B166 -101.8(10) . .
B164 B163 B167 B166 -63.8(11) . .
B160 B163 B167 B166 -1.8(12) . .
B170 B166 B167 B162 100.1(10) . .
B161 B166 B167 B162 37.5(9) . .
B171 B166 B167 B162 138.1(10) . .
B162 B166 B167 B168 -100.0(10) . .
B170 B166 B167 B168 0.1(12) . .
B161 B166 B167 B168 -62.5(12) . .
B171 B166 B167 B168 38.2(9) . .
B162 B166 B167 B171 -138.1(10) . .
B170 B166 B167 B171 -38.0(8) . .
B161 B166 B167 B171 -100.7(10) . .
B162 B166 B167 B163 -35.9(9) . .
B170 B166 B167 B163 64.2(11) . .
B161 B166 B167 B163 1.5(12) . .
B171 B166 B167 B163 102.2(10) . .
B162 B167 B168 B163 37.5(9) . .
B171 B167 B168 B163 139.1(9) . .
B166 B167 B168 B163 101.1(10) . .
B162 B167 B168 B169 -64.4(11) . .
B171 B167 B168 B169 37.1(8) . .
B163 B167 B168 B169 -102.0(10) . .
B166 B167 B168 B169 -0.9(12) . .
B162 B167 B168 B171 -101.6(10) . .
B163 B167 B168 B171 -139.1(9) . .
B166 B167 B168 B171 -38.0(9) . .
B162 B167 B168 B164 -0.9(12) . .
B171 B167 B168 B164 100.7(10) . .
B163 B167 B168 B164 -38.5(9) . .
B166 B167 B168 B164 62.7(12) . .
B162 B163 B168 B167 -37.5(9) . .
B164 B163 B168 B167 -137.4(9) . .
B160 B163 B168 B167 -100.4(10) . .
B162 B163 B168 B169 62.5(12) . .
B167 B163 B168 B169 99.9(10) . .
B164 B163 B168 B169 -37.5(9) . .
B160 B163 B168 B169 -0.5(12) . .
B162 B163 B168 B171 -1.0(12) . .
B167 B163 B168 B171 36.5(9) . .
B164 B163 B168 B171 -101.0(10) . .
B160 B163 B168 B171 -64.0(11) . .
B162 B163 B168 B164 99.9(10) . .
B167 B163 B168 B164 137.4(9) . .
B160 B163 B168 B164 37.0(8) . .
B165 B164 B168 B167 -62.9(11) . .
B160 B164 B168 B167 0.1(12) . .
B169 B164 B168 B167 -100.3(10) . .
B163 B164 B168 B167 38.1(9) . .
B165 B164 B168 B163 -101.0(10) . .
B160 B164 B168 B163 -38.0(9) . .
B169 B164 B168 B163 -138.4(9) . .
B165 B164 B168 B169 37.4(9) . .
B160 B164 B168 B169 100.4(10) . .
B163 B164 B168 B169 138.4(9) . .
B165 B164 B168 B171 0.2(12) . .
B160 B164 B168 B171 63.1(11) . .
B169 B164 B168 B171 -37.3(8) . .
B163 B164 B168 B171 101.1(10) . .
B167 B168 B169 B170 1.3(12) . .
B163 B168 B169 B170 -62.2(11) . .
B171 B168 B169 B170 38.3(8) . .
B164 B168 B169 B170 -100.0(10) . .
B167 B168 B169 B171 -37.0(8) . .
B163 B168 B169 B171 -100.5(10) . .
B164 B168 B169 B171 -138.3(9) . .
B167 B168 B169 B164 101.2(10) . .
B163 B168 B169 B164 37.8(9) . .
B171 B168 B169 B164 138.3(9) . .
B167 B168 B169 B165 64.3(11) . .
B163 B168 B169 B165 0.8(12) . .
B171 B168 B169 B165 101.3(10) . .
B164 B168 B169 B165 -37.0(8) . .
B165 B164 B169 B170 -37.6(8) . .
B160 B164 B169 B170 0.2(12) . .
B168 B164 B169 B170 100.7(10) . .
B163 B164 B169 B170 64.2(11) . .
B165 B164 B169 B168 -138.3(9) . .
B160 B164 B169 B168 -100.5(10) . .
B163 B164 B169 B168 -36.5(8) . .
B165 B164 B169 B171 -100.8(10) . .
B160 B164 B169 B171 -62.9(11) . .
B168 B164 B169 B171 37.6(9) . .
B163 B164 B169 B171 1.0(12) . .
B160 B164 B169 B165 37.8(8) . .
B168 B164 B169 B165 138.3(9) . .
B163 B164 B169 B165 101.8(10) . .
B160 B165 B169 B170 99.3(10) . .
B161 B165 B169 B170 37.3(9) . .
B164 B165 B169 B170 137.5(9) . .
B160 B165 B169 B168 -0.8(12) . .
B161 B165 B169 B168 -62.9(11) . .
B170 B165 B169 B168 -100.1(10) . .
B164 B165 B169 B168 37.3(9) . .
B160 B165 B169 B171 63.0(12) . .
B161 B165 B169 B171 0.9(12) . .
B170 B165 B169 B171 -36.3(9) . .
B164 B165 B169 B171 101.1(10) . .
B160 B165 B169 B164 -38.2(9) . .
B161 B165 B169 B164 -100.2(10) . .
B170 B165 B169 B164 -137.5(9) . .
B168 B169 B170 B166 -1.2(12) . .
B171 B169 B170 B166 37.3(9) . .
B164 B169 B170 B166 -64.6(11) . .
B165 B169 B170 B166 -102.1(10) . .
B168 B169 B170 B161 63.3(11) . .
B171 B169 B170 B161 101.8(10) . .
B164 B169 B170 B161 -0.1(12) . .
B165 B169 B170 B161 -37.6(9) . .
B168 B169 B170 B171 -38.5(8) . .
B164 B169 B170 B171 -101.9(10) . .
B165 B169 B170 B171 -139.4(9) . .
B168 B169 B170 B165 100.9(10) . .
B171 B169 B170 B165 139.4(9) . .
B164 B169 B170 B165 37.5(8) . .
B162 B166 B170 B169 62.8(12) . .
B167 B166 B170 B169 0.7(12) . .
B161 B166 B170 B169 100.9(10) . .
B171 B166 B170 B169 -37.2(9) . .
B162 B166 B170 B161 -38.1(9) . .
B167 B166 B170 B161 -100.3(10) . .
B171 B166 B170 B161 -138.1(10) . .
B162 B166 B170 B171 100.0(10) . .
B167 B166 B170 B171 37.9(8) . .
B161 B166 B170 B171 138.1(10) . .
B162 B166 B170 B165 -2.1(12) . .
B167 B166 B170 B165 -64.2(12) . .
B161 B166 B170 B165 36.0(9) . .
B171 B166 B170 B165 -102.1(10) . .
B160 B161 B170 B169 0.0(13) . .
B162 B161 B170 B169 -64.2(12) . .
B165 B161 B170 B169 37.9(9) . .
B166 B161 B170 B169 -102.3(10) . .
B160 B161 B170 B166 102.2(10) . .
B162 B161 B170 B166 38.1(9) . .
B165 B161 B170 B166 140.2(10) . .
B160 B161 B170 B171 64.3(12) . .
B162 B161 B170 B171 0.1(12) . .
B165 B161 B170 B171 102.2(10) . .
B166 B161 B170 B171 -38.0(9) . .
B160 B161 B170 B165 -38.0(9) . .
B162 B161 B170 B165 -102.1(10) . .
B166 B161 B170 B165 -140.2(10) . .
B160 B165 B170 B169 -101.2(10) . .
B161 B165 B170 B169 -138.1(9) . .
B164 B165 B170 B169 -37.9(8) . .
B160 B165 B170 B166 0.6(12) . .
B161 B165 B170 B166 -36.3(9) . .
B164 B165 B170 B166 63.9(12) . .
B169 B165 B170 B166 101.8(10) . .
B160 B165 B170 B161 36.9(9) . .
B164 B165 B170 B161 100.2(10) . .
B169 B165 B170 B161 138.1(9) . .
B160 B165 B170 B171 -64.3(12) . .
B161 B165 B170 B171 -101.2(10) . .
B164 B165 B170 B171 -1.0(12) . .
B169 B165 B170 B171 36.9(9) . .
B162 B167 B171 B170 0.6(12) . .
B168 B167 B171 B170 -99.9(10) . .
B163 B167 B171 B170 -62.9(12) . .
B166 B167 B171 B170 38.2(9) . .
B162 B167 B171 B169 63.5(12) . .
B168 B167 B171 B169 -37.1(9) . .
B163 B167 B171 B169 0.0(12) . .
B166 B167 B171 B169 101.0(10) . .
B162 B167 B171 B166 -37.5(9) . .
B168 B167 B171 B166 -138.1(9) . .
B163 B167 B171 B166 -101.0(10) . .
B162 B167 B171 B168 100.5(10) . .
B163 B167 B171 B168 37.0(9) . .
B166 B167 B171 B168 138.1(9) . .
B169 B170 B171 B167 100.7(10) . .
B166 B170 B171 B167 -38.4(9) . .
B161 B170 B171 B167 -0.4(12) . .
B165 B170 B171 B167 63.6(12) . .
B166 B170 B171 B169 -139.0(9) . .
B161 B170 B171 B169 -101.1(10) . .
B165 B170 B171 B169 -37.1(9) . .
B169 B170 B171 B166 139.0(9) . .
B161 B170 B171 B166 37.9(9) . .
B165 B170 B171 B166 101.9(10) . .
B169 B170 B171 B168 38.2(8) . .
B166 B170 B171 B168 -100.9(10) . .
B161 B170 B171 B168 -62.9(12) . .
B165 B170 B171 B168 1.1(12) . .
B170 B169 B171 B167 -99.9(10) . .
B168 B169 B171 B167 36.9(8) . .
B164 B169 B171 B167 -0.6(12) . .
B165 B169 B171 B167 -63.6(11) . .
B168 B169 B171 B170 136.8(9) . .
B164 B169 B171 B170 99.3(10) . .
B165 B169 B171 B170 36.3(9) . .
B170 B169 B171 B166 -36.5(9) . .
B168 B169 B171 B166 100.4(10) . .
B164 B169 B171 B166 62.8(12) . .
B165 B169 B171 B166 -0.2(12) . .
B170 B169 B171 B168 -136.8(9) . .
B164 B169 B171 B168 -37.6(8) . .
B165 B169 B171 B168 -100.5(10) . .
B162 B166 B171 B167 36.8(8) . .
B170 B166 B171 B167 136.8(10) . .
B161 B166 B171 B167 99.6(10) . .
B162 B166 B171 B170 -100.0(10) . .
B167 B166 B171 B170 -136.8(10) . .
B161 B166 B171 B170 -37.2(9) . .
B162 B166 B171 B169 -63.5(11) . .
B170 B166 B171 B169 36.5(9) . .
B167 B166 B171 B169 -100.3(10) . .
B161 B166 B171 B169 -0.7(12) . .
B162 B166 B171 B168 -0.3(12) . .
B170 B166 B171 B168 99.6(10) . .
B167 B166 B171 B168 -37.2(8) . .
B161 B166 B171 B168 62.5(11) . .
B163 B168 B171 B167 -36.6(9) . .
B169 B168 B171 B167 -138.3(9) . .
B164 B168 B171 B167 -100.9(10) . .
B167 B168 B171 B170 100.2(10) . .
B163 B168 B171 B170 63.6(11) . .
B169 B168 B171 B170 -38.1(8) . .
B164 B168 B171 B170 -0.8(12) . .
B167 B168 B171 B169 138.3(9) . .
B163 B168 B171 B169 101.7(10) . .
B164 B168 B171 B169 37.4(8) . .
B167 B168 B171 B166 37.4(9) . .
B163 B168 B171 B166 0.8(12) . .
B169 B168 B171 B166 -100.9(10) . .
B164 B168 B171 B166 -63.5(11) . .
B16F B16A B16B B16K -37.7(8) . .
B16C B16A B16B B16K 99.5(10) . .
B16E B16A B16B B16K -0.1(12) . .
B16D B16A B16B B16K 63.8(11) . .
B16C B16A B16B B16F 137.3(9) . .
B16E B16A B16B B16F 37.6(8) . .
B16D B16A B16B B16F 101.5(10) . .
B16F B16A B16B B16C -137.3(9) . .
B16E B16A B16B B16C -99.6(10) . .
B16D B16A B16B B16C -35.7(8) . .
B16F B16A B16B B16G -101.3(10) . .
B16C B16A B16B B16G 35.9(8) . .
B16E B16A B16B B16G -63.7(11) . .
B16D B16A B16B B16G 0.2(12) . .
B16A B16B B16C B16H 101.6(10) . .
B16K B16B B16C B16H -0.3(12) . .
B16F B16B B16C B16H 63.2(11) . .
B16G B16B B16C B16H -38.3(9) . .
B16A B16B B16C B16D 37.3(9) . .
B16K B16B B16C B16D -64.6(11) . .
B16F B16B B16C B16D -1.1(12) . .
B16G B16B B16C B16D -102.6(10) . .
B16A B16B B16C B16G 140.0(9) . .
B16K B16B B16C B16G 38.0(8) . .
B16F B16B B16C B16G 101.5(10) . .
B16K B16B B16C B16A -101.9(10) . .
B16F B16B B16C B16A -38.5(8) . .
B16G B16B B16C B16A -140.0(9) . .
B16B B16A B16C B16H -100.4(10) . .
B16F B16A B16C B16H -61.7(12) . .
B16E B16A B16C B16H 1.8(12) . .
B16D B16A B16C B16H 39.0(8) . .
B16B B16A B16C B16D -139.4(9) . .
B16F B16A B16C B16D -100.7(10) . .
B16E B16A B16C B16D -37.1(8) . .
B16B B16A B16C B16G -36.1(8) . .
B16F B16A B16C B16G 2.6(12) . .
B16E B16A B16C B16G 66.1(11) . .
B16D B16A B16C B16G 103.3(10) . .
B16F B16A B16C B16B 38.7(8) . .
B16E B16A B16C B16B 102.2(10) . .
B16D B16A B16C B16B 139.4(9) . .
B16G B16C B16D B16H 36.5(9) . .
B16B B16C B16D B16H 101.1(10) . .
B16A B16C B16D B16H 137.0(9) . .
B16H B16C B16D B16I -37.5(8) . .
B16G B16C B16D B16I -1.0(12) . .
B16B B16C B16D B16I 63.6(11) . .
B16A B16C B16D B16I 99.5(9) . .
B16H B16C B16D B16E -100.4(9) . .
B16G B16C B16D B16E -64.0(11) . .
B16B B16C B16D B16E 0.6(12) . .
B16A B16C B16D B16E 36.6(8) . .
B16H B16C B16D B16A -137.0(9) . .
B16G B16C B16D B16A -100.5(10) . .
B16B B16C B16D B16A -35.9(8) . .
B16B B16A B16D B16C 36.7(9) . .
B16F B16A B16D B16C 101.1(10) . .
B16E B16A B16D B16C 138.4(9) . .
B16B B16A B16D B16H -1.3(12) . .
B16F B16A B16D B16H 63.2(11) . .
B16C B16A B16D B16H -37.9(8) . .
B16E B16A B16D B16H 100.4(9) . .
B16B B16A B16D B16I -63.9(11) . .
B16F B16A B16D B16I 0.6(12) . .
B16C B16A B16D B16I -100.5(10) . .
B16E B16A B16D B16I 37.8(8) . .
B16B B16A B16D B16E -101.7(10) . .
B16F B16A B16D B16E -37.3(8) . .
B16C B16A B16D B16E -138.4(9) . .
B16B B16A B16E B16F -37.9(8) . .
B16C B16A B16E B16F -102.1(10) . .
B16D B16A B16E B16F -138.5(9) . .
B16B B16A B16E B16I 62.9(11) . .
B16F B16A B16E B16I 100.9(10) . .
B16C B16A B16E B16I -1.3(12) . .
B16D B16A B16E B16I -37.7(8) . .
B16B B16A B16E B16J 0.1(12) . .
B16F B16A B16E B16J 38.0(8) . .
B16C B16A B16E B16J -64.1(11) . .
B16D B16A B16E B16J -100.5(9) . .
B16B B16A B16E B16D 100.6(10) . .
B16F B16A B16E B16D 138.5(9) . .
B16C B16A B16E B16D 36.4(8) . .
B16C B16D B16E B16F 0.1(12) . .
B16H B16D B16E B16F -62.6(11) . .
B16I B16D B16E B16F -100.3(10) . .
B16A B16D B16E B16F 36.9(8) . .
B16C B16D B16E B16A -36.8(8) . .
B16H B16D B16E B16A -99.5(10) . .
B16I B16D B16E B16A -137.2(9) . .
B16C B16D B16E B16I 100.4(10) . .
B16H B16D B16E B16I 37.7(8) . .
B16A B16D B16E B16I 137.2(9) . .
B16C B16D B16E B16J 63.7(11) . .
B16H B16D B16E B16J 1.0(12) . .
B16I B16D B16E B16J -36.7(8) . .
B16A B16D B16E B16J 100.5(9) . .
B16C B16A B16F B16B -38.7(8) . .
B16E B16A B16F B16B -138.2(9) . .
B16D B16A B16F B16B -100.8(10) . .
B16B B16A B16F B16K 37.2(8) . .
B16C B16A B16F B16K -1.5(12) . .
B16E B16A B16F B16K -100.9(9) . .
B16D B16A B16F B16K -63.6(11) . .
B16B B16A B16F B16E 138.2(9) . .
B16C B16A B16F B16E 99.5(10) . .
B16D B16A B16F B16E 37.3(8) . .
B16B B16A B16F B16J 99.8(10) . .
B16C B16A B16F B16J 61.1(11) . .
B16E B16A B16F B16J -38.4(8) . .
B16D B16A B16F B16J -1.1(12) . .
B16K B16B B16F B16A 137.9(9) . .
B16C B16B B16F B16A 38.6(8) . .
B16G B16B B16F B16A 101.8(10) . .
B16A B16B B16F B16K -137.9(9) . .
B16C B16B B16F B16K -99.3(10) . .
B16G B16B B16F B16K -36.2(8) . .
B16A B16B B16F B16E -37.4(8) . .
B16K B16B B16F B16E 100.5(10) . .
B16C B16B B16F B16E 1.2(12) . .
B16G B16B B16F B16E 64.4(11) . .
B16A B16B B16F B16J -101.1(10) . .
B16K B16B B16F B16J 36.8(8) . .
B16C B16B B16F B16J -62.5(11) . .
B16G B16B B16F B16J 0.6(12) . .
B16I B16E B16F B16A -100.0(10) . .
B16J B16E B16F B16A -137.3(9) . .
B16D B16E B16F B16A -37.5(8) . .
B16A B16E B16F B16B 36.7(8) . .
B16I B16E B16F B16B -63.3(11) . .
B16J B16E B16F B16B -100.7(9) . .
B16D B16E B16F B16B -0.8(12) . .
B16A B16E B16F B16K 99.7(10) . .
B16I B16E B16F B16K -0.3(12) . .
B16J B16E B16F B16K -37.6(8) . .
B16D B16E B16F B16K 62.2(11) . .
B16A B16E B16F B16J 137.3(9) . .
B16I B16E B16F B16J 37.3(8) . .
B16D B16E B16F B16J 99.9(9) . .
B16H B16C B16G B16K 99.6(9) . .
B16D B16C B16G B16K 63.1(11) . .
B16B B16C B16G B16K -38.0(8) . .
B16A B16C B16G B16K -2.7(12) . .
B16D B16C B16G B16H -36.5(9) . .
B16B B16C B16G B16H -137.5(9) . .
B16A B16C B16G B16H -102.3(10) . .
B16H B16C B16G B16B 137.5(9) . .
B16D B16C B16G B16B 101.1(10) . .
B16A B16C B16G B16B 35.3(8) . .
B16H B16C B16G B16L 36.8(8) . .
B16D B16C B16G B16L 0.3(12) . .
B16B B16C B16G B16L -100.7(10) . .
B16A B16C B16G B16L -65.5(11) . .
B16A B16B B16G B16C -36.4(9) . .
B16K B16B B16G B16C -137.0(9) . .
B16F B16B B16G B16C -100.8(10) . .
B16A B16B B16G B16K 100.6(10) . .
B16F B16B B16G B16K 36.3(9) . .
B16C B16B B16G B16K 137.0(9) . .
B16A B16B B16G B16H 1.0(12) . .
B16K B16B B16G B16H -99.6(10) . .
B16F B16B B16G B16H -63.4(11) . .
B16C B16B B16G B16H 37.4(8) . .
B16A B16B B16G B16L 63.5(11) . .
B16K B16B B16G B16L -37.0(8) . .
B16F B16B B16G B16L -0.8(12) . .
B16C B16B B16G B16L 100.0(10) . .
B16D B16C B16H B16I 37.9(8) . .
B16G B16C B16H B16I -102.2(10) . .
B16B B16C B16H B16I -63.9(11) . .
B16A B16C B16H B16I -1.7(12) . .
B16D B16C B16H B16L 102.4(10) . .
B16G B16C B16H B16L -37.7(9) . .
B16B B16C B16H B16L 0.6(12) . .
B16A B16C B16H B16L 62.8(12) . .
B16G B16C B16H B16D -140.1(9) . .
B16B B16C B16H B16D -101.8(10) . .
B16A B16C B16H B16D -39.6(9) . .
B16D B16C B16H B16G 140.1(9) . .
B16B B16C B16H B16G 38.3(9) . .
B16A B16C B16H B16G 100.5(10) . .
B16I B16D B16H B16C 137.7(9) . .
B16E B16D B16H B16C 99.9(9) . .
B16A B16D B16H B16C 37.9(8) . .
B16C B16D B16H B16I -137.7(9) . .
B16E B16D B16H B16I -37.8(8) . .
B16A B16D B16H B16I -99.8(9) . .
B16C B16D B16H B16L -100.7(10) . .
B16I B16D B16H B16L 37.0(8) . .
B16E B16D B16H B16L -0.8(12) . .
B16A B16D B16H B16L -62.8(11) . .
B16C B16D B16H B16G -36.1(8) . .
B16I B16D B16H B16G 101.7(10) . .
B16E B16D B16H B16G 63.9(11) . .
B16A B16D B16H B16G 1.9(12) . .
B16K B16G B16H B16C -100.3(10) . .
B16B B16G B16H B16C -37.7(8) . .
B16L B16G B16H B16C -138.3(9) . .
B16C B16G B16H B16I 100.1(10) . .
B16K B16G B16H B16I -0.2(12) . .
B16B B16G B16H B16I 62.4(11) . .
B16L B16G B16H B16I -38.2(8) . .
B16C B16G B16H B16L 138.3(9) . .
B16K B16G B16H B16L 38.0(8) . .
B16B B16G B16H B16L 100.7(10) . .
B16C B16G B16H B16D 35.9(8) . .
B16K B16G B16H B16D -64.4(11) . .
B16B B16G B16H B16D -1.7(12) . .
B16L B16G B16H B16D -102.4(10) . .
B16C B16H B16I B16D -37.7(8) . .
B16L B16H B16I B16D -139.5(9) . .
B16G B16H B16I B16D -101.4(10) . .
B16C B16H B16I B16J 64.8(11) . .
B16L B16H B16I B16J -37.1(8) . .
B16D B16H B16I B16J 102.5(9) . .
B16G B16H B16I B16J 1.1(12) . .
B16C B16H B16I B16E 0.9(12) . .
B16L B16H B16I B16E -101.0(10) . .
B16D B16H B16I B16E 38.5(8) . .
B16G B16H B16I B16E -62.9(11) . .
B16C B16H B16I B16L 101.9(10) . .
B16D B16H B16I B16L 139.5(9) . .
B16G B16H B16I B16L 38.1(8) . .
B16C B16D B16I B16H 37.4(8) . .
B16E B16D B16I B16H 137.4(9) . .
B16A B16D B16I B16H 100.0(10) . .
B16C B16D B16I B16J -62.5(11) . .
B16H B16D B16I B16J -99.9(10) . .
B16E B16D B16I B16J 37.6(8) . .
B16A B16D B16I B16J 0.1(12) . .
B16C B16D B16I B16E -100.0(9) . .
B16H B16D B16I B16E -137.4(9) . .
B16A B16D B16I B16E -37.4(8) . .
B16C B16D B16I B16L 1.2(12) . .
B16H B16D B16I B16L -36.2(8) . .
B16E B16D B16I B16L 101.3(10) . .
B16A B16D B16I B16L 63.8(11) . .
B16F B16E B16I B16H 63.0(11) . .
B16A B16E B16I B16H 0.3(12) . .
B16J B16E B16I B16H 100.5(10) . .
B16D B16E B16I B16H -38.1(8) . .
B16F B16E B16I B16D 101.1(10) . .
B16A B16E B16I B16D 38.4(8) . .
B16J B16E B16I B16D 138.6(9) . .
B16F B16E B16I B16J -37.5(8) . .
B16A B16E B16I B16J -100.2(9) . .
B16D B16E B16I B16J -138.6(9) . .
B16F B16E B16I B16L -0.3(12) . .
B16A B16E B16I B16L -63.0(11) . .
B16J B16E B16I B16L 37.3(8) . .
B16D B16E B16I B16L -101.3(10) . .
B16H B16I B16J B16K -1.5(12) . .
B16D B16I B16J B16K 62.2(11) . .
B16E B16I B16J B16K 100.0(9) . .
B16L B16I B16J B16K -38.4(8) . .
B16H B16I B16J B16L 36.9(8) . .
B16D B16I B16J B16L 100.6(10) . .
B16E B16I B16J B16L 138.4(9) . .
B16H B16I B16J B16F -64.4(11) . .
B16D B16I B16J B16F -0.8(12) . .
B16E B16I B16J B16F 37.0(8) . .
B16L B16I B16J B16F -101.4(9) . .
B16H B16I B16J B16E -101.5(9) . .
B16D B16I B16J B16E -37.8(8) . .
B16L B16I B16J B16E -138.4(9) . .
B16A B16F B16J B16K -99.1(10) . .
B16B B16F B16J B16K -37.0(8) . .
B16E B16F B16J B16K -137.4(9) . .
B16A B16F B16J B16L -62.3(11) . .
B16B B16F B16J B16L -0.3(12) . .
B16K B16F B16J B16L 36.7(8) . .
B16E B16F B16J B16L -100.7(9) . .
B16A B16F B16J B16I 1.1(12) . .
B16B B16F B16J B16I 63.2(11) . .
B16K B16F B16J B16I 100.2(10) . .
B16E B16F B16J B16I -37.2(8) . .
B16A B16F B16J B16E 38.4(8) . .
B16B B16F B16J B16E 100.4(10) . .
B16K B16F B16J B16E 137.4(9) . .
B16F B16E B16J B16K 37.7(8) . .
B16A B16E B16J B16K 0.0(12) . .
B16I B16E B16J B16K -100.4(9) . .
B16D B16E B16J B16K -63.9(11) . .
B16F B16E B16J B16L 100.8(9) . .
B16A B16E B16J B16L 63.1(11) . .
B16I B16E B16J B16L -37.3(8) . .
B16D B16E B16J B16L -0.8(12) . .
B16F B16E B16J B16I 138.1(9) . .
B16A B16E B16J B16I 100.4(9) . .
B16D B16E B16J B16I 36.5(8) . .
B16A B16E B16J B16F -37.7(8) . .
B16I B16E B16J B16F -138.1(9) . .
B16D B16E B16J B16F -101.6(9) . .
B16L B16J B16K B16B -101.5(10) . .
B16I B16J B16K B16B -63.0(11) . .
B16F B16J B16K B16B 37.4(8) . .
B16E B16J B16K B16B -0.1(12) . .
B16I B16J B16K B16L 38.5(8) . .
B16F B16J B16K B16L 138.9(9) . .
B16E B16J B16K B16L 101.4(9) . .
B16L B16J B16K B16G -37.2(8) . .
B16I B16J B16K B16G 1.4(12) . .
B16F B16J B16K B16G 101.7(10) . .
B16E B16J B16K B16G 64.3(11) . .
B16L B16J B16K B16F -138.9(9) . .
B16I B16J B16K B16F -100.4(9) . .
B16E B16J B16K B16F -37.5(8) . .
B16A B16B B16K B16J 0.1(12) . .
B16F B16B B16K B16J -37.7(8) . .
B16C B16B B16K B16J 64.2(11) . .
B16G B16B B16K B16J 102.0(10) . .
B16A B16B B16K B16L -64.2(12) . .
B16F B16B B16K B16L -102.1(10) . .
B16C B16B B16K B16L -0.2(12) . .
B16G B16B B16K B16L 37.7(9) . .
B16A B16B B16K B16G -101.9(10) . .
B16F B16B B16K B16G -139.8(9) . .
B16C B16B B16K B16G -37.9(8) . .
B16A B16B B16K B16F 37.9(8) . .
B16C B16B B16K B16F 101.9(10) . .
B16G B16B B16K B16F 139.8(9) . .
B16C B16G B16K B16J -63.0(11) . .
B16H B16G B16K B16J -0.7(12) . .
B16B B16G B16K B16J -101.1(10) . .
B16L B16G B16K B16J 37.2(8) . .
B16C B16G B16K B16B 38.1(8) . .
B16H B16G B16K B16B 100.4(10) . .
B16L B16G B16K B16B 138.3(9) . .
B16C B16G B16K B16L -100.2(10) . .
B16H B16G B16K B16L -37.9(8) . .
B16B B16G B16K B16L -138.3(9) . .
B16C B16G B16K B16F 1.8(12) . .
B16H B16G B16K B16F 64.1(11) . .
B16B B16G B16K B16F -36.3(8) . .
B16L B16G B16K B16F 102.0(10) . .
B16A B16F B16K B16J 101.7(9) . .
B16B B16F B16K B16J 138.4(9) . .
B16E B16F B16K B16J 38.1(8) . .
B16A B16F B16K B16B -36.7(8) . .
B16E B16F B16K B16B -100.3(10) . .
B16J B16F B16K B16B -138.4(9) . .
B16A B16F B16K B16L 64.3(11) . .
B16B B16F B16K B16L 101.0(10) . .
B16E B16F B16K B16L 0.8(12) . .
B16J B16F B16K B16L -37.4(8) . .
B16A B16F B16K B16G -0.2(12) . .
B16B B16F B16K B16G 36.5(8) . .
B16E B16F B16K B16G -63.8(11) . .
B16J B16F B16K B16G -101.9(10) . .
B16C B16H B16L B16K -0.7(12) . .
B16I B16H B16L B16K 99.8(10) . .
B16D B16H B16L B16K 63.0(11) . .
B16G B16H B16L B16K -38.2(8) . .
B16C B16H B16L B16J -63.5(11) . .
B16I B16H B16L B16J 37.1(8) . .
B16D B16H B16L B16J 0.3(12) . .
B16G B16H B16L B16J -100.9(9) . .
B16C B16H B16L B16G 37.5(9) . .
B16I B16H B16L B16G 138.0(9) . .
B16D B16H B16L B16G 101.2(10) . .
B16C B16H B16L B16I -100.5(10) . .
B16D B16H B16L B16I -36.8(8) . .
B16G B16H B16L B16I -138.0(9) . .
B16J B16K B16L B16H -100.8(10) . .
B16B B16K B16L B16H 0.5(12) . .
B16G B16K B16L B16H 38.2(8) . .
B16F B16K B16L B16H -63.4(11) . .
B16B B16K B16L B16J 101.4(10) . .
B16G B16K B16L B16J 139.1(9) . .
B16F B16K B16L B16J 37.5(8) . .
B16J B16K B16L B16G -139.1(9) . .
B16B B16K B16L B16G -37.7(9) . .
B16F B16K B16L B16G -101.6(10) . .
B16J B16K B16L B16I -38.4(8) . .
B16B B16K B16L B16I 63.0(11) . .
B16G B16K B16L B16I 100.7(9) . .
B16F B16K B16L B16I -0.9(12) . .
B16K B16J B16L B16H 99.8(10) . .
B16I B16J B16L B16H -36.8(8) . .
B16F B16J B16L B16H 63.1(11) . .
B16E B16J B16L B16H 0.3(12) . .
B16I B16J B16L B16K -136.6(9) . .
B16F B16J B16L B16K -36.7(8) . .
B16E B16J B16L B16K -99.5(9) . .
B16K B16J B16L B16G 36.5(8) . .
B16I B16J B16L B16G -100.1(10) . .
B16F B16J B16L B16G -0.2(12) . .
B16E B16J B16L B16G -63.0(11) . .
B16K B16J B16L B16I 136.6(9) . .
B16F B16J B16L B16I 99.9(9) . .
B16E B16J B16L B16I 37.2(8) . .
B16C B16G B16L B16H -36.7(8) . .
B16K B16G B16L B16H -136.9(9) . .
B16B B16G B16L B16H -99.9(10) . .
B16C B16G B16L B16K 100.2(10) . .
B16H B16G B16L B16K 136.9(9) . .
B16B B16G B16L B16K 37.0(8) . .
B16C B16G B16L B16J 63.7(11) . .
B16K B16G B16L B16J -36.4(8) . .
B16H B16G B16L B16J 100.5(10) . .
B16B B16G B16L B16J 0.6(12) . .
B16C B16G B16L B16I 0.4(12) . .
B16K B16G B16L B16I -99.7(10) . .
B16H B16G B16L B16I 37.2(8) . .
B16B B16G B16L B16I -62.7(11) . .
B16D B16I B16L B16H 36.3(8) . .
B16J B16I B16L B16H 138.5(9) . .
B16E B16I B16L B16H 101.0(10) . .
B16H B16I B16L B16K -100.3(9) . .
B16D B16I B16L B16K -63.9(11) . .
B16J B16I B16L B16K 38.2(8) . .
B16E B16I B16L B16K 0.7(12) . .
B16H B16I B16L B16J -138.5(9) . .
B16D B16I B16L B16J -102.1(10) . .
B16E B16I B16L B16J -37.5(8) . .
B16H B16I B16L B16G -37.4(8) . .
B16D B16I B16L B16G -1.0(12) . .
B16J B16I B16L B16G 101.1(9) . .
B16E B16I B16L B16G 63.6(11) . .
B185 B180 B181 B182 137.1(9) . .
B184 B180 B181 B182 99.5(10) . .
B183 B180 B181 B182 35.1(8) . .
B184 B180 B181 B185 -37.6(8) . .
B182 B180 B181 B185 -137.1(9) . .
B183 B180 B181 B185 -102.0(10) . .
B185 B180 B181 B190 38.0(8) . .
B184 B180 B181 B190 0.3(12) . .
B182 B180 B181 B190 -99.1(9) . .
B183 B180 B181 B190 -64.1(11) . .
B185 B180 B181 B186 100.8(10) . .
B184 B180 B181 B186 63.2(12) . .
B182 B180 B181 B186 -36.2(8) . .
B183 B180 B181 B186 -1.2(12) . .
B180 B181 B182 B187 -101.0(10) . .
B185 B181 B182 B187 -62.5(11) . .
B190 B181 B182 B187 0.7(12) . .
B186 B181 B182 B187 38.5(9) . .
B180 B181 B182 B183 -36.2(8) . .
B185 B181 B182 B183 2.3(12) . .
B190 B181 B182 B183 65.5(11) . .
B186 B181 B182 B183 103.2(10) . .
B180 B181 B182 B186 -139.4(9) . .
B185 B181 B182 B186 -100.9(10) . .
B190 B181 B182 B186 -37.7(8) . .
B185 B181 B182 B180 38.5(8) . .
B190 B181 B182 B180 101.7(10) . .
B186 B181 B182 B180 139.4(9) . .
B181 B180 B182 B187 101.4(10) . .
B185 B180 B182 B187 62.5(11) . .
B184 B180 B182 B187 -1.4(12) . .
B183 B180 B182 B187 -38.9(8) . .
B181 B180 B182 B183 140.3(9) . .
B185 B180 B182 B183 101.5(10) . .
B184 B180 B182 B183 37.6(8) . .
B181 B180 B182 B186 36.8(8) . .
B185 B180 B182 B186 -2.1(12) . .
B184 B180 B182 B186 -66.0(11) . .
B183 B180 B182 B186 -103.6(10) . .
B185 B180 B182 B181 -38.9(8) . .
B184 B180 B182 B181 -102.8(10) . .
B183 B180 B182 B181 -140.3(9) . .
B187 B182 B183 B188 37.0(8) . .
B186 B182 B183 B188 0.2(12) . .
B181 B182 B183 B188 -64.9(11) . .
B180 B182 B183 B188 -100.0(9) . .
B186 B182 B183 B187 -36.9(9) . .
B181 B182 B183 B187 -101.9(10) . .
B180 B182 B183 B187 -137.1(9) . .
B187 B182 B183 B180 137.1(9) . .
B186 B182 B183 B180 100.2(10) . .
B181 B182 B183 B180 35.2(8) . .
B187 B182 B183 B184 100.2(9) . .
B186 B182 B183 B184 63.3(11) . .
B181 B182 B183 B184 -1.7(12) . .
B180 B182 B183 B184 -36.9(8) . .
B181 B180 B183 B182 -35.8(9) . .
B185 B180 B183 B182 -100.5(10) . .
B184 B180 B183 B182 -138.1(9) . .
B181 B180 B183 B188 64.4(11) . .
B185 B180 B183 B188 -0.4(12) . .
B184 B180 B183 B188 -38.0(8) . .
B182 B180 B183 B188 100.1(9) . .
B181 B180 B183 B187 2.1(12) . .
B185 B180 B183 B187 -62.7(11) . .
B184 B180 B183 B187 -100.2(9) . .
B182 B180 B183 B187 37.8(8) . .
B181 B180 B183 B184 102.3(10) . .
B185 B180 B183 B184 37.6(8) . .
B182 B180 B183 B184 138.1(9) . .
B181 B180 B184 B185 37.8(8) . .
B182 B180 B184 B185 101.7(9) . .
B183 B180 B184 B185 138.5(9) . .
B181 B180 B184 B188 -63.2(11) . .
B185 B180 B184 B188 -101.0(9) . .
B182 B180 B184 B188 0.8(11) . .
B183 B180 B184 B188 37.5(8) . .
B181 B180 B184 B189 -0.6(12) . .
B185 B180 B184 B189 -38.4(8) . .
B182 B180 B184 B189 63.4(11) . .
B183 B180 B184 B189 100.1(9) . .
B181 B180 B184 B183 -100.7(10) . .
B185 B180 B184 B183 -138.5(9) . .
B182 B180 B184 B183 -36.8(8) . .
B182 B183 B184 B180 37.4(8) . .
B188 B183 B184 B180 137.2(9) . .
B187 B183 B184 B180 99.9(9) . .
B182 B183 B184 B185 0.6(12) . .
B188 B183 B184 B185 100.4(9) . .
B187 B183 B184 B185 63.1(11) . .
B180 B183 B184 B185 -36.8(8) . .
B182 B183 B184 B188 -99.8(9) . .
B187 B183 B184 B188 -37.3(8) . .
B180 B183 B184 B188 -137.2(9) . .
B182 B183 B184 B189 -62.7(11) . .
B188 B183 B184 B189 37.1(8) . .
B187 B183 B184 B189 -0.2(12) . .
B180 B183 B184 B189 -100.1(9) . .
B184 B180 B185 B181 138.6(9) . .
B182 B180 B185 B181 38.6(8) . .
B183 B180 B185 B181 100.9(10) . .
B181 B180 B185 B190 -37.7(8) . .
B184 B180 B185 B190 100.9(9) . .
B182 B180 B185 B190 0.9(12) . .
B183 B180 B185 B190 63.2(11) . .
B181 B180 B185 B184 -138.6(9) . .
B182 B180 B185 B184 -100.0(9) . .
B183 B180 B185 B184 -37.6(8) . .
B181 B180 B185 B189 -100.0(9) . .
B184 B180 B185 B189 38.6(8) . .
B182 B180 B185 B189 -61.4(11) . .
B183 B180 B185 B189 0.9(12) . .
B182 B181 B185 B180 -38.9(8) . .
B190 B181 B185 B180 -137.5(9) . .
B186 B181 B185 B180 -101.7(10) . .
B180 B181 B185 B190 137.5(9) . .
B182 B181 B185 B190 98.6(9) . .
B186 B181 B185 B190 35.8(8) . .
B180 B181 B185 B184 37.0(8) . .
B182 B181 B185 B184 -1.9(12) . .
B190 B181 B185 B184 -100.5(9) . .
B186 B181 B185 B184 -64.7(11) . .
B180 B181 B185 B189 100.4(9) . .
B182 B181 B185 B189 61.5(11) . .
B190 B181 B185 B189 -37.1(8) . .
B186 B181 B185 B189 -1.3(12) . .
B188 B184 B185 B180 99.6(9) . .
B189 B184 B185 B180 136.7(9) . .
B183 B184 B185 B180 37.3(8) . .
B180 B184 B185 B181 -36.5(8) . .
B188 B184 B185 B181 63.1(11) . .
B189 B184 B185 B181 100.3(9) . .
B183 B184 B185 B181 0.8(12) . .
B180 B184 B185 B190 -99.7(10) . .
B188 B184 B185 B190 -0.1(12) . .
B189 B184 B185 B190 37.0(8) . .
B183 B184 B185 B190 -62.4(11) . .
B180 B184 B185 B189 -136.7(9) . .
B188 B184 B185 B189 -37.1(8) . .
B183 B184 B185 B189 -99.4(9) . .
B187 B182 B186 B190 -99.5(10) . .
B183 B182 B186 B190 -62.7(11) . .
B181 B182 B186 B190 38.2(8) . .
B180 B182 B186 B190 2.4(12) . .
B183 B182 B186 B187 36.8(9) . .
B181 B182 B186 B187 137.8(9) . .
B180 B182 B186 B187 102.0(10) . .
B187 B182 B186 B181 -137.8(9) . .
B183 B182 B186 B181 -100.9(10) . .
B180 B182 B186 B181 -35.8(8) . .
B187 B182 B186 B191 -36.5(8) . .
B183 B182 B186 B191 0.3(12) . .
B181 B182 B186 B191 101.2(10) . .
B180 B182 B186 B191 65.4(11) . .
B180 B181 B186 B182 37.0(9) . .
B185 B181 B186 B182 100.8(10) . .
B190 B181 B186 B182 136.9(9) . .
B180 B181 B186 B190 -100.0(10) . .
B182 B181 B186 B190 -136.9(9) . .
B185 B181 B186 B190 -36.1(8) . .
B180 B181 B186 B187 -0.2(12) . .
B182 B181 B186 B187 -37.2(8) . .
B185 B181 B186 B187 63.7(11) . .
B190 B181 B186 B187 99.8(10) . .
B180 B181 B186 B191 -62.5(11) . .
B182 B181 B186 B191 -99.5(10) . .
B185 B181 B186 B191 1.4(12) . .
B190 B181 B186 B191 37.5(8) . .
B183 B182 B187 B188 -37.7(8) . .
B186 B182 B187 B188 102.2(10) . .
B181 B182 B187 B188 63.8(11) . .
B180 B182 B187 B188 1.4(12) . .
B183 B182 B187 B191 -102.2(10) . .
B186 B182 B187 B191 37.7(9) . .
B181 B182 B187 B191 -0.8(12) . .
B180 B182 B187 B191 -63.2(11) . .
B186 B182 B187 B183 139.9(9) . .
B181 B182 B187 B183 101.5(10) . .
B180 B182 B187 B183 39.1(8) . .
B183 B182 B187 B186 -139.9(9) . .
B181 B182 B187 B186 -38.4(9) . .
B180 B182 B187 B186 -100.8(10) . .
B188 B183 B187 B182 -137.9(9) . .
B180 B183 B187 B182 -38.2(8) . .
B184 B183 B187 B182 -100.3(9) . .
B182 B183 B187 B188 137.9(9) . .
B180 B183 B187 B188 99.7(9) . .
B184 B183 B187 B188 37.6(8) . .
B182 B183 B187 B191 100.6(10) . .
B188 B183 B187 B191 -37.3(8) . .
B180 B183 B187 B191 62.5(11) . .
B184 B183 B187 B191 0.4(12) . .
B182 B183 B187 B186 36.0(8) . .
B188 B183 B187 B186 -101.9(10) . .
B180 B183 B187 B186 -2.2(12) . .
B184 B183 B187 B186 -64.3(11) . .
B190 B186 B187 B182 100.4(10) . .
B181 B186 B187 B182 37.4(8) . .
B191 B186 B187 B182 138.4(9) . .
B182 B186 B187 B188 -99.9(10) . .
B190 B186 B187 B188 0.5(12) . .
B181 B186 B187 B188 -62.5(11) . .
B191 B186 B187 B188 38.5(8) . .
B182 B186 B187 B191 -138.4(9) . .
B190 B186 B187 B191 -38.0(8) . .
B181 B186 B187 B191 -101.0(10) . .
B182 B186 B187 B183 -36.0(9) . .
B190 B186 B187 B183 64.5(11) . .
B181 B186 B187 B183 1.5(12) . .
B191 B186 B187 B183 102.4(10) . .
B182 B187 B188 B183 37.5(8) . .
B191 B187 B188 B183 139.3(9) . .
B186 B187 B188 B183 100.9(10) . .
B182 B187 B188 B189 -64.6(11) . .
B191 B187 B188 B189 37.2(8) . .
B183 B187 B188 B189 -102.1(9) . .
B186 B187 B188 B189 -1.2(12) . .
B182 B187 B188 B191 -101.8(10) . .
B183 B187 B188 B191 -139.3(9) . .
B186 B187 B188 B191 -38.3(8) . .
B182 B187 B188 B184 -0.9(12) . .
B191 B187 B188 B184 100.9(10) . .
B183 B187 B188 B184 -38.4(8) . .
B186 B187 B188 B184 62.5(11) . .
B182 B183 B188 B187 -37.1(8) . .
B180 B183 B188 B187 -100.2(9) . .
B184 B183 B188 B187 -137.7(9) . .
B182 B183 B188 B189 62.8(11) . .
B187 B183 B188 B189 99.9(10) . .
B180 B183 B188 B189 -0.4(12) . .
B184 B183 B188 B189 -37.9(8) . .
B182 B183 B188 B191 -0.6(12) . .
B187 B183 B188 B191 36.5(8) . .
B180 B183 B188 B191 -63.7(11) . .
B184 B183 B188 B191 -101.2(10) . .
B182 B183 B188 B184 100.6(9) . .
B187 B183 B188 B184 137.7(9) . .
B180 B183 B188 B184 37.5(8) . .
B180 B184 B188 B187 0.1(12) . .
B185 B184 B188 B187 -62.4(11) . .
B189 B184 B188 B187 -99.7(10) . .
B183 B184 B188 B187 38.2(8) . .
B180 B184 B188 B183 -38.1(8) . .
B185 B184 B188 B183 -100.7(9) . .
B189 B184 B188 B183 -138.0(9) . .
B180 B184 B188 B189 99.8(9) . .
B185 B184 B188 B189 37.3(8) . .
B183 B184 B188 B189 138.0(9) . .
B180 B184 B188 B191 63.5(11) . .
B185 B184 B188 B191 1.0(12) . .
B189 B184 B188 B191 -36.3(8) . .
B183 B184 B188 B191 101.6(9) . .
B187 B188 B189 B190 1.4(12) . .
B183 B188 B189 B190 -62.6(11) . .
B191 B188 B189 B190 38.6(8) . .
B184 B188 B189 B190 -100.8(9) . .
B187 B188 B189 B191 -37.2(8) . .
B183 B188 B189 B191 -101.2(10) . .
B184 B188 B189 B191 -139.4(9) . .
B187 B188 B189 B185 65.0(11) . .
B183 B188 B189 B185 1.0(12) . .
B191 B188 B189 B185 102.2(9) . .
B184 B188 B189 B185 -37.2(8) . .
B187 B188 B189 B184 102.2(9) . .
B183 B188 B189 B184 38.2(8) . .
B191 B188 B189 B184 139.4(9) . .
B180 B185 B189 B190 99.5(10) . .
B181 B185 B189 B190 37.5(8) . .
B184 B185 B189 B190 138.1(9) . .
B180 B185 B189 B191 62.8(11) . .
B181 B185 B189 B191 0.8(12) . .
B190 B185 B189 B191 -36.7(8) . .
B184 B185 B189 B191 101.4(10) . .
B180 B185 B189 B188 -1.2(12) . .
B181 B185 B189 B188 -63.2(11) . .
B190 B185 B189 B188 -100.7(9) . .
B184 B185 B189 B188 37.4(8) . .
B180 B185 B189 B184 -38.6(8) . .
B181 B185 B189 B184 -100.6(9) . .
B190 B185 B189 B184 -138.1(9) . .
B180 B184 B189 B190 0.6(12) . .
B185 B184 B189 B190 -37.5(8) . .
B188 B184 B189 B190 100.8(9) . .
B183 B184 B189 B190 63.9(11) . .
B180 B184 B189 B191 -63.5(11) . .
B185 B184 B189 B191 -101.5(10) . .
B188 B184 B189 B191 36.8(8) . .
B183 B184 B189 B191 -0.1(12) . .
B180 B184 B189 B188 -100.2(9) . .
B185 B184 B189 B188 -138.2(9) . .
B183 B184 B189 B188 -36.8(8) . .
B180 B184 B189 B185 38.0(8) . .
B188 B184 B189 B185 138.2(9) . .
B183 B184 B189 B185 101.4(9) . .
B191 B189 B190 B186 37.5(8) . .
B188 B189 B190 B186 -1.1(12) . .
B185 B189 B190 B186 -102.0(10) . .
B184 B189 B190 B186 -64.7(11) . .
B188 B189 B190 B191 -38.6(8) . .
B185 B189 B190 B191 -139.5(9) . .
B184 B189 B190 B191 -102.2(9) . .
B191 B189 B190 B181 101.8(10) . .
B188 B189 B190 B181 63.2(11) . .
B185 B189 B190 B181 -37.7(8) . .
B184 B189 B190 B181 -0.3(12) . .
B191 B189 B190 B185 139.5(9) . .
B188 B189 B190 B185 100.9(9) . .
B184 B189 B190 B185 37.3(8) . .
B182 B186 B190 B189 62.6(11) . .
B187 B186 B190 B189 0.4(12) . .
B181 B186 B190 B189 100.8(9) . .
B191 B186 B190 B189 -37.2(8) . .
B182 B186 B190 B191 99.8(9) . .
B187 B186 B190 B191 37.6(8) . .
B181 B186 B190 B191 138.0(9) . .
B182 B186 B190 B181 -38.2(8) . .
B187 B186 B190 B181 -100.4(9) . .
B191 B186 B190 B181 -138.0(9) . .
B182 B186 B190 B185 -1.9(12) . .
B187 B186 B190 B185 -64.1(11) . .
B181 B186 B190 B185 36.2(8) . .
B191 B186 B190 B185 -101.7(10) . .
B180 B181 B190 B189 0.0(12) . .
B182 B181 B190 B189 -64.1(11) . .
B185 B181 B190 B189 38.0(8) . .
B186 B181 B190 B189 -101.8(10) . .
B180 B181 B190 B186 101.8(10) . .
B182 B181 B190 B186 37.7(8) . .
B185 B181 B190 B186 139.8(9) . .
B180 B181 B190 B191 63.7(11) . .
B182 B181 B190 B191 -0.4(12) . .
B185 B181 B190 B191 101.7(10) . .
B186 B181 B190 B191 -38.1(8) . .
B180 B181 B190 B185 -38.0(8) . .
B182 B181 B190 B185 -102.1(9) . .
B186 B181 B190 B185 -139.8(9) . .
B180 B185 B190 B189 -100.7(9) . .
B181 B185 B190 B189 -137.9(9) . .
B184 B185 B190 B189 -37.4(8) . .
B180 B185 B190 B186 0.6(12) . .
B181 B185 B190 B186 -36.6(8) . .
B184 B185 B190 B186 63.9(11) . .
B189 B185 B190 B186 101.3(10) . .
B180 B185 B190 B191 -64.1(11) . .
B181 B185 B190 B191 -101.3(10) . .
B184 B185 B190 B191 -0.8(12) . .
B189 B185 B190 B191 36.6(8) . .
B180 B185 B190 B181 37.2(8) . .
B184 B185 B190 B181 100.5(10) . .
B189 B185 B190 B181 137.9(9) . .
B182 B187 B191 B189 63.2(11) . .
B188 B187 B191 B189 -37.3(8) . .
B183 B187 B191 B189 -0.4(12) . .
B186 B187 B191 B189 100.5(9) . .
B182 B187 B191 B190 0.5(12) . .
B188 B187 B191 B190 -100.0(10) . .
B183 B187 B191 B190 -63.1(11) . .
B186 B187 B191 B190 37.8(8) . .
B182 B187 B191 B188 100.5(10) . .
B183 B187 B191 B188 36.9(8) . .
B186 B187 B191 B188 137.8(9) . .
B182 B187 B191 B186 -37.3(8) . .
B188 B187 B191 B186 -137.8(9) . .
B183 B187 B191 B186 -100.9(10) . .
B190 B189 B191 B187 -99.9(9) . .
B188 B189 B191 B187 37.0(8) . .
B185 B189 B191 B187 -63.3(11) . .
B184 B189 B191 B187 0.3(12) . .
B188 B189 B191 B190 136.9(9) . .
B185 B189 B191 B190 36.6(8) . .
B184 B189 B191 B190 100.2(10) . .
B190 B189 B191 B188 -136.9(9) . .
B185 B189 B191 B188 -100.3(9) . .
B184 B189 B191 B188 -36.7(8) . .
B190 B189 B191 B186 -36.6(8) . .
B188 B189 B191 B186 100.3(9) . .
B185 B189 B191 B186 0.0(12) . .
B184 B189 B191 B186 63.7(11) . .
B189 B190 B191 B187 100.5(10) . .
B186 B190 B191 B187 -38.1(8) . .
B181 B190 B191 B187 -0.1(12) . .
B185 B190 B191 B187 63.7(11) . .
B186 B190 B191 B189 -138.7(9) . .
B181 B190 B191 B189 -100.6(10) . .
B185 B190 B191 B189 -36.8(8) . .
B189 B190 B191 B188 38.2(8) . .
B186 B190 B191 B188 -100.4(9) . .
B181 B190 B191 B188 -62.4(11) . .
B185 B190 B191 B188 1.4(12) . .
B189 B190 B191 B186 138.7(9) . .
B181 B190 B191 B186 38.1(8) . .
B185 B190 B191 B186 101.8(10) . .
B183 B188 B191 B187 -36.9(8) . .
B189 B188 B191 B187 -138.1(9) . .
B184 B188 B191 B187 -101.5(10) . .
B187 B188 B191 B189 138.1(9) . .
B183 B188 B191 B189 101.2(10) . .
B184 B188 B191 B189 36.6(8) . .
B187 B188 B191 B190 100.1(10) . .
B183 B188 B191 B190 63.2(11) . .
B189 B188 B191 B190 -38.0(8) . .
B184 B188 B191 B190 -1.5(12) . .
B187 B188 B191 B186 37.6(8) . .
B183 B188 B191 B186 0.8(12) . .
B189 B188 B191 B186 -100.5(9) . .
B184 B188 B191 B186 -63.9(11) . .
B182 B186 B191 B187 36.6(8) . .
B190 B186 B191 B187 137.1(9) . .
B181 B186 B191 B187 99.6(10) . .
B182 B186 B191 B189 -63.9(11) . .
B190 B186 B191 B189 36.6(8) . .
B187 B186 B191 B189 -100.5(9) . .
B181 B186 B191 B189 -0.9(12) . .
B182 B186 B191 B190 -100.5(10) . .
B187 B186 B191 B190 -137.1(9) . .
B181 B186 B191 B190 -37.5(8) . .
B182 B186 B191 B188 -0.6(12) . .
B190 B186 B191 B188 99.9(9) . .
B187 B186 B191 B188 -37.2(8) . .
B181 B186 B191 B188 62.3(11) . .
B18F B18A B18B B18C -137.1(9) . .
B18E B18A B18B B18C -99.5(10) . .
B18D B18A B18B B18C -35.4(9) . .
B18E B18A B18B B18F 37.6(9) . .
B18C B18A B18B B18F 137.1(9) . .
B18D B18A B18B B18F 101.7(10) . .
B18F B18A B18B B18K -37.6(9) . .
B18E B18A B18B B18K 0.1(13) . .
B18C B18A B18B B18K 99.6(10) . .
B18D B18A B18B B18K 64.1(12) . .
B18F B18A B18B B18G -101.1(10) . .
B18E B18A B18B B18G -63.4(12) . .
B18C B18A B18B B18G 36.1(9) . .
B18D B18A B18B B18G 0.6(13) . .
B18A B18B B18C B18H 101.6(10) . .
B18F B18B B18C B18H 62.9(12) . .
B18K B18B B18C B18H -0.4(13) . .
B18G B18B B18C B18H -38.4(9) . .
B18A B18B B18C B18D 36.9(9) . .
B18F B18B B18C B18D -1.8(13) . .
B18K B18B B18C B18D -65.1(12) . .
B18G B18B B18C B18D -103.1(10) . .
B18A B18B B18C B18G 140.0(10) . .
B18F B18B B18C B18G 101.3(10) . .
B18K B18B B18C B18G 37.9(9) . .
B18F B18B B18C B18A -38.7(9) . .
B18K B18B B18C B18A -102.0(10) . .
B18G B18B B18C B18A -140.0(10) . .
B18B B18A B18C B18H -100.7(10) . .
B18F B18A B18C B18H -62.1(12) . .
B18E B18A B18C B18H 1.4(13) . .
B18D B18A B18C B18H 39.0(9) . .
B18B B18A B18C B18D -139.7(10) . .
B18F B18A B18C B18D -101.1(10) . .
B18E B18A B18C B18D -37.6(9) . .
B18B B18A B18C B18G -36.1(9) . .
B18F B18A B18C B18G 2.5(12) . .
B18E B18A B18C B18G 66.0(12) . .
B18D B18A B18C B18G 103.6(10) . .
B18F B18A B18C B18B 38.6(9) . .
B18E B18A B18C B18B 102.1(10) . .
B18D B18A B18C B18B 139.7(10) . .
B18H B18C B18D B18I -37.3(9) . .
B18G B18C B18D B18I -0.6(13) . .
B18B B18C B18D B18I 64.1(12) . .
B18A B18C B18D B18I 99.8(10) . .
B18G B18C B18D B18H 36.8(9) . .
B18B B18C B18D B18H 101.4(10) . .
B18A B18C B18D B18H 137.1(10) . .
B18H B18C B18D B18E -100.4(10) . .
B18G B18C B18D B18E -63.6(12) . .
B18B B18C B18D B18E 1.1(12) . .
B18A B18C B18D B18E 36.8(8) . .
B18H B18C B18D B18A -137.1(10) . .
B18G B18C B18D B18A -100.4(10) . .
B18B B18C B18D B18A -35.7(9) . .
B18B B18A B18D B18C 36.2(9) . .
B18F B18A B18D B18C 100.4(10) . .
B18E B18A B18D B18C 138.0(10) . .
B18B B18A B18D B18I -64.2(12) . .
B18F B18A B18D B18I 0.0(12) . .
B18E B18A B18D B18I 37.5(9) . .
B18C B18A B18D B18I -100.4(10) . .
B18B B18A B18D B18H -1.6(12) . .
B18F B18A B18D B18H 62.6(12) . .
B18E B18A B18D B18H 100.2(10) . .
B18C B18A B18D B18H -37.8(9) . .
B18B B18A B18D B18E -101.8(10) . .
B18F B18A B18D B18E -37.5(9) . .
B18C B18A B18D B18E -138.0(10) . .
B18B B18A B18E B18F -37.8(9) . .
B18C B18A B18E B18F -101.6(10) . .
B18D B18A B18E B18F -138.3(9) . .
B18B B18A B18E B18I 63.1(12) . .
B18F B18A B18E B18I 100.9(10) . .
B18C B18A B18E B18I -0.6(12) . .
B18D B18A B18E B18I -37.3(8) . .
B18B B18A B18E B18J 0.0(12) . .
B18F B18A B18E B18J 37.9(9) . .
B18C B18A B18E B18J -63.7(11) . .
B18D B18A B18E B18J -100.4(10) . .
B18B B18A B18E B18D 100.4(10) . .
B18F B18A B18E B18D 138.3(9) . .
B18C B18A B18E B18D 36.7(8) . .
B18C B18D B18E B18A -37.3(9) . .
B18I B18D B18E B18A -137.7(10) . .
B18H B18D B18E B18A -99.8(10) . .
B18C B18D B18E B18F 0.0(12) . .
B18I B18D B18E B18F -100.3(10) . .
B18H B18D B18E B18F -62.5(12) . .
B18A B18D B18E B18F 37.3(9) . .
B18C B18D B18E B18I 100.4(10) . .
B18H B18D B18E B18I 37.8(9) . .
B18A B18D B18E B18I 137.7(10) . .
B18C B18D B18E B18J 63.6(11) . .
B18I B18D B18E B18J -36.8(9) . .
B18H B18D B18E B18J 1.1(12) . .
B18A B18D B18E B18J 100.9(10) . .
B18E B18A B18F B18B -138.2(10) . .
B18C B18A B18F B18B -38.5(9) . .
B18D B18A B18F B18B -100.5(10) . .
B18B B18A B18F B18K 37.2(9) . .
B18E B18A B18F B18K -100.9(10) . .
B18C B18A B18F B18K -1.3(12) . .
B18D B18A B18F B18K -63.3(12) . .
B18B B18A B18F B18E 138.2(10) . .
B18C B18A B18F B18E 99.7(10) . .
B18D B18A B18F B18E 37.7(9) . .
B18B B18A B18F B18J 100.1(10) . .
B18E B18A B18F B18J -38.1(9) . .
B18C B18A B18F B18J 61.6(12) . .
B18D B18A B18F B18J -0.4(12) . .
B18C B18B B18F B18A 38.9(9) . .
B18K B18B B18F B18A 138.1(10) . .
B18G B18B B18F B18A 102.3(10) . .
B18A B18B B18F B18K -138.1(10) . .
B18C B18B B18F B18K -99.1(10) . .
B18G B18B B18F B18K -35.8(9) . .
B18A B18B B18F B18E -37.2(9) . .
B18C B18B B18F B18E 1.8(12) . .
B18K B18B B18F B18E 100.9(10) . .
B18G B18B B18F B18E 65.1(12) . .
B18A B18B B18F B18J -100.8(10) . .
B18C B18B B18F B18J -61.8(12) . .
B18K B18B B18F B18J 37.3(9) . .
B18G B18B B18F B18J 1.5(12) . .
B18I B18E B18F B18A -100.3(10) . .
B18J B18E B18F B18A -137.6(9) . .
B18D B18E B18F B18A -37.7(9) . .
B18A B18E B18F B18B 36.6(9) . .
B18I B18E B18F B18B -63.7(11) . .
B18J B18E B18F B18B -101.0(10) . .
B18D B18E B18F B18B -1.1(12) . .
B18A B18E B18F B18K 99.8(10) . .
B18I B18E B18F B18K -0.5(12) . .
B18J B18E B18F B18K -37.8(9) . .
B18D B18E B18F B18K 62.1(12) . .
B18A B18E B18F B18J 137.6(9) . .
B18I B18E B18F B18J 37.3(9) . .
B18D B18E B18F B18J 99.9(10) . .
B18H B18C B18G B18K 99.6(10) . .
B18D B18C B18G B18K 62.8(12) . .
B18B B18C B18G B18K -38.1(9) . .
B18A B18C B18G B18K -2.7(12) . .
B18D B18C B18G B18H -36.8(9) . .
B18B B18C B18G B18H -137.7(10) . .
B18A B18C B18G B18H -102.3(10) . .
B18H B18C B18G B18B 137.7(10) . .
B18D B18C B18G B18B 100.9(10) . .
B18A B18C B18G B18B 35.3(9) . .
B18H B18C B18G B18L 36.7(9) . .
B18D B18C B18G B18L -0.1(13) . .
B18B B18C B18G B18L -100.9(10) . .
B18A B18C B18G B18L -65.6(11) . .
B18A B18B B18G B18C -36.6(9) . .
B18F B18B B18G B18C -101.1(10) . .
B18K B18B B18G B18C -137.0(10) . .
B18A B18B B18G B18K 100.4(10) . .
B18C B18B B18G B18K 137.0(10) . .
B18F B18B B18G B18K 35.9(9) . .
B18A B18B B18G B18H 0.6(13) . .
B18C B18B B18G B18H 37.2(9) . .
B18F B18B B18G B18H -63.9(12) . .
B18K B18B B18G B18H -99.9(10) . .
B18A B18B B18G B18L 62.9(12) . .
B18C B18B B18G B18L 99.5(10) . .
B18F B18B B18G B18L -1.6(12) . .
B18K B18B B18G B18L -37.5(9) . .
B18D B18C B18H B18L 102.1(10) . .
B18G B18C B18H B18L -37.8(9) . .
B18B B18C B18H B18L 0.4(13) . .
B18A B18C B18H B18L 62.8(12) . .
B18D B18C B18H B18I 37.6(9) . .
B18G B18C B18H B18I -102.3(10) . .
B18B B18C B18H B18I -64.0(12) . .
B18A B18C B18H B18I -1.7(13) . .
B18G B18C B18H B18D -139.9(10) . .
B18B B18C B18H B18D -101.7(10) . .
B18A B18C B18H B18D -39.3(9) . .
B18D B18C B18H B18G 139.9(10) . .
B18B B18C B18H B18G 38.3(9) . .
B18A B18C B18H B18G 100.6(10) . .
B18I B18D B18H B18C 137.8(10) . .
B18E B18D B18H B18C 99.8(10) . .
B18A B18D B18H B18C 38.0(9) . .
B18C B18D B18H B18L -100.7(10) . .
B18I B18D B18H B18L 37.1(9) . .
B18E B18D B18H B18L -0.9(13) . .
B18A B18D B18H B18L -62.7(12) . .
B18C B18D B18H B18I -137.8(10) . .
B18E B18D B18H B18I -38.0(9) . .
B18A B18D B18H B18I -99.8(10) . .
B18C B18D B18H B18G -36.1(9) . .
B18I B18D B18H B18G 101.8(10) . .
B18E B18D B18H B18G 63.8(12) . .
B18A B18D B18H B18G 1.9(12) . .
B18K B18G B18H B18C -100.3(10) . .
B18B B18G B18H B18C -37.5(9) . .
B18L B18G B18H B18C -138.2(10) . .
B18C B18G B18H B18L 138.2(10) . .
B18K B18G B18H B18L 37.9(9) . .
B18B B18G B18H B18L 100.7(10) . .
B18C B18G B18H B18I 99.8(10) . .
B18K B18G B18H B18I -0.4(12) . .
B18B B18G B18H B18I 62.4(12) . .
B18L B18G B18H B18I -38.4(9) . .
B18C B18G B18H B18D 35.9(9) . .
B18K B18G B18H B18D -64.4(12) . .
B18B B18G B18H B18D -1.6(12) . .
B18L B18G B18H B18D -102.3(10) . .
B18C B18H B18I B18D -37.4(9) . .
B18L B18H B18I B18D -139.4(10) . .
B18G B18H B18I B18D -101.1(10) . .
B18C B18H B18I B18J 64.9(11) . .
B18L B18H B18I B18J -37.0(9) . .
B18D B18H B18I B18J 102.3(10) . .
B18G B18H B18I B18J 1.3(12) . .
B18C B18H B18I B18L 101.9(10) . .
B18D B18H B18I B18L 139.4(10) . .
B18G B18H B18I B18L 38.3(9) . .
B18C B18H B18I B18E 1.2(12) . .
B18L B18H B18I B18E -100.7(10) . .
B18D B18H B18I B18E 38.7(9) . .
B18G B18H B18I B18E -62.4(12) . .
B18C B18D B18I B18H 37.2(9) . .
B18E B18D B18I B18H 137.2(10) . .
B18A B18D B18I B18H 100.2(10) . .
B18C B18D B18I B18J -62.6(12) . .
B18H B18D B18I B18J -99.8(10) . .
B18E B18D B18I B18J 37.4(9) . .
B18A B18D B18I B18J 0.4(12) . .
B18C B18D B18I B18L 0.9(12) . .
B18H B18D B18I B18L -36.3(9) . .
B18E B18D B18I B18L 100.9(10) . .
B18A B18D B18I B18L 63.9(11) . .
B18C B18D B18I B18E -100.0(10) . .
B18H B18D B18I B18E -137.2(10) . .
B18A B18D B18I B18E -37.0(8) . .
B18A B18E B18I B18H -0.4(12) . .
B18F B18E B18I B18H 62.7(12) . .
B18J B18E B18I B18H 100.2(10) . .
B18D B18E B18I B18H -38.4(9) . .
B18A B18E B18I B18D 38.0(9) . .
B18F B18E B18I B18D 101.1(10) . .
B18J B18E B18I B18D 138.6(9) . .
B18A B18E B18I B18J -100.6(10) . .
B18F B18E B18I B18J -37.5(9) . .
B18D B18E B18I B18J -138.6(9) . .
B18A B18E B18I B18L -63.4(12) . .
B18F B18E B18I B18L -0.3(12) . .
B18J B18E B18I B18L 37.2(9) . .
B18D B18E B18I B18L -101.4(10) . .
B18H B18I B18J B18K -1.6(12) . .
B18D B18I B18J B18K 62.2(12) . .
B18L B18I B18J B18K -38.5(8) . .
B18E B18I B18J B18K 99.9(10) . .
B18H B18I B18J B18L 36.9(9) . .
B18D B18I B18J B18L 100.7(10) . .
B18E B18I B18J B18L 138.4(9) . .
B18H B18I B18J B18F -64.4(11) . .
B18D B18I B18J B18F -0.6(12) . .
B18L B18I B18J B18F -101.3(10) . .
B18E B18I B18J B18F 37.0(9) . .
B18H B18I B18J B18E -101.5(10) . .
B18D B18I B18J B18E -37.7(9) . .
B18L B18I B18J B18E -138.4(9) . .
B18A B18F B18J B18K -99.5(10) . .
B18B B18F B18J B18K -37.4(9) . .
B18E B18F B18J B18K -137.4(10) . .
B18A B18F B18J B18L -62.9(12) . .
B18B B18F B18J B18L -0.8(12) . .
B18K B18F B18J B18L 36.6(9) . .
B18E B18F B18J B18L -100.8(10) . .
B18A B18F B18J B18I 0.6(12) . .
B18B B18F B18J B18I 62.7(12) . .
B18K B18F B18J B18I 100.1(10) . .
B18E B18F B18J B18I -37.3(9) . .
B18A B18F B18J B18E 37.9(9) . .
B18B B18F B18J B18E 100.0(10) . .
B18K B18F B18J B18E 137.4(10) . .
B18A B18E B18J B18K -0.1(12) . .
B18F B18E B18J B18K 37.6(9) . .
B18I B18E B18J B18K -100.5(10) . .
B18D B18E B18J B18K -64.1(11) . .
B18A B18E B18J B18L 63.1(12) . .
B18F B18E B18J B18L 100.8(10) . .
B18I B18E B18J B18L -37.3(9) . .
B18D B18E B18J B18L -0.9(12) . .
B18A B18E B18J B18I 100.4(10) . .
B18F B18E B18J B18I 138.1(9) . .
B18D B18E B18J B18I 36.5(8) . .
B18A B18E B18J B18F -37.7(9) . .
B18I B18E B18J B18F -138.1(9) . .
B18D B18E B18J B18F -101.7(10) . .
B18C B18G B18K B18B 38.0(9) . .
B18H B18G B18K B18B 100.2(10) . .
B18L B18G B18K B18B 137.8(10) . .
B18C B18G B18K B18F 2.0(13) . .
B18H B18G B18K B18F 64.1(12) . .
B18B B18G B18K B18F -36.0(9) . .
B18L B18G B18K B18F 101.8(10) . .
B18C B18G B18K B18J -62.7(12) . .
B18H B18G B18K B18J -0.6(12) . .
B18B B18G B18K B18J -100.7(10) . .
B18L B18G B18K B18J 37.1(9) . .
B18C B18G B18K B18L -99.8(10) . .
B18H B18G B18K B18L -37.6(9) . .
B18B B18G B18K B18L -137.8(10) . .
B18A B18B B18K B18G -102.3(10) . .
B18C B18B B18K B18G -37.9(9) . .
B18F B18B B18K B18G -140.1(10) . .
B18A B18B B18K B18F 37.8(9) . .
B18C B18B B18K B18F 102.2(10) . .
B18G B18B B18K B18F 140.1(10) . .
B18A B18B B18K B18J -0.1(13) . .
B18C B18B B18K B18J 64.3(12) . .
B18F B18B B18K B18J -37.9(9) . .
B18G B18B B18K B18J 102.2(10) . .
B18A B18B B18K B18L -64.1(12) . .
B18C B18B B18K B18L 0.3(12) . .
B18F B18B B18K B18L -101.9(10) . .
B18G B18B B18K B18L 38.2(9) . .
B18A B18F B18K B18G -0.4(13) . .
B18B B18F B18K B18G 36.2(9) . .
B18E B18F B18K B18G -63.6(12) . .
B18J B18F B18K B18G -101.8(10) . .
B18A B18F B18K B18B -36.7(9) . .
B18E B18F B18K B18B -99.9(10) . .
B18J B18F B18K B18B -138.0(10) . .
B18A B18F B18K B18J 101.3(10) . .
B18B B18F B18K B18J 138.0(10) . .
B18E B18F B18K B18J 38.1(9) . .
B18A B18F B18K B18L 64.3(12) . .
B18B B18F B18K B18L 101.0(10) . .
B18E B18F B18K B18L 1.1(13) . .
B18J B18F B18K B18L -37.1(9) . .
B18L B18J B18K B18G -37.2(9) . .
B18I B18J B18K B18G 1.3(12) . .
B18F B18J B18K B18G 101.9(10) . .
B18E B18J B18K B18G 64.4(12) . .
B18L B18J B18K B18B -101.5(10) . .
B18I B18J B18K B18B -62.9(12) . .
B18F B18J B18K B18B 37.6(9) . .
B18E B18J B18K B18B 0.1(12) . .
B18L B18J B18K B18F -139.1(10) . .
B18I B18J B18K B18F -100.5(10) . .
B18E B18J B18K B18F -37.5(8) . .
B18I B18J B18K B18L 38.6(8) . .
B18F B18J B18K B18L 139.1(10) . .
B18E B18J B18K B18L 101.6(10) . .
B18C B18H B18L B18K -0.3(12) . .
B18I B18H B18L B18K 100.0(10) . .
B18D B18H B18L B18K 63.2(12) . .
B18G B18H B18L B18K -37.8(9) . .
B18C B18H B18L B18J -63.2(12) . .
B18I B18H B18L B18J 37.1(9) . .
B18D B18H B18L B18J 0.3(13) . .
B18G B18H B18L B18J -100.7(10) . .
B18C B18H B18L B18I -100.3(10) . .
B18D B18H B18L B18I -36.8(9) . .
B18G B18H B18L B18I -137.9(9) . .
B18C B18H B18L B18G 37.6(9) . .
B18I B18H B18L B18G 137.9(9) . .
B18D B18H B18L B18G 101.1(10) . .
B18G B18K B18L B18H 38.1(9) . .
B18B B18K B18L B18H 0.0(12) . .
B18F B18K B18L B18H -63.8(12) . .
B18J B18K B18L B18H -101.0(10) . .
B18G B18K B18L B18J 139.1(10) . .
B18B B18K B18L B18J 101.0(10) . .
B18F B18K B18L B18J 37.2(9) . .
B18G B18K B18L B18I 100.7(10) . .
B18B B18K B18L B18I 62.6(12) . .
B18F B18K B18L B18I -1.2(12) . .
B18J B18K B18L B18I -38.4(9) . .
B18B B18K B18L B18G -38.1(9) . .
B18F B18K B18L B18G -101.9(10) . .
B18J B18K B18L B18G -139.1(10) . .
B18K B18J B18L B18H 99.7(10) . .
B18I B18J B18L B18H -36.9(9) . .
B18F B18J B18L B18H 63.2(12) . .
B18E B18J B18L B18H 0.3(12) . .
B18I B18J B18L B18K -136.7(9) . .
B18F B18J B18L B18K -36.5(9) . .
B18E B18J B18L B18K -99.4(10) . .
B18K B18J B18L B18I 136.7(9) . .
B18F B18J B18L B18I 100.2(10) . .
B18E B18J B18L B18I 37.3(9) . .
B18K B18J B18L B18G 36.3(9) . .
B18I B18J B18L B18G -100.3(10) . .
B18F B18J B18L B18G -0.2(12) . .
B18E B18J B18L B18G -63.1(12) . .
B18D B18I B18L B18H 36.6(9) . .
B18J B18I B18L B18H 138.4(10) . .
B18E B18I B18L B18H 101.1(10) . .
B18H B18I B18L B18K -100.1(10) . .
B18D B18I B18L B18K -63.6(12) . .
B18J B18I B18L B18K 38.3(8) . .
B18E B18I B18L B18K 0.9(12) . .
B18H B18I B18L B18J -138.4(10) . .
B18D B18I B18L B18J -101.9(10) . .
B18E B18I B18L B18J -37.4(9) . .
B18H B18I B18L B18G -37.6(9) . .
B18D B18I B18L B18G -1.0(12) . .
B18J B18I B18L B18G 100.9(10) . .
B18E B18I B18L B18G 63.5(12) . .
B18C B18G B18L B18H -36.7(9) . .
B18K B18G B18L B18H -137.1(10) . .
B18B B18G B18L B18H -99.6(10) . .
B18C B18G B18L B18K 100.4(10) . .
B18H B18G B18L B18K 137.1(10) . .
B18B B18G B18L B18K 37.5(9) . .
B18C B18G B18L B18J 64.0(12) . .
B18K B18G B18L B18J -36.4(9) . .
B18H B18G B18L B18J 100.7(10) . .
B18B B18G B18L B18J 1.1(12) . .
B18C B18G B18L B18I 0.6(12) . .
B18K B18G B18L B18I -99.8(10) . .
B18H B18G B18L B18I 37.3(9) . .
B18B B18G B18L B18I -62.2(12) . .
B205 B200 B201 B210 37.6(9) . .
B202 B200 B201 B210 -99.6(10) . .
B204 B200 B201 B210 -0.1(12) . .
B203 B200 B201 B210 -64.1(11) . .
B205 B200 B201 B202 137.2(9) . .
B204 B200 B201 B202 99.5(10) . .
B203 B200 B201 B202 35.4(8) . .
B202 B200 B201 B205 -137.2(9) . .
B204 B200 B201 B205 -37.7(9) . .
B203 B200 B201 B205 -101.8(10) . .
B205 B200 B201 B206 101.2(10) . .
B202 B200 B201 B206 -36.0(9) . .
B204 B200 B201 B206 63.5(12) . .
B203 B200 B201 B206 -0.5(12) . .
B200 B201 B202 B207 -101.6(10) . .
B210 B201 B202 B207 -0.1(12) . .
B205 B201 B202 B207 -63.1(11) . .
B206 B201 B202 B207 38.4(9) . .
B200 B201 B202 B203 -36.9(9) . .
B210 B201 B202 B203 64.7(11) . .
B205 B201 B202 B203 1.6(12) . .
B206 B201 B202 B203 103.1(10) . .
B200 B201 B202 B206 -140.0(10) . .
B210 B201 B202 B206 -38.4(8) . .
B205 B201 B202 B206 -101.5(10) . .
B210 B201 B202 B200 101.6(10) . .
B205 B201 B202 B200 38.5(8) . .
B206 B201 B202 B200 140.0(10) . .
B201 B200 B202 B207 100.7(10) . .
B205 B200 B202 B207 61.8(12) . .
B204 B200 B202 B207 -1.9(12) . .
B203 B200 B202 B207 -39.1(9) . .
B201 B200 B202 B203 139.8(9) . .
B205 B200 B202 B203 100.9(10) . .
B204 B200 B202 B203 37.2(8) . .
B201 B200 B202 B206 36.0(9) . .
B205 B200 B202 B206 -2.9(12) . .
B204 B200 B202 B206 -66.6(11) . .
B203 B200 B202 B206 -103.8(10) . .
B205 B200 B202 B201 -38.9(9) . .
B204 B200 B202 B201 -102.6(10) . .
B203 B200 B202 B201 -139.8(9) . .
B207 B202 B203 B208 37.1(9) . .
B206 B202 B203 B208 0.2(12) . .
B201 B202 B203 B208 -64.4(11) . .
B200 B202 B203 B208 -100.0(10) . .
B206 B202 B203 B207 -36.9(9) . .
B201 B202 B203 B207 -101.4(10) . .
B200 B202 B203 B207 -137.0(9) . .
B207 B202 B203 B204 100.4(10) . .
B206 B202 B203 B204 63.5(11) . .
B201 B202 B203 B204 -1.0(12) . .
B200 B202 B203 B204 -36.6(8) . .
B207 B202 B203 B200 137.0(9) . .
B206 B202 B203 B200 100.1(10) . .
B201 B202 B203 B200 35.6(8) . .
B201 B200 B203 B202 -36.3(9) . .
B205 B200 B203 B202 -101.0(10) . .
B204 B200 B203 B202 -138.4(9) . .
B201 B200 B203 B208 64.2(11) . .
B205 B200 B203 B208 -0.6(12) . .
B202 B200 B203 B208 100.5(10) . .
B204 B200 B203 B208 -37.9(8) . .
B201 B200 B203 B207 1.4(12) . .
B205 B200 B203 B207 -63.3(11) . .
B202 B200 B203 B207 37.7(8) . .
B204 B200 B203 B207 -100.7(9) . .
B201 B200 B203 B204 102.1(10) . .
B205 B200 B203 B204 37.4(8) . .
B202 B200 B203 B204 138.4(9) . .
B201 B200 B204 B205 38.0(9) . .
B202 B200 B204 B205 102.1(10) . .
B203 B200 B204 B205 138.5(9) . .
B201 B200 B204 B209 -0.3(12) . .
B205 B200 B204 B209 -38.3(8) . .
B202 B200 B204 B209 63.9(11) . .
B203 B200 B204 B209 100.3(9) . .
B201 B200 B204 B208 -63.1(11) . .
B205 B200 B204 B208 -101.1(10) . .
B202 B200 B204 B208 1.0(12) . .
B203 B200 B204 B208 37.4(8) . .
B201 B200 B204 B203 -100.5(10) . .
B205 B200 B204 B203 -138.5(9) . .
B202 B200 B204 B203 -36.4(8) . .
B202 B203 B204 B205 0.1(12) . .
B208 B203 B204 B205 100.5(10) . .
B207 B203 B204 B205 62.6(11) . .
B200 B203 B204 B205 -36.8(8) . .
B202 B203 B204 B200 36.9(8) . .
B208 B203 B204 B200 137.3(9) . .
B207 B203 B204 B200 99.4(10) . .
B202 B203 B204 B209 -63.5(11) . .
B208 B203 B204 B209 36.9(8) . .
B207 B203 B204 B209 -1.0(12) . .
B200 B203 B204 B209 -100.4(10) . .
B202 B203 B204 B208 -100.4(10) . .
B207 B203 B204 B208 -38.0(8) . .
B200 B203 B204 B208 -137.3(9) . .
B201 B200 B205 B210 -37.3(8) . .
B202 B200 B205 B210 1.3(12) . .
B204 B200 B205 B210 101.0(10) . .
B203 B200 B205 B210 63.6(11) . .
B202 B200 B205 B201 38.7(9) . .
B204 B200 B205 B201 138.3(9) . .
B203 B200 B205 B201 100.9(10) . .
B201 B200 B205 B204 -138.3(9) . .
B202 B200 B205 B204 -99.6(10) . .
B203 B200 B205 B204 -37.4(8) . .
B201 B200 B205 B209 -100.0(10) . .
B202 B200 B205 B209 -61.3(11) . .
B204 B200 B205 B209 38.3(8) . .
B203 B200 B205 B209 0.9(12) . .
B210 B201 B205 B200 -137.8(10) . .
B202 B201 B205 B200 -38.7(8) . .
B206 B201 B205 B200 -102.0(10) . .
B200 B201 B205 B210 137.8(10) . .
B202 B201 B205 B210 99.0(10) . .
B206 B201 B205 B210 35.8(9) . .
B200 B201 B205 B204 37.3(8) . .
B210 B201 B205 B204 -100.5(10) . .
B202 B201 B205 B204 -1.5(12) . .
B206 B201 B205 B204 -64.8(11) . .
B200 B201 B205 B209 100.6(10) . .
B210 B201 B205 B209 -37.2(8) . .
B202 B201 B205 B209 61.8(11) . .
B206 B201 B205 B209 -1.4(12) . .
B209 B204 B205 B200 137.1(9) . .
B208 B204 B205 B200 99.7(10) . .
B203 B204 B205 B200 37.3(8) . .
B200 B204 B205 B210 -99.6(10) . .
B209 B204 B205 B210 37.5(8) . .
B208 B204 B205 B210 0.1(12) . .
B203 B204 B205 B210 -62.2(11) . .
B200 B204 B205 B201 -36.5(8) . .
B209 B204 B205 B201 100.6(10) . .
B208 B204 B205 B201 63.2(11) . .
B203 B204 B205 B201 0.8(12) . .
B200 B204 B205 B209 -137.1(9) . .
B208 B204 B205 B209 -37.4(8) . .
B203 B204 B205 B209 -99.7(9) . .
B207 B202 B206 B210 -99.3(10) . .
B203 B202 B206 B210 -62.4(12) . .
B201 B202 B206 B210 38.4(8) . .
B200 B202 B206 B210 3.2(12) . .
B203 B202 B206 B207 36.9(9) . .
B201 B202 B206 B207 137.7(9) . .
B200 B202 B206 B207 102.5(10) . .
B207 B202 B206 B201 -137.7(9) . .
B203 B202 B206 B201 -100.8(10) . .
B200 B202 B206 B201 -35.2(8) . .
B207 B202 B206 B211 -36.7(8) . .
B203 B202 B206 B211 0.2(12) . .
B201 B202 B206 B211 101.0(10) . .
B200 B202 B206 B211 65.8(11) . .
B200 B201 B206 B202 36.5(9) . .
B210 B201 B206 B202 136.5(9) . .
B205 B201 B206 B202 100.8(10) . .
B200 B201 B206 B210 -100.0(10) . .
B202 B201 B206 B210 -136.5(9) . .
B205 B201 B206 B210 -35.7(9) . .
B200 B201 B206 B207 -0.6(12) . .
B210 B201 B206 B207 99.4(10) . .
B202 B201 B206 B207 -37.1(8) . .
B205 B201 B206 B207 63.7(11) . .
B200 B201 B206 B211 -62.9(12) . .
B210 B201 B206 B211 37.1(8) . .
B202 B201 B206 B211 -99.4(10) . .
B205 B201 B206 B211 1.4(12) . .
B203 B202 B207 B211 -102.1(10) . .
B206 B202 B207 B211 37.7(9) . .
B201 B202 B207 B211 -0.5(12) . .
B200 B202 B207 B211 -62.7(12) . .
B203 B202 B207 B208 -37.4(8) . .
B206 B202 B207 B208 102.5(10) . .
B201 B202 B207 B208 64.3(11) . .
B200 B202 B207 B208 2.1(12) . .
B206 B202 B207 B203 139.9(9) . .
B201 B202 B207 B203 101.7(10) . .
B200 B202 B207 B203 39.4(9) . .
B203 B202 B207 B206 -139.9(9) . .
B201 B202 B207 B206 -38.2(8) . .
B200 B202 B207 B206 -100.4(10) . .
B208 B203 B207 B202 -138.2(9) . .
B204 B203 B207 B202 -100.1(10) . .
B200 B203 B207 B202 -38.0(8) . .
B202 B203 B207 B211 100.7(10) . .
B208 B203 B207 B211 -37.5(9) . .
B204 B203 B207 B211 0.6(12) . .
B200 B203 B207 B211 62.8(11) . .
B202 B203 B207 B208 138.2(9) . .
B204 B203 B207 B208 38.2(8) . .
B200 B203 B207 B208 100.3(10) . .
B202 B203 B207 B206 36.2(9) . .
B208 B203 B207 B206 -102.1(10) . .
B204 B203 B207 B206 -63.9(11) . .
B200 B203 B207 B206 -1.8(12) . .
B210 B206 B207 B202 100.2(10) . .
B201 B206 B207 B202 37.5(8) . .
B211 B206 B207 B202 138.3(9) . .
B202 B206 B207 B211 -138.3(9) . .
B210 B206 B207 B211 -38.1(8) . .
B201 B206 B207 B211 -100.7(10) . .
B202 B206 B207 B208 -100.0(10) . .
B210 B206 B207 B208 0.2(12) . .
B201 B206 B207 B208 -62.5(11) . .
B211 B206 B207 B208 38.3(8) . .
B202 B206 B207 B203 -36.0(9) . .
B210 B206 B207 B203 64.1(11) . .
B201 B206 B207 B203 1.5(12) . .
B211 B206 B207 B203 102.2(10) . .
B202 B207 B208 B203 37.2(8) . .
B211 B207 B208 B203 139.0(9) . .
B206 B207 B208 B203 101.0(10) . .
B202 B207 B208 B209 -64.9(11) . .
B211 B207 B208 B209 36.9(8) . .
B203 B207 B208 B209 -102.1(10) . .
B206 B207 B208 B209 -1.1(12) . .
B202 B207 B208 B204 -1.4(12) . .
B211 B207 B208 B204 100.4(10) . .
B203 B207 B208 B204 -38.7(8) . .
B206 B207 B208 B204 62.4(11) . .
B202 B207 B208 B211 -101.8(10) . .
B203 B207 B208 B211 -139.0(9) . .
B206 B207 B208 B211 -38.0(8) . .
B202 B203 B208 B207 -36.9(8) . .
B204 B203 B208 B207 -137.2(9) . .
B200 B203 B208 B207 -99.8(10) . .
B202 B203 B208 B209 62.8(11) . .
B207 B203 B208 B209 99.7(10) . .
B204 B203 B208 B209 -37.5(8) . .
B200 B203 B208 B209 0.0(12) . .
B202 B203 B208 B204 100.3(10) . .
B207 B203 B208 B204 137.2(9) . .
B200 B203 B208 B204 37.5(8) . .
B202 B203 B208 B211 -0.5(12) . .
B207 B203 B208 B211 36.4(8) . .
B204 B203 B208 B211 -100.8(10) . .
B200 B203 B208 B211 -63.4(11) . .
B205 B204 B208 B207 -62.3(11) . .
B200 B204 B208 B207 0.2(12) . .
B209 B204 B208 B207 -100.0(10) . .
B203 B204 B208 B207 38.4(8) . .
B205 B204 B208 B203 -100.7(10) . .
B200 B204 B208 B203 -38.1(8) . .
B209 B204 B208 B203 -138.3(9) . .
B205 B204 B208 B209 37.6(8) . .
B200 B204 B208 B209 100.2(10) . .
B203 B204 B208 B209 138.3(9) . .
B205 B204 B208 B211 0.4(12) . .
B200 B204 B208 B211 63.0(11) . .
B209 B204 B208 B211 -37.2(8) . .
B203 B204 B208 B211 101.1(10) . .
B207 B208 B209 B210 1.6(12) . .
B203 B208 B209 B210 -62.1(11) . .
B204 B208 B209 B210 -99.9(9) . .
B211 B208 B209 B210 38.3(8) . .
B207 B208 B209 B211 -36.7(8) . .
B203 B208 B209 B211 -100.4(10) . .
B204 B208 B209 B211 -138.2(9) . .
B207 B208 B209 B204 101.5(9) . .
B203 B208 B209 B204 37.8(8) . .
B211 B208 B209 B204 138.2(9) . .
B207 B208 B209 B205 64.3(11) . .
B203 B208 B209 B205 0.6(12) . .
B204 B208 B209 B205 -37.2(8) . .
B211 B208 B209 B205 101.0(9) . .
B205 B204 B209 B210 -37.3(8) . .
B200 B204 B209 B210 0.5(12) . .
B208 B204 B209 B210 100.7(10) . .
B203 B204 B209 B210 64.1(11) . .
B205 B204 B209 B211 -100.4(10) . .
B200 B204 B209 B211 -62.6(11) . .
B208 B204 B209 B211 37.6(8) . .
B203 B204 B209 B211 1.1(12) . .
B205 B204 B209 B208 -138.1(9) . .
B200 B204 B209 B208 -100.2(9) . .
B203 B204 B209 B208 -36.6(8) . .
B200 B204 B209 B205 37.8(8) . .
B208 B204 B209 B205 138.1(9) . .
B203 B204 B209 B205 101.5(10) . .
B200 B205 B209 B210 99.2(10) . .
B201 B205 B209 B210 37.4(8) . .
B204 B205 B209 B210 137.6(9) . .
B200 B205 B209 B211 62.8(11) . .
B210 B205 B209 B211 -36.4(8) . .
B201 B205 B209 B211 1.0(12) . .
B204 B205 B209 B211 101.2(10) . .
B200 B205 B209 B208 -1.0(12) . .
B210 B205 B209 B208 -100.2(10) . .
B201 B205 B209 B208 -62.8(11) . .
B204 B205 B209 B208 37.5(8) . .
B200 B205 B209 B204 -38.4(8) . .
B210 B205 B209 B204 -137.6(9) . .
B201 B205 B209 B204 -100.3(10) . .
B200 B205 B210 B201 36.8(8) . .
B204 B205 B210 B201 100.2(10) . .
B209 B205 B210 B201 138.0(9) . .
B200 B205 B210 B209 -101.2(10) . .
B201 B205 B210 B209 -138.0(9) . .
B204 B205 B210 B209 -37.8(8) . .
B200 B205 B210 B211 -64.1(11) . .
B201 B205 B210 B211 -100.8(10) . .
B204 B205 B210 B211 -0.6(12) . .
B209 B205 B210 B211 37.1(9) . .
B200 B205 B210 B206 0.7(12) . .
B201 B205 B210 B206 -36.1(9) . .
B204 B205 B210 B206 64.1(11) . .
B209 B205 B210 B206 101.9(10) . .
B200 B201 B210 B205 -37.8(9) . .
B202 B201 B210 B205 -102.0(10) . .
B206 B201 B210 B205 -140.3(9) . .
B200 B201 B210 B209 0.4(12) . .
B202 B201 B210 B209 -63.8(11) . .
B205 B201 B210 B209 38.2(9) . .
B206 B201 B210 B209 -102.1(10) . .
B200 B201 B210 B211 64.7(12) . .
B202 B201 B210 B211 0.5(12) . .
B205 B201 B210 B211 102.5(10) . .
B206 B201 B210 B211 -37.8(8) . .
B200 B201 B210 B206 102.4(10) . .
B202 B201 B210 B206 38.3(8) . .
B205 B201 B210 B206 140.3(9) . .
B211 B209 B210 B205 139.2(9) . .
B208 B209 B210 B205 100.6(9) . .
B204 B209 B210 B205 37.4(8) . .
B211 B209 B210 B201 101.3(10) . .
B208 B209 B210 B201 62.7(11) . .
B204 B209 B210 B201 -0.5(12) . .
B205 B209 B210 B201 -37.9(8) . .
B208 B209 B210 B211 -38.6(8) . .
B204 B209 B210 B211 -101.9(10) . .
B205 B209 B210 B211 -139.2(9) . .
B211 B209 B210 B206 37.1(8) . .
B208 B209 B210 B206 -1.5(12) . .
B204 B209 B210 B206 -64.8(11) . .
B205 B209 B210 B206 -102.2(10) . .
B202 B206 B210 B205 -2.4(12) . .
B207 B206 B210 B205 -64.3(11) . .
B201 B206 B210 B205 36.1(9) . .
B211 B206 B210 B205 -102.2(10) . .
B202 B206 B210 B201 -38.5(8) . .
B207 B206 B210 B201 -100.4(10) . .
B211 B206 B210 B201 -138.2(9) . .
B202 B206 B210 B209 62.7(11) . .
B207 B206 B210 B209 0.8(12) . .
B201 B206 B210 B209 101.2(10) . .
B211 B206 B210 B209 -37.0(8) . .
B202 B206 B210 B211 99.7(10) . .
B207 B206 B210 B211 37.9(8) . .
B201 B206 B210 B211 138.2(9) . .
B202 B207 B211 B210 0.8(12) . .
B208 B207 B211 B210 -99.9(10) . .
B203 B207 B211 B210 -62.9(12) . .
B206 B207 B211 B210 38.3(8) . .
B202 B207 B211 B209 63.7(11) . .
B208 B207 B211 B209 -37.0(8) . .
B203 B207 B211 B209 0.0(12) . .
B206 B207 B211 B209 101.2(10) . .
B202 B207 B211 B206 -37.5(8) . .
B208 B207 B211 B206 -138.2(9) . .
B203 B207 B211 B206 -101.2(10) . .
B202 B207 B211 B208 100.7(10) . .
B203 B207 B211 B208 37.0(9) . .
B206 B207 B211 B208 138.2(9) . .
B205 B210 B211 B207 63.4(11) . .
B201 B210 B211 B207 -0.8(12) . .
B209 B210 B211 B207 100.8(10) . .
B206 B210 B211 B207 -38.5(8) . .
B205 B210 B211 B209 -37.4(9) . .
B201 B210 B211 B209 -101.6(10) . .
B206 B210 B211 B209 -139.2(9) . .
B205 B210 B211 B206 101.9(10) . .
B201 B210 B211 B206 37.7(8) . .
B209 B210 B211 B206 139.2(9) . .
B205 B210 B211 B208 0.9(12) . .
B201 B210 B211 B208 -63.4(11) . .
B209 B210 B211 B208 38.2(8) . .
B206 B210 B211 B208 -101.0(10) . .
B210 B209 B211 B207 -99.9(10) . .
B208 B209 B211 B207 36.9(8) . .
B204 B209 B211 B207 -0.7(12) . .
B205 B209 B211 B207 -63.7(11) . .
B208 B209 B211 B210 136.8(9) . .
B204 B209 B211 B210 99.3(10) . .
B205 B209 B211 B210 36.3(8) . .
B210 B209 B211 B206 -36.4(8) . .
B208 B209 B211 B206 100.4(10) . .
B204 B209 B211 B206 62.9(11) . .
B205 B209 B211 B206 -0.1(12) . .
B210 B209 B211 B208 -136.8(9) . .
B204 B209 B211 B208 -37.5(8) . .
B205 B209 B211 B208 -100.6(9) . .
B202 B206 B211 B207 36.6(8) . .
B210 B206 B211 B207 136.7(9) . .
B201 B206 B211 B207 99.6(10) . .
B202 B206 B211 B210 -100.2(10) . .
B207 B206 B211 B210 -136.7(9) . .
B201 B206 B211 B210 -37.1(8) . .
B202 B206 B211 B209 -63.8(11) . .
B210 B206 B211 B209 36.4(8) . .
B207 B206 B211 B209 -100.4(10) . .
B201 B206 B211 B209 -0.7(12) . .
B202 B206 B211 B208 -0.5(12) . .
B210 B206 B211 B208 99.6(10) . .
B207 B206 B211 B208 -37.1(8) . .
B201 B206 B211 B208 62.5(11) . .
B203 B208 B211 B207 -36.7(9) . .
B209 B208 B211 B207 -138.4(9) . .
B204 B208 B211 B207 -101.1(10) . .
B207 B208 B211 B210 100.3(10) . .
B203 B208 B211 B210 63.5(11) . .
B209 B208 B211 B210 -38.2(8) . .
B204 B208 B211 B210 -0.8(12) . .
B207 B208 B211 B209 138.4(9) . .
B203 B208 B211 B209 101.7(10) . .
B204 B208 B211 B209 37.4(8) . .
B207 B208 B211 B206 37.4(8) . .
B203 B208 B211 B206 0.6(12) . .
B209 B208 B211 B206 -101.1(10) . .
B204 B208 B211 B206 -63.7(11) . .
B20F B20A B20B B20K -37.7(9) . .
B20E B20A B20B B20K 0.1(13) . .
B20C B20A B20B B20K 99.6(10) . .
B20D B20A B20B B20K 64.4(12) . .
B20F B20A B20B B20C -137.3(9) . .
B20E B20A B20B B20C -99.5(10) . .
B20D B20A B20B B20C -35.2(8) . .
B20E B20A B20B B20F 37.8(9) . .
B20C B20A B20B B20F 137.3(9) . .
B20D B20A B20B B20F 102.1(10) . .
B20F B20A B20B B20G -101.3(10) . .
B20E B20A B20B B20G -63.5(12) . .
B20C B20A B20B B20G 36.0(9) . .
B20D B20A B20B B20G 0.7(12) . .
B20A B20B B20C B20D 36.8(9) . .
B20K B20B B20C B20D -65.1(12) . .
B20F B20B B20C B20D -1.7(13) . .
B20G B20B B20C B20D -103.1(10) . .
B20A B20B B20C B20H 101.3(10) . .
B20K B20B B20C B20H -0.6(12) . .
B20F B20B B20C B20H 62.8(12) . .
B20G B20B B20C B20H -38.6(9) . .
B20A B20B B20C B20G 139.9(10) . .
B20K B20B B20C B20G 38.0(9) . .
B20F B20B B20C B20G 101.4(10) . .
B20K B20B B20C B20A -101.9(10) . .
B20F B20B B20C B20A -38.6(9) . .
B20G B20B B20C B20A -139.9(10) . .
B20B B20A B20C B20D -139.9(10) . .
B20F B20A B20C B20D -101.2(10) . .
B20E B20A B20C B20D -37.5(9) . .
B20B B20A B20C B20H -100.9(10) . .
B20F B20A B20C B20H -62.2(12) . .
B20E B20A B20C B20H 1.5(12) . .
B20D B20A B20C B20H 39.0(9) . .
B20B B20A B20C B20G -36.3(9) . .
B20F B20A B20C B20G 2.4(12) . .
B20E B20A B20C B20G 66.1(11) . .
B20D B20A B20C B20G 103.6(10) . .
B20F B20A B20C B20B 38.7(9) . .
B20E B20A B20C B20B 102.3(10) . .
B20D B20A B20C B20B 139.9(10) . .
B20G B20C B20D B20H 36.5(9) . .
B20B B20C B20D B20H 101.4(10) . .
B20A B20C B20D B20H 136.9(9) . .
B20H B20C B20D B20I -37.4(9) . .
B20G B20C B20D B20I -0.8(13) . .
B20B B20C B20D B20I 64.0(12) . .
B20A B20C B20D B20I 99.6(10) . .
B20H B20C B20D B20E -100.4(10) . .
B20G B20C B20D B20E -63.8(12) . .
B20B B20C B20D B20E 1.0(12) . .
B20A B20C B20D B20E 36.6(8) . .
B20H B20C B20D B20A -136.9(9) . .
B20G B20C B20D B20A -100.4(10) . .
B20B B20C B20D B20A -35.5(9) . .
B20B B20A B20D B20C 36.1(9) . .
B20F B20A B20D B20C 100.7(10) . .
B20E B20A B20D B20C 138.1(9) . .
B20B B20A B20D B20H -2.0(12) . .
B20F B20A B20D B20H 62.5(12) . .
B20E B20A B20D B20H 100.0(10) . .
B20C B20A B20D B20H -38.1(8) . .
B20B B20A B20D B20I -64.5(11) . .
B20F B20A B20D B20I 0.1(12) . .
B20E B20A B20D B20I 37.5(8) . .
B20C B20A B20D B20I -100.6(10) . .
B20B B20A B20D B20E -102.0(10) . .
B20F B20A B20D B20E -37.4(9) . .
B20C B20A B20D B20E -138.1(9) . .
B20B B20A B20E B20F -38.1(9) . .
B20C B20A B20E B20F -102.0(10) . .
B20D B20A B20E B20F -138.5(9) . .
B20B B20A B20E B20I 63.0(12) . .
B20F B20A B20E B20I 101.1(10) . .
B20C B20A B20E B20I -0.9(12) . .
B20D B20A B20E B20I -37.5(8) . .
B20B B20A B20E B20J 0.1(12) . .
B20F B20A B20E B20J 38.1(8) . .
B20C B20A B20E B20J -63.8(11) . .
B20D B20A B20E B20J -100.4(10) . .
B20B B20A B20E B20D 100.5(10) . .
B20F B20A B20E B20D 138.5(9) . .
B20C B20A B20E B20D 36.6(8) . .
B20C B20D B20E B20A -37.2(9) . .
B20H B20D B20E B20A -100.0(10) . .
B20I B20D B20E B20A -137.6(9) . .
B20C B20D B20E B20F 0.0(12) . .
B20H B20D B20E B20F -62.8(11) . .
B20I B20D B20E B20F -100.4(10) . .
B20A B20D B20E B20F 37.2(9) . .
B20C B20D B20E B20I 100.4(10) . .
B20H B20D B20E B20I 37.6(8) . .
B20A B20D B20E B20I 137.6(9) . .
B20C B20D B20E B20J 63.6(11) . .
B20H B20D B20E B20J 0.8(12) . .
B20I B20D B20E B20J -36.8(8) . .
B20A B20D B20E B20J 100.8(10) . .
B20B B20A B20F B20K 37.1(9) . .
B20E B20A B20F B20K -101.0(10) . .
B20C B20A B20F B20K -1.3(12) . .
B20D B20A B20F B20K -63.4(11) . .
B20E B20A B20F B20B -138.1(10) . .
B20C B20A B20F B20B -38.5(9) . .
B20D B20A B20F B20B -100.5(10) . .
B20B B20A B20F B20E 138.1(10) . .
B20C B20A B20F B20E 99.6(10) . .
B20D B20A B20F B20E 37.6(9) . .
B20B B20A B20F B20J 99.8(10) . .
B20E B20A B20F B20J -38.3(8) . .
B20C B20A B20F B20J 61.4(12) . .
B20D B20A B20F B20J -0.7(12) . .
B20K B20B B20F B20A 138.0(10) . .
B20C B20B B20F B20A 38.8(9) . .
B20G B20B B20F B20A 101.9(10) . .
B20A B20B B20F B20K -138.0(10) . .
B20C B20B B20F B20K -99.2(10) . .
B20G B20B B20F B20K -36.0(9) . .
B20A B20B B20F B20E -37.1(9) . .
B20K B20B B20F B20E 100.9(10) . .
B20C B20B B20F B20E 1.7(12) . .
B20G B20B B20F B20E 64.8(11) . .
B20A B20B B20F B20J -100.6(10) . .
B20K B20B B20F B20J 37.4(9) . .
B20C B20B B20F B20J -61.8(12) . .
B20G B20B B20F B20J 1.4(12) . .
B20I B20E B20F B20A -100.3(10) . .
B20J B20E B20F B20A -137.3(9) . .
B20D B20E B20F B20A -37.6(9) . .
B20A B20E B20F B20K 99.4(10) . .
B20I B20E B20F B20K -0.9(12) . .
B20J B20E B20F B20K -37.9(8) . .
B20D B20E B20F B20K 61.8(11) . .
B20A B20E B20F B20B 36.5(8) . .
B20I B20E B20F B20B -63.8(11) . .
B20J B20E B20F B20B -100.8(10) . .
B20D B20E B20F B20B -1.0(12) . .
B20A B20E B20F B20J 137.3(9) . .
B20I B20E B20F B20J 37.0(8) . .
B20D B20E B20F B20J 99.7(10) . .
B20D B20C B20G B20K 63.2(12) . .
B20H B20C B20G B20K 99.6(10) . .
B20B B20C B20G B20K -37.9(9) . .
B20A B20C B20G B20K -2.5(12) . .
B20D B20C B20G B20L 0.4(12) . .
B20H B20C B20G B20L 36.9(8) . .
B20B B20C B20G B20L -100.6(10) . .
B20A B20C B20G B20L -65.2(11) . .
B20D B20C B20G B20H -36.4(9) . .
B20B B20C B20G B20H -137.5(9) . .
B20A B20C B20G B20H -102.1(10) . .
B20D B20C B20G B20B 101.0(10) . .
B20H B20C B20G B20B 137.5(9) . .
B20A B20C B20G B20B 35.4(9) . .
B20A B20B B20G B20C -36.6(9) . .
B20K B20B B20G B20C -137.1(10) . .
B20F B20B B20G B20C -101.1(10) . .
B20A B20B B20G B20K 100.5(10) . .
B20C B20B B20G B20K 137.1(10) . .
B20F B20B B20G B20K 36.1(9) . .
B20A B20B B20G B20L 63.1(12) . .
B20K B20B B20G B20L -37.4(9) . .
B20C B20B B20G B20L 99.8(10) . .
B20F B20B B20G B20L -1.3(12) . .
B20A B20B B20G B20H 0.8(12) . .
B20K B20B B20G B20H -99.7(10) . .
B20C B20B B20G B20H 37.5(8) . .
B20F B20B B20G B20H -63.6(12) . .
B20D B20C B20H B20I 38.0(9) . .
B20G B20C B20H B20I -102.3(10) . .
B20B B20C B20H B20I -63.8(12) . .
B20A B20C B20H B20I -1.5(12) . .
B20D B20C B20H B20L 102.6(10) . .
B20G B20C B20H B20L -37.7(9) . .
B20B B20C B20H B20L 0.8(12) . .
B20A B20C B20H B20L 63.1(12) . .
B20G B20C B20H B20D -140.2(10) . .
B20B B20C B20H B20D -101.7(10) . .
B20A B20C B20H B20D -39.5(9) . .
B20D B20C B20H B20G 140.2(10) . .
B20B B20C B20H B20G 38.5(9) . .
B20A B20C B20H B20G 100.8(10) . .
B20I B20D B20H B20C 137.7(10) . .
B20E B20D B20H B20C 99.9(10) . .
B20A B20D B20H B20C 38.2(8) . .
B20C B20D B20H B20I -137.7(10) . .
B20E B20D B20H B20I -37.8(8) . .
B20A B20D B20H B20I -99.5(10) . .
B20C B20D B20H B20L -99.9(10) . .
B20I B20D B20H B20L 37.7(9) . .
B20E B20D B20H B20L -0.1(12) . .
B20A B20D B20H B20L -61.7(12) . .
B20C B20D B20H B20G -35.7(9) . .
B20I B20D B20H B20G 102.0(10) . .
B20E B20D B20H B20G 64.2(11) . .
B20A B20D B20H B20G 2.5(12) . .
B20K B20G B20H B20C -100.3(10) . .
B20L B20G B20H B20C -138.1(10) . .
B20B B20G B20H B20C -37.7(9) . .
B20C B20G B20H B20I 99.9(10) . .
B20K B20G B20H B20I -0.4(12) . .
B20L B20G B20H B20I -38.2(9) . .
B20B B20G B20H B20I 62.2(12) . .
B20C B20G B20H B20L 138.1(10) . .
B20K B20G B20H B20L 37.8(9) . .
B20B B20G B20H B20L 100.4(10) . .
B20C B20G B20H B20D 35.6(9) . .
B20K B20G B20H B20D -64.7(11) . .
B20L B20G B20H B20D -102.5(10) . .
B20B B20G B20H B20D -2.1(12) . .
B20C B20H B20I B20D -37.6(9) . .
B20L B20H B20I B20D -138.8(9) . .
B20G B20H B20I B20D -101.0(10) . .
B20C B20H B20I B20J 64.7(11) . .
B20L B20H B20I B20J -36.6(9) . .
B20D B20H B20I B20J 102.3(10) . .
B20G B20H B20I B20J 1.3(12) . .
B20C B20H B20I B20L 101.2(10) . .
B20D B20H B20I B20L 138.8(9) . .
B20G B20H B20I B20L 37.9(9) . .
B20C B20H B20I B20E 0.9(12) . .
B20L B20H B20I B20E -100.3(10) . .
B20D B20H B20I B20E 38.5(9) . .
B20G B20H B20I B20E -62.5(12) . .
B20C B20D B20I B20H 37.5(9) . .
B20E B20D B20I B20H 137.4(9) . .
B20A B20D B20I B20H 100.5(10) . .
B20C B20D B20I B20J -62.4(12) . .
B20H B20D B20I B20J -99.9(10) . .
B20E B20D B20I B20J 37.5(9) . .
B20A B20D B20I B20J 0.5(12) . .
B20C B20D B20I B20L 0.9(12) . .
B20H B20D B20I B20L -36.6(9) . .
B20E B20D B20I B20L 100.8(10) . .
B20A B20D B20I B20L 63.9(11) . .
B20C B20D B20I B20E -99.9(10) . .
B20H B20D B20I B20E -137.4(9) . .
B20A B20D B20I B20E -37.0(8) . .
B20A B20E B20I B20H 0.0(12) . .
B20F B20E B20I B20H 63.2(12) . .
B20J B20E B20I B20H 100.4(10) . .
B20D B20E B20I B20H -38.1(9) . .
B20A B20E B20I B20D 38.1(9) . .
B20F B20E B20I B20D 101.3(10) . .
B20J B20E B20I B20D 138.6(9) . .
B20A B20E B20I B20J -100.4(10) . .
B20F B20E B20I B20J -37.2(9) . .
B20D B20E B20I B20J -138.6(9) . .
B20A B20E B20I B20L -62.9(11) . .
B20F B20E B20I B20L 0.3(12) . .
B20J B20E B20I B20L 37.5(8) . .
B20D B20E B20I B20L -101.0(10) . .
B20H B20I B20J B20K -1.7(12) . .
B20D B20I B20J B20K 61.9(12) . .
B20L B20I B20J B20K -38.1(8) . .
B20E B20I B20J B20K 99.7(10) . .
B20H B20I B20J B20L 36.4(8) . .
B20D B20I B20J B20L 100.1(10) . .
B20E B20I B20J B20L 137.8(9) . .
B20H B20I B20J B20F -64.6(11) . .
B20D B20I B20J B20F -1.0(12) . .
B20L B20I B20J B20F -101.0(10) . .
B20E B20I B20J B20F 36.8(8) . .
B20H B20I B20J B20E -101.4(10) . .
B20D B20I B20J B20E -37.7(9) . .
B20L B20I B20J B20E -137.8(9) . .
B20A B20F B20J B20K -99.2(10) . .
B20B B20F B20J B20K -37.5(9) . .
B20E B20F B20J B20K -137.2(9) . .
B20A B20F B20J B20L -62.7(11) . .
B20K B20F B20J B20L 36.6(9) . .
B20B B20F B20J B20L -0.9(12) . .
B20E B20F B20J B20L -100.7(10) . .
B20A B20F B20J B20I 1.0(12) . .
B20K B20F B20J B20I 100.2(10) . .
B20B B20F B20J B20I 62.7(11) . .
B20E B20F B20J B20I -37.0(8) . .
B20A B20F B20J B20E 38.0(8) . .
B20K B20F B20J B20E 137.2(9) . .
B20B B20F B20J B20E 99.8(10) . .
B20A B20E B20J B20K -0.2(12) . .
B20F B20E B20J B20K 37.7(8) . .
B20I B20E B20J B20K -100.8(10) . .
B20D B20E B20J B20K -64.2(11) . .
B20A B20E B20J B20L 62.7(11) . .
B20F B20E B20J B20L 100.7(10) . .
B20I B20E B20J B20L -37.8(8) . .
B20D B20E B20J B20L -1.3(12) . .
B20A B20E B20J B20I 100.5(10) . .
B20F B20E B20J B20I 138.5(9) . .
B20D B20E B20J B20I 36.6(8) . .
B20A B20E B20J B20F -38.0(8) . .
B20I B20E B20J B20F -138.5(9) . .
B20D B20E B20J B20F -101.9(10) . .
B20A B20B B20K B20L -64.2(12) . .
B20C B20B B20K B20L 0.1(12) . .
B20F B20B B20K B20L -102.1(10) . .
B20G B20B B20K B20L 37.9(9) . .
B20A B20B B20K B20J -0.3(13) . .
B20C B20B B20K B20J 64.1(11) . .
B20F B20B B20K B20J -38.2(9) . .
B20G B20B B20K B20J 101.8(10) . .
B20A B20B B20K B20F 37.9(9) . .
B20C B20B B20K B20F 102.2(10) . .
B20G B20B B20K B20F 140.0(10) . .
B20A B20B B20K B20G -102.1(10) . .
B20C B20B B20K B20G -37.8(9) . .
B20F B20B B20K B20G -140.0(10) . .
B20L B20J B20K B20B -101.1(10) . .
B20I B20J B20K B20B -62.8(11) . .
B20F B20J B20K B20B 37.9(9) . .
B20E B20J B20K B20B 0.3(12) . .
B20I B20J B20K B20L 38.4(8) . .
B20F B20J B20K B20L 139.0(9) . .
B20E B20J B20K B20L 101.4(10) . .
B20L B20J B20K B20F -139.0(9) . .
B20I B20J B20K B20F -100.7(10) . .
B20E B20J B20K B20F -37.6(8) . .
B20L B20J B20K B20G -36.9(9) . .
B20I B20J B20K B20G 1.5(12) . .
B20F B20J B20K B20G 102.2(10) . .
B20E B20J B20K B20G 64.6(11) . .
B20A B20F B20K B20B -36.6(8) . .
B20E B20F B20K B20B -99.5(10) . .
B20J B20F B20K B20B -137.8(9) . .
B20A B20F B20K B20L 64.1(11) . .
B20B B20F B20K B20L 100.7(10) . .
B20E B20F B20K B20L 1.2(12) . .
B20J B20F B20K B20L -37.1(9) . .
B20A B20F B20K B20J 101.2(10) . .
B20B B20F B20K B20J 137.8(9) . .
B20E B20F B20K B20J 38.2(8) . .
B20A B20F B20K B20G -0.2(12) . .
B20B B20F B20K B20G 36.4(9) . .
B20E B20F B20K B20G -63.2(12) . .
B20J B20F B20K B20G -101.4(10) . .
B20C B20G B20K B20B 38.0(9) . .
B20L B20G B20K B20B 137.9(9) . .
B20H B20G B20K B20B 100.3(10) . .
B20C B20G B20K B20L -99.9(10) . .
B20H B20G B20K B20L -37.6(8) . .
B20B B20G B20K B20L -137.9(9) . .
B20C B20G B20K B20J -63.0(11) . .
B20L B20G B20K B20J 36.9(9) . .
B20H B20G B20K B20J -0.7(12) . .
B20B B20G B20K B20J -101.0(10) . .
B20C B20G B20K B20F 1.7(12) . .
B20L B20G B20K B20F 101.6(10) . .
B20H B20G B20K B20F 64.0(12) . .
B20B B20G B20K B20F -36.3(9) . .
B20C B20H B20L B20K -0.7(12) . .
B20I B20H B20L B20K 100.0(10) . .
B20D B20H B20L B20K 62.6(12) . .
B20G B20H B20L B20K -38.2(8) . .
B20C B20H B20L B20J -64.0(11) . .
B20I B20H B20L B20J 36.7(9) . .
B20D B20H B20L B20J -0.7(12) . .
B20G B20H B20L B20J -101.5(10) . .
B20C B20H B20L B20G 37.4(9) . .
B20I B20H B20L B20G 138.2(9) . .
B20D B20H B20L B20G 100.7(10) . .
B20C B20H B20L B20I -100.8(10) . .
B20D B20H B20L B20I -37.5(9) . .
B20G B20H B20L B20I -138.2(9) . .
B20B B20K B20L B20H 0.4(12) . .
B20J B20K B20L B20H -100.9(10) . .
B20F B20K B20L B20H -63.6(12) . .
B20G B20K B20L B20H 38.3(9) . .
B20B B20K B20L B20J 101.2(10) . .
B20F B20K B20L B20J 37.3(9) . .
B20G B20K B20L B20J 139.2(9) . .
B20B B20K B20L B20G -38.0(9) . .
B20J B20K B20L B20G -139.2(9) . .
B20F B20K B20L B20G -101.9(10) . .
B20B B20K B20L B20I 63.0(11) . .
B20J B20K B20L B20I -38.2(8) . .
B20F B20K B20L B20I -1.0(12) . .
B20G B20K B20L B20I 101.0(10) . .
B20K B20J B20L B20H 100.5(10) . .
B20I B20J B20L B20H -36.5(9) . .
B20F B20J B20L B20H 64.0(11) . .
B20E B20J B20L B20H 1.2(12) . .
B20I B20J B20L B20K -137.0(9) . .
B20F B20J B20L B20K -36.5(9) . .
B20E B20J B20L B20K -99.3(10) . .
B20K B20J B20L B20G 36.6(9) . .
B20I B20J B20L B20G -100.4(10) . .
B20F B20J B20L B20G 0.1(12) . .
B20E B20J B20L B20G -62.7(12) . .
B20K B20J B20L B20I 137.0(9) . .
B20F B20J B20L B20I 100.5(10) . .
B20E B20J B20L B20I 37.7(8) . .
B20C B20G B20L B20H -36.9(9) . .
B20K B20G B20L B20H -137.2(9) . .
B20B B20G B20L B20H -99.9(10) . .
B20C B20G B20L B20K 100.2(10) . .
B20H B20G B20L B20K 137.2(9) . .
B20B B20G B20L B20K 37.3(9) . .
B20C B20G B20L B20J 63.7(12) . .
B20K B20G B20L B20J -36.6(9) . .
B20H B20G B20L B20J 100.6(10) . .
B20B B20G B20L B20J 0.7(12) . .
B20C B20G B20L B20I 0.1(12) . .
B20K B20G B20L B20I -100.1(10) . .
B20H B20G B20L B20I 37.1(8) . .
B20B B20G B20L B20I -62.8(11) . .
B20D B20I B20L B20H 36.8(9) . .
B20J B20I B20L B20H 138.9(9) . .
B20E B20I B20L B20H 101.1(10) . .
B20H B20I B20L B20K -100.7(10) . .
B20D B20I B20L B20K -63.9(11) . .
B20J B20I B20L B20K 38.2(8) . .
B20E B20I B20L B20K 0.4(12) . .
B20H B20I B20L B20J -138.9(9) . .
B20D B20I B20L B20J -102.1(10) . .
B20E B20I B20L B20J -37.8(8) . .
B20H B20I B20L B20G -37.5(9) . .
B20D B20I B20L B20G -0.7(12) . .
B20J B20I B20L B20G 101.4(10) . .
B20E B20I B20L B20G 63.6(11) . .
B225 B220 B221 B222 137.1(9) . .
B224 B220 B221 B222 99.0(10) . .
B223 B220 B221 B222 35.5(8) . .
B225 B220 B221 B226 100.7(10) . .
B224 B220 B221 B226 62.6(12) . .
B222 B220 B221 B226 -36.5(9) . .
B223 B220 B221 B226 -0.9(12) . .
B224 B220 B221 B225 -38.1(9) . .
B222 B220 B221 B225 -137.1(9) . .
B223 B220 B221 B225 -101.6(10) . .
B225 B220 B221 B230 37.0(9) . .
B224 B220 B221 B230 -1.0(13) . .
B222 B220 B221 B230 -100.1(10) . .
B223 B220 B221 B230 -64.6(12) . .
B220 B221 B222 B227 -101.8(10) . .
B226 B221 B222 B227 38.1(9) . .
B225 B221 B222 B227 -63.2(12) . .
B230 B221 B222 B227 -0.1(12) . .
B220 B221 B222 B223 -37.3(9) . .
B226 B221 B222 B223 102.5(10) . .
B225 B221 B222 B223 1.2(12) . .
B230 B221 B222 B223 64.3(12) . .
B220 B221 B222 B226 -139.9(10) . .
B225 B221 B222 B226 -101.3(10) . .
B230 B221 B222 B226 -38.2(9) . .
B226 B221 B222 B220 139.9(10) . .
B225 B221 B222 B220 38.6(9) . .
B230 B221 B222 B220 101.7(10) . .
B221 B220 B222 B227 100.2(10) . .
B225 B220 B222 B227 61.4(12) . .
B224 B220 B222 B227 -2.3(12) . .
B223 B220 B222 B227 -39.1(9) . .
B221 B220 B222 B223 139.4(10) . .
B225 B220 B222 B223 100.5(10) . .
B224 B220 B222 B223 36.8(9) . .
B225 B220 B222 B221 -38.8(9) . .
B224 B220 B222 B221 -102.5(10) . .
B223 B220 B222 B221 -139.4(10) . .
B221 B220 B222 B226 35.9(9) . .
B225 B220 B222 B226 -3.0(12) . .
B224 B220 B222 B226 -66.7(11) . .
B223 B220 B222 B226 -103.5(10) . .
B221 B222 B223 B227 -101.0(10) . .
B226 B222 B223 B227 -37.0(9) . .
B220 B222 B223 B227 -136.9(9) . .
B227 B222 B223 B228 37.0(9) . .
B221 B222 B223 B228 -63.9(11) . .
B226 B222 B223 B228 0.1(12) . .
B220 B222 B223 B228 -99.9(10) . .
B227 B222 B223 B224 100.5(10) . .
B221 B222 B223 B224 -0.5(12) . .
B226 B222 B223 B224 63.5(12) . .
B220 B222 B223 B224 -36.4(8) . .
B227 B222 B223 B220 136.9(9) . .
B221 B222 B223 B220 35.9(8) . .
B226 B222 B223 B220 99.9(10) . .
B221 B220 B223 B222 -36.4(9) . .
B225 B220 B223 B222 -100.7(10) . .
B224 B220 B223 B222 -138.5(10) . .
B221 B220 B223 B227 1.5(12) . .
B225 B220 B223 B227 -62.8(12) . .
B224 B220 B223 B227 -100.6(10) . .
B222 B220 B223 B227 37.9(8) . .
B221 B220 B223 B228 64.2(11) . .
B225 B220 B223 B228 -0.2(12) . .
B224 B220 B223 B228 -38.0(8) . .
B222 B220 B223 B228 100.5(10) . .
B221 B220 B223 B224 102.1(10) . .
B225 B220 B223 B224 37.8(9) . .
B222 B220 B223 B224 138.5(9) . .
B221 B220 B224 B225 38.3(9) . .
B222 B220 B224 B225 102.0(10) . .
B223 B220 B224 B225 138.0(9) . .
B221 B220 B224 B228 -62.1(12) . .
B225 B220 B224 B228 -100.4(10) . .
B222 B220 B224 B228 1.5(12) . .
B223 B220 B224 B228 37.6(8) . .
B221 B220 B224 B229 0.6(12) . .
B225 B220 B224 B229 -37.7(9) . .
B222 B220 B224 B229 64.3(11) . .
B223 B220 B224 B229 100.3(10) . .
B221 B220 B224 B223 -99.7(10) . .
B225 B220 B224 B223 -138.0(9) . .
B222 B220 B224 B223 -36.1(8) . .
B222 B223 B224 B220 36.9(9) . .
B227 B223 B224 B220 99.4(10) . .
B228 B223 B224 B220 137.3(9) . .
B222 B223 B224 B225 -0.4(12) . .
B227 B223 B224 B225 62.1(12) . .
B228 B223 B224 B225 100.0(10) . .
B220 B223 B224 B225 -37.3(8) . .
B222 B223 B224 B228 -100.5(10) . .
B227 B223 B224 B228 -37.9(8) . .
B220 B223 B224 B228 -137.3(9) . .
B222 B223 B224 B229 -63.9(11) . .
B227 B223 B224 B229 -1.4(12) . .
B228 B223 B224 B229 36.6(8) . .
B220 B223 B224 B229 -100.8(10) . .
B221 B220 B225 B230 -37.1(9) . .
B224 B220 B225 B230 100.8(10) . .
B222 B220 B225 B230 1.5(12) . .
B223 B220 B225 B230 63.2(12) . .
B224 B220 B225 B221 137.9(9) . .
B222 B220 B225 B221 38.5(9) . .
B223 B220 B225 B221 100.3(10) . .
B221 B220 B225 B224 -137.9(9) . .
B222 B220 B225 B224 -99.3(10) . .
B223 B220 B225 B224 -37.6(8) . .
B221 B220 B225 B229 -99.9(10) . .
B224 B220 B225 B229 38.0(9) . .
B222 B220 B225 B229 -61.4(12) . .
B223 B220 B225 B229 0.4(12) . .
B222 B221 B225 B220 -39.0(9) . .
B226 B221 B225 B220 -102.8(10) . .
B230 B221 B225 B220 -138.5(10) . .
B220 B221 B225 B230 138.5(10) . .
B222 B221 B225 B230 99.5(10) . .
B226 B221 B225 B230 35.7(9) . .
B220 B221 B225 B224 37.5(9) . .
B222 B221 B225 B224 -1.5(12) . .
B226 B221 B225 B224 -65.3(11) . .
B230 B221 B225 B224 -101.0(10) . .
B220 B221 B225 B229 101.0(10) . .
B222 B221 B225 B229 62.0(12) . .
B226 B221 B225 B229 -1.8(12) . .
B230 B221 B225 B229 -37.5(9) . .
B228 B224 B225 B220 100.5(10) . .
B229 B224 B225 B220 137.7(9) . .
B223 B224 B225 B220 38.0(9) . .
B220 B224 B225 B230 -100.3(10) . .
B228 B224 B225 B230 0.3(12) . .
B229 B224 B225 B230 37.5(8) . .
B223 B224 B225 B230 -62.2(11) . .
B220 B224 B225 B221 -36.9(8) . .
B228 B224 B225 B221 63.7(11) . .
B229 B224 B225 B221 100.9(10) . .
B223 B224 B225 B221 1.2(12) . .
B220 B224 B225 B229 -137.7(9) . .
B228 B224 B225 B229 -37.2(8) . .
B223 B224 B225 B229 -99.7(10) . .
B220 B221 B226 B230 -100.0(10) . .
B222 B221 B226 B230 -136.9(10) . .
B225 B221 B226 B230 -35.7(9) . .
B220 B221 B226 B222 36.9(9) . .
B225 B221 B226 B222 101.2(10) . .
B230 B221 B226 B222 136.9(10) . .
B220 B221 B226 B227 0.0(13) . .
B222 B221 B226 B227 -37.0(9) . .
B225 B221 B226 B227 64.3(12) . .
B230 B221 B226 B227 99.9(10) . .
B220 B221 B226 B231 -62.5(12) . .
B222 B221 B226 B231 -99.4(10) . .
B225 B221 B226 B231 1.8(12) . .
B230 B221 B226 B231 37.5(9) . .
B227 B222 B226 B230 -99.3(10) . .
B223 B222 B226 B230 -62.4(12) . .
B221 B222 B226 B230 38.5(9) . .
B220 B222 B226 B230 3.3(12) . .
B227 B222 B226 B221 -137.8(10) . .
B223 B222 B226 B221 -100.9(10) . .
B220 B222 B226 B221 -35.2(9) . .
B223 B222 B226 B227 36.9(9) . .
B221 B222 B226 B227 137.8(10) . .
B220 B222 B226 B227 102.6(10) . .
B227 B222 B226 B231 -36.2(9) . .
B223 B222 B226 B231 0.7(12) . .
B221 B222 B226 B231 101.6(10) . .
B220 B222 B226 B231 66.4(11) . .
B223 B222 B227 B228 -37.5(9) . .
B221 B222 B227 B228 64.3(12) . .
B226 B222 B227 B228 102.1(10) . .
B220 B222 B227 B228 2.1(12) . .
B223 B222 B227 B231 -102.2(10) . .
B221 B222 B227 B231 -0.4(13) . .
B226 B222 B227 B231 37.4(9) . .
B220 B222 B227 B231 -62.5(12) . .
B221 B222 B227 B223 101.8(10) . .
B226 B222 B227 B223 139.6(9) . .
B220 B222 B227 B223 39.6(9) . .
B223 B222 B227 B226 -139.6(9) . .
B221 B222 B227 B226 -37.8(9) . .
B220 B222 B227 B226 -99.9(10) . .
B228 B223 B227 B222 -138.2(10) . .
B224 B223 B227 B222 -100.0(10) . .
B220 B223 B227 B222 -38.1(8) . .
B222 B223 B227 B228 138.2(10) . .
B224 B223 B227 B228 38.2(9) . .
B220 B223 B227 B228 100.1(10) . .
B222 B223 B227 B231 101.3(10) . .
B228 B223 B227 B231 -36.9(9) . .
B224 B223 B227 B231 1.3(12) . .
B220 B223 B227 B231 63.2(12) . .
B222 B223 B227 B226 36.6(9) . .
B228 B223 B227 B226 -101.7(10) . .
B224 B223 B227 B226 -63.5(12) . .
B220 B223 B227 B226 -1.6(12) . .
B230 B226 B227 B222 100.7(10) . .
B221 B226 B227 B222 37.4(9) . .
B231 B226 B227 B222 138.9(10) . .
B230 B226 B227 B228 0.2(12) . .
B221 B226 B227 B228 -63.1(12) . .
B222 B226 B227 B228 -100.5(10) . .
B231 B226 B227 B228 38.3(9) . .
B230 B226 B227 B231 -38.1(8) . .
B221 B226 B227 B231 -101.5(10) . .
B222 B226 B227 B231 -138.9(10) . .
B230 B226 B227 B223 64.4(11) . .
B221 B226 B227 B223 1.0(12) . .
B222 B226 B227 B223 -36.4(9) . .
B231 B226 B227 B223 102.5(10) . .
B222 B227 B228 B223 37.3(9) . .
B231 B227 B228 B223 139.7(9) . .
B226 B227 B228 B223 101.4(10) . .
B222 B227 B228 B229 -64.9(11) . .
B231 B227 B228 B229 37.4(8) . .
B223 B227 B228 B229 -102.2(10) . .
B226 B227 B228 B229 -0.8(12) . .
B222 B227 B228 B231 -102.3(10) . .
B223 B227 B228 B231 -139.7(9) . .
B226 B227 B228 B231 -38.3(9) . .
B222 B227 B228 B224 -1.2(12) . .
B231 B227 B228 B224 101.2(10) . .
B223 B227 B228 B224 -38.5(9) . .
B226 B227 B228 B224 62.9(12) . .
B222 B223 B228 B227 -36.9(9) . .
B224 B223 B228 B227 -137.2(9) . .
B220 B223 B228 B227 -99.9(10) . .
B222 B223 B228 B229 62.9(12) . .
B227 B223 B228 B229 99.8(10) . .
B224 B223 B228 B229 -37.4(9) . .
B220 B223 B228 B229 -0.1(12) . .
B222 B223 B228 B231 -0.8(12) . .
B227 B223 B228 B231 36.1(9) . .
B224 B223 B228 B231 -101.1(10) . .
B220 B223 B228 B231 -63.8(11) . .
B222 B223 B228 B224 100.3(10) . .
B227 B223 B228 B224 137.2(9) . .
B220 B223 B228 B224 37.3(8) . .
B220 B224 B228 B227 -0.3(12) . .
B225 B224 B228 B227 -62.9(11) . .
B229 B224 B228 B227 -100.4(10) . .
B223 B224 B228 B227 38.2(9) . .
B220 B224 B228 B223 -38.5(9) . .
B225 B224 B228 B223 -101.2(10) . .
B229 B224 B228 B223 -138.6(9) . .
B220 B224 B228 B229 100.2(10) . .
B225 B224 B228 B229 37.5(9) . .
B223 B224 B228 B229 138.6(9) . .
B220 B224 B228 B231 62.9(11) . .
B225 B224 B228 B231 0.2(12) . .
B229 B224 B228 B231 -37.3(8) . .
B223 B224 B228 B231 101.4(10) . .
B227 B228 B229 B230 1.1(12) . .
B223 B228 B229 B230 -62.5(12) . .
B231 B228 B229 B230 38.4(8) . .
B224 B228 B229 B230 -100.0(10) . .
B227 B228 B229 B231 -37.3(8) . .
B223 B228 B229 B231 -100.9(10) . .
B224 B228 B229 B231 -138.4(9) . .
B227 B228 B229 B225 63.9(11) . .
B223 B228 B229 B225 0.3(12) . .
B231 B228 B229 B225 101.2(10) . .
B224 B228 B229 B225 -37.2(8) . .
B227 B228 B229 B224 101.1(10) . .
B223 B228 B229 B224 37.5(9) . .
B231 B228 B229 B224 138.4(9) . .
B220 B225 B229 B230 99.8(10) . .
B221 B225 B229 B230 37.8(9) . .
B224 B225 B229 B230 137.8(9) . .
B220 B225 B229 B228 -0.4(12) . .
B230 B225 B229 B228 -100.3(10) . .
B221 B225 B229 B228 -62.5(11) . .
B224 B225 B229 B228 37.5(9) . .
B220 B225 B229 B231 63.1(12) . .
B230 B225 B229 B231 -36.7(9) . .
B221 B225 B229 B231 1.1(12) . .
B224 B225 B229 B231 101.0(10) . .
B220 B225 B229 B224 -37.9(9) . .
B230 B225 B229 B224 -137.8(9) . .
B221 B225 B229 B224 -100.0(10) . .
B220 B224 B229 B230 0.1(12) . .
B225 B224 B229 B230 -37.3(9) . .
B228 B224 B229 B230 100.7(10) . .
B223 B224 B229 B230 64.3(11) . .
B220 B224 B229 B228 -100.7(10) . .
B225 B224 B229 B228 -138.0(9) . .
B223 B224 B229 B228 -36.4(8) . .
B220 B224 B229 B231 -63.3(11) . .
B225 B224 B229 B231 -100.7(10) . .
B228 B224 B229 B231 37.3(9) . .
B223 B224 B229 B231 1.0(12) . .
B220 B224 B229 B225 37.4(8) . .
B228 B224 B229 B225 138.0(9) . .
B223 B224 B229 B225 101.6(10) . .
B221 B226 B230 B229 100.8(10) . .
B222 B226 B230 B229 62.5(12) . .
B227 B226 B230 B229 0.5(12) . .
B231 B226 B230 B229 -37.3(9) . .
B221 B226 B230 B225 35.9(9) . .
B222 B226 B230 B225 -2.4(12) . .
B227 B226 B230 B225 -64.4(11) . .
B231 B226 B230 B225 -102.2(10) . .
B222 B226 B230 B221 -38.3(9) . .
B227 B226 B230 B221 -100.3(10) . .
B231 B226 B230 B221 -138.1(10) . .
B221 B226 B230 B231 138.1(10) . .
B222 B226 B230 B231 99.8(10) . .
B227 B226 B230 B231 37.8(8) . .
B228 B229 B230 B226 -1.0(12) . .
B231 B229 B230 B226 37.4(9) . .
B225 B229 B230 B226 -101.6(10) . .
B224 B229 B230 B226 -64.3(11) . .
B228 B229 B230 B225 100.6(10) . .
B231 B229 B230 B225 139.1(9) . .
B224 B229 B230 B225 37.3(8) . .
B228 B229 B230 B221 62.6(12) . .
B231 B229 B230 B221 101.1(10) . .
B225 B229 B230 B221 -38.0(9) . .
B224 B229 B230 B221 -0.7(12) . .
B228 B229 B230 B231 -38.5(8) . .
B225 B229 B230 B231 -139.1(9) . .
B224 B229 B230 B231 -101.8(10) . .
B220 B225 B230 B226 0.6(12) . .
B221 B225 B230 B226 -35.8(9) . .
B224 B225 B230 B226 64.0(12) . .
B229 B225 B230 B226 101.8(10) . .
B220 B225 B230 B229 -101.3(10) . .
B221 B225 B230 B229 -137.7(9) . .
B224 B225 B230 B229 -37.8(9) . .
B220 B225 B230 B221 36.4(9) . .
B224 B225 B230 B221 99.9(10) . .
B229 B225 B230 B221 137.7(9) . .
B220 B225 B230 B231 -64.1(12) . .
B221 B225 B230 B231 -100.5(10) . .
B224 B225 B230 B231 -0.6(12) . .
B229 B225 B230 B231 37.2(9) . .
B220 B221 B230 B226 102.9(10) . .
B222 B221 B230 B226 38.3(9) . .
B225 B221 B230 B226 140.2(10) . .
B220 B221 B230 B229 1.1(13) . .
B222 B221 B230 B229 -63.5(12) . .
B226 B221 B230 B229 -101.8(10) . .
B225 B221 B230 B229 38.4(9) . .
B220 B221 B230 B225 -37.3(9) . .
B222 B221 B230 B225 -101.9(10) . .
B226 B221 B230 B225 -140.2(10) . .
B220 B221 B230 B231 65.1(12) . .
B222 B221 B230 B231 0.5(12) . .
B226 B221 B230 B231 -37.8(9) . .
B225 B221 B230 B231 102.4(10) . .
B222 B227 B231 B230 0.7(12) . .
B228 B227 B231 B230 -99.9(10) . .
B223 B227 B231 B230 -63.3(12) . .
B226 B227 B231 B230 37.9(8) . .
B222 B227 B231 B229 63.3(12) . .
B228 B227 B231 B229 -37.3(9) . .
B223 B227 B231 B229 -0.7(12) . .
B226 B227 B231 B229 100.5(10) . .
B222 B227 B231 B228 100.6(10) . .
B223 B227 B231 B228 36.7(9) . .
B226 B227 B231 B228 137.9(9) . .
B222 B227 B231 B226 -37.2(9) . .
B228 B227 B231 B226 -137.9(9) . .
B223 B227 B231 B226 -101.2(10) . .
B226 B230 B231 B227 -38.2(9) . .
B229 B230 B231 B227 100.6(10) . .
B225 B230 B231 B227 63.2(12) . .
B221 B230 B231 B227 -0.7(12) . .
B226 B230 B231 B229 -138.8(9) . .
B225 B230 B231 B229 -37.4(9) . .
B221 B230 B231 B229 -101.3(10) . .
B226 B230 B231 B228 -100.6(10) . .
B229 B230 B231 B228 38.2(8) . .
B225 B230 B231 B228 0.8(12) . .
B221 B230 B231 B228 -63.1(12) . .
B229 B230 B231 B226 138.8(9) . .
B225 B230 B231 B226 101.4(10) . .
B221 B230 B231 B226 37.5(9) . .
B230 B229 B231 B227 -99.7(10) . .
B228 B229 B231 B227 37.2(9) . .
B225 B229 B231 B227 -63.2(12) . .
B224 B229 B231 B227 -0.2(12) . .
B228 B229 B231 B230 136.8(9) . .
B225 B229 B231 B230 36.5(9) . .
B224 B229 B231 B230 99.5(10) . .
B230 B229 B231 B228 -136.8(9) . .
B225 B229 B231 B228 -100.4(10) . .
B224 B229 B231 B228 -37.3(8) . .
B230 B229 B231 B226 -36.5(9) . .
B228 B229 B231 B226 100.4(10) . .
B225 B229 B231 B226 0.0(12) . .
B224 B229 B231 B226 63.0(12) . .
B223 B228 B231 B227 -36.3(9) . .
B229 B228 B231 B227 -138.0(9) . .
B224 B228 B231 B227 -100.6(10) . .
B227 B228 B231 B230 99.9(10) . .
B223 B228 B231 B230 63.7(11) . .
B229 B228 B231 B230 -38.0(8) . .
B224 B228 B231 B230 -0.6(12) . .
B227 B228 B231 B229 138.0(9) . .
B223 B228 B231 B229 101.7(10) . .
B224 B228 B231 B229 37.4(8) . .
B227 B228 B231 B226 37.5(8) . .
B223 B228 B231 B226 1.2(12) . .
B229 B228 B231 B226 -100.5(10) . .
B224 B228 B231 B226 -63.0(11) . .
B230 B226 B231 B227 136.9(9) . .
B221 B226 B231 B227 99.3(10) . .
B222 B226 B231 B227 36.1(8) . .
B221 B226 B231 B230 -37.6(9) . .
B222 B226 B231 B230 -100.8(10) . .
B227 B226 B231 B230 -136.9(9) . .
B230 B226 B231 B229 36.5(9) . .
B221 B226 B231 B229 -1.1(12) . .
B222 B226 B231 B229 -64.3(11) . .
B227 B226 B231 B229 -100.3(10) . .
B230 B226 B231 B228 99.6(10) . .
B221 B226 B231 B228 62.0(12) . .
B222 B226 B231 B228 -1.2(12) . .
B227 B226 B231 B228 -37.3(8) . .
O1 S1 C1 F3 -63.3(11) . .
O3 S1 C1 F3 176.6(10) . .
O2 S1 C1 F3 58.2(11) . .
O1 S1 C1 F2 178.6(9) . .
O3 S1 C1 F2 58.4(10) . .
O2 S1 C1 F2 -60.0(10) . .
O1 S1 C1 F1 58.4(10) . .
O3 S1 C1 F1 -61.8(10) . .
O2 S1 C1 F1 179.8(8) . .
C803 N800 C800 C801 0.3(14) . .
Rh4 N800 C800 C801 179.1(7) . .
N800 C800 C801 N801 -0.1(15) . .
C800 N800 C803 C802 0.2(14) . .
Rh4 N800 C803 C802 -178.6(7) . .
N801 C802 C803 N800 -0.9(15) . .
C800 C801 N801 C802 -0.5(14) . .
C800 C801 N801 Cd7A 178.5(7) . .
C800 C801 N801 Cd7B 167.8(18) . .
C803 C802 N801 C801 1.1(14) . .
C803 C802 N801 Cd7A -178.0(7) . .
C803 C802 N801 Cd7B -168.9(14) . .
C812 N810 C810 C811 0.9(15) . .
Cd7A N810 C810 C811 -178.7(7) . .
Cd7B N810 C810 C811 -169.1(15) . .
N810 C810 C811 N811 -0.3(16) . .
C810 N810 C812 C813 -2.2(14) . .
Cd7A N810 C812 C813 177.5(7) . .
Cd7B N810 C812 C813 166.3(19) . .
N810 C812 C813 N811 2.8(15) . .
C810 C811 N811 C813 0.8(14) . .
C810 C811 N811 Rh5 -176.7(7) . .
C812 C813 N811 C811 -1.9(13) . .
C812 C813 N811 Rh5 175.7(7) . .
C820 N820 C820 C821 -1.4(8) 2_655 .
Cd7A N820 C820 C821 178.6(8) . .
N820 C820 C821 N821 2.8(15) . .
C820 C821 N821 C821 -1.5(8) . 2_655
C820 C821 N821 Rh2 178.5(8) . .
C833 N830 C830 C831 0.0(2) . .
Rh3 N830 C830 C831 175(2) . .
N830 C830 C831 N831 0.0(3) . .
C830 N830 C833 C832 0.0(4) . .
Rh3 N830 C833 C832 -174(2) . .
N831 C832 C833 N830 0.0(5) . .
C833 C832 N831 C831 0.0(4) . .
C830 C831 N831 C832 0.0(4) . .
C840 N840 C840 C841 0.01(16) 2_655 .
Rh8 N840 C840 C841 -179.99(16) . .
N840 C840 C841 N841 0.0(3) . .
C840 C841 N841 C841 0.01(16) . 2_655
C850 N850 C850 C851 0.00(7) 2_655 .
Rh1 N850 C850 C851 180.00(7) . .
N850 C850 C851 N851 0.00(14) . .
C850 C851 N851 C851 0.00(7) . 2_655
C863 N860 C860 C861 0.0(2) . .
Rh6 N860 C860 C861 -157(3) . .
N860 C860 C861 N861 0.0(3) . .
C860 N860 C863 C862 0.0(4) . .
Rh6 N860 C863 C862 160(2) . .
N861 C862 C863 N860 0.0(5) . .
C863 C862 N861 C861 0.0(4) . .
C860 C861 N861 C862 0.0(4) . .
C405 C400 C401 C402 0.0 . .
C400 C401 C402 C403 0.0 . .
C401 C402 C403 C404 0.0 . .
C402 C403 C404 C405 0.0 . .
C403 C404 C405 C400 0.0 . .
C401 C400 C405 C404 0.0 . .
C415 C410 C411 C412 0.0 . .
C410 C411 C412 C413 0.0 . .
C411 C412 C413 C414 0.0 . .
C412 C413 C414 C415 0.0 . .
C413 C414 C415 C410 0.0 . .
C411 C410 C415 C414 0.0 . .
C425 C420 C421 C422 0.0 . .
C420 C421 C422 C423 0.0 . .
C421 C422 C423 C424 0.0 . .
C422 C423 C424 C425 0.0 . .
C423 C424 C425 C420 0.0 . .
C421 C420 C425 C424 0.0 . .
C435 C430 C431 C432 0.0 . .
C430 C431 C432 C433 0.0 . .
C431 C432 C433 C434 0.0 . .
C432 C433 C434 C435 0.0 . .
C433 C434 C435 C430 0.0 . .
C431 C430 C435 C434 0.0 . .
C43F C43A C43B C43C 0.0 . .
C43A C43B C43C C43D 0.0 . .
C43B C43C C43D C43E 0.0 . .
C43C C43D C43E C43F 0.0 . .
C43D C43E C43F C43A 0.0 . .
C43B C43A C43F C43E 0.0 . .
C455 C450 C451 C452 0.0 . .
C450 C451 C452 C453 0.0 . .
C451 C452 C453 C454 0.0 . .
C452 C453 C454 C455 0.0 . .
C453 C454 C455 C450 0.0 . .
C451 C450 C455 C454 0.0 . .
C465 C460 C461 C462 0.0 . .
C460 C461 C462 C463 0.0 . .
C461 C462 C463 C464 0.0 . .
C462 C463 C464 C465 0.0 . .
C463 C464 C465 C460 0.0 . .
C461 C460 C465 C464 0.0 . .
C46F C46A C46B C46C 0.0 . .
C46A C46B C46C C46D 0.0 . .
C46B C46C C46D C46E 0.0 . .
C46C C46D C46E C46F 0.0 . .
C46D C46E C46F C46A 0.0 . .
C46B C46A C46F C46E 0.0 . .
C475 C470 C471 C472 0.0 . .
C470 C471 C472 C473 0.0 . .
C471 C472 C473 C474 0.0 . .
C472 C473 C474 C475 0.0 . .
C473 C474 C475 C470 0.0 . .
C471 C470 C475 C474 0.0 . .
C485 C480 C481 C482 0.0 . .
C480 C481 C482 C483 0.0 . .
C481 C482 C483 C484 0.0 . .
C482 C483 C484 C485 0.0 . .
C483 C484 C485 C480 0.0 . .
C481 C480 C485 C484 0.0 . .
C495 C490 C491 C492 0.0 . .
C490 C491 C492 C493 0.0 . .
C491 C492 C493 C494 0.0 . .
C492 C493 C494 C495 0.0 . .
C493 C494 C495 C490 0.0 . .
C491 C490 C495 C494 0.0 . .
C49F C49A C49B C49C 0.0 . .
C49A C49B C49C C49D 0.0 . .
C49B C49C C49D C49E 0.0 . .
C49C C49D C49E C49F 0.0 . .
C49D C49E C49F C49A 0.0 . .
C49B C49A C49F C49E 0.0 . .
C505 C500 C501 C502 0.0 . .
C500 C501 C502 C503 0.0 . .
C501 C502 C503 C504 0.0 . .
C502 C503 C504 C505 0.0 . .
C503 C504 C505 C500 0.0 . .
C501 C500 C505 C504 0.0 . .
C50F C50A C50B C50C 0.0 . .
C50A C50B C50C C50D 0.0 . .
C50B C50C C50D C50E 0.0 . .
C50C C50D C50E C50F 0.0 . .
C50D C50E C50F C50A 0.0 . .
C50B C50A C50F C50E 0.0 . .
C515 C510 C511 C512 0.0 . .
C510 C511 C512 C513 0.0 . .
C511 C512 C513 C514 0.0 . .
C512 C513 C514 C515 0.0 . .
C513 C514 C515 C510 0.0 . .
C511 C510 C515 C514 0.0 . .
C525 C520 C521 C522 0.0 . .
C520 C521 C522 C523 0.0 . .
C521 C522 C523 C524 0.0 . .
C522 C523 C524 C525 0.0 . .
C523 C524 C525 C520 0.0 . .
C521 C520 C525 C524 0.0 . .
C535 C530 C531 C532 0.0 . .
C530 C531 C532 C533 0.0 . .
C531 C532 C533 C534 0.0 . .
C532 C533 C534 C535 0.0 . .
C533 C534 C535 C530 0.0 . .
C531 C530 C535 C534 0.0 . .
C545 C540 C541 C542 0.0 . .
C540 C541 C542 C543 0.0 . .
C541 C542 C543 C544 0.0 . .
C542 C543 C544 C545 0.0 . .
C543 C544 C545 C540 0.0 . .
C541 C540 C545 C544 0.0 . .
C555 C550 C551 C552 0.0 . .
C550 C551 C552 C553 0.0 . .
C551 C552 C553 C554 0.0 . .
C552 C553 C554 C555 0.0 . .
C553 C554 C555 C550 0.0 . .
C551 C550 C555 C554 0.0 . .
C55F C55A C55B C55C 0.0 . .
C55A C55B C55C C55D 0.0 . .
C55B C55C C55D C55E 0.0 . .
C55C C55D C55E C55F 0.0 . .
C55D C55E C55F C55A 0.0 . .
C55B C55A C55F C55E 0.0 . .
C565 C560 C561 C562 0.0 . .
C560 C561 C562 C563 0.0 . .
C561 C562 C563 C564 0.0 . .
C562 C563 C564 C565 0.0 . .
C563 C564 C565 C560 0.0 . .
C561 C560 C565 C564 0.0 . .
C575 C570 C571 C572 0.0 . .
C570 C571 C572 C573 0.0 . .
C571 C572 C573 C574 0.0 . .
C572 C573 C574 C575 0.0 . .
C573 C574 C575 C570 0.0 . .
C571 C570 C575 C574 0.0 . .
C585 C580 C581 C582 0.0 . .
C580 C581 C582 C583 0.0 . .
C581 C582 C583 C584 0.0 . .
C582 C583 C584 C585 0.0 . .
C583 C584 C585 C580 0.0 . .
C581 C580 C585 C584 0.0 . .
C595 C590 C591 C592 0.0 . .
C590 C591 C592 C593 0.0 . .
C591 C592 C593 C594 0.0 . .
C592 C593 C594 C595 0.0 . .
C593 C594 C595 C590 0.0 . .
C591 C590 C595 C594 0.0 . .
C59F C59A C59B C59C 0.0 . .
C59A C59B C59C C59D 0.0 . .
C59B C59C C59D C59E 0.0 . .
C59C C59D C59E C59F 0.0 . .
C59D C59E C59F C59A 0.0 . .
C59B C59A C59F C59E 0.0 . .
C605 C600 C601 C602 0.0 . .
C600 C601 C602 C603 0.0 . .
C601 C602 C603 C604 0.0 . .
C602 C603 C604 C605 0.0 . .
C603 C604 C605 C600 0.0 . .
C601 C600 C605 C604 0.0 . .
C635 C630 C631 C632 0.0 . .
C630 C631 C632 C633 0.0 . .
C631 C632 C633 C634 0.0 . .
C632 C633 C634 C635 0.0 . .
C633 C634 C635 C630 0.0 . .
C631 C630 C635 C634 0.0 . .
C63F C63A C63B C63C 0.0 . .
C63A C63B C63C C63D 0.0 . .
C63B C63C C63D C63E 0.00(6) . .
C63C C63D C63E C63F 0.0 . .
C63D C63E C63F C63A 0.00(7) . .
C63B C63A C63F C63E 0.00(9) . .
C645 C640 C641 C642 0.0 . .
C640 C641 C642 C643 0.0 . .
C641 C642 C643 C644 0.0 . .
C642 C643 C644 C645 0.0 . .
C643 C644 C645 C640 0.0 . .
C641 C640 C645 C644 0.0 . .
C64F C64A C64B C64C 0.00(14) . .
C64A C64B C64C C64D 0.00(6) . .
C64B C64C C64D C64E 0.00(7) . .
C64C C64D C64E C64F 0.00(6) . .
C64D C64E C64F C64A 0.0 . .
C64B C64A C64F C64E 0.00(5) . .
O101 C119 O100 Rh6 3.8(14) . .
C116 C119 O100 Rh6 -177.9(7) . .
O100 C119 O101 Rh5 -0.5(14) . .
C116 C119 O101 Rh5 -178.8(7) . .
O121 C139 O120 Rh6 0.4(15) . .
C136 C139 O120 Rh6 -177.9(7) . .
O120 C139 O121 Rh5 2.0(14) . .
C136 C139 O121 Rh5 -179.7(7) . .
O141 C159 O140 Rh6 0.2(13) . .
C156 C159 O140 Rh6 179.9(6) . .
O140 C159 O141 Rh5 2.7(13) . .
C156 C159 O141 Rh5 -177.0(6) . .
O201 C219 O200 Rh3 3.3(15) . .
C216 C219 O200 Rh3 -176.5(7) . .
O200 C219 O201 Rh4 0.0(15) . .
C216 C219 O201 Rh4 179.7(7) . .
O221 C239 O220 Rh3 0.3(13) . .
C236 C239 O220 Rh3 178.0(6) . .
O220 C239 O221 Rh4 1.8(13) . .
C236 C239 O221 Rh4 -175.9(6) . .
O241 C259 O240 Rh3 4.7(15) . .
C256 C259 O240 Rh3 -179.8(7) . .
O240 C259 O241 Rh4 -1.0(15) . .
C256 C259 O241 Rh4 -176.4(7) . .
O301 C319 O300 Rh1 2.2(14) . .
C316 C319 O300 Rh1 -175.5(7) . .
O300 C319 O301 Rh2 7.0(14) . .
C316 C319 O301 Rh2 -175.3(7) . .
O321 C339 O320 Rh1 3.6(16) . .
C336 C339 O320 Rh1 -174.8(8) . .
O320 C339 O321 Rh2 5.2(16) . .
C336 C339 O321 Rh2 -176.3(7) . .
O341 C359 O340 Rh8 1.3(15) . .
C356 C359 O340 Rh8 178.9(8) . .
O340 C359 O341 Rh7 6.0(15) . .
C356 C359 O341 Rh7 -171.5(8) . .

loop_
_platon_squeeze_void_nr
_platon_squeeze_void_average_x
_platon_squeeze_void_average_y
_platon_squeeze_void_average_z
_platon_squeeze_void_volume
_platon_squeeze_void_count_electrons
_platon_squeeze_void_content
1 -0.054 0.250 0.196 4002 1084 ' '
2 -0.053 0.750 0.697 4002 1084 ' '
3 0.044 0.617 0.193 15 1 ' '
4 0.044 0.383 0.693 16 1 ' '
5 0.145 0.075 0.140 250 70 ' '
6 0.145 0.925 0.640 250 70 ' '
7 0.208 0.781 0.485 22 2 ' '
8 0.208 0.219 0.985 22 2 ' '
9 0.233 0.577 0.422 22 1 ' '
10 0.233 0.423 0.922 22 2 ' '
11 0.219 0.160 0.312 6 0 ' '
12 0.219 0.840 0.812 6 0 ' '
13 0.267 0.077 0.078 22 1 ' '
14 0.267 0.923 0.578 22 2 ' '
15 0.292 0.281 0.015 21 2 ' '
16 0.281 0.660 0.187 6 0 ' '
17 0.292 0.719 0.515 21 2 ' '
18 0.281 0.340 0.687 6 0 ' '
19 0.355 0.575 0.360 251 70 ' '
20 0.355 0.425 0.860 251 70 ' '
21 0.456 0.117 0.307 16 1 ' '
22 0.456 0.883 0.807 16 1 ' '
23 0.544 0.117 0.193 15 1 ' '
24 0.544 0.883 0.693 16 1 ' '
25 0.645 0.575 0.140 250 70 ' '
26 0.645 0.425 0.640 250 70 ' '
27 0.708 0.281 0.485 22 2 ' '
28 0.708 0.719 0.985 22 2 ' '
29 0.733 0.077 0.422 22 1 ' '
30 0.733 0.923 0.922 22 2 ' '
31 0.719 0.660 0.312 6 0 ' '
32 0.719 0.340 0.812 6 0 ' '
33 0.767 0.577 0.078 22 1 ' '
34 0.767 0.423 0.578 22 2 ' '
35 0.792 0.781 0.015 21 2 ' '
36 0.781 0.160 0.187 6 0 ' '
37 0.792 0.219 0.515 21 2 ' '
38 0.781 0.840 0.687 6 0 ' '
39 0.855 0.075 0.360 251 70 ' '
40 0.855 0.925 0.860 251 70 ' '
41 0.956 0.617 0.307 16 1 ' '
42 0.956 0.383 0.807 16 1 ' '
